data_4330836
loop_
_publ_author_name
'Shun Ohta'
'Yasuhiro Ohki'
'Takayoshi Hashimoto'
'Roger E. Cramer'
'Kazuyuki Tatsumi'

_publ_section_title
;
 A Nitrogenase Cluster Model [Fe8S6O] with an Oxygen Unsymmetrically
 Bridging Two Proto-Fe4S3 Cubes: Relevancy to the Substrate Binding Mode
 of the FeMo Cofactor
;
_journal_name_full 'Inorganic Chemistry'
_journal_page_first 11217
_journal_page_last 11219
_journal_paper_doi 10.1021/ic301348f
_journal_volume 51
_journal_year 2012
_chemical_formula_moiety 'C137 H141 Fe8 O2.45 S10'
_chemical_formula_sum 'C137 H141 Fe8 O2.45 S10'
_chemical_formula_weight 2594.20
_space_group_IT_number 136
_symmetry_cell_setting tetragonal
_symmetry_Int_Tables_number 136
_symmetry_space_group_name_Hall '-P 4n 2n'
_symmetry_space_group_name_H-M 'P 42/m n m'
_atom_sites_solution_hydrogens geom
_atom_sites_solution_primary direct
_atom_sites_solution_secondary difmap
_cell_angle_alpha 90.0000
_cell_angle_beta 90.0000
_cell_angle_gamma 90.0000
_cell_formula_units_Z 4
_cell_length_a 24.185(4)
_cell_length_b 24.185(4)
_cell_length_c 21.599(4)
_cell_measurement_reflns_used 23427
_cell_measurement_temperature 173
_cell_measurement_theta_max 27.50
_cell_measurement_theta_min 3.30
_cell_volume 12634(4)
_computing_cell_refinement 'CrystalClear-SM Expert 2.0 r4'
_computing_data_collection 'CrystalClear-SM Expert 2.0 r4 (Rigaku, 2009)'
_computing_data_reduction 'CrystalClear-SM Expert 2.0 r4'
_computing_molecular_graphics 'CrystalStructure 4.0'
_computing_publication_material 'CrystalStructure 4.0 (Rigaku, 2010)'
_computing_structure_refinement 'SHELXL97 (Sheldrick, 2008)'
_computing_structure_solution 'SHELXS97 (Sheldrick, 2008)'
_diffrn_ambient_temperature 173
_diffrn_detector_area_resol_mean 29.257
_diffrn_measured_fraction_theta_full 0.994
_diffrn_measured_fraction_theta_max 0.994
_diffrn_measurement_device_type 'Rigaku Saturn70'
_diffrn_measurement_method \w
_diffrn_radiation_type 'Mo K\a'
_diffrn_radiation_wavelength 0.71070
_diffrn_reflns_av_R_equivalents 0.0633
_diffrn_reflns_limit_h_max 31
_diffrn_reflns_limit_h_min -31
_diffrn_reflns_limit_k_max 30
_diffrn_reflns_limit_k_min -31
_diffrn_reflns_limit_l_max 26
_diffrn_reflns_limit_l_min -28
_diffrn_reflns_number 100125
_diffrn_reflns_theta_full 27.50
_diffrn_reflns_theta_max 27.50
_diffrn_standards_number 0
_exptl_absorpt_coefficient_mu 1.107
_exptl_absorpt_correction_T_max 0.895
_exptl_absorpt_correction_T_min 0.819
_exptl_absorpt_correction_type multi-scan
_exptl_absorpt_process_details 'REQAB (Rigaku, 1998)'
_exptl_crystal_colour black
_exptl_crystal_density_diffrn 1.364
_exptl_crystal_description block
_exptl_crystal_F_000 5402.40
_exptl_crystal_size_max 0.100
_exptl_crystal_size_mid 0.100
_exptl_crystal_size_min 0.100
_refine_diff_density_max 0.720
_refine_diff_density_min -0.790
_refine_ls_extinction_method none
_refine_ls_goodness_of_fit_ref 1.093
_refine_ls_hydrogen_treatment constr
_refine_ls_number_parameters 360
_refine_ls_number_reflns 7663
_refine_ls_number_restraints 0
_refine_ls_R_factor_gt 0.0727
_refine_ls_shift/su_max 0.001
_refine_ls_structure_factor_coef Fsqd
_refine_ls_weighting_details 'w = 1/[\s^2^(Fo^2^)+(0.1131P)^2^+13.6292P] where P=(Fo^2^+2Fc^2^)/3'
_refine_ls_weighting_scheme calc
_refine_ls_wR_factor_ref 0.2187
_reflns_number_gt 5914
_reflns_number_total 7663
_reflns_threshold_expression F^2^>2.0\s(F^2^)
_cod_data_source_file ic301348f_si_002_3.cif
_cod_data_source_block (2)
_cod_database_code 4330836

loop_
_symmetry_equiv_pos_site_id
_symmetry_equiv_pos_as_xyz
1 +X,+Y,+Z
2 1/2-Y,1/2+X,1/2+Z
3 -X,-Y,+Z
4 1/2+Y,1/2-X,1/2+Z
5 1/2-X,1/2+Y,1/2+Z
6 +Y,+X,+Z
7 1/2+X,1/2-Y,1/2+Z
8 -Y,-X,+Z
9 -X,-Y,-Z
10 1/2+Y,1/2-X,1/2-Z
11 +X,+Y,-Z
12 1/2-Y,1/2+X,1/2-Z
13 1/2+X,1/2-Y,1/2-Z
14 -Y,-X,-Z
15 1/2-X,1/2+Y,1/2-Z
16 +Y,+X,-Z

loop_
_atom_site_label
_atom_site_type_symbol
_atom_site_fract_x
_atom_site_fract_y
_atom_site_fract_z
_atom_site_U_iso_or_equiv
_atom_site_adp_type
_atom_site_occupancy
_atom_site_symmetry_multiplicity
_atom_site_calc_flag
_atom_site_refinement_flags
Fe1 Fe 0.77559(2) 0.22441(2) 0.17755(3) 0.0453(2) Uani 1.0 8 d .
Fe2a Fe 0.87081(6) 0.23471(4) 0.10154(5) 0.0508(3) Uani 0.5000 16 d .
Fe2 Fe 0.83931(4) 0.23855(4) 0.07701(4) 0.0357(3) Uani 0.5000 16 d .
Fe3 Fe 0.72700(6) 0.27300(6) 0.07434(8) 0.0491(5) Uani 0.5000 8 d .
Fe3a Fe 0.74553(7) 0.25447(7) 0.05786(9) 0.0563(5) Uani 0.5000 8 d .
S1 S 0.80192(5) 0.30375(4) 0.12824(5) 0.0644(3) Uani 1.0 16 d .
S2 S 0.83837(5) 0.16163(5) 0.14733(6) 0.0526(4) Uani 1.0 8 d .
S3 S 0.77557(4) 0.22443(4) 0.28108(6) 0.0453(3) Uani 1.0 8 d .
S4 S 0.90334(5) 0.22831(6) 0.0000 0.0457(3) Uani 1.0 8 d .
O1 O 0.77832(17) 0.22168(17) 0.0137(3) 0.0375(19) Uani 0.5000 8 d .
O2 O 0.7107(3) 0.3134(3) 0.0000 0.052(2) Uani 0.5000 8 d .
O3 O 1.0099(10) 0.0099(10) 0.1175(13) 0.121(11) Uiso 0.2226 8 d .
C1 C 0.72709(16) 0.27291(16) 0.3112(3) 0.0501(12) Uani 1.0 8 d .
C2 C 0.67282(17) 0.25599(18) 0.3258(2) 0.0596(11) Uani 1.0 16 d .
C3 C 0.6364(2) 0.2944(3) 0.3503(3) 0.0892(18) Uani 1.0 16 d .
C4 C 0.6515(3) 0.3485(3) 0.3589(5) 0.105(4) Uani 1.0 8 d .
C5 C 0.65253(16) 0.19788(17) 0.3211(2) 0.0568(10) Uani 1.0 16 d .
C6 C 0.66941(18) 0.15849(19) 0.3648(2) 0.0619(11) Uani 1.0 16 d .
C7 C 0.6442(2) 0.1066(2) 0.3645(3) 0.0771(14) Uani 1.0 16 d .
C8 C 0.6027(3) 0.0935(3) 0.3234(3) 0.0849(18) Uani 1.0 16 d .
C9 C 0.5859(2) 0.1327(3) 0.2818(3) 0.0781(16) Uani 1.0 16 d .
C10 C 0.60966(17) 0.1852(2) 0.2791(3) 0.0678(13) Uani 1.0 16 d .
C11 C 0.7122(3) 0.1718(3) 0.4123(3) 0.0779(14) Uani 1.0 16 d .
C12 C 0.5751(3) 0.0366(3) 0.3252(5) 0.145(4) Uani 1.0 16 d .
C13 C 0.5883(2) 0.2257(3) 0.2330(3) 0.0847(16) Uani 1.0 16 d .
C14 C 0.96826(19) 0.26234(19) 0.0000 0.0389(10) Uani 1.0 8 d .
C15 C 0.99377(14) 0.27486(14) -0.05636(15) 0.0415(7) Uani 1.0 16 d .
C16 C 1.04377(15) 0.30334(17) -0.05540(17) 0.0516(9) Uani 1.0 16 d .
C17 C 1.0684(2) 0.3179(2) 0.0000 0.0533(13) Uani 1.0 8 d .
C18 C 0.97111(14) 0.25649(15) -0.11722(15) 0.0448(8) Uani 1.0 16 d .
C19 C 0.94773(14) 0.29489(16) -0.15835(16) 0.0471(8) Uani 1.0 16 d .
C20 C 0.93414(17) 0.27738(18) -0.21821(17) 0.0544(10) Uani 1.0 16 d .
C21 C 0.94436(17) 0.22477(19) -0.23839(16) 0.0561(10) Uani 1.0 16 d .
C22 C 0.96736(16) 0.18739(18) -0.19696(17) 0.0548(9) Uani 1.0 16 d .
C23 C 0.98028(15) 0.20147(16) -0.13658(15) 0.0469(8) Uani 1.0 16 d .
C24 C 0.94003(18) 0.35418(16) -0.14010(19) 0.0579(10) Uani 1.0 16 d .
C25 C 0.9303(3) 0.2070(3) -0.30336(19) 0.0784(14) Uani 1.0 16 d .
C26 C 1.00323(18) 0.15854(17) -0.09335(19) 0.0575(10) Uani 1.0 16 d .
C27 C 0.6857(5) 0.3671(4) 0.0000 0.057(3) Uani 0.5000 8 d .
C28 C 0.6445(5) 0.3686(6) -0.0577(4) 0.061(5) Uiso 0.2500 16 d .
C29 C 0.6657(4) 0.3573(5) -0.1162(5) 0.059(4) Uiso 0.2500 16 d .
C30 C 0.6317(6) 0.3607(7) -0.1679(4) 0.071(4) Uiso 0.5000 8 d .
C31 C 0.5765(6) 0.3756(8) -0.1612(6) 0.096(9) Uiso 0.2500 16 d .
C32 C 0.5553(4) 0.3870(7) -0.1027(7) 0.094(7) Uiso 0.2500 16 d .
C33 C 0.5893(5) 0.3835(6) -0.0510(5) 0.071(5) Uiso 0.2500 16 d .
C34 C 0.7304(4) 0.4127(4) -0.0117(7) 0.051(4) Uiso 0.2500 16 d .
C35 C 0.7858(4) 0.4025(4) 0.0000(12) 0.065(3) Uiso 0.2500 16 d .
C36 C 0.8241(4) 0.4453(5) -0.0004(14) 0.090(5) Uiso 0.2500 16 d .
C37 C 0.8070(5) 0.4983(4) -0.0183(10) 0.101(8) Uiso 0.2500 16 d .
C38 C 0.7516(5) 0.5084(4) -0.0312(6) 0.054(4) Uiso 0.2500 16 d .
C39 C 0.7133(4) 0.4656(5) -0.0279(7) 0.083(6) Uiso 0.2500 16 d .
C40 C 0.6576(4) 0.3717(3) 0.0622(4) 0.059(5) Uiso 0.2500 16 d .
C41 C 0.6664(4) 0.4156(3) 0.1026(4) 0.068(5) Uiso 0.2500 16 d .
C42 C 0.6387(4) 0.4175(3) 0.1589(4) 0.078(7) Uiso 0.2500 16 d .
C43 C 0.6021(3) 0.3756(3) 0.1748(4) 0.075(6) Uiso 0.2500 16 d .
C44 C 0.5932(3) 0.3317(3) 0.1345(4) 0.079(6) Uiso 0.2500 16 d .
C45 C 0.6210(3) 0.3298(2) 0.0782(3) 0.071(5) Uiso 0.2500 16 d .
C46 C 0.4938(3) 0.2571(3) 0.0296(4) 0.222(14) Uiso 0.5058 16 d .
C47 C 0.5715(3) 0.1979(3) 0.0369(3) 0.194(10) Uiso 0.5058 16 d .
C48 C 0.5266(3) 0.2169(3) 0.0594(3) 0.228(12) Uiso 0.5058 16 d .
C49 C 0.5392(3) -0.0329(3) -0.0307(5) 0.095(4) Uiso 0.4203 16 d .
C50 C 0.5565(3) 0.0115(3) -0.0000(4) 0.083(3) Uiso 0.4203 16 d .
C51 C 0.5193(3) 0.0466(3) 0.0304(4) 0.105(5) Uiso 0.4203 16 d .
C52 C 0.9244(5) 0.0526(6) 0.5000(5) 0.204(17) Uiso 0.4204 8 d .
C53 C 0.9008(5) 0.0736(6) 0.5550(4) 0.171(10) Uiso 0.4204 16 d .
C54 C 0.8764(5) 0.1235(6) 0.5539(4) 0.165(7) Uiso 0.8408 8 d .
C55 C 0.8553(5) 0.1446(5) 0.5000(4) 0.140(7) Uiso 0.8408 4 d .
C56 C 1.0000(4) 0.0000(5) 0.2507(5) 0.25(4) Uiso 0.2226 8 d .
C58 C 1.0000(3) 0.0000(5) 0.0603(5) 0.173(19) Uiso 0.2226 8 d .
C59 C 0.9846(3) -0.0154(5) 0.0000(5) 0.20(3) Uiso 0.2226 8 d .
C60 C 1.0000(4) 0.0000(5) 0.3009(5) 0.35(4) Uiso 0.3527 8 d .
C61 C 0.9660(3) 0.0340(5) 0.2702(5) 0.138(12) Uiso 0.3527 8 d .
C62 C 0.9597(3) 0.0403(5) 0.2054(5) 0.154(14) Uiso 0.3527 8 d .
C63 C 1.0000(3) 0.0000(5) 0.1856(5) 0.247(12) Uiso 0.5753 8 d .
H3 H 0.6002 0.2830 0.3613 0.1070 Uiso 1.0 16 calc R
H4 H 0.6247 0.3753 0.3707 0.1256 Uiso 1.0 8 calc R
H7 H 0.6561 0.0794 0.3934 0.0925 Uiso 1.0 16 calc R
H9 H 0.5569 0.1239 0.2538 0.0937 Uiso 1.0 16 calc R
H11A H 0.7479 0.1777 0.3919 0.0935 Uiso 1.0 16 calc R
H11B H 0.7152 0.1411 0.4416 0.0935 Uiso 1.0 16 calc R
H11C H 0.7015 0.2055 0.4345 0.0935 Uiso 1.0 16 calc R
H12A H 0.5806 0.0180 0.2853 0.1736 Uiso 1.0 16 calc R
H12B H 0.5355 0.0410 0.3331 0.1736 Uiso 1.0 16 calc R
H12C H 0.5917 0.0144 0.3583 0.1736 Uiso 1.0 16 calc R
H13A H 0.5491 0.2330 0.2411 0.1016 Uiso 1.0 16 calc R
H13B H 0.5925 0.2105 0.1912 0.1016 Uiso 1.0 16 calc R
H13C H 0.6092 0.2603 0.2363 0.1016 Uiso 1.0 16 calc R
H16 H 1.0612 0.3129 -0.0933 0.0619 Uiso 1.0 16 calc R
H17 H 1.1023 0.3379 0.0000 0.0639 Uiso 1.0 8 calc R
H20 H 0.9173 0.3029 -0.2458 0.0653 Uiso 1.0 16 calc R
H22 H 0.9745 0.1507 -0.2106 0.0658 Uiso 1.0 16 calc R
H24A H 0.9130 0.3716 -0.1678 0.0695 Uiso 1.0 16 calc R
H24B H 0.9755 0.3737 -0.1432 0.0695 Uiso 1.0 16 calc R
H24C H 0.9266 0.3561 -0.0974 0.0695 Uiso 1.0 16 calc R
H25A H 0.9504 0.2301 -0.3330 0.0941 Uiso 1.0 16 calc R
H25B H 0.8904 0.2110 -0.3102 0.0941 Uiso 1.0 16 calc R
H25C H 0.9409 0.1682 -0.3092 0.0941 Uiso 1.0 16 calc R
H26A H 0.9743 0.1467 -0.0645 0.0690 Uiso 1.0 16 calc R
H26B H 1.0342 0.1743 -0.0701 0.0690 Uiso 1.0 16 calc R
H26C H 1.0161 0.1266 -0.1173 0.0690 Uiso 1.0 16 calc R

loop_
_atom_site_aniso_label
_atom_site_aniso_U_11
_atom_site_aniso_U_22
_atom_site_aniso_U_33
_atom_site_aniso_U_12
_atom_site_aniso_U_13
_atom_site_aniso_U_23
Fe1 0.0491(3) 0.0491(3) 0.0376(4) -0.0089(3) 0.0009(2) -0.0009(2)
Fe2a 0.0627(8) 0.0471(6) 0.0426(6) -0.0063(5) 0.0143(6) 0.0001(5)
Fe2 0.0347(5) 0.0401(5) 0.0323(5) -0.0027(4) 0.0016(4) -0.0001(4)
Fe3 0.0535(7) 0.0535(7) 0.0404(9) 0.0090(8) 0.0042(5) -0.0042(5)
Fe3a 0.0628(8) 0.0628(8) 0.0434(10) 0.0111(10) -0.0038(6) 0.0038(6)
S1 0.0769(8) 0.0545(6) 0.0620(7) -0.0159(5) -0.0078(6) 0.0108(5)
S2 0.0570(5) 0.0570(5) 0.0437(7) -0.0181(6) 0.0131(5) -0.0131(5)
S3 0.0500(5) 0.0500(5) 0.0357(6) -0.0029(6) 0.0077(4) -0.0077(4)
S4 0.0398(6) 0.0643(8) 0.0331(6) -0.0098(6) 0.0000 0.0000
O1 0.0376(17) 0.0376(17) 0.037(6) -0.011(3) -0.0046(17) 0.0046(17)
O2 0.056(4) 0.048(4) 0.051(4) 0.005(4) 0.0000 0.0000
C1 0.0484(18) 0.0484(18) 0.053(3) -0.009(3) 0.0090(17) -0.0090(17)
C2 0.051(3) 0.057(3) 0.070(3) -0.0104(18) 0.0138(19) -0.018(2)
C3 0.062(3) 0.071(3) 0.135(5) -0.011(3) 0.038(3) -0.039(4)
C4 0.071(3) 0.071(3) 0.172(10) -0.011(4) 0.051(4) -0.051(4)
C5 0.050(2) 0.056(3) 0.064(3) -0.0076(17) 0.0177(18) -0.0186(19)
C6 0.059(3) 0.066(3) 0.061(3) -0.010(2) 0.025(2) -0.018(2)
C7 0.073(3) 0.062(3) 0.096(4) -0.009(3) 0.036(3) -0.008(3)
C8 0.066(3) 0.069(3) 0.120(5) -0.023(3) 0.040(3) -0.043(4)
C9 0.058(3) 0.078(4) 0.099(4) -0.020(3) 0.025(3) -0.040(3)
C10 0.043(2) 0.082(3) 0.079(3) -0.009(2) 0.022(2) -0.027(3)
C11 0.083(4) 0.092(4) 0.059(3) -0.015(3) 0.017(3) 0.001(3)
C12 0.097(5) 0.069(4) 0.268(12) -0.032(4) 0.062(6) -0.058(5)
C13 0.054(3) 0.106(5) 0.094(4) -0.002(3) 0.007(3) -0.014(4)
C14 0.038(3) 0.045(3) 0.033(2) -0.0026(19) 0.0000 0.0000
C15 0.0404(17) 0.0481(18) 0.0361(16) -0.0021(14) 0.0017(13) 0.0034(14)
C16 0.0457(19) 0.065(3) 0.0445(19) -0.0069(17) 0.0039(15) 0.0066(17)
C17 0.043(3) 0.062(4) 0.055(3) -0.011(3) 0.0000 0.0000
C18 0.0436(18) 0.056(2) 0.0344(16) -0.0050(15) 0.0046(14) 0.0033(15)
C19 0.0430(18) 0.058(2) 0.0403(17) -0.0039(16) 0.0030(14) 0.0073(16)
C20 0.052(2) 0.073(3) 0.0378(17) 0.0031(19) 0.0002(16) 0.0097(17)
C21 0.051(2) 0.084(3) 0.0331(17) 0.0008(19) 0.0019(15) -0.0011(17)
C22 0.055(3) 0.066(3) 0.0441(19) 0.0025(18) 0.0054(16) -0.0065(17)
C23 0.0451(18) 0.060(2) 0.0359(17) 0.0002(16) 0.0055(14) 0.0021(15)
C24 0.061(3) 0.055(3) 0.057(3) -0.0030(18) -0.0023(19) 0.0111(18)
C25 0.077(3) 0.118(5) 0.041(2) 0.011(3) -0.004(2) -0.014(3)
C26 0.060(3) 0.062(3) 0.050(2) 0.0066(18) 0.0054(18) 0.0035(18)
C27 0.061(7) 0.044(6) 0.065(7) 0.000(5) 0.0000 0.0000

loop_
_atom_type_symbol
_atom_type_description
_atom_type_scat_dispersion_real
_atom_type_scat_dispersion_imag
_atom_type_scat_source
C C 0.0033 0.0016
;
International Tables for Crystallography
(1992, Vol. C, Tables 4.2.6.8 and 6.1.1.4)
;
H H 0.0000 0.0000
;
International Tables for Crystallography
(1992, Vol. C, Table 6.1.1.4)
;
Fe Fe 0.3463 0.8444
;
International Tables for Crystallography
(1992, Vol. C, Tables 4.2.6.8 and 6.1.1.4)
;
O O 0.0106 0.0060
;
International Tables for Crystallography
(1992, Vol. C, Tables 4.2.6.8 and 6.1.1.4)
;
S S 0.1246 0.1234
;
International Tables for Crystallography
(1992, Vol. C, Tables 4.2.6.8 and 6.1.1.4)
;

loop_
_geom_angle_atom_site_label_1
_geom_angle_atom_site_label_2
_geom_angle_atom_site_label_3
_geom_angle
_geom_angle_publ_flag
_geom_angle_site_symmetry_1
_geom_angle_site_symmetry_3
Fe2a Fe1 Fe2a 78.93(4) yes . 8_665
Fe2a Fe1 Fe2 19.18(4) yes . .
Fe2a Fe1 Fe2 71.70(4) yes . 8_665
Fe2a Fe1 Fe3 80.92(5) yes . .
Fe2a Fe1 Fe3a 69.62(5) yes . .
Fe2a Fe1 S1 55.30(4) yes . .
Fe2a Fe1 S1 115.85(5) yes . 8_665
Fe2a Fe1 S2 48.88(4) yes . .
Fe2a Fe1 S3 125.34(5) yes . .
Fe2a Fe1 Fe2 71.70(4) yes 8_665 .
Fe2a Fe1 Fe2 19.18(4) yes 8_665 8_665
Fe2a Fe1 Fe3 80.92(5) yes 8_665 .
Fe2a Fe1 Fe3a 69.62(5) yes 8_665 .
Fe2a Fe1 S1 115.85(5) yes 8_665 .
Fe2a Fe1 S1 55.30(4) yes 8_665 8_665
Fe2a Fe1 S2 48.88(4) yes 8_665 .
Fe2a Fe1 S3 125.34(5) yes 8_665 .
Fe2 Fe1 Fe2 59.47(4) yes . 8_665
Fe2 Fe1 Fe3 62.63(5) yes . .
Fe2 Fe1 Fe3a 50.59(5) yes . .
Fe2 Fe1 S1 49.92(4) yes . .
Fe2 Fe1 S1 98.08(5) yes . 8_665
Fe2 Fe1 S2 57.49(4) yes . .
Fe2 Fe1 S3 144.00(4) yes . .
Fe2 Fe1 Fe3 62.63(5) yes 8_665 .
Fe2 Fe1 Fe3a 50.59(5) yes 8_665 .
Fe2 Fe1 S1 98.08(5) yes 8_665 .
Fe2 Fe1 S1 49.92(4) yes 8_665 8_665
Fe2 Fe1 S2 57.49(4) yes 8_665 .
Fe2 Fe1 S3 144.00(4) yes 8_665 .
Fe3 Fe1 Fe3a 15.02(5) yes . .
Fe3 Fe1 S1 52.35(5) yes . .
Fe3 Fe1 S1 52.35(5) yes . 8_665
Fe3 Fe1 S2 109.80(6) yes . .
Fe3 Fe1 S3 143.28(5) yes . .
Fe3a Fe1 S1 54.57(5) yes . .
Fe3a Fe1 S1 54.57(5) yes . 8_665
Fe3a Fe1 S2 94.78(6) yes . .
Fe3a Fe1 S3 158.29(5) yes . .
S1 Fe1 S1 104.52(5) yes . 8_665
S1 Fe1 S2 104.12(5) yes . .
S1 Fe1 S3 117.77(5) yes . .
S1 Fe1 S2 104.12(5) yes 8_665 .
S1 Fe1 S3 117.77(5) yes 8_665 .
S2 Fe1 S3 106.93(5) yes . .
Fe1 Fe2a S1 50.69(4) yes . .
Fe1 Fe2a S2 51.12(5) yes . .
Fe1 Fe2a S4 144.15(7) yes . .
S1 Fe2a S2 101.75(7) yes . .
S1 Fe2a S4 119.99(7) yes . .
S2 Fe2a S4 119.70(7) yes . .
Fe1 Fe2 Fe2 60.27(3) yes . 8_665
Fe1 Fe2 Fe3a 66.87(6) yes . .
Fe1 Fe2 S1 55.24(4) yes . .
Fe1 Fe2 S2 52.00(4) yes . .
Fe1 Fe2 S4 164.49(6) yes . .
Fe1 Fe2 O1 95.80(15) yes . .
Fe2 Fe2 Fe3a 55.27(5) yes 8_665 .
Fe2 Fe2 S1 102.91(6) yes 8_665 .
Fe2 Fe2 S2 56.33(4) yes 8_665 .
Fe2 Fe2 S4 113.73(6) yes 8_665 .
Fe2 Fe2 O1 49.55(14) yes 8_665 .
Fe3a Fe2 S1 63.74(6) yes . .
Fe3a Fe2 S2 103.32(7) yes . .
Fe3a Fe2 S4 123.12(7) yes . .
Fe3a Fe2 O1 38.50(14) yes . .
S1 Fe2 S2 103.95(6) yes . .
S1 Fe2 S4 138.28(7) yes . .
S1 Fe2 O1 100.85(14) yes . .
S2 Fe2 S4 112.50(6) yes . .
S2 Fe2 O1 105.10(14) yes . .
S4 Fe2 O1 88.89(15) yes . .
Fe1 Fe3 S1 52.57(5) yes . .
Fe1 Fe3 S1 52.57(5) yes . 8_665
Fe1 Fe3 O1 90.02(15) yes . .
Fe1 Fe3 O2 166.4(3) yes . .
Fe1 Fe3 O2 166.4(3) yes . 8_665
S1 Fe3 S1 104.95(8) yes . 8_665
S1 Fe3 O1 92.28(14) yes . .
S1 Fe3 O2 115.1(3) yes . .
S1 Fe3 O2 139.9(3) yes . 8_665
S1 Fe3 O1 92.28(14) yes 8_665 .
S1 Fe3 O2 139.9(3) yes 8_665 .
S1 Fe3 O2 115.1(3) yes 8_665 8_665
O1 Fe3 O2 84.5(3) yes . .
O1 Fe3 O2 84.5(3) yes . 8_665
O2 Fe3 O2 24.8(3) yes . 8_665
Fe1 Fe3a Fe2 62.55(5) yes . .
Fe1 Fe3a Fe2 62.55(5) yes . 8_665
Fe1 Fe3a Fe3a 158.31(9) yes . 11_555
Fe1 Fe3a S1 51.95(5) yes . .
Fe1 Fe3a S1 51.95(5) yes . 8_665
Fe1 Fe3a O1 108.7(3) yes . .
Fe1 Fe3a O1 122.35(16) yes . 11_555
Fe1 Fe3a O2 147.73(15) yes . .
Fe1 Fe3a O2 147.73(15) yes . 8_665
Fe2 Fe3a Fe2 69.45(6) yes . 8_665
Fe2 Fe3a Fe3a 100.19(8) yes . 11_555
Fe2 Fe3a S1 53.82(6) yes . .
Fe2 Fe3a S1 106.28(8) yes . 8_665
Fe2 Fe3a O1 60.2(2) yes . .
Fe2 Fe3a O1 70.85(15) yes . 11_555
Fe2 Fe3a O2 127.9(3) yes . .
Fe2 Fe3a O2 147.16(19) yes . 8_665
Fe2 Fe3a Fe3a 100.19(8) yes 8_665 11_555
Fe2 Fe3a S1 106.28(8) yes 8_665 .
Fe2 Fe3a S1 53.82(6) yes 8_665 8_665
Fe2 Fe3a O1 60.2(2) yes 8_665 .
Fe2 Fe3a O1 70.85(15) yes 8_665 11_555
Fe2 Fe3a O2 147.16(19) yes 8_665 .
Fe2 Fe3a O2 127.9(3) yes 8_665 8_665
Fe3a Fe3a S1 130.01(9) yes 11_555 .
Fe3a Fe3a S1 130.01(9) yes 11_555 8_665
Fe3a Fe3a O1 49.6(2) yes 11_555 .
Fe3a Fe3a O1 35.96(15) yes 11_555 11_555
Fe3a Fe3a O2 52.95(14) yes 11_555 .
Fe3a Fe3a O2 52.95(14) yes 11_555 8_665
S1 Fe3a S1 99.68(9) yes . 8_665
S1 Fe3a O1 112.2(2) yes . .
S1 Fe3a O1 119.35(16) yes . 11_555
S1 Fe3a O2 105.98(19) yes . .
S1 Fe3a O2 125.4(2) yes . 8_665
S1 Fe3a O1 112.2(2) yes 8_665 .
S1 Fe3a O1 119.35(16) yes 8_665 11_555
S1 Fe3a O2 125.4(2) yes 8_665 .
S1 Fe3a O2 105.98(19) yes 8_665 8_665
O1 Fe3a O1 13.7(3) yes . 11_555
O1 Fe3a O2 101.5(3) yes . .
O1 Fe3a O2 101.5(3) yes . 8_665
O1 Fe3a O2 88.1(2) yes 11_555 .
O1 Fe3a O2 88.1(2) yes 11_555 8_665
O2 Fe3a O2 22.9(3) yes . 8_665
Fe1 S1 Fe2a 74.01(5) yes . .
Fe1 S1 Fe2 74.84(5) yes . .
Fe1 S1 Fe3 75.08(6) yes . .
Fe1 S1 Fe3a 73.48(6) yes . .
Fe2a S1 Fe3 101.53(6) yes . .
Fe2a S1 Fe3a 84.06(6) yes . .
Fe2 S1 Fe3 80.23(6) yes . .
Fe2 S1 Fe3a 62.44(6) yes . .
Fe1 S2 Fe2a 80.00(6) yes . .
Fe1 S2 Fe2a 80.00(6) yes . 8_665
Fe1 S2 Fe2 70.51(5) yes . .
Fe1 S2 Fe2 70.51(5) yes . 8_665
Fe2a S2 Fe2a 112.37(8) yes . 8_665
Fe2a S2 Fe2 89.97(7) yes . 8_665
Fe2a S2 Fe2 89.97(7) yes 8_665 .
Fe2 S2 Fe2 67.34(5) yes . 8_665
Fe1 S3 C1 111.45(19) yes . .
Fe2a S4 Fe2a 139.84(8) yes . 11_555
Fe2a S4 Fe2 116.61(7) yes . 11_555
Fe2a S4 C14 105.52(6) yes . .
Fe2a S4 Fe2 116.61(7) yes 11_555 .
Fe2a S4 C14 105.52(6) yes 11_555 .
Fe2 S4 Fe2 93.37(6) yes . 11_555
Fe2 S4 C14 123.34(9) yes . .
Fe2 S4 C14 123.34(9) yes 11_555 .
Fe2 O1 Fe2 80.9(2) yes . 8_665
Fe2 O1 Fe3 84.0(2) yes . .
Fe2 O1 Fe3a 81.3(3) yes . .
Fe2 O1 Fe3a 139.0(3) yes . 11_555
Fe2 O1 O1 131.8(7) yes . 11_555
Fe2 O1 Fe3 84.0(2) yes 8_665 .
Fe2 O1 Fe3a 81.3(3) yes 8_665 .
Fe2 O1 Fe3a 139.0(3) yes 8_665 11_555
Fe2 O1 O1 131.8(7) yes 8_665 11_555
Fe3 O1 Fe3a 90.76(18) yes . 11_555
Fe3 O1 O1 126.7(7) yes . 11_555
Fe3a O1 Fe3a 94.4(3) yes . 11_555
Fe3a O1 O1 130.4(7) yes . 11_555
Fe3 O2 Fe3 113.5(4) yes . 11_555
Fe3 O2 Fe3a 94.1(3) yes . 11_555
Fe3 O2 O2 77.6(5) yes . 8_665
Fe3 O2 C27 123.22(19) yes . .
Fe3 O2 C27 102.2(4) yes . 8_665
Fe3 O2 Fe3a 94.1(3) yes 11_555 .
Fe3 O2 O2 77.6(5) yes 11_555 8_665
Fe3 O2 C27 123.22(19) yes 11_555 .
Fe3 O2 C27 102.2(4) yes 11_555 8_665
Fe3a O2 Fe3a 74.1(3) yes . 11_555
Fe3a O2 O2 78.5(6) yes . 8_665
Fe3a O2 C27 142.59(16) yes . .
Fe3a O2 C27 114.5(4) yes . 8_665
Fe3a O2 O2 78.5(6) yes 11_555 8_665
Fe3a O2 C27 142.59(16) yes 11_555 .
Fe3a O2 C27 114.5(4) yes 11_555 8_665
O2 O2 C27 110.0(10) yes 8_665 .
O2 O2 C27 45.7(8) yes 8_665 8_665
C27 O2 C27 64.4(7) yes . 8_665
O3 O3 C58 75(4) yes 3_755 .
O3 O3 C63 77(4) yes 3_755 .
C58 O3 C63 152(2) yes . .
S3 C1 C2 120.2(3) yes . .
S3 C1 C2 120.2(3) yes . 8_665
C2 C1 C2 119.3(4) yes . 8_665
C1 C2 C3 118.8(4) yes . .
C1 C2 C5 124.3(4) yes . .
C3 C2 C5 116.7(4) yes . .
C2 C3 C4 121.6(5) yes . .
C3 C4 C3 119.2(6) yes . 8_665
C2 C5 C6 119.9(4) yes . .
C2 C5 C10 119.4(4) yes . .
C6 C5 C10 119.9(4) yes . .
C5 C6 C7 118.8(5) yes . .
C5 C6 C11 121.2(5) yes . .
C7 C6 C11 120.0(5) yes . .
C6 C7 C8 121.8(5) yes . .
C7 C8 C9 118.8(5) yes . .
C7 C8 C12 120.6(6) yes . .
C9 C8 C12 120.6(6) yes . .
C8 C9 C10 122.4(5) yes . .
C5 C10 C9 118.3(5) yes . .
C5 C10 C13 122.7(5) yes . .
C9 C10 C13 118.9(5) yes . .
S4 C14 C15 119.4(3) yes . .
S4 C14 C15 119.4(3) yes . 11_555
C15 C14 C15 121.1(4) yes . 11_555
C14 C15 C16 118.5(4) yes . .
C14 C15 C18 122.7(4) yes . .
C16 C15 C18 118.7(3) yes . .
C15 C16 C17 120.9(4) yes . .
C16 C17 C16 119.9(4) yes . 11_555
C15 C18 C19 120.6(4) yes . .
C15 C18 C23 118.9(3) yes . .
C19 C18 C23 119.9(3) yes . .
C18 C19 C20 118.6(4) yes . .
C18 C19 C24 121.1(4) yes . .
C20 C19 C24 120.2(4) yes . .
C19 C20 C21 122.2(4) yes . .
C20 C21 C22 118.2(4) yes . .
C20 C21 C25 121.5(4) yes . .
C22 C21 C25 120.3(5) yes . .
C21 C22 C23 122.5(4) yes . .
C18 C23 C22 118.4(4) yes . .
C18 C23 C26 121.7(3) yes . .
C22 C23 C26 119.9(4) yes . .
O2 C27 C27 70.0(7) yes . 8_665
O2 C27 C28 106.5(7) yes . .
O2 C27 C28 99.5(7) yes . 8_665
O2 C27 C28 106.5(7) yes . 11_555
O2 C27 C28 99.5(7) yes . 14_665
O2 C27 C34 110.3(9) yes . .
O2 C27 C34 110.3(9) yes . 11_555
O2 C27 C40 104.9(5) yes . .
O2 C27 C40 104.9(5) yes . 11_555
O2 C27 C45 103.8(4) yes . 8_665
O2 C27 C45 103.8(4) yes . 14_665
O2 C27 C27 45.7(5) yes 8_665 8_665
O2 C27 C28 91.7(7) yes 8_665 .
O2 C27 C28 81.7(6) yes 8_665 8_665
O2 C27 C28 91.7(7) yes 8_665 11_555
O2 C27 C28 81.7(6) yes 8_665 14_665
O2 C27 C34 134.1(8) yes 8_665 .
O2 C27 C34 134.1(8) yes 8_665 11_555
O2 C27 C40 94.5(5) yes 8_665 .
O2 C27 C40 94.5(5) yes 8_665 11_555
O2 C27 C45 99.6(4) yes 8_665 8_665
O2 C27 C45 99.6(4) yes 8_665 14_665
C27 C27 C28 64.8(6) yes 8_665 .
C27 C27 C28 52.1(5) yes 8_665 8_665
C27 C27 C28 64.8(6) yes 8_665 11_555
C27 C27 C28 52.1(5) yes 8_665 14_665
C27 C27 C34 170.7(6) yes 8_665 .
C27 C27 C34 170.7(6) yes 8_665 11_555
C27 C27 C40 74.6(6) yes 8_665 .
C27 C27 C40 74.6(6) yes 8_665 11_555
C27 C27 C45 88.0(5) yes 8_665 8_665
C27 C27 C45 88.0(5) yes 8_665 14_665
C28 C27 C28 102.6(9) yes . 11_555
C28 C27 C28 95.0(8) yes . 14_665
C28 C27 C34 106.8(8) yes . .
C28 C27 C34 122.8(8) yes . 11_555
C28 C27 C40 114.3(9) yes . .
C28 C27 C45 127.9(9) yes . 8_665
C28 C27 C28 95.0(8) yes 8_665 11_555
C28 C27 C28 85.7(7) yes 8_665 14_665
C28 C27 C34 119.6(7) yes 8_665 .
C28 C27 C34 135.5(8) yes 8_665 11_555
C28 C27 C40 107.1(8) yes 8_665 .
C28 C27 C45 121.8(8) yes 8_665 8_665
C28 C27 C34 122.8(8) yes 11_555 .
C28 C27 C34 106.8(8) yes 11_555 11_555
C28 C27 C40 114.3(9) yes 11_555 11_555
C28 C27 C45 127.9(9) yes 11_555 14_665
C28 C27 C34 135.5(8) yes 14_665 .
C28 C27 C34 119.6(7) yes 14_665 11_555
C28 C27 C40 107.1(8) yes 14_665 11_555
C28 C27 C45 121.8(8) yes 14_665 14_665
C34 C27 C40 113.8(7) yes . .
C34 C27 C40 96.6(7) yes . 11_555
C34 C27 C45 100.8(7) yes . 8_665
C34 C27 C45 82.9(6) yes . 14_665
C34 C27 C40 96.6(7) yes 11_555 .
C34 C27 C40 113.8(7) yes 11_555 11_555
C34 C27 C45 82.9(6) yes 11_555 8_665
C34 C27 C45 100.8(7) yes 11_555 14_665
C40 C27 C40 125.7(9) yes . 11_555
C40 C27 C45 138.5(9) yes . 14_665
C40 C27 C45 138.5(9) yes 11_555 8_665
C45 C27 C45 148.7(8) yes 8_665 14_665
C27 C28 C27 63.1(6) yes . 8_665
C27 C28 C29 118.3(10) yes . .
C27 C28 C29 131.0(10) yes . 8_665
C27 C28 C33 121.6(9) yes . .
C27 C28 C33 105.7(10) yes . 8_665
C27 C28 C40 114.0(13) yes . 14_665
C27 C28 C41 106.5(9) yes . 11_555
C27 C28 C41 147.9(9) yes . 14_665
C27 C28 C44 118.8(8) yes . 14_665
C27 C28 C45 125.0(10) yes . 11_555
C27 C28 C45 87.3(11) yes . 14_665
C27 C28 C29 122.2(10) yes 8_665 .
C27 C28 C29 99.8(9) yes 8_665 8_665
C27 C28 C33 88.2(8) yes 8_665 .
C27 C28 C33 115.4(9) yes 8_665 8_665
C27 C28 C40 53.4(9) yes 8_665 14_665
C27 C28 C41 168.8(9) yes 8_665 11_555
C27 C28 C41 85.0(7) yes 8_665 14_665
C27 C28 C44 161.2(8) yes 8_665 14_665
C27 C28 C45 67.1(7) yes 8_665 11_555
C27 C28 C45 135.7(13) yes 8_665 14_665
C29 C28 C33 120.0(9) yes . .
C29 C28 C33 118.2(11) yes . 8_665
C29 C28 C40 84.7(11) yes . 14_665
C29 C28 C41 57.5(7) yes . 11_555
C29 C28 C41 74.7(7) yes . 14_665
C29 C28 C45 71.4(8) yes . 11_555
C29 C28 C33 101.7(10) yes 8_665 .
C29 C28 C33 122.5(10) yes 8_665 8_665
C29 C28 C40 54.2(10) yes 8_665 14_665
C29 C28 C41 83.8(7) yes 8_665 11_555
C29 C28 C41 47.4(6) yes 8_665 14_665
C29 C28 C44 64.2(6) yes 8_665 14_665
C29 C28 C45 74.6(10) yes 8_665 14_665
C33 C28 C40 74.4(12) yes . 14_665
C33 C28 C41 101.6(10) yes . 11_555
C33 C28 C41 56.4(7) yes . 14_665
C33 C28 C44 104.2(8) yes . 14_665
C33 C28 C45 77.5(10) yes . 11_555
C33 C28 C45 136.1(14) yes . 14_665
C33 C28 C40 115.3(15) yes 8_665 14_665
C33 C28 C41 70.3(9) yes 8_665 11_555
C33 C28 C41 90.6(9) yes 8_665 14_665
C33 C28 C44 82.7(8) yes 8_665 14_665
C33 C28 C45 116.0(12) yes 8_665 11_555
C33 C28 C45 103.4(14) yes 8_665 14_665
C40 C28 C41 134.5(11) yes 14_665 11_555
C40 C28 C44 115.8(10) yes 14_665 14_665
C40 C28 C45 126.6(16) yes 14_665 14_665
C41 C28 C41 105.0(7) yes 11_555 14_665
C41 C28 C45 120.1(8) yes 11_555 11_555
C41 C28 C44 90.2(5) yes 14_665 14_665
C41 C28 C45 116.2(10) yes 14_665 14_665
C44 C28 C45 101.3(7) yes 14_665 11_555
C45 C28 C45 114.5(12) yes 11_555 14_665
C28 C29 C29 83.1(12) yes . 8_665
C28 C29 C30 120.0(10) yes . .
C28 C29 C30 123.5(11) yes . 8_665
C28 C29 C41 68.0(8) yes . 11_555
C28 C29 C42 99.6(9) yes . 11_555
C28 C29 C43 108.2(9) yes . 14_665
C28 C29 C44 85.0(7) yes . 11_555
C28 C29 C44 96.6(10) yes . 14_665
C28 C29 C45 47.9(7) yes . 11_555
C28 C29 C29 66.0(11) yes 8_665 8_665
C28 C29 C30 110.4(9) yes 8_665 .
C28 C29 C30 116.7(11) yes 8_665 8_665
C28 C29 C41 82.2(8) yes 8_665 11_555
C28 C29 C42 104.2(8) yes 8_665 11_555
C28 C29 C43 106.6(8) yes 8_665 14_665
C28 C29 C44 70.1(7) yes 8_665 11_555
C28 C29 C44 108.4(10) yes 8_665 14_665
C28 C29 C45 51.5(8) yes 8_665 14_665
C29 C29 C30 67.9(12) yes 8_665 .
C29 C29 C30 78.5(13) yes 8_665 8_665
C29 C29 C40 95.1(13) yes 8_665 11_555
C29 C29 C40 54.0(10) yes 8_665 14_665
C29 C29 C41 134.6(14) yes 8_665 11_555
C29 C29 C42 108.0(12) yes 8_665 11_555
C29 C29 C43 89.7(12) yes 8_665 14_665
C29 C29 C44 134.9(14) yes 8_665 14_665
C29 C29 C45 117.3(14) yes 8_665 14_665
C30 C29 C40 130.5(11) yes . 11_555
C30 C29 C40 106.2(9) yes . 14_665
C30 C29 C41 96.5(10) yes . 11_555
C30 C29 C42 48.8(8) yes . 11_555
C30 C29 C44 46.1(7) yes . 11_555
C30 C29 C44 73.8(9) yes . 14_665
C30 C29 C45 92.3(8) yes . 11_555
C30 C29 C45 135.0(13) yes . 14_665
C30 C29 C40 132.0(11) yes 8_665 11_555
C30 C29 C40 114.3(10) yes 8_665 14_665
C30 C29 C41 88.9(10) yes 8_665 11_555
C30 C29 C44 56.0(8) yes 8_665 11_555
C30 C29 C44 64.2(9) yes 8_665 14_665
C30 C29 C45 101.8(10) yes 8_665 11_555
C30 C29 C45 131.0(13) yes 8_665 14_665
C40 C29 C41 62.1(7) yes 11_555 11_555
C40 C29 C42 101.1(8) yes 11_555 11_555
C40 C29 C43 113.8(8) yes 11_555 14_665
C40 C29 C44 98.2(7) yes 11_555 11_555
C40 C29 C44 92.0(9) yes 11_555 14_665
C40 C29 C45 59.9(6) yes 11_555 11_555
C40 C29 C41 94.8(8) yes 14_665 11_555
C40 C29 C42 111.1(7) yes 14_665 11_555
C40 C29 C43 108.9(7) yes 14_665 14_665
C40 C29 C44 62.2(5) yes 14_665 11_555
C40 C29 C44 119.7(9) yes 14_665 14_665
C40 C29 C45 63.4(7) yes 14_665 14_665
C41 C29 C42 48.1(6) yes 11_555 11_555
C41 C29 C43 68.5(6) yes 11_555 14_665
C41 C29 C44 111.9(7) yes 11_555 11_555
C41 C29 C45 109.2(8) yes 11_555 11_555
C41 C29 C45 45.8(8) yes 11_555 14_665
C42 C29 C44 80.0(5) yes 11_555 11_555
C42 C29 C45 111.5(7) yes 11_555 11_555
C42 C29 C45 91.9(9) yes 11_555 14_665
C43 C29 C44 62.8(4) yes 14_665 11_555
C43 C29 C44 47.4(5) yes 14_665 14_665
C43 C29 C45 102.5(6) yes 14_665 11_555
C43 C29 C45 110.0(10) yes 14_665 14_665
C44 C29 C44 106.9(7) yes 11_555 14_665
C44 C29 C45 46.4(5) yes 11_555 11_555
C44 C29 C45 116.9(9) yes 11_555 14_665
C44 C29 C45 128.6(9) yes 14_665 11_555
C44 C29 C45 75.4(9) yes 14_665 14_665
C45 C29 C45 82.1(8) yes 11_555 14_665
C29 C30 C31 120.0(9) yes . .
C29 C30 C31 93.0(11) yes . 8_665
C29 C30 C41 75.0(7) yes . 14_665
C29 C30 C42 82.8(9) yes . 11_555
C29 C30 C42 117.0(9) yes . 14_665
C29 C30 C43 134.0(13) yes . 11_555
C29 C30 C43 107.5(13) yes . 14_665
C29 C30 C44 86.9(8) yes . 11_555
C29 C30 C44 49.5(7) yes . 14_665
C29 C30 C31 103.5(11) yes 8_665 .
C29 C30 C31 115.0(10) yes 8_665 8_665
C29 C30 C41 48.3(7) yes 8_665 14_665
C29 C30 C42 109.5(9) yes 8_665 11_555
C29 C30 C42 94.0(10) yes 8_665 14_665
C29 C30 C43 123.4(13) yes 8_665 11_555
C29 C30 C43 130.2(12) yes 8_665 14_665
C29 C30 C44 56.1(8) yes 8_665 11_555
C29 C30 C44 80.8(8) yes 8_665 14_665
C31 C30 C31 68.0(12) yes . 8_665
C31 C30 C41 56.2(8) yes . 14_665
C31 C30 C42 81.3(12) yes . 11_555
C31 C30 C43 65.5(12) yes . 14_665
C31 C30 C44 55.0(9) yes . 11_555
C31 C30 C44 107.8(12) yes . 14_665
C31 C30 C41 101.5(9) yes 8_665 14_665
C31 C30 C42 82.0(12) yes 8_665 14_665
C31 C30 C43 58.7(13) yes 8_665 11_555
C31 C30 C44 112.3(11) yes 8_665 11_555
C31 C30 C44 48.0(8) yes 8_665 14_665
C41 C30 C42 107.7(8) yes 14_665 11_555
C41 C30 C42 45.7(6) yes 14_665 14_665
C41 C30 C43 76.4(10) yes 14_665 11_555
C41 C30 C43 109.6(11) yes 14_665 14_665
C41 C30 C44 103.6(6) yes 14_665 14_665
C42 C30 C42 95.0(11) yes 11_555 14_665
C42 C30 C43 72.5(13) yes 11_555 11_555
C42 C30 C44 120.8(10) yes 11_555 11_555
C42 C30 C43 80.1(12) yes 14_665 14_665
C42 C30 C44 117.8(11) yes 14_665 14_665
C43 C30 C43 51.5(11) yes 11_555 14_665
C43 C30 C44 74.2(11) yes 11_555 11_555
C43 C30 C44 105.2(14) yes 11_555 14_665
C43 C30 C44 117.0(13) yes 14_665 11_555
C43 C30 C44 60.1(9) yes 14_665 14_665
C44 C30 C44 119.7(7) yes 11_555 14_665
C30 C31 C31 60.2(10) yes . 8_665
C30 C31 C32 120.0(10) yes . .
C30 C31 C41 78.9(9) yes . 14_665
C30 C31 C42 49.6(8) yes . 11_555
C30 C31 C44 61.7(10) yes . 11_555
C30 C31 C31 51.8(9) yes 8_665 8_665
C30 C31 C32 118.2(10) yes 8_665 .
C30 C31 C41 83.5(8) yes 8_665 14_665
C30 C31 C44 68.5(9) yes 8_665 11_555
C31 C31 C32 96.9(11) yes 8_665 .
C31 C31 C41 110.9(9) yes 8_665 14_665
C31 C31 C43 50.3(14) yes 8_665 11_555
C31 C31 C44 111.3(11) yes 8_665 11_555
C32 C31 C41 57.5(8) yes . 14_665
C32 C31 C42 99.8(10) yes . 11_555
C32 C31 C43 136.3(17) yes . 11_555
C32 C31 C43 116.6(12) yes . 14_665
C32 C31 C44 82.6(10) yes . 11_555
C41 C31 C42 103.2(7) yes 14_665 11_555
C41 C31 C43 103.1(16) yes 14_665 11_555
C41 C31 C43 109.0(9) yes 14_665 14_665
C42 C31 C44 100.9(9) yes 11_555 11_555
C43 C31 C44 84.7(16) yes 11_555 11_555
C43 C31 C44 99.4(10) yes 14_665 11_555
C31 C32 C32 83.1(10) yes . 8_665
C31 C32 C33 120.0(10) yes . .
C31 C32 C33 107.4(9) yes . 8_665
C31 C32 C41 69.6(10) yes . 14_665
C31 C32 C44 45.9(9) yes . 11_555
C32 C32 C33 68.0(9) yes 8_665 .
C32 C32 C41 106.4(7) yes 8_665 14_665
C32 C32 C42 89.0(8) yes 8_665 14_665
C32 C32 C43 71.8(6) yes 8_665 11_555
C32 C32 C44 99.7(7) yes 8_665 11_555
C33 C32 C41 70.2(9) yes . 14_665
C33 C32 C42 111.2(9) yes . 14_665
C33 C32 C43 106.9(8) yes . 11_555
C33 C32 C44 87.6(9) yes . 11_555
C33 C32 C41 83.9(7) yes 8_665 14_665
C33 C32 C42 104.5(7) yes 8_665 14_665
C33 C32 C43 93.3(6) yes 8_665 11_555
C33 C32 C44 92.9(7) yes 8_665 11_555
C41 C32 C42 55.5(7) yes 14_665 14_665
C41 C32 C43 66.4(6) yes 14_665 11_555
C28 C33 C32 120.0(10) yes . .
C28 C33 C32 81.5(9) yes . 8_665
C28 C33 C33 60.2(12) yes . 8_665
C28 C33 C41 79.0(8) yes . 14_665
C28 C33 C45 45.5(7) yes . 11_555
C28 C33 C32 115.4(11) yes 8_665 .
C28 C33 C32 96.1(10) yes 8_665 8_665
C28 C33 C33 78.6(13) yes 8_665 8_665
C28 C33 C41 65.0(8) yes 8_665 14_665
C32 C33 C32 70.5(9) yes . 8_665
C32 C33 C33 112.0(14) yes . 8_665
C32 C33 C40 118.2(9) yes . 11_555
C32 C33 C40 107.7(10) yes . 14_665
C32 C33 C41 57.2(8) yes . 14_665
C32 C33 C45 92.2(9) yes . 11_555
C32 C33 C40 75.9(7) yes 8_665 11_555
C32 C33 C40 104.1(9) yes 8_665 14_665
C32 C33 C41 101.0(7) yes 8_665 14_665
C32 C33 C45 105.3(8) yes 8_665 11_555
C33 C33 C40 55.2(11) yes 8_665 11_555
C33 C33 C40 91.4(13) yes 8_665 14_665
C33 C33 C41 124.7(12) yes 8_665 14_665
C33 C33 C45 103.4(13) yes 8_665 11_555
C40 C33 C41 81.4(7) yes 11_555 14_665
C40 C33 C45 49.6(5) yes 11_555 11_555
C40 C33 C41 53.7(6) yes 14_665 14_665
C27 C34 C34 80.7(14) yes . 11_555
C27 C34 C35 120.9(9) yes . .
C27 C34 C39 118.9(8) yes . .
C27 C34 C39 107.4(8) yes . 11_555
C27 C34 C47 146.9(7) yes . 14_665
C34 C34 C35 79.5(17) yes 11_555 .
C34 C34 C39 104.6(16) yes 11_555 .
C34 C34 C39 57.5(14) yes 11_555 11_555
C34 C34 C47 107.0(14) yes 11_555 14_665
C35 C34 C39 119.8(8) yes . .
C35 C34 C39 107.2(11) yes . 11_555
C39 C34 C39 47.1(8) yes . 11_555
C39 C34 C47 90.8(7) yes . 14_665
C39 C34 C47 103.5(6) yes 11_555 14_665
C34 C35 C36 120.8(9) yes . .
C34 C35 C36 120.9(9) yes . 11_555
C34 C35 C47 112.5(12) yes . 8_665
C34 C35 C47 96.6(14) yes . 14_665
C34 C35 C36 120.9(9) yes 11_555 .
C34 C35 C36 120.8(9) yes 11_555 11_555
C34 C35 C47 96.6(14) yes 11_555 8_665
C34 C35 C47 112.4(12) yes 11_555 14_665
C36 C35 C47 48.2(13) yes . 8_665
C36 C35 C47 47.4(13) yes . 14_665
C36 C35 C47 47.4(13) yes 11_555 8_665
C36 C35 C47 48.2(13) yes 11_555 14_665
C47 C35 C47 94.1(8) yes 8_665 14_665
C35 C36 C37 119.1(10) yes . .
C35 C36 C37 118.7(11) yes . 11_555
C35 C36 C47 50.7(12) yes . 8_665
C35 C36 C47 50.9(12) yes . 14_665
C35 C36 C48 84.7(12) yes . 8_665
C35 C36 C48 85.2(12) yes . 14_665
C37 C36 C47 114.7(14) yes . 8_665
C37 C36 C47 89.9(17) yes . 14_665
C37 C36 C48 71.6(10) yes . 8_665
C37 C36 C47 89.0(16) yes 11_555 8_665
C37 C36 C47 115.3(14) yes 11_555 14_665
C37 C36 C48 71.9(10) yes 11_555 14_665
C47 C36 C47 99.9(9) yes 8_665 14_665
C47 C36 C48 45.7(9) yes 8_665 8_665
C47 C36 C48 115.0(8) yes 8_665 14_665
C47 C36 C48 114.9(8) yes 14_665 8_665
C47 C36 C48 46.2(9) yes 14_665 14_665
C48 C36 C48 93.7(5) yes 8_665 14_665
C36 C37 C37 74.0(17) yes . 11_555
C36 C37 C38 120.1(9) yes . .
C36 C37 C38 100.8(13) yes . 11_555
C36 C37 C46 100.8(12) yes . 8_665
C36 C37 C46 116.4(8) yes . 14_665
C36 C37 C48 63.3(13) yes . 8_665
C36 C37 C48 83.6(12) yes . 14_665
C36 C37 C37 73.3(17) yes 11_555 11_555
C36 C37 C38 120.2(9) yes 11_555 .
C36 C37 C38 100.3(13) yes 11_555 11_555
C36 C37 C46 100.3(12) yes 11_555 8_665
C36 C37 C46 116.4(8) yes 11_555 14_665
C36 C37 C48 62.7(13) yes 11_555 8_665
C36 C37 C48 84.2(12) yes 11_555 14_665
C37 C37 C38 101.6(15) yes 11_555 .
C37 C37 C38 51.9(12) yes 11_555 11_555
C37 C37 C46 56.5(11) yes 11_555 8_665
C37 C37 C46 98.9(14) yes 11_555 14_665
C37 C37 C47 103.4(12) yes 11_555 14_665
C37 C37 C48 136.8(15) yes 11_555 14_665
C38 C37 C38 49.7(8) yes . 11_555
C38 C37 C46 45.2(7) yes . 8_665
C38 C37 C47 93.4(8) yes . 14_665
C38 C37 C48 86.5(9) yes . 8_665
C38 C37 C48 58.9(8) yes . 14_665
C38 C37 C46 47.1(6) yes 11_555 14_665
C38 C37 C47 103.2(7) yes 11_555 14_665
C38 C37 C48 98.8(8) yes 11_555 14_665
C46 C37 C47 99.9(6) yes 8_665 14_665
C46 C37 C48 93.5(7) yes 8_665 14_665
C46 C37 C47 90.9(6) yes 14_665 14_665
C46 C37 C48 82.9(7) yes 14_665 8_665
C46 C37 C48 58.8(7) yes 14_665 14_665
C47 C37 C48 82.8(6) yes 14_665 8_665
C47 C37 C48 47.2(5) yes 14_665 14_665
C48 C37 C48 110.4(8) yes 8_665 14_665
C37 C38 C38 78.4(12) yes . 11_555
C37 C38 C39 120.0(9) yes . .
C37 C38 C39 103.9(10) yes . 11_555
C37 C38 C46 87.0(12) yes . 8_665
C37 C38 C48 53.8(9) yes . 14_665
C37 C38 C38 51.9(9) yes 11_555 11_555
C37 C38 C39 112.2(9) yes 11_555 .
C37 C38 C39 83.3(8) yes 11_555 11_555
C37 C38 C46 60.5(8) yes 11_555 8_665
C37 C38 C48 75.0(8) yes 11_555 14_665
C38 C38 C39 87.1(10) yes 11_555 .
C38 C38 C39 47.4(7) yes 11_555 11_555
C38 C38 C48 118.1(10) yes 11_555 14_665
C39 C38 C46 79.3(9) yes . 8_665
C39 C38 C48 85.9(7) yes . 14_665
C39 C38 C48 104.4(7) yes 11_555 14_665
C46 C38 C48 122.2(9) yes 8_665 14_665
C34 C39 C38 120.0(9) yes . .
C34 C39 C38 100.8(9) yes . 11_555
C34 C39 C39 75.4(10) yes . 11_555
C34 C39 C46 102.6(9) yes . 8_665
C34 C39 C46 125.2(9) yes . 14_665
C34 C39 C48 85.0(7) yes . 14_665
C34 C39 C38 116.9(9) yes 11_555 .
C34 C39 C38 87.1(8) yes 11_555 11_555
C34 C39 C39 57.5(9) yes 11_555 11_555
C34 C39 C46 87.9(8) yes 11_555 8_665
C34 C39 C46 120.8(9) yes 11_555 14_665
C34 C39 C48 92.4(6) yes 11_555 14_665
C38 C39 C38 45.6(8) yes . 11_555
C38 C39 C39 92.9(10) yes . 11_555
C38 C39 C46 48.9(7) yes . 8_665
C38 C39 C39 47.4(7) yes 11_555 11_555
C38 C39 C48 75.1(6) yes 11_555 14_665
C39 C39 C46 91.7(10) yes 11_555 14_665
C39 C39 C48 111.8(8) yes 11_555 14_665
C46 C39 C46 47.4(6) yes 8_665 14_665
C46 C39 C48 80.1(5) yes 8_665 14_665
C46 C39 C48 50.4(5) yes 14_665 14_665
C27 C40 C28 103.1(11) yes . 14_665
C27 C40 C29 138.5(9) yes . 11_555
C27 C40 C29 138.2(7) yes . 14_665
C27 C40 C33 108.9(7) yes . 11_555
C27 C40 C33 102.5(8) yes . 14_665
C27 C40 C40 105.4(8) yes . 8_665
C27 C40 C41 123.0(7) yes . .
C27 C40 C44 138.1(7) yes . 8_665
C27 C40 C45 117.0(7) yes . .
C28 C40 C29 96.2(11) yes 14_665 11_555
C28 C40 C29 65.8(10) yes 14_665 14_665
C28 C40 C33 74.2(12) yes 14_665 14_665
C28 C40 C41 127.5(12) yes 14_665 .
C28 C40 C44 118.7(11) yes 14_665 8_665
C29 C40 C33 109.7(8) yes 11_555 11_555
C29 C40 C33 118.0(9) yes 11_555 14_665
C29 C40 C40 84.9(9) yes 11_555 8_665
C29 C40 C41 66.4(8) yes 11_555 .
C29 C40 C45 70.1(7) yes 11_555 .
C29 C40 C33 88.8(7) yes 14_665 11_555
C29 C40 C33 111.6(9) yes 14_665 14_665
C29 C40 C40 54.0(7) yes 14_665 8_665
C29 C40 C41 90.6(7) yes 14_665 .
C29 C40 C44 69.4(6) yes 14_665 8_665
C33 C40 C40 55.2(7) yes 11_555 8_665
C33 C40 C41 96.4(7) yes 11_555 .
C33 C40 C44 100.7(6) yes 11_555 8_665
C33 C40 C45 62.4(6) yes 11_555 .
C33 C40 C40 88.6(9) yes 14_665 8_665
C33 C40 C41 72.6(7) yes 14_665 .
C33 C40 C44 86.2(6) yes 14_665 8_665
C33 C40 C45 94.8(8) yes 14_665 .
C40 C40 C41 130.5(9) yes 8_665 .
C40 C40 C44 115.8(8) yes 8_665 8_665
C41 C40 C45 120.0(7) yes . .
C44 C40 C45 102.8(6) yes 8_665 .
C28 C41 C29 54.4(6) yes 11_555 11_555
C28 C41 C30 84.7(6) yes 11_555 14_665
C28 C41 C31 110.4(8) yes 11_555 14_665
C28 C41 C32 92.9(8) yes 11_555 14_665
C28 C41 C42 113.4(7) yes 11_555 .
C28 C41 C43 99.2(6) yes 11_555 8_665
C28 C41 C44 113.1(9) yes 11_555 8_665
C28 C41 C29 50.5(6) yes 14_665 11_555
C28 C41 C30 76.9(5) yes 14_665 14_665
C28 C41 C31 101.7(8) yes 14_665 14_665
C28 C41 C32 88.6(8) yes 14_665 14_665
C28 C41 C42 104.5(6) yes 14_665 .
C28 C41 C43 90.4(5) yes 14_665 8_665
C28 C41 C44 106.4(8) yes 14_665 8_665
C29 C41 C31 87.1(8) yes 11_555 14_665
C29 C41 C32 117.2(8) yes 11_555 14_665
C29 C41 C33 93.3(7) yes 11_555 14_665
C29 C41 C40 51.6(6) yes 11_555 .
C29 C41 C42 81.3(6) yes 11_555 .
C29 C41 C43 66.9(6) yes 11_555 8_665
C29 C41 C44 61.1(8) yes 11_555 8_665
C30 C41 C32 89.0(8) yes 14_665 14_665
C30 C41 C33 101.7(7) yes 14_665 14_665
C30 C41 C40 87.4(6) yes 14_665 .
C30 C41 C45 84.0(7) yes 14_665 8_665
C31 C41 C32 52.8(8) yes 14_665 14_665
C31 C41 C33 94.4(9) yes 14_665 14_665
C31 C41 C40 118.6(8) yes 14_665 .
C31 C41 C44 48.3(9) yes 14_665 8_665
C31 C41 C45 123.4(8) yes 14_665 8_665
C32 C41 C33 52.6(8) yes 14_665 14_665
C32 C41 C40 103.4(8) yes 14_665 .
C32 C41 C42 63.7(8) yes 14_665 .
C32 C41 C43 68.8(7) yes 14_665 8_665
C32 C41 C44 101.1(11) yes 14_665 8_665
C32 C41 C45 119.3(9) yes 14_665 8_665
C33 C41 C40 53.7(6) yes 14_665 .
C33 C41 C42 103.9(8) yes 14_665 .
C33 C41 C43 98.4(6) yes 14_665 8_665
C33 C41 C44 132.0(11) yes 14_665 8_665
C33 C41 C45 70.1(7) yes 14_665 8_665
C40 C41 C42 120.0(7) yes . .
C40 C41 C43 105.0(6) yes . 8_665
C40 C41 C44 112.5(9) yes . 8_665
C42 C41 C45 121.2(7) yes . 8_665
C43 C41 C45 105.8(7) yes 8_665 8_665
C44 C41 C45 103.2(9) yes 8_665 8_665
C29 C42 C30 48.4(6) yes 11_555 11_555
C29 C42 C30 45.3(7) yes 11_555 14_665
C29 C42 C31 82.2(7) yes 11_555 11_555
C29 C42 C32 95.0(7) yes 11_555 14_665
C29 C42 C41 50.6(5) yes 11_555 .
C29 C42 C42 72.0(5) yes 11_555 8_665
C29 C42 C43 76.8(5) yes 11_555 .
C29 C42 C43 83.2(9) yes 11_555 8_665
C30 C42 C31 49.2(8) yes 11_555 11_555
C30 C42 C32 119.3(8) yes 11_555 14_665
C30 C42 C41 98.5(7) yes 11_555 .
C30 C42 C44 84.1(8) yes 11_555 8_665
C30 C42 C31 56.9(10) yes 14_665 11_555
C30 C42 C32 124.3(9) yes 14_665 14_665
C30 C42 C41 95.9(8) yes 14_665 .
C30 C42 C42 46.4(9) yes 14_665 8_665
C30 C42 C44 78.8(9) yes 14_665 8_665
C31 C42 C32 85.7(8) yes 11_555 14_665
C31 C42 C41 113.9(7) yes 11_555 .
C31 C42 C44 119.9(8) yes 11_555 8_665
C32 C42 C41 60.7(8) yes 14_665 .
C32 C42 C42 91.0(7) yes 14_665 8_665
C32 C42 C43 104.8(8) yes 14_665 .
C32 C42 C43 120.1(12) yes 14_665 8_665
C32 C42 C44 89.0(10) yes 14_665 8_665
C41 C42 C42 108.5(6) yes . 8_665
C41 C42 C43 120.0(7) yes . .
C41 C42 C43 131.6(11) yes . 8_665
C42 C42 C44 110.3(7) yes 8_665 8_665
C43 C42 C44 115.3(7) yes . 8_665
C43 C42 C44 119.0(11) yes 8_665 8_665
C29 C43 C31 100.5(14) yes 14_665 11_555
C29 C43 C31 95.8(8) yes 14_665 14_665
C29 C43 C32 80.8(6) yes 14_665 11_555
C29 C43 C42 83.5(6) yes 14_665 .
C29 C43 C42 75.8(9) yes 14_665 8_665
C29 C43 C43 90.3(9) yes 14_665 8_665
C29 C43 C44 58.9(5) yes 14_665 8_665
C30 C43 C31 135.6(18) yes 11_555 11_555
C30 C43 C31 89.3(15) yes 11_555 14_665
C30 C43 C32 115.2(10) yes 11_555 11_555
C30 C43 C41 79.1(10) yes 11_555 8_665
C30 C43 C42 73.6(13) yes 11_555 .
C30 C43 C42 107.2(14) yes 11_555 8_665
C30 C43 C43 72.0(14) yes 11_555 8_665
C30 C43 C44 71.5(11) yes 11_555 .
C30 C43 C44 51.3(11) yes 11_555 8_665
C30 C43 C31 143.6(16) yes 14_665 11_555
C30 C43 C31 74.5(12) yes 14_665 14_665
C30 C43 C32 117.5(9) yes 14_665 11_555
C30 C43 C41 89.1(9) yes 14_665 8_665
C30 C43 C42 58.7(10) yes 14_665 .
C30 C43 C42 119.9(13) yes 14_665 8_665
C30 C43 C43 56.5(11) yes 14_665 8_665
C30 C43 C44 84.5(9) yes 14_665 .
C31 C43 C31 106.0(18) yes 11_555 14_665
C31 C43 C41 56.4(14) yes 11_555 8_665
C31 C43 C42 118.0(16) yes 11_555 .
C31 C43 C43 129.7(18) yes 11_555 8_665
C31 C43 C44 65.9(15) yes 11_555 .
C31 C43 C44 122.9(14) yes 11_555 8_665
C31 C43 C32 86.3(9) yes 14_665 11_555
C31 C43 C41 112.2(8) yes 14_665 8_665
C31 C43 C42 128.4(13) yes 14_665 8_665
C31 C43 C44 126.7(8) yes 14_665 .
C32 C43 C42 94.0(7) yes 11_555 .
C32 C43 C43 108.2(10) yes 11_555 8_665
C32 C43 C44 61.1(6) yes 11_555 .
C32 C43 C44 93.7(5) yes 11_555 8_665
C41 C43 C42 109.2(6) yes 8_665 .
C41 C43 C43 122.3(10) yes 8_665 8_665
C41 C43 C44 91.4(5) yes 8_665 8_665
C42 C43 C42 133.6(12) yes . 8_665
C42 C43 C44 120.0(7) yes . .
C42 C43 C43 148.4(15) yes 8_665 8_665
C42 C43 C44 122.4(11) yes 8_665 8_665
C43 C43 C44 130.5(10) yes 8_665 .
C44 C43 C44 98.0(6) yes . 8_665
C28 C44 C29 45.7(5) yes 14_665 11_555
C28 C44 C30 88.6(7) yes 14_665 11_555
C28 C44 C30 83.8(6) yes 14_665 14_665
C28 C44 C31 106.5(8) yes 14_665 11_555
C28 C44 C32 72.3(6) yes 14_665 11_555
C28 C44 C41 47.3(8) yes 14_665 8_665
C28 C44 C42 112.4(8) yes 14_665 8_665
C28 C44 C43 103.3(6) yes 14_665 .
C28 C44 C43 87.5(5) yes 14_665 8_665
C29 C44 C30 47.0(6) yes 11_555 11_555
C29 C44 C31 96.7(8) yes 11_555 11_555
C29 C44 C32 98.8(6) yes 11_555 11_555
C29 C44 C40 48.4(4) yes 11_555 8_665
C29 C44 C41 93.1(8) yes 11_555 8_665
C29 C44 C42 97.3(7) yes 11_555 8_665
C29 C44 C43 74.9(6) yes 11_555 .
C29 C44 C43 58.4(5) yes 11_555 8_665
C29 C44 C45 51.9(5) yes 11_555 .
C29 C44 C30 59.7(8) yes 14_665 11_555
C29 C44 C30 56.8(7) yes 14_665 14_665
C29 C44 C31 113.7(9) yes 14_665 11_555
C29 C44 C32 109.5(7) yes 14_665 11_555
C29 C44 C41 88.8(9) yes 14_665 8_665
C29 C44 C42 113.9(8) yes 14_665 8_665
C29 C44 C43 90.7(7) yes 14_665 .
C29 C44 C43 74.6(6) yes 14_665 8_665
C30 C44 C31 63.3(9) yes 11_555 11_555
C30 C44 C32 99.8(9) yes 11_555 11_555
C30 C44 C40 93.7(6) yes 11_555 8_665
C30 C44 C41 132.1(10) yes 11_555 8_665
C30 C44 C42 59.7(8) yes 11_555 8_665
C30 C44 C45 98.7(7) yes 11_555 .
C30 C44 C31 63.6(9) yes 14_665 11_555
C30 C44 C32 96.8(7) yes 14_665 11_555
C30 C44 C40 89.1(6) yes 14_665 8_665
C30 C44 C41 127.1(10) yes 14_665 8_665
C30 C44 C42 60.6(7) yes 14_665 8_665
C30 C44 C45 94.4(6) yes 14_665 .
C31 C44 C32 51.5(8) yes 11_555 11_555
C31 C44 C40 115.1(8) yes 11_555 8_665
C31 C44 C41 106.6(11) yes 11_555 8_665
C31 C44 C45 125.3(8) yes 11_555 .
C32 C44 C40 78.4(6) yes 11_555 8_665
C32 C44 C41 55.1(9) yes 11_555 8_665
C32 C44 C42 59.2(8) yes 11_555 8_665
C32 C44 C43 75.2(6) yes 11_555 .
C32 C44 C43 75.8(6) yes 11_555 8_665
C32 C44 C45 86.4(6) yes 11_555 .
C40 C44 C41 45.7(7) yes 8_665 8_665
C40 C44 C42 121.1(8) yes 8_665 8_665
C40 C44 C43 111.2(6) yes 8_665 .
C40 C44 C43 95.0(5) yes 8_665 8_665
C41 C44 C42 114.3(11) yes 8_665 8_665
C41 C44 C43 126.6(10) yes 8_665 .
C41 C44 C43 118.9(9) yes 8_665 8_665
C41 C44 C45 46.4(7) yes 8_665 .
C42 C44 C45 131.3(8) yes 8_665 .
C43 C44 C45 120.0(6) yes . .
C43 C44 C45 103.3(5) yes 8_665 .
C27 C45 C28 74.4(7) yes 8_665 11_555
C27 C45 C28 65.5(9) yes 8_665 14_665
C27 C45 C29 120.0(7) yes 8_665 11_555
C27 C45 C29 137.8(10) yes 8_665 14_665
C27 C45 C33 84.3(6) yes 8_665 11_555
C27 C45 C40 79.2(6) yes 8_665 .
C27 C45 C41 130.6(8) yes 8_665 8_665
C27 C45 C44 158.3(7) yes 8_665 .
C27 C45 C45 92.0(6) yes 8_665 8_665
C28 C45 C29 60.7(7) yes 11_555 11_555
C28 C45 C29 88.0(9) yes 11_555 14_665
C28 C45 C33 57.0(8) yes 11_555 11_555
C28 C45 C41 122.1(9) yes 11_555 8_665
C28 C45 C44 122.1(7) yes 11_555 .
C28 C45 C29 74.6(10) yes 14_665 11_555
C28 C45 C29 101.8(12) yes 14_665 14_665
C28 C45 C33 47.7(11) yes 14_665 11_555
C28 C45 C41 118.6(12) yes 14_665 8_665
C28 C45 C44 127.3(10) yes 14_665 .
C29 C45 C33 100.5(7) yes 11_555 11_555
C29 C45 C40 50.1(6) yes 11_555 .
C29 C45 C41 107.2(8) yes 11_555 8_665
C29 C45 C44 81.7(6) yes 11_555 .
C29 C45 C33 117.8(9) yes 14_665 11_555
C29 C45 C40 77.5(8) yes 14_665 .
C29 C45 C41 91.3(10) yes 14_665 8_665
C29 C45 C44 61.5(8) yes 14_665 .
C29 C45 C45 62.7(8) yes 14_665 8_665
C33 C45 C40 68.1(6) yes 11_555 .
C33 C45 C41 73.0(7) yes 11_555 8_665
C33 C45 C44 93.5(6) yes 11_555 .
C33 C45 C45 76.6(6) yes 11_555 8_665
C40 C45 C41 127.4(7) yes . 8_665
C40 C45 C44 120.0(6) yes . .
C41 C45 C45 122.9(7) yes 8_665 8_665
C44 C45 C45 108.5(5) yes . 8_665
C37 C46 C38 47.8(8) yes 8_665 8_665
C37 C46 C39 83.5(7) yes 8_665 8_665
C37 C46 C39 112.7(8) yes 8_665 14_665
C37 C46 C46 56.5(7) yes 8_665 11_555
C37 C46 C48 67.8(6) yes 8_665 .
C37 C46 C38 72.3(10) yes 14_665 8_665
C37 C46 C39 102.9(8) yes 14_665 8_665
C37 C46 C39 118.2(7) yes 14_665 14_665
C37 C46 C46 81.1(9) yes 14_665 11_555
C37 C46 C48 47.6(7) yes 14_665 .
C38 C46 C39 51.8(7) yes 8_665 8_665
C38 C46 C39 95.5(9) yes 8_665 14_665
C38 C46 C48 111.2(7) yes 8_665 .
C39 C46 C48 106.9(6) yes 8_665 .
C39 C46 C46 88.3(9) yes 14_665 11_555
C39 C46 C48 87.9(7) yes 14_665 .
C46 C46 C48 117.1(6) yes 11_555 .
C34 C47 C35 47.8(7) yes 14_665 8_665
C34 C47 C36 109.2(12) yes 14_665 8_665
C34 C47 C36 109.8(12) yes 14_665 14_665
C34 C47 C37 101.3(6) yes 14_665 14_665
C34 C47 C47 73.0(6) yes 14_665 11_555
C34 C47 C48 87.2(5) yes 14_665 .
C35 C47 C36 81.1(15) yes 8_665 8_665
C35 C47 C36 81.7(15) yes 8_665 14_665
C35 C47 C37 114.5(12) yes 8_665 14_665
C35 C47 C48 129.7(8) yes 8_665 .
C36 C47 C37 53.9(10) yes 8_665 14_665
C36 C47 C48 98.3(9) yes 8_665 .
C36 C47 C37 53.6(10) yes 14_665 14_665
C36 C47 C48 98.0(9) yes 14_665 .
C37 C47 C47 76.6(8) yes 14_665 11_555
C47 C47 C48 112.4(5) yes 11_555 .
C36 C48 C37 45.1(7) yes 8_665 8_665
C36 C48 C37 52.4(8) yes 8_665 14_665
C36 C48 C38 103.9(10) yes 8_665 14_665
C36 C48 C39 102.0(8) yes 8_665 14_665
C36 C48 C46 105.7(9) yes 8_665 .
C36 C48 C37 45.5(7) yes 14_665 8_665
C36 C48 C37 52.6(8) yes 14_665 14_665
C36 C48 C38 104.3(10) yes 14_665 14_665
C36 C48 C39 102.3(8) yes 14_665 14_665
C36 C48 C46 106.1(9) yes 14_665 .
C37 C48 C38 63.3(7) yes 8_665 14_665
C37 C48 C39 89.2(6) yes 8_665 14_665
C37 C48 C46 67.9(5) yes 8_665 .
C37 C48 C47 79.7(5) yes 8_665 .
C37 C48 C38 67.2(8) yes 14_665 14_665
C37 C48 C39 102.6(9) yes 14_665 14_665
C37 C48 C46 73.6(7) yes 14_665 .
C37 C48 C47 88.4(7) yes 14_665 .
C38 C48 C39 49.3(6) yes 14_665 14_665
C38 C48 C47 126.3(8) yes 14_665 .
C39 C48 C47 96.0(6) yes 14_665 .
C46 C48 C47 123.7(6) yes . .
C49 C49 C50 60.1(6) yes 11_555 .
C49 C49 C51 47.8(5) yes 11_555 3_655
C49 C49 C51 89.8(7) yes 11_555 9_655
C49 C49 C51 89.8(6) yes 11_555 11_555
C50 C49 C51 91.6(6) yes . 3_655
C50 C49 C51 119.2(7) yes . 9_655
C51 C49 C51 89.2(4) yes 3_655 11_555
C51 C49 C51 89.1(5) yes 9_655 11_555
C49 C50 C49 59.7(6) yes . 11_555
C49 C50 C51 121.3(6) yes . .
C49 C50 C51 93.0(6) yes . 11_555
C49 C50 C51 93.0(6) yes 11_555 .
C49 C50 C51 121.3(6) yes 11_555 11_555
C51 C50 C51 56.0(5) yes . 11_555
C49 C51 C49 90.8(4) yes 3_655 11_555
C49 C51 C50 92.6(6) yes 3_655 .
C49 C51 C51 47.8(5) yes 3_655 11_555
C49 C51 C49 90.9(5) yes 9_655 11_555
C49 C51 C50 119.4(6) yes 9_655 .
C49 C51 C51 90.2(6) yes 9_655 11_555
C49 C51 C51 90.2(5) yes 11_555 11_555
C50 C51 C51 62.0(6) yes . 11_555
C52 C52 C53 91.8(13) yes 8_665 .
C52 C52 C53 59.5(11) yes 8_665 8_665
C52 C52 C53 91.8(13) yes 8_665 11_556
C52 C52 C53 59.6(11) yes 8_665 14_666
C53 C52 C53 114.5(11) yes . 11_556
C53 C52 C53 112.0(10) yes . 14_666
C53 C52 C53 112.0(10) yes 8_665 11_556
C53 C52 C53 93.0(9) yes 8_665 14_666
C52 C53 C53 88.2(12) yes . 8_665
C52 C53 C54 119.0(10) yes . .
C52 C53 C53 59.5(10) yes 8_665 8_665
C52 C53 C54 105.2(10) yes 8_665 .
C53 C53 C54 71.0(14) yes 8_665 .
C53 C54 C55 121.0(10) yes . .
C53 C54 C55 121.0(9) yes 8_665 .
C54 C55 C54 116.4(11) yes . 11_556
C60 C56 C61 70.1(10) yes . .
C60 C56 C61 70.1(10) yes . 3_755
C60 C56 C62 125.4(10) yes . .
C60 C56 C62 125.4(10) yes . 3_755
C60 C56 C63 180.0(9) yes . .
C61 C56 C61 140.2(12) yes . 3_755
C61 C56 C62 55.3(7) yes . .
C61 C56 C62 164.5(10) yes . 3_755
C61 C56 C63 109.9(10) yes . .
C61 C56 C62 164.4(10) yes 3_755 .
C61 C56 C62 55.3(7) yes 3_755 3_755
C61 C56 C63 109.9(10) yes 3_755 .
C62 C56 C62 109.1(8) yes . 3_755
C62 C56 C63 54.6(7) yes . .
C62 C56 C63 54.6(7) yes 3_755 .
O3 C58 C59 173.3(14) yes . .
O3 C58 C59 142.7(14) yes . 3_755
O3 C58 C59 142.6(14) yes 3_755 .
O3 C58 C59 173.3(14) yes 3_755 3_755
C58 C59 C58 135.9(9) yes . 9_755
C58 C59 C59 67.9(9) yes . 3_755
C58 C59 C59 68.0(9) yes 9_755 3_755
C56 C60 C61 60.2(9) yes . .
C56 C60 C61 60.2(9) yes . 3_755
C61 C60 C61 120.5(10) yes . 3_755
C56 C61 C60 49.7(8) yes . .
C56 C61 C62 78.8(9) yes . .
C60 C61 C62 128.5(10) yes . .
C56 C62 C61 45.8(6) yes . .
C56 C62 C63 52.7(7) yes . .
C61 C62 C63 98.5(8) yes . .
O3 C63 C56 167.0(13) yes . .
O3 C63 C62 106.8(12) yes . .
O3 C63 C62 106.8(12) yes . 3_755
O3 C63 C56 167.0(13) yes 3_755 .
O3 C63 C62 106.8(12) yes 3_755 .
O3 C63 C62 106.8(12) yes 3_755 3_755
C56 C63 C62 72.7(8) yes . .
C56 C63 C62 72.7(8) yes . 3_755
C62 C63 C62 145.5(10) yes . 3_755
C2 C3 H3 119.213 no . .
C4 C3 H3 119.199 no . .
C3 C4 H4 120.379 no . .
C3 C4 H4 120.379 no 8_665 .
C6 C7 H7 119.093 no . .
C8 C7 H7 119.079 no . .
C8 C9 H9 118.810 no . .
C10 C9 H9 118.818 no . .
C6 C11 H11A 109.466 no . .
C6 C11 H11B 109.480 no . .
C6 C11 H11C 109.477 no . .
H11A C11 H11B 109.471 no . .
H11A C11 H11C 109.468 no . .
H11B C11 H11C 109.465 no . .
C8 C12 H12A 109.464 no . .
C8 C12 H12B 109.480 no . .
C8 C12 H12C 109.475 no . .
H12A C12 H12B 109.462 no . .
H12A C12 H12C 109.460 no . .
H12B C12 H12C 109.486 no . .
C10 C13 H13A 109.461 no . .
C10 C13 H13B 109.475 no . .
C10 C13 H13C 109.477 no . .
H13A C13 H13B 109.466 no . .
H13A C13 H13C 109.473 no . .
H13B C13 H13C 109.475 no . .
C15 C16 H16 119.532 no . .
C17 C16 H16 119.579 no . .
C16 C17 H17 120.040 no . .
C16 C17 H17 120.040 no 11_555 .
C19 C20 H20 118.892 no . .
C21 C20 H20 118.865 no . .
C21 C22 H22 118.743 no . .
C23 C22 H22 118.727 no . .
C19 C24 H24A 109.476 no . .
C19 C24 H24B 109.475 no . .
C19 C24 H24C 109.477 no . .
H24A C24 H24B 109.478 no . .
H24A C24 H24C 109.472 no . .
H24B C24 H24C 109.449 no . .
C21 C25 H25A 109.470 no . .
C21 C25 H25B 109.490 no . .
C21 C25 H25C 109.468 no . .
H25A C25 H25B 109.466 no . .
H25A C25 H25C 109.470 no . .
H25B C25 H25C 109.463 no . .
C23 C26 H26A 109.473 no . .
C23 C26 H26B 109.461 no . .
C23 C26 H26C 109.472 no . .
H26A C26 H26B 109.466 no . .
H26A C26 H26C 109.490 no . .
H26B C26 H26C 109.465 no . .

loop_
_geom_bond_atom_site_label_1
_geom_bond_atom_site_label_2
_geom_bond_distance
_geom_bond_publ_flag
_geom_bond_site_symmetry_2
Fe1 Fe2a 2.8391(15) yes .
Fe1 Fe2a 2.8391(15) yes 8_665
Fe1 Fe2 2.6847(12) yes .
Fe1 Fe2 2.6847(12) yes 8_665
Fe1 Fe3 2.7805(18) yes .
Fe1 Fe3a 2.782(2) yes .
Fe1 S1 2.2851(12) yes .
Fe1 S1 2.2851(12) yes 8_665
Fe1 S2 2.2443(14) yes .
Fe1 S3 2.2361(15) yes .
Fe2a S1 2.4283(17) yes .
Fe2a S2 2.1720(17) yes .
Fe2a S4 2.3351(13) yes .
Fe2 Fe2 2.6630(15) yes 8_665
Fe2 Fe3a 2.337(2) yes .
Fe2 S1 2.1280(15) yes .
Fe2 S2 2.4017(16) yes .
Fe2 S4 2.2861(13) yes .
Fe2 O1 2.052(5) yes .
Fe3 S1 2.278(2) yes .
Fe3 S1 2.278(2) yes 8_665
Fe3 O1 2.190(5) yes .
Fe3 O2 1.920(5) yes .
Fe3 O2 1.920(5) yes 8_665
Fe3a Fe3a 2.499(3) yes 11_555
Fe3a S1 2.365(3) yes .
Fe3a S1 2.365(3) yes 8_665
Fe3a O1 1.472(6) yes .
Fe3a O1 1.910(6) yes 11_555
Fe3a O2 2.074(6) yes .
Fe3a O2 2.074(6) yes 8_665
S3 C1 1.781(5) yes .
S4 C14 1.773(5) yes .
O1 O1 0.592(8) yes 11_555
O2 O2 0.824(11) yes 8_665
O2 C27 1.433(13) yes .
O2 C27 1.882(12) yes 8_665
O3 O3 0.68(4) yes 3_755
O3 C58 1.28(3) yes .
O3 C63 1.51(3) yes .
C1 C2 1.411(6) yes .
C1 C2 1.411(6) yes 8_665
C2 C3 1.384(7) yes .
C2 C5 1.492(6) yes .
C3 C4 1.371(8) yes .
C5 C6 1.401(7) yes .
C5 C10 1.411(6) yes .
C6 C7 1.396(7) yes .
C6 C11 1.493(7) yes .
C7 C8 1.375(8) yes .
C8 C9 1.368(9) yes .
C8 C12 1.531(9) yes .
C9 C10 1.393(8) yes .
C10 C13 1.491(8) yes .
C14 C15 1.398(4) yes .
C14 C15 1.398(4) yes 11_555
C15 C16 1.392(5) yes .
C15 C18 1.492(5) yes .
C16 C17 1.382(5) yes .
C18 C19 1.404(5) yes .
C18 C23 1.412(6) yes .
C19 C20 1.400(6) yes .
C19 C24 1.499(6) yes .
C20 C21 1.367(7) yes .
C21 C22 1.388(6) yes .
C21 C25 1.507(6) yes .
C22 C23 1.384(5) yes .
C23 C26 1.503(6) yes .
C27 C28 1.597(13) yes .
C27 C28 1.597(13) yes 11_555
C27 C34 1.565(14) yes .
C27 C34 1.565(14) yes 11_555
C27 C40 1.510(10) yes .
C27 C40 1.510(10) yes 11_555
C28 C29 1.390(14) yes .
C28 C29 1.511(15) yes 8_665
C28 C33 1.390(18) yes .
C28 C33 1.231(18) yes 8_665
C28 C40 0.751(15) yes 14_665
C28 C41 1.585(14) yes 11_555
C28 C45 1.183(14) yes 11_555
C28 C45 0.804(13) yes 14_665
C29 C29 0.784(16) yes 8_665
C29 C30 1.390(15) yes .
C29 C30 1.315(15) yes 8_665
C29 C40 1.232(13) yes 11_555
C29 C40 1.518(13) yes 14_665
C29 C41 1.442(13) yes 11_555
C29 C44 1.263(14) yes 14_665
C29 C45 1.511(13) yes 11_555
C29 C45 0.981(13) yes 14_665
C30 C31 1.390(19) yes .
C30 C31 1.54(2) yes 8_665
C30 C42 1.398(17) yes 11_555
C30 C42 1.206(15) yes 14_665
C30 C43 0.814(16) yes 11_555
C30 C43 0.928(18) yes 14_665
C30 C44 1.370(15) yes 11_555
C30 C44 1.596(16) yes 14_665
C31 C31 1.64(3) yes 8_665
C31 C32 1.390(18) yes .
C31 C41 1.635(17) yes 14_665
C31 C43 0.686(15) yes 11_555
C31 C43 1.313(15) yes 14_665
C31 C44 1.274(18) yes 11_555
C32 C33 1.390(17) yes .
C32 C41 1.471(17) yes 14_665
C32 C42 1.513(16) yes 14_665
C33 C33 0.933(19) yes 8_665
C33 C40 1.694(15) yes 11_555
C33 C40 1.391(15) yes 14_665
C33 C41 1.647(15) yes 14_665
C33 C45 1.618(15) yes 11_555
C34 C34 0.51(2) yes 11_555
C34 C35 1.385(13) yes .
C34 C39 1.390(14) yes .
C34 C39 1.594(16) yes 11_555
C35 C36 1.389(13) yes .
C35 C36 1.389(13) yes 11_555
C35 C47 1.09(2) yes 8_665
C35 C47 1.09(2) yes 14_665
C36 C37 1.399(17) yes .
C36 C37 1.404(17) yes 11_555
C36 C47 1.05(3) yes 8_665
C36 C47 1.03(3) yes 14_665
C37 C37 0.79(3) yes 11_555
C37 C38 1.390(16) yes .
C37 C46 1.581(13) yes 14_665
C37 C48 1.217(18) yes 14_665
C38 C38 1.349(18) yes 11_555
C38 C39 1.390(14) yes .
C38 C46 1.332(15) yes 8_665
C38 C48 1.291(12) yes 14_665
C39 C39 1.21(2) yes 11_555
C39 C46 1.216(12) yes 14_665
C40 C40 1.002(10) yes 8_665
C40 C41 1.390(10) yes .
C40 C45 1.390(9) yes .
C41 C42 1.390(12) yes .
C41 C44 0.723(11) yes 8_665
C41 C45 1.034(10) yes 8_665
C42 C43 1.390(10) yes .
C42 C43 0.681(10) yes 8_665
C42 C44 0.926(11) yes 8_665
C43 C43 0.763(10) yes 8_665
C43 C44 1.390(9) yes .
C44 C45 1.390(10) yes .
C45 C45 1.684(9) yes 8_665
C46 C46 1.280(10) yes 11_555
C46 C48 1.411(9) yes .
C47 C47 1.594(9) yes 11_555
C47 C48 1.275(8) yes .
C49 C49 1.325(13) yes 11_555
C49 C50 1.330(10) yes .
C49 C51 1.453(10) yes 9_655
C50 C51 1.399(9) yes .
C50 C51 1.399(9) yes 11_555
C51 C51 1.314(12) yes 11_555
C52 C52 0.786(17) yes 8_665
C52 C53 1.413(14) yes .
C52 C53 1.638(15) yes 8_665
C52 C53 1.414(14) yes 11_556
C52 C53 1.639(15) yes 14_666
C53 C53 0.875(19) yes 8_665
C53 C54 1.342(19) yes .
C54 C55 1.369(13) yes .
C56 C60 1.084(16) yes .
C56 C61 1.234(14) yes .
C56 C61 1.236(14) yes 3_755
C56 C62 1.689(14) yes .
C56 C62 1.690(14) yes 3_755
C56 C63 1.407(16) yes .
C58 C59 1.404(15) yes .
C58 C59 1.403(15) yes 3_755
C59 C59 1.053(14) yes 3_755
C60 C61 1.337(14) yes .
C60 C61 1.338(14) yes 3_755
C61 C62 1.416(14) yes .
C62 C63 1.441(13) yes .
C3 H3 0.950 no .
C4 H4 0.950 no .
C7 H7 0.950 no .
C9 H9 0.950 no .
C11 H11A 0.980 no .
C11 H11B 0.980 no .
C11 H11C 0.980 no .
C12 H12A 0.980 no .
C12 H12B 0.980 no .
C12 H12C 0.980 no .
C13 H13A 0.980 no .
C13 H13B 0.980 no .
C13 H13C 0.980 no .
C16 H16 0.950 no .
C17 H17 0.951 no .
C20 H20 0.950 no .
C22 H22 0.950 no .
C24 H24A 0.980 no .
C24 H24B 0.980 no .
C24 H24C 0.980 no .
C25 H25A 0.980 no .
C25 H25B 0.980 no .
C25 H25C 0.980 no .
C26 H26A 0.980 no .
C26 H26B 0.980 no .
C26 H26C 0.980 no .

loop_
_geom_contact_atom_site_label_1
_geom_contact_atom_site_label_2
_geom_contact_distance
_geom_contact_publ_flag
_geom_contact_site_symmetry_2
Fe2a O1 2.950(5) no .
Fe2a O1 3.361(6) no 11_555
Fe2a C15 3.277(4) no 11_555
Fe2a C18 2.505(4) no 11_555
Fe2a C19 2.662(4) no 11_555
Fe2a C20 3.124(4) no 11_555
Fe2a C21 3.458(4) no 11_555
Fe2a C22 3.318(4) no 11_555
Fe2a C23 2.869(4) no 11_555
Fe2a C24 3.442(5) no 11_555
Fe2 C18 3.332(4) no 11_555
Fe2 C19 3.438(4) no 11_555
Fe3 C28 3.076(13) no 11_555
Fe3 C28 3.076(13) no 14_665
Fe3 C29 2.677(12) no 11_555
Fe3 C29 2.677(12) no 14_665
Fe3 C40 2.930(7) no .
Fe3 C40 2.930(7) no 8_665
Fe3 C45 2.910(7) no .
Fe3 C45 2.910(7) no 8_665
Fe3a C29 3.391(11) no 11_555
Fe3a C29 3.391(11) no 14_665
Fe3a C40 3.546(7) no .
Fe3a C40 3.546(7) no 8_665
Fe3a C45 3.547(7) no .
Fe3a C45 3.547(7) no 8_665
S1 C13 3.519(6) no 8_665
S1 C19 3.592(4) no 11_555
S1 C24 3.565(5) no 11_555
S1 C29 3.550(10) no 11_555
S2 C21 3.574(5) no 11_555
S2 C21 3.574(5) no 14_665
S2 C22 3.357(4) no 11_555
S2 C22 3.357(4) no 14_665
S2 C23 3.572(4) no 11_555
S2 C23 3.572(4) no 14_665
S3 C5 3.165(4) no .
S3 C5 3.165(4) no 8_665
S3 C6 3.522(5) no .
S3 C6 3.522(5) no 8_665
S3 C11 3.464(6) no .
S3 C11 3.464(6) no 8_665
S4 O1 3.042(5) no 11_555
S4 C18 3.092(4) no .
S4 C18 3.092(4) no 11_555
S4 C23 3.548(4) no .
S4 C23 3.548(4) no 11_555
S4 C26 3.571(5) no .
S4 C26 3.571(5) no 11_555
O2 C29 2.934(11) no .
O2 C29 3.042(12) no 8_665
O2 C29 2.934(11) no 11_555
O2 C29 3.042(12) no 14_665
O2 C33 3.565(15) no .
O2 C33 3.456(15) no 8_665
O2 C33 3.565(15) no 11_555
O2 C33 3.456(15) no 14_665
O2 C35 2.819(11) no .
O2 C41 3.487(9) no .
O2 C41 3.487(9) no 11_555
O3 C61 3.51(3) no .
O3 C61 3.51(3) no 3_755
C1 C3 2.406(7) no 8_665
C1 C4 2.783(8) no .
C1 C5 2.567(6) no 8_665
C1 C6 3.308(7) no .
C1 C6 3.308(7) no 8_665
C1 C11 3.298(8) no .
C1 C11 3.298(8) no 8_665
C2 C3 2.770(7) no 8_665
C2 C11 2.922(7) no .
C2 C13 2.957(7) no .
C3 C6 3.397(7) no .
C3 C10 3.125(8) no .
C3 C13 3.246(9) no .
C5 C8 2.797(7) no .
C6 C9 2.771(7) no .
C7 C10 2.777(8) no .
C13 C44 3.333(9) no .
C14 C16 2.398(6) no 11_555
C14 C17 2.770(7) no .
C14 C18 2.537(4) no 11_555
C14 C19 3.545(4) no .
C14 C19 3.545(4) no 11_555
C14 C23 3.310(4) no .
C14 C23 3.310(4) no 11_555
C14 C26 3.329(6) no .
C14 C26 3.329(6) no 11_555
C15 C16 2.786(5) no 11_555
C15 C24 2.940(6) no .
C15 C26 2.933(6) no .
C16 C19 3.222(5) no .
C16 C23 3.391(6) no .
C16 C24 3.340(6) no .
C18 C21 2.803(5) no .
C19 C22 2.771(6) no .
C20 C23 2.779(6) no .
C27 C32 3.397(16) no 8_665
C27 C32 3.397(16) no 14_665
C27 C41 3.401(12) no 8_665
C27 C47 3.281(13) no 8_665
C28 C33 2.725(15) no 11_555
C28 C33 2.647(15) no 14_665
C28 C39 2.948(16) no .
C28 C39 3.380(16) no 8_665
C28 C39 3.420(16) no 11_555
C29 C34 3.056(16) no .
C29 C34 3.446(16) no 11_555
C29 C39 3.439(16) no .
C30 C33 2.823(15) no 8_665
C31 C40 2.903(15) no 11_555
C31 C45 2.892(14) no 14_665
C32 C33 3.422(18) no 11_555
C32 C34 3.540(19) no 8_665
C32 C39 2.958(19) no 8_665
C33 C33 2.204(14) no 11_555
C33 C33 2.393(15) no 14_665
C33 C34 3.588(15) no .
C33 C34 2.883(16) no 8_665
C33 C34 3.070(17) no 14_665
C33 C39 2.737(17) no 8_665
C33 C39 3.185(17) no 14_665
C33 C40 2.965(14) no .
C33 C40 2.803(13) no 8_665
C33 C41 3.532(14) no 8_665
C33 C45 3.172(13) no .
C33 C45 3.410(13) no 8_665
C34 C37 2.851(14) no 11_555
C34 C40 3.397(12) no 8_665
C34 C40 3.191(11) no 14_665
C34 C41 2.914(16) no .
C34 C41 2.500(15) no 11_555
C34 C44 3.500(15) no 8_665
C34 C44 3.051(15) no 14_665
C35 C38 2.774(14) no .
C35 C38 2.773(14) no 11_555
C35 C40 3.461(15) no .
C35 C40 3.461(15) no 11_555
C35 C45 3.315(16) no 8_665
C35 C45 3.315(16) no 14_665
C35 C46 2.789(12) no 8_665
C35 C46 2.789(12) no 14_665
C36 C39 2.787(14) no .
C38 C41 3.413(13) no 11_555
C39 C40 3.281(13) no .
C39 C40 2.742(12) no 11_555
C39 C41 3.270(15) no .
C39 C41 2.312(14) no 11_555
C39 C42 3.551(15) no 11_555
C39 C44 2.917(14) no 14_665
C39 C45 3.274(14) no 8_665
C39 C45 2.578(13) no 14_665
C40 C40 2.868(11) no 14_665
C40 C45 3.318(10) no 11_555
C41 C46 3.271(10) no 8_665
C41 C47 3.588(10) no 8_665
C41 C48 3.284(10) no 8_665
C44 C48 3.597(9) no .
C45 C47 3.521(8) no .
C45 C48 3.582(8) no .
C50 C50 2.790(9) no 3_655
C52 C54 2.375(17) no 11_556
C52 C55 2.782(17) no .
C53 C54 2.708(14) no 11_556
C58 C62 3.424(15) no .
C58 C62 3.424(15) no 3_755
C12 C49 3.277(14) no 2_545
C12 C51 3.469(13) no 10_555
C22 C62 3.568(11) no 11_555
C32 C52 3.543(17) no 2_544
C32 C53 3.301(17) no 12_545
C36 C51 3.311(12) no 8_665
C36 C51 3.307(12) no 14_665
C37 C51 3.578(12) no 14_665
C49 C12 3.277(14) no 4_554
C51 C12 3.469(13) no 12_545
C51 C36 3.311(12) no 8_665
C51 C36 3.307(12) no 14_665
C51 C37 3.578(12) no 14_665
C52 C32 3.543(17) no 4_555
C52 C32 3.543(17) no 10_555
C53 C32 3.301(17) no 10_555
C59 O3 2.68(3) no 11_555
C62 C22 3.568(11) no 11_555
C62 C22 3.568(8) no 14_665
Fe2a H24C 3.2311 no 11_555
Fe2a H26A 3.3814 no 11_555
Fe2 H24C 3.5670 no 11_555
S1 H13B 2.8697 no 8_665
S1 H13C 3.4849 no 8_665
S1 H24A 3.2624 no 11_555
S1 H24C 3.3367 no 11_555
S2 H22 3.5745 no 11_555
S2 H22 3.5745 no 14_665
S3 H11A 2.7311 no .
S3 H11A 2.7311 no 8_665
S3 H25B 2.8668 no 11_555
S3 H25B 2.8668 no 14_665
S4 H26A 2.9628 no .
S4 H26A 2.9628 no 11_555
C1 H3 3.2639 no .
C1 H3 3.2639 no 8_665
C1 H11A 2.9326 no .
C1 H11A 2.9326 no 8_665
C1 H11C 3.1843 no .
C1 H11C 3.1843 no 8_665
C1 H13C 3.2930 no .
C1 H13C 3.2930 no 8_665
C2 H4 3.2576 no .
C2 H11A 2.9874 no .
C2 H11C 2.7360 no .
C2 H13A 3.5519 no .
C2 H13C 2.4740 no .
C3 H3 3.2171 no 8_665
C3 H11C 3.2268 no .
C3 H13A 3.4977 no .
C3 H13C 2.6791 no .
C4 H3 2.0128 no 8_665
C4 H13C 3.5513 no .
C4 H13C 3.5513 no 8_665
C5 H3 2.5686 no .
C5 H7 3.2634 no .
C5 H9 3.2650 no .
C5 H11A 2.8106 no .
C5 H11B 3.3117 no .
C5 H11C 2.7272 no .
C5 H13A 3.1568 no .
C5 H13B 3.1747 no .
C5 H13C 2.5949 no .
C5 H20 3.4004 no 14_665
C6 H3 3.4467 no .
C6 H20 3.2264 no 14_665
C6 H25B 3.3403 no 14_665
C7 H9 3.2164 no .
C7 H11A 3.0976 no .
C7 H11B 2.5347 no .
C7 H11C 3.1514 no .
C7 H12A 3.1432 no .
C7 H12B 3.1454 no .
C7 H12C 2.5698 no .
C7 H20 2.9218 no 14_665
C7 H25A 3.4045 no 14_665
C8 H20 2.8443 no 14_665
C8 H24A 3.4229 no 14_665
C9 H7 3.2169 no .
C9 H12A 2.7792 no .
C9 H12B 2.7625 no .
C9 H12C 3.3075 no .
C9 H13A 2.7282 no .
C9 H13B 2.7207 no .
C9 H13C 3.2868 no .
C9 H20 3.0498 no 14_665
C9 H24A 2.8904 no 14_665
C10 H3 2.9678 no .
C10 H20 3.3352 no 14_665
C10 H24A 3.4103 no 14_665
C11 H7 2.6452 no .
C11 H11A 3.3261 no 8_665
C11 H25B 3.2534 no 14_665
C12 H7 2.6605 no .
C12 H9 2.6508 no .
C12 H20 3.5901 no 14_665
C13 H3 3.1132 no .
C13 H9 2.6156 no .
C14 H16 3.2575 no .
C14 H16 3.2575 no 11_555
C14 H24C 3.2520 no .
C14 H24C 3.2520 no 11_555
C14 H26A 3.1272 no .
C14 H26A 3.1272 no 11_555
C14 H26B 3.0616 no .
C14 H26B 3.0616 no 11_555
C15 H17 3.2699 no .
C15 H24B 3.0704 no .
C15 H24C 2.6985 no .
C15 H26A 3.1395 no .
C15 H26B 2.6388 no .
C16 H16 3.2484 no 11_555
C16 H24B 3.0368 no .
C16 H24C 3.2374 no .
C16 H26B 3.1458 no .
C17 H16 2.0272 no 11_555
C18 H16 2.6217 no .
C18 H20 3.2659 no .
C18 H22 3.2583 no .
C18 H24A 3.3036 no .
C18 H24B 2.8910 no .
C18 H24C 2.6727 no .
C18 H26A 2.8900 no .
C18 H26B 2.7059 no .
C18 H26C 3.3237 no .
C19 H16 3.1130 no .
C20 H22 3.2191 no .
C20 H24A 2.5766 no .
C20 H24B 3.0073 no .
C20 H24C 3.2356 no .
C20 H25A 2.7584 no .
C20 H25B 2.7643 no .
C20 H25C 3.2952 no .
C22 H20 3.2227 no .
C22 H25A 3.1419 no .
C22 H25B 3.1252 no .
C22 H25C 2.5490 no .
C22 H26A 3.0306 no .
C22 H26B 3.1983 no .
C22 H26C 2.5513 no .
C23 H16 3.4589 no .
C24 H16 3.2562 no .
C24 H20 2.6552 no .
C25 H11A 3.4155 no 14_665
C25 H20 2.6515 no .
C25 H22 2.6473 no .
C26 H22 2.6326 no .
C26 H26A 3.4915 no 11_555
C29 H13C 3.2556 no 14_665
C30 H13C 2.8945 no 11_555
C30 H13C 3.0887 no 14_665
C31 H13C 3.3216 no 11_555
C41 H13B 3.5431 no 8_665
C41 H13C 3.4411 no 8_665
C42 H13C 3.0300 no 8_665
C43 H13C 3.0930 no .
C44 H13A 3.4855 no .
C44 H13B 3.1761 no .
C44 H13C 2.8226 no .
C47 H13B 3.3846 no .
C48 H13B 3.2663 no .
H3 H4 2.3174 no .
H3 H11C 3.4669 no .
H3 H13A 3.1203 no .
H3 H13C 2.7649 no .
H7 H11A 3.2516 no .
H7 H11B 2.3137 no .
H7 H11C 3.3593 no .
H7 H12A 3.3155 no .
H7 H12B 3.3278 no .
H7 H12C 2.3406 no .
H7 H20 3.3400 no 14_665
H7 H25A 3.1294 no 14_665
H9 H12A 2.7113 no .
H9 H12B 2.6864 no .
H9 H12C 3.5796 no .
H9 H13A 2.6589 no .
H9 H13B 2.6384 no .
H9 H13C 3.5528 no .
H9 H20 3.5371 no 14_665
H9 H24A 2.6908 no 14_665
H11A H11A 2.5461 no 8_665
H11A H11C 3.2656 no 8_665
H11A H25A 3.3902 no 14_665
H11A H25B 2.6109 no 14_665
H11B H25A 3.4851 no 14_665
H11B H25B 3.4390 no 14_665
H11C H11C 3.1826 no 8_665
H12A H20 3.3358 no 14_665
H12A H24A 3.2515 no 14_665
H12A H24B 3.2670 no 14_665
H13B H24A 3.1530 no 14_665
H16 H17 2.3275 no .
H16 H24B 2.7606 no .
H16 H24C 3.4201 no .
H16 H26B 3.4520 no .
H20 H24A 2.3681 no .
H20 H24B 3.1329 no .
H20 H24C 3.4612 no .
H20 H25A 2.7004 no .
H20 H25B 2.7015 no .
H20 H25C 3.5800 no .
H22 H25A 3.3195 no .
H22 H25B 3.2992 no .
H22 H25C 2.3177 no .
H22 H26A 3.1575 no .
H22 H26B 3.4093 no .
H22 H26C 2.3262 no .
H25B H25B 3.4692 no 8_665
H26A H26A 2.7850 no 11_555
H26A H26B 3.3152 no 11_555
H26B H26B 3.0269 no 11_555
O3 H26C 3.3616 no 9_755
O3 H26C 2.8274 no 11_555
O3 H26C 3.3616 no 14_665
O3 H26C 2.8274 no 16_645
C3 H16 3.3958 no 7_455
C3 H26B 3.1052 no 7_455
C3 H26C 3.5504 no 7_455
C4 H26B 3.2708 no 4_565
C4 H26B 3.2708 no 7_455
C4 H26C 3.3683 no 4_565
C4 H26C 3.3683 no 7_455
C5 H16 2.8918 no 7_455
C6 H16 2.8544 no 7_455
C6 H17 3.3430 no 7_455
C7 H16 2.9428 no 7_455
C7 H17 3.3772 no 7_455
C8 H16 3.0596 no 7_455
C8 H24B 3.2593 no 7_455
C9 H12A 3.1637 no 12_545
C9 H16 3.0583 no 7_455
C9 H24B 3.1268 no 7_455
C10 H16 2.9940 no 7_455
C11 H11B 3.2419 no 11_556
C11 H11C 3.4166 no 11_556
C11 H17 3.2725 no 7_455
C12 H9 3.0691 no 10_555
C12 H12A 3.4499 no 12_545
C12 H12B 3.2720 no 3_655
C12 H24B 3.3146 no 7_455
C15 H3 3.4267 no 7_554
C16 H3 3.0753 no 7_554
C17 H11C 3.5605 no 7_554
C17 H11C 3.5605 no 13_555
C18 H3 3.2972 no 7_554
C19 H13A 3.3430 no 7_554
C20 H13A 2.9258 no 7_554
C21 H13A 2.7666 no 7_554
C22 H3 3.5237 no 7_554
C22 H13A 3.0667 no 7_554
C23 H3 2.9243 no 7_554
C23 H13A 3.5015 no 7_554
C24 H12B 3.4772 no 7_554
C25 H13A 3.3593 no 7_554
C26 H3 2.9074 no 7_554
C26 H4 3.1475 no 2_644
C31 H25C 3.5041 no 13_454
C37 H7 2.8798 no 5_654
C37 H7 3.4540 no 15_655
C38 H7 3.2541 no 5_654
C38 H11B 3.3591 no 5_654
C38 H25A 3.1404 no 10_564
C42 H25C 3.5644 no 4_565
C46 H7 3.4454 no 12_545
C46 H11B 3.4705 no 12_545
C46 H25A 3.1620 no 7_455
C48 H7 3.1276 no 12_545
C48 H25A 3.2316 no 7_455
C49 H7 3.5380 no 4_554
C49 H12B 2.9445 no 4_554
C49 H12C 2.8527 no 4_554
C49 H17 3.4772 no 8_665
C49 H24B 3.5046 no 8_665
C50 H24B 3.5383 no 8_665
C50 H24B 3.5387 no 14_665
C50 H24C 3.3364 no 8_665
C50 H24C 3.3367 no 14_665
C51 H12B 3.5927 no 10_555
C51 H12B 3.3010 no 12_545
C51 H12C 2.7634 no 12_545
C51 H24B 3.5945 no 14_665
C51 H24C 3.4056 no 14_665
C53 H25C 3.3927 no 8_666
C54 H11A 3.5705 no 11_556
C54 H11A 3.5709 no 14_666
C54 H25C 3.5141 no 1_556
C54 H25C 3.5136 no 8_666
C55 H11A 3.5832 no .
C55 H11A 3.5835 no 8_665
C55 H11A 3.5827 no 11_556
C55 H11A 3.5829 no 14_666
C58 H26C 3.3248 no 9_755
C58 H26C 3.3239 no 11_555
C58 H26C 3.3244 no 14_665
C58 H26C 3.3243 no 16_645
C61 H22 3.1106 no 11_555
C61 H22 3.1106 no 14_665
C61 H25C 3.4088 no 11_555
C61 H25C 3.4088 no 14_665
C62 H22 2.6980 no 11_555
C62 H22 2.6980 no 14_665
C62 H26C 3.1374 no 11_555
C62 H26C 3.1374 no 14_665
C63 H26C 3.4219 no 9_755
C63 H26C 3.4211 no 11_555
C63 H26C 3.4213 no 14_665
C63 H26C 3.4216 no 16_645
H3 C15 3.4267 no 7_455
H3 C16 3.0753 no 7_455
H3 C18 3.2972 no 7_455
H3 C22 3.5237 no 7_455
H3 C23 2.9243 no 7_455
H3 C26 2.9074 no 7_455
H3 H16 2.6887 no 7_455
H3 H26B 2.4091 no 7_455
H3 H26C 3.0198 no 7_455
H4 C26 3.1475 no 4_565
H4 C26 3.1475 no 7_455
H4 H26B 2.8038 no 4_565
H4 H26B 2.8038 no 7_455
H4 H26C 2.6401 no 4_565
H4 H26C 2.6401 no 7_455
H7 C37 2.8798 no 5_645
H7 C37 3.4540 no 15_645
H7 C38 3.2541 no 5_645
H7 C46 3.4454 no 10_555
H7 C48 3.1276 no 10_555
H7 C49 3.5380 no 2_545
H7 H16 3.4829 no 7_455
H7 H17 3.3157 no 7_455
H9 C12 3.0691 no 12_545
H9 H12A 2.2575 no 12_545
H9 H12C 3.0725 no 12_545
H9 H24B 2.9717 no 7_455
H11A C54 3.5705 no 11_556
H11A C55 3.5832 no .
H11B C11 3.2419 no 11_556
H11B C38 3.3591 no 5_645
H11B C46 3.4705 no 10_555
H11B H11B 2.5206 no 11_556
H11B H11C 3.1126 no 11_556
H11B H17 3.0516 no 7_455
H11C C11 3.4166 no 11_556
H11C C17 3.5605 no 7_455
H11C H11B 3.1126 no 11_556
H11C H11C 2.8277 no 11_556
H11C H16 3.4745 no 7_455
H11C H17 2.9760 no 7_455
H12A C9 3.1637 no 10_555
H12A C12 3.4499 no 10_555
H12A H9 2.2575 no 10_555
H12A H12A 3.2097 no 10_555
H12A H12A 3.2097 no 12_545
H12A H12B 3.3122 no 3_655
H12A H12B 3.0210 no 10_555
H12B C12 3.2720 no 3_655
H12B C24 3.4772 no 7_455
H12B C49 2.9445 no 2_545
H12B C51 3.3010 no 10_555
H12B C51 3.5927 no 12_545
H12B H12A 3.3122 no 3_655
H12B H12A 3.0210 no 12_545
H12B H12B 2.6223 no 3_655
H12B H12C 3.3983 no 3_655
H12B H24B 2.5746 no 7_455
H12C C49 2.8527 no 2_545
H12C C51 2.7634 no 10_555
H12C H9 3.0725 no 10_555
H12C H12B 3.3983 no 3_655
H12C H24A 3.5003 no 5_645
H13A C19 3.3430 no 7_455
H13A C20 2.9258 no 7_455
H13A C21 2.7666 no 7_455
H13A C22 3.0667 no 7_455
H13A C23 3.5015 no 7_455
H13A C25 3.3593 no 7_455
H13A H20 3.3161 no 7_455
H13A H22 3.5003 no 7_455
H13A H25A 3.0090 no 7_455
H16 C3 3.3958 no 7_554
H16 C5 2.8918 no 7_554
H16 C6 2.8544 no 7_554
H16 C7 2.9428 no 7_554
H16 C8 3.0596 no 7_554
H16 C9 3.0583 no 7_554
H16 C10 2.9940 no 7_554
H16 H3 2.6887 no 7_554
H16 H7 3.4829 no 7_554
H16 H11C 3.4745 no 7_554
H17 C6 3.3430 no 7_554
H17 C6 3.3430 no 13_555
H17 C7 3.3772 no 7_554
H17 C7 3.3772 no 13_555
H17 C11 3.2725 no 7_554
H17 C11 3.2725 no 13_555
H17 C49 3.4772 no 8_665
H17 C49 3.4772 no 14_665
H17 H7 3.3157 no 7_554
H17 H7 3.3157 no 13_555
H17 H11B 3.0516 no 7_554
H17 H11B 3.0516 no 13_555
H17 H11C 2.9760 no 7_554
H17 H11C 2.9760 no 13_555
H20 H13A 3.3161 no 7_554
H22 C61 3.1106 no 11_555
H22 C62 2.6980 no 11_555
H22 H13A 3.5003 no 7_554
H24A H12C 3.5003 no 5_654
H24B C8 3.2593 no 7_554
H24B C9 3.1268 no 7_554
H24B C12 3.3146 no 7_554
H24B C49 3.5046 no 8_665
H24B C50 3.5383 no 8_665
H24B C51 3.5945 no 14_665
H24B H9 2.9717 no 7_554
H24B H12B 2.5746 no 7_554
H24C C50 3.3364 no 8_665
H24C C51 3.4056 no 14_665
H25A C38 3.1404 no 12_644
H25A C46 3.1620 no 7_554
H25A C48 3.2316 no 7_554
H25A H13A 3.0090 no 7_554
H25C C31 3.5041 no 13_554
H25C C42 3.5644 no 2_644
H25C C53 3.3927 no 8_664
H25C C54 3.5141 no 1_554
H25C C61 3.4088 no 11_555
H26B C3 3.1052 no 7_554
H26B C4 3.2708 no 2_644
H26B H3 2.4091 no 7_554
H26B H4 2.8038 no 2_644
H26C O3 3.3616 no 9_755
H26C O3 2.8274 no 11_555
H26C C3 3.5504 no 7_554
H26C C4 3.3683 no 2_644
H26C C58 3.3248 no 9_755
H26C C62 3.1374 no 11_555
H26C C63 3.4219 no 9_755
H26C H3 3.0198 no 7_554
H26C H4 2.6401 no 2_644

loop_
_geom_torsion_atom_site_label_1
_geom_torsion_atom_site_label_2
_geom_torsion_atom_site_label_3
_geom_torsion_atom_site_label_4
_geom_torsion
_geom_torsion_publ_flag
_geom_torsion_site_symmetry_1
_geom_torsion_site_symmetry_3
_geom_torsion_site_symmetry_4
Fe2a Fe1 Fe2a S1 -132.52(4) no . 8_665 8_665
Fe2a Fe1 Fe2a S2 44.06(3) no . 8_665 .
Fe2a Fe1 Fe2a S4 -44.26(8) no . 8_665 8_665
Fe2a Fe1 Fe2a S1 132.52(4) no 8_665 . .
Fe2a Fe1 Fe2a S2 -44.06(3) no 8_665 . .
Fe2a Fe1 Fe2a S4 44.26(8) no 8_665 . .
Fe2a Fe1 Fe2 Fe2 -16.28(3) no . 8_665 .
Fe2a Fe1 Fe2 Fe3a -78.29(3) no . 8_665 .
Fe2a Fe1 Fe2 S1 -151.49(4) no . 8_665 8_665
Fe2a Fe1 Fe2 S2 52.37(3) no . 8_665 .
Fe2a Fe1 Fe2 O1 -52.28(4) no . 8_665 .
Fe2 Fe1 Fe2a S1 114.14(4) no 8_665 . .
Fe2 Fe1 Fe2a S2 -62.44(3) no 8_665 . .
Fe2 Fe1 Fe2a S4 25.88(7) no 8_665 . .
Fe2a Fe1 Fe3 S1 -52.79(3) no . . .
Fe2a Fe1 Fe3 S1 132.92(4) no . . 8_665
Fe2a Fe1 Fe3 O1 40.07(5) no . . .
Fe3 Fe1 Fe2a S1 50.09(4) no . . .
Fe3 Fe1 Fe2a S2 -126.50(5) no . . .
Fe3 Fe1 Fe2a S4 -38.18(8) no . . .
Fe2a Fe1 Fe3a Fe2 2.75(3) no . . .
Fe2a Fe1 Fe3a Fe2 82.63(4) no . . 8_665
Fe2a Fe1 Fe3a Fe3a 42.69(19) no . . 11_555
Fe2a Fe1 Fe3a S1 -61.26(4) no . . .
Fe2a Fe1 Fe3a S1 146.64(5) no . . 8_665
Fe2a Fe1 Fe3a O1 42.69(8) no . . .
Fe2a Fe1 Fe3a O1 42.69(8) no . . 11_555
Fe2a Fe1 Fe3a O2 -115.46(16) no . . .
Fe2a Fe1 Fe3a O2 -159.15(16) no . . 8_665
Fe3a Fe1 Fe2a S1 60.34(5) no . . .
Fe3a Fe1 Fe2a S2 -116.25(5) no . . .
Fe3a Fe1 Fe2a S4 -27.93(8) no . . .
Fe2a Fe1 S1 Fe2a 0.00(3) no . . .
Fe2a Fe1 S1 Fe2 23.25(3) no . . .
Fe2a Fe1 S1 Fe3 106.95(5) no . . .
Fe2a Fe1 S1 Fe3a 88.43(4) no . . .
S1 Fe1 Fe2a S1 0.00(4) no . . .
S1 Fe1 Fe2a S2 -176.59(6) no . . .
S1 Fe1 Fe2a S4 -88.26(9) no . . .
Fe2a Fe1 S1 Fe2a 53.49(4) no . 8_665 8_665
Fe2a Fe1 S1 Fe2 30.24(5) no . 8_665 8_665
Fe2a Fe1 S1 Fe3 -53.46(5) no . 8_665 .
Fe2a Fe1 S1 Fe3a -34.95(5) no . 8_665 .
S1 Fe1 Fe2a S1 90.20(5) no 8_665 . .
S1 Fe1 Fe2a S2 -86.39(5) no 8_665 . .
S1 Fe1 Fe2a S4 1.93(10) no 8_665 . .
Fe2a Fe1 S2 Fe2a 0.00(4) no . . .
Fe2a Fe1 S2 Fe2a -115.06(6) no . . 8_665
Fe2a Fe1 S2 Fe2 -21.50(4) no . . .
Fe2a Fe1 S2 Fe2 -93.55(5) no . . 8_665
S2 Fe1 Fe2a S1 176.59(6) no . . .
S2 Fe1 Fe2a S2 -0.00(5) no . . .
S2 Fe1 Fe2a S4 88.32(9) no . . .
Fe2a Fe1 S3 C1 128.82(5) no . . .
S3 Fe1 Fe2a S1 -101.76(5) no . . .
S3 Fe1 Fe2a S2 81.65(5) no . . .
S3 Fe1 Fe2a S4 169.97(7) no . . .
Fe2a Fe1 Fe2 Fe2 16.28(3) no 8_665 . 8_665
Fe2a Fe1 Fe2 Fe3a 78.29(3) no 8_665 . .
Fe2a Fe1 Fe2 S1 151.49(4) no 8_665 . .
Fe2a Fe1 Fe2 S2 -52.37(3) no 8_665 . .
Fe2a Fe1 Fe2 O1 52.28(4) no 8_665 . .
Fe2 Fe1 Fe2a S1 -114.14(4) no . 8_665 8_665
Fe2 Fe1 Fe2a S2 62.44(3) no . 8_665 .
Fe2 Fe1 Fe2a S4 -25.88(7) no . 8_665 8_665
Fe2a Fe1 Fe3 S1 -132.92(4) no 8_665 . .
Fe2a Fe1 Fe3 S1 52.79(3) no 8_665 . 8_665
Fe2a Fe1 Fe3 O1 -40.07(5) no 8_665 . .
Fe3 Fe1 Fe2a S1 -50.09(4) no . 8_665 8_665
Fe3 Fe1 Fe2a S2 126.50(5) no . 8_665 .
Fe3 Fe1 Fe2a S4 38.18(8) no . 8_665 8_665
Fe2a Fe1 Fe3a Fe2 -82.63(4) no 8_665 . .
Fe2a Fe1 Fe3a Fe2 -2.75(3) no 8_665 . 8_665
Fe2a Fe1 Fe3a Fe3a -42.69(19) no 8_665 . 11_555
Fe2a Fe1 Fe3a S1 -146.64(5) no 8_665 . .
Fe2a Fe1 Fe3a S1 61.26(4) no 8_665 . 8_665
Fe2a Fe1 Fe3a O1 -42.69(8) no 8_665 . .
Fe2a Fe1 Fe3a O1 -42.69(8) no 8_665 . 11_555
Fe2a Fe1 Fe3a O2 159.15(16) no 8_665 . .
Fe2a Fe1 Fe3a O2 115.46(16) no 8_665 . 8_665
Fe3a Fe1 Fe2a S1 -60.34(5) no . 8_665 8_665
Fe3a Fe1 Fe2a S2 116.25(5) no . 8_665 .
Fe3a Fe1 Fe2a S4 27.93(8) no . 8_665 8_665
Fe2a Fe1 S1 Fe2a -53.49(4) no 8_665 . .
Fe2a Fe1 S1 Fe2 -30.24(5) no 8_665 . .
Fe2a Fe1 S1 Fe3 53.46(5) no 8_665 . .
Fe2a Fe1 S1 Fe3a 34.95(5) no 8_665 . .
S1 Fe1 Fe2a S1 -90.20(5) no . 8_665 8_665
S1 Fe1 Fe2a S2 86.39(5) no . 8_665 .
S1 Fe1 Fe2a S4 -1.93(10) no . 8_665 8_665
Fe2a Fe1 S1 Fe2a 0.00(3) no 8_665 8_665 8_665
Fe2a Fe1 S1 Fe2 -23.25(3) no 8_665 8_665 8_665
Fe2a Fe1 S1 Fe3 -106.95(5) no 8_665 8_665 .
Fe2a Fe1 S1 Fe3a -88.43(4) no 8_665 8_665 .
S1 Fe1 Fe2a S1 0.00(4) no 8_665 8_665 8_665
S1 Fe1 Fe2a S2 176.59(6) no 8_665 8_665 .
S1 Fe1 Fe2a S4 88.26(9) no 8_665 8_665 8_665
Fe2a Fe1 S2 Fe2a 115.06(6) no 8_665 . .
Fe2a Fe1 S2 Fe2a 0.00(4) no 8_665 . 8_665
Fe2a Fe1 S2 Fe2 93.55(5) no 8_665 . .
Fe2a Fe1 S2 Fe2 21.50(4) no 8_665 . 8_665
S2 Fe1 Fe2a S1 -176.59(6) no . 8_665 8_665
S2 Fe1 Fe2a S2 0.00(5) no . 8_665 .
S2 Fe1 Fe2a S4 -88.32(9) no . 8_665 8_665
Fe2a Fe1 S3 C1 -128.82(5) no 8_665 . .
S3 Fe1 Fe2a S1 101.76(5) no . 8_665 8_665
S3 Fe1 Fe2a S2 -81.65(5) no . 8_665 .
S3 Fe1 Fe2a S4 -169.97(7) no . 8_665 8_665
Fe2 Fe1 Fe2 Fe2 0.00(3) no . 8_665 .
Fe2 Fe1 Fe2 Fe3a -62.01(3) no . 8_665 .
Fe2 Fe1 Fe2 S1 -135.20(4) no . 8_665 8_665
Fe2 Fe1 Fe2 S2 68.65(3) no . 8_665 .
Fe2 Fe1 Fe2 O1 -36.00(4) no . 8_665 .
Fe2 Fe1 Fe2 Fe2 0.00(3) no 8_665 . 8_665
Fe2 Fe1 Fe2 Fe3a 62.01(3) no 8_665 . .
Fe2 Fe1 Fe2 S1 135.20(4) no 8_665 . .
Fe2 Fe1 Fe2 S2 -68.65(3) no 8_665 . .
Fe2 Fe1 Fe2 O1 36.00(4) no 8_665 . .
Fe2 Fe1 Fe3 S1 -58.91(4) no . . .
Fe2 Fe1 Fe3 S1 126.81(5) no . . 8_665
Fe2 Fe1 Fe3 O1 33.95(4) no . . .
Fe3 Fe1 Fe2 Fe2 -72.80(4) no . . 8_665
Fe3 Fe1 Fe2 Fe3a -10.80(4) no . . .
Fe3 Fe1 Fe2 S1 62.40(4) no . . .
Fe3 Fe1 Fe2 S2 -141.46(5) no . . .
Fe3 Fe1 Fe2 O1 -36.80(5) no . . .
Fe2 Fe1 Fe3a Fe2 0.00(3) no . . .
Fe2 Fe1 Fe3a Fe2 79.87(5) no . . 8_665
Fe2 Fe1 Fe3a Fe3a 39.94(18) no . . 11_555
Fe2 Fe1 Fe3a S1 -64.01(4) no . . .
Fe2 Fe1 Fe3a S1 143.88(6) no . . 8_665
Fe2 Fe1 Fe3a O1 39.94(7) no . . .
Fe2 Fe1 Fe3a O1 39.94(7) no . . 11_555
Fe2 Fe1 Fe3a O2 -118.22(17) no . . .
Fe2 Fe1 Fe3a O2 -161.91(18) no . . 8_665
Fe3a Fe1 Fe2 Fe2 -62.01(5) no . . 8_665
Fe3a Fe1 Fe2 Fe3a 0.00(5) no . . .
Fe3a Fe1 Fe2 S1 73.20(5) no . . .
Fe3a Fe1 Fe2 S2 -130.66(6) no . . .
Fe3a Fe1 Fe2 O1 -26.01(5) no . . .
Fe2 Fe1 S1 Fe2a -23.25(3) no . . .
Fe2 Fe1 S1 Fe2 0.00(3) no . . .
Fe2 Fe1 S1 Fe3 83.70(4) no . . .
Fe2 Fe1 S1 Fe3a 65.19(4) no . . .
S1 Fe1 Fe2 Fe2 -135.20(5) no . . 8_665
S1 Fe1 Fe2 Fe3a -73.20(5) no . . .
S1 Fe1 Fe2 S1 0.00(4) no . . .
S1 Fe1 Fe2 S2 156.14(5) no . . .
S1 Fe1 Fe2 O1 -99.20(6) no . . .
Fe2 Fe1 S1 Fe2a 61.05(4) no . 8_665 8_665
Fe2 Fe1 S1 Fe2 37.80(4) no . 8_665 8_665
Fe2 Fe1 S1 Fe3 -45.90(4) no . 8_665 .
Fe2 Fe1 S1 Fe3a -27.38(4) no . 8_665 .
S1 Fe1 Fe2 Fe2 -32.99(4) no 8_665 . 8_665
S1 Fe1 Fe2 Fe3a 29.02(4) no 8_665 . .
S1 Fe1 Fe2 S1 102.22(4) no 8_665 . .
S1 Fe1 Fe2 S2 -101.64(4) no 8_665 . .
S1 Fe1 Fe2 O1 3.01(5) no 8_665 . .
Fe2 Fe1 S2 Fe2a 21.50(3) no . . .
Fe2 Fe1 S2 Fe2a -93.55(5) no . . 8_665
Fe2 Fe1 S2 Fe2 0.00(3) no . . .
Fe2 Fe1 S2 Fe2 -72.05(4) no . . 8_665
S2 Fe1 Fe2 Fe2 68.65(5) no . . 8_665
S2 Fe1 Fe2 Fe3a 130.66(5) no . . .
S2 Fe1 Fe2 S1 -156.14(5) no . . .
S2 Fe1 Fe2 S2 -0.00(4) no . . .
S2 Fe1 Fe2 O1 104.66(6) no . . .
Fe2 Fe1 S3 C1 122.47(6) no . . .
S3 Fe1 Fe2 Fe2 141.81(7) no . . 8_665
S3 Fe1 Fe2 Fe3a -156.18(6) no . . .
S3 Fe1 Fe2 S1 -82.98(7) no . . .
S3 Fe1 Fe2 S2 73.16(7) no . . .
S3 Fe1 Fe2 O1 177.81(6) no . . .
Fe2 Fe1 Fe3 S1 -126.81(5) no 8_665 . .
Fe2 Fe1 Fe3 S1 58.91(4) no 8_665 . 8_665
Fe2 Fe1 Fe3 O1 -33.95(4) no 8_665 . .
Fe3 Fe1 Fe2 Fe2 72.80(4) no . 8_665 .
Fe3 Fe1 Fe2 Fe3a 10.80(4) no . 8_665 .
Fe3 Fe1 Fe2 S1 -62.40(4) no . 8_665 8_665
Fe3 Fe1 Fe2 S2 141.46(5) no . 8_665 .
Fe3 Fe1 Fe2 O1 36.80(5) no . 8_665 .
Fe2 Fe1 Fe3a Fe2 -79.87(5) no 8_665 . .
Fe2 Fe1 Fe3a Fe2 -0.00(3) no 8_665 . 8_665
Fe2 Fe1 Fe3a Fe3a -39.94(18) no 8_665 . 11_555
Fe2 Fe1 Fe3a S1 -143.88(6) no 8_665 . .
Fe2 Fe1 Fe3a S1 64.01(4) no 8_665 . 8_665
Fe2 Fe1 Fe3a O1 -39.94(7) no 8_665 . .
Fe2 Fe1 Fe3a O1 -39.94(7) no 8_665 . 11_555
Fe2 Fe1 Fe3a O2 161.91(18) no 8_665 . .
Fe2 Fe1 Fe3a O2 118.22(17) no 8_665 . 8_665
Fe3a Fe1 Fe2 Fe2 62.01(5) no . 8_665 .
Fe3a Fe1 Fe2 Fe3a 0.00(5) no . 8_665 .
Fe3a Fe1 Fe2 S1 -73.20(5) no . 8_665 8_665
Fe3a Fe1 Fe2 S2 130.66(6) no . 8_665 .
Fe3a Fe1 Fe2 O1 26.01(5) no . 8_665 .
Fe2 Fe1 S1 Fe2a -61.05(4) no 8_665 . .
Fe2 Fe1 S1 Fe2 -37.80(4) no 8_665 . .
Fe2 Fe1 S1 Fe3 45.90(4) no 8_665 . .
Fe2 Fe1 S1 Fe3a 27.38(4) no 8_665 . .
S1 Fe1 Fe2 Fe2 32.99(4) no . 8_665 .
S1 Fe1 Fe2 Fe3a -29.02(4) no . 8_665 .
S1 Fe1 Fe2 S1 -102.22(4) no . 8_665 8_665
S1 Fe1 Fe2 S2 101.64(4) no . 8_665 .
S1 Fe1 Fe2 O1 -3.01(5) no . 8_665 .
Fe2 Fe1 S1 Fe2a 23.25(3) no 8_665 8_665 8_665
Fe2 Fe1 S1 Fe2 -0.00(3) no 8_665 8_665 8_665
Fe2 Fe1 S1 Fe3 -83.70(4) no 8_665 8_665 .
Fe2 Fe1 S1 Fe3a -65.19(4) no 8_665 8_665 .
S1 Fe1 Fe2 Fe2 135.20(5) no 8_665 8_665 .
S1 Fe1 Fe2 Fe3a 73.20(5) no 8_665 8_665 .
S1 Fe1 Fe2 S1 0.00(4) no 8_665 8_665 8_665
S1 Fe1 Fe2 S2 -156.14(5) no 8_665 8_665 .
S1 Fe1 Fe2 O1 99.20(6) no 8_665 8_665 .
Fe2 Fe1 S2 Fe2a 93.55(5) no 8_665 . .
Fe2 Fe1 S2 Fe2a -21.50(3) no 8_665 . 8_665
Fe2 Fe1 S2 Fe2 72.05(4) no 8_665 . .
Fe2 Fe1 S2 Fe2 0.00(3) no 8_665 . 8_665
S2 Fe1 Fe2 Fe2 -68.65(5) no . 8_665 .
S2 Fe1 Fe2 Fe3a -130.66(5) no . 8_665 .
S2 Fe1 Fe2 S1 156.14(5) no . 8_665 8_665
S2 Fe1 Fe2 S2 -0.00(4) no . 8_665 .
S2 Fe1 Fe2 O1 -104.66(6) no . 8_665 .
Fe2 Fe1 S3 C1 -122.47(6) no 8_665 . .
S3 Fe1 Fe2 Fe2 -141.81(7) no . 8_665 .
S3 Fe1 Fe2 Fe3a 156.18(6) no . 8_665 .
S3 Fe1 Fe2 S1 82.98(7) no . 8_665 8_665
S3 Fe1 Fe2 S2 -73.16(7) no . 8_665 .
S3 Fe1 Fe2 O1 -177.81(6) no . 8_665 .
Fe3 Fe1 S1 Fe2a -106.95(6) no . . .
Fe3 Fe1 S1 Fe2 -83.70(6) no . . .
Fe3 Fe1 S1 Fe3 0.00(4) no . . .
Fe3 Fe1 S1 Fe3a -18.52(4) no . . .
S1 Fe1 Fe3 S1 0.00(4) no . . .
S1 Fe1 Fe3 S1 -174.28(7) no . . 8_665
S1 Fe1 Fe3 O1 92.86(6) no . . .
Fe3 Fe1 S1 Fe2a 106.95(6) no . 8_665 8_665
Fe3 Fe1 S1 Fe2 83.70(6) no . 8_665 8_665
Fe3 Fe1 S1 Fe3 -0.00(4) no . 8_665 .
Fe3 Fe1 S1 Fe3a 18.52(4) no . 8_665 .
S1 Fe1 Fe3 S1 174.28(7) no 8_665 . .
S1 Fe1 Fe3 S1 -0.00(4) no 8_665 . 8_665
S1 Fe1 Fe3 O1 -92.86(6) no 8_665 . .
Fe3 Fe1 S2 Fe2a 57.53(5) no . . .
Fe3 Fe1 S2 Fe2a -57.53(5) no . . 8_665
Fe3 Fe1 S2 Fe2 36.02(5) no . . .
Fe3 Fe1 S2 Fe2 -36.02(5) no . . 8_665
S2 Fe1 Fe3 S1 -92.86(5) no . . .
S2 Fe1 Fe3 S1 92.86(5) no . . 8_665
S2 Fe1 Fe3 O1 -0.00(6) no . . .
Fe3 Fe1 S3 C1 -0.00(10) no . . .
S3 Fe1 Fe3 S1 87.14(8) no . . .
S3 Fe1 Fe3 S1 -87.14(8) no . . 8_665
Fe3a Fe1 S1 Fe2a -88.43(6) no . . .
Fe3a Fe1 S1 Fe2 -65.19(5) no . . .
Fe3a Fe1 S1 Fe3 18.52(5) no . . .
Fe3a Fe1 S1 Fe3a -0.00(5) no . . .
S1 Fe1 Fe3a Fe2 64.01(5) no . . .
S1 Fe1 Fe3a Fe2 143.88(7) no . . 8_665
S1 Fe1 Fe3a Fe3a 103.9(2) no . . 11_555
S1 Fe1 Fe3a S1 -0.00(4) no . . .
S1 Fe1 Fe3a S1 -152.11(7) no . . 8_665
S1 Fe1 Fe3a O1 103.95(10) no . . .
S1 Fe1 Fe3a O1 103.95(10) no . . 11_555
S1 Fe1 Fe3a O2 -54.21(14) no . . .
S1 Fe1 Fe3a O2 -97.90(16) no . . 8_665
Fe3a Fe1 S1 Fe2a 88.43(6) no . 8_665 8_665
Fe3a Fe1 S1 Fe2 65.19(5) no . 8_665 8_665
Fe3a Fe1 S1 Fe3 -18.52(5) no . 8_665 .
Fe3a Fe1 S1 Fe3a -0.00(5) no . 8_665 .
S1 Fe1 Fe3a Fe2 -143.88(7) no 8_665 . .
S1 Fe1 Fe3a Fe2 -64.01(5) no 8_665 . 8_665
S1 Fe1 Fe3a Fe3a -103.9(2) no 8_665 . 11_555
S1 Fe1 Fe3a S1 152.11(7) no 8_665 . .
S1 Fe1 Fe3a S1 0.00(4) no 8_665 . 8_665
S1 Fe1 Fe3a O1 -103.95(10) no 8_665 . .
S1 Fe1 Fe3a O1 -103.95(10) no 8_665 . 11_555
S1 Fe1 Fe3a O2 97.90(16) no 8_665 . .
S1 Fe1 Fe3a O2 54.21(14) no 8_665 . 8_665
Fe3a Fe1 S2 Fe2a 57.53(5) no . . .
Fe3a Fe1 S2 Fe2a -57.53(5) no . . 8_665
Fe3a Fe1 S2 Fe2 36.02(5) no . . .
Fe3a Fe1 S2 Fe2 -36.02(5) no . . 8_665
S2 Fe1 Fe3a Fe2 -39.94(5) no . . .
S2 Fe1 Fe3a Fe2 39.94(5) no . . 8_665
S2 Fe1 Fe3a Fe3a -0.0(2) no . . 11_555
S2 Fe1 Fe3a S1 -103.95(5) no . . .
S2 Fe1 Fe3a S1 103.95(5) no . . 8_665
S2 Fe1 Fe3a O1 -0.00(10) no . . .
S2 Fe1 Fe3a O1 -0.00(10) no . . 11_555
S2 Fe1 Fe3a O2 -158.15(15) no . . .
S2 Fe1 Fe3a O2 158.15(15) no . . 8_665
Fe3a Fe1 S3 C1 -0.00(16) no . . .
S3 Fe1 Fe3a Fe2 140.06(12) no . . .
S3 Fe1 Fe3a Fe2 -140.06(12) no . . 8_665
S3 Fe1 Fe3a S1 76.05(13) no . . .
S3 Fe1 Fe3a S1 -76.05(13) no . . 8_665
S3 Fe1 Fe3a O2 21.8(3) no . . .
S3 Fe1 Fe3a O2 -21.8(3) no . . 8_665
S1 Fe1 S1 Fe2a 111.62(4) no . 8_665 8_665
S1 Fe1 S1 Fe2 88.38(5) no . 8_665 8_665
S1 Fe1 S1 Fe3 4.67(5) no . 8_665 .
S1 Fe1 S1 Fe3a 23.19(5) no . 8_665 .
S1 Fe1 S1 Fe2a -111.62(4) no 8_665 . .
S1 Fe1 S1 Fe2 -88.38(5) no 8_665 . .
S1 Fe1 S1 Fe3 -4.67(5) no 8_665 . .
S1 Fe1 S1 Fe3a -23.19(5) no 8_665 . .
S1 Fe1 S2 Fe2a 2.89(5) no . . .
S1 Fe1 S2 Fe2a -112.16(5) no . . 8_665
S1 Fe1 S2 Fe2 -18.61(5) no . . .
S1 Fe1 S2 Fe2 -90.66(5) no . . 8_665
S2 Fe1 S1 Fe2a -2.65(5) no . . .
S2 Fe1 S1 Fe2 20.59(5) no . . .
S2 Fe1 S1 Fe3 104.30(5) no . . .
S2 Fe1 S1 Fe3a 85.78(5) no . . .
S1 Fe1 S3 C1 63.35(7) no . . .
S3 Fe1 S1 Fe2a 115.50(4) no . . .
S3 Fe1 S1 Fe2 138.75(4) no . . .
S3 Fe1 S1 Fe3 -137.55(4) no . . .
S3 Fe1 S1 Fe3a -156.07(4) no . . .
S1 Fe1 S2 Fe2a 112.16(5) no 8_665 . .
S1 Fe1 S2 Fe2a -2.89(5) no 8_665 . 8_665
S1 Fe1 S2 Fe2 90.66(5) no 8_665 . .
S1 Fe1 S2 Fe2 18.61(5) no 8_665 . 8_665
S2 Fe1 S1 Fe2a 2.65(5) no . 8_665 8_665
S2 Fe1 S1 Fe2 -20.59(5) no . 8_665 8_665
S2 Fe1 S1 Fe3 -104.30(5) no . 8_665 .
S2 Fe1 S1 Fe3a -85.78(5) no . 8_665 .
S1 Fe1 S3 C1 -63.35(7) no 8_665 . .
S3 Fe1 S1 Fe2a -115.50(4) no . 8_665 8_665
S3 Fe1 S1 Fe2 -138.75(4) no . 8_665 8_665
S3 Fe1 S1 Fe3 137.55(4) no . 8_665 .
S3 Fe1 S1 Fe3a 156.07(4) no . 8_665 .
S3 Fe1 S2 Fe2a -122.47(4) no . . .
S3 Fe1 S2 Fe2a 122.47(4) no . . 8_665
S3 Fe1 S2 Fe2 -143.98(4) no . . .
S3 Fe1 S2 Fe2 143.98(4) no . . 8_665
Fe1 Fe2a S1 Fe1 0.000(16) no . . .
Fe1 Fe2a S1 Fe2 -88.95(8) no . . .
Fe1 Fe2a S1 Fe3 -70.62(4) no . . .
Fe1 Fe2a S1 Fe3a -74.48(4) no . . .
Fe1 Fe2a S2 Fe1 0.000(17) no . . .
Fe1 Fe2a S2 Fe2a 74.73(6) no . . 8_665
Fe1 Fe2a S2 Fe2 62.97(8) no . . .
Fe1 Fe2a S2 Fe2 70.20(4) no . . 8_665
Fe1 Fe2a S4 Fe2a 24.48(18) no . . 11_555
Fe1 Fe2a S4 Fe2 20.93(7) no . . .
Fe1 Fe2a S4 Fe2 22.91(14) no . . 11_555
Fe1 Fe2a S4 C14 163.92(7) no . . .
S1 Fe2a S2 Fe1 -2.70(6) no . . .
S1 Fe2a S2 Fe2a 72.03(7) no . . 8_665
S1 Fe2a S2 Fe2 60.28(8) no . . .
S1 Fe2a S2 Fe2 67.50(6) no . . 8_665
S2 Fe2a S1 Fe1 2.71(6) no . . .
S2 Fe2a S1 Fe2 -86.23(9) no . . .
S2 Fe2a S1 Fe3 -67.90(7) no . . .
S2 Fe2a S1 Fe3a -71.77(6) no . . .
S1 Fe2a S4 Fe2a -38.76(14) no . . 11_555
S1 Fe2a S4 Fe2 -42.31(6) no . . .
S1 Fe2a S4 Fe2 -40.33(10) no . . 11_555
S1 Fe2a S4 C14 100.68(8) no . . .
S4 Fe2a S1 Fe1 137.48(7) no . . .
S4 Fe2a S1 Fe2 48.53(7) no . . .
S4 Fe2a S1 Fe3 66.86(8) no . . .
S4 Fe2a S1 Fe3a 63.00(8) no . . .
S2 Fe2a S4 Fe2a 88.09(13) no . . 11_555
S2 Fe2a S4 Fe2 84.53(10) no . . .
S2 Fe2a S4 Fe2 86.52(10) no . . 11_555
S2 Fe2a S4 C14 -132.47(9) no . . .
S4 Fe2a S2 Fe1 -137.63(8) no . . .
S4 Fe2a S2 Fe2a -62.90(10) no . . 8_665
S4 Fe2a S2 Fe2 -74.66(8) no . . .
S4 Fe2a S2 Fe2 -67.43(8) no . . 8_665
Fe1 Fe2 Fe2 Fe1 0.000(13) no . 8_665 .
Fe1 Fe2 Fe2 Fe3a 81.11(3) no . 8_665 .
Fe1 Fe2 Fe2 S1 36.43(3) no . 8_665 8_665
Fe1 Fe2 Fe2 S2 -61.87(3) no . 8_665 .
Fe1 Fe2 Fe2 S4 -163.96(5) no . 8_665 8_665
Fe1 Fe2 Fe2 O1 129.78(5) no . 8_665 .
Fe1 Fe2 Fe3a Fe1 0.000(12) no . . .
Fe1 Fe2 Fe3a Fe2 -68.89(4) no . . 8_665
Fe1 Fe2 Fe3a Fe3a -166.05(7) no . . 11_555
Fe1 Fe2 Fe3a S1 61.28(3) no . . .
Fe1 Fe2 Fe3a S1 -28.92(5) no . . 8_665
Fe1 Fe2 Fe3a O1 -135.52(8) no . . .
Fe1 Fe2 Fe3a O1 -144.96(6) no . . 11_555
Fe1 Fe2 Fe3a O2 143.41(12) no . . .
Fe1 Fe2 Fe3a O2 162.19(18) no . . 8_665
Fe1 Fe2 S1 Fe1 0.000(16) no . . .
Fe1 Fe2 S1 Fe2a 84.73(7) no . . .
Fe1 Fe2 S1 Fe3 -77.05(4) no . . .
Fe1 Fe2 S1 Fe3a -78.99(4) no . . .
Fe1 Fe2 S2 Fe1 0.000(15) no . . .
Fe1 Fe2 S2 Fe2a -111.47(7) no . . .
Fe1 Fe2 S2 Fe2a 79.39(4) no . . 8_665
Fe1 Fe2 S2 Fe2 76.36(4) no . . 8_665
Fe1 Fe2 O1 Fe2 -42.13(12) no . . 8_665
Fe1 Fe2 O1 Fe3 42.77(12) no . . .
Fe1 Fe2 O1 Fe3a 40.37(17) no . . .
Fe1 Fe2 O1 Fe3a 127.1(4) no . . 11_555
Fe1 Fe2 O1 O1 178.3(7) no . . 11_555
Fe2 Fe2 Fe3a Fe1 68.89(4) no 8_665 . .
Fe2 Fe2 Fe3a Fe2 -0.00(3) no 8_665 . 8_665
Fe2 Fe2 Fe3a Fe3a -97.16(7) no 8_665 . 11_555
Fe2 Fe2 Fe3a S1 130.17(6) no 8_665 . .
Fe2 Fe2 Fe3a S1 39.98(5) no 8_665 . 8_665
Fe2 Fe2 Fe3a O1 -66.62(6) no 8_665 . .
Fe2 Fe2 Fe3a O1 -76.07(5) no 8_665 . 11_555
Fe2 Fe2 Fe3a O2 -147.69(14) no 8_665 . .
Fe2 Fe2 Fe3a O2 -128.91(19) no 8_665 . 8_665
Fe3a Fe2 Fe2 Fe1 -81.11(7) no . 8_665 .
Fe3a Fe2 Fe2 Fe3a 0.00(6) no . 8_665 .
Fe3a Fe2 Fe2 S1 -44.67(7) no . 8_665 8_665
Fe3a Fe2 Fe2 S2 -142.98(7) no . 8_665 .
Fe3a Fe2 Fe2 S4 114.93(8) no . 8_665 8_665
Fe3a Fe2 Fe2 O1 48.67(6) no . 8_665 .
Fe2 Fe2 S1 Fe1 38.88(4) no 8_665 . .
Fe2 Fe2 S1 Fe2a 123.61(8) no 8_665 . .
Fe2 Fe2 S1 Fe3 -38.17(4) no 8_665 . .
Fe2 Fe2 S1 Fe3a -40.11(4) no 8_665 . .
S1 Fe2 Fe2 Fe1 -36.43(4) no . 8_665 .
S1 Fe2 Fe2 Fe3a 44.67(5) no . 8_665 .
S1 Fe2 Fe2 S1 -0.00(6) no . 8_665 8_665
S1 Fe2 Fe2 S2 -98.31(5) no . 8_665 .
S1 Fe2 Fe2 S4 159.60(5) no . 8_665 8_665
S1 Fe2 Fe2 O1 93.35(6) no . 8_665 .
Fe2 Fe2 S2 Fe1 -76.36(4) no 8_665 . .
Fe2 Fe2 S2 Fe2a 172.17(8) no 8_665 . .
Fe2 Fe2 S2 Fe2a 3.03(3) no 8_665 . 8_665
Fe2 Fe2 S2 Fe2 0.00(3) no 8_665 . 8_665
S2 Fe2 Fe2 Fe1 61.87(5) no . 8_665 .
S2 Fe2 Fe2 Fe3a 142.98(5) no . 8_665 .
S2 Fe2 Fe2 S1 98.31(6) no . 8_665 8_665
S2 Fe2 Fe2 S2 0.00(4) no . 8_665 .
S2 Fe2 Fe2 S4 -102.09(6) no . 8_665 8_665
S2 Fe2 Fe2 O1 -168.35(6) no . 8_665 .
Fe2 Fe2 S4 Fe2a -119.57(9) no 8_665 . .
Fe2 Fe2 S4 Fe2a 63.00(8) no 8_665 . 11_555
Fe2 Fe2 S4 Fe2 62.21(7) no 8_665 . 11_555
Fe2 Fe2 S4 C14 -163.53(7) no 8_665 . .
S4 Fe2 Fe2 Fe1 163.96(6) no . 8_665 .
S4 Fe2 Fe2 Fe3a -114.93(6) no . 8_665 .
S4 Fe2 Fe2 S1 -159.60(5) no . 8_665 8_665
S4 Fe2 Fe2 S2 102.09(6) no . 8_665 .
S4 Fe2 Fe2 S4 0.00(7) no . 8_665 8_665
S4 Fe2 Fe2 O1 -66.26(5) no . 8_665 .
Fe2 Fe2 O1 Fe2 0.00(3) no 8_665 . 8_665
Fe2 Fe2 O1 Fe3 84.90(17) no 8_665 . .
Fe2 Fe2 O1 Fe3a 82.5(2) no 8_665 . .
Fe2 Fe2 O1 Fe3a 169.2(5) no 8_665 . 11_555
Fe2 Fe2 O1 O1 -139.6(8) no 8_665 . 11_555
O1 Fe2 Fe2 Fe1 -129.78(17) no . 8_665 .
O1 Fe2 Fe2 Fe3a -48.67(17) no . 8_665 .
O1 Fe2 Fe2 S1 -93.35(17) no . 8_665 8_665
O1 Fe2 Fe2 S2 168.35(17) no . 8_665 .
O1 Fe2 Fe2 S4 66.26(17) no . 8_665 8_665
O1 Fe2 Fe2 O1 0.00(17) no . 8_665 .
Fe3a Fe2 S1 Fe1 78.99(6) no . . .
Fe3a Fe2 S1 Fe2a 163.72(9) no . . .
Fe3a Fe2 S1 Fe3 1.95(6) no . . .
Fe3a Fe2 S1 Fe3a -0.00(5) no . . .
S1 Fe2 Fe3a Fe1 -61.28(5) no . . .
S1 Fe2 Fe3a Fe2 -130.17(7) no . . 8_665
S1 Fe2 Fe3a Fe3a 132.67(8) no . . 11_555
S1 Fe2 Fe3a S1 -0.00(4) no . . .
S1 Fe2 Fe3a S1 -90.19(8) no . . 8_665
S1 Fe2 Fe3a O1 163.21(9) no . . .
S1 Fe2 Fe3a O1 153.76(8) no . . 11_555
S1 Fe2 Fe3a O2 82.14(11) no . . .
S1 Fe2 Fe3a O2 100.91(17) no . . 8_665
Fe3a Fe2 S2 Fe1 -45.80(6) no . . .
Fe3a Fe2 S2 Fe2a -157.27(10) no . . .
Fe3a Fe2 S2 Fe2a 33.60(7) no . . 8_665
Fe3a Fe2 S2 Fe2 30.57(6) no . . 8_665
S2 Fe2 Fe3a Fe1 37.90(5) no . . .
S2 Fe2 Fe3a Fe2 -30.99(6) no . . 8_665
S2 Fe2 Fe3a Fe3a -128.15(6) no . . 11_555
S2 Fe2 Fe3a S1 99.18(6) no . . .
S2 Fe2 Fe3a S1 8.98(9) no . . 8_665
S2 Fe2 Fe3a O1 -97.62(8) no . . .
S2 Fe2 Fe3a O1 -107.06(6) no . . 11_555
S2 Fe2 Fe3a O2 -178.69(10) no . . .
S2 Fe2 Fe3a O2 -159.91(15) no . . 8_665
Fe3a Fe2 S4 Fe2a 177.58(12) no . . .
Fe3a Fe2 S4 Fe2a 0.14(11) no . . 11_555
Fe3a Fe2 S4 Fe2 -0.64(10) no . . 11_555
Fe3a Fe2 S4 C14 133.61(8) no . . .
S4 Fe2 Fe3a Fe1 166.50(8) no . . .
S4 Fe2 Fe3a Fe2 97.61(8) no . . 8_665
S4 Fe2 Fe3a Fe3a 0.45(10) no . . 11_555
S4 Fe2 Fe3a S1 -132.22(8) no . . .
S4 Fe2 Fe3a S1 137.59(8) no . . 8_665
S4 Fe2 Fe3a O1 30.99(10) no . . .
S4 Fe2 Fe3a O1 21.54(9) no . . 11_555
S4 Fe2 Fe3a O2 -50.08(14) no . . .
S4 Fe2 Fe3a O2 -31.3(2) no . . 8_665
Fe3a Fe2 O1 Fe2 -82.5(2) no . . 8_665
Fe3a Fe2 O1 Fe3 2.41(9) no . . .
Fe3a Fe2 O1 Fe3a 0.00(7) no . . .
Fe3a Fe2 O1 Fe3a 86.7(4) no . . 11_555
Fe3a Fe2 O1 O1 137.9(8) no . . 11_555
O1 Fe2 Fe3a Fe1 135.5(3) no . . .
O1 Fe2 Fe3a Fe2 66.6(2) no . . 8_665
O1 Fe2 Fe3a Fe3a -30.5(2) no . . 11_555
O1 Fe2 Fe3a S1 -163.2(3) no . . .
O1 Fe2 Fe3a S1 106.6(3) no . . 8_665
O1 Fe2 Fe3a O1 0.0(2) no . . .
O1 Fe2 Fe3a O1 -9.4(2) no . . 11_555
O1 Fe2 Fe3a O2 -81.1(3) no . . .
O1 Fe2 Fe3a O2 -62.3(3) no . . 8_665
S1 Fe2 S2 Fe1 20.02(5) no . . .
S1 Fe2 S2 Fe2a -91.45(7) no . . .
S1 Fe2 S2 Fe2a 99.41(6) no . . 8_665
S1 Fe2 S2 Fe2 96.38(6) no . . 8_665
S2 Fe2 S1 Fe1 -19.17(5) no . . .
S2 Fe2 S1 Fe2a 65.56(7) no . . .
S2 Fe2 S1 Fe3 -96.22(5) no . . .
S2 Fe2 S1 Fe3a -98.17(5) no . . .
S1 Fe2 S4 Fe2a 91.13(10) no . . .
S1 Fe2 S4 Fe2a -86.31(11) no . . 11_555
S1 Fe2 S4 Fe2 -87.09(9) no . . 11_555
S1 Fe2 S4 C14 47.16(12) no . . .
S4 Fe2 S1 Fe1 -169.77(8) no . . .
S4 Fe2 S1 Fe2a -85.04(10) no . . .
S4 Fe2 S1 Fe3 113.18(8) no . . .
S4 Fe2 S1 Fe3a 111.24(9) no . . .
S1 Fe2 O1 Fe2 -97.79(11) no . . 8_665
S1 Fe2 O1 Fe3 -12.89(14) no . . .
S1 Fe2 O1 Fe3a -15.30(19) no . . .
S1 Fe2 O1 Fe3a 71.4(4) no . . 11_555
S1 Fe2 O1 O1 122.6(7) no . . 11_555
O1 Fe2 S1 Fe1 89.55(15) no . . .
O1 Fe2 S1 Fe2a 174.28(17) no . . .
O1 Fe2 S1 Fe3 12.50(14) no . . .
O1 Fe2 S1 Fe3a 10.55(14) no . . .
S2 Fe2 S4 Fe2a -57.82(6) no . . .
S2 Fe2 S4 Fe2a 124.74(7) no . . 11_555
S2 Fe2 S4 Fe2 123.95(6) no . . 11_555
S2 Fe2 S4 C14 -101.79(9) no . . .
S4 Fe2 S2 Fe1 179.31(6) no . . .
S4 Fe2 S2 Fe2a 67.84(7) no . . .
S4 Fe2 S2 Fe2a -101.30(6) no . . 8_665
S4 Fe2 S2 Fe2 -104.33(6) no . . 8_665
S2 Fe2 O1 Fe2 10.03(15) no . . 8_665
S2 Fe2 O1 Fe3 94.93(12) no . . .
S2 Fe2 O1 Fe3a 92.52(16) no . . .
S2 Fe2 O1 Fe3a 179.2(4) no . . 11_555
S2 Fe2 O1 O1 -129.6(7) no . . 11_555
O1 Fe2 S2 Fe1 -85.52(15) no . . .
O1 Fe2 S2 Fe2a 163.01(16) no . . .
O1 Fe2 S2 Fe2a -6.13(15) no . . 8_665
O1 Fe2 S2 Fe2 -9.16(14) no . . 8_665
S4 Fe2 O1 Fe2 123.05(12) no . . 8_665
S4 Fe2 O1 Fe3 -152.05(12) no . . .
S4 Fe2 O1 Fe3a -154.45(17) no . . .
S4 Fe2 O1 Fe3a -67.8(4) no . . 11_555
S4 Fe2 O1 O1 -16.6(7) no . . 11_555
O1 Fe2 S4 Fe2a -163.73(15) no . . .
O1 Fe2 S4 Fe2a 18.84(14) no . . 11_555
O1 Fe2 S4 Fe2 18.05(13) no . . 11_555
O1 Fe2 S4 C14 152.31(14) no . . .
Fe1 Fe3 S1 Fe1 0.000(15) no . . .
Fe1 Fe3 S1 Fe2a 69.80(4) no . . .
Fe1 Fe3 S1 Fe2 76.78(4) no . . .
Fe1 Fe3 S1 Fe1 0.000(15) no . 8_665 .
Fe1 Fe3 S1 Fe2a -69.80(4) no . 8_665 8_665
Fe1 Fe3 S1 Fe2 -76.78(4) no . 8_665 8_665
Fe1 Fe3 O1 Fe2 -40.72(12) no . . .
Fe1 Fe3 O1 Fe2 40.72(12) no . . 8_665
S1 Fe3 S1 Fe1 -4.70(6) no . 8_665 .
S1 Fe3 S1 Fe2a -74.49(7) no . 8_665 8_665
S1 Fe3 S1 Fe2 -81.48(7) no . 8_665 8_665
S1 Fe3 S1 Fe1 4.70(6) no 8_665 . .
S1 Fe3 S1 Fe2a 74.49(7) no 8_665 . .
S1 Fe3 S1 Fe2 81.48(7) no 8_665 . .
S1 Fe3 O1 Fe2 11.82(13) no . . .
S1 Fe3 O1 Fe2 93.26(13) no . . 8_665
S1 Fe3 O1 Fe3a -127.46(14) no . . 11_555
S1 Fe3 O1 O1 -127.5(6) no . . 11_555
O1 Fe3 S1 Fe1 -88.28(14) no . . .
O1 Fe3 S1 Fe2a -18.48(14) no . . .
O1 Fe3 S1 Fe2 -11.50(14) no . . .
S1 Fe3 O2 Fe3 108.3(4) no . . 11_555
S1 Fe3 O2 Fe3a 88.37(16) no . . .
S1 Fe3 O2 Fe3a 101.4(3) no . . 11_555
S1 Fe3 O2 O2 178.8(4) no . . 8_665
S1 Fe3 O2 C27 -75.3(6) no . . .
S1 Fe3 O2 C27 -142.5(2) no . . 8_665
O2 Fe3 S1 Fe1 -173.3(3) no . . .
O2 Fe3 S1 Fe2a -103.5(3) no . . .
O2 Fe3 S1 Fe2 -96.5(3) no . . .
S1 Fe3 O2 Fe3 68.7(5) no . 8_665 11_555
S1 Fe3 O2 Fe3a 88.6(3) no . 8_665 .
S1 Fe3 O2 Fe3a 75.6(4) no . 8_665 11_555
S1 Fe3 O2 O2 -1.7(7) no . 8_665 .
S1 Fe3 O2 C27 -107.7(5) no . 8_665 8_665
S1 Fe3 O2 C27 -40.5(5) no . 8_665 .
O2 Fe3 S1 Fe1 -172.5(4) no 8_665 . .
O2 Fe3 S1 Fe2a -102.7(4) no 8_665 . .
O2 Fe3 S1 Fe2 -95.7(4) no 8_665 . .
S1 Fe3 O1 Fe2 -93.26(13) no 8_665 . .
S1 Fe3 O1 Fe2 -11.82(13) no 8_665 . 8_665
S1 Fe3 O1 Fe3a 127.46(14) no 8_665 . 11_555
S1 Fe3 O1 O1 127.5(6) no 8_665 . 11_555
O1 Fe3 S1 Fe1 88.28(14) no . 8_665 .
O1 Fe3 S1 Fe2a 18.48(14) no . 8_665 8_665
O1 Fe3 S1 Fe2 11.50(14) no . 8_665 8_665
S1 Fe3 O2 Fe3 -68.7(5) no 8_665 . 11_555
S1 Fe3 O2 Fe3a -88.6(3) no 8_665 . .
S1 Fe3 O2 Fe3a -75.6(4) no 8_665 . 11_555
S1 Fe3 O2 O2 1.7(7) no 8_665 . 8_665
S1 Fe3 O2 C27 107.7(5) no 8_665 . .
S1 Fe3 O2 C27 40.5(5) no 8_665 . 8_665
O2 Fe3 S1 Fe1 172.5(4) no . 8_665 .
O2 Fe3 S1 Fe2a 102.7(4) no . 8_665 8_665
O2 Fe3 S1 Fe2 95.7(4) no . 8_665 8_665
S1 Fe3 O2 Fe3 -108.3(4) no 8_665 8_665 11_555
S1 Fe3 O2 Fe3a -88.37(16) no 8_665 8_665 .
S1 Fe3 O2 Fe3a -101.4(3) no 8_665 8_665 11_555
S1 Fe3 O2 O2 -178.8(4) no 8_665 8_665 .
S1 Fe3 O2 C27 75.3(6) no 8_665 8_665 8_665
S1 Fe3 O2 C27 142.5(2) no 8_665 8_665 .
O2 Fe3 S1 Fe1 173.3(3) no 8_665 8_665 .
O2 Fe3 S1 Fe2a 103.5(3) no 8_665 8_665 8_665
O2 Fe3 S1 Fe2 96.5(3) no 8_665 8_665 8_665
O1 Fe3 O2 Fe3 18.4(4) no . . 11_555
O1 Fe3 O2 Fe3a -1.59(14) no . . .
O1 Fe3 O2 Fe3a 11.5(3) no . . 11_555
O1 Fe3 O2 O2 88.8(5) no . . 8_665
O1 Fe3 O2 C27 -165.2(6) no . . .
O1 Fe3 O2 C27 127.6(3) no . . 8_665
O2 Fe3 O1 Fe2 126.8(3) no . . .
O2 Fe3 O1 Fe2 -151.7(3) no . . 8_665
O2 Fe3 O1 Fe3a -12.4(3) no . . 11_555
O2 Fe3 O1 O1 -12.4(6) no . . 11_555
O1 Fe3 O2 Fe3 -18.4(4) no . 8_665 11_555
O1 Fe3 O2 Fe3a 1.59(14) no . 8_665 .
O1 Fe3 O2 Fe3a -11.5(3) no . 8_665 11_555
O1 Fe3 O2 O2 -88.8(5) no . 8_665 .
O1 Fe3 O2 C27 165.2(6) no . 8_665 8_665
O1 Fe3 O2 C27 -127.6(3) no . 8_665 .
O2 Fe3 O1 Fe2 151.7(3) no 8_665 . .
O2 Fe3 O1 Fe2 -126.8(3) no 8_665 . 8_665
O2 Fe3 O1 Fe3a 12.4(3) no 8_665 . 11_555
O2 Fe3 O1 O1 12.4(6) no 8_665 . 11_555
O2 Fe3 O2 Fe3 70.4(6) no . 8_665 11_555
O2 Fe3 O2 Fe3a 90.4(6) no . 8_665 .
O2 Fe3 O2 Fe3a 77.3(6) no . 8_665 11_555
O2 Fe3 O2 O2 0.0(5) no . 8_665 .
O2 Fe3 O2 C27 -106.0(9) no . 8_665 8_665
O2 Fe3 O2 C27 -38.8(6) no . 8_665 .
O2 Fe3 O2 Fe3 -70.4(6) no 8_665 . 11_555
O2 Fe3 O2 Fe3a -90.4(6) no 8_665 . .
O2 Fe3 O2 Fe3a -77.3(6) no 8_665 . 11_555
O2 Fe3 O2 O2 0.0(5) no 8_665 . 8_665
O2 Fe3 O2 C27 106.0(9) no 8_665 . .
O2 Fe3 O2 C27 38.8(6) no 8_665 . 8_665
Fe1 Fe3a Fe3a Fe1 0.0(4) no . 11_555 11_555
Fe1 Fe3a Fe3a Fe2 -35.4(3) no . 11_555 11_555
Fe1 Fe3a Fe3a Fe2 35.4(3) no . 11_555 14_665
Fe1 Fe3a Fe3a S1 -86.2(3) no . 11_555 11_555
Fe1 Fe3a Fe3a S1 86.2(3) no . 11_555 14_665
Fe1 Fe3a Fe3a O1 0.0(3) no . 11_555 11_555
Fe1 Fe3a Fe3a O1 0.0(2) no . 11_555 .
Fe1 Fe3a Fe3a O2 -165.6(3) no . 11_555 .
Fe1 Fe3a Fe3a O2 165.6(3) no . 11_555 8_665
Fe1 Fe3a S1 Fe1 -0.000(14) no . . .
Fe1 Fe3a S1 Fe2a 75.05(3) no . . .
Fe1 Fe3a S1 Fe2 81.21(4) no . . .
Fe1 Fe3a S1 Fe1 0.000(14) no . 8_665 .
Fe1 Fe3a S1 Fe2a -75.05(3) no . 8_665 8_665
Fe1 Fe3a S1 Fe2 -81.21(4) no . 8_665 8_665
Fe1 Fe3a O1 Fe2 -41.03(16) no . . .
Fe1 Fe3a O1 Fe2 41.03(16) no . . 8_665
Fe1 Fe3a O1 Fe2 -98.2(4) no . 11_555 11_555
Fe1 Fe3a O1 Fe2 98.2(4) no . 11_555 14_665
Fe1 Fe3a O1 O1 0.0(6) no . 11_555 .
Fe1 Fe3a O2 Fe3 -23.5(4) no . . .
Fe1 Fe3a O2 Fe3 174.80(17) no . . 11_555
Fe1 Fe3a O2 Fe3a 170.1(3) no . . 11_555
Fe1 Fe3a O2 O2 -108.7(4) no . . 8_665
Fe1 Fe3a O2 C27 -0.6(11) no . . .
Fe1 Fe3a O2 C27 -79.8(5) no . . 8_665
Fe1 Fe3a O2 Fe3 23.5(4) no . 8_665 .
Fe1 Fe3a O2 Fe3 -174.80(17) no . 8_665 11_555
Fe1 Fe3a O2 Fe3a -170.1(3) no . 8_665 11_555
Fe1 Fe3a O2 O2 108.7(4) no . 8_665 .
Fe1 Fe3a O2 C27 0.6(11) no . 8_665 8_665
Fe1 Fe3a O2 C27 79.8(5) no . 8_665 .
Fe2 Fe3a Fe3a Fe1 35.4(3) no . 11_555 11_555
Fe2 Fe3a Fe3a Fe2 0.00(9) no . 11_555 11_555
Fe2 Fe3a Fe3a Fe2 70.73(8) no . 11_555 14_665
Fe2 Fe3a Fe3a S1 -50.79(12) no . 11_555 11_555
Fe2 Fe3a Fe3a S1 121.52(10) no . 11_555 14_665
Fe2 Fe3a Fe3a O1 35.37(7) no . 11_555 11_555
Fe2 Fe3a Fe3a O1 35.37(6) no . 11_555 .
Fe2 Fe3a Fe3a O2 -130.22(8) no . 11_555 .
Fe2 Fe3a Fe3a O2 -159.05(9) no . 11_555 8_665
Fe2 Fe3a S1 Fe1 -81.21(5) no . . .
Fe2 Fe3a S1 Fe2a -6.16(4) no . . .
Fe2 Fe3a S1 Fe2 0.00(3) no . . .
Fe2 Fe3a S1 Fe1 33.02(7) no . 8_665 .
Fe2 Fe3a S1 Fe2a -42.03(7) no . 8_665 8_665
Fe2 Fe3a S1 Fe2 -48.19(6) no . 8_665 8_665
Fe2 Fe3a O1 Fe2 -0.00(3) no . . .
Fe2 Fe3a O1 Fe2 82.05(15) no . . 8_665
Fe2 Fe3a O1 Fe3a -139.0(3) no . . 11_555
Fe2 Fe3a O1 O1 -139.0(8) no . . 11_555
Fe2 Fe3a O1 Fe2 -61.1(4) no . 11_555 11_555
Fe2 Fe3a O1 Fe2 135.3(4) no . 11_555 14_665
Fe2 Fe3a O1 Fe3 -142.91(15) no . 11_555 11_555
Fe2 Fe3a O1 Fe3a -142.9(2) no . 11_555 11_555
Fe2 Fe3a O1 O1 37.1(5) no . 11_555 .
Fe2 Fe3a O2 Fe3 -121.4(3) no . . .
Fe2 Fe3a O2 Fe3 76.9(3) no . . 11_555
Fe2 Fe3a O2 Fe3a 72.2(3) no . . 11_555
Fe2 Fe3a O2 O2 153.4(3) no . . 8_665
Fe2 Fe3a O2 C27 -98.5(7) no . . .
Fe2 Fe3a O2 C27 -177.75(15) no . . 8_665
Fe2 Fe3a O2 Fe3 -126.0(4) no . 8_665 .
Fe2 Fe3a O2 Fe3 35.7(6) no . 8_665 11_555
Fe2 Fe3a O2 Fe3a 40.5(5) no . 8_665 11_555
Fe2 Fe3a O2 O2 -40.7(6) no . 8_665 .
Fe2 Fe3a O2 C27 -148.8(5) no . 8_665 8_665
Fe2 Fe3a O2 C27 -69.6(4) no . 8_665 .
Fe2 Fe3a Fe3a Fe1 -35.4(3) no 8_665 11_555 11_555
Fe2 Fe3a Fe3a Fe2 -70.73(8) no 8_665 11_555 11_555
Fe2 Fe3a Fe3a Fe2 0.00(9) no 8_665 11_555 14_665
Fe2 Fe3a Fe3a S1 -121.52(10) no 8_665 11_555 11_555
Fe2 Fe3a Fe3a S1 50.79(12) no 8_665 11_555 14_665
Fe2 Fe3a Fe3a O1 -35.37(7) no 8_665 11_555 11_555
Fe2 Fe3a Fe3a O1 -35.37(6) no 8_665 11_555 .
Fe2 Fe3a Fe3a O2 159.05(9) no 8_665 11_555 .
Fe2 Fe3a Fe3a O2 130.22(8) no 8_665 11_555 8_665
Fe2 Fe3a S1 Fe1 -33.02(7) no 8_665 . .
Fe2 Fe3a S1 Fe2a 42.03(7) no 8_665 . .
Fe2 Fe3a S1 Fe2 48.19(6) no 8_665 . .
Fe2 Fe3a S1 Fe1 81.21(5) no 8_665 8_665 .
Fe2 Fe3a S1 Fe2a 6.16(4) no 8_665 8_665 8_665
Fe2 Fe3a S1 Fe2 0.00(3) no 8_665 8_665 8_665
Fe2 Fe3a O1 Fe2 -82.05(15) no 8_665 . .
Fe2 Fe3a O1 Fe2 0.00(3) no 8_665 . 8_665
Fe2 Fe3a O1 Fe3a 139.0(3) no 8_665 . 11_555
Fe2 Fe3a O1 O1 139.0(8) no 8_665 . 11_555
Fe2 Fe3a O1 Fe2 -135.3(4) no 8_665 11_555 11_555
Fe2 Fe3a O1 Fe2 61.1(4) no 8_665 11_555 14_665
Fe2 Fe3a O1 Fe3 142.91(15) no 8_665 11_555 11_555
Fe2 Fe3a O1 Fe3a 142.9(2) no 8_665 11_555 11_555
Fe2 Fe3a O1 O1 -37.1(5) no 8_665 11_555 .
Fe2 Fe3a O2 Fe3 126.0(4) no 8_665 . .
Fe2 Fe3a O2 Fe3 -35.7(6) no 8_665 . 11_555
Fe2 Fe3a O2 Fe3a -40.5(5) no 8_665 . 11_555
Fe2 Fe3a O2 O2 40.7(6) no 8_665 . 8_665
Fe2 Fe3a O2 C27 148.8(5) no 8_665 . .
Fe2 Fe3a O2 C27 69.6(4) no 8_665 . 8_665
Fe2 Fe3a O2 Fe3 121.4(3) no 8_665 8_665 .
Fe2 Fe3a O2 Fe3 -76.9(3) no 8_665 8_665 11_555
Fe2 Fe3a O2 Fe3a -72.2(3) no 8_665 8_665 11_555
Fe2 Fe3a O2 O2 -153.4(3) no 8_665 8_665 .
Fe2 Fe3a O2 C27 98.5(7) no 8_665 8_665 8_665
Fe2 Fe3a O2 C27 177.75(15) no 8_665 8_665 .
Fe3a Fe3a S1 Fe1 -152.08(11) no 11_555 . .
Fe3a Fe3a S1 Fe2a -77.03(11) no 11_555 . .
Fe3a Fe3a S1 Fe2 -70.87(10) no 11_555 . .
S1 Fe3a Fe3a Fe1 86.2(3) no . 11_555 11_555
S1 Fe3a Fe3a Fe2 50.79(13) no . 11_555 11_555
S1 Fe3a Fe3a Fe2 121.52(10) no . 11_555 14_665
S1 Fe3a Fe3a S1 0.00(18) no . 11_555 11_555
S1 Fe3a Fe3a S1 172.30(9) no . 11_555 14_665
S1 Fe3a Fe3a O1 86.15(12) no . 11_555 11_555
S1 Fe3a Fe3a O1 86.15(12) no . 11_555 .
S1 Fe3a Fe3a O2 -79.43(11) no . 11_555 .
S1 Fe3a Fe3a O2 -108.26(12) no . 11_555 8_665
Fe3a Fe3a S1 Fe1 152.08(11) no 11_555 8_665 .
Fe3a Fe3a S1 Fe2a 77.03(11) no 11_555 8_665 8_665
Fe3a Fe3a S1 Fe2 70.87(10) no 11_555 8_665 8_665
S1 Fe3a Fe3a Fe1 -86.2(3) no 8_665 11_555 11_555
S1 Fe3a Fe3a Fe2 -121.52(10) no 8_665 11_555 11_555
S1 Fe3a Fe3a Fe2 -50.79(13) no 8_665 11_555 14_665
S1 Fe3a Fe3a S1 -172.30(9) no 8_665 11_555 11_555
S1 Fe3a Fe3a S1 0.00(18) no 8_665 11_555 14_665
S1 Fe3a Fe3a O1 -86.15(12) no 8_665 11_555 11_555
S1 Fe3a Fe3a O1 -86.15(12) no 8_665 11_555 .
S1 Fe3a Fe3a O2 108.26(11) no 8_665 11_555 .
S1 Fe3a Fe3a O2 79.43(11) no 8_665 11_555 8_665
Fe3a Fe3a O1 Fe2 139.0(3) no 11_555 . .
Fe3a Fe3a O1 Fe2 -139.0(3) no 11_555 . 8_665
Fe3a Fe3a O1 Fe3a 0.00(5) no 11_555 . 11_555
Fe3a Fe3a O1 O1 0.0(6) no 11_555 . 11_555
O1 Fe3a Fe3a Fe1 0.0(3) no . 11_555 11_555
O1 Fe3a Fe3a Fe2 -35.4(3) no . 11_555 11_555
O1 Fe3a Fe3a Fe2 35.4(3) no . 11_555 14_665
O1 Fe3a Fe3a S1 -86.2(3) no . 11_555 11_555
O1 Fe3a Fe3a S1 86.2(3) no . 11_555 14_665
O1 Fe3a Fe3a O1 0.0(3) no . 11_555 11_555
O1 Fe3a Fe3a O1 0.0(2) no . 11_555 .
O1 Fe3a Fe3a O2 -165.6(3) no . 11_555 .
O1 Fe3a Fe3a O2 165.6(3) no . 11_555 8_665
Fe3a Fe3a O1 Fe2 81.8(4) no 11_555 11_555 11_555
Fe3a Fe3a O1 Fe2 -81.8(4) no 11_555 11_555 14_665
Fe3a Fe3a O1 Fe3 0.00(9) no 11_555 11_555 11_555
Fe3a Fe3a O1 Fe3a 0.00(7) no 11_555 11_555 11_555
O1 Fe3a Fe3a Fe1 0.0(3) no 11_555 11_555 11_555
O1 Fe3a Fe3a Fe2 -35.4(3) no 11_555 11_555 11_555
O1 Fe3a Fe3a Fe2 35.4(3) no 11_555 11_555 14_665
O1 Fe3a Fe3a S1 -86.2(3) no 11_555 11_555 11_555
O1 Fe3a Fe3a S1 86.2(3) no 11_555 11_555 14_665
O1 Fe3a Fe3a O1 0.0(2) no 11_555 11_555 11_555
O1 Fe3a Fe3a O1 0.0(3) no 11_555 11_555 .
O1 Fe3a Fe3a O2 -165.6(3) no 11_555 11_555 .
O1 Fe3a Fe3a O2 165.6(3) no 11_555 11_555 8_665
Fe3a Fe3a O2 Fe3 166.4(3) no 11_555 . .
Fe3a Fe3a O2 Fe3 4.72(10) no 11_555 . 11_555
Fe3a Fe3a O2 Fe3a 0.00(5) no 11_555 . 11_555
Fe3a Fe3a O2 O2 81.2(3) no 11_555 . 8_665
Fe3a Fe3a O2 C27 -170.7(9) no 11_555 . .
Fe3a Fe3a O2 C27 110.1(4) no 11_555 . 8_665
O2 Fe3a Fe3a Fe1 165.6(4) no . 11_555 11_555
O2 Fe3a Fe3a Fe2 130.2(3) no . 11_555 11_555
O2 Fe3a Fe3a Fe2 -159.0(3) no . 11_555 14_665
O2 Fe3a Fe3a S1 79.4(3) no . 11_555 11_555
O2 Fe3a Fe3a S1 -108.3(3) no . 11_555 14_665
O2 Fe3a Fe3a O1 165.6(3) no . 11_555 11_555
O2 Fe3a Fe3a O1 165.6(3) no . 11_555 .
O2 Fe3a Fe3a O2 0.0(3) no . 11_555 .
O2 Fe3a Fe3a O2 -28.8(3) no . 11_555 8_665
Fe3a Fe3a O2 Fe3 -166.4(3) no 11_555 8_665 .
Fe3a Fe3a O2 Fe3 -4.72(10) no 11_555 8_665 11_555
Fe3a Fe3a O2 Fe3a 0.00(5) no 11_555 8_665 11_555
Fe3a Fe3a O2 O2 -81.2(3) no 11_555 8_665 .
Fe3a Fe3a O2 C27 170.7(9) no 11_555 8_665 8_665
Fe3a Fe3a O2 C27 -110.1(4) no 11_555 8_665 .
O2 Fe3a Fe3a Fe1 -165.6(4) no 8_665 11_555 11_555
O2 Fe3a Fe3a Fe2 159.0(3) no 8_665 11_555 11_555
O2 Fe3a Fe3a Fe2 -130.2(3) no 8_665 11_555 14_665
O2 Fe3a Fe3a S1 108.3(3) no 8_665 11_555 11_555
O2 Fe3a Fe3a S1 -79.4(3) no 8_665 11_555 14_665
O2 Fe3a Fe3a O1 -165.6(3) no 8_665 11_555 11_555
O2 Fe3a Fe3a O1 -165.6(3) no 8_665 11_555 .
O2 Fe3a Fe3a O2 28.8(3) no 8_665 11_555 .
O2 Fe3a Fe3a O2 0.0(3) no 8_665 11_555 8_665
S1 Fe3a S1 Fe1 -21.95(6) no . 8_665 .
S1 Fe3a S1 Fe2a -96.99(6) no . 8_665 8_665
S1 Fe3a S1 Fe2 -103.15(7) no . 8_665 8_665
S1 Fe3a S1 Fe1 21.95(6) no 8_665 . .
S1 Fe3a S1 Fe2a 96.99(6) no 8_665 . .
S1 Fe3a S1 Fe2 103.15(7) no 8_665 . .
S1 Fe3a O1 Fe2 14.58(19) no . . .
S1 Fe3a O1 Fe2 96.64(14) no . . 8_665
S1 Fe3a O1 Fe3a -124.39(15) no . . 11_555
S1 Fe3a O1 O1 -124.4(7) no . . 11_555
O1 Fe3a S1 Fe1 -96.9(3) no . . .
O1 Fe3a S1 Fe2a -21.9(3) no . . .
O1 Fe3a S1 Fe2 -15.7(3) no . . .
S1 Fe3a O1 Fe2 -37.0(5) no . 11_555 11_555
S1 Fe3a O1 Fe2 159.5(3) no . 11_555 14_665
S1 Fe3a O1 Fe3 -118.74(14) no . 11_555 11_555
S1 Fe3a O1 Fe3a -118.74(18) no . 11_555 11_555
S1 Fe3a O1 O1 61.3(6) no . 11_555 .
O1 Fe3a S1 Fe1 -109.84(19) no 11_555 . .
O1 Fe3a S1 Fe2a -34.80(18) no 11_555 . .
O1 Fe3a S1 Fe2 -28.63(18) no 11_555 . .
S1 Fe3a O2 Fe3 -65.12(17) no . . .
S1 Fe3a O2 Fe3 133.2(2) no . . 11_555
S1 Fe3a O2 Fe3a 128.44(14) no . . 11_555
S1 Fe3a O2 O2 -150.4(3) no . . 8_665
S1 Fe3a O2 C27 -42.3(8) no . . .
S1 Fe3a O2 C27 -121.5(3) no . . 8_665
O2 Fe3a S1 Fe1 153.22(18) no . . .
O2 Fe3a S1 Fe2a -131.73(18) no . . .
O2 Fe3a S1 Fe2 -125.57(19) no . . .
S1 Fe3a O2 Fe3 -49.6(2) no . 8_665 .
S1 Fe3a O2 Fe3 112.1(2) no . 8_665 11_555
S1 Fe3a O2 Fe3a 116.87(16) no . 8_665 11_555
S1 Fe3a O2 O2 35.7(4) no . 8_665 .
S1 Fe3a O2 C27 -72.4(8) no . 8_665 8_665
S1 Fe3a O2 C27 6.8(4) no . 8_665 .
O2 Fe3a S1 Fe1 139.6(2) no 8_665 . .
O2 Fe3a S1 Fe2a -145.4(2) no 8_665 . .
O2 Fe3a S1 Fe2 -139.2(2) no 8_665 . .
S1 Fe3a O1 Fe2 -96.64(14) no 8_665 . .
S1 Fe3a O1 Fe2 -14.58(19) no 8_665 . 8_665
S1 Fe3a O1 Fe3a 124.39(15) no 8_665 . 11_555
S1 Fe3a O1 O1 124.4(7) no 8_665 . 11_555
O1 Fe3a S1 Fe1 96.9(3) no . 8_665 .
O1 Fe3a S1 Fe2a 21.9(3) no . 8_665 8_665
O1 Fe3a S1 Fe2 15.7(3) no . 8_665 8_665
S1 Fe3a O1 Fe2 -159.5(3) no 8_665 11_555 11_555
S1 Fe3a O1 Fe2 37.0(5) no 8_665 11_555 14_665
S1 Fe3a O1 Fe3 118.74(14) no 8_665 11_555 11_555
S1 Fe3a O1 Fe3a 118.74(18) no 8_665 11_555 11_555
S1 Fe3a O1 O1 -61.3(6) no 8_665 11_555 .
O1 Fe3a S1 Fe1 109.84(19) no 11_555 8_665 .
O1 Fe3a S1 Fe2a 34.80(18) no 11_555 8_665 8_665
O1 Fe3a S1 Fe2 28.63(18) no 11_555 8_665 8_665
S1 Fe3a O2 Fe3 49.6(2) no 8_665 . .
S1 Fe3a O2 Fe3 -112.1(2) no 8_665 . 11_555
S1 Fe3a O2 Fe3a -116.87(16) no 8_665 . 11_555
S1 Fe3a O2 O2 -35.7(4) no 8_665 . 8_665
S1 Fe3a O2 C27 72.4(8) no 8_665 . .
S1 Fe3a O2 C27 -6.8(4) no 8_665 . 8_665
O2 Fe3a S1 Fe1 -139.6(2) no . 8_665 .
O2 Fe3a S1 Fe2a 145.4(2) no . 8_665 8_665
O2 Fe3a S1 Fe2 139.2(2) no . 8_665 8_665
S1 Fe3a O2 Fe3 65.12(17) no 8_665 8_665 .
S1 Fe3a O2 Fe3 -133.2(2) no 8_665 8_665 11_555
S1 Fe3a O2 Fe3a -128.44(14) no 8_665 8_665 11_555
S1 Fe3a O2 O2 150.4(3) no 8_665 8_665 .
S1 Fe3a O2 C27 42.3(8) no 8_665 8_665 8_665
S1 Fe3a O2 C27 121.5(3) no 8_665 8_665 .
O2 Fe3a S1 Fe1 -153.22(18) no 8_665 8_665 .
O2 Fe3a S1 Fe2a 131.73(18) no 8_665 8_665 8_665
O2 Fe3a S1 Fe2 125.57(19) no 8_665 8_665 8_665
O1 Fe3a O2 Fe3 177.6(3) no . . .
O1 Fe3a O2 Fe3 15.9(4) no . . 11_555
O1 Fe3a O2 Fe3a 11.2(3) no . . 11_555
O1 Fe3a O2 O2 92.4(4) no . . 8_665
O1 Fe3a O2 C27 -159.6(8) no . . .
O1 Fe3a O2 C27 121.2(3) no . . 8_665
O2 Fe3a O1 Fe2 127.3(3) no . . .
O2 Fe3a O1 Fe2 -150.7(3) no . . 8_665
O2 Fe3a O1 Fe3a -11.7(3) no . . 11_555
O2 Fe3a O1 O1 -11.7(8) no . . 11_555
O1 Fe3a O2 Fe3 -177.6(3) no . 8_665 .
O1 Fe3a O2 Fe3 -15.9(4) no . 8_665 11_555
O1 Fe3a O2 Fe3a -11.2(3) no . 8_665 11_555
O1 Fe3a O2 O2 -92.4(4) no . 8_665 .
O1 Fe3a O2 C27 159.6(8) no . 8_665 8_665
O1 Fe3a O2 C27 -121.2(3) no . 8_665 .
O2 Fe3a O1 Fe2 150.7(3) no 8_665 . .
O2 Fe3a O1 Fe2 -127.3(3) no 8_665 . 8_665
O2 Fe3a O1 Fe3a 11.7(3) no 8_665 . 11_555
O2 Fe3a O1 O1 11.7(8) no 8_665 . 11_555
O1 Fe3a O2 Fe3 174.8(3) no 11_555 . .
O1 Fe3a O2 Fe3 13.1(3) no 11_555 . 11_555
O1 Fe3a O2 Fe3a 8.4(2) no 11_555 . 11_555
O1 Fe3a O2 O2 89.6(4) no 11_555 . 8_665
O1 Fe3a O2 C27 -162.3(8) no 11_555 . .
O1 Fe3a O2 C27 118.5(3) no 11_555 . 8_665
O2 Fe3a O1 Fe2 70.3(5) no . 11_555 11_555
O2 Fe3a O1 Fe2 -93.3(5) no . 11_555 14_665
O2 Fe3a O1 Fe3 -11.5(3) no . 11_555 11_555
O2 Fe3a O1 Fe3a -11.5(3) no . 11_555 11_555
O2 Fe3a O1 O1 168.5(6) no . 11_555 .
O1 Fe3a O2 Fe3 -174.8(3) no 11_555 8_665 .
O1 Fe3a O2 Fe3 -13.1(3) no 11_555 8_665 11_555
O1 Fe3a O2 Fe3a -8.4(2) no 11_555 8_665 11_555
O1 Fe3a O2 O2 -89.6(4) no 11_555 8_665 .
O1 Fe3a O2 C27 162.3(8) no 11_555 8_665 8_665
O1 Fe3a O2 C27 -118.5(3) no 11_555 8_665 .
O2 Fe3a O1 Fe2 93.3(5) no 8_665 11_555 11_555
O2 Fe3a O1 Fe2 -70.3(5) no 8_665 11_555 14_665
O2 Fe3a O1 Fe3 11.5(3) no 8_665 11_555 11_555
O2 Fe3a O1 Fe3a 11.5(3) no 8_665 11_555 11_555
O2 Fe3a O1 O1 -168.5(6) no 8_665 11_555 .
O2 Fe3a O2 Fe3 -85.2(5) no . 8_665 .
O2 Fe3a O2 Fe3 76.5(5) no . 8_665 11_555
O2 Fe3a O2 Fe3a 81.2(5) no . 8_665 11_555
O2 Fe3a O2 O2 0.0(4) no . 8_665 .
O2 Fe3a O2 C27 -108.1(10) no . 8_665 8_665
O2 Fe3a O2 C27 -28.9(4) no . 8_665 .
O2 Fe3a O2 Fe3 85.2(5) no 8_665 . .
O2 Fe3a O2 Fe3 -76.5(5) no 8_665 . 11_555
O2 Fe3a O2 Fe3a -81.2(5) no 8_665 . 11_555
O2 Fe3a O2 O2 0.0(4) no 8_665 . 8_665
O2 Fe3a O2 C27 108.1(10) no 8_665 . .
O2 Fe3a O2 C27 28.9(4) no 8_665 . 8_665
Fe1 S3 C1 C2 92.9(4) no . . .
Fe1 S3 C1 C2 -92.9(4) no . . 8_665
Fe2a S4 C14 C15 -168.0(3) no . . .
Fe2a S4 C14 C15 13.8(4) no . . 11_555
Fe2a S4 C14 C15 -13.8(4) no 11_555 . .
Fe2a S4 C14 C15 168.0(3) no 11_555 . 11_555
Fe2 S4 C14 C15 -151.4(3) no . . .
Fe2 S4 C14 C15 30.3(4) no . . 11_555
Fe2 S4 C14 C15 -30.3(4) no 11_555 . .
Fe2 S4 C14 C15 151.4(3) no 11_555 . 11_555
Fe2 O1 O1 Fe2 0.0(13) no . 11_555 11_555
Fe2 O1 O1 Fe2 120.9(7) no . 11_555 14_665
Fe2 O1 O1 Fe3 -119.5(6) no . 11_555 11_555
Fe2 O1 O1 Fe3a -119.5(7) no . 11_555 11_555
Fe2 O1 O1 Fe3a -119.5(11) no . 11_555 .
Fe2 O1 O1 Fe2 -120.9(7) no 8_665 11_555 11_555
Fe2 O1 O1 Fe2 0.0(13) no 8_665 11_555 14_665
Fe2 O1 O1 Fe3 119.5(6) no 8_665 11_555 11_555
Fe2 O1 O1 Fe3a 119.5(7) no 8_665 11_555 11_555
Fe2 O1 O1 Fe3a 119.5(11) no 8_665 11_555 .
Fe3 O1 O1 Fe2 119.5(6) no . 11_555 11_555
Fe3 O1 O1 Fe2 -119.5(6) no . 11_555 14_665
Fe3 O1 O1 Fe3 0.0(11) no . 11_555 11_555
Fe3 O1 O1 Fe3a 0.0(12) no . 11_555 11_555
Fe3 O1 O1 Fe3a 0.00(14) no . 11_555 .
Fe3a O1 O1 Fe2 119.5(7) no . 11_555 11_555
Fe3a O1 O1 Fe2 -119.5(7) no . 11_555 14_665
Fe3a O1 O1 Fe3 0.0(12) no . 11_555 11_555
Fe3a O1 O1 Fe3a 0.0(13) no . 11_555 11_555
Fe3a O1 O1 Fe3a 0.00(9) no . 11_555 .
Fe3a O1 O1 Fe2 119.5(11) no 11_555 11_555 11_555
Fe3a O1 O1 Fe2 -119.5(11) no 11_555 11_555 14_665
Fe3a O1 O1 Fe3 0.00(16) no 11_555 11_555 11_555
Fe3a O1 O1 Fe3a 0.00(9) no 11_555 11_555 11_555
Fe3a O1 O1 Fe3a 0.0(13) no 11_555 11_555 .
Fe3 O2 O2 Fe3 0.00(5) no . 8_665 .
Fe3 O2 O2 Fe3 -117.7(3) no . 8_665 11_555
Fe3 O2 O2 Fe3a -20.94(7) no . 8_665 .
Fe3 O2 O2 Fe3a -96.8(3) no . 8_665 11_555
Fe3 O2 O2 C27 121.13(15) no . 8_665 8_665
Fe3 O2 O2 C27 121.13(15) no . 8_665 .
Fe3 O2 C27 O2 -88.0(6) no . . 8_665
Fe3 O2 C27 C27 -88.0(6) no . . 8_665
Fe3 O2 C27 C28 -142.6(5) no . . .
Fe3 O2 C27 C28 -131.6(5) no . . 8_665
Fe3 O2 C27 C28 -33.5(10) no . . 11_555
Fe3 O2 C27 C28 -44.4(8) no . . 14_665
Fe3 O2 C27 C34 101.9(5) no . . .
Fe3 O2 C27 C34 82.0(7) no . . 11_555
Fe3 O2 C27 C40 -21.0(10) no . . .
Fe3 O2 C27 C40 -155.1(5) no . . 11_555
Fe3 O2 C27 C45 -5.4(10) no . . 8_665
Fe3 O2 C27 C45 -170.7(5) no . . 14_665
Fe3 O2 C27 O2 -58.8(3) no . 8_665 8_665
Fe3 O2 C27 C27 121.2(3) no . 8_665 .
Fe3 O2 C27 C28 172.5(4) no . 8_665 8_665
Fe3 O2 C27 C28 164.6(3) no . 8_665 .
Fe3 O2 C27 C28 69.9(5) no . 8_665 14_665
Fe3 O2 C27 C28 77.8(4) no . 8_665 11_555
Fe3 O2 C27 C34 -71.8(3) no . 8_665 8_665
Fe3 O2 C27 C34 -45.8(4) no . 8_665 14_665
Fe3 O2 C27 C40 58.0(6) no . 8_665 8_665
Fe3 O2 C27 C40 -175.6(5) no . 8_665 14_665
Fe3 O2 C27 C45 43.6(6) no . 8_665 .
Fe3 O2 C27 C45 -161.2(5) no . 8_665 11_555
Fe3 O2 O2 Fe3 117.7(3) no 11_555 8_665 .
Fe3 O2 O2 Fe3 0.00(5) no 11_555 8_665 11_555
Fe3 O2 O2 Fe3a 96.8(3) no 11_555 8_665 .
Fe3 O2 O2 Fe3a 20.94(7) no 11_555 8_665 11_555
Fe3 O2 O2 C27 -121.13(15) no 11_555 8_665 8_665
Fe3 O2 O2 C27 -121.13(15) no 11_555 8_665 .
Fe3 O2 C27 O2 88.0(6) no 11_555 . 8_665
Fe3 O2 C27 C27 88.0(6) no 11_555 . 8_665
Fe3 O2 C27 C28 33.5(10) no 11_555 . .
Fe3 O2 C27 C28 44.4(8) no 11_555 . 8_665
Fe3 O2 C27 C28 142.6(5) no 11_555 . 11_555
Fe3 O2 C27 C28 131.6(5) no 11_555 . 14_665
Fe3 O2 C27 C34 -82.0(7) no 11_555 . .
Fe3 O2 C27 C34 -101.9(5) no 11_555 . 11_555
Fe3 O2 C27 C40 155.1(5) no 11_555 . .
Fe3 O2 C27 C40 21.0(10) no 11_555 . 11_555
Fe3 O2 C27 C45 170.7(5) no 11_555 . 8_665
Fe3 O2 C27 C45 5.4(10) no 11_555 . 14_665
Fe3 O2 C27 O2 58.8(3) no 11_555 8_665 8_665
Fe3 O2 C27 C27 -121.2(3) no 11_555 8_665 .
Fe3 O2 C27 C28 -69.9(5) no 11_555 8_665 8_665
Fe3 O2 C27 C28 -77.8(4) no 11_555 8_665 .
Fe3 O2 C27 C28 -172.5(4) no 11_555 8_665 14_665
Fe3 O2 C27 C28 -164.6(3) no 11_555 8_665 11_555
Fe3 O2 C27 C34 45.8(4) no 11_555 8_665 8_665
Fe3 O2 C27 C34 71.8(3) no 11_555 8_665 14_665
Fe3 O2 C27 C40 175.6(5) no 11_555 8_665 8_665
Fe3 O2 C27 C40 -58.0(6) no 11_555 8_665 14_665
Fe3 O2 C27 C45 161.2(5) no 11_555 8_665 .
Fe3 O2 C27 C45 -43.6(6) no 11_555 8_665 11_555
Fe3a O2 O2 Fe3 20.94(7) no . 8_665 .
Fe3a O2 O2 Fe3 -96.8(3) no . 8_665 11_555
Fe3a O2 O2 Fe3a 0.00(6) no . 8_665 .
Fe3a O2 O2 Fe3a -75.87(19) no . 8_665 11_555
Fe3a O2 O2 C27 142.07(11) no . 8_665 8_665
Fe3a O2 O2 C27 142.07(11) no . 8_665 .
Fe3a O2 C27 O2 -97.4(10) no . . 8_665
Fe3a O2 C27 C27 -97.4(10) no . . 8_665
Fe3a O2 C27 C28 -151.9(7) no . . .
Fe3a O2 C27 C28 -141.0(8) no . . 8_665
Fe3a O2 C27 C28 -42.9(14) no . . 11_555
Fe3a O2 C27 C28 -53.8(12) no . . 14_665
Fe3a O2 C27 C34 92.5(9) no . . .
Fe3a O2 C27 C34 72.7(11) no . . 11_555
Fe3a O2 C27 C40 -30.3(14) no . . .
Fe3a O2 C27 C40 -164.4(7) no . . 11_555
Fe3a O2 C27 C45 -14.7(14) no . . 8_665
Fe3a O2 C27 C45 179.9(7) no . . 14_665
Fe3a O2 C27 O2 -41.4(3) no . 8_665 8_665
Fe3a O2 C27 C27 138.6(3) no . 8_665 .
Fe3a O2 C27 C28 -170.1(4) no . 8_665 8_665
Fe3a O2 C27 C28 -178.0(3) no . 8_665 .
Fe3a O2 C27 C28 87.2(5) no . 8_665 14_665
Fe3a O2 C27 C28 95.1(4) no . 8_665 11_555
Fe3a O2 C27 C34 -54.4(2) no . 8_665 8_665
Fe3a O2 C27 C34 -28.4(5) no . 8_665 14_665
Fe3a O2 C27 C40 75.3(6) no . 8_665 8_665
Fe3a O2 C27 C40 -158.2(4) no . 8_665 14_665
Fe3a O2 C27 C45 60.9(7) no . 8_665 .
Fe3a O2 C27 C45 -143.8(4) no . 8_665 11_555
Fe3a O2 O2 Fe3 96.8(3) no 11_555 8_665 .
Fe3a O2 O2 Fe3 -20.94(7) no 11_555 8_665 11_555
Fe3a O2 O2 Fe3a 75.87(19) no 11_555 8_665 .
Fe3a O2 O2 Fe3a 0.00(6) no 11_555 8_665 11_555
Fe3a O2 O2 C27 -142.07(11) no 11_555 8_665 8_665
Fe3a O2 O2 C27 -142.07(11) no 11_555 8_665 .
Fe3a O2 C27 O2 97.4(10) no 11_555 . 8_665
Fe3a O2 C27 C27 97.4(10) no 11_555 . 8_665
Fe3a O2 C27 C28 42.9(14) no 11_555 . .
Fe3a O2 C27 C28 53.8(12) no 11_555 . 8_665
Fe3a O2 C27 C28 151.9(7) no 11_555 . 11_555
Fe3a O2 C27 C28 141.0(8) no 11_555 . 14_665
Fe3a O2 C27 C34 -72.7(11) no 11_555 . .
Fe3a O2 C27 C34 -92.5(9) no 11_555 . 11_555
Fe3a O2 C27 C40 164.4(7) no 11_555 . .
Fe3a O2 C27 C40 30.3(14) no 11_555 . 11_555
Fe3a O2 C27 C45 -179.9(7) no 11_555 . 8_665
Fe3a O2 C27 C45 14.7(14) no 11_555 . 14_665
Fe3a O2 C27 O2 41.4(3) no 11_555 8_665 8_665
Fe3a O2 C27 C27 -138.6(3) no 11_555 8_665 .
Fe3a O2 C27 C28 -87.2(5) no 11_555 8_665 8_665
Fe3a O2 C27 C28 -95.1(4) no 11_555 8_665 .
Fe3a O2 C27 C28 170.1(4) no 11_555 8_665 14_665
Fe3a O2 C27 C28 178.0(3) no 11_555 8_665 11_555
Fe3a O2 C27 C34 28.4(5) no 11_555 8_665 8_665
Fe3a O2 C27 C34 54.4(2) no 11_555 8_665 14_665
Fe3a O2 C27 C40 158.2(4) no 11_555 8_665 8_665
Fe3a O2 C27 C40 -75.3(6) no 11_555 8_665 14_665
Fe3a O2 C27 C45 143.8(4) no 11_555 8_665 .
Fe3a O2 C27 C45 -60.9(7) no 11_555 8_665 11_555
O2 O2 C27 O2 0.0 no 8_665 . 8_665
O2 O2 C27 C27 0.0 no 8_665 . 8_665
O2 O2 C27 C28 -54.5(5) no 8_665 . .
O2 O2 C27 C28 -43.6(4) no 8_665 . 8_665
O2 O2 C27 C28 54.5(5) no 8_665 . 11_555
O2 O2 C27 C28 43.6(4) no 8_665 . 14_665
O2 O2 C27 C34 -170.09(11) no 8_665 . .
O2 O2 C27 C34 170.09(11) no 8_665 . 11_555
O2 O2 C27 C40 67.0(6) no 8_665 . .
O2 O2 C27 C40 -67.0(6) no 8_665 . 11_555
O2 O2 C27 C45 82.7(5) no 8_665 . 8_665
O2 O2 C27 C45 -82.7(5) no 8_665 . 14_665
C27 O2 O2 Fe3 -121.13(14) no . 8_665 .
C27 O2 O2 Fe3 121.13(14) no . 8_665 11_555
C27 O2 O2 Fe3a -142.07(9) no . 8_665 .
C27 O2 O2 Fe3a 142.07(9) no . 8_665 11_555
C27 O2 O2 C27 0.0 no . 8_665 8_665
C27 O2 O2 C27 0.0 no . 8_665 .
O2 O2 C27 O2 0.0 no 8_665 8_665 8_665
O2 O2 C27 C27 180.0 no 8_665 8_665 .
O2 O2 C27 C28 -128.7(4) no 8_665 8_665 8_665
O2 O2 C27 C28 -136.6(3) no 8_665 8_665 .
O2 O2 C27 C28 128.7(4) no 8_665 8_665 14_665
O2 O2 C27 C28 136.6(3) no 8_665 8_665 11_555
O2 O2 C27 C34 -13.0(3) no 8_665 8_665 8_665
O2 O2 C27 C34 13.0(3) no 8_665 8_665 14_665
O2 O2 C27 C40 116.8(5) no 8_665 8_665 8_665
O2 O2 C27 C40 -116.8(5) no 8_665 8_665 14_665
O2 O2 C27 C45 102.4(5) no 8_665 8_665 .
O2 O2 C27 C45 -102.4(5) no 8_665 8_665 11_555
C27 O2 O2 Fe3 -121.13(14) no 8_665 8_665 .
C27 O2 O2 Fe3 121.13(14) no 8_665 8_665 11_555
C27 O2 O2 Fe3a -142.07(9) no 8_665 8_665 .
C27 O2 O2 Fe3a 142.07(9) no 8_665 8_665 11_555
C27 O2 O2 C27 0.0 no 8_665 8_665 8_665
C27 O2 O2 C27 0.0 no 8_665 8_665 .
C27 O2 C27 O2 180.0 no . 8_665 8_665
C27 O2 C27 C27 0.0 no . 8_665 .
C27 O2 C27 C28 51.3(4) no . 8_665 8_665
C27 O2 C27 C28 43.4(3) no . 8_665 .
C27 O2 C27 C28 -51.3(4) no . 8_665 14_665
C27 O2 C27 C28 -43.4(3) no . 8_665 11_555
C27 O2 C27 C34 167.0(3) no . 8_665 8_665
C27 O2 C27 C34 -167.0(3) no . 8_665 14_665
C27 O2 C27 C40 -63.2(5) no . 8_665 8_665
C27 O2 C27 C40 63.2(5) no . 8_665 14_665
C27 O2 C27 C45 -77.6(5) no . 8_665 .
C27 O2 C27 C45 77.6(5) no . 8_665 11_555
C27 O2 C27 O2 0.0 no 8_665 . 8_665
C27 O2 C27 C27 0.0 no 8_665 . 8_665
C27 O2 C27 C28 -54.5(5) no 8_665 . .
C27 O2 C27 C28 -43.6(4) no 8_665 . 8_665
C27 O2 C27 C28 54.5(5) no 8_665 . 11_555
C27 O2 C27 C28 43.6(4) no 8_665 . 14_665
C27 O2 C27 C34 -170.09(11) no 8_665 . .
C27 O2 C27 C34 170.09(11) no 8_665 . 11_555
C27 O2 C27 C40 67.0(6) no 8_665 . .
C27 O2 C27 C40 -67.0(6) no 8_665 . 11_555
C27 O2 C27 C45 82.7(5) no 8_665 . 8_665
C27 O2 C27 C45 -82.7(5) no 8_665 . 14_665
O3 O3 C58 O3 0(2) no 3_755 . 3_755
O3 O3 C58 C59 -180(3) no 3_755 . 3_755
C58 O3 O3 C58 0.0(5) no . 3_755 .
C58 O3 O3 C63 -180.0(15) no . 3_755 .
O3 O3 C63 O3 0(2) no 3_755 . 3_755
O3 O3 C63 C62 -94(3) no 3_755 . .
O3 O3 C63 C62 94(3) no 3_755 . 3_755
C63 O3 O3 C58 180.0(15) no . 3_755 .
C63 O3 O3 C63 0.0(4) no . 3_755 .
C58 O3 C63 O3 0(3) no . . 3_755
C58 O3 C63 C62 -94(5) no . . .
C58 O3 C63 C62 94(4) no . . 3_755
C63 O3 C58 O3 -0(3) no . . 3_755
C63 O3 C58 C59 180(3) no . . 3_755
S3 C1 C2 C3 178.8(3) no . . .
S3 C1 C2 C5 3.4(7) no . . .
S3 C1 C2 C3 -178.8(3) no . 8_665 8_665
S3 C1 C2 C5 -3.4(7) no . 8_665 8_665
C2 C1 C2 C3 -4.4(7) no . 8_665 8_665
C2 C1 C2 C5 170.9(4) no . 8_665 8_665
C2 C1 C2 C3 4.4(7) no 8_665 . .
C2 C1 C2 C5 -170.9(4) no 8_665 . .
C1 C2 C3 C4 1.8(8) no . . .
C1 C2 C5 C6 73.4(6) no . . .
C1 C2 C5 C10 -116.9(5) no . . .
C3 C2 C5 C6 -102.0(5) no . . .
C3 C2 C5 C10 67.6(6) no . . .
C5 C2 C3 C4 177.5(5) no . . .
C2 C3 C4 C3 -8.0(12) no . . 8_665
C2 C5 C6 C7 171.4(4) no . . .
C2 C5 C6 C11 -6.6(6) no . . .
C2 C5 C10 C9 -170.8(4) no . . .
C2 C5 C10 C13 8.2(6) no . . .
C6 C5 C10 C9 -1.1(6) no . . .
C6 C5 C10 C13 177.8(4) no . . .
C10 C5 C6 C7 1.9(6) no . . .
C10 C5 C6 C11 -176.2(4) no . . .
C5 C6 C7 C8 -1.4(7) no . . .
C11 C6 C7 C8 176.7(4) no . . .
C6 C7 C8 C9 0.1(8) no . . .
C6 C7 C8 C12 -178.7(5) no . . .
C7 C8 C9 C10 0.7(9) no . . .
C12 C8 C9 C10 179.5(6) no . . .
C8 C9 C10 C5 -0.2(8) no . . .
C8 C9 C10 C13 -179.1(5) no . . .
S4 C14 C15 C16 177.7(3) no . . .
S4 C14 C15 C18 -5.5(6) no . . .
S4 C14 C15 C16 -177.7(3) no . 11_555 11_555
S4 C14 C15 C18 5.5(6) no . 11_555 11_555
C15 C14 C15 C16 4.0(6) no . 11_555 11_555
C15 C14 C15 C18 -172.8(4) no . 11_555 11_555
C15 C14 C15 C16 -4.0(6) no 11_555 . .
C15 C14 C15 C18 172.8(4) no 11_555 . .
C14 C15 C16 C17 1.4(6) no . . .
C14 C15 C18 C19 109.5(4) no . . .
C14 C15 C18 C23 -79.2(5) no . . .
C16 C15 C18 C19 -73.7(5) no . . .
C16 C15 C18 C23 97.6(4) no . . .
C18 C15 C16 C17 -175.5(3) no . . .
C15 C16 C17 C16 1.1(7) no . . 11_555
C15 C18 C19 C20 171.1(3) no . . .
C15 C18 C19 C24 -5.8(5) no . . .
C15 C18 C23 C22 -169.4(3) no . . .
C15 C18 C23 C26 10.9(5) no . . .
C19 C18 C23 C22 2.0(5) no . . .
C19 C18 C23 C26 -177.7(3) no . . .
C23 C18 C19 C20 -0.2(5) no . . .
C23 C18 C19 C24 -177.0(3) no . . .
C18 C19 C20 C21 -2.0(6) no . . .
C24 C19 C20 C21 174.9(4) no . . .
C19 C20 C21 C22 2.1(6) no . . .
C19 C20 C21 C25 -179.0(4) no . . .
C20 C21 C22 C23 -0.2(6) no . . .
C25 C21 C22 C23 -179.1(4) no . . .
C21 C22 C23 C18 -1.9(6) no . . .
C21 C22 C23 C26 177.8(4) no . . .
O2 C27 C27 O2 0.0 no . 8_665 8_665
O2 C27 C27 O2 0.0 no . 8_665 .
O2 C27 C27 C28 -120.4(3) no . 8_665 8_665
O2 C27 C27 C28 -120.4(3) no . 8_665 .
O2 C27 C27 C28 120.4(3) no . 8_665 14_665
O2 C27 C27 C28 120.4(3) no . 8_665 11_555
O2 C27 C27 C40 112.6(4) no . 8_665 8_665
O2 C27 C27 C40 -112.6(4) no . 8_665 14_665
O2 C27 C27 C45 105.5(4) no . 8_665 .
O2 C27 C27 C45 -105.5(4) no . 8_665 11_555
O2 C27 C28 C27 57.7(6) no . . 8_665
O2 C27 C28 C29 -56.2(12) no . . .
O2 C27 C28 C29 -21.5(14) no . . 8_665
O2 C27 C28 C33 126.9(10) no . . .
O2 C27 C28 C33 168.7(8) no . . 8_665
O2 C27 C28 C40 41.0(14) no . . 14_665
O2 C27 C28 C41 -117.7(8) no . . 11_555
O2 C27 C28 C41 50.9(17) no . . 14_665
O2 C27 C28 C44 -101.1(9) no . . 14_665
O2 C27 C28 C45 30.0(13) no . . 11_555
O2 C27 C28 C45 -88.2(11) no . . 14_665
O2 C27 C28 C27 55.2(5) no . 8_665 8_665
O2 C27 C28 C29 -52.8(10) no . 8_665 8_665
O2 C27 C28 C29 -76.0(7) no . 8_665 .
O2 C27 C28 C33 -177.6(6) no . 8_665 8_665
O2 C27 C28 C33 150.6(8) no . 8_665 .
O2 C27 C28 C40 -105.7(10) no . 8_665 11_555
O2 C27 C28 C41 -121.2(6) no . 8_665 11_555
O2 C27 C28 C45 -100.4(7) no . 8_665 14_665
O2 C27 C28 C45 1.9(17) no . 8_665 11_555
O2 C27 C28 C27 -57.7(6) no . 11_555 8_665
O2 C27 C28 C29 56.2(12) no . 11_555 11_555
O2 C27 C28 C29 21.5(14) no . 11_555 14_665
O2 C27 C28 C33 -126.9(10) no . 11_555 11_555
O2 C27 C28 C33 -168.7(8) no . 11_555 14_665
O2 C27 C28 C40 -41.0(14) no . 11_555 8_665
O2 C27 C28 C41 117.7(8) no . 11_555 .
O2 C27 C28 C41 -50.9(17) no . 11_555 8_665
O2 C27 C28 C44 101.1(9) no . 11_555 8_665
O2 C27 C28 C45 -30.0(13) no . 11_555 .
O2 C27 C28 C45 88.2(11) no . 11_555 8_665
O2 C27 C28 C27 -55.2(5) no . 14_665 8_665
O2 C27 C28 C29 52.8(10) no . 14_665 14_665
O2 C27 C28 C29 76.0(7) no . 14_665 11_555
O2 C27 C28 C33 177.6(6) no . 14_665 14_665
O2 C27 C28 C33 -150.6(8) no . 14_665 11_555
O2 C27 C28 C40 105.7(10) no . 14_665 .
O2 C27 C28 C41 121.2(6) no . 14_665 .
O2 C27 C28 C45 100.4(7) no . 14_665 8_665
O2 C27 C28 C45 -1.9(17) no . 14_665 .
O2 C27 C34 C34 -93.5(10) no . . 11_555
O2 C27 C34 C35 -21.8(12) no . . .
O2 C27 C34 C39 164.9(8) no . . .
O2 C27 C34 C39 -145.0(5) no . . 11_555
O2 C27 C34 C47 13.6(18) no . . 14_665
O2 C27 C34 C34 93.5(10) no . 11_555 .
O2 C27 C34 C35 21.7(12) no . 11_555 .
O2 C27 C34 C39 -164.9(8) no . 11_555 11_555
O2 C27 C34 C39 145.0(5) no . 11_555 .
O2 C27 C34 C47 -13.6(18) no . 11_555 8_665
O2 C27 C40 C28 -79.3(9) no . . 14_665
O2 C27 C40 C29 36.1(13) no . . 11_555
O2 C27 C40 C29 -11.2(14) no . . 14_665
O2 C27 C40 C33 -121.7(7) no . . 11_555
O2 C27 C40 C33 -155.8(6) no . . 14_665
O2 C27 C40 C40 -63.8(9) no . . 8_665
O2 C27 C40 C41 126.9(7) no . . .
O2 C27 C40 C44 105.8(9) no . . 8_665
O2 C27 C40 C45 -53.7(10) no . . .
O2 C27 C40 C28 79.3(9) no . 11_555 8_665
O2 C27 C40 C29 -36.1(13) no . 11_555 .
O2 C27 C40 C29 11.2(14) no . 11_555 8_665
O2 C27 C40 C33 121.7(7) no . 11_555 .
O2 C27 C40 C33 155.8(6) no . 11_555 8_665
O2 C27 C40 C40 63.8(9) no . 11_555 14_665
O2 C27 C40 C41 -126.9(7) no . 11_555 11_555
O2 C27 C40 C44 -105.8(9) no . 11_555 14_665
O2 C27 C40 C45 53.7(10) no . 11_555 11_555
O2 C27 C45 C28 -87.8(7) no . 8_665 14_665
O2 C27 C45 C28 -99.3(8) no . 8_665 11_555
O2 C27 C45 C29 -46.2(9) no . 8_665 14_665
O2 C27 C45 C29 -19.0(13) no . 8_665 11_555
O2 C27 C45 C33 -145.1(7) no . 8_665 14_665
O2 C27 C45 C40 -76.4(7) no . 8_665 8_665
O2 C27 C45 C41 153.1(7) no . 8_665 .
O2 C27 C45 C44 129.8(13) no . 8_665 8_665
O2 C27 C45 C45 -68.8(7) no . 8_665 .
O2 C27 C45 C28 87.8(7) no . 14_665 8_665
O2 C27 C45 C28 99.3(8) no . 14_665 .
O2 C27 C45 C29 46.2(9) no . 14_665 8_665
O2 C27 C45 C29 19.0(13) no . 14_665 .
O2 C27 C45 C33 145.1(7) no . 14_665 8_665
O2 C27 C45 C40 76.4(7) no . 14_665 14_665
O2 C27 C45 C41 -153.1(7) no . 14_665 11_555
O2 C27 C45 C44 -129.8(13) no . 14_665 14_665
O2 C27 C45 C45 68.8(7) no . 14_665 11_555
O2 C27 C27 O2 0.0 no 8_665 8_665 8_665
O2 C27 C27 O2 0.0 no 8_665 8_665 .
O2 C27 C27 C28 -120.4(3) no 8_665 8_665 8_665
O2 C27 C27 C28 -120.4(3) no 8_665 8_665 .
O2 C27 C27 C28 120.4(3) no 8_665 8_665 14_665
O2 C27 C27 C28 120.4(3) no 8_665 8_665 11_555
O2 C27 C27 C40 112.6(4) no 8_665 8_665 8_665
O2 C27 C27 C40 -112.6(4) no 8_665 8_665 14_665
O2 C27 C27 C45 105.5(4) no 8_665 8_665 .
O2 C27 C27 C45 -105.5(4) no 8_665 8_665 11_555
O2 C27 C28 C27 38.1(4) no 8_665 . 8_665
O2 C27 C28 C29 -75.8(10) no 8_665 . .
O2 C27 C28 C29 -41.1(12) no 8_665 . 8_665
O2 C27 C28 C33 107.3(10) no 8_665 . .
O2 C27 C28 C33 149.1(7) no 8_665 . 8_665
O2 C27 C28 C40 21.4(12) no 8_665 . 14_665
O2 C27 C28 C41 -137.3(7) no 8_665 . 11_555
O2 C27 C28 C41 31.3(16) no 8_665 . 14_665
O2 C27 C28 C44 -120.7(8) no 8_665 . 14_665
O2 C27 C28 C45 10.4(11) no 8_665 . 11_555
O2 C27 C28 C45 -107.8(10) no 8_665 . 14_665
O2 C27 C28 C27 38.6(4) no 8_665 8_665 8_665
O2 C27 C28 C29 -69.4(9) no 8_665 8_665 8_665
O2 C27 C28 C29 -92.7(6) no 8_665 8_665 .
O2 C27 C28 C33 165.8(6) no 8_665 8_665 8_665
O2 C27 C28 C33 134.0(8) no 8_665 8_665 .
O2 C27 C28 C40 -122.4(10) no 8_665 8_665 11_555
O2 C27 C28 C41 -137.8(5) no 8_665 8_665 11_555
O2 C27 C28 C45 -117.0(6) no 8_665 8_665 14_665
O2 C27 C28 C45 -14.8(15) no 8_665 8_665 11_555
O2 C27 C28 C27 -38.1(4) no 8_665 11_555 8_665
O2 C27 C28 C29 75.8(10) no 8_665 11_555 11_555
O2 C27 C28 C29 41.1(12) no 8_665 11_555 14_665
O2 C27 C28 C33 -107.3(10) no 8_665 11_555 11_555
O2 C27 C28 C33 -149.1(7) no 8_665 11_555 14_665
O2 C27 C28 C40 -21.4(12) no 8_665 11_555 8_665
O2 C27 C28 C41 137.3(7) no 8_665 11_555 .
O2 C27 C28 C41 -31.3(16) no 8_665 11_555 8_665
O2 C27 C28 C44 120.7(8) no 8_665 11_555 8_665
O2 C27 C28 C45 -10.4(11) no 8_665 11_555 .
O2 C27 C28 C45 107.8(10) no 8_665 11_555 8_665
O2 C27 C28 C27 -38.6(4) no 8_665 14_665 8_665
O2 C27 C28 C29 69.4(9) no 8_665 14_665 14_665
O2 C27 C28 C29 92.7(6) no 8_665 14_665 11_555
O2 C27 C28 C33 -165.8(6) no 8_665 14_665 14_665
O2 C27 C28 C33 -134.0(8) no 8_665 14_665 11_555
O2 C27 C28 C40 122.4(10) no 8_665 14_665 .
O2 C27 C28 C41 137.8(5) no 8_665 14_665 .
O2 C27 C28 C45 117.0(6) no 8_665 14_665 8_665
O2 C27 C28 C45 14.8(15) no 8_665 14_665 .
O2 C27 C34 C34 -99.1(10) no 8_665 . 11_555
O2 C27 C34 C35 -27.4(15) no 8_665 . .
O2 C27 C34 C39 159.2(6) no 8_665 . .
O2 C27 C34 C39 -150.7(3) no 8_665 . 11_555
O2 C27 C34 C47 8(2) no 8_665 . 14_665
O2 C27 C34 C34 99.1(10) no 8_665 11_555 .
O2 C27 C34 C35 27.4(15) no 8_665 11_555 .
O2 C27 C34 C39 -159.2(6) no 8_665 11_555 11_555
O2 C27 C34 C39 150.7(3) no 8_665 11_555 .
O2 C27 C34 C47 -8(2) no 8_665 11_555 8_665
O2 C27 C40 C28 -57.0(8) no 8_665 . 14_665
O2 C27 C40 C29 58.5(11) no 8_665 . 11_555
O2 C27 C40 C29 11.1(12) no 8_665 . 14_665
O2 C27 C40 C33 -99.4(5) no 8_665 . 11_555
O2 C27 C40 C33 -133.5(5) no 8_665 . 14_665
O2 C27 C40 C40 -41.5(7) no 8_665 . 8_665
O2 C27 C40 C41 149.3(6) no 8_665 . .
O2 C27 C40 C44 128.2(7) no 8_665 . 8_665
O2 C27 C40 C45 -31.4(8) no 8_665 . .
O2 C27 C40 C28 57.0(8) no 8_665 11_555 8_665
O2 C27 C40 C29 -58.5(11) no 8_665 11_555 .
O2 C27 C40 C29 -11.1(12) no 8_665 11_555 8_665
O2 C27 C40 C33 99.4(5) no 8_665 11_555 .
O2 C27 C40 C33 133.5(5) no 8_665 11_555 8_665
O2 C27 C40 C40 41.5(7) no 8_665 11_555 14_665
O2 C27 C40 C41 -149.3(6) no 8_665 11_555 11_555
O2 C27 C40 C44 -128.2(7) no 8_665 11_555 14_665
O2 C27 C40 C45 31.4(8) no 8_665 11_555 11_555
O2 C27 C45 C28 -63.4(6) no 8_665 8_665 14_665
O2 C27 C45 C28 -74.8(7) no 8_665 8_665 11_555
O2 C27 C45 C29 -21.8(8) no 8_665 8_665 14_665
O2 C27 C45 C29 5.4(11) no 8_665 8_665 11_555
O2 C27 C45 C33 -120.6(6) no 8_665 8_665 14_665
O2 C27 C45 C40 -51.9(5) no 8_665 8_665 8_665
O2 C27 C45 C41 177.5(6) no 8_665 8_665 .
O2 C27 C45 C44 154.3(12) no 8_665 8_665 8_665
O2 C27 C45 C45 -44.3(6) no 8_665 8_665 .
O2 C27 C45 C28 63.4(6) no 8_665 14_665 8_665
O2 C27 C45 C28 74.8(7) no 8_665 14_665 .
O2 C27 C45 C29 21.8(8) no 8_665 14_665 8_665
O2 C27 C45 C29 -5.4(11) no 8_665 14_665 .
O2 C27 C45 C33 120.6(6) no 8_665 14_665 8_665
O2 C27 C45 C40 51.9(5) no 8_665 14_665 14_665
O2 C27 C45 C41 -177.5(6) no 8_665 14_665 11_555
O2 C27 C45 C44 -154.3(12) no 8_665 14_665 14_665
O2 C27 C45 C45 44.3(6) no 8_665 14_665 11_555
C27 C27 C28 C27 0.0(4) no 8_665 . 8_665
C27 C27 C28 C29 -113.9(11) no 8_665 . .
C27 C27 C28 C29 -79.2(11) no 8_665 . 8_665
C27 C27 C28 C33 69.2(10) no 8_665 . .
C27 C27 C28 C33 111.0(9) no 8_665 . 8_665
C27 C27 C28 C40 -16.7(11) no 8_665 . 14_665
C27 C27 C28 C41 -175.4(9) no 8_665 . 11_555
C27 C27 C28 C41 -6.8(14) no 8_665 . 14_665
C27 C27 C28 C44 -158.8(9) no 8_665 . 14_665
C27 C27 C28 C45 -27.7(9) no 8_665 . 11_555
C27 C27 C28 C45 -145.9(12) no 8_665 . 14_665
C28 C27 C27 O2 120.4(6) no . 8_665 8_665
C28 C27 C27 O2 120.4(6) no . 8_665 .
C28 C27 C27 C28 0.0(5) no . 8_665 8_665
C28 C27 C27 C28 0.0(5) no . 8_665 .
C28 C27 C27 C28 -119.2(7) no . 8_665 14_665
C28 C27 C27 C28 -119.2(7) no . 8_665 11_555
C28 C27 C27 C40 -127.0(8) no . 8_665 8_665
C28 C27 C27 C40 7.8(5) no . 8_665 14_665
C28 C27 C27 C45 -134.1(7) no . 8_665 .
C28 C27 C27 C45 14.9(6) no . 8_665 11_555
C27 C27 C28 C27 0.0(4) no 8_665 8_665 8_665
C27 C27 C28 C29 -108.0(11) no 8_665 8_665 8_665
C27 C27 C28 C29 -131.3(9) no 8_665 8_665 .
C27 C27 C28 C33 127.2(8) no 8_665 8_665 8_665
C27 C27 C28 C33 95.4(9) no 8_665 8_665 .
C27 C27 C28 C40 -160.9(13) no 8_665 8_665 11_555
C27 C27 C28 C41 -176.4(8) no 8_665 8_665 11_555
C27 C27 C28 C45 -155.6(9) no 8_665 8_665 14_665
C27 C27 C28 C45 -53.3(14) no 8_665 8_665 11_555
C28 C27 C27 O2 120.4(6) no 8_665 8_665 8_665
C28 C27 C27 O2 120.4(6) no 8_665 8_665 .
C28 C27 C27 C28 0.0(5) no 8_665 8_665 8_665
C28 C27 C27 C28 -0.0(5) no 8_665 8_665 .
C28 C27 C27 C28 -119.2(7) no 8_665 8_665 14_665
C28 C27 C27 C28 -119.2(7) no 8_665 8_665 11_555
C28 C27 C27 C40 -127.0(8) no 8_665 8_665 8_665
C28 C27 C27 C40 7.8(5) no 8_665 8_665 14_665
C28 C27 C27 C45 -134.1(8) no 8_665 8_665 .
C28 C27 C27 C45 14.9(5) no 8_665 8_665 11_555
C27 C27 C28 C27 -0.0(4) no 8_665 11_555 8_665
C27 C27 C28 C29 113.9(11) no 8_665 11_555 11_555
C27 C27 C28 C29 79.2(11) no 8_665 11_555 14_665
C27 C27 C28 C33 -69.2(10) no 8_665 11_555 11_555
C27 C27 C28 C33 -111.0(9) no 8_665 11_555 14_665
C27 C27 C28 C40 16.7(11) no 8_665 11_555 8_665
C27 C27 C28 C41 175.4(9) no 8_665 11_555 .
C27 C27 C28 C41 6.8(14) no 8_665 11_555 8_665
C27 C27 C28 C44 158.8(9) no 8_665 11_555 8_665
C27 C27 C28 C45 27.7(9) no 8_665 11_555 .
C27 C27 C28 C45 145.9(12) no 8_665 11_555 8_665
C28 C27 C27 O2 -120.4(6) no 11_555 8_665 8_665
C28 C27 C27 O2 -120.4(6) no 11_555 8_665 .
C28 C27 C27 C28 119.2(7) no 11_555 8_665 8_665
C28 C27 C27 C28 119.2(7) no 11_555 8_665 .
C28 C27 C27 C28 -0.0(5) no 11_555 8_665 14_665
C28 C27 C27 C28 -0.0(5) no 11_555 8_665 11_555
C28 C27 C27 C40 -7.8(5) no 11_555 8_665 8_665
C28 C27 C27 C40 127.0(8) no 11_555 8_665 14_665
C28 C27 C27 C45 -14.9(6) no 11_555 8_665 .
C28 C27 C27 C45 134.1(7) no 11_555 8_665 11_555
C27 C27 C28 C27 -0.0(4) no 8_665 14_665 8_665
C27 C27 C28 C29 108.0(11) no 8_665 14_665 14_665
C27 C27 C28 C29 131.3(9) no 8_665 14_665 11_555
C27 C27 C28 C33 -127.2(8) no 8_665 14_665 14_665
C27 C27 C28 C33 -95.4(9) no 8_665 14_665 11_555
C27 C27 C28 C40 160.9(13) no 8_665 14_665 .
C27 C27 C28 C41 176.4(8) no 8_665 14_665 .
C27 C27 C28 C45 155.6(9) no 8_665 14_665 8_665
C27 C27 C28 C45 53.3(14) no 8_665 14_665 .
C28 C27 C27 O2 -120.4(6) no 14_665 8_665 8_665
C28 C27 C27 O2 -120.4(6) no 14_665 8_665 .
C28 C27 C27 C28 119.2(7) no 14_665 8_665 8_665
C28 C27 C27 C28 119.2(7) no 14_665 8_665 .
C28 C27 C27 C28 0.0(5) no 14_665 8_665 14_665
C28 C27 C27 C28 0.0(5) no 14_665 8_665 11_555
C28 C27 C27 C40 -7.8(5) no 14_665 8_665 8_665
C28 C27 C27 C40 127.0(8) no 14_665 8_665 14_665
C28 C27 C27 C45 -14.9(5) no 14_665 8_665 .
C28 C27 C27 C45 134.1(8) no 14_665 8_665 11_555
C27 C27 C40 C28 -15.5(7) no 8_665 . 14_665
C27 C27 C40 C29 100.0(9) no 8_665 . 11_555
C27 C27 C40 C29 52.6(10) no 8_665 . 14_665
C27 C27 C40 C33 -57.9(6) no 8_665 . 11_555
C27 C27 C40 C33 -92.0(6) no 8_665 . 14_665
C27 C27 C40 C40 -0.0(7) no 8_665 . 8_665
C27 C27 C40 C41 -169.2(7) no 8_665 . .
C27 C27 C40 C44 169.6(8) no 8_665 . 8_665
C27 C27 C40 C45 10.1(7) no 8_665 . .
C40 C27 C27 O2 -112.6(5) no . 8_665 8_665
C40 C27 C27 O2 -112.6(5) no . 8_665 .
C40 C27 C27 C28 127.0(7) no . 8_665 8_665
C40 C27 C27 C28 127.0(7) no . 8_665 .
C40 C27 C27 C28 7.8(4) no . 8_665 14_665
C40 C27 C27 C28 7.8(3) no . 8_665 11_555
C40 C27 C27 C40 0.0(4) no . 8_665 8_665
C40 C27 C27 C40 134.8(7) no . 8_665 14_665
C40 C27 C27 C45 -7.1(5) no . 8_665 .
C40 C27 C27 C45 141.9(6) no . 8_665 11_555
C27 C27 C40 C28 15.5(7) no 8_665 11_555 8_665
C27 C27 C40 C29 -100.0(9) no 8_665 11_555 .
C27 C27 C40 C29 -52.6(10) no 8_665 11_555 8_665
C27 C27 C40 C33 57.9(6) no 8_665 11_555 .
C27 C27 C40 C33 92.0(6) no 8_665 11_555 8_665
C27 C27 C40 C40 0.0(7) no 8_665 11_555 14_665
C27 C27 C40 C41 169.2(7) no 8_665 11_555 11_555
C27 C27 C40 C44 -169.6(8) no 8_665 11_555 14_665
C27 C27 C40 C45 -10.1(7) no 8_665 11_555 11_555
C40 C27 C27 O2 112.6(5) no 11_555 8_665 8_665
C40 C27 C27 O2 112.6(5) no 11_555 8_665 .
C40 C27 C27 C28 -7.8(4) no 11_555 8_665 8_665
C40 C27 C27 C28 -7.8(3) no 11_555 8_665 .
C40 C27 C27 C28 -127.0(7) no 11_555 8_665 14_665
C40 C27 C27 C28 -127.0(7) no 11_555 8_665 11_555
C40 C27 C27 C40 -134.8(7) no 11_555 8_665 8_665
C40 C27 C27 C40 -0.0(4) no 11_555 8_665 14_665
C40 C27 C27 C45 -141.9(6) no 11_555 8_665 .
C40 C27 C27 C45 7.1(5) no 11_555 8_665 11_555
C27 C27 C45 C28 -19.0(5) no 8_665 8_665 14_665
C27 C27 C45 C28 -30.5(6) no 8_665 8_665 11_555
C27 C27 C45 C29 22.6(7) no 8_665 8_665 14_665
C27 C27 C45 C29 49.8(10) no 8_665 8_665 11_555
C27 C27 C45 C33 -76.3(5) no 8_665 8_665 14_665
C27 C27 C45 C40 -7.6(5) no 8_665 8_665 8_665
C27 C27 C45 C41 -138.1(7) no 8_665 8_665 .
C27 C27 C45 C44 -161.4(13) no 8_665 8_665 8_665
C27 C27 C45 C45 -0.0(6) no 8_665 8_665 .
C45 C27 C27 O2 -105.5(4) no 8_665 8_665 8_665
C45 C27 C27 O2 -105.5(4) no 8_665 8_665 .
C45 C27 C27 C28 134.1(6) no 8_665 8_665 8_665
C45 C27 C27 C28 134.1(7) no 8_665 8_665 .
C45 C27 C27 C28 14.9(4) no 8_665 8_665 14_665
C45 C27 C27 C28 14.9(3) no 8_665 8_665 11_555
C45 C27 C27 C40 7.1(5) no 8_665 8_665 8_665
C45 C27 C27 C40 141.9(6) no 8_665 8_665 14_665
C45 C27 C27 C45 0.0(5) no 8_665 8_665 .
C45 C27 C27 C45 149.0(6) no 8_665 8_665 11_555
C27 C27 C45 C28 19.0(5) no 8_665 14_665 8_665
C27 C27 C45 C28 30.5(6) no 8_665 14_665 .
C27 C27 C45 C29 -22.6(7) no 8_665 14_665 8_665
C27 C27 C45 C29 -49.8(10) no 8_665 14_665 .
C27 C27 C45 C33 76.3(5) no 8_665 14_665 8_665
C27 C27 C45 C40 7.6(5) no 8_665 14_665 14_665
C27 C27 C45 C41 138.1(7) no 8_665 14_665 11_555
C27 C27 C45 C44 161.4(13) no 8_665 14_665 14_665
C27 C27 C45 C45 0.0(6) no 8_665 14_665 11_555
C45 C27 C27 O2 105.5(4) no 14_665 8_665 8_665
C45 C27 C27 O2 105.5(4) no 14_665 8_665 .
C45 C27 C27 C28 -14.9(4) no 14_665 8_665 8_665
C45 C27 C27 C28 -14.9(3) no 14_665 8_665 .
C45 C27 C27 C28 -134.1(6) no 14_665 8_665 14_665
C45 C27 C27 C28 -134.1(7) no 14_665 8_665 11_555
C45 C27 C27 C40 -141.9(6) no 14_665 8_665 8_665
C45 C27 C27 C40 -7.1(5) no 14_665 8_665 14_665
C45 C27 C27 C45 -149.0(6) no 14_665 8_665 .
C45 C27 C27 C45 0.0(5) no 14_665 8_665 11_555
C28 C27 C28 C27 54.1(7) no . 11_555 8_665
C28 C27 C28 C29 167.9(10) no . 11_555 11_555
C28 C27 C28 C29 133.2(11) no . 11_555 14_665
C28 C27 C28 C33 -15.2(13) no . 11_555 11_555
C28 C27 C28 C33 -56.9(10) no . 11_555 14_665
C28 C27 C28 C40 70.7(14) no . 11_555 8_665
C28 C27 C28 C41 -130.5(8) no . 11_555 .
C28 C27 C28 C41 60.8(17) no . 11_555 8_665
C28 C27 C28 C44 -147.1(8) no . 11_555 8_665
C28 C27 C28 C45 81.7(12) no . 11_555 .
C28 C27 C28 C45 -160.0(11) no . 11_555 8_665
C28 C27 C28 C27 -54.1(7) no 11_555 . 8_665
C28 C27 C28 C29 -167.9(10) no 11_555 . .
C28 C27 C28 C29 -133.2(11) no 11_555 . 8_665
C28 C27 C28 C33 15.2(13) no 11_555 . .
C28 C27 C28 C33 56.9(10) no 11_555 . 8_665
C28 C27 C28 C40 -70.7(14) no 11_555 . 14_665
C28 C27 C28 C41 130.5(8) no 11_555 . 11_555
C28 C27 C28 C41 -60.8(17) no 11_555 . 14_665
C28 C27 C28 C44 147.1(8) no 11_555 . 14_665
C28 C27 C28 C45 -81.7(12) no 11_555 . 11_555
C28 C27 C28 C45 160.0(11) no 11_555 . 14_665
C28 C27 C28 C27 52.5(7) no . 14_665 8_665
C28 C27 C28 C29 160.5(9) no . 14_665 14_665
C28 C27 C28 C29 -176.3(8) no . 14_665 11_555
C28 C27 C28 C33 -74.7(8) no . 14_665 14_665
C28 C27 C28 C33 -42.9(10) no . 14_665 11_555
C28 C27 C28 C40 -146.6(11) no . 14_665 .
C28 C27 C28 C41 -131.1(7) no . 14_665 .
C28 C27 C28 C45 -151.9(8) no . 14_665 8_665
C28 C27 C28 C45 105.8(16) no . 14_665 .
C28 C27 C28 C27 -43.7(5) no 14_665 . 8_665
C28 C27 C28 C29 -157.6(9) no 14_665 . .
C28 C27 C28 C29 -122.9(11) no 14_665 . 8_665
C28 C27 C28 C33 25.5(12) no 14_665 . .
C28 C27 C28 C33 67.3(9) no 14_665 . 8_665
C28 C27 C28 C40 -60.4(13) no 14_665 . 14_665
C28 C27 C28 C41 140.9(7) no 14_665 . 11_555
C28 C27 C28 C41 -50.5(16) no 14_665 . 14_665
C28 C27 C28 C44 157.5(8) no 14_665 . 14_665
C28 C27 C28 C45 -71.4(11) no 14_665 . 11_555
C28 C27 C28 C45 170.4(10) no 14_665 . 14_665
C28 C27 C34 C34 151.1(11) no . . 11_555
C28 C27 C34 C35 -137.2(11) no . . .
C28 C27 C34 C39 49.5(12) no . . .
C28 C27 C34 C39 99.6(9) no . . 11_555
C28 C27 C34 C47 -101.8(17) no . . 14_665
C34 C27 C28 C27 175.6(8) no . . 8_665
C34 C27 C28 C29 61.7(12) no . . .
C34 C27 C28 C29 96.4(12) no . . 8_665
C34 C27 C28 C33 -115.2(10) no . . .
C34 C27 C28 C33 -73.4(10) no . . 8_665
C34 C27 C28 C40 158.9(11) no . . 14_665
C34 C27 C28 C41 0.2(10) no . . 11_555
C34 C27 C28 C41 168.8(12) no . . 14_665
C34 C27 C28 C44 16.8(11) no . . 14_665
C34 C27 C28 C45 147.9(10) no . . 11_555
C34 C27 C28 C45 29.7(12) no . . 14_665
C28 C27 C34 C34 -33.3(13) no . 11_555 .
C28 C27 C34 C35 -105.1(12) no . 11_555 .
C28 C27 C34 C39 68.3(14) no . 11_555 11_555
C28 C27 C34 C39 18.2(12) no . 11_555 .
C28 C27 C34 C47 -140.4(15) no . 11_555 8_665
C34 C27 C28 C27 -173.9(10) no 11_555 . 8_665
C34 C27 C28 C29 72.2(13) no 11_555 . .
C34 C27 C28 C29 106.9(13) no 11_555 . 8_665
C34 C27 C28 C33 -104.6(12) no 11_555 . .
C34 C27 C28 C33 -62.9(12) no 11_555 . 8_665
C34 C27 C28 C40 169.4(11) no 11_555 . 14_665
C34 C27 C28 C41 10.7(12) no 11_555 . 11_555
C34 C27 C28 C41 179.4(11) no 11_555 . 14_665
C34 C27 C28 C44 27.3(13) no 11_555 . 14_665
C34 C27 C28 C45 158.5(9) no 11_555 . 11_555
C34 C27 C28 C45 40.2(14) no 11_555 . 14_665
C28 C27 C40 C28 37.0(10) no . . 14_665
C28 C27 C40 C29 152.5(9) no . . 11_555
C28 C27 C40 C29 105.1(11) no . . 14_665
C28 C27 C40 C33 -5.4(10) no . . 11_555
C28 C27 C40 C33 -39.5(9) no . . 14_665
C28 C27 C40 C40 52.5(10) no . . 8_665
C28 C27 C40 C41 -116.7(9) no . . .
C28 C27 C40 C44 -137.9(9) no . . 8_665
C28 C27 C40 C45 62.6(10) no . . .
C40 C27 C28 C27 -57.7(7) no . . 8_665
C40 C27 C28 C29 -171.5(8) no . . .
C40 C27 C28 C29 -136.9(10) no . . 8_665
C40 C27 C28 C33 11.6(14) no . . .
C40 C27 C28 C33 53.3(11) no . . 8_665
C40 C27 C28 C40 -74.4(14) no . . 14_665
C40 C27 C28 C41 126.9(8) no . . 11_555
C40 C27 C28 C41 -64.4(17) no . . 14_665
C40 C27 C28 C44 143.5(7) no . . 14_665
C40 C27 C28 C45 -85.3(12) no . . 11_555
C40 C27 C28 C45 156.4(10) no . . 14_665
C28 C27 C45 C28 36.5(10) no . 8_665 14_665
C28 C27 C45 C28 25.0(10) no . 8_665 11_555
C28 C27 C45 C29 78.1(11) no . 8_665 14_665
C28 C27 C45 C29 105.2(11) no . 8_665 11_555
C28 C27 C45 C33 -20.8(10) no . 8_665 14_665
C28 C27 C45 C40 47.9(10) no . 8_665 8_665
C28 C27 C45 C41 -82.6(12) no . 8_665 .
C28 C27 C45 C44 -105.9(16) no . 8_665 8_665
C28 C27 C45 C45 55.5(10) no . 8_665 .
C45 C27 C28 C27 -65.5(9) no 8_665 . 8_665
C45 C27 C28 C29 -179.4(8) no 8_665 . .
C45 C27 C28 C29 -144.7(9) no 8_665 . 8_665
C45 C27 C28 C33 3.7(16) no 8_665 . .
C45 C27 C28 C33 45.5(13) no 8_665 . 8_665
C45 C27 C28 C40 -82.2(15) no 8_665 . 14_665
C45 C27 C28 C41 119.1(9) no 8_665 . 11_555
C45 C27 C28 C41 -72.3(18) no 8_665 . 14_665
C45 C27 C28 C44 135.7(8) no 8_665 . 14_665
C45 C27 C28 C45 -93.2(13) no 8_665 . 11_555
C45 C27 C28 C45 148.6(10) no 8_665 . 14_665
C28 C27 C45 C28 -11.5(10) no . 14_665 8_665
C28 C27 C45 C28 0.0(10) no . 14_665 .
C28 C27 C45 C29 -53.1(11) no . 14_665 8_665
C28 C27 C45 C29 -80.3(14) no . 14_665 .
C28 C27 C45 C33 45.8(11) no . 14_665 8_665
C28 C27 C45 C40 -22.9(11) no . 14_665 14_665
C28 C27 C45 C41 107.6(13) no . 14_665 11_555
C28 C27 C45 C44 131(2) no . 14_665 14_665
C28 C27 C45 C45 -30.5(11) no . 14_665 11_555
C45 C27 C28 C27 145.9(12) no 14_665 . 8_665
C45 C27 C28 C29 32.0(7) no 14_665 . .
C45 C27 C28 C29 66.7(11) no 14_665 . 8_665
C45 C27 C28 C33 -144.9(18) no 14_665 . .
C45 C27 C28 C33 -103.1(14) no 14_665 . 8_665
C45 C27 C28 C40 129.2(19) no 14_665 . 14_665
C45 C27 C28 C41 -29.5(7) no 14_665 . 11_555
C45 C27 C28 C41 139(3) no 14_665 . 14_665
C45 C27 C28 C44 -12.9(6) no 14_665 . 14_665
C45 C27 C28 C45 118.2(16) no 14_665 . 11_555
C45 C27 C28 C45 0.0(5) no 14_665 . 14_665
C28 C27 C28 C27 43.7(5) no 8_665 11_555 8_665
C28 C27 C28 C29 157.6(9) no 8_665 11_555 11_555
C28 C27 C28 C29 122.9(11) no 8_665 11_555 14_665
C28 C27 C28 C33 -25.5(12) no 8_665 11_555 11_555
C28 C27 C28 C33 -67.3(9) no 8_665 11_555 14_665
C28 C27 C28 C40 60.4(13) no 8_665 11_555 8_665
C28 C27 C28 C41 -140.9(7) no 8_665 11_555 .
C28 C27 C28 C41 50.5(16) no 8_665 11_555 8_665
C28 C27 C28 C44 -157.5(8) no 8_665 11_555 8_665
C28 C27 C28 C45 71.4(11) no 8_665 11_555 .
C28 C27 C28 C45 -170.4(10) no 8_665 11_555 8_665
C28 C27 C28 C27 -52.5(7) no 11_555 8_665 8_665
C28 C27 C28 C29 -160.5(9) no 11_555 8_665 8_665
C28 C27 C28 C29 176.3(8) no 11_555 8_665 .
C28 C27 C28 C33 74.7(8) no 11_555 8_665 8_665
C28 C27 C28 C33 42.9(10) no 11_555 8_665 .
C28 C27 C28 C40 146.6(11) no 11_555 8_665 11_555
C28 C27 C28 C41 131.1(7) no 11_555 8_665 11_555
C28 C27 C28 C45 151.9(8) no 11_555 8_665 14_665
C28 C27 C28 C45 -105.8(16) no 11_555 8_665 11_555
C28 C27 C28 C27 43.7(5) no 8_665 14_665 8_665
C28 C27 C28 C29 151.7(9) no 8_665 14_665 14_665
C28 C27 C28 C29 174.9(7) no 8_665 14_665 11_555
C28 C27 C28 C33 -83.6(7) no 8_665 14_665 14_665
C28 C27 C28 C33 -51.7(9) no 8_665 14_665 11_555
C28 C27 C28 C40 -155.4(11) no 8_665 14_665 .
C28 C27 C28 C41 -139.9(6) no 8_665 14_665 .
C28 C27 C28 C45 -160.7(8) no 8_665 14_665 8_665
C28 C27 C28 C45 97.0(16) no 8_665 14_665 .
C28 C27 C28 C27 -43.7(5) no 14_665 8_665 8_665
C28 C27 C28 C29 -151.7(9) no 14_665 8_665 8_665
C28 C27 C28 C29 -174.9(7) no 14_665 8_665 .
C28 C27 C28 C33 83.6(7) no 14_665 8_665 8_665
C28 C27 C28 C33 51.7(9) no 14_665 8_665 .
C28 C27 C28 C40 155.4(11) no 14_665 8_665 11_555
C28 C27 C28 C41 139.9(6) no 14_665 8_665 11_555
C28 C27 C28 C45 160.7(8) no 14_665 8_665 14_665
C28 C27 C28 C45 -97.0(16) no 14_665 8_665 11_555
C28 C27 C34 C34 152.3(11) no 8_665 . 11_555
C28 C27 C34 C35 -136.0(11) no 8_665 . .
C28 C27 C34 C39 50.6(13) no 8_665 . .
C28 C27 C34 C39 100.7(10) no 8_665 . 11_555
C28 C27 C34 C47 -100.7(17) no 8_665 . 14_665
C34 C27 C28 C27 175.1(9) no . 8_665 8_665
C34 C27 C28 C29 67.1(12) no . 8_665 8_665
C34 C27 C28 C29 43.9(10) no . 8_665 .
C34 C27 C28 C33 -57.7(9) no . 8_665 8_665
C34 C27 C28 C33 -89.5(11) no . 8_665 .
C34 C27 C28 C40 14.2(12) no . 8_665 11_555
C34 C27 C28 C41 -1.3(9) no . 8_665 11_555
C34 C27 C28 C45 19.5(9) no . 8_665 14_665
C34 C27 C28 C45 121.8(15) no . 8_665 11_555
C28 C27 C34 C34 -35.3(15) no 8_665 11_555 .
C28 C27 C34 C35 -107.0(13) no 8_665 11_555 .
C28 C27 C34 C39 66.4(15) no 8_665 11_555 11_555
C28 C27 C34 C39 16.3(14) no 8_665 11_555 .
C28 C27 C34 C47 -142.3(15) no 8_665 11_555 8_665
C34 C27 C28 C27 -172.6(11) no 11_555 8_665 8_665
C34 C27 C28 C29 79.4(14) no 11_555 8_665 8_665
C34 C27 C28 C29 56.1(13) no 11_555 8_665 .
C34 C27 C28 C33 -45.4(12) no 11_555 8_665 8_665
C34 C27 C28 C33 -77.3(13) no 11_555 8_665 .
C34 C27 C28 C40 26.4(15) no 11_555 8_665 11_555
C34 C27 C28 C41 11.0(12) no 11_555 8_665 11_555
C34 C27 C28 C45 31.7(12) no 11_555 8_665 14_665
C34 C27 C28 C45 134.0(15) no 11_555 8_665 11_555
C28 C27 C40 C28 25.7(9) no 8_665 . 14_665
C28 C27 C40 C29 141.2(9) no 8_665 . 11_555
C28 C27 C40 C29 93.9(11) no 8_665 . 14_665
C28 C27 C40 C33 -16.7(8) no 8_665 . 11_555
C28 C27 C40 C33 -50.8(8) no 8_665 . 14_665
C28 C27 C40 C40 41.2(9) no 8_665 . 8_665
C28 C27 C40 C41 -128.0(8) no 8_665 . .
C28 C27 C40 C44 -149.1(7) no 8_665 . 8_665
C28 C27 C40 C45 51.3(9) no 8_665 . .
C40 C27 C28 C27 -53.7(6) no . 8_665 8_665
C40 C27 C28 C29 -161.7(8) no . 8_665 8_665
C40 C27 C28 C29 175.1(7) no . 8_665 .
C40 C27 C28 C33 73.5(7) no . 8_665 8_665
C40 C27 C28 C33 41.7(11) no . 8_665 .
C40 C27 C28 C40 145.4(11) no . 8_665 11_555
C40 C27 C28 C41 129.9(6) no . 8_665 11_555
C40 C27 C28 C45 150.7(8) no . 8_665 14_665
C40 C27 C28 C45 -107.0(15) no . 8_665 11_555
C28 C27 C40 C28 -0.0(10) no 8_665 11_555 8_665
C28 C27 C40 C29 -115.5(14) no 8_665 11_555 .
C28 C27 C40 C29 -68.1(12) no 8_665 11_555 8_665
C28 C27 C40 C33 42.4(11) no 8_665 11_555 .
C28 C27 C40 C33 76.5(12) no 8_665 11_555 8_665
C28 C27 C40 C40 -15.5(10) no 8_665 11_555 14_665
C28 C27 C40 C41 153.7(15) no 8_665 11_555 11_555
C28 C27 C40 C44 174.9(16) no 8_665 11_555 14_665
C28 C27 C40 C45 -25.6(10) no 8_665 11_555 11_555
C40 C27 C28 C27 160.9(14) no 11_555 8_665 8_665
C40 C27 C28 C29 52.9(10) no 11_555 8_665 8_665
C40 C27 C28 C29 29.7(8) no 11_555 8_665 .
C40 C27 C28 C33 -71.9(11) no 11_555 8_665 8_665
C40 C27 C28 C33 -103.7(15) no 11_555 8_665 .
C40 C27 C28 C40 0.0(6) no 11_555 8_665 11_555
C40 C27 C28 C41 -15.5(9) no 11_555 8_665 11_555
C40 C27 C28 C45 5.3(7) no 11_555 8_665 14_665
C40 C27 C28 C45 108(2) no 11_555 8_665 11_555
C28 C27 C45 C28 22.8(8) no 8_665 8_665 14_665
C28 C27 C45 C28 11.3(9) no 8_665 8_665 11_555
C28 C27 C45 C29 64.4(9) no 8_665 8_665 14_665
C28 C27 C45 C29 91.6(11) no 8_665 8_665 11_555
C28 C27 C45 C33 -34.5(8) no 8_665 8_665 14_665
C28 C27 C45 C40 34.2(8) no 8_665 8_665 8_665
C28 C27 C45 C41 -96.3(10) no 8_665 8_665 .
C28 C27 C45 C44 -119.6(14) no 8_665 8_665 8_665
C28 C27 C45 C45 41.8(8) no 8_665 8_665 .
C45 C27 C28 C27 -57.6(7) no 8_665 8_665 8_665
C45 C27 C28 C29 -165.6(8) no 8_665 8_665 8_665
C45 C27 C28 C29 171.1(7) no 8_665 8_665 .
C45 C27 C28 C33 69.6(9) no 8_665 8_665 8_665
C45 C27 C28 C33 37.8(12) no 8_665 8_665 .
C45 C27 C28 C40 141.4(11) no 8_665 8_665 11_555
C45 C27 C28 C41 126.0(7) no 8_665 8_665 11_555
C45 C27 C28 C45 146.8(8) no 8_665 8_665 14_665
C45 C27 C28 C45 -111.0(15) no 8_665 8_665 11_555
C28 C27 C45 C28 0.0(6) no 8_665 14_665 8_665
C28 C27 C45 C28 11.5(7) no 8_665 14_665 .
C28 C27 C45 C29 -41.6(7) no 8_665 14_665 8_665
C28 C27 C45 C29 -68.8(10) no 8_665 14_665 .
C28 C27 C45 C33 57.3(7) no 8_665 14_665 8_665
C28 C27 C45 C40 -11.4(6) no 8_665 14_665 14_665
C28 C27 C45 C41 119.1(10) no 8_665 14_665 11_555
C28 C27 C45 C44 142.4(17) no 8_665 14_665 14_665
C28 C27 C45 C45 -19.0(6) no 8_665 14_665 11_555
C45 C27 C28 C27 155.6(9) no 14_665 8_665 8_665
C45 C27 C28 C29 47.6(7) no 14_665 8_665 8_665
C45 C27 C28 C29 24.4(5) no 14_665 8_665 .
C45 C27 C28 C33 -77.2(7) no 14_665 8_665 8_665
C45 C27 C28 C33 -109.0(11) no 14_665 8_665 .
C45 C27 C28 C40 -5.3(6) no 14_665 8_665 11_555
C45 C27 C28 C41 -20.8(4) no 14_665 8_665 11_555
C45 C27 C28 C45 -0.0(4) no 14_665 8_665 14_665
C45 C27 C28 C45 102.3(17) no 14_665 8_665 11_555
C28 C27 C34 C34 33.3(13) no 11_555 . 11_555
C28 C27 C34 C35 105.0(12) no 11_555 . .
C28 C27 C34 C39 -68.3(14) no 11_555 . .
C28 C27 C34 C39 -18.2(12) no 11_555 . 11_555
C28 C27 C34 C47 140.4(15) no 11_555 . 14_665
C34 C27 C28 C27 173.9(10) no . 11_555 8_665
C34 C27 C28 C29 -72.2(13) no . 11_555 11_555
C34 C27 C28 C29 -106.9(13) no . 11_555 14_665
C34 C27 C28 C33 104.6(12) no . 11_555 11_555
C34 C27 C28 C33 62.9(12) no . 11_555 14_665
C34 C27 C28 C40 -169.4(11) no . 11_555 8_665
C34 C27 C28 C41 -10.7(12) no . 11_555 .
C34 C27 C28 C41 -179.4(11) no . 11_555 8_665
C34 C27 C28 C44 -27.3(13) no . 11_555 8_665
C34 C27 C28 C45 -158.5(9) no . 11_555 .
C34 C27 C28 C45 -40.2(14) no . 11_555 8_665
C28 C27 C34 C34 -151.1(11) no 11_555 11_555 .
C28 C27 C34 C35 137.1(11) no 11_555 11_555 .
C28 C27 C34 C39 -49.5(12) no 11_555 11_555 11_555
C28 C27 C34 C39 -99.6(9) no 11_555 11_555 .
C28 C27 C34 C47 101.8(17) no 11_555 11_555 8_665
C34 C27 C28 C27 -175.6(8) no 11_555 11_555 8_665
C34 C27 C28 C29 -61.7(12) no 11_555 11_555 11_555
C34 C27 C28 C29 -96.4(12) no 11_555 11_555 14_665
C34 C27 C28 C33 115.2(10) no 11_555 11_555 11_555
C34 C27 C28 C33 73.4(10) no 11_555 11_555 14_665
C34 C27 C28 C40 -158.9(11) no 11_555 11_555 8_665
C34 C27 C28 C41 -0.2(10) no 11_555 11_555 .
C34 C27 C28 C41 -168.8(12) no 11_555 11_555 8_665
C34 C27 C28 C44 -16.8(11) no 11_555 11_555 8_665
C34 C27 C28 C45 -147.9(10) no 11_555 11_555 .
C34 C27 C28 C45 -29.7(12) no 11_555 11_555 8_665
C28 C27 C40 C28 -37.0(10) no 11_555 11_555 8_665
C28 C27 C40 C29 -152.5(9) no 11_555 11_555 .
C28 C27 C40 C29 -105.1(11) no 11_555 11_555 8_665
C28 C27 C40 C33 5.4(10) no 11_555 11_555 .
C28 C27 C40 C33 39.5(9) no 11_555 11_555 8_665
C28 C27 C40 C40 -52.5(10) no 11_555 11_555 14_665
C28 C27 C40 C41 116.7(9) no 11_555 11_555 11_555
C28 C27 C40 C44 137.9(9) no 11_555 11_555 14_665
C28 C27 C40 C45 -62.6(10) no 11_555 11_555 11_555
C40 C27 C28 C27 57.7(7) no 11_555 11_555 8_665
C40 C27 C28 C29 171.5(8) no 11_555 11_555 11_555
C40 C27 C28 C29 136.9(10) no 11_555 11_555 14_665
C40 C27 C28 C33 -11.6(14) no 11_555 11_555 11_555
C40 C27 C28 C33 -53.3(11) no 11_555 11_555 14_665
C40 C27 C28 C40 74.4(14) no 11_555 11_555 8_665
C40 C27 C28 C41 -126.9(8) no 11_555 11_555 .
C40 C27 C28 C41 64.4(17) no 11_555 11_555 8_665
C40 C27 C28 C44 -143.5(7) no 11_555 11_555 8_665
C40 C27 C28 C45 85.3(12) no 11_555 11_555 .
C40 C27 C28 C45 -156.4(10) no 11_555 11_555 8_665
C28 C27 C45 C28 11.5(10) no 11_555 8_665 14_665
C28 C27 C45 C28 0.0(10) no 11_555 8_665 11_555
C28 C27 C45 C29 53.1(11) no 11_555 8_665 14_665
C28 C27 C45 C29 80.3(14) no 11_555 8_665 11_555
C28 C27 C45 C33 -45.8(11) no 11_555 8_665 14_665
C28 C27 C45 C40 22.9(11) no 11_555 8_665 8_665
C28 C27 C45 C41 -107.6(13) no 11_555 8_665 .
C28 C27 C45 C44 -131(2) no 11_555 8_665 8_665
C28 C27 C45 C45 30.5(11) no 11_555 8_665 .
C45 C27 C28 C27 -145.9(12) no 8_665 11_555 8_665
C45 C27 C28 C29 -32.0(7) no 8_665 11_555 11_555
C45 C27 C28 C29 -66.7(11) no 8_665 11_555 14_665
C45 C27 C28 C33 144.9(18) no 8_665 11_555 11_555
C45 C27 C28 C33 103.1(14) no 8_665 11_555 14_665
C45 C27 C28 C40 -129.2(19) no 8_665 11_555 8_665
C45 C27 C28 C41 29.5(7) no 8_665 11_555 .
C45 C27 C28 C41 -139(3) no 8_665 11_555 8_665
C45 C27 C28 C44 12.9(6) no 8_665 11_555 8_665
C45 C27 C28 C45 -118.2(16) no 8_665 11_555 .
C45 C27 C28 C45 0.0(5) no 8_665 11_555 8_665
C28 C27 C45 C28 -36.5(10) no 11_555 14_665 8_665
C28 C27 C45 C28 -25.0(10) no 11_555 14_665 .
C28 C27 C45 C29 -78.1(11) no 11_555 14_665 8_665
C28 C27 C45 C29 -105.2(11) no 11_555 14_665 .
C28 C27 C45 C33 20.8(10) no 11_555 14_665 8_665
C28 C27 C45 C40 -47.9(10) no 11_555 14_665 14_665
C28 C27 C45 C41 82.6(12) no 11_555 14_665 11_555
C28 C27 C45 C44 105.9(16) no 11_555 14_665 14_665
C28 C27 C45 C45 -55.5(10) no 11_555 14_665 11_555
C45 C27 C28 C27 65.5(9) no 14_665 11_555 8_665
C45 C27 C28 C29 179.4(8) no 14_665 11_555 11_555
C45 C27 C28 C29 144.7(9) no 14_665 11_555 14_665
C45 C27 C28 C33 -3.7(16) no 14_665 11_555 11_555
C45 C27 C28 C33 -45.5(13) no 14_665 11_555 14_665
C45 C27 C28 C40 82.2(15) no 14_665 11_555 8_665
C45 C27 C28 C41 -119.1(9) no 14_665 11_555 .
C45 C27 C28 C41 72.3(18) no 14_665 11_555 8_665
C45 C27 C28 C44 -135.7(8) no 14_665 11_555 8_665
C45 C27 C28 C45 93.2(13) no 14_665 11_555 .
C45 C27 C28 C45 -148.6(10) no 14_665 11_555 8_665
C28 C27 C34 C34 35.3(15) no 14_665 . 11_555
C28 C27 C34 C35 107.0(13) no 14_665 . .
C28 C27 C34 C39 -66.4(15) no 14_665 . .
C28 C27 C34 C39 -16.3(14) no 14_665 . 11_555
C28 C27 C34 C47 142.3(15) no 14_665 . 14_665
C34 C27 C28 C27 172.6(11) no . 14_665 8_665
C34 C27 C28 C29 -79.4(14) no . 14_665 14_665
C34 C27 C28 C29 -56.1(13) no . 14_665 11_555
C34 C27 C28 C33 45.4(12) no . 14_665 14_665
C34 C27 C28 C33 77.3(13) no . 14_665 11_555
C34 C27 C28 C40 -26.4(15) no . 14_665 .
C34 C27 C28 C41 -11.0(12) no . 14_665 .
C34 C27 C28 C45 -31.7(12) no . 14_665 8_665
C34 C27 C28 C45 -134.0(15) no . 14_665 .
C28 C27 C34 C34 -152.3(11) no 14_665 11_555 .
C28 C27 C34 C35 136.0(11) no 14_665 11_555 .
C28 C27 C34 C39 -50.6(13) no 14_665 11_555 11_555
C28 C27 C34 C39 -100.7(10) no 14_665 11_555 .
C28 C27 C34 C47 100.7(17) no 14_665 11_555 8_665
C34 C27 C28 C27 -175.1(9) no 11_555 14_665 8_665
C34 C27 C28 C29 -67.1(12) no 11_555 14_665 14_665
C34 C27 C28 C29 -43.9(10) no 11_555 14_665 11_555
C34 C27 C28 C33 57.7(9) no 11_555 14_665 14_665
C34 C27 C28 C33 89.5(11) no 11_555 14_665 11_555
C34 C27 C28 C40 -14.2(12) no 11_555 14_665 .
C34 C27 C28 C41 1.3(9) no 11_555 14_665 .
C34 C27 C28 C45 -19.5(9) no 11_555 14_665 8_665
C34 C27 C28 C45 -121.8(15) no 11_555 14_665 .
C28 C27 C40 C28 0.0(10) no 14_665 . 14_665
C28 C27 C40 C29 115.5(14) no 14_665 . 11_555
C28 C27 C40 C29 68.1(12) no 14_665 . 14_665
C28 C27 C40 C33 -42.4(11) no 14_665 . 11_555
C28 C27 C40 C33 -76.5(12) no 14_665 . 14_665
C28 C27 C40 C40 15.5(10) no 14_665 . 8_665
C28 C27 C40 C41 -153.7(15) no 14_665 . .
C28 C27 C40 C44 -174.9(16) no 14_665 . 8_665
C28 C27 C40 C45 25.6(10) no 14_665 . .
C40 C27 C28 C27 -160.9(14) no . 14_665 8_665
C40 C27 C28 C29 -52.9(10) no . 14_665 14_665
C40 C27 C28 C29 -29.7(8) no . 14_665 11_555
C40 C27 C28 C33 71.9(11) no . 14_665 14_665
C40 C27 C28 C33 103.7(15) no . 14_665 11_555
C40 C27 C28 C40 0.0(6) no . 14_665 .
C40 C27 C28 C41 15.5(9) no . 14_665 .
C40 C27 C28 C45 -5.3(7) no . 14_665 8_665
C40 C27 C28 C45 -108(2) no . 14_665 .
C28 C27 C40 C28 -25.7(9) no 14_665 11_555 8_665
C28 C27 C40 C29 -141.2(9) no 14_665 11_555 .
C28 C27 C40 C29 -93.9(11) no 14_665 11_555 8_665
C28 C27 C40 C33 16.7(8) no 14_665 11_555 .
C28 C27 C40 C33 50.8(8) no 14_665 11_555 8_665
C28 C27 C40 C40 -41.2(9) no 14_665 11_555 14_665
C28 C27 C40 C41 128.0(8) no 14_665 11_555 11_555
C28 C27 C40 C44 149.1(7) no 14_665 11_555 14_665
C28 C27 C40 C45 -51.3(9) no 14_665 11_555 11_555
C40 C27 C28 C27 53.7(6) no 11_555 14_665 8_665
C40 C27 C28 C29 161.7(8) no 11_555 14_665 14_665
C40 C27 C28 C29 -175.1(7) no 11_555 14_665 11_555
C40 C27 C28 C33 -73.5(7) no 11_555 14_665 14_665
C40 C27 C28 C33 -41.7(11) no 11_555 14_665 11_555
C40 C27 C28 C40 -145.4(11) no 11_555 14_665 .
C40 C27 C28 C41 -129.9(6) no 11_555 14_665 .
C40 C27 C28 C45 -150.7(8) no 11_555 14_665 8_665
C40 C27 C28 C45 107.0(15) no 11_555 14_665 .
C28 C27 C45 C28 -0.0(6) no 14_665 8_665 14_665
C28 C27 C45 C28 -11.5(7) no 14_665 8_665 11_555
C28 C27 C45 C29 41.6(7) no 14_665 8_665 14_665
C28 C27 C45 C29 68.8(10) no 14_665 8_665 11_555
C28 C27 C45 C33 -57.3(7) no 14_665 8_665 14_665
C28 C27 C45 C40 11.4(6) no 14_665 8_665 8_665
C28 C27 C45 C41 -119.1(10) no 14_665 8_665 .
C28 C27 C45 C44 -142.4(17) no 14_665 8_665 8_665
C28 C27 C45 C45 19.0(6) no 14_665 8_665 .
C45 C27 C28 C27 -155.6(9) no 8_665 14_665 8_665
C45 C27 C28 C29 -47.6(7) no 8_665 14_665 14_665
C45 C27 C28 C29 -24.4(5) no 8_665 14_665 11_555
C45 C27 C28 C33 77.2(7) no 8_665 14_665 14_665
C45 C27 C28 C33 109.0(11) no 8_665 14_665 11_555
C45 C27 C28 C40 5.3(6) no 8_665 14_665 .
C45 C27 C28 C41 20.8(4) no 8_665 14_665 .
C45 C27 C28 C45 0.0(4) no 8_665 14_665 8_665
C45 C27 C28 C45 -102.3(17) no 8_665 14_665 .
C28 C27 C45 C28 -22.8(8) no 14_665 14_665 8_665
C28 C27 C45 C28 -11.3(9) no 14_665 14_665 .
C28 C27 C45 C29 -64.4(9) no 14_665 14_665 8_665
C28 C27 C45 C29 -91.6(11) no 14_665 14_665 .
C28 C27 C45 C33 34.5(8) no 14_665 14_665 8_665
C28 C27 C45 C40 -34.2(8) no 14_665 14_665 14_665
C28 C27 C45 C41 96.3(10) no 14_665 14_665 11_555
C28 C27 C45 C44 119.6(14) no 14_665 14_665 14_665
C28 C27 C45 C45 -41.8(8) no 14_665 14_665 11_555
C45 C27 C28 C27 57.6(7) no 14_665 14_665 8_665
C45 C27 C28 C29 165.6(8) no 14_665 14_665 14_665
C45 C27 C28 C29 -171.1(7) no 14_665 14_665 11_555
C45 C27 C28 C33 -69.6(9) no 14_665 14_665 14_665
C45 C27 C28 C33 -37.8(12) no 14_665 14_665 11_555
C45 C27 C28 C40 -141.4(11) no 14_665 14_665 .
C45 C27 C28 C41 -126.0(7) no 14_665 14_665 .
C45 C27 C28 C45 -146.8(8) no 14_665 14_665 8_665
C45 C27 C28 C45 111.0(15) no 14_665 14_665 .
C34 C27 C40 C28 160.1(8) no . . 14_665
C34 C27 C40 C29 -84.5(11) no . . 11_555
C34 C27 C40 C29 -131.8(9) no . . 14_665
C34 C27 C40 C33 117.7(7) no . . 11_555
C34 C27 C40 C33 83.6(9) no . . 14_665
C34 C27 C40 C40 175.6(7) no . . 8_665
C34 C27 C40 C41 6.3(12) no . . .
C34 C27 C40 C44 -14.8(13) no . . 8_665
C34 C27 C40 C45 -174.3(7) no . . .
C40 C27 C34 C34 24.1(12) no . . 11_555
C40 C27 C34 C35 95.8(12) no . . .
C40 C27 C34 C39 -77.6(12) no . . .
C40 C27 C34 C39 -27.5(11) no . . 11_555
C40 C27 C34 C47 131.1(15) no . . 14_665
C34 C27 C40 C28 -167.6(7) no . 11_555 8_665
C34 C27 C40 C29 76.9(10) no . 11_555 .
C34 C27 C40 C29 124.3(9) no . 11_555 8_665
C34 C27 C40 C33 -125.2(6) no . 11_555 .
C34 C27 C40 C33 -91.1(7) no . 11_555 8_665
C34 C27 C40 C40 176.9(7) no . 11_555 14_665
C34 C27 C40 C41 -13.9(10) no . 11_555 11_555
C34 C27 C40 C44 7.3(11) no . 11_555 14_665
C34 C27 C40 C45 166.8(6) no . 11_555 11_555
C40 C27 C34 C34 157.9(11) no 11_555 . 11_555
C40 C27 C34 C35 -130.4(11) no 11_555 . .
C40 C27 C34 C39 56.3(11) no 11_555 . .
C40 C27 C34 C39 106.4(8) no 11_555 . 11_555
C40 C27 C34 C47 -95.0(17) no 11_555 . 14_665
C34 C27 C45 C28 157.9(7) no . 8_665 14_665
C34 C27 C45 C28 146.5(8) no . 8_665 11_555
C34 C27 C45 C29 -160.5(6) no . 8_665 14_665
C34 C27 C45 C29 -133.3(8) no . 8_665 11_555
C34 C27 C45 C33 100.7(6) no . 8_665 14_665
C34 C27 C45 C40 169.4(7) no . 8_665 8_665
C34 C27 C45 C41 38.8(10) no . 8_665 .
C34 C27 C45 C44 15.6(18) no . 8_665 8_665
C34 C27 C45 C45 177.0(6) no . 8_665 .
C45 C27 C34 C34 15.8(11) no 8_665 . 11_555
C45 C27 C34 C35 87.5(11) no 8_665 . .
C45 C27 C34 C39 -85.8(11) no 8_665 . .
C45 C27 C34 C39 -35.8(9) no 8_665 . 11_555
C45 C27 C34 C47 122.8(16) no 8_665 . 14_665
C34 C27 C45 C28 -163.0(6) no . 14_665 8_665
C34 C27 C45 C28 -151.5(8) no . 14_665 .
C34 C27 C45 C29 155.4(6) no . 14_665 8_665
C34 C27 C45 C29 128.3(8) no . 14_665 .
C34 C27 C45 C33 -105.7(6) no . 14_665 8_665
C34 C27 C45 C40 -174.4(6) no . 14_665 14_665
C34 C27 C45 C41 -43.9(9) no . 14_665 11_555
C34 C27 C45 C44 -20.6(17) no . 14_665 14_665
C34 C27 C45 C45 178.0(6) no . 14_665 11_555
C45 C27 C34 C34 164.4(10) no 14_665 . 11_555
C45 C27 C34 C35 -123.9(11) no 14_665 . .
C45 C27 C34 C39 62.7(10) no 14_665 . .
C45 C27 C34 C39 112.8(7) no 14_665 . 11_555
C45 C27 C34 C47 -88.6(17) no 14_665 . 14_665
C34 C27 C40 C28 167.6(7) no 11_555 . 14_665
C34 C27 C40 C29 -76.9(10) no 11_555 . 11_555
C34 C27 C40 C29 -124.3(9) no 11_555 . 14_665
C34 C27 C40 C33 125.2(6) no 11_555 . 11_555
C34 C27 C40 C33 91.1(7) no 11_555 . 14_665
C34 C27 C40 C40 -176.9(7) no 11_555 . 8_665
C34 C27 C40 C41 13.9(10) no 11_555 . .
C34 C27 C40 C44 -7.3(11) no 11_555 . 8_665
C34 C27 C40 C45 -166.8(6) no 11_555 . .
C40 C27 C34 C34 -157.9(11) no . 11_555 .
C40 C27 C34 C35 130.3(11) no . 11_555 .
C40 C27 C34 C39 -56.3(11) no . 11_555 11_555
C40 C27 C34 C39 -106.4(8) no . 11_555 .
C40 C27 C34 C47 95.0(17) no . 11_555 8_665
C34 C27 C40 C28 -160.1(8) no 11_555 11_555 8_665
C34 C27 C40 C29 84.5(11) no 11_555 11_555 .
C34 C27 C40 C29 131.8(9) no 11_555 11_555 8_665
C34 C27 C40 C33 -117.7(7) no 11_555 11_555 .
C34 C27 C40 C33 -83.6(9) no 11_555 11_555 8_665
C34 C27 C40 C40 -175.6(7) no 11_555 11_555 14_665
C34 C27 C40 C41 -6.3(12) no 11_555 11_555 11_555
C34 C27 C40 C44 14.8(13) no 11_555 11_555 14_665
C34 C27 C40 C45 174.3(7) no 11_555 11_555 11_555
C40 C27 C34 C34 -24.1(12) no 11_555 11_555 .
C40 C27 C34 C35 -95.8(12) no 11_555 11_555 .
C40 C27 C34 C39 77.6(12) no 11_555 11_555 11_555
C40 C27 C34 C39 27.5(11) no 11_555 11_555 .
C40 C27 C34 C47 -131.1(15) no 11_555 11_555 8_665
C34 C27 C45 C28 163.0(6) no 11_555 8_665 14_665
C34 C27 C45 C28 151.5(8) no 11_555 8_665 11_555
C34 C27 C45 C29 -155.4(6) no 11_555 8_665 14_665
C34 C27 C45 C29 -128.3(8) no 11_555 8_665 11_555
C34 C27 C45 C33 105.7(6) no 11_555 8_665 14_665
C34 C27 C45 C40 174.4(6) no 11_555 8_665 8_665
C34 C27 C45 C41 43.9(9) no 11_555 8_665 .
C34 C27 C45 C44 20.6(17) no 11_555 8_665 8_665
C34 C27 C45 C45 -178.0(6) no 11_555 8_665 .
C45 C27 C34 C34 -164.4(10) no 8_665 11_555 .
C45 C27 C34 C35 123.9(11) no 8_665 11_555 .
C45 C27 C34 C39 -62.7(10) no 8_665 11_555 11_555
C45 C27 C34 C39 -112.8(7) no 8_665 11_555 .
C45 C27 C34 C47 88.6(17) no 8_665 11_555 8_665
C34 C27 C45 C28 -157.9(7) no 11_555 14_665 8_665
C34 C27 C45 C28 -146.5(8) no 11_555 14_665 .
C34 C27 C45 C29 160.5(6) no 11_555 14_665 8_665
C34 C27 C45 C29 133.3(8) no 11_555 14_665 .
C34 C27 C45 C33 -100.7(6) no 11_555 14_665 8_665
C34 C27 C45 C40 -169.4(7) no 11_555 14_665 14_665
C34 C27 C45 C41 -38.8(10) no 11_555 14_665 11_555
C34 C27 C45 C44 -15.6(18) no 11_555 14_665 14_665
C34 C27 C45 C45 -177.0(6) no 11_555 14_665 11_555
C45 C27 C34 C34 -15.8(11) no 14_665 11_555 .
C45 C27 C34 C35 -87.5(11) no 14_665 11_555 .
C45 C27 C34 C39 85.8(11) no 14_665 11_555 11_555
C45 C27 C34 C39 35.8(9) no 14_665 11_555 .
C45 C27 C34 C47 -122.8(16) no 14_665 11_555 8_665
C40 C27 C40 C28 -41.9(11) no . 11_555 8_665
C40 C27 C40 C29 -157.4(8) no . 11_555 .
C40 C27 C40 C29 -110.1(11) no . 11_555 8_665
C40 C27 C40 C33 0.4(10) no . 11_555 .
C40 C27 C40 C33 34.5(10) no . 11_555 8_665
C40 C27 C40 C40 -57.4(10) no . 11_555 14_665
C40 C27 C40 C41 111.8(9) no . 11_555 11_555
C40 C27 C40 C44 132.9(8) no . 11_555 14_665
C40 C27 C40 C45 -67.5(10) no . 11_555 11_555
C40 C27 C40 C28 41.9(11) no 11_555 . 14_665
C40 C27 C40 C29 157.4(8) no 11_555 . 11_555
C40 C27 C40 C29 110.1(11) no 11_555 . 14_665
C40 C27 C40 C33 -0.4(10) no 11_555 . 11_555
C40 C27 C40 C33 -34.5(10) no 11_555 . 14_665
C40 C27 C40 C40 57.4(10) no 11_555 . 8_665
C40 C27 C40 C41 -111.8(9) no 11_555 . .
C40 C27 C40 C44 -132.9(8) no 11_555 . 8_665
C40 C27 C40 C45 67.5(10) no 11_555 . .
C40 C27 C45 C28 -44.8(11) no . 14_665 8_665
C40 C27 C45 C28 -33.4(11) no . 14_665 .
C40 C27 C45 C29 -86.4(11) no . 14_665 8_665
C40 C27 C45 C29 -113.6(11) no . 14_665 .
C40 C27 C45 C33 12.4(11) no . 14_665 8_665
C40 C27 C45 C40 -56.3(11) no . 14_665 14_665
C40 C27 C45 C41 74.3(13) no . 14_665 11_555
C40 C27 C45 C44 97.5(18) no . 14_665 14_665
C40 C27 C45 C45 -63.9(11) no . 14_665 11_555
C45 C27 C40 C28 53.0(12) no 14_665 . 14_665
C45 C27 C40 C29 168.5(8) no 14_665 . 11_555
C45 C27 C40 C29 121.2(11) no 14_665 . 14_665
C45 C27 C40 C33 10.7(12) no 14_665 . 11_555
C45 C27 C40 C33 -23.4(12) no 14_665 . 14_665
C45 C27 C40 C40 68.5(12) no 14_665 . 8_665
C45 C27 C40 C41 -100.7(12) no 14_665 . .
C45 C27 C40 C44 -121.8(11) no 14_665 . 8_665
C45 C27 C40 C45 78.6(12) no 14_665 . .
C40 C27 C45 C28 44.8(11) no 11_555 8_665 14_665
C40 C27 C45 C28 33.4(11) no 11_555 8_665 11_555
C40 C27 C45 C29 86.4(11) no 11_555 8_665 14_665
C40 C27 C45 C29 113.6(11) no 11_555 8_665 11_555
C40 C27 C45 C33 -12.4(11) no 11_555 8_665 14_665
C40 C27 C45 C40 56.3(11) no 11_555 8_665 8_665
C40 C27 C45 C41 -74.3(13) no 11_555 8_665 .
C40 C27 C45 C44 -97.5(18) no 11_555 8_665 8_665
C40 C27 C45 C45 63.9(11) no 11_555 8_665 .
C45 C27 C40 C28 -53.0(12) no 8_665 11_555 8_665
C45 C27 C40 C29 -168.5(8) no 8_665 11_555 .
C45 C27 C40 C29 -121.2(11) no 8_665 11_555 8_665
C45 C27 C40 C33 -10.7(12) no 8_665 11_555 .
C45 C27 C40 C33 23.4(12) no 8_665 11_555 8_665
C45 C27 C40 C40 -68.5(12) no 8_665 11_555 14_665
C45 C27 C40 C41 100.7(12) no 8_665 11_555 11_555
C45 C27 C40 C44 121.8(11) no 8_665 11_555 14_665
C45 C27 C40 C45 -78.6(12) no 8_665 11_555 11_555
C45 C27 C45 C28 -63.9(14) no 8_665 14_665 8_665
C45 C27 C45 C28 -52.4(15) no 8_665 14_665 .
C45 C27 C45 C29 -105.5(14) no 8_665 14_665 8_665
C45 C27 C45 C29 -132.6(12) no 8_665 14_665 .
C45 C27 C45 C33 -6.6(14) no 8_665 14_665 8_665
C45 C27 C45 C40 -75.3(14) no 8_665 14_665 14_665
C45 C27 C45 C41 55.2(17) no 8_665 14_665 11_555
C45 C27 C45 C44 78(3) no 8_665 14_665 14_665
C45 C27 C45 C45 -82.9(14) no 8_665 14_665 11_555
C45 C27 C45 C28 63.9(14) no 14_665 8_665 14_665
C45 C27 C45 C28 52.4(15) no 14_665 8_665 11_555
C45 C27 C45 C29 105.5(14) no 14_665 8_665 14_665
C45 C27 C45 C29 132.6(12) no 14_665 8_665 11_555
C45 C27 C45 C33 6.6(14) no 14_665 8_665 14_665
C45 C27 C45 C40 75.3(14) no 14_665 8_665 8_665
C45 C27 C45 C41 -55.2(17) no 14_665 8_665 .
C45 C27 C45 C44 -78(3) no 14_665 8_665 8_665
C45 C27 C45 C45 82.9(14) no 14_665 8_665 .
C27 C28 C29 C29 123.5(11) no . . 8_665
C27 C28 C29 C30 -176.9(9) no . . .
C27 C28 C29 C30 -165.2(9) no . . 8_665
C27 C28 C29 C40 114.5(15) no . . 14_665
C27 C28 C29 C41 -92.3(10) no . . 11_555
C27 C28 C29 C42 -129.3(9) no . . 11_555
C27 C28 C29 C43 -149.1(9) no . . 14_665
C27 C28 C29 C44 151.7(10) no . . 11_555
C27 C28 C29 C44 -101.9(11) no . . 14_665
C27 C28 C29 C45 120.3(12) no . . 11_555
C27 C28 C29 C45 -50.1(10) no . . 14_665
C27 C28 C29 C29 -76.7(13) no . 8_665 .
C27 C28 C29 C30 -129.5(11) no . 8_665 8_665
C27 C28 C29 C30 -138.8(11) no . 8_665 .
C27 C28 C29 C40 92.1(15) no . 8_665 14_665
C27 C28 C29 C41 136.5(12) no . 8_665 14_665
C27 C28 C29 C42 179.6(10) no . 8_665 14_665
C27 C28 C29 C43 -158.8(10) no . 8_665 11_555
C27 C28 C29 C44 -106.8(12) no . 8_665 14_665
C27 C28 C29 C44 151.4(10) no . 8_665 11_555
C27 C28 C29 C45 -72.2(12) no . 8_665 14_665
C27 C28 C29 C45 98.6(13) no . 8_665 11_555
C27 C28 C33 C32 176.8(10) no . . .
C27 C28 C33 C32 115.2(11) no . . 8_665
C27 C28 C33 C33 77.1(12) no . . 8_665
C27 C28 C33 C40 -108.9(13) no . . 14_665
C27 C28 C33 C41 -141.7(11) no . . 14_665
C27 C28 C33 C45 -123.5(13) no . . 11_555
C27 C28 C33 C32 130.4(10) no . 8_665 8_665
C27 C28 C33 C32 -158.3(7) no . 8_665 .
C27 C28 C33 C33 -120.5(9) no . 8_665 .
C27 C28 C33 C40 -126.9(14) no . 8_665 14_665
C27 C28 C33 C41 102.3(9) no . 8_665 11_555
C27 C28 C33 C45 90.9(12) no . 8_665 14_665
C27 C28 C40 C27 18.6(12) no . 14_665 8_665
C27 C28 C40 C29 -124.4(9) no . 14_665 8_665
C27 C28 C40 C29 -118.7(12) no . 14_665 .
C27 C28 C40 C33 122.5(14) no . 14_665 8_665
C27 C28 C40 C33 118.2(10) no . 14_665 .
C27 C28 C40 C41 170.7(7) no . 14_665 14_665
C27 C28 C40 C44 -165.3(6) no . 14_665 11_555
C27 C28 C40 C45 -105(3) no . 14_665 14_665
C27 C28 C41 C29 113.4(9) no . 11_555 .
C27 C28 C41 C30 146.4(7) no . 11_555 8_665
C27 C28 C41 C31 -176.0(6) no . 11_555 8_665
C27 C28 C41 C32 -124.8(8) no . 11_555 8_665
C27 C28 C41 C33 -101.1(8) no . 11_555 8_665
C27 C28 C41 C42 172.6(7) no . 11_555 11_555
C27 C28 C41 C43 166.2(7) no . 11_555 14_665
C27 C28 C41 C44 131.8(10) no . 11_555 14_665
C27 C28 C41 C45 59.2(9) no . 11_555 14_665
C27 C28 C41 C29 -102.3(17) no . 14_665 8_665
C27 C28 C41 C30 -140.7(16) no . 14_665 .
C27 C28 C41 C31 -178.5(14) no . 14_665 .
C27 C28 C41 C32 130.0(15) no . 14_665 .
C27 C28 C41 C33 97.2(15) no . 14_665 .
C27 C28 C41 C42 -167.6(14) no . 14_665 14_665
C27 C28 C41 C43 -161.2(15) no . 14_665 11_555
C27 C28 C41 C44 -128.8(15) no . 14_665 11_555
C27 C28 C41 C45 -40.4(14) no . 14_665 11_555
C27 C28 C44 C29 124.5(11) no . 14_665 8_665
C27 C28 C44 C29 100.5(10) no . 14_665 .
C27 C28 C44 C30 146.1(9) no . 14_665 8_665
C27 C28 C44 C30 147.6(9) no . 14_665 .
C27 C28 C44 C31 -152.3(8) no . 14_665 8_665
C27 C28 C44 C32 -113.2(9) no . 14_665 8_665
C27 C28 C44 C41 -54.7(9) no . 14_665 11_555
C27 C28 C44 C42 -157.7(9) no . 14_665 11_555
C27 C28 C44 C43 177.4(8) no . 14_665 14_665
C27 C28 C44 C43 170.9(9) no . 14_665 11_555
C27 C28 C45 C27 26.7(9) no . 11_555 8_665
C27 C28 C45 C29 -112.0(12) no . 11_555 .
C27 C28 C45 C29 -114.5(10) no . 11_555 8_665
C27 C28 C45 C33 120.0(11) no . 11_555 .
C27 C28 C45 C41 155.2(9) no . 11_555 14_665
C27 C28 C45 C44 -168.7(8) no . 11_555 11_555
C27 C28 C45 C45 -104.7(18) no . 11_555 14_665
C27 C28 C45 C27 0.0(4) no . 14_665 .
C27 C28 C45 C29 134.1(8) no . 14_665 8_665
C27 C28 C45 C29 137.5(7) no . 14_665 .
C27 C28 C45 C33 -105.5(9) no . 14_665 8_665
C27 C28 C45 C40 118(2) no . 14_665 14_665
C27 C28 C45 C41 -124.4(9) no . 14_665 11_555
C27 C28 C45 C44 -159.4(9) no . 14_665 14_665
C27 C28 C45 C45 127.5(14) no . 14_665 11_555
C27 C28 C29 C29 49.1(12) no 8_665 . 8_665
C27 C28 C29 C30 108.6(11) no 8_665 . .
C27 C28 C29 C30 120.3(11) no 8_665 . 8_665
C27 C28 C29 C40 40.0(8) no 8_665 . 14_665
C27 C28 C29 C41 -166.7(10) no 8_665 . 11_555
C27 C28 C29 C42 156.2(8) no 8_665 . 11_555
C27 C28 C29 C43 136.5(8) no 8_665 . 14_665
C27 C28 C29 C44 77.2(9) no 8_665 . 11_555
C27 C28 C29 C44 -176.3(8) no 8_665 . 14_665
C27 C28 C29 C45 45.9(8) no 8_665 . 11_555
C27 C28 C29 C45 -124.5(14) no 8_665 . 14_665
C27 C28 C29 C29 -139.5(10) no 8_665 8_665 .
C27 C28 C29 C30 167.7(8) no 8_665 8_665 8_665
C27 C28 C29 C30 158.4(9) no 8_665 8_665 .
C27 C28 C29 C40 29.3(7) no 8_665 8_665 14_665
C27 C28 C29 C41 73.7(7) no 8_665 8_665 14_665
C27 C28 C29 C42 116.8(7) no 8_665 8_665 14_665
C27 C28 C29 C43 138.5(7) no 8_665 8_665 11_555
C27 C28 C29 C44 -169.5(7) no 8_665 8_665 14_665
C27 C28 C29 C44 88.7(9) no 8_665 8_665 11_555
C27 C28 C29 C45 -134.9(12) no 8_665 8_665 14_665
C27 C28 C29 C45 35.8(7) no 8_665 8_665 11_555
C27 C28 C33 C32 -126.6(11) no 8_665 . .
C27 C28 C33 C32 171.8(6) no 8_665 . 8_665
C27 C28 C33 C33 133.7(7) no 8_665 . 8_665
C27 C28 C33 C40 -52.4(7) no 8_665 . 14_665
C27 C28 C33 C41 -85.2(6) no 8_665 . 14_665
C27 C28 C33 C45 -67.0(6) no 8_665 . 11_555
C27 C28 C33 C32 -162.4(8) no 8_665 8_665 8_665
C27 C28 C33 C32 -91.1(8) no 8_665 8_665 .
C27 C28 C33 C33 -53.2(10) no 8_665 8_665 .
C27 C28 C33 C40 -59.6(10) no 8_665 8_665 14_665
C27 C28 C33 C41 169.5(9) no 8_665 8_665 11_555
C27 C28 C33 C45 158.1(15) no 8_665 8_665 14_665
C27 C28 C40 C27 0.0(4) no 8_665 14_665 8_665
C27 C28 C40 C29 -143.0(8) no 8_665 14_665 8_665
C27 C28 C40 C29 -137.3(6) no 8_665 14_665 .
C27 C28 C40 C33 103.9(10) no 8_665 14_665 8_665
C27 C28 C40 C33 99.5(7) no 8_665 14_665 .
C27 C28 C40 C41 152.1(14) no 8_665 14_665 14_665
C27 C28 C40 C44 176.1(12) no 8_665 14_665 11_555
C27 C28 C40 C45 -124.0(16) no 8_665 14_665 14_665
C27 C28 C41 C29 -108.3(7) no 8_665 14_665 8_665
C27 C28 C41 C30 -146.8(6) no 8_665 14_665 .
C27 C28 C41 C31 175.5(6) no 8_665 14_665 .
C27 C28 C41 C32 123.9(6) no 8_665 14_665 .
C27 C28 C41 C33 91.1(6) no 8_665 14_665 .
C27 C28 C41 C42 -173.7(6) no 8_665 14_665 14_665
C27 C28 C41 C43 -167.3(5) no 8_665 14_665 11_555
C27 C28 C41 C44 -134.8(9) no 8_665 14_665 11_555
C27 C28 C41 C45 -46.4(7) no 8_665 14_665 11_555
C27 C28 C45 C27 -0.0(4) no 8_665 11_555 8_665
C27 C28 C45 C29 -138.7(7) no 8_665 11_555 .
C27 C28 C45 C29 -141.2(6) no 8_665 11_555 8_665
C27 C28 C45 C33 93.3(5) no 8_665 11_555 .
C27 C28 C45 C41 128.4(9) no 8_665 11_555 14_665
C27 C28 C45 C44 164.6(8) no 8_665 11_555 11_555
C27 C28 C45 C45 -131.4(14) no 8_665 11_555 14_665
C27 C28 C45 C27 -45.7(12) no 8_665 14_665 .
C27 C28 C45 C29 88.3(15) no 8_665 14_665 8_665
C27 C28 C45 C29 91.7(15) no 8_665 14_665 .
C27 C28 C45 C33 -151(2) no 8_665 14_665 8_665
C27 C28 C45 C40 72(2) no 8_665 14_665 14_665
C27 C28 C45 C41 -170.2(10) no 8_665 14_665 11_555
C27 C28 C45 C44 154.8(9) no 8_665 14_665 14_665
C27 C28 C45 C45 81.7(18) no 8_665 14_665 11_555
C29 C28 C29 C29 0.0(9) no . 8_665 .
C29 C28 C29 C30 -52.8(11) no . 8_665 8_665
C29 C28 C29 C30 -62.1(12) no . 8_665 .
C29 C28 C29 C40 168.9(17) no . 8_665 14_665
C29 C28 C29 C41 -146.8(14) no . 8_665 14_665
C29 C28 C29 C42 -103.7(12) no . 8_665 14_665
C29 C28 C29 C43 -82.0(12) no . 8_665 11_555
C29 C28 C29 C44 -30.0(10) no . 8_665 14_665
C29 C28 C29 C44 -131.8(15) no . 8_665 11_555
C29 C28 C29 C45 4.6(12) no . 8_665 14_665
C29 C28 C29 C45 175.4(16) no . 8_665 11_555
C29 C28 C29 C29 0.0(8) no 8_665 . 8_665
C29 C28 C29 C30 59.5(11) no 8_665 . .
C29 C28 C29 C30 71.3(13) no 8_665 . 8_665
C29 C28 C29 C40 -9.1(14) no 8_665 . 14_665
C29 C28 C29 C41 144.2(13) no 8_665 . 11_555
C29 C28 C29 C42 107.2(12) no 8_665 . 11_555
C29 C28 C29 C43 87.4(12) no 8_665 . 14_665
C29 C28 C29 C44 28.2(10) no 8_665 . 11_555
C29 C28 C29 C44 134.6(14) no 8_665 . 14_665
C29 C28 C29 C45 -3.2(11) no 8_665 . 11_555
C29 C28 C29 C45 -173.6(17) no 8_665 . 14_665
C29 C28 C33 C32 -0.0(19) no . . .
C29 C28 C33 C32 -61.6(12) no . . 8_665
C29 C28 C33 C33 -99.7(13) no . . 8_665
C29 C28 C33 C40 74.2(12) no . . 14_665
C29 C28 C33 C41 41.4(12) no . . 14_665
C29 C28 C33 C45 59.6(10) no . . 11_555
C33 C28 C29 C29 -59.5(15) no . . 8_665
C33 C28 C29 C30 -0.0(18) no . . .
C33 C28 C29 C30 11.7(19) no . . 8_665
C33 C28 C29 C40 -68.6(12) no . . 14_665
C33 C28 C29 C41 84.7(12) no . . 11_555
C33 C28 C29 C42 47.6(14) no . . 11_555
C33 C28 C29 C43 27.9(15) no . . 14_665
C33 C28 C29 C44 -31.4(13) no . . 11_555
C33 C28 C29 C44 75.1(13) no . . 14_665
C33 C28 C29 C45 -62.7(11) no . . 11_555
C33 C28 C29 C45 126.9(17) no . . 14_665
C29 C28 C33 C32 -4.8(18) no . 8_665 8_665
C29 C28 C33 C32 66.5(12) no . 8_665 .
C29 C28 C33 C33 104.4(12) no . 8_665 .
C29 C28 C33 C40 97.9(15) no . 8_665 14_665
C29 C28 C33 C41 -32.9(10) no . 8_665 11_555
C29 C28 C33 C45 -44.3(8) no . 8_665 14_665
C33 C28 C29 C29 -106.9(14) no 8_665 . 8_665
C33 C28 C29 C30 -47.4(17) no 8_665 . .
C33 C28 C29 C30 -35.7(18) no 8_665 . 8_665
C33 C28 C29 C40 -116.0(16) no 8_665 . 14_665
C33 C28 C29 C41 37.3(12) no 8_665 . 11_555
C33 C28 C29 C42 0.3(14) no 8_665 . 11_555
C33 C28 C29 C43 -19.5(15) no 8_665 . 14_665
C33 C28 C29 C44 -78.7(13) no 8_665 . 11_555
C33 C28 C29 C44 27.7(14) no 8_665 . 14_665
C33 C28 C29 C45 -110.1(14) no 8_665 . 11_555
C33 C28 C29 C45 79.5(14) no 8_665 . 14_665
C29 C28 C40 C27 137.3(7) no . 14_665 8_665
C29 C28 C40 C29 -5.7(8) no . 14_665 8_665
C29 C28 C40 C29 0.0(5) no . 14_665 .
C29 C28 C40 C33 -118.8(11) no . 14_665 8_665
C29 C28 C40 C33 -123.2(7) no . 14_665 .
C29 C28 C40 C41 -70.6(13) no . 14_665 14_665
C29 C28 C40 C44 -46.6(11) no . 14_665 11_555
C29 C28 C40 C45 13.3(14) no . 14_665 14_665
C40 C28 C29 C29 9.1(12) no 14_665 . 8_665
C40 C28 C29 C30 68.6(14) no 14_665 . .
C40 C28 C29 C30 80.3(15) no 14_665 . 8_665
C40 C28 C29 C40 0.0(5) no 14_665 . 14_665
C40 C28 C29 C41 153.3(12) no 14_665 . 11_555
C40 C28 C29 C42 116.2(11) no 14_665 . 11_555
C40 C28 C29 C43 96.4(11) no 14_665 . 14_665
C40 C28 C29 C44 37.2(10) no 14_665 . 11_555
C40 C28 C29 C44 143.7(11) no 14_665 . 14_665
C40 C28 C29 C45 5.9(7) no 14_665 . 11_555
C40 C28 C29 C45 -164.5(17) no 14_665 . 14_665
C29 C28 C41 C29 0.0(5) no . 11_555 .
C29 C28 C41 C30 33.0(6) no . 11_555 8_665
C29 C28 C41 C31 70.5(7) no . 11_555 8_665
C29 C28 C41 C32 121.7(8) no . 11_555 8_665
C29 C28 C41 C33 145.4(9) no . 11_555 8_665
C29 C28 C41 C42 59.2(8) no . 11_555 11_555
C29 C28 C41 C43 52.8(7) no . 11_555 14_665
C29 C28 C41 C44 18.3(10) no . 11_555 14_665
C29 C28 C41 C45 -54.2(9) no . 11_555 14_665
C41 C28 C29 C29 -144.2(11) no 11_555 . 8_665
C41 C28 C29 C30 -84.7(10) no 11_555 . .
C41 C28 C29 C30 -73.0(11) no 11_555 . 8_665
C41 C28 C29 C40 -153.3(12) no 11_555 . 14_665
C41 C28 C29 C41 0.0(4) no 11_555 . 11_555
C41 C28 C29 C42 -37.0(6) no 11_555 . 11_555
C41 C28 C29 C43 -56.8(7) no 11_555 . 14_665
C41 C28 C29 C44 -116.0(7) no 11_555 . 11_555
C41 C28 C29 C44 -9.6(5) no 11_555 . 14_665
C41 C28 C29 C45 -147.4(8) no 11_555 . 11_555
C41 C28 C29 C45 42.2(8) no 11_555 . 14_665
C29 C28 C41 C29 17.0(6) no . 14_665 8_665
C29 C28 C41 C30 -21.4(7) no . 14_665 .
C29 C28 C41 C31 -59.2(8) no . 14_665 .
C29 C28 C41 C32 -110.7(8) no . 14_665 .
C29 C28 C41 C33 -143.5(9) no . 14_665 .
C29 C28 C41 C42 -48.3(8) no . 14_665 14_665
C29 C28 C41 C43 -42.0(7) no . 14_665 11_555
C29 C28 C41 C44 -9.5(10) no . 14_665 11_555
C29 C28 C41 C45 78.9(9) no . 14_665 11_555
C41 C28 C29 C29 -24.7(7) no 14_665 . 8_665
C41 C28 C29 C30 34.8(10) no 14_665 . .
C41 C28 C29 C30 46.6(11) no 14_665 . 8_665
C41 C28 C29 C40 -33.7(8) no 14_665 . 14_665
C41 C28 C29 C41 119.5(6) no 14_665 . 11_555
C41 C28 C29 C42 82.5(6) no 14_665 . 11_555
C41 C28 C29 C43 62.7(7) no 14_665 . 14_665
C41 C28 C29 C44 3.5(4) no 14_665 . 11_555
C41 C28 C29 C44 109.9(7) no 14_665 . 14_665
C41 C28 C29 C45 -27.9(4) no 14_665 . 11_555
C41 C28 C29 C45 161.7(12) no 14_665 . 14_665
C29 C28 C44 C29 24.0(7) no . 14_665 8_665
C29 C28 C44 C29 -0.0(7) no . 14_665 .
C29 C28 C44 C30 45.6(8) no . 14_665 8_665
C29 C28 C44 C30 47.2(8) no . 14_665 .
C29 C28 C44 C31 107.2(9) no . 14_665 8_665
C29 C28 C44 C32 146.3(9) no . 14_665 8_665
C29 C28 C44 C41 -155.2(11) no . 14_665 11_555
C29 C28 C44 C42 101.8(10) no . 14_665 11_555
C29 C28 C44 C43 76.9(9) no . 14_665 14_665
C29 C28 C44 C43 70.4(8) no . 14_665 11_555
C44 C28 C29 C29 -134.6(12) no 14_665 . 8_665
C44 C28 C29 C30 -75.1(10) no 14_665 . .
C44 C28 C29 C30 -63.3(10) no 14_665 . 8_665
C44 C28 C29 C40 -143.7(10) no 14_665 . 14_665
C44 C28 C29 C41 9.6(5) no 14_665 . 11_555
C44 C28 C29 C42 -27.4(4) no 14_665 . 11_555
C44 C28 C29 C43 -47.2(6) no 14_665 . 14_665
C44 C28 C29 C44 -106.4(7) no 14_665 . 11_555
C44 C28 C29 C44 -0.0(3) no 14_665 . 14_665
C44 C28 C29 C45 -137.8(8) no 14_665 . 11_555
C44 C28 C29 C45 51.8(10) no 14_665 . 14_665
C29 C28 C45 C27 138.7(7) no . 11_555 8_665
C29 C28 C45 C29 0.0(5) no . 11_555 .
C29 C28 C45 C29 -2.5(6) no . 11_555 8_665
C29 C28 C45 C33 -128.0(8) no . 11_555 .
C29 C28 C45 C41 -92.8(10) no . 11_555 14_665
C29 C28 C45 C44 -56.7(9) no . 11_555 11_555
C29 C28 C45 C45 7.3(10) no . 11_555 14_665
C45 C28 C29 C29 3.2(8) no 11_555 . 8_665
C45 C28 C29 C30 62.7(11) no 11_555 . .
C45 C28 C29 C30 74.4(12) no 11_555 . 8_665
C45 C28 C29 C40 -5.9(6) no 11_555 . 14_665
C45 C28 C29 C41 147.4(8) no 11_555 . 11_555
C45 C28 C29 C42 110.3(7) no 11_555 . 11_555
C45 C28 C29 C43 90.6(8) no 11_555 . 14_665
C45 C28 C29 C44 31.3(6) no 11_555 . 11_555
C45 C28 C29 C44 137.8(8) no 11_555 . 14_665
C45 C28 C29 C45 0.0(4) no 11_555 . 11_555
C45 C28 C29 C45 -170.4(14) no 11_555 . 14_665
C29 C28 C45 C27 -137.5(9) no . 14_665 .
C29 C28 C45 C29 -3.4(9) no . 14_665 8_665
C29 C28 C45 C29 0.0(7) no . 14_665 .
C29 C28 C45 C33 117.1(10) no . 14_665 8_665
C29 C28 C45 C40 -19(2) no . 14_665 14_665
C29 C28 C45 C41 98.1(12) no . 14_665 11_555
C29 C28 C45 C44 63.1(11) no . 14_665 14_665
C29 C28 C45 C45 -10.0(15) no . 14_665 11_555
C45 C28 C29 C29 173.6(16) no 14_665 . 8_665
C45 C28 C29 C30 -126.9(15) no 14_665 . .
C45 C28 C29 C30 -115.2(16) no 14_665 . 8_665
C45 C28 C29 C40 164.5(18) no 14_665 . 14_665
C45 C28 C29 C41 -42.2(10) no 14_665 . 11_555
C45 C28 C29 C42 -79.3(12) no 14_665 . 11_555
C45 C28 C29 C43 -99.0(13) no 14_665 . 14_665
C45 C28 C29 C44 -158.2(13) no 14_665 . 11_555
C45 C28 C29 C44 -51.8(11) no 14_665 . 14_665
C45 C28 C29 C45 170.4(15) no 14_665 . 11_555
C45 C28 C29 C45 -0.0(7) no 14_665 . 14_665
C29 C28 C33 C32 -27.0(15) no 8_665 . .
C29 C28 C33 C32 -88.6(8) no 8_665 . 8_665
C29 C28 C33 C33 -126.7(9) no 8_665 . 8_665
C29 C28 C33 C40 47.3(7) no 8_665 . 14_665
C29 C28 C33 C41 14.5(8) no 8_665 . 14_665
C29 C28 C33 C45 32.7(6) no 8_665 . 11_555
C33 C28 C29 C29 130.3(11) no . 8_665 .
C33 C28 C29 C30 77.5(11) no . 8_665 8_665
C33 C28 C29 C30 68.3(12) no . 8_665 .
C33 C28 C29 C40 -60.8(10) no . 8_665 14_665
C33 C28 C29 C41 -16.5(9) no . 8_665 14_665
C33 C28 C29 C42 26.7(10) no . 8_665 14_665
C33 C28 C29 C43 48.3(11) no . 8_665 11_555
C33 C28 C29 C44 100.3(9) no . 8_665 14_665
C33 C28 C29 C44 -1.5(12) no . 8_665 11_555
C33 C28 C29 C45 134.9(14) no . 8_665 14_665
C33 C28 C29 C45 -54.3(9) no . 8_665 11_555
C29 C28 C33 C32 -40.6(18) no 8_665 8_665 8_665
C29 C28 C33 C32 30.7(13) no 8_665 8_665 .
C29 C28 C33 C33 68.6(13) no 8_665 8_665 .
C29 C28 C33 C40 62.2(12) no 8_665 8_665 14_665
C29 C28 C33 C41 -68.6(11) no 8_665 8_665 11_555
C29 C28 C33 C45 -80.0(11) no 8_665 8_665 14_665
C33 C28 C29 C29 91.6(15) no 8_665 8_665 .
C33 C28 C29 C30 38.8(16) no 8_665 8_665 8_665
C33 C28 C29 C30 29.5(17) no 8_665 8_665 .
C33 C28 C29 C40 -99.5(16) no 8_665 8_665 14_665
C33 C28 C29 C41 -55.2(13) no 8_665 8_665 14_665
C33 C28 C29 C42 -12.0(15) no 8_665 8_665 14_665
C33 C28 C29 C43 9.6(15) no 8_665 8_665 11_555
C33 C28 C29 C44 61.6(12) no 8_665 8_665 14_665
C33 C28 C29 C44 -40.2(15) no 8_665 8_665 11_555
C33 C28 C29 C45 96.2(15) no 8_665 8_665 14_665
C33 C28 C29 C45 -93.0(14) no 8_665 8_665 11_555
C29 C28 C40 C27 143.0(9) no 8_665 14_665 8_665
C29 C28 C40 C29 0.0(6) no 8_665 14_665 8_665
C29 C28 C40 C29 5.7(8) no 8_665 14_665 .
C29 C28 C40 C33 -113.1(10) no 8_665 14_665 8_665
C29 C28 C40 C33 -117.4(7) no 8_665 14_665 .
C29 C28 C40 C41 -64.9(11) no 8_665 14_665 14_665
C29 C28 C40 C44 -40.9(8) no 8_665 14_665 11_555
C29 C28 C40 C45 19.0(19) no 8_665 14_665 14_665
C40 C28 C29 C29 -168.9(15) no 14_665 8_665 .
C40 C28 C29 C30 138.4(13) no 14_665 8_665 8_665
C40 C28 C29 C30 129.1(14) no 14_665 8_665 .
C40 C28 C29 C40 0.0(6) no 14_665 8_665 14_665
C40 C28 C29 C41 44.3(10) no 14_665 8_665 14_665
C40 C28 C29 C42 87.5(12) no 14_665 8_665 14_665
C40 C28 C29 C43 109.1(12) no 14_665 8_665 11_555
C40 C28 C29 C44 161.1(13) no 14_665 8_665 14_665
C40 C28 C29 C44 59.3(12) no 14_665 8_665 11_555
C40 C28 C29 C45 -164.3(17) no 14_665 8_665 14_665
C40 C28 C29 C45 6.5(8) no 14_665 8_665 11_555
C29 C28 C41 C29 -17.6(5) no 8_665 11_555 .
C29 C28 C41 C30 15.4(6) no 8_665 11_555 8_665
C29 C28 C41 C31 52.9(8) no 8_665 11_555 8_665
C29 C28 C41 C32 104.1(7) no 8_665 11_555 8_665
C29 C28 C41 C33 127.8(9) no 8_665 11_555 8_665
C29 C28 C41 C42 41.5(9) no 8_665 11_555 11_555
C29 C28 C41 C43 35.1(7) no 8_665 11_555 14_665
C29 C28 C41 C44 0.7(11) no 8_665 11_555 14_665
C29 C28 C41 C45 -71.8(10) no 8_665 11_555 14_665
C41 C28 C29 C29 29.8(8) no 11_555 8_665 .
C41 C28 C29 C30 -23.0(9) no 11_555 8_665 8_665
C41 C28 C29 C30 -32.3(10) no 11_555 8_665 .
C41 C28 C29 C40 -161.4(13) no 11_555 8_665 14_665
C41 C28 C29 C41 -117.0(7) no 11_555 8_665 14_665
C41 C28 C29 C42 -73.9(7) no 11_555 8_665 14_665
C41 C28 C29 C43 -52.3(8) no 11_555 8_665 11_555
C41 C28 C29 C44 -0.3(4) no 11_555 8_665 14_665
C41 C28 C29 C44 -102.1(8) no 11_555 8_665 11_555
C41 C28 C29 C45 34.3(6) no 11_555 8_665 14_665
C41 C28 C29 C45 -154.9(10) no 11_555 8_665 11_555
C29 C28 C41 C29 0.0(5) no 8_665 14_665 8_665
C29 C28 C41 C30 -38.4(6) no 8_665 14_665 .
C29 C28 C41 C31 -76.2(7) no 8_665 14_665 .
C29 C28 C41 C32 -127.7(8) no 8_665 14_665 .
C29 C28 C41 C33 -160.5(9) no 8_665 14_665 .
C29 C28 C41 C42 -65.3(7) no 8_665 14_665 14_665
C29 C28 C41 C43 -59.0(7) no 8_665 14_665 11_555
C29 C28 C41 C44 -26.5(9) no 8_665 14_665 11_555
C29 C28 C41 C45 61.9(8) no 8_665 14_665 11_555
C41 C28 C29 C29 146.8(11) no 14_665 8_665 .
C41 C28 C29 C30 94.0(9) no 14_665 8_665 8_665
C41 C28 C29 C30 84.7(10) no 14_665 8_665 .
C41 C28 C29 C40 -44.3(9) no 14_665 8_665 14_665
C41 C28 C29 C41 0.0(4) no 14_665 8_665 14_665
C41 C28 C29 C42 43.1(5) no 14_665 8_665 14_665
C41 C28 C29 C43 64.8(7) no 14_665 8_665 11_555
C41 C28 C29 C44 116.8(7) no 14_665 8_665 14_665
C41 C28 C29 C44 15.0(5) no 14_665 8_665 11_555
C41 C28 C29 C45 151.4(10) no 14_665 8_665 14_665
C41 C28 C29 C45 -37.8(6) no 14_665 8_665 11_555
C29 C28 C44 C29 0.0(5) no 8_665 14_665 8_665
C29 C28 C44 C29 -24.0(6) no 8_665 14_665 .
C29 C28 C44 C30 21.6(7) no 8_665 14_665 8_665
C29 C28 C44 C30 23.1(6) no 8_665 14_665 .
C29 C28 C44 C31 83.2(8) no 8_665 14_665 8_665
C29 C28 C44 C32 122.3(7) no 8_665 14_665 8_665
C29 C28 C44 C41 -179.2(10) no 8_665 14_665 11_555
C29 C28 C44 C42 77.8(9) no 8_665 14_665 11_555
C29 C28 C44 C43 52.8(7) no 8_665 14_665 14_665
C29 C28 C44 C43 46.4(6) no 8_665 14_665 11_555
C44 C28 C29 C29 30.0(6) no 14_665 8_665 .
C44 C28 C29 C30 -22.8(7) no 14_665 8_665 8_665
C44 C28 C29 C30 -32.0(8) no 14_665 8_665 .
C44 C28 C29 C40 -161.1(11) no 14_665 8_665 14_665
C44 C28 C29 C41 -116.8(6) no 14_665 8_665 14_665
C44 C28 C29 C42 -73.6(5) no 14_665 8_665 14_665
C44 C28 C29 C43 -52.0(5) no 14_665 8_665 11_555
C44 C28 C29 C44 0.00(18) no 14_665 8_665 14_665
C44 C28 C29 C44 -101.8(7) no 14_665 8_665 11_555
C44 C28 C29 C45 34.6(7) no 14_665 8_665 14_665
C44 C28 C29 C45 -154.6(9) no 14_665 8_665 11_555
C29 C28 C45 C27 141.2(8) no 8_665 11_555 8_665
C29 C28 C45 C29 2.5(8) no 8_665 11_555 .
C29 C28 C45 C29 0.0(7) no 8_665 11_555 8_665
C29 C28 C45 C33 -125.4(8) no 8_665 11_555 .
C29 C28 C45 C41 -90.3(10) no 8_665 11_555 14_665
C29 C28 C45 C44 -54.2(9) no 8_665 11_555 11_555
C29 C28 C45 C45 9.8(14) no 8_665 11_555 14_665
C45 C28 C29 C29 -175.4(14) no 11_555 8_665 .
C45 C28 C29 C30 131.8(13) no 11_555 8_665 8_665
C45 C28 C29 C30 122.6(13) no 11_555 8_665 .
C45 C28 C29 C40 -6.5(7) no 11_555 8_665 14_665
C45 C28 C29 C41 37.8(7) no 11_555 8_665 14_665
C45 C28 C29 C42 81.0(9) no 11_555 8_665 14_665
C45 C28 C29 C43 102.6(10) no 11_555 8_665 11_555
C45 C28 C29 C44 154.6(10) no 11_555 8_665 14_665
C45 C28 C29 C44 52.8(9) no 11_555 8_665 11_555
C45 C28 C29 C45 -170.8(14) no 11_555 8_665 14_665
C45 C28 C29 C45 0.0(5) no 11_555 8_665 11_555
C29 C28 C45 C27 -134.1(8) no 8_665 14_665 .
C29 C28 C45 C29 0.0(5) no 8_665 14_665 8_665
C29 C28 C45 C29 3.4(7) no 8_665 14_665 .
C29 C28 C45 C33 120.5(9) no 8_665 14_665 8_665
C29 C28 C45 C40 -15.9(16) no 8_665 14_665 14_665
C29 C28 C45 C41 101.5(10) no 8_665 14_665 11_555
C29 C28 C45 C44 66.5(12) no 8_665 14_665 14_665
C29 C28 C45 C45 -6.6(10) no 8_665 14_665 11_555
C45 C28 C29 C29 -4.6(10) no 14_665 8_665 .
C45 C28 C29 C30 -57.4(12) no 14_665 8_665 8_665
C45 C28 C29 C30 -66.7(13) no 14_665 8_665 .
C45 C28 C29 C40 164.3(17) no 14_665 8_665 14_665
C45 C28 C29 C41 -151.4(11) no 14_665 8_665 14_665
C45 C28 C29 C42 -108.2(10) no 14_665 8_665 14_665
C45 C28 C29 C43 -86.6(11) no 14_665 8_665 11_555
C45 C28 C29 C44 -34.6(8) no 14_665 8_665 14_665
C45 C28 C29 C44 -136.4(11) no 14_665 8_665 11_555
C45 C28 C29 C45 0.0(5) no 14_665 8_665 14_665
C45 C28 C29 C45 170.8(14) no 14_665 8_665 11_555
C33 C28 C33 C32 -109.2(14) no . 8_665 8_665
C33 C28 C33 C32 -37.9(8) no . 8_665 .
C33 C28 C33 C33 0.0(7) no . 8_665 .
C33 C28 C33 C40 -6.4(13) no . 8_665 14_665
C33 C28 C33 C41 -137.2(10) no . 8_665 11_555
C33 C28 C33 C45 -148.6(12) no . 8_665 14_665
C33 C28 C33 C32 99.7(14) no 8_665 . .
C33 C28 C33 C32 38.1(8) no 8_665 . 8_665
C33 C28 C33 C33 -0.0(7) no 8_665 . 8_665
C33 C28 C33 C40 174.0(12) no 8_665 . 14_665
C33 C28 C33 C41 141.2(11) no 8_665 . 14_665
C33 C28 C33 C45 159.4(11) no 8_665 . 11_555
C33 C28 C40 C27 -99.5(7) no . 14_665 8_665
C33 C28 C40 C29 117.4(7) no . 14_665 8_665
C33 C28 C40 C29 123.2(7) no . 14_665 .
C33 C28 C40 C33 4.4(9) no . 14_665 8_665
C33 C28 C40 C33 0.0(5) no . 14_665 .
C33 C28 C40 C41 52.6(11) no . 14_665 14_665
C33 C28 C40 C44 76.5(9) no . 14_665 11_555
C33 C28 C40 C45 136.4(18) no . 14_665 14_665
C40 C28 C33 C32 -74.2(14) no 14_665 . .
C40 C28 C33 C32 -135.9(10) no 14_665 . 8_665
C40 C28 C33 C33 -174.0(12) no 14_665 . 8_665
C40 C28 C33 C40 0.0(6) no 14_665 . 14_665
C40 C28 C33 C41 -32.8(9) no 14_665 . 14_665
C40 C28 C33 C45 -14.6(7) no 14_665 . 11_555
C33 C28 C41 C29 -118.3(9) no . 11_555 .
C33 C28 C41 C30 -85.3(8) no . 11_555 8_665
C33 C28 C41 C31 -47.8(9) no . 11_555 8_665
C33 C28 C41 C32 3.4(8) no . 11_555 8_665
C33 C28 C41 C33 27.1(6) no . 11_555 8_665
C33 C28 C41 C42 -59.2(10) no . 11_555 11_555
C33 C28 C41 C43 -65.6(8) no . 11_555 14_665
C33 C28 C41 C44 -100.0(11) no . 11_555 14_665
C33 C28 C41 C45 -172.5(14) no . 11_555 14_665
C41 C28 C33 C32 59.0(13) no 11_555 . .
C41 C28 C33 C32 -2.6(6) no 11_555 . 8_665
C41 C28 C33 C33 -40.7(8) no 11_555 . 8_665
C41 C28 C33 C40 133.3(10) no 11_555 . 14_665
C41 C28 C33 C41 100.5(7) no 11_555 . 14_665
C41 C28 C33 C45 118.6(7) no 11_555 . 11_555
C33 C28 C41 C29 160.5(10) no . 14_665 8_665
C33 C28 C41 C30 122.1(8) no . 14_665 .
C33 C28 C41 C31 84.3(8) no . 14_665 .
C33 C28 C41 C32 32.8(7) no . 14_665 .
C33 C28 C41 C33 0.0(6) no . 14_665 .
C33 C28 C41 C42 95.2(8) no . 14_665 14_665
C33 C28 C41 C43 101.6(8) no . 14_665 11_555
C33 C28 C41 C44 134.0(11) no . 14_665 11_555
C33 C28 C41 C45 -137.6(11) no . 14_665 11_555
C41 C28 C33 C32 -41.5(9) no 14_665 . .
C41 C28 C33 C32 -103.1(5) no 14_665 . 8_665
C41 C28 C33 C33 -141.2(9) no 14_665 . 8_665
C41 C28 C33 C40 32.8(7) no 14_665 . 14_665
C41 C28 C33 C41 -0.0(3) no 14_665 . 14_665
C41 C28 C33 C45 18.2(5) no 14_665 . 11_555
C33 C28 C44 C29 -96.3(9) no . 14_665 8_665
C33 C28 C44 C29 -120.3(10) no . 14_665 .
C33 C28 C44 C30 -74.7(9) no . 14_665 8_665
C33 C28 C44 C30 -73.1(9) no . 14_665 .
C33 C28 C44 C31 -13.1(10) no . 14_665 8_665
C33 C28 C44 C32 26.0(8) no . 14_665 8_665
C33 C28 C44 C41 84.5(10) no . 14_665 11_555
C33 C28 C44 C42 -18.5(11) no . 14_665 11_555
C33 C28 C44 C43 -43.4(10) no . 14_665 14_665
C33 C28 C44 C43 -49.9(9) no . 14_665 11_555
C44 C28 C33 C32 39.1(14) no 14_665 . .
C44 C28 C33 C32 -22.5(6) no 14_665 . 8_665
C44 C28 C33 C33 -60.7(8) no 14_665 . 8_665
C44 C28 C33 C40 113.3(9) no 14_665 . 14_665
C44 C28 C33 C41 80.5(7) no 14_665 . 14_665
C44 C28 C33 C45 98.7(6) no 14_665 . 11_555
C33 C28 C45 C27 -93.3(6) no . 11_555 8_665
C33 C28 C45 C29 128.0(8) no . 11_555 .
C33 C28 C45 C29 125.4(7) no . 11_555 8_665
C33 C28 C45 C33 0.0(5) no . 11_555 .
C33 C28 C45 C41 35.1(10) no . 11_555 14_665
C33 C28 C45 C44 71.2(9) no . 11_555 11_555
C33 C28 C45 C45 135.2(15) no . 11_555 14_665
C45 C28 C33 C32 -59.6(12) no 11_555 . .
C45 C28 C33 C32 -121.2(6) no 11_555 . 8_665
C45 C28 C33 C33 -159.4(9) no 11_555 . 8_665
C45 C28 C33 C40 14.6(5) no 11_555 . 14_665
C45 C28 C33 C41 -18.2(5) no 11_555 . 14_665
C45 C28 C33 C45 0.0(4) no 11_555 . 11_555
C33 C28 C45 C27 135(2) no . 14_665 .
C33 C28 C45 C29 -90.9(17) no . 14_665 8_665
C33 C28 C45 C29 -87.5(18) no . 14_665 .
C33 C28 C45 C33 29.6(13) no . 14_665 8_665
C33 C28 C45 C40 -107(3) no . 14_665 14_665
C33 C28 C45 C41 11(3) no . 14_665 11_555
C33 C28 C45 C44 -24(3) no . 14_665 14_665
C33 C28 C45 C45 -97.5(19) no . 14_665 11_555
C45 C28 C33 C32 53(3) no 14_665 . .
C45 C28 C33 C32 -8.8(19) no 14_665 . 8_665
C45 C28 C33 C33 -46.9(19) no 14_665 . 8_665
C45 C28 C33 C40 127(2) no 14_665 . 14_665
C45 C28 C33 C41 94.3(18) no 14_665 . 14_665
C45 C28 C33 C45 112.5(19) no 14_665 . 11_555
C33 C28 C40 C27 -103.9(10) no 8_665 14_665 8_665
C33 C28 C40 C29 113.1(10) no 8_665 14_665 8_665
C33 C28 C40 C29 118.8(12) no 8_665 14_665 .
C33 C28 C40 C33 0.0(6) no 8_665 14_665 8_665
C33 C28 C40 C33 -4.4(9) no 8_665 14_665 .
C33 C28 C40 C41 48.2(16) no 8_665 14_665 14_665
C33 C28 C40 C44 72.2(13) no 8_665 14_665 11_555
C33 C28 C40 C45 132(3) no 8_665 14_665 14_665
C40 C28 C33 C32 -102.8(15) no 14_665 8_665 8_665
C40 C28 C33 C32 -31.5(13) no 14_665 8_665 .
C40 C28 C33 C33 6.4(13) no 14_665 8_665 .
C40 C28 C33 C40 0.0(7) no 14_665 8_665 14_665
C40 C28 C33 C41 -130.8(13) no 14_665 8_665 11_555
C40 C28 C33 C45 -142.2(18) no 14_665 8_665 14_665
C33 C28 C41 C29 -145.4(10) no 8_665 11_555 .
C33 C28 C41 C30 -112.4(8) no 8_665 11_555 8_665
C33 C28 C41 C31 -74.9(8) no 8_665 11_555 8_665
C33 C28 C41 C32 -23.7(8) no 8_665 11_555 8_665
C33 C28 C41 C33 0.0(6) no 8_665 11_555 8_665
C33 C28 C41 C42 -86.3(9) no 8_665 11_555 11_555
C33 C28 C41 C43 -92.7(8) no 8_665 11_555 14_665
C33 C28 C41 C44 -127.1(12) no 8_665 11_555 14_665
C33 C28 C41 C45 160.4(14) no 8_665 11_555 14_665
C41 C28 C33 C32 28.1(10) no 11_555 8_665 8_665
C41 C28 C33 C32 99.4(6) no 11_555 8_665 .
C41 C28 C33 C33 137.2(8) no 11_555 8_665 .
C41 C28 C33 C40 130.8(11) no 11_555 8_665 14_665
C41 C28 C33 C41 0.0(4) no 11_555 8_665 11_555
C41 C28 C33 C45 -11.4(8) no 11_555 8_665 14_665
C33 C28 C41 C29 136.2(9) no 8_665 14_665 8_665
C33 C28 C41 C30 97.7(8) no 8_665 14_665 .
C33 C28 C41 C31 60.0(8) no 8_665 14_665 .
C33 C28 C41 C32 8.4(8) no 8_665 14_665 .
C33 C28 C41 C33 -24.4(6) no 8_665 14_665 .
C33 C28 C41 C42 70.8(8) no 8_665 14_665 14_665
C33 C28 C41 C43 77.2(8) no 8_665 14_665 11_555
C33 C28 C41 C44 109.7(10) no 8_665 14_665 11_555
C33 C28 C41 C45 -161.9(12) no 8_665 14_665 11_555
C41 C28 C33 C32 -77.7(11) no 14_665 8_665 8_665
C41 C28 C33 C32 -6.4(6) no 14_665 8_665 .
C41 C28 C33 C33 31.5(7) no 14_665 8_665 .
C41 C28 C33 C40 25.0(8) no 14_665 8_665 14_665
C41 C28 C33 C41 -105.8(5) no 14_665 8_665 11_555
C41 C28 C33 C45 -117.2(10) no 14_665 8_665 14_665
C33 C28 C44 C29 -131.6(10) no 8_665 14_665 8_665
C33 C28 C44 C29 -155.6(11) no 8_665 14_665 .
C33 C28 C44 C30 -110.0(8) no 8_665 14_665 8_665
C33 C28 C44 C30 -108.5(8) no 8_665 14_665 .
C33 C28 C44 C31 -48.4(9) no 8_665 14_665 8_665
C33 C28 C44 C32 -9.3(8) no 8_665 14_665 8_665
C33 C28 C44 C41 49.2(9) no 8_665 14_665 11_555
C33 C28 C44 C42 -53.8(10) no 8_665 14_665 11_555
C33 C28 C44 C43 -78.7(9) no 8_665 14_665 14_665
C33 C28 C44 C43 -85.2(8) no 8_665 14_665 11_555
C44 C28 C33 C32 12.4(10) no 14_665 8_665 8_665
C44 C28 C33 C32 83.7(5) no 14_665 8_665 .
C44 C28 C33 C33 121.6(7) no 14_665 8_665 .
C44 C28 C33 C40 115.2(11) no 14_665 8_665 14_665
C44 C28 C33 C41 -15.6(3) no 14_665 8_665 11_555
C44 C28 C33 C45 -27.1(7) no 14_665 8_665 14_665
C33 C28 C45 C27 -108.3(10) no 8_665 11_555 8_665
C33 C28 C45 C29 113.0(10) no 8_665 11_555 .
C33 C28 C45 C29 110.5(10) no 8_665 11_555 8_665
C33 C28 C45 C33 -14.9(8) no 8_665 11_555 .
C33 C28 C45 C41 20.2(14) no 8_665 11_555 14_665
C33 C28 C45 C44 56.3(13) no 8_665 11_555 11_555
C33 C28 C45 C45 120.3(17) no 8_665 11_555 14_665
C45 C28 C33 C32 -86.7(14) no 11_555 8_665 8_665
C45 C28 C33 C32 -15.4(11) no 11_555 8_665 .
C45 C28 C33 C33 22.5(11) no 11_555 8_665 .
C45 C28 C33 C40 16.1(6) no 11_555 8_665 14_665
C45 C28 C33 C41 -114.7(9) no 11_555 8_665 11_555
C45 C28 C33 C45 -126.1(14) no 11_555 8_665 14_665
C33 C28 C45 C27 105.5(10) no 8_665 14_665 .
C33 C28 C45 C29 -120.5(10) no 8_665 14_665 8_665
C33 C28 C45 C29 -117.1(9) no 8_665 14_665 .
C33 C28 C45 C33 -0.0(6) no 8_665 14_665 8_665
C33 C28 C45 C40 -136(3) no 8_665 14_665 14_665
C33 C28 C45 C41 -19.0(14) no 8_665 14_665 11_555
C33 C28 C45 C44 -54.0(15) no 8_665 14_665 14_665
C33 C28 C45 C45 -127.1(16) no 8_665 14_665 11_555
C45 C28 C33 C32 39.5(15) no 14_665 8_665 8_665
C45 C28 C33 C32 110.8(11) no 14_665 8_665 .
C45 C28 C33 C33 148.6(11) no 14_665 8_665 .
C45 C28 C33 C40 142.2(17) no 14_665 8_665 14_665
C45 C28 C33 C41 11.4(9) no 14_665 8_665 11_555
C45 C28 C33 C45 0.0(5) no 14_665 8_665 14_665
C40 C28 C41 C29 -38.9(17) no 14_665 11_555 .
C40 C28 C41 C30 -5.9(19) no 14_665 11_555 8_665
C40 C28 C41 C31 32(2) no 14_665 11_555 8_665
C40 C28 C41 C32 82.8(19) no 14_665 11_555 8_665
C40 C28 C41 C33 107(2) no 14_665 11_555 8_665
C40 C28 C41 C42 20(3) no 14_665 11_555 11_555
C40 C28 C41 C43 14(2) no 14_665 11_555 14_665
C40 C28 C41 C44 -21(3) no 14_665 11_555 14_665
C40 C28 C41 C45 -93(2) no 14_665 11_555 14_665
C41 C28 C40 C27 169.4(14) no 11_555 14_665 8_665
C41 C28 C40 C29 26.4(19) no 11_555 14_665 8_665
C41 C28 C40 C29 32.1(14) no 11_555 14_665 .
C41 C28 C40 C33 -86.7(19) no 11_555 14_665 8_665
C41 C28 C40 C33 -91.0(17) no 11_555 14_665 .
C41 C28 C40 C41 -38(3) no 11_555 14_665 14_665
C41 C28 C40 C44 -14(3) no 11_555 14_665 11_555
C41 C28 C40 C45 45.4(11) no 11_555 14_665 14_665
C40 C28 C41 C29 -86.2(15) no 14_665 14_665 8_665
C40 C28 C41 C30 -124.6(15) no 14_665 14_665 .
C40 C28 C41 C31 -162.4(14) no 14_665 14_665 .
C40 C28 C41 C32 146.1(15) no 14_665 14_665 .
C40 C28 C41 C33 113.3(15) no 14_665 14_665 .
C40 C28 C41 C42 -151.5(15) no 14_665 14_665 14_665
C40 C28 C41 C43 -145.1(14) no 14_665 14_665 11_555
C40 C28 C41 C44 -112.7(16) no 14_665 14_665 11_555
C40 C28 C41 C45 -24.3(11) no 14_665 14_665 11_555
C41 C28 C40 C27 -152.1(14) no 14_665 14_665 8_665
C41 C28 C40 C29 64.9(10) no 14_665 14_665 8_665
C41 C28 C40 C29 70.6(13) no 14_665 14_665 .
C41 C28 C40 C33 -48.2(16) no 14_665 14_665 8_665
C41 C28 C40 C33 -52.6(11) no 14_665 14_665 .
C41 C28 C40 C41 -0.0(4) no 14_665 14_665 14_665
C41 C28 C40 C44 24.0(6) no 14_665 14_665 11_555
C41 C28 C40 C45 84(3) no 14_665 14_665 14_665
C40 C28 C44 C29 -16.9(11) no 14_665 14_665 8_665
C40 C28 C44 C29 -41.0(12) no 14_665 14_665 .
C40 C28 C44 C30 4.7(14) no 14_665 14_665 8_665
C40 C28 C44 C30 6.2(13) no 14_665 14_665 .
C40 C28 C44 C31 66.2(15) no 14_665 14_665 8_665
C40 C28 C44 C32 105.4(14) no 14_665 14_665 8_665
C40 C28 C44 C41 163.8(17) no 14_665 14_665 11_555
C40 C28 C44 C42 60.8(15) no 14_665 14_665 11_555
C40 C28 C44 C43 35.9(15) no 14_665 14_665 14_665
C40 C28 C44 C43 29.4(14) no 14_665 14_665 11_555
C44 C28 C40 C27 161.9(7) no 14_665 14_665 8_665
C44 C28 C40 C29 18.9(11) no 14_665 14_665 8_665
C44 C28 C40 C29 24.6(6) no 14_665 14_665 .
C44 C28 C40 C33 -94.2(13) no 14_665 14_665 8_665
C44 C28 C40 C33 -98.6(10) no 14_665 14_665 .
C44 C28 C40 C41 -46.0(17) no 14_665 14_665 14_665
C44 C28 C40 C44 -22.0(15) no 14_665 14_665 11_555
C44 C28 C40 C45 37.9(10) no 14_665 14_665 14_665
C40 C28 C45 C27 -118(2) no 14_665 14_665 .
C40 C28 C45 C29 15.9(16) no 14_665 14_665 8_665
C40 C28 C45 C29 19(2) no 14_665 14_665 .
C40 C28 C45 C33 136(3) no 14_665 14_665 8_665
C40 C28 C45 C40 0.0(7) no 14_665 14_665 14_665
C40 C28 C45 C41 117.4(19) no 14_665 14_665 11_555
C40 C28 C45 C44 82(3) no 14_665 14_665 14_665
C40 C28 C45 C45 9.3(10) no 14_665 14_665 11_555
C45 C28 C40 C27 124.0(16) no 14_665 14_665 8_665
C45 C28 C40 C29 -19(2) no 14_665 14_665 8_665
C45 C28 C40 C29 -13.3(14) no 14_665 14_665 .
C45 C28 C40 C33 -132(3) no 14_665 14_665 8_665
C45 C28 C40 C33 -136.4(19) no 14_665 14_665 .
C45 C28 C40 C41 -84(3) no 14_665 14_665 14_665
C45 C28 C40 C44 -60(3) no 14_665 14_665 11_555
C45 C28 C40 C45 -0.0(6) no 14_665 14_665 14_665
C41 C28 C41 C29 66.5(6) no 11_555 14_665 8_665
C41 C28 C41 C30 28.0(6) no 11_555 14_665 .
C41 C28 C41 C31 -9.7(8) no 11_555 14_665 .
C41 C28 C41 C32 -61.3(7) no 11_555 14_665 .
C41 C28 C41 C33 -94.1(8) no 11_555 14_665 .
C41 C28 C41 C42 1.1(8) no 11_555 14_665 14_665
C41 C28 C41 C43 7.5(7) no 11_555 14_665 11_555
C41 C28 C41 C44 39.9(11) no 11_555 14_665 11_555
C41 C28 C41 C45 128.4(11) no 11_555 14_665 11_555
C41 C28 C41 C29 -60.4(5) no 14_665 11_555 .
C41 C28 C41 C30 -27.4(6) no 14_665 11_555 8_665
C41 C28 C41 C31 10.2(8) no 14_665 11_555 8_665
C41 C28 C41 C32 61.4(7) no 14_665 11_555 8_665
C41 C28 C41 C33 85.1(7) no 14_665 11_555 8_665
C41 C28 C41 C42 -1.2(9) no 14_665 11_555 11_555
C41 C28 C41 C43 -7.6(7) no 14_665 11_555 14_665
C41 C28 C41 C44 -42.0(12) no 14_665 11_555 14_665
C41 C28 C41 C45 -114.5(11) no 14_665 11_555 14_665
C41 C28 C45 C27 170.4(11) no 11_555 11_555 8_665
C41 C28 C45 C29 31.7(7) no 11_555 11_555 .
C41 C28 C45 C29 29.2(11) no 11_555 11_555 8_665
C41 C28 C45 C33 -96.2(11) no 11_555 11_555 .
C41 C28 C45 C41 -61.1(14) no 11_555 11_555 14_665
C41 C28 C45 C44 -25.0(14) no 11_555 11_555 11_555
C41 C28 C45 C45 39.0(7) no 11_555 11_555 14_665
C45 C28 C41 C29 -36.2(9) no 11_555 11_555 .
C45 C28 C41 C30 -3.2(11) no 11_555 11_555 8_665
C45 C28 C41 C31 34.3(13) no 11_555 11_555 8_665
C45 C28 C41 C32 85.5(11) no 11_555 11_555 8_665
C45 C28 C41 C33 109.2(12) no 11_555 11_555 8_665
C45 C28 C41 C42 23.0(13) no 11_555 11_555 11_555
C45 C28 C41 C43 16.6(12) no 11_555 11_555 14_665
C45 C28 C41 C44 -17.9(16) no 11_555 11_555 14_665
C45 C28 C41 C45 -90.4(14) no 11_555 11_555 14_665
C41 C28 C45 C27 124.4(9) no 11_555 14_665 .
C41 C28 C45 C29 -101.5(10) no 11_555 14_665 8_665
C41 C28 C45 C29 -98.1(11) no 11_555 14_665 .
C41 C28 C45 C33 19.0(14) no 11_555 14_665 8_665
C41 C28 C45 C40 -117.4(18) no 11_555 14_665 14_665
C41 C28 C45 C41 0.0(5) no 11_555 14_665 11_555
C41 C28 C45 C44 -35.0(8) no 11_555 14_665 14_665
C41 C28 C45 C45 -108.1(14) no 11_555 14_665 11_555
C45 C28 C41 C29 54.2(11) no 14_665 11_555 .
C45 C28 C41 C30 87.2(12) no 14_665 11_555 8_665
C45 C28 C41 C31 124.7(13) no 14_665 11_555 8_665
C45 C28 C41 C32 175.9(13) no 14_665 11_555 8_665
C45 C28 C41 C33 -160.4(15) no 14_665 11_555 8_665
C45 C28 C41 C42 113.4(13) no 14_665 11_555 11_555
C45 C28 C41 C43 107.0(12) no 14_665 11_555 14_665
C45 C28 C41 C44 72.5(14) no 14_665 11_555 14_665
C45 C28 C41 C45 0.0(9) no 14_665 11_555 14_665
C41 C28 C44 C29 -41.1(4) no 14_665 14_665 8_665
C41 C28 C44 C29 -65.1(5) no 14_665 14_665 .
C41 C28 C44 C30 -19.5(5) no 14_665 14_665 8_665
C41 C28 C44 C30 -17.9(5) no 14_665 14_665 .
C41 C28 C44 C31 42.1(7) no 14_665 14_665 8_665
C41 C28 C44 C32 81.3(5) no 14_665 14_665 8_665
C41 C28 C44 C41 139.7(9) no 14_665 14_665 11_555
C41 C28 C44 C42 36.7(8) no 14_665 14_665 11_555
C41 C28 C44 C43 11.8(6) no 14_665 14_665 14_665
C41 C28 C44 C43 5.3(5) no 14_665 14_665 11_555
C44 C28 C41 C29 53.5(4) no 14_665 14_665 8_665
C44 C28 C41 C30 15.0(4) no 14_665 14_665 .
C44 C28 C41 C31 -22.7(6) no 14_665 14_665 .
C44 C28 C41 C32 -74.2(5) no 14_665 14_665 .
C44 C28 C41 C33 -107.0(7) no 14_665 14_665 .
C44 C28 C41 C42 -11.9(6) no 14_665 14_665 14_665
C44 C28 C41 C43 -5.5(5) no 14_665 14_665 11_555
C44 C28 C41 C44 27.0(9) no 14_665 14_665 11_555
C44 C28 C41 C45 115.4(9) no 14_665 14_665 11_555
C41 C28 C45 C27 -128.4(10) no 14_665 11_555 8_665
C41 C28 C45 C29 92.8(10) no 14_665 11_555 .
C41 C28 C45 C29 90.3(10) no 14_665 11_555 8_665
C41 C28 C45 C33 -35.1(10) no 14_665 11_555 .
C41 C28 C45 C41 -0.0(5) no 14_665 11_555 14_665
C41 C28 C45 C44 36.1(7) no 14_665 11_555 11_555
C41 C28 C45 C45 100.1(15) no 14_665 11_555 14_665
C45 C28 C41 C29 -61.9(10) no 11_555 14_665 8_665
C45 C28 C41 C30 -100.3(10) no 11_555 14_665 .
C45 C28 C41 C31 -138.1(11) no 11_555 14_665 .
C45 C28 C41 C32 170.4(12) no 11_555 14_665 .
C45 C28 C41 C33 137.6(12) no 11_555 14_665 .
C45 C28 C41 C42 -127.2(11) no 11_555 14_665 14_665
C45 C28 C41 C43 -120.9(11) no 11_555 14_665 11_555
C45 C28 C41 C44 -88.4(12) no 11_555 14_665 11_555
C45 C28 C41 C45 -0.0(8) no 11_555 14_665 11_555
C41 C28 C45 C27 -157.2(13) no 14_665 14_665 .
C41 C28 C45 C29 -23.1(8) no 14_665 14_665 8_665
C41 C28 C45 C29 -19.7(13) no 14_665 14_665 .
C41 C28 C45 C33 97.4(12) no 14_665 14_665 8_665
C41 C28 C45 C40 -39.0(11) no 14_665 14_665 14_665
C41 C28 C45 C41 78.4(14) no 14_665 14_665 11_555
C41 C28 C45 C44 43.4(18) no 14_665 14_665 14_665
C41 C28 C45 C45 -29.7(5) no 14_665 14_665 11_555
C45 C28 C41 C29 31.0(12) no 14_665 14_665 8_665
C45 C28 C41 C30 -7.5(13) no 14_665 14_665 .
C45 C28 C41 C31 -45.2(14) no 14_665 14_665 .
C45 C28 C41 C32 -96.8(14) no 14_665 14_665 .
C45 C28 C41 C33 -129.6(16) no 14_665 14_665 .
C45 C28 C41 C42 -34.4(15) no 14_665 14_665 14_665
C45 C28 C41 C43 -28.0(14) no 14_665 14_665 11_555
C45 C28 C41 C44 4.4(17) no 14_665 14_665 11_555
C45 C28 C41 C45 92.9(15) no 14_665 14_665 11_555
C44 C28 C45 C27 164.4(7) no 14_665 11_555 8_665
C44 C28 C45 C29 25.7(3) no 14_665 11_555 .
C44 C28 C45 C29 23.2(7) no 14_665 11_555 8_665
C44 C28 C45 C33 -102.3(7) no 14_665 11_555 .
C44 C28 C45 C41 -67.1(10) no 14_665 11_555 14_665
C44 C28 C45 C44 -31.0(10) no 14_665 11_555 11_555
C44 C28 C45 C45 33.0(8) no 14_665 11_555 14_665
C45 C28 C44 C29 -16.5(5) no 11_555 14_665 8_665
C45 C28 C44 C29 -40.5(6) no 11_555 14_665 .
C45 C28 C44 C30 5.1(8) no 11_555 14_665 8_665
C45 C28 C44 C30 6.6(8) no 11_555 14_665 .
C45 C28 C44 C31 66.7(9) no 11_555 14_665 8_665
C45 C28 C44 C32 105.8(8) no 11_555 14_665 8_665
C45 C28 C44 C41 164.3(11) no 11_555 14_665 11_555
C45 C28 C44 C42 61.3(10) no 11_555 14_665 11_555
C45 C28 C44 C43 36.4(9) no 11_555 14_665 14_665
C45 C28 C44 C43 29.9(8) no 11_555 14_665 11_555
C44 C28 C45 C27 159.4(9) no 14_665 14_665 .
C44 C28 C45 C29 -66.5(11) no 14_665 14_665 8_665
C44 C28 C45 C29 -63.1(9) no 14_665 14_665 .
C44 C28 C45 C33 54.0(14) no 14_665 14_665 8_665
C44 C28 C45 C40 -82(3) no 14_665 14_665 14_665
C44 C28 C45 C41 35.0(7) no 14_665 14_665 11_555
C44 C28 C45 C44 0.0(4) no 14_665 14_665 14_665
C44 C28 C45 C45 -73.1(17) no 14_665 14_665 11_555
C45 C28 C44 C29 100.9(15) no 14_665 14_665 8_665
C45 C28 C44 C29 76.9(14) no 14_665 14_665 .
C45 C28 C44 C30 122.5(15) no 14_665 14_665 8_665
C45 C28 C44 C30 124.1(15) no 14_665 14_665 .
C45 C28 C44 C31 -175.9(15) no 14_665 14_665 8_665
C45 C28 C44 C32 -136.8(15) no 14_665 14_665 8_665
C45 C28 C44 C41 -78.3(14) no 14_665 14_665 11_555
C45 C28 C44 C42 178.7(15) no 14_665 14_665 11_555
C45 C28 C44 C43 153.8(14) no 14_665 14_665 14_665
C45 C28 C44 C43 147.3(15) no 14_665 14_665 11_555
C45 C28 C45 C27 -127.5(14) no 11_555 14_665 .
C45 C28 C45 C29 6.6(9) no 11_555 14_665 8_665
C45 C28 C45 C29 10.0(14) no 11_555 14_665 .
C45 C28 C45 C33 127.1(15) no 11_555 14_665 8_665
C45 C28 C45 C40 -9.3(8) no 11_555 14_665 14_665
C45 C28 C45 C41 108.1(13) no 11_555 14_665 11_555
C45 C28 C45 C44 73.1(17) no 11_555 14_665 14_665
C45 C28 C45 C45 0.0(4) no 11_555 14_665 11_555
C45 C28 C45 C27 131.4(14) no 14_665 11_555 8_665
C45 C28 C45 C29 -7.3(10) no 14_665 11_555 .
C45 C28 C45 C29 -9.8(14) no 14_665 11_555 8_665
C45 C28 C45 C33 -135.2(15) no 14_665 11_555 .
C45 C28 C45 C41 -100.1(15) no 14_665 11_555 14_665
C45 C28 C45 C44 -64.0(16) no 14_665 11_555 11_555
C45 C28 C45 C45 -0.0(5) no 14_665 11_555 14_665
C28 C29 C29 C28 -0.0(6) no . 8_665 8_665
C28 C29 C29 C28 0.0(5) no . 8_665 .
C28 C29 C29 C30 126.4(8) no . 8_665 8_665
C28 C29 C29 C30 126.4(8) no . 8_665 .
C28 C29 C29 C40 -5.5(8) no . 8_665 14_665
C28 C29 C29 C40 -5.5(6) no . 8_665 11_555
C28 C29 C29 C41 49.6(17) no . 8_665 14_665
C28 C29 C29 C42 97.9(9) no . 8_665 14_665
C28 C29 C29 C43 108.3(7) no . 8_665 11_555
C28 C29 C29 C44 92.5(18) no . 8_665 14_665
C28 C29 C29 C44 92.5(17) no . 8_665 11_555
C28 C29 C29 C45 -4.1(11) no . 8_665 14_665
C28 C29 C29 C45 -4.1(14) no . 8_665 11_555
C28 C29 C30 C29 -67.4(11) no . . 8_665
C28 C29 C30 C31 0(2) no . . .
C28 C29 C30 C31 66.2(13) no . . 8_665
C28 C29 C30 C41 -35.0(12) no . . 14_665
C28 C29 C30 C42 75.6(12) no . . 11_555
C28 C29 C30 C42 -16(2) no . . 14_665
C28 C29 C30 C43 18(3) no . . 11_555
C28 C29 C30 C43 71.3(16) no . . 14_665
C28 C29 C30 C44 -46.0(14) no . . 11_555
C28 C29 C30 C44 88.3(12) no . . 14_665
C28 C29 C30 C29 -73.6(12) no . 8_665 8_665
C28 C29 C30 C31 51.1(16) no . 8_665 8_665
C28 C29 C30 C31 -20.6(18) no . 8_665 .
C28 C29 C30 C41 62.5(11) no . 8_665 11_555
C28 C29 C30 C42 -34.2(17) no . 8_665 14_665
C28 C29 C30 C42 62.4(15) no . 8_665 11_555
C28 C29 C30 C43 47(3) no . 8_665 14_665
C28 C29 C30 C43 -18(3) no . 8_665 11_555
C28 C29 C30 C44 80.4(13) no . 8_665 14_665
C28 C29 C30 C44 -55.1(13) no . 8_665 11_555
C28 C29 C40 C27 -82.5(14) no . 14_665 8_665
C28 C29 C40 C28 0.0(10) no . 14_665 .
C28 C29 C40 C29 168.9(15) no . 14_665 8_665
C28 C29 C40 C33 35.1(11) no . 14_665 8_665
C28 C29 C40 C33 60.1(12) no . 14_665 .
C28 C29 C40 C40 -11.1(10) no . 14_665 11_555
C28 C29 C40 C41 131.6(12) no . 14_665 14_665
C28 C29 C40 C44 137.1(12) no . 14_665 11_555
C28 C29 C40 C45 -9.7(11) no . 14_665 14_665
C28 C29 C41 C28 0.0(5) no . 11_555 .
C28 C29 C41 C28 -10.0(6) no . 11_555 8_665
C28 C29 C41 C30 -127.2(9) no . 11_555 8_665
C28 C29 C41 C31 -117.8(7) no . 11_555 8_665
C28 C29 C41 C32 -72.7(9) no . 11_555 8_665
C28 C29 C41 C33 -23.6(7) no . 11_555 8_665
C28 C29 C41 C40 13.0(6) no . 11_555 11_555
C28 C29 C41 C42 -127.1(8) no . 11_555 11_555
C28 C29 C41 C43 -121.3(7) no . 11_555 14_665
C28 C29 C41 C44 -160.7(10) no . 11_555 14_665
C28 C29 C41 C45 32.1(6) no . 11_555 14_665
C28 C29 C42 C30 -121.7(9) no . 11_555 .
C28 C29 C42 C30 -131.5(10) no . 11_555 8_665
C28 C29 C42 C31 -81.3(8) no . 11_555 .
C28 C29 C42 C32 3.6(8) no . 11_555 8_665
C28 C29 C42 C41 48.6(7) no . 11_555 11_555
C28 C29 C42 C42 -85.8(8) no . 11_555 14_665
C28 C29 C42 C43 -100.4(8) no . 11_555 11_555
C28 C29 C42 C43 -116.1(10) no . 11_555 14_665
C28 C29 C42 C44 85.8(10) no . 11_555 14_665
C28 C29 C43 C30 -140.0(12) no . 14_665 8_665
C28 C29 C43 C30 -120.3(10) no . 14_665 .
C28 C29 C43 C31 48.0(11) no . 14_665 8_665
C28 C29 C43 C31 -59.5(9) no . 14_665 .
C28 C29 C43 C32 25.8(8) no . 14_665 8_665
C28 C29 C43 C41 56.5(8) no . 14_665 11_555
C28 C29 C43 C42 -69.3(9) no . 14_665 14_665
C28 C29 C43 C42 68.7(10) no . 14_665 11_555
C28 C29 C43 C43 -82.6(10) no . 14_665 11_555
C28 C29 C43 C44 82.2(9) no . 14_665 14_665
C28 C29 C43 C44 -74.3(8) no . 14_665 11_555
C28 C29 C44 C28 -8.5(6) no . 11_555 8_665
C28 C29 C44 C30 141.3(10) no . 11_555 .
C28 C29 C44 C30 136.7(10) no . 11_555 8_665
C28 C29 C44 C31 98.1(8) no . 11_555 .
C28 C29 C44 C32 46.1(8) no . 11_555 .
C28 C29 C44 C40 -19.7(6) no . 11_555 14_665
C28 C29 C44 C41 -9.1(9) no . 11_555 14_665
C28 C29 C44 C42 105.9(8) no . 11_555 14_665
C28 C29 C44 C43 118.1(8) no . 11_555 11_555
C28 C29 C44 C43 113.4(8) no . 11_555 14_665
C28 C29 C44 C45 -32.2(6) no . 11_555 11_555
C28 C29 C44 C28 0.0(5) no . 14_665 .
C28 C29 C44 C30 -124.2(8) no . 14_665 8_665
C28 C29 C44 C30 -119.4(8) no . 14_665 .
C28 C29 C44 C31 -89.7(9) no . 14_665 8_665
C28 C29 C44 C32 -34.1(9) no . 14_665 8_665
C28 C29 C44 C40 12.4(5) no . 14_665 11_555
C28 C29 C44 C41 18.0(8) no . 14_665 11_555
C28 C29 C44 C42 -98.2(9) no . 14_665 11_555
C28 C29 C44 C43 -108.6(7) no . 14_665 14_665
C28 C29 C44 C43 -102.6(7) no . 14_665 11_555
C28 C29 C44 C45 27.4(6) no . 14_665 14_665
C28 C29 C45 C27 -47.2(9) no . 11_555 8_665
C28 C29 C45 C28 0.0(7) no . 11_555 .
C28 C29 C45 C28 1.8(7) no . 11_555 8_665
C28 C29 C45 C29 174.5(14) no . 11_555 8_665
C28 C29 C45 C33 42.2(8) no . 11_555 .
C28 C29 C45 C40 -7.1(7) no . 11_555 11_555
C28 C29 C45 C41 117.6(9) no . 11_555 14_665
C28 C29 C45 C44 134.3(8) no . 11_555 11_555
C28 C29 C45 C45 -5.5(8) no . 11_555 14_665
C28 C29 C45 C27 66.3(13) no . 14_665 .
C28 C29 C45 C28 2.4(10) no . 14_665 8_665
C28 C29 C45 C28 -0.0(9) no . 14_665 .
C28 C29 C45 C29 7.2(18) no . 14_665 8_665
C28 C29 C45 C33 -48.2(10) no . 14_665 8_665
C28 C29 C45 C40 8.5(10) no . 14_665 14_665
C28 C29 C45 C41 -119.6(12) no . 14_665 11_555
C28 C29 C45 C44 -126.2(11) no . 14_665 14_665
C28 C29 C45 C45 7.2(11) no . 14_665 11_555
C28 C29 C29 C28 0.0(5) no 8_665 8_665 8_665
C28 C29 C29 C28 0.0(6) no 8_665 8_665 .
C28 C29 C29 C30 126.4(8) no 8_665 8_665 8_665
C28 C29 C29 C30 126.4(8) no 8_665 8_665 .
C28 C29 C29 C40 -5.5(6) no 8_665 8_665 14_665
C28 C29 C29 C40 -5.5(8) no 8_665 8_665 11_555
C28 C29 C29 C41 49.6(15) no 8_665 8_665 14_665
C28 C29 C29 C42 97.9(10) no 8_665 8_665 14_665
C28 C29 C29 C43 108.3(8) no 8_665 8_665 11_555
C28 C29 C29 C44 92.5(17) no 8_665 8_665 14_665
C28 C29 C29 C44 92.5(18) no 8_665 8_665 11_555
C28 C29 C29 C45 -4.1(14) no 8_665 8_665 14_665
C28 C29 C29 C45 -4.1(11) no 8_665 8_665 11_555
C28 C29 C30 C29 -51.7(9) no 8_665 . 8_665
C28 C29 C30 C31 15.7(17) no 8_665 . .
C28 C29 C30 C31 81.9(10) no 8_665 . 8_665
C28 C29 C30 C41 -19.3(9) no 8_665 . 14_665
C28 C29 C30 C42 91.3(10) no 8_665 . 11_555
C28 C29 C30 C42 -0.7(18) no 8_665 . 14_665
C28 C29 C30 C43 34(3) no 8_665 . 11_555
C28 C29 C30 C43 87.0(13) no 8_665 . 14_665
C28 C29 C30 C44 -30.3(12) no 8_665 . 11_555
C28 C29 C30 C44 104.0(10) no 8_665 . 14_665
C28 C29 C30 C29 -55.4(9) no 8_665 8_665 8_665
C28 C29 C30 C31 69.3(14) no 8_665 8_665 8_665
C28 C29 C30 C31 -2.4(16) no 8_665 8_665 .
C28 C29 C30 C41 80.6(10) no 8_665 8_665 11_555
C28 C29 C30 C42 -16.1(15) no 8_665 8_665 14_665
C28 C29 C30 C42 80.6(13) no 8_665 8_665 11_555
C28 C29 C30 C43 65(2) no 8_665 8_665 14_665
C28 C29 C30 C43 0(3) no 8_665 8_665 11_555
C28 C29 C30 C44 98.6(11) no 8_665 8_665 14_665
C28 C29 C30 C44 -37.0(11) no 8_665 8_665 11_555
C28 C29 C40 C27 117.8(15) no 8_665 11_555 .
C28 C29 C40 C28 0.0(9) no 8_665 11_555 8_665
C28 C29 C40 C29 10.2(14) no 8_665 11_555 8_665
C28 C29 C40 C33 -39.9(10) no 8_665 11_555 .
C28 C29 C40 C33 -75.4(12) no 8_665 11_555 8_665
C28 C29 C40 C40 10.2(10) no 8_665 11_555 14_665
C28 C29 C40 C41 -128.4(12) no 8_665 11_555 11_555
C28 C29 C40 C44 -125.2(12) no 8_665 11_555 14_665
C28 C29 C40 C45 9.3(10) no 8_665 11_555 11_555
C28 C29 C41 C28 10.0(5) no 8_665 11_555 .
C28 C29 C41 C28 0.0(5) no 8_665 11_555 8_665
C28 C29 C41 C30 -117.2(8) no 8_665 11_555 8_665
C28 C29 C41 C31 -107.8(7) no 8_665 11_555 8_665
C28 C29 C41 C32 -62.7(9) no 8_665 11_555 8_665
C28 C29 C41 C33 -13.6(7) no 8_665 11_555 8_665
C28 C29 C41 C40 23.0(5) no 8_665 11_555 11_555
C28 C29 C41 C42 -117.1(7) no 8_665 11_555 11_555
C28 C29 C41 C43 -111.3(7) no 8_665 11_555 14_665
C28 C29 C41 C44 -150.7(10) no 8_665 11_555 14_665
C28 C29 C41 C45 42.1(6) no 8_665 11_555 14_665
C28 C29 C42 C30 -104.9(8) no 8_665 11_555 .
C28 C29 C42 C30 -114.6(9) no 8_665 11_555 8_665
C28 C29 C42 C31 -64.5(7) no 8_665 11_555 .
C28 C29 C42 C32 20.5(8) no 8_665 11_555 8_665
C28 C29 C42 C41 65.4(7) no 8_665 11_555 11_555
C28 C29 C42 C42 -68.9(7) no 8_665 11_555 14_665
C28 C29 C42 C43 -83.5(8) no 8_665 11_555 11_555
C28 C29 C42 C43 -99.2(10) no 8_665 11_555 14_665
C28 C29 C42 C44 102.6(10) no 8_665 11_555 14_665
C28 C29 C43 C30 -122.1(11) no 8_665 14_665 8_665
C28 C29 C43 C30 -102.5(9) no 8_665 14_665 .
C28 C29 C43 C31 65.8(10) no 8_665 14_665 8_665
C28 C29 C43 C31 -41.6(9) no 8_665 14_665 .
C28 C29 C43 C32 43.6(8) no 8_665 14_665 8_665
C28 C29 C43 C41 74.4(8) no 8_665 14_665 11_555
C28 C29 C43 C42 -51.5(8) no 8_665 14_665 14_665
C28 C29 C43 C42 86.6(9) no 8_665 14_665 11_555
C28 C29 C43 C43 -64.7(10) no 8_665 14_665 11_555
C28 C29 C43 C44 100.0(9) no 8_665 14_665 14_665
C28 C29 C43 C44 -56.4(7) no 8_665 14_665 11_555
C28 C29 C44 C28 0.0(5) no 8_665 11_555 8_665
C28 C29 C44 C30 149.8(9) no 8_665 11_555 .
C28 C29 C44 C30 145.1(9) no 8_665 11_555 8_665
C28 C29 C44 C31 106.6(7) no 8_665 11_555 .
C28 C29 C44 C32 54.6(7) no 8_665 11_555 .
C28 C29 C44 C40 -11.2(5) no 8_665 11_555 14_665
C28 C29 C44 C41 -0.6(8) no 8_665 11_555 14_665
C28 C29 C44 C42 114.4(8) no 8_665 11_555 14_665
C28 C29 C44 C43 126.6(7) no 8_665 11_555 11_555
C28 C29 C44 C43 121.8(7) no 8_665 11_555 14_665
C28 C29 C44 C45 -23.7(5) no 8_665 11_555 11_555
C28 C29 C44 C28 12.7(5) no 8_665 14_665 .
C28 C29 C44 C30 -111.4(9) no 8_665 14_665 8_665
C28 C29 C44 C30 -106.6(9) no 8_665 14_665 .
C28 C29 C44 C31 -76.9(10) no 8_665 14_665 8_665
C28 C29 C44 C32 -21.3(10) no 8_665 14_665 8_665
C28 C29 C44 C40 25.2(6) no 8_665 14_665 11_555
C28 C29 C44 C41 30.7(9) no 8_665 14_665 11_555
C28 C29 C44 C42 -85.4(10) no 8_665 14_665 11_555
C28 C29 C44 C43 -95.9(8) no 8_665 14_665 14_665
C28 C29 C44 C43 -89.8(8) no 8_665 14_665 11_555
C28 C29 C44 C45 40.1(7) no 8_665 14_665 14_665
C28 C29 C45 C27 -49.0(10) no 8_665 11_555 8_665
C28 C29 C45 C28 -1.8(9) no 8_665 11_555 .
C28 C29 C45 C28 0.0(9) no 8_665 11_555 8_665
C28 C29 C45 C29 172.7(15) no 8_665 11_555 8_665
C28 C29 C45 C33 40.4(10) no 8_665 11_555 .
C28 C29 C45 C40 -8.9(10) no 8_665 11_555 11_555
C28 C29 C45 C41 115.8(11) no 8_665 11_555 14_665
C28 C29 C45 C44 132.5(11) no 8_665 11_555 11_555
C28 C29 C45 C45 -7.3(11) no 8_665 11_555 14_665
C28 C29 C45 C27 63.9(11) no 8_665 14_665 .
C28 C29 C45 C28 0.0(6) no 8_665 14_665 8_665
C28 C29 C45 C28 -2.4(7) no 8_665 14_665 .
C28 C29 C45 C29 4.8(14) no 8_665 14_665 8_665
C28 C29 C45 C33 -50.6(8) no 8_665 14_665 8_665
C28 C29 C45 C40 6.0(6) no 8_665 14_665 14_665
C28 C29 C45 C41 -122.0(8) no 8_665 14_665 11_555
C28 C29 C45 C44 -128.6(8) no 8_665 14_665 14_665
C28 C29 C45 C45 4.8(7) no 8_665 14_665 11_555
C29 C29 C30 C29 0.0(9) no 8_665 . 8_665
C29 C29 C30 C31 67.4(16) no 8_665 . .
C29 C29 C30 C31 133.6(13) no 8_665 . 8_665
C29 C29 C30 C41 32.4(11) no 8_665 . 14_665
C29 C29 C30 C42 143.0(13) no 8_665 . 11_555
C29 C29 C30 C42 51.0(16) no 8_665 . 14_665
C29 C29 C30 C43 86(3) no 8_665 . 11_555
C29 C29 C30 C43 138.7(15) no 8_665 . 14_665
C29 C29 C30 C44 21.4(12) no 8_665 . 11_555
C29 C29 C30 C44 155.7(14) no 8_665 . 14_665
C30 C29 C29 C28 -126.4(9) no . 8_665 8_665
C30 C29 C29 C28 -126.4(9) no . 8_665 .
C30 C29 C29 C30 -0.0(7) no . 8_665 8_665
C30 C29 C29 C30 0.0(6) no . 8_665 .
C30 C29 C29 C40 -131.9(11) no . 8_665 14_665
C30 C29 C29 C40 -131.9(10) no . 8_665 11_555
C30 C29 C29 C41 -76.8(17) no . 8_665 14_665
C30 C29 C29 C42 -28.4(8) no . 8_665 14_665
C30 C29 C29 C43 -18.0(7) no . 8_665 11_555
C30 C29 C29 C44 -33.9(18) no . 8_665 14_665
C30 C29 C29 C44 -33.9(16) no . 8_665 11_555
C30 C29 C29 C45 -130.4(14) no . 8_665 14_665
C30 C29 C29 C45 -130.4(15) no . 8_665 11_555
C29 C29 C30 C29 -0.0(8) no 8_665 8_665 8_665
C29 C29 C30 C31 124.7(14) no 8_665 8_665 8_665
C29 C29 C30 C31 53.0(14) no 8_665 8_665 .
C29 C29 C30 C41 136.1(13) no 8_665 8_665 11_555
C29 C29 C30 C42 39.3(14) no 8_665 8_665 14_665
C29 C29 C30 C42 136.0(14) no 8_665 8_665 11_555
C29 C29 C30 C43 121(2) no 8_665 8_665 14_665
C29 C29 C30 C43 56(2) no 8_665 8_665 11_555
C29 C29 C30 C44 154.0(14) no 8_665 8_665 14_665
C29 C29 C30 C44 18.5(11) no 8_665 8_665 11_555
C30 C29 C29 C28 -126.4(9) no 8_665 8_665 8_665
C30 C29 C29 C28 -126.4(9) no 8_665 8_665 .
C30 C29 C29 C30 0.0(6) no 8_665 8_665 8_665
C30 C29 C29 C30 0.0(7) no 8_665 8_665 .
C30 C29 C29 C40 -131.9(10) no 8_665 8_665 14_665
C30 C29 C29 C40 -131.9(11) no 8_665 8_665 11_555
C30 C29 C29 C41 -76.8(17) no 8_665 8_665 14_665
C30 C29 C29 C42 -28.4(10) no 8_665 8_665 14_665
C30 C29 C29 C43 -18.0(7) no 8_665 8_665 11_555
C30 C29 C29 C44 -33.9(16) no 8_665 8_665 14_665
C30 C29 C29 C44 -33.9(18) no 8_665 8_665 11_555
C30 C29 C29 C45 -130.4(15) no 8_665 8_665 14_665
C30 C29 C29 C45 -130.4(14) no 8_665 8_665 11_555
C29 C29 C40 C27 107.6(13) no 8_665 11_555 .
C29 C29 C40 C28 -10.2(13) no 8_665 11_555 8_665
C29 C29 C40 C29 0.0(8) no 8_665 11_555 8_665
C29 C29 C40 C33 -50.1(13) no 8_665 11_555 .
C29 C29 C40 C33 -85.6(14) no 8_665 11_555 8_665
C29 C29 C40 C40 0.0(12) no 8_665 11_555 14_665
C29 C29 C40 C41 -138.6(13) no 8_665 11_555 11_555
C29 C29 C40 C44 -135.5(15) no 8_665 11_555 14_665
C29 C29 C40 C45 -0.9(11) no 8_665 11_555 11_555
C40 C29 C29 C28 5.5(7) no 11_555 8_665 8_665
C40 C29 C29 C28 5.5(5) no 11_555 8_665 .
C40 C29 C29 C30 131.9(9) no 11_555 8_665 8_665
C40 C29 C29 C30 131.9(8) no 11_555 8_665 .
C40 C29 C29 C40 -0.0(10) no 11_555 8_665 14_665
C40 C29 C29 C40 0.0(4) no 11_555 8_665 11_555
C40 C29 C29 C41 55.1(18) no 11_555 8_665 14_665
C40 C29 C29 C42 103.4(9) no 11_555 8_665 14_665
C40 C29 C29 C43 113.8(8) no 11_555 8_665 11_555
C40 C29 C29 C44 98.0(19) no 11_555 8_665 14_665
C40 C29 C29 C44 98.0(17) no 11_555 8_665 11_555
C40 C29 C29 C45 1.4(7) no 11_555 8_665 14_665
C40 C29 C29 C45 1.4(16) no 11_555 8_665 11_555
C29 C29 C40 C27 108.7(15) no 8_665 14_665 8_665
C29 C29 C40 C28 -168.9(15) no 8_665 14_665 .
C29 C29 C40 C29 0.0(10) no 8_665 14_665 8_665
C29 C29 C40 C33 -133.7(13) no 8_665 14_665 8_665
C29 C29 C40 C33 -108.8(13) no 8_665 14_665 .
C29 C29 C40 C41 -37.3(12) no 8_665 14_665 14_665
C29 C29 C40 C44 -31.8(12) no 8_665 14_665 11_555
C29 C29 C40 C45 -178.6(16) no 8_665 14_665 14_665
C40 C29 C29 C28 5.5(5) no 14_665 8_665 8_665
C40 C29 C29 C28 5.5(7) no 14_665 8_665 .
C40 C29 C29 C30 131.9(8) no 14_665 8_665 8_665
C40 C29 C29 C30 131.9(9) no 14_665 8_665 .
C40 C29 C29 C40 0.0(4) no 14_665 8_665 14_665
C40 C29 C29 C40 0.0(10) no 14_665 8_665 11_555
C40 C29 C29 C41 55.1(14) no 14_665 8_665 14_665
C40 C29 C29 C42 103.4(11) no 14_665 8_665 14_665
C40 C29 C29 C43 113.8(9) no 14_665 8_665 11_555
C40 C29 C29 C44 98.0(17) no 14_665 8_665 14_665
C40 C29 C29 C44 98.0(19) no 14_665 8_665 11_555
C40 C29 C29 C45 1.4(16) no 14_665 8_665 14_665
C40 C29 C29 C45 1.4(7) no 14_665 8_665 11_555
C29 C29 C41 C28 54.6(18) no 8_665 11_555 .
C29 C29 C41 C28 44.6(17) no 8_665 11_555 8_665
C29 C29 C41 C30 -72.6(18) no 8_665 11_555 8_665
C29 C29 C41 C31 -63.2(19) no 8_665 11_555 8_665
C29 C29 C41 C32 -18(3) no 8_665 11_555 8_665
C29 C29 C41 C33 31.0(19) no 8_665 11_555 8_665
C29 C29 C41 C40 67.6(18) no 8_665 11_555 11_555
C29 C29 C41 C42 -72.6(19) no 8_665 11_555 11_555
C29 C29 C41 C43 -66.7(18) no 8_665 11_555 14_665
C29 C29 C41 C44 -106(2) no 8_665 11_555 14_665
C29 C29 C41 C45 86.6(19) no 8_665 11_555 14_665
C41 C29 C29 C28 -49.6(17) no 11_555 8_665 8_665
C41 C29 C29 C28 -49.6(15) no 11_555 8_665 .
C41 C29 C29 C30 76.8(16) no 11_555 8_665 8_665
C41 C29 C29 C30 76.8(16) no 11_555 8_665 .
C41 C29 C29 C40 -55.1(19) no 11_555 8_665 14_665
C41 C29 C29 C40 -55.1(14) no 11_555 8_665 11_555
C41 C29 C29 C41 -0(3) no 11_555 8_665 14_665
C41 C29 C29 C42 48(2) no 11_555 8_665 14_665
C41 C29 C29 C43 58.8(17) no 11_555 8_665 11_555
C41 C29 C29 C44 42.9(13) no 11_555 8_665 14_665
C41 C29 C29 C44 43(3) no 11_555 8_665 11_555
C41 C29 C29 C45 -53.7(14) no 11_555 8_665 14_665
C41 C29 C29 C45 -54(3) no 11_555 8_665 11_555
C29 C29 C42 C30 -35.9(11) no 8_665 11_555 .
C29 C29 C42 C30 -45.7(12) no 8_665 11_555 8_665
C29 C29 C42 C31 4.5(12) no 8_665 11_555 .
C29 C29 C42 C32 89.4(13) no 8_665 11_555 8_665
C29 C29 C42 C41 134.4(14) no 8_665 11_555 11_555
C29 C29 C42 C42 -0.0(12) no 8_665 11_555 14_665
C29 C29 C42 C43 -14.6(12) no 8_665 11_555 11_555
C29 C29 C42 C43 -30.3(14) no 8_665 11_555 14_665
C29 C29 C42 C44 171.6(16) no 8_665 11_555 14_665
C42 C29 C29 C28 -97.9(8) no 11_555 8_665 8_665
C42 C29 C29 C28 -97.9(9) no 11_555 8_665 .
C42 C29 C29 C30 28.4(6) no 11_555 8_665 8_665
C42 C29 C29 C30 28.4(8) no 11_555 8_665 .
C42 C29 C29 C40 -103.4(9) no 11_555 8_665 14_665
C42 C29 C29 C40 -103.4(10) no 11_555 8_665 11_555
C42 C29 C29 C41 -48(2) no 11_555 8_665 14_665
C42 C29 C29 C42 0.0(12) no 11_555 8_665 14_665
C42 C29 C29 C43 10.4(9) no 11_555 8_665 11_555
C42 C29 C29 C44 -5.5(10) no 11_555 8_665 14_665
C42 C29 C29 C44 -5(3) no 11_555 8_665 11_555
C42 C29 C29 C45 -102.0(15) no 11_555 8_665 14_665
C42 C29 C29 C45 -102.0(13) no 11_555 8_665 11_555
C29 C29 C43 C30 -57.4(12) no 8_665 14_665 8_665
C29 C29 C43 C30 -37.7(11) no 8_665 14_665 .
C29 C29 C43 C31 130.6(12) no 8_665 14_665 8_665
C29 C29 C43 C31 23.1(12) no 8_665 14_665 .
C29 C29 C43 C32 108.4(11) no 8_665 14_665 8_665
C29 C29 C43 C41 139.1(13) no 8_665 14_665 11_555
C29 C29 C43 C42 13.3(11) no 8_665 14_665 14_665
C29 C29 C43 C42 151.3(13) no 8_665 14_665 11_555
C29 C29 C43 C43 -0.0(12) no 8_665 14_665 11_555
C29 C29 C43 C44 164.7(14) no 8_665 14_665 14_665
C29 C29 C43 C44 8.3(10) no 8_665 14_665 11_555
C43 C29 C29 C28 -108.3(6) no 14_665 8_665 8_665
C43 C29 C29 C28 -108.3(6) no 14_665 8_665 .
C43 C29 C29 C30 18.0(3) no 14_665 8_665 8_665
C43 C29 C29 C30 18.0(5) no 14_665 8_665 .
C43 C29 C29 C40 -113.8(7) no 14_665 8_665 14_665
C43 C29 C29 C40 -113.8(8) no 14_665 8_665 11_555
C43 C29 C29 C41 -58.8(17) no 14_665 8_665 14_665
C43 C29 C29 C42 -10.4(9) no 14_665 8_665 14_665
C43 C29 C29 C43 0.0(5) no 14_665 8_665 11_555
C43 C29 C29 C44 -15.9(14) no 14_665 8_665 14_665
C43 C29 C29 C44 -15.9(18) no 14_665 8_665 11_555
C43 C29 C29 C45 -112.4(14) no 14_665 8_665 14_665
C43 C29 C29 C45 -112.4(12) no 14_665 8_665 11_555
C29 C29 C44 C28 76.1(19) no 8_665 11_555 8_665
C29 C29 C44 C30 -134(2) no 8_665 11_555 .
C29 C29 C44 C30 -139(3) no 8_665 11_555 8_665
C29 C29 C44 C31 -177(2) no 8_665 11_555 .
C29 C29 C44 C32 131(2) no 8_665 11_555 .
C29 C29 C44 C40 64.9(19) no 8_665 11_555 14_665
C29 C29 C44 C41 75(2) no 8_665 11_555 14_665
C29 C29 C44 C42 -170(2) no 8_665 11_555 14_665
C29 C29 C44 C43 -157(2) no 8_665 11_555 11_555
C29 C29 C44 C43 -162(2) no 8_665 11_555 14_665
C29 C29 C44 C45 52.3(19) no 8_665 11_555 11_555
C44 C29 C29 C28 -92.5(18) no 11_555 8_665 8_665
C44 C29 C29 C28 -92.5(17) no 11_555 8_665 .
C44 C29 C29 C30 33.9(17) no 11_555 8_665 8_665
C44 C29 C29 C30 33.9(16) no 11_555 8_665 .
C44 C29 C29 C40 -98.0(19) no 11_555 8_665 14_665
C44 C29 C29 C40 -98.0(17) no 11_555 8_665 11_555
C44 C29 C29 C41 -42.9(13) no 11_555 8_665 14_665
C44 C29 C29 C42 5.5(11) no 11_555 8_665 14_665
C44 C29 C29 C43 15.9(15) no 11_555 8_665 11_555
C44 C29 C29 C44 -0(3) no 11_555 8_665 14_665
C44 C29 C29 C44 0.0(5) no 11_555 8_665 11_555
C44 C29 C29 C45 -97(2) no 11_555 8_665 14_665
C44 C29 C29 C45 -97(3) no 11_555 8_665 11_555
C29 C29 C44 C28 86.8(19) no 8_665 14_665 .
C29 C29 C44 C30 -37.4(18) no 8_665 14_665 8_665
C29 C29 C44 C30 -32.6(17) no 8_665 14_665 .
C29 C29 C44 C31 -3(3) no 8_665 14_665 8_665
C29 C29 C44 C32 53(2) no 8_665 14_665 8_665
C29 C29 C44 C40 99(2) no 8_665 14_665 11_555
C29 C29 C44 C41 105(2) no 8_665 14_665 11_555
C29 C29 C44 C42 -11(3) no 8_665 14_665 11_555
C29 C29 C44 C43 -22(2) no 8_665 14_665 14_665
C29 C29 C44 C43 -15.8(18) no 8_665 14_665 11_555
C29 C29 C44 C45 114(2) no 8_665 14_665 14_665
C44 C29 C29 C28 -92.5(17) no 14_665 8_665 8_665
C44 C29 C29 C28 -92.5(18) no 14_665 8_665 .
C44 C29 C29 C30 33.9(16) no 14_665 8_665 8_665
C44 C29 C29 C30 33.9(17) no 14_665 8_665 .
C44 C29 C29 C40 -98.0(17) no 14_665 8_665 14_665
C44 C29 C29 C40 -98.0(19) no 14_665 8_665 11_555
C44 C29 C29 C41 -43(3) no 14_665 8_665 14_665
C44 C29 C29 C42 5(3) no 14_665 8_665 14_665
C44 C29 C29 C43 15.9(18) no 14_665 8_665 11_555
C44 C29 C29 C44 0.0(5) no 14_665 8_665 14_665
C44 C29 C29 C44 0(3) no 14_665 8_665 11_555
C44 C29 C29 C45 -97(3) no 14_665 8_665 14_665
C44 C29 C29 C45 -97(2) no 14_665 8_665 11_555
C29 C29 C45 C27 138.3(16) no 8_665 11_555 8_665
C29 C29 C45 C28 -174.5(18) no 8_665 11_555 .
C29 C29 C45 C28 -172.7(18) no 8_665 11_555 8_665
C29 C29 C45 C29 0.0(14) no 8_665 11_555 8_665
C29 C29 C45 C33 -132.3(17) no 8_665 11_555 .
C29 C29 C45 C40 178.4(19) no 8_665 11_555 11_555
C29 C29 C45 C41 -56.9(17) no 8_665 11_555 14_665
C29 C29 C45 C44 -40.2(16) no 8_665 11_555 11_555
C45 C29 C29 C28 4.1(10) no 11_555 8_665 8_665
C45 C29 C29 C28 4.1(14) no 11_555 8_665 .
C45 C29 C29 C30 130.4(14) no 11_555 8_665 8_665
C45 C29 C29 C30 130.4(15) no 11_555 8_665 .
C45 C29 C29 C40 -1.4(8) no 11_555 8_665 14_665
C45 C29 C29 C40 -1.4(16) no 11_555 8_665 11_555
C45 C29 C29 C41 53.7(14) no 11_555 8_665 14_665
C45 C29 C29 C42 102.0(16) no 11_555 8_665 14_665
C45 C29 C29 C43 112.4(14) no 11_555 8_665 11_555
C45 C29 C29 C44 97(2) no 11_555 8_665 14_665
C45 C29 C29 C44 97(3) no 11_555 8_665 11_555
C45 C29 C29 C45 0(3) no 11_555 8_665 14_665
C45 C29 C29 C45 -0.0(4) no 11_555 8_665 11_555
C29 C29 C45 C27 59(2) no 8_665 14_665 .
C29 C29 C45 C28 -4.8(16) no 8_665 14_665 8_665
C29 C29 C45 C28 -7.2(18) no 8_665 14_665 .
C29 C29 C45 C29 -0.0(9) no 8_665 14_665 8_665
C29 C29 C45 C33 -55.3(19) no 8_665 14_665 8_665
C29 C29 C45 C40 1.3(15) no 8_665 14_665 14_665
C29 C29 C45 C41 -126.8(16) no 8_665 14_665 11_555
C29 C29 C45 C44 -133.4(17) no 8_665 14_665 14_665
C29 C29 C45 C45 0.0(13) no 8_665 14_665 11_555
C45 C29 C29 C28 4.1(14) no 14_665 8_665 8_665
C45 C29 C29 C28 4.1(10) no 14_665 8_665 .
C45 C29 C29 C30 130.4(15) no 14_665 8_665 8_665
C45 C29 C29 C30 130.4(14) no 14_665 8_665 .
C45 C29 C29 C40 -1.4(16) no 14_665 8_665 14_665
C45 C29 C29 C40 -1.4(8) no 14_665 8_665 11_555
C45 C29 C29 C41 54(3) no 14_665 8_665 14_665
C45 C29 C29 C42 102.0(13) no 14_665 8_665 14_665
C45 C29 C29 C43 112.4(13) no 14_665 8_665 11_555
C45 C29 C29 C44 97(3) no 14_665 8_665 14_665
C45 C29 C29 C44 97(2) no 14_665 8_665 11_555
C45 C29 C29 C45 0.0(4) no 14_665 8_665 14_665
C45 C29 C29 C45 -0(3) no 14_665 8_665 11_555
C30 C29 C40 C27 172.8(11) no . 11_555 .
C30 C29 C40 C28 55.0(16) no . 11_555 8_665
C30 C29 C40 C29 65.2(13) no . 11_555 8_665
C30 C29 C40 C33 15.1(16) no . 11_555 .
C30 C29 C40 C33 -20.4(18) no . 11_555 8_665
C30 C29 C40 C40 65.2(15) no . 11_555 14_665
C30 C29 C40 C41 -73.4(14) no . 11_555 11_555
C30 C29 C40 C44 -70.3(14) no . 11_555 14_665
C30 C29 C40 C45 64.2(14) no . 11_555 11_555
C40 C29 C30 C29 -77.3(13) no 11_555 . 8_665
C40 C29 C30 C31 -10(3) no 11_555 . .
C40 C29 C30 C31 56.3(15) no 11_555 . 8_665
C40 C29 C30 C41 -44.9(14) no 11_555 . 14_665
C40 C29 C30 C42 65.7(14) no 11_555 . 11_555
C40 C29 C30 C42 -26(3) no 11_555 . 14_665
C40 C29 C30 C43 9(3) no 11_555 . 11_555
C40 C29 C30 C43 61.4(18) no 11_555 . 14_665
C40 C29 C30 C44 -55.9(16) no 11_555 . 11_555
C40 C29 C30 C44 78.4(14) no 11_555 . 14_665
C30 C29 C40 C27 154.6(10) no . 14_665 8_665
C30 C29 C40 C28 -122.9(11) no . 14_665 .
C30 C29 C40 C29 46.0(9) no . 14_665 8_665
C30 C29 C40 C33 -87.8(10) no . 14_665 8_665
C30 C29 C40 C33 -62.8(11) no . 14_665 .
C30 C29 C40 C40 -134.0(12) no . 14_665 11_555
C30 C29 C40 C41 8.7(10) no . 14_665 14_665
C30 C29 C40 C44 14.2(9) no . 14_665 11_555
C30 C29 C40 C45 -132.6(13) no . 14_665 14_665
C40 C29 C30 C29 -38.8(7) no 14_665 . 8_665
C40 C29 C30 C31 28.6(16) no 14_665 . .
C40 C29 C30 C31 94.7(9) no 14_665 . 8_665
C40 C29 C30 C41 -6.4(8) no 14_665 . 14_665
C40 C29 C30 C42 104.1(8) no 14_665 . 11_555
C40 C29 C30 C42 12.2(17) no 14_665 . 14_665
C40 C29 C30 C43 47(3) no 14_665 . 11_555
C40 C29 C30 C43 99.8(12) no 14_665 . 14_665
C40 C29 C30 C44 -17.5(10) no 14_665 . 11_555
C40 C29 C30 C44 116.9(9) no 14_665 . 14_665
C30 C29 C41 C28 119.8(8) no . 11_555 .
C30 C29 C41 C28 109.8(8) no . 11_555 8_665
C30 C29 C41 C30 -7.4(5) no . 11_555 8_665
C30 C29 C41 C31 2.0(8) no . 11_555 8_665
C30 C29 C41 C32 47.1(10) no . 11_555 8_665
C30 C29 C41 C33 96.2(8) no . 11_555 8_665
C30 C29 C41 C40 132.8(9) no . 11_555 11_555
C30 C29 C41 C42 -7.3(8) no . 11_555 11_555
C30 C29 C41 C43 -1.5(6) no . 11_555 14_665
C30 C29 C41 C44 -40.9(9) no . 11_555 14_665
C30 C29 C41 C45 151.9(11) no . 11_555 14_665
C41 C29 C30 C29 -135.7(11) no 11_555 . 8_665
C41 C29 C30 C31 -68.3(14) no 11_555 . .
C41 C29 C30 C31 -2.2(8) no 11_555 . 8_665
C41 C29 C30 C41 -103.3(7) no 11_555 . 14_665
C41 C29 C30 C42 7.3(7) no 11_555 . 11_555
C41 C29 C30 C42 -84.7(14) no 11_555 . 14_665
C41 C29 C30 C43 -50(3) no 11_555 . 11_555
C41 C29 C30 C43 3.0(12) no 11_555 . 14_665
C41 C29 C30 C44 -114.4(8) no 11_555 . 11_555
C41 C29 C30 C44 20.0(5) no 11_555 . 14_665
C30 C29 C42 C30 0.0(7) no . 11_555 .
C30 C29 C42 C30 -9.8(7) no . 11_555 8_665
C30 C29 C42 C31 40.4(7) no . 11_555 .
C30 C29 C42 C32 125.3(9) no . 11_555 8_665
C30 C29 C42 C41 170.3(10) no . 11_555 11_555
C30 C29 C42 C42 35.9(7) no . 11_555 14_665
C30 C29 C42 C43 21.3(7) no . 11_555 11_555
C30 C29 C42 C43 5.6(9) no . 11_555 14_665
C30 C29 C42 C44 -152.5(12) no . 11_555 14_665
C42 C29 C30 C29 -143.0(10) no 11_555 . 8_665
C42 C29 C30 C31 -75.6(12) no 11_555 . .
C42 C29 C30 C31 -9.4(4) no 11_555 . 8_665
C42 C29 C30 C41 -110.6(7) no 11_555 . 14_665
C42 C29 C30 C42 0.0(4) no 11_555 . 11_555
C42 C29 C30 C42 -91.9(14) no 11_555 . 14_665
C42 C29 C30 C43 -57(2) no 11_555 . 11_555
C42 C29 C30 C43 -4.3(7) no 11_555 . 14_665
C42 C29 C30 C44 -121.6(10) no 11_555 . 11_555
C42 C29 C30 C44 12.7(6) no 11_555 . 14_665
C30 C29 C43 C30 -19.7(11) no . 14_665 8_665
C30 C29 C43 C30 -0.0(11) no . 14_665 .
C30 C29 C43 C31 168.3(14) no . 14_665 8_665
C30 C29 C43 C31 60.8(12) no . 14_665 .
C30 C29 C43 C32 146.1(12) no . 14_665 8_665
C30 C29 C43 C41 176.8(13) no . 14_665 11_555
C30 C29 C43 C42 51.0(11) no . 14_665 14_665
C30 C29 C43 C42 -171.0(14) no . 14_665 11_555
C30 C29 C43 C43 37.7(12) no . 14_665 11_555
C30 C29 C43 C44 -157.5(14) no . 14_665 14_665
C30 C29 C43 C44 46.0(11) no . 14_665 11_555
C43 C29 C30 C29 -138.7(13) no 14_665 . 8_665
C43 C29 C30 C31 -71.3(13) no 14_665 . .
C43 C29 C30 C31 -5.1(7) no 14_665 . 8_665
C43 C29 C30 C41 -106.3(11) no 14_665 . 14_665
C43 C29 C30 C42 4.3(7) no 14_665 . 11_555
C43 C29 C30 C42 -87.6(15) no 14_665 . 14_665
C43 C29 C30 C43 -52.8(19) no 14_665 . 11_555
C43 C29 C30 C43 -0.0(4) no 14_665 . 14_665
C43 C29 C30 C44 -117.3(13) no 14_665 . 11_555
C43 C29 C30 C44 17.0(10) no 14_665 . 14_665
C30 C29 C44 C28 -149.8(11) no . 11_555 8_665
C30 C29 C44 C30 -0.0(9) no . 11_555 .
C30 C29 C44 C30 -4.6(9) no . 11_555 8_665
C30 C29 C44 C31 -43.2(10) no . 11_555 .
C30 C29 C44 C32 -95.2(10) no . 11_555 .
C30 C29 C44 C40 -161.0(11) no . 11_555 14_665
C30 C29 C44 C41 -150.3(11) no . 11_555 14_665
C30 C29 C44 C42 -35.4(10) no . 11_555 14_665
C30 C29 C44 C43 -23.2(9) no . 11_555 11_555
C30 C29 C44 C43 -27.9(9) no . 11_555 14_665
C30 C29 C44 C45 -173.5(11) no . 11_555 11_555
C44 C29 C30 C29 -21.4(8) no 11_555 . 8_665
C44 C29 C30 C31 46.0(9) no 11_555 . .
C44 C29 C30 C31 112.2(9) no 11_555 . 8_665
C44 C29 C30 C41 11.0(4) no 11_555 . 14_665
C44 C29 C30 C42 121.6(9) no 11_555 . 11_555
C44 C29 C30 C42 29.7(8) no 11_555 . 14_665
C44 C29 C30 C43 64.5(18) no 11_555 . 11_555
C44 C29 C30 C43 117.3(13) no 11_555 . 14_665
C44 C29 C30 C44 0.0(3) no 11_555 . 11_555
C44 C29 C30 C44 134.4(9) no 11_555 . 14_665
C30 C29 C44 C28 119.4(9) no . 14_665 .
C30 C29 C44 C30 -4.8(6) no . 14_665 8_665
C30 C29 C44 C30 0.0(6) no . 14_665 .
C30 C29 C44 C31 29.7(8) no . 14_665 8_665
C30 C29 C44 C32 85.3(7) no . 14_665 8_665
C30 C29 C44 C40 131.8(9) no . 14_665 11_555
C30 C29 C44 C41 137.3(8) no . 14_665 11_555
C30 C29 C44 C42 21.2(9) no . 14_665 11_555
C30 C29 C44 C43 10.8(7) no . 14_665 14_665
C30 C29 C44 C43 16.8(6) no . 14_665 11_555
C30 C29 C44 C45 146.8(9) no . 14_665 14_665
C44 C29 C30 C29 -155.7(11) no 14_665 . 8_665
C44 C29 C30 C31 -88.3(13) no 14_665 . .
C44 C29 C30 C31 -22.2(6) no 14_665 . 8_665
C44 C29 C30 C41 -123.3(7) no 14_665 . 14_665
C44 C29 C30 C42 -12.7(5) no 14_665 . 11_555
C44 C29 C30 C42 -104.7(13) no 14_665 . 14_665
C44 C29 C30 C43 -70(3) no 14_665 . 11_555
C44 C29 C30 C43 -17.0(10) no 14_665 . 14_665
C44 C29 C30 C44 -134.4(9) no 14_665 . 11_555
C44 C29 C30 C44 -0.0(3) no 14_665 . 14_665
C30 C29 C45 C27 -176.8(8) no . 11_555 8_665
C30 C29 C45 C28 -129.6(10) no . 11_555 .
C30 C29 C45 C28 -127.8(10) no . 11_555 8_665
C30 C29 C45 C29 44.9(9) no . 11_555 8_665
C30 C29 C45 C33 -87.4(9) no . 11_555 .
C30 C29 C45 C40 -136.7(10) no . 11_555 11_555
C30 C29 C45 C41 -12.0(10) no . 11_555 14_665
C30 C29 C45 C44 4.7(8) no . 11_555 11_555
C30 C29 C45 C45 -135.1(12) no . 11_555 14_665
C45 C29 C30 C29 -26.1(5) no 11_555 . 8_665
C45 C29 C30 C31 41.3(14) no 11_555 . .
C45 C29 C30 C31 107.5(7) no 11_555 . 8_665
C45 C29 C30 C41 6.3(5) no 11_555 . 14_665
C45 C29 C30 C42 116.9(7) no 11_555 . 11_555
C45 C29 C30 C42 25.0(14) no 11_555 . 14_665
C45 C29 C30 C43 60(3) no 11_555 . 11_555
C45 C29 C30 C43 112.6(11) no 11_555 . 14_665
C45 C29 C30 C44 -4.7(8) no 11_555 . 11_555
C45 C29 C30 C44 129.7(8) no 11_555 . 14_665
C30 C29 C45 C27 144.5(12) no . 14_665 .
C30 C29 C45 C28 80.6(16) no . 14_665 8_665
C30 C29 C45 C28 78.2(17) no . 14_665 .
C30 C29 C45 C29 85.3(18) no . 14_665 8_665
C30 C29 C45 C33 30.0(19) no . 14_665 8_665
C30 C29 C45 C40 86.6(15) no . 14_665 14_665
C30 C29 C45 C41 -41.5(16) no . 14_665 11_555
C30 C29 C45 C44 -48.0(14) no . 14_665 14_665
C30 C29 C45 C45 85.3(15) no . 14_665 11_555
C45 C29 C30 C29 -107.2(18) no 14_665 . 8_665
C45 C29 C30 C31 -40(3) no 14_665 . .
C45 C29 C30 C31 26.4(18) no 14_665 . 8_665
C45 C29 C30 C41 -74.8(16) no 14_665 . 14_665
C45 C29 C30 C42 35.8(17) no 14_665 . 11_555
C45 C29 C30 C42 -56(3) no 14_665 . 14_665
C45 C29 C30 C43 -21(4) no 14_665 . 11_555
C45 C29 C30 C43 32(2) no 14_665 . 14_665
C45 C29 C30 C44 -85.8(17) no 14_665 . 11_555
C45 C29 C30 C44 48.5(14) no 14_665 . 14_665
C30 C29 C40 C27 -173.3(11) no 8_665 11_555 .
C30 C29 C40 C28 68.9(16) no 8_665 11_555 8_665
C30 C29 C40 C29 79.1(15) no 8_665 11_555 8_665
C30 C29 C40 C33 29.0(17) no 8_665 11_555 .
C30 C29 C40 C33 -6.5(18) no 8_665 11_555 8_665
C30 C29 C40 C40 79.1(15) no 8_665 11_555 14_665
C30 C29 C40 C41 -59.5(14) no 8_665 11_555 11_555
C30 C29 C40 C44 -56.3(13) no 8_665 11_555 14_665
C30 C29 C40 C45 78.2(14) no 8_665 11_555 11_555
C40 C29 C30 C29 -86.5(14) no 11_555 8_665 8_665
C40 C29 C30 C31 38.2(18) no 11_555 8_665 8_665
C40 C29 C30 C31 -34(2) no 11_555 8_665 .
C40 C29 C30 C41 49.6(12) no 11_555 8_665 11_555
C40 C29 C30 C42 -47.2(18) no 11_555 8_665 14_665
C40 C29 C30 C42 49.5(17) no 11_555 8_665 11_555
C40 C29 C30 C43 34(3) no 11_555 8_665 14_665
C40 C29 C30 C43 -31(3) no 11_555 8_665 11_555
C40 C29 C30 C44 67.5(14) no 11_555 8_665 14_665
C40 C29 C30 C44 -68.1(14) no 11_555 8_665 11_555
C30 C29 C40 C27 161.9(10) no 8_665 14_665 8_665
C30 C29 C40 C28 -115.6(12) no 8_665 14_665 .
C30 C29 C40 C29 53.2(9) no 8_665 14_665 8_665
C30 C29 C40 C33 -80.5(11) no 8_665 14_665 8_665
C30 C29 C40 C33 -55.6(12) no 8_665 14_665 .
C30 C29 C40 C40 -126.8(12) no 8_665 14_665 11_555
C30 C29 C40 C41 15.9(11) no 8_665 14_665 14_665
C30 C29 C40 C44 21.4(10) no 8_665 14_665 11_555
C30 C29 C40 C45 -125.4(14) no 8_665 14_665 14_665
C40 C29 C30 C29 -41.4(7) no 14_665 8_665 8_665
C40 C29 C30 C31 83.3(12) no 14_665 8_665 8_665
C40 C29 C30 C31 11.6(15) no 14_665 8_665 .
C40 C29 C30 C41 94.7(10) no 14_665 8_665 11_555
C40 C29 C30 C42 -2.0(14) no 14_665 8_665 14_665
C40 C29 C30 C42 94.7(11) no 14_665 8_665 11_555
C40 C29 C30 C43 79(2) no 14_665 8_665 14_665
C40 C29 C30 C43 14(3) no 14_665 8_665 11_555
C40 C29 C30 C44 112.6(10) no 14_665 8_665 14_665
C40 C29 C30 C44 -22.9(10) no 14_665 8_665 11_555
C30 C29 C41 C28 127.2(9) no 8_665 11_555 .
C30 C29 C41 C28 117.2(9) no 8_665 11_555 8_665
C30 C29 C41 C30 0.0(7) no 8_665 11_555 8_665
C30 C29 C41 C31 9.4(8) no 8_665 11_555 8_665
C30 C29 C41 C32 54.5(10) no 8_665 11_555 8_665
C30 C29 C41 C33 103.6(9) no 8_665 11_555 8_665
C30 C29 C41 C40 140.2(10) no 8_665 11_555 11_555
C30 C29 C41 C42 0.0(8) no 8_665 11_555 11_555
C30 C29 C41 C43 5.9(7) no 8_665 11_555 14_665
C30 C29 C41 C44 -33.5(9) no 8_665 11_555 14_665
C30 C29 C41 C45 159.2(11) no 8_665 11_555 14_665
C41 C29 C30 C29 -136.1(11) no 11_555 8_665 8_665
C41 C29 C30 C31 -11.4(10) no 11_555 8_665 8_665
C41 C29 C30 C31 -83.1(10) no 11_555 8_665 .
C41 C29 C30 C41 0.0(4) no 11_555 8_665 11_555
C41 C29 C30 C42 -96.7(10) no 11_555 8_665 14_665
C41 C29 C30 C42 -0.0(9) no 11_555 8_665 11_555
C41 C29 C30 C43 -15.3(18) no 11_555 8_665 14_665
C41 C29 C30 C43 -80.5(18) no 11_555 8_665 11_555
C41 C29 C30 C44 17.9(5) no 11_555 8_665 14_665
C41 C29 C30 C44 -117.6(7) no 11_555 8_665 11_555
C30 C29 C42 C30 9.8(10) no 8_665 11_555 .
C30 C29 C42 C30 0.0(10) no 8_665 11_555 8_665
C30 C29 C42 C31 50.1(11) no 8_665 11_555 .
C30 C29 C42 C32 135.1(12) no 8_665 11_555 8_665
C30 C29 C42 C41 -179.9(13) no 8_665 11_555 11_555
C30 C29 C42 C42 45.7(10) no 8_665 11_555 14_665
C30 C29 C42 C43 31.1(10) no 8_665 11_555 11_555
C30 C29 C42 C43 15.4(11) no 8_665 11_555 14_665
C30 C29 C42 C44 -142.8(14) no 8_665 11_555 14_665
C42 C29 C30 C29 -136.0(12) no 11_555 8_665 8_665
C42 C29 C30 C31 -11.3(5) no 11_555 8_665 8_665
C42 C29 C30 C31 -83.0(11) no 11_555 8_665 .
C42 C29 C30 C41 0.0(10) no 11_555 8_665 11_555
C42 C29 C30 C42 -96.7(12) no 11_555 8_665 14_665
C42 C29 C30 C42 0.0(4) no 11_555 8_665 11_555
C42 C29 C30 C43 -15.3(11) no 11_555 8_665 14_665
C42 C29 C30 C43 -80.4(17) no 11_555 8_665 11_555
C42 C29 C30 C44 18.0(7) no 11_555 8_665 14_665
C42 C29 C30 C44 -117.6(11) no 11_555 8_665 11_555
C30 C29 C43 C30 -0.0(18) no 8_665 14_665 8_665
C30 C29 C43 C30 19.7(18) no 8_665 14_665 .
C30 C29 C43 C31 -172(2) no 8_665 14_665 8_665
C30 C29 C43 C31 80.5(19) no 8_665 14_665 .
C30 C29 C43 C32 166(2) no 8_665 14_665 8_665
C30 C29 C43 C41 -164(2) no 8_665 14_665 11_555
C30 C29 C43 C42 70.6(19) no 8_665 14_665 14_665
C30 C29 C43 C42 -151(2) no 8_665 14_665 11_555
C30 C29 C43 C43 57.4(19) no 8_665 14_665 11_555
C30 C29 C43 C44 -138(2) no 8_665 14_665 14_665
C30 C29 C43 C44 65.7(19) no 8_665 14_665 11_555
C43 C29 C30 C29 -120.7(19) no 14_665 8_665 8_665
C43 C29 C30 C31 4.0(11) no 14_665 8_665 8_665
C43 C29 C30 C31 -67.7(16) no 14_665 8_665 .
C43 C29 C30 C41 15.3(19) no 14_665 8_665 11_555
C43 C29 C30 C42 -81.4(18) no 14_665 8_665 14_665
C43 C29 C30 C42 15.3(11) no 14_665 8_665 11_555
C43 C29 C30 C43 -0.0(6) no 14_665 8_665 14_665
C43 C29 C30 C43 -65.2(18) no 14_665 8_665 11_555
C43 C29 C30 C44 33.2(16) no 14_665 8_665 14_665
C43 C29 C30 C44 -102.3(19) no 14_665 8_665 11_555
C30 C29 C44 C28 -145.1(10) no 8_665 11_555 8_665
C30 C29 C44 C30 4.6(7) no 8_665 11_555 .
C30 C29 C44 C30 0.0(7) no 8_665 11_555 8_665
C30 C29 C44 C31 -38.6(9) no 8_665 11_555 .
C30 C29 C44 C32 -90.6(8) no 8_665 11_555 .
C30 C29 C44 C40 -156.4(10) no 8_665 11_555 14_665
C30 C29 C44 C41 -145.7(10) no 8_665 11_555 14_665
C30 C29 C44 C42 -30.7(9) no 8_665 11_555 14_665
C30 C29 C44 C43 -18.6(8) no 8_665 11_555 11_555
C30 C29 C44 C43 -23.3(7) no 8_665 11_555 14_665
C30 C29 C44 C45 -168.9(10) no 8_665 11_555 11_555
C44 C29 C30 C29 -18.5(8) no 11_555 8_665 8_665
C44 C29 C30 C31 106.3(10) no 11_555 8_665 8_665
C44 C29 C30 C31 34.5(7) no 11_555 8_665 .
C44 C29 C30 C41 117.6(6) no 11_555 8_665 11_555
C44 C29 C30 C42 20.9(6) no 11_555 8_665 14_665
C44 C29 C30 C42 117.6(10) no 11_555 8_665 11_555
C44 C29 C30 C43 102.3(18) no 11_555 8_665 14_665
C44 C29 C30 C43 37.1(15) no 11_555 8_665 11_555
C44 C29 C30 C44 135.5(8) no 11_555 8_665 14_665
C44 C29 C30 C44 0.0(3) no 11_555 8_665 11_555
C30 C29 C44 C28 124.2(10) no 8_665 14_665 .
C30 C29 C44 C30 0.0(7) no 8_665 14_665 8_665
C30 C29 C44 C30 4.8(7) no 8_665 14_665 .
C30 C29 C44 C31 34.5(9) no 8_665 14_665 8_665
C30 C29 C44 C32 90.1(9) no 8_665 14_665 8_665
C30 C29 C44 C40 136.6(10) no 8_665 14_665 11_555
C30 C29 C44 C41 142.1(9) no 8_665 14_665 11_555
C30 C29 C44 C42 26.0(10) no 8_665 14_665 11_555
C30 C29 C44 C43 15.6(8) no 8_665 14_665 14_665
C30 C29 C44 C43 21.6(7) no 8_665 14_665 11_555
C30 C29 C44 C45 151.6(10) no 8_665 14_665 14_665
C44 C29 C30 C29 -154.0(11) no 14_665 8_665 8_665
C44 C29 C30 C31 -29.3(7) no 14_665 8_665 8_665
C44 C29 C30 C31 -101.0(10) no 14_665 8_665 .
C44 C29 C30 C41 -17.9(5) no 14_665 8_665 11_555
C44 C29 C30 C42 -114.7(10) no 14_665 8_665 14_665
C44 C29 C30 C42 -18.0(7) no 14_665 8_665 11_555
C44 C29 C30 C43 -33.2(16) no 14_665 8_665 14_665
C44 C29 C30 C43 -98.4(17) no 14_665 8_665 11_555
C44 C29 C30 C44 0.0(3) no 14_665 8_665 14_665
C44 C29 C30 C44 -135.5(8) no 14_665 8_665 11_555
C30 C29 C45 C27 -172.1(8) no 8_665 11_555 8_665
C30 C29 C45 C28 -124.9(10) no 8_665 11_555 .
C30 C29 C45 C28 -123.1(10) no 8_665 11_555 8_665
C30 C29 C45 C29 49.6(9) no 8_665 11_555 8_665
C30 C29 C45 C33 -82.7(9) no 8_665 11_555 .
C30 C29 C45 C40 -132.0(11) no 8_665 11_555 11_555
C30 C29 C45 C41 -7.3(11) no 8_665 11_555 14_665
C30 C29 C45 C44 9.4(9) no 8_665 11_555 11_555
C30 C29 C45 C45 -130.4(13) no 8_665 11_555 14_665
C45 C29 C30 C29 -26.7(5) no 11_555 8_665 8_665
C45 C29 C30 C31 98.1(10) no 11_555 8_665 8_665
C45 C29 C30 C31 26.3(13) no 11_555 8_665 .
C45 C29 C30 C41 109.4(8) no 11_555 8_665 11_555
C45 C29 C30 C42 12.7(12) no 11_555 8_665 14_665
C45 C29 C30 C42 109.4(9) no 11_555 8_665 11_555
C45 C29 C30 C43 94.1(18) no 11_555 8_665 14_665
C45 C29 C30 C43 29(2) no 11_555 8_665 11_555
C45 C29 C30 C44 127.3(9) no 11_555 8_665 14_665
C45 C29 C30 C44 -8.2(8) no 11_555 8_665 11_555
C30 C29 C45 C27 157.9(11) no 8_665 14_665 .
C30 C29 C45 C28 94.0(15) no 8_665 14_665 8_665
C30 C29 C45 C28 91.6(16) no 8_665 14_665 .
C30 C29 C45 C29 98.8(19) no 8_665 14_665 8_665
C30 C29 C45 C33 43.4(18) no 8_665 14_665 8_665
C30 C29 C45 C40 100.0(15) no 8_665 14_665 14_665
C30 C29 C45 C41 -28.0(15) no 8_665 14_665 11_555
C30 C29 C45 C44 -34.6(13) no 8_665 14_665 14_665
C30 C29 C45 C45 98.8(15) no 8_665 14_665 11_555
C45 C29 C30 C29 -116.4(17) no 14_665 8_665 8_665
C45 C29 C30 C31 8.3(19) no 14_665 8_665 8_665
C45 C29 C30 C31 -63.4(19) no 14_665 8_665 .
C45 C29 C30 C41 19.7(11) no 14_665 8_665 11_555
C45 C29 C30 C42 -77.0(17) no 14_665 8_665 14_665
C45 C29 C30 C42 19.7(18) no 14_665 8_665 11_555
C45 C29 C30 C43 4(3) no 14_665 8_665 14_665
C45 C29 C30 C43 -61(3) no 14_665 8_665 11_555
C45 C29 C30 C44 37.6(14) no 14_665 8_665 14_665
C45 C29 C30 C44 -97.9(14) no 14_665 8_665 11_555
C40 C29 C40 C27 -71.3(11) no 11_555 14_665 8_665
C40 C29 C40 C28 11.1(6) no 11_555 14_665 .
C40 C29 C40 C33 46.3(6) no 11_555 14_665 8_665
C40 C29 C40 C33 71.2(8) no 11_555 14_665 .
C40 C29 C40 C40 0.0(5) no 11_555 14_665 11_555
C40 C29 C40 C41 142.7(8) no 11_555 14_665 14_665
C40 C29 C40 C44 148.2(8) no 11_555 14_665 11_555
C40 C29 C40 C45 1.4(6) no 11_555 14_665 14_665
C40 C29 C40 C27 107.6(11) no 14_665 11_555 .
C40 C29 C40 C28 -10.2(5) no 14_665 11_555 8_665
C40 C29 C40 C29 -0.0(10) no 14_665 11_555 8_665
C40 C29 C40 C33 -50.1(6) no 14_665 11_555 .
C40 C29 C40 C33 -85.6(9) no 14_665 11_555 8_665
C40 C29 C40 C40 0.0(4) no 14_665 11_555 14_665
C40 C29 C40 C41 -138.6(7) no 14_665 11_555 11_555
C40 C29 C40 C44 -135.5(8) no 14_665 11_555 14_665
C40 C29 C40 C45 -0.9(5) no 14_665 11_555 11_555
C40 C29 C41 C28 -13.0(5) no 11_555 11_555 .
C40 C29 C41 C28 -23.0(5) no 11_555 11_555 8_665
C40 C29 C41 C30 -140.2(9) no 11_555 11_555 8_665
C40 C29 C41 C31 -130.8(7) no 11_555 11_555 8_665
C40 C29 C41 C32 -85.7(8) no 11_555 11_555 8_665
C40 C29 C41 C33 -36.6(6) no 11_555 11_555 8_665
C40 C29 C41 C40 -0.0(4) no 11_555 11_555 11_555
C40 C29 C41 C42 -140.2(7) no 11_555 11_555 11_555
C40 C29 C41 C43 -134.3(7) no 11_555 11_555 14_665
C40 C29 C41 C44 -173.7(10) no 11_555 11_555 14_665
C40 C29 C41 C45 19.0(5) no 11_555 11_555 14_665
C41 C29 C40 C27 -113.8(11) no 11_555 11_555 .
C41 C29 C40 C28 128.4(8) no 11_555 11_555 8_665
C41 C29 C40 C29 138.6(11) no 11_555 11_555 8_665
C41 C29 C40 C33 88.5(6) no 11_555 11_555 .
C41 C29 C40 C33 53.0(7) no 11_555 11_555 8_665
C41 C29 C40 C40 138.6(7) no 11_555 11_555 14_665
C41 C29 C40 C41 0.0(4) no 11_555 11_555 11_555
C41 C29 C40 C44 3.1(5) no 11_555 11_555 14_665
C41 C29 C40 C45 137.6(7) no 11_555 11_555 11_555
C40 C29 C42 C30 -135.1(9) no 11_555 11_555 .
C40 C29 C42 C30 -144.8(10) no 11_555 11_555 8_665
C40 C29 C42 C31 -94.7(7) no 11_555 11_555 .
C40 C29 C42 C32 -9.7(8) no 11_555 11_555 8_665
C40 C29 C42 C41 35.2(6) no 11_555 11_555 11_555
C40 C29 C42 C42 -99.1(7) no 11_555 11_555 14_665
C40 C29 C42 C43 -113.7(8) no 11_555 11_555 11_555
C40 C29 C42 C43 -129.5(10) no 11_555 11_555 14_665
C40 C29 C42 C44 72.4(9) no 11_555 11_555 14_665
C42 C29 C40 C27 -142.9(8) no 11_555 11_555 .
C42 C29 C40 C28 99.3(7) no 11_555 11_555 8_665
C42 C29 C40 C29 109.5(11) no 11_555 11_555 8_665
C42 C29 C40 C33 59.4(7) no 11_555 11_555 .
C42 C29 C40 C33 23.9(9) no 11_555 11_555 8_665
C42 C29 C40 C40 109.5(6) no 11_555 11_555 14_665
C42 C29 C40 C41 -29.1(5) no 11_555 11_555 11_555
C42 C29 C40 C44 -26.0(4) no 11_555 11_555 14_665
C42 C29 C40 C45 108.5(6) no 11_555 11_555 11_555
C40 C29 C43 C30 -152.8(12) no 11_555 14_665 8_665
C40 C29 C43 C30 -133.2(11) no 11_555 14_665 .
C40 C29 C43 C31 35.1(11) no 11_555 14_665 8_665
C40 C29 C43 C31 -72.3(9) no 11_555 14_665 .
C40 C29 C43 C32 12.9(8) no 11_555 14_665 8_665
C40 C29 C43 C41 43.7(7) no 11_555 14_665 11_555
C40 C29 C43 C42 -82.2(9) no 11_555 14_665 14_665
C40 C29 C43 C42 55.9(10) no 11_555 14_665 11_555
C40 C29 C43 C43 -95.4(10) no 11_555 14_665 11_555
C40 C29 C43 C44 69.3(8) no 11_555 14_665 14_665
C40 C29 C43 C44 -87.1(8) no 11_555 14_665 11_555
C43 C29 C40 C27 -160.5(6) no 14_665 11_555 .
C43 C29 C40 C28 81.7(9) no 14_665 11_555 8_665
C43 C29 C40 C29 91.9(10) no 14_665 11_555 8_665
C43 C29 C40 C33 41.8(9) no 14_665 11_555 .
C43 C29 C40 C33 6.3(11) no 14_665 11_555 8_665
C43 C29 C40 C40 91.9(7) no 14_665 11_555 14_665
C43 C29 C40 C41 -46.7(7) no 14_665 11_555 11_555
C43 C29 C40 C44 -43.5(5) no 14_665 11_555 14_665
C43 C29 C40 C45 91.0(7) no 14_665 11_555 11_555
C40 C29 C44 C28 -9.3(4) no 11_555 11_555 8_665
C40 C29 C44 C30 140.5(10) no 11_555 11_555 .
C40 C29 C44 C30 135.8(10) no 11_555 11_555 8_665
C40 C29 C44 C31 97.3(8) no 11_555 11_555 .
C40 C29 C44 C32 45.3(8) no 11_555 11_555 .
C40 C29 C44 C40 -20.5(5) no 11_555 11_555 14_665
C40 C29 C44 C41 -9.9(9) no 11_555 11_555 14_665
C40 C29 C44 C42 105.1(8) no 11_555 11_555 14_665
C40 C29 C44 C43 117.3(8) no 11_555 11_555 11_555
C40 C29 C44 C43 112.5(8) no 11_555 11_555 14_665
C40 C29 C44 C45 -33.0(5) no 11_555 11_555 11_555
C44 C29 C40 C27 135.7(8) no 11_555 11_555 .
C44 C29 C40 C28 17.9(8) no 11_555 11_555 8_665
C44 C29 C40 C29 28.1(6) no 11_555 11_555 8_665
C44 C29 C40 C33 -22.0(8) no 11_555 11_555 .
C44 C29 C40 C33 -57.5(9) no 11_555 11_555 8_665
C44 C29 C40 C40 28.1(6) no 11_555 11_555 14_665
C44 C29 C40 C41 -110.5(6) no 11_555 11_555 11_555
C44 C29 C40 C44 -107.3(8) no 11_555 11_555 14_665
C44 C29 C40 C45 27.2(4) no 11_555 11_555 11_555
C40 C29 C44 C28 -12.4(4) no 11_555 14_665 .
C40 C29 C44 C30 -136.6(8) no 11_555 14_665 8_665
C40 C29 C44 C30 -131.8(8) no 11_555 14_665 .
C40 C29 C44 C31 -102.1(8) no 11_555 14_665 8_665
C40 C29 C44 C32 -46.5(8) no 11_555 14_665 8_665
C40 C29 C44 C40 -0.0(4) no 11_555 14_665 11_555
C40 C29 C44 C41 5.5(8) no 11_555 14_665 11_555
C40 C29 C44 C42 -110.6(8) no 11_555 14_665 11_555
C40 C29 C44 C43 -121.0(7) no 11_555 14_665 14_665
C40 C29 C44 C43 -115.0(7) no 11_555 14_665 11_555
C40 C29 C44 C45 15.0(4) no 11_555 14_665 14_665
C44 C29 C40 C27 -116.9(10) no 14_665 11_555 .
C44 C29 C40 C28 125.2(7) no 14_665 11_555 8_665
C44 C29 C40 C29 135.5(12) no 14_665 11_555 8_665
C44 C29 C40 C33 85.3(7) no 14_665 11_555 .
C44 C29 C40 C33 49.8(9) no 14_665 11_555 8_665
C44 C29 C40 C40 135.5(7) no 14_665 11_555 14_665
C44 C29 C40 C41 -3.1(4) no 14_665 11_555 11_555
C44 C29 C40 C44 -0.0(3) no 14_665 11_555 14_665
C44 C29 C40 C45 134.5(7) no 14_665 11_555 11_555
C40 C29 C45 C27 -40.1(8) no 11_555 11_555 8_665
C40 C29 C45 C28 7.1(4) no 11_555 11_555 .
C40 C29 C45 C28 8.9(5) no 11_555 11_555 8_665
C40 C29 C45 C29 -178.4(13) no 11_555 11_555 8_665
C40 C29 C45 C33 49.3(6) no 11_555 11_555 .
C40 C29 C45 C40 0.0(4) no 11_555 11_555 11_555
C40 C29 C45 C41 124.7(7) no 11_555 11_555 14_665
C40 C29 C45 C44 141.4(7) no 11_555 11_555 11_555
C40 C29 C45 C45 1.6(5) no 11_555 11_555 14_665
C45 C29 C40 C27 108.5(10) no 11_555 11_555 .
C45 C29 C40 C28 -9.3(5) no 11_555 11_555 8_665
C45 C29 C40 C29 0.9(8) no 11_555 11_555 8_665
C45 C29 C40 C33 -49.2(5) no 11_555 11_555 .
C45 C29 C40 C33 -84.7(7) no 11_555 11_555 8_665
C45 C29 C40 C40 0.9(4) no 11_555 11_555 14_665
C45 C29 C40 C41 -137.6(6) no 11_555 11_555 11_555
C45 C29 C40 C44 -134.5(7) no 11_555 11_555 14_665
C45 C29 C40 C45 0.0(3) no 11_555 11_555 11_555
C40 C29 C45 C27 55.4(13) no 11_555 14_665 .
C40 C29 C45 C28 -8.5(11) no 11_555 14_665 8_665
C40 C29 C45 C28 -10.9(10) no 11_555 14_665 .
C40 C29 C45 C29 -4(2) no 11_555 14_665 8_665
C40 C29 C45 C33 -59.1(11) no 11_555 14_665 8_665
C40 C29 C45 C40 -2.4(12) no 11_555 14_665 14_665
C40 C29 C45 C41 -130.5(14) no 11_555 14_665 11_555
C40 C29 C45 C44 -137.1(13) no 11_555 14_665 14_665
C40 C29 C45 C45 -3.7(13) no 11_555 14_665 11_555
C45 C29 C40 C27 -75.7(17) no 14_665 11_555 .
C45 C29 C40 C28 166.5(17) no 14_665 11_555 8_665
C45 C29 C40 C29 176.7(18) no 14_665 11_555 8_665
C45 C29 C40 C33 126.5(14) no 14_665 11_555 .
C45 C29 C40 C33 91.0(13) no 14_665 11_555 8_665
C45 C29 C40 C40 176.7(16) no 14_665 11_555 14_665
C45 C29 C40 C41 38.1(12) no 14_665 11_555 11_555
C45 C29 C40 C44 41.2(13) no 14_665 11_555 14_665
C45 C29 C40 C45 175.7(15) no 14_665 11_555 11_555
C40 C29 C41 C28 12.9(4) no 14_665 11_555 .
C40 C29 C41 C28 2.9(3) no 14_665 11_555 8_665
C40 C29 C41 C30 -114.3(8) no 14_665 11_555 8_665
C40 C29 C41 C31 -104.9(6) no 14_665 11_555 8_665
C40 C29 C41 C32 -59.8(8) no 14_665 11_555 8_665
C40 C29 C41 C33 -10.7(6) no 14_665 11_555 8_665
C40 C29 C41 C40 25.9(4) no 14_665 11_555 11_555
C40 C29 C41 C42 -114.3(6) no 14_665 11_555 11_555
C40 C29 C41 C43 -108.4(6) no 14_665 11_555 14_665
C40 C29 C41 C44 -147.8(9) no 14_665 11_555 14_665
C40 C29 C41 C45 44.9(6) no 14_665 11_555 14_665
C41 C29 C40 C27 -107.2(10) no 11_555 14_665 8_665
C41 C29 C40 C28 -24.8(7) no 11_555 14_665 .
C41 C29 C40 C29 144.1(11) no 11_555 14_665 8_665
C41 C29 C40 C33 10.4(6) no 11_555 14_665 8_665
C41 C29 C40 C33 35.3(8) no 11_555 14_665 .
C41 C29 C40 C40 -35.9(6) no 11_555 14_665 11_555
C41 C29 C40 C41 106.8(7) no 11_555 14_665 14_665
C41 C29 C40 C44 112.3(7) no 11_555 14_665 11_555
C41 C29 C40 C45 -34.5(5) no 11_555 14_665 14_665
C40 C29 C42 C30 -93.4(8) no 14_665 11_555 .
C40 C29 C42 C30 -103.2(8) no 14_665 11_555 8_665
C40 C29 C42 C31 -53.0(7) no 14_665 11_555 .
C40 C29 C42 C32 31.9(8) no 14_665 11_555 8_665
C40 C29 C42 C41 76.9(7) no 14_665 11_555 11_555
C40 C29 C42 C42 -57.5(7) no 14_665 11_555 14_665
C40 C29 C42 C43 -72.1(7) no 14_665 11_555 11_555
C40 C29 C42 C43 -87.8(10) no 14_665 11_555 14_665
C40 C29 C42 C44 114.1(10) no 14_665 11_555 14_665
C42 C29 C40 C27 -153.9(8) no 11_555 14_665 8_665
C42 C29 C40 C28 -71.5(8) no 11_555 14_665 .
C42 C29 C40 C29 97.4(9) no 11_555 14_665 8_665
C42 C29 C40 C33 -36.3(7) no 11_555 14_665 8_665
C42 C29 C40 C33 -11.4(9) no 11_555 14_665 .
C42 C29 C40 C40 -82.6(8) no 11_555 14_665 11_555
C42 C29 C40 C41 60.1(7) no 11_555 14_665 14_665
C42 C29 C40 C44 65.6(6) no 11_555 14_665 11_555
C42 C29 C40 C45 -81.2(8) no 11_555 14_665 14_665
C40 C29 C43 C30 -108.8(10) no 14_665 14_665 8_665
C40 C29 C43 C30 -89.1(8) no 14_665 14_665 .
C40 C29 C43 C31 79.2(9) no 14_665 14_665 8_665
C40 C29 C43 C31 -28.3(8) no 14_665 14_665 .
C40 C29 C43 C32 56.9(7) no 14_665 14_665 8_665
C40 C29 C43 C41 87.7(7) no 14_665 14_665 11_555
C40 C29 C43 C42 -38.2(8) no 14_665 14_665 14_665
C40 C29 C43 C42 99.9(9) no 14_665 14_665 11_555
C40 C29 C43 C43 -51.4(9) no 14_665 14_665 11_555
C40 C29 C43 C44 113.3(9) no 14_665 14_665 14_665
C40 C29 C43 C44 -43.1(6) no 14_665 14_665 11_555
C43 C29 C40 C27 -176.1(7) no 14_665 14_665 8_665
C43 C29 C40 C28 -93.7(8) no 14_665 14_665 .
C43 C29 C40 C29 75.2(8) no 14_665 14_665 8_665
C43 C29 C40 C33 -58.5(7) no 14_665 14_665 8_665
C43 C29 C40 C33 -33.6(9) no 14_665 14_665 .
C43 C29 C40 C40 -104.8(8) no 14_665 14_665 11_555
C43 C29 C40 C41 37.9(7) no 14_665 14_665 14_665
C43 C29 C40 C44 43.4(6) no 14_665 14_665 11_555
C43 C29 C40 C45 -103.4(9) no 14_665 14_665 14_665
C40 C29 C44 C28 11.2(4) no 14_665 11_555 8_665
C40 C29 C44 C30 161.0(8) no 14_665 11_555 .
C40 C29 C44 C30 156.4(8) no 14_665 11_555 8_665
C40 C29 C44 C31 117.8(6) no 14_665 11_555 .
C40 C29 C44 C32 65.8(6) no 14_665 11_555 .
C40 C29 C44 C40 0.0(4) no 14_665 11_555 14_665
C40 C29 C44 C41 10.6(6) no 14_665 11_555 14_665
C40 C29 C44 C42 125.6(7) no 14_665 11_555 14_665
C40 C29 C44 C43 137.8(6) no 14_665 11_555 11_555
C40 C29 C44 C43 133.1(6) no 14_665 11_555 14_665
C40 C29 C44 C45 -12.5(4) no 14_665 11_555 11_555
C44 C29 C40 C27 140.5(10) no 11_555 14_665 8_665
C44 C29 C40 C28 -137.1(7) no 11_555 14_665 .
C44 C29 C40 C29 31.8(6) no 11_555 14_665 8_665
C44 C29 C40 C33 -101.9(4) no 11_555 14_665 8_665
C44 C29 C40 C33 -77.0(5) no 11_555 14_665 .
C44 C29 C40 C40 -148.2(7) no 11_555 14_665 11_555
C44 C29 C40 C41 -5.5(3) no 11_555 14_665 14_665
C44 C29 C40 C44 -0.00(19) no 11_555 14_665 11_555
C44 C29 C40 C45 -146.8(8) no 11_555 14_665 14_665
C40 C29 C44 C28 19.6(5) no 14_665 14_665 .
C40 C29 C44 C30 -104.5(9) no 14_665 14_665 8_665
C40 C29 C44 C30 -99.7(9) no 14_665 14_665 .
C40 C29 C44 C31 -70.0(10) no 14_665 14_665 8_665
C40 C29 C44 C32 -14.4(11) no 14_665 14_665 8_665
C40 C29 C44 C40 32.1(5) no 14_665 14_665 11_555
C40 C29 C44 C41 37.6(10) no 14_665 14_665 11_555
C40 C29 C44 C42 -78.5(11) no 14_665 14_665 11_555
C40 C29 C44 C43 -89.0(9) no 14_665 14_665 14_665
C40 C29 C44 C43 -82.9(8) no 14_665 14_665 11_555
C40 C29 C44 C45 47.0(7) no 14_665 14_665 14_665
C44 C29 C40 C27 -125.1(10) no 14_665 14_665 8_665
C44 C29 C40 C28 -42.6(9) no 14_665 14_665 .
C44 C29 C40 C29 126.2(13) no 14_665 14_665 8_665
C44 C29 C40 C33 -7.5(9) no 14_665 14_665 8_665
C44 C29 C40 C33 17.4(11) no 14_665 14_665 .
C44 C29 C40 C40 -53.8(8) no 14_665 14_665 11_555
C44 C29 C40 C41 88.9(9) no 14_665 14_665 14_665
C44 C29 C40 C44 94.4(9) no 14_665 14_665 11_555
C44 C29 C40 C45 -52.4(8) no 14_665 14_665 14_665
C40 C29 C45 C27 57.9(10) no 14_665 14_665 .
C40 C29 C45 C28 -6.0(4) no 14_665 14_665 8_665
C40 C29 C45 C28 -8.5(6) no 14_665 14_665 .
C40 C29 C45 C29 -1.3(12) no 14_665 14_665 8_665
C40 C29 C45 C33 -56.6(7) no 14_665 14_665 8_665
C40 C29 C45 C40 0.0(3) no 14_665 14_665 14_665
C40 C29 C45 C41 -128.1(6) no 14_665 14_665 11_555
C40 C29 C45 C44 -134.7(6) no 14_665 14_665 14_665
C40 C29 C45 C45 -1.3(4) no 14_665 14_665 11_555
C45 C29 C40 C27 -72.7(12) no 14_665 14_665 8_665
C45 C29 C40 C28 9.7(6) no 14_665 14_665 .
C45 C29 C40 C29 178.6(13) no 14_665 14_665 8_665
C45 C29 C40 C33 44.9(7) no 14_665 14_665 8_665
C45 C29 C40 C33 69.8(8) no 14_665 14_665 .
C45 C29 C40 C40 -1.4(5) no 14_665 14_665 11_555
C45 C29 C40 C41 141.3(8) no 14_665 14_665 14_665
C45 C29 C40 C44 146.8(8) no 14_665 14_665 11_555
C45 C29 C40 C45 0.0(4) no 14_665 14_665 14_665
C41 C29 C42 C30 -170.3(9) no 11_555 11_555 .
C41 C29 C42 C30 179.9(9) no 11_555 11_555 8_665
C41 C29 C42 C31 -129.9(7) no 11_555 11_555 .
C41 C29 C42 C32 -45.0(6) no 11_555 11_555 8_665
C41 C29 C42 C41 0.0(5) no 11_555 11_555 11_555
C41 C29 C42 C42 -134.4(7) no 11_555 11_555 14_665
C41 C29 C42 C43 -149.0(8) no 11_555 11_555 11_555
C41 C29 C42 C43 -164.7(11) no 11_555 11_555 14_665
C41 C29 C42 C44 37.2(7) no 11_555 11_555 14_665
C42 C29 C41 C28 127.1(7) no 11_555 11_555 .
C42 C29 C41 C28 117.1(6) no 11_555 11_555 8_665
C42 C29 C41 C30 -0.0(6) no 11_555 11_555 8_665
C42 C29 C41 C31 9.3(4) no 11_555 11_555 8_665
C42 C29 C41 C32 54.4(7) no 11_555 11_555 8_665
C42 C29 C41 C33 103.6(6) no 11_555 11_555 8_665
C42 C29 C41 C40 140.2(7) no 11_555 11_555 11_555
C42 C29 C41 C42 0.0(4) no 11_555 11_555 11_555
C42 C29 C41 C43 5.8(4) no 11_555 11_555 14_665
C42 C29 C41 C44 -33.6(6) no 11_555 11_555 14_665
C42 C29 C41 C45 159.2(9) no 11_555 11_555 14_665
C41 C29 C43 C30 163.5(10) no 11_555 14_665 8_665
C41 C29 C43 C30 -176.8(9) no 11_555 14_665 .
C41 C29 C43 C31 -8.5(7) no 11_555 14_665 8_665
C41 C29 C43 C31 -116.0(6) no 11_555 14_665 .
C41 C29 C43 C32 -30.8(5) no 11_555 14_665 8_665
C41 C29 C43 C41 0.0(4) no 11_555 14_665 11_555
C41 C29 C43 C42 -125.8(6) no 11_555 14_665 14_665
C41 C29 C43 C42 12.2(7) no 11_555 14_665 11_555
C41 C29 C43 C43 -139.1(8) no 11_555 14_665 11_555
C41 C29 C43 C44 25.6(5) no 11_555 14_665 14_665
C41 C29 C43 C44 -130.8(6) no 11_555 14_665 11_555
C43 C29 C41 C28 121.3(5) no 14_665 11_555 .
C43 C29 C41 C28 111.3(5) no 14_665 11_555 8_665
C43 C29 C41 C30 -5.9(4) no 14_665 11_555 8_665
C43 C29 C41 C31 3.5(3) no 14_665 11_555 8_665
C43 C29 C41 C32 48.6(6) no 14_665 11_555 8_665
C43 C29 C41 C33 97.7(5) no 14_665 11_555 8_665
C43 C29 C41 C40 134.3(6) no 14_665 11_555 11_555
C43 C29 C41 C42 -5.8(3) no 14_665 11_555 11_555
C43 C29 C41 C43 -0.0(2) no 14_665 11_555 14_665
C43 C29 C41 C44 -39.4(6) no 14_665 11_555 14_665
C43 C29 C41 C45 153.4(8) no 14_665 11_555 14_665
C41 C29 C44 C28 -72.4(7) no 11_555 11_555 8_665
C41 C29 C44 C30 77.3(8) no 11_555 11_555 .
C41 C29 C44 C30 72.7(8) no 11_555 11_555 8_665
C41 C29 C44 C31 34.1(8) no 11_555 11_555 .
C41 C29 C44 C32 -17.9(8) no 11_555 11_555 .
C41 C29 C44 C40 -83.6(7) no 11_555 11_555 14_665
C41 C29 C44 C41 -73.0(9) no 11_555 11_555 14_665
C41 C29 C44 C42 42.0(9) no 11_555 11_555 14_665
C41 C29 C44 C43 54.1(7) no 11_555 11_555 11_555
C41 C29 C44 C43 49.4(7) no 11_555 11_555 14_665
C41 C29 C44 C45 -96.2(8) no 11_555 11_555 11_555
C44 C29 C41 C28 74.8(6) no 11_555 11_555 .
C44 C29 C41 C28 64.8(6) no 11_555 11_555 8_665
C44 C29 C41 C30 -52.4(5) no 11_555 11_555 8_665
C44 C29 C41 C31 -43.0(7) no 11_555 11_555 8_665
C44 C29 C41 C32 2.1(10) no 11_555 11_555 8_665
C44 C29 C41 C33 51.2(7) no 11_555 11_555 8_665
C44 C29 C41 C40 87.8(7) no 11_555 11_555 11_555
C44 C29 C41 C42 -52.4(7) no 11_555 11_555 11_555
C44 C29 C41 C43 -46.5(6) no 11_555 11_555 14_665
C44 C29 C41 C44 -85.9(9) no 11_555 11_555 14_665
C44 C29 C41 C45 106.8(9) no 11_555 11_555 14_665
C41 C29 C44 C28 -18.0(10) no 11_555 14_665 .
C41 C29 C44 C30 -142.1(9) no 11_555 14_665 8_665
C41 C29 C44 C30 -137.3(9) no 11_555 14_665 .
C41 C29 C44 C31 -107.6(10) no 11_555 14_665 8_665
C41 C29 C44 C32 -52.0(8) no 11_555 14_665 8_665
C41 C29 C44 C40 -5.5(10) no 11_555 14_665 11_555
C41 C29 C44 C41 0.0(7) no 11_555 14_665 11_555
C41 C29 C44 C42 -116.2(11) no 11_555 14_665 11_555
C41 C29 C44 C43 -126.6(9) no 11_555 14_665 14_665
C41 C29 C44 C43 -120.5(9) no 11_555 14_665 11_555
C41 C29 C44 C45 9.4(9) no 11_555 14_665 14_665
C44 C29 C41 C28 160.7(10) no 14_665 11_555 .
C44 C29 C41 C28 150.7(10) no 14_665 11_555 8_665
C44 C29 C41 C30 33.5(8) no 14_665 11_555 8_665
C44 C29 C41 C31 42.9(7) no 14_665 11_555 8_665
C44 C29 C41 C32 88.0(10) no 14_665 11_555 8_665
C44 C29 C41 C33 137.1(10) no 14_665 11_555 8_665
C44 C29 C41 C40 173.7(11) no 14_665 11_555 11_555
C44 C29 C41 C42 33.6(7) no 14_665 11_555 11_555
C44 C29 C41 C43 39.4(7) no 14_665 11_555 14_665
C44 C29 C41 C44 -0.0(5) no 14_665 11_555 14_665
C44 C29 C41 C45 -167.2(12) no 14_665 11_555 14_665
C41 C29 C45 C27 -79.2(9) no 11_555 11_555 8_665
C41 C29 C45 C28 -32.0(6) no 11_555 11_555 .
C41 C29 C45 C28 -30.2(8) no 11_555 11_555 8_665
C41 C29 C45 C29 142.6(14) no 11_555 11_555 8_665
C41 C29 C45 C33 10.3(8) no 11_555 11_555 .
C41 C29 C45 C40 -39.1(6) no 11_555 11_555 11_555
C41 C29 C45 C41 85.6(8) no 11_555 11_555 14_665
C41 C29 C45 C44 102.3(7) no 11_555 11_555 11_555
C41 C29 C45 C45 -37.4(6) no 11_555 11_555 14_665
C45 C29 C41 C28 25.1(5) no 11_555 11_555 .
C45 C29 C41 C28 15.1(4) no 11_555 11_555 8_665
C45 C29 C41 C30 -102.1(8) no 11_555 11_555 8_665
C45 C29 C41 C31 -92.7(7) no 11_555 11_555 8_665
C45 C29 C41 C32 -47.6(10) no 11_555 11_555 8_665
C45 C29 C41 C33 1.5(8) no 11_555 11_555 8_665
C45 C29 C41 C40 38.1(6) no 11_555 11_555 11_555
C45 C29 C41 C42 -102.0(7) no 11_555 11_555 11_555
C45 C29 C41 C43 -96.2(7) no 11_555 11_555 14_665
C45 C29 C41 C44 -135.6(9) no 11_555 11_555 14_665
C45 C29 C41 C45 57.1(7) no 11_555 11_555 14_665
C41 C29 C45 C27 -174.0(12) no 11_555 14_665 .
C41 C29 C45 C28 122.0(7) no 11_555 14_665 8_665
C41 C29 C45 C28 119.6(9) no 11_555 14_665 .
C41 C29 C45 C29 126.8(14) no 11_555 14_665 8_665
C41 C29 C45 C33 71.5(8) no 11_555 14_665 8_665
C41 C29 C45 C40 128.1(7) no 11_555 14_665 14_665
C41 C29 C45 C41 0.0(5) no 11_555 14_665 11_555
C41 C29 C45 C44 -6.6(6) no 11_555 14_665 14_665
C41 C29 C45 C45 126.8(7) no 11_555 14_665 11_555
C45 C29 C41 C28 -32.1(6) no 14_665 11_555 .
C45 C29 C41 C28 -42.1(6) no 14_665 11_555 8_665
C45 C29 C41 C30 -159.2(10) no 14_665 11_555 8_665
C45 C29 C41 C31 -149.8(9) no 14_665 11_555 8_665
C45 C29 C41 C32 -104.8(9) no 14_665 11_555 8_665
C45 C29 C41 C33 -55.6(7) no 14_665 11_555 8_665
C45 C29 C41 C40 -19.0(5) no 14_665 11_555 11_555
C45 C29 C41 C42 -159.2(9) no 14_665 11_555 11_555
C45 C29 C41 C43 -153.4(9) no 14_665 11_555 14_665
C45 C29 C41 C44 167.2(12) no 14_665 11_555 14_665
C45 C29 C41 C45 0.0(5) no 14_665 11_555 14_665
C42 C29 C43 C30 151.3(13) no 11_555 14_665 8_665
C42 C29 C43 C30 171.0(12) no 11_555 14_665 .
C42 C29 C43 C31 -20.7(8) no 11_555 14_665 8_665
C42 C29 C43 C31 -128.2(11) no 11_555 14_665 .
C42 C29 C43 C32 -43.0(9) no 11_555 14_665 8_665
C42 C29 C43 C41 -12.2(9) no 11_555 14_665 11_555
C42 C29 C43 C42 -138.1(11) no 11_555 14_665 14_665
C42 C29 C43 C42 -0.0(8) no 11_555 14_665 11_555
C42 C29 C43 C43 -151.3(13) no 11_555 14_665 11_555
C42 C29 C43 C44 13.4(9) no 11_555 14_665 14_665
C42 C29 C43 C44 -143.0(10) no 11_555 14_665 11_555
C43 C29 C42 C30 -5.6(8) no 14_665 11_555 .
C43 C29 C42 C30 -15.4(8) no 14_665 11_555 8_665
C43 C29 C42 C31 34.8(8) no 14_665 11_555 .
C43 C29 C42 C32 119.7(11) no 14_665 11_555 8_665
C43 C29 C42 C41 164.7(11) no 14_665 11_555 11_555
C43 C29 C42 C42 30.3(8) no 14_665 11_555 14_665
C43 C29 C42 C43 15.7(7) no 14_665 11_555 11_555
C43 C29 C42 C43 -0.0(6) no 14_665 11_555 14_665
C43 C29 C42 C44 -158.1(14) no 14_665 11_555 14_665
C42 C29 C44 C28 -109.2(6) no 11_555 11_555 8_665
C42 C29 C44 C30 40.6(4) no 11_555 11_555 .
C42 C29 C44 C30 35.9(4) no 11_555 11_555 8_665
C42 C29 C44 C31 -2.6(5) no 11_555 11_555 .
C42 C29 C44 C32 -54.6(5) no 11_555 11_555 .
C42 C29 C44 C40 -120.4(6) no 11_555 11_555 14_665
C42 C29 C44 C41 -109.8(6) no 11_555 11_555 14_665
C42 C29 C44 C42 5.2(6) no 11_555 11_555 14_665
C42 C29 C44 C43 17.4(4) no 11_555 11_555 11_555
C42 C29 C44 C43 12.6(3) no 11_555 11_555 14_665
C42 C29 C44 C45 -132.9(6) no 11_555 11_555 11_555
C44 C29 C42 C30 -38.5(4) no 11_555 11_555 .
C44 C29 C42 C30 -48.3(5) no 11_555 11_555 8_665
C44 C29 C42 C31 1.9(4) no 11_555 11_555 .
C44 C29 C42 C32 86.8(5) no 11_555 11_555 8_665
C44 C29 C42 C41 131.8(6) no 11_555 11_555 11_555
C44 C29 C42 C42 -2.6(3) no 11_555 11_555 14_665
C44 C29 C42 C43 -17.2(4) no 11_555 11_555 11_555
C44 C29 C42 C43 -32.9(8) no 11_555 11_555 14_665
C44 C29 C42 C44 168.9(9) no 11_555 11_555 14_665
C42 C29 C44 C28 98.2(10) no 11_555 14_665 .
C42 C29 C44 C30 -26.0(9) no 11_555 14_665 8_665
C42 C29 C44 C30 -21.2(9) no 11_555 14_665 .
C42 C29 C44 C31 8.5(6) no 11_555 14_665 8_665
C42 C29 C44 C32 64.1(8) no 11_555 14_665 8_665
C42 C29 C44 C40 110.6(10) no 11_555 14_665 11_555
C42 C29 C44 C41 116.2(10) no 11_555 14_665 11_555
C42 C29 C44 C42 0.0(6) no 11_555 14_665 11_555
C42 C29 C44 C43 -10.4(7) no 11_555 14_665 14_665
C42 C29 C44 C43 -4.4(8) no 11_555 14_665 11_555
C42 C29 C44 C45 125.6(10) no 11_555 14_665 14_665
C44 C29 C42 C30 152.5(12) no 14_665 11_555 .
C44 C29 C42 C30 142.8(12) no 14_665 11_555 8_665
C44 C29 C42 C31 -167.1(11) no 14_665 11_555 .
C44 C29 C42 C32 -82.1(10) no 14_665 11_555 8_665
C44 C29 C42 C41 -37.2(8) no 14_665 11_555 11_555
C44 C29 C42 C42 -171.6(11) no 14_665 11_555 14_665
C44 C29 C42 C43 173.8(12) no 14_665 11_555 11_555
C44 C29 C42 C43 158.1(14) no 14_665 11_555 14_665
C44 C29 C42 C44 -0.0(7) no 14_665 11_555 14_665
C42 C29 C45 C27 -130.7(6) no 11_555 11_555 8_665
C42 C29 C45 C28 -83.5(7) no 11_555 11_555 .
C42 C29 C45 C28 -81.7(8) no 11_555 11_555 8_665
C42 C29 C45 C29 91.0(10) no 11_555 11_555 8_665
C42 C29 C45 C33 -41.3(8) no 11_555 11_555 .
C42 C29 C45 C40 -90.6(8) no 11_555 11_555 11_555
C42 C29 C45 C41 34.1(9) no 11_555 11_555 14_665
C42 C29 C45 C44 50.8(6) no 11_555 11_555 11_555
C42 C29 C45 C45 -89.0(9) no 11_555 11_555 14_665
C45 C29 C42 C30 -73.3(7) no 11_555 11_555 .
C45 C29 C42 C30 -83.0(8) no 11_555 11_555 8_665
C45 C29 C42 C31 -32.9(7) no 11_555 11_555 .
C45 C29 C42 C32 52.1(8) no 11_555 11_555 8_665
C45 C29 C42 C41 97.0(8) no 11_555 11_555 11_555
C45 C29 C42 C42 -37.3(6) no 11_555 11_555 14_665
C45 C29 C42 C43 -51.9(7) no 11_555 11_555 11_555
C45 C29 C42 C43 -67.6(10) no 11_555 11_555 14_665
C45 C29 C42 C44 134.2(11) no 11_555 11_555 14_665
C42 C29 C45 C27 170.6(7) no 11_555 14_665 .
C42 C29 C45 C28 106.7(5) no 11_555 14_665 8_665
C42 C29 C45 C28 104.3(7) no 11_555 14_665 .
C42 C29 C45 C29 111.4(14) no 11_555 14_665 8_665
C42 C29 C45 C33 56.1(8) no 11_555 14_665 8_665
C42 C29 C45 C40 112.7(5) no 11_555 14_665 14_665
C42 C29 C45 C41 -15.4(6) no 11_555 14_665 11_555
C42 C29 C45 C44 -21.9(3) no 11_555 14_665 14_665
C42 C29 C45 C45 111.4(6) no 11_555 14_665 11_555
C45 C29 C42 C30 -155.5(10) no 14_665 11_555 .
C45 C29 C42 C30 -165.3(10) no 14_665 11_555 8_665
C45 C29 C42 C31 -115.1(8) no 14_665 11_555 .
C45 C29 C42 C32 -30.2(8) no 14_665 11_555 8_665
C45 C29 C42 C41 14.8(6) no 14_665 11_555 11_555
C45 C29 C42 C42 -119.6(8) no 14_665 11_555 14_665
C45 C29 C42 C43 -134.2(8) no 14_665 11_555 11_555
C45 C29 C42 C43 -149.9(10) no 14_665 11_555 14_665
C45 C29 C42 C44 51.9(8) no 14_665 11_555 14_665
C43 C29 C44 C28 -121.8(6) no 14_665 11_555 8_665
C43 C29 C44 C30 27.9(4) no 14_665 11_555 .
C43 C29 C44 C30 23.3(4) no 14_665 11_555 8_665
C43 C29 C44 C31 -15.3(5) no 14_665 11_555 .
C43 C29 C44 C32 -67.3(4) no 14_665 11_555 .
C43 C29 C44 C40 -133.1(6) no 14_665 11_555 14_665
C43 C29 C44 C41 -122.4(6) no 14_665 11_555 14_665
C43 C29 C44 C42 -7.4(5) no 14_665 11_555 14_665
C43 C29 C44 C43 4.7(3) no 14_665 11_555 11_555
C43 C29 C44 C43 0.0(3) no 14_665 11_555 14_665
C43 C29 C44 C45 -145.6(6) no 14_665 11_555 11_555
C44 C29 C43 C30 -65.7(7) no 11_555 14_665 8_665
C44 C29 C43 C30 -46.0(5) no 11_555 14_665 .
C44 C29 C43 C31 122.2(7) no 11_555 14_665 8_665
C44 C29 C43 C31 14.8(4) no 11_555 14_665 .
C44 C29 C43 C32 100.0(4) no 11_555 14_665 8_665
C44 C29 C43 C41 130.8(6) no 11_555 14_665 11_555
C44 C29 C43 C42 4.9(4) no 11_555 14_665 14_665
C44 C29 C43 C42 143.0(7) no 11_555 14_665 11_555
C44 C29 C43 C43 -8.3(6) no 11_555 14_665 11_555
C44 C29 C43 C44 156.4(7) no 11_555 14_665 14_665
C44 C29 C43 C44 0.0(3) no 11_555 14_665 11_555
C43 C29 C44 C28 108.6(6) no 14_665 14_665 .
C43 C29 C44 C30 -15.6(5) no 14_665 14_665 8_665
C43 C29 C44 C30 -10.8(5) no 14_665 14_665 .
C43 C29 C44 C31 19.0(4) no 14_665 14_665 8_665
C43 C29 C44 C32 74.5(5) no 14_665 14_665 8_665
C43 C29 C44 C40 121.0(6) no 14_665 14_665 11_555
C43 C29 C44 C41 126.6(7) no 14_665 14_665 11_555
C43 C29 C44 C42 10.4(5) no 14_665 14_665 11_555
C43 C29 C44 C43 0.0(3) no 14_665 14_665 14_665
C43 C29 C44 C43 6.1(4) no 14_665 14_665 11_555
C43 C29 C44 C45 136.0(7) no 14_665 14_665 14_665
C44 C29 C43 C30 137.9(11) no 14_665 14_665 8_665
C44 C29 C43 C30 157.5(10) no 14_665 14_665 .
C44 C29 C43 C31 -34.2(7) no 14_665 14_665 8_665
C44 C29 C43 C31 -141.6(8) no 14_665 14_665 .
C44 C29 C43 C32 -56.4(6) no 14_665 14_665 8_665
C44 C29 C43 C41 -25.6(5) no 14_665 14_665 11_555
C44 C29 C43 C42 -151.5(7) no 14_665 14_665 14_665
C44 C29 C43 C42 -13.4(6) no 14_665 14_665 11_555
C44 C29 C43 C43 -164.7(9) no 14_665 14_665 11_555
C44 C29 C43 C44 0.0(4) no 14_665 14_665 14_665
C44 C29 C43 C44 -156.4(8) no 14_665 14_665 11_555
C43 C29 C45 C27 -150.5(5) no 14_665 11_555 8_665
C43 C29 C45 C28 -103.3(7) no 14_665 11_555 .
C43 C29 C45 C28 -101.5(7) no 14_665 11_555 8_665
C43 C29 C45 C29 71.2(9) no 14_665 11_555 8_665
C43 C29 C45 C33 -61.1(7) no 14_665 11_555 .
C43 C29 C45 C40 -110.4(8) no 14_665 11_555 11_555
C43 C29 C45 C41 14.3(8) no 14_665 11_555 14_665
C43 C29 C45 C44 31.0(5) no 14_665 11_555 11_555
C43 C29 C45 C45 -108.8(9) no 14_665 11_555 14_665
C45 C29 C43 C30 -90.5(9) no 11_555 14_665 8_665
C45 C29 C43 C30 -70.8(7) no 11_555 14_665 .
C45 C29 C43 C31 97.5(8) no 11_555 14_665 8_665
C45 C29 C43 C31 -10.0(8) no 11_555 14_665 .
C45 C29 C43 C32 75.3(6) no 11_555 14_665 8_665
C45 C29 C43 C41 106.0(7) no 11_555 14_665 11_555
C45 C29 C43 C42 -19.8(7) no 11_555 14_665 14_665
C45 C29 C43 C42 118.2(8) no 11_555 14_665 11_555
C45 C29 C43 C43 -33.1(8) no 11_555 14_665 11_555
C45 C29 C43 C44 131.6(9) no 11_555 14_665 14_665
C45 C29 C43 C44 -24.8(5) no 11_555 14_665 11_555
C43 C29 C45 C27 159.6(6) no 14_665 14_665 .
C43 C29 C45 C28 95.7(7) no 14_665 14_665 8_665
C43 C29 C45 C28 93.3(9) no 14_665 14_665 .
C43 C29 C45 C29 100.4(14) no 14_665 14_665 8_665
C43 C29 C45 C33 45.1(11) no 14_665 14_665 8_665
C43 C29 C45 C40 101.7(7) no 14_665 14_665 14_665
C43 C29 C45 C41 -26.4(7) no 14_665 14_665 11_555
C43 C29 C45 C44 -32.9(5) no 14_665 14_665 14_665
C43 C29 C45 C45 100.4(7) no 14_665 14_665 11_555
C45 C29 C43 C30 -176.5(13) no 14_665 14_665 8_665
C45 C29 C43 C30 -156.8(12) no 14_665 14_665 .
C45 C29 C43 C31 11.5(11) no 14_665 14_665 8_665
C45 C29 C43 C31 -96.0(9) no 14_665 14_665 .
C45 C29 C43 C32 -10.8(8) no 14_665 14_665 8_665
C45 C29 C43 C41 20.0(6) no 14_665 14_665 11_555
C45 C29 C43 C42 -105.8(9) no 14_665 14_665 14_665
C45 C29 C43 C42 32.2(10) no 14_665 14_665 11_555
C45 C29 C43 C43 -119.1(10) no 14_665 14_665 11_555
C45 C29 C43 C44 45.6(8) no 14_665 14_665 14_665
C45 C29 C43 C44 -110.8(9) no 14_665 14_665 11_555
C44 C29 C44 C28 86.8(7) no 11_555 14_665 .
C44 C29 C44 C30 -37.4(5) no 11_555 14_665 8_665
C44 C29 C44 C30 -32.6(4) no 11_555 14_665 .
C44 C29 C44 C31 -2.9(9) no 11_555 14_665 8_665
C44 C29 C44 C32 52.7(8) no 11_555 14_665 8_665
C44 C29 C44 C40 99.2(8) no 11_555 14_665 11_555
C44 C29 C44 C41 104.8(7) no 11_555 14_665 11_555
C44 C29 C44 C42 -11.4(10) no 11_555 14_665 11_555
C44 C29 C44 C43 -21.8(7) no 11_555 14_665 14_665
C44 C29 C44 C43 -15.8(5) no 11_555 14_665 11_555
C44 C29 C44 C45 114.2(9) no 11_555 14_665 14_665
C44 C29 C44 C28 -103.9(9) no 14_665 11_555 8_665
C44 C29 C44 C30 45.8(6) no 14_665 11_555 .
C44 C29 C44 C30 41.2(6) no 14_665 11_555 8_665
C44 C29 C44 C31 2.6(8) no 14_665 11_555 .
C44 C29 C44 C32 -49.4(8) no 14_665 11_555 .
C44 C29 C44 C40 -115.1(9) no 14_665 11_555 14_665
C44 C29 C44 C41 -104.5(8) no 14_665 11_555 14_665
C44 C29 C44 C42 10.5(9) no 14_665 11_555 14_665
C44 C29 C44 C43 22.6(7) no 14_665 11_555 11_555
C44 C29 C44 C43 17.9(6) no 14_665 11_555 14_665
C44 C29 C44 C45 -127.7(9) no 14_665 11_555 11_555
C44 C29 C45 C27 178.5(6) no 11_555 11_555 8_665
C44 C29 C45 C28 -134.3(6) no 11_555 11_555 .
C44 C29 C45 C28 -132.5(6) no 11_555 11_555 8_665
C44 C29 C45 C29 40.2(8) no 11_555 11_555 8_665
C44 C29 C45 C33 -92.1(5) no 11_555 11_555 .
C44 C29 C45 C40 -141.4(6) no 11_555 11_555 11_555
C44 C29 C45 C41 -16.7(4) no 11_555 11_555 14_665
C44 C29 C45 C44 -0.0(3) no 11_555 11_555 11_555
C44 C29 C45 C45 -139.8(7) no 11_555 11_555 14_665
C45 C29 C44 C28 23.7(4) no 11_555 11_555 8_665
C45 C29 C44 C30 173.5(8) no 11_555 11_555 .
C45 C29 C44 C30 168.9(8) no 11_555 11_555 8_665
C45 C29 C44 C31 130.3(6) no 11_555 11_555 .
C45 C29 C44 C32 78.3(5) no 11_555 11_555 .
C45 C29 C44 C40 12.5(3) no 11_555 11_555 14_665
C45 C29 C44 C41 23.2(6) no 11_555 11_555 14_665
C45 C29 C44 C42 138.1(7) no 11_555 11_555 14_665
C45 C29 C44 C43 150.3(6) no 11_555 11_555 11_555
C45 C29 C44 C43 145.6(6) no 11_555 11_555 14_665
C45 C29 C44 C45 -0.0(3) no 11_555 11_555 11_555
C44 C29 C45 C27 90.8(12) no 11_555 14_665 .
C44 C29 C45 C28 26.9(9) no 11_555 14_665 8_665
C44 C29 C45 C28 24.5(12) no 11_555 14_665 .
C44 C29 C45 C29 31.6(7) no 11_555 14_665 8_665
C44 C29 C45 C33 -23.7(13) no 11_555 14_665 8_665
C44 C29 C45 C40 32.9(8) no 11_555 14_665 14_665
C44 C29 C45 C41 -95.2(9) no 11_555 14_665 11_555
C44 C29 C45 C44 -101.7(9) no 11_555 14_665 14_665
C44 C29 C45 C45 31.6(6) no 11_555 14_665 11_555
C45 C29 C44 C28 -22.1(8) no 14_665 11_555 8_665
C45 C29 C44 C30 127.7(13) no 14_665 11_555 .
C45 C29 C44 C30 123.0(13) no 14_665 11_555 8_665
C45 C29 C44 C31 84.5(11) no 14_665 11_555 .
C45 C29 C44 C32 32.5(11) no 14_665 11_555 .
C45 C29 C44 C40 -33.3(9) no 14_665 11_555 14_665
C45 C29 C44 C41 -22.7(12) no 14_665 11_555 14_665
C45 C29 C44 C42 92.3(12) no 14_665 11_555 14_665
C45 C29 C44 C43 104.5(11) no 14_665 11_555 11_555
C45 C29 C44 C43 99.7(11) no 14_665 11_555 14_665
C45 C29 C44 C45 -45.8(9) no 14_665 11_555 11_555
C44 C29 C45 C27 -105.8(10) no 14_665 11_555 8_665
C44 C29 C45 C28 -58.6(10) no 14_665 11_555 .
C44 C29 C45 C28 -56.8(11) no 14_665 11_555 8_665
C44 C29 C45 C29 115.9(15) no 14_665 11_555 8_665
C44 C29 C45 C33 -16.4(12) no 14_665 11_555 .
C44 C29 C45 C40 -65.7(10) no 14_665 11_555 11_555
C44 C29 C45 C41 59.0(12) no 14_665 11_555 14_665
C44 C29 C45 C44 75.7(10) no 14_665 11_555 11_555
C44 C29 C45 C45 -64.1(10) no 14_665 11_555 14_665
C45 C29 C44 C28 39.6(7) no 11_555 14_665 .
C45 C29 C44 C30 -84.5(10) no 11_555 14_665 8_665
C45 C29 C44 C30 -79.7(10) no 11_555 14_665 .
C45 C29 C44 C31 -50.0(13) no 11_555 14_665 8_665
C45 C29 C44 C32 5.6(12) no 11_555 14_665 8_665
C45 C29 C44 C40 52.1(8) no 11_555 14_665 11_555
C45 C29 C44 C41 57.6(11) no 11_555 14_665 11_555
C45 C29 C44 C42 -58.5(13) no 11_555 14_665 11_555
C45 C29 C44 C43 -69.0(11) no 11_555 14_665 14_665
C45 C29 C44 C43 -62.9(10) no 11_555 14_665 11_555
C45 C29 C44 C45 67.0(10) no 11_555 14_665 14_665
C44 C29 C45 C27 -167.5(8) no 14_665 14_665 .
C44 C29 C45 C28 128.6(6) no 14_665 14_665 8_665
C44 C29 C45 C28 126.2(7) no 14_665 14_665 .
C44 C29 C45 C29 133.4(15) no 14_665 14_665 8_665
C44 C29 C45 C33 78.0(8) no 14_665 14_665 8_665
C44 C29 C45 C40 134.7(6) no 14_665 14_665 14_665
C44 C29 C45 C41 6.6(5) no 14_665 14_665 11_555
C44 C29 C45 C44 -0.0(3) no 14_665 14_665 14_665
C44 C29 C45 C45 133.4(7) no 14_665 14_665 11_555
C45 C29 C44 C28 -27.4(4) no 14_665 14_665 .
C45 C29 C44 C30 -151.6(8) no 14_665 14_665 8_665
C45 C29 C44 C30 -146.8(8) no 14_665 14_665 .
C45 C29 C44 C31 -117.1(8) no 14_665 14_665 8_665
C45 C29 C44 C32 -61.5(8) no 14_665 14_665 8_665
C45 C29 C44 C40 -15.0(4) no 14_665 14_665 11_555
C45 C29 C44 C41 -9.4(7) no 14_665 14_665 11_555
C45 C29 C44 C42 -125.6(8) no 14_665 14_665 11_555
C45 C29 C44 C43 -136.0(7) no 14_665 14_665 14_665
C45 C29 C44 C43 -129.9(7) no 14_665 14_665 11_555
C45 C29 C44 C45 0.0(3) no 14_665 14_665 14_665
C45 C29 C45 C27 59.2(11) no 11_555 14_665 .
C45 C29 C45 C28 -4.8(5) no 11_555 14_665 8_665
C45 C29 C45 C28 -7.2(7) no 11_555 14_665 .
C45 C29 C45 C29 -0.0(10) no 11_555 14_665 8_665
C45 C29 C45 C33 -55.3(8) no 11_555 14_665 8_665
C45 C29 C45 C40 1.3(4) no 11_555 14_665 14_665
C45 C29 C45 C41 -126.8(5) no 11_555 14_665 11_555
C45 C29 C45 C44 -133.4(7) no 11_555 14_665 14_665
C45 C29 C45 C45 -0.0(3) no 11_555 14_665 11_555
C45 C29 C45 C27 -41.7(10) no 14_665 11_555 8_665
C45 C29 C45 C28 5.5(6) no 14_665 11_555 .
C45 C29 C45 C28 7.3(7) no 14_665 11_555 8_665
C45 C29 C45 C33 47.7(8) no 14_665 11_555 .
C45 C29 C45 C40 -1.6(5) no 14_665 11_555 11_555
C45 C29 C45 C41 123.1(8) no 14_665 11_555 14_665
C45 C29 C45 C44 139.8(8) no 14_665 11_555 11_555
C45 C29 C45 C45 -0.0(4) no 14_665 11_555 14_665
C29 C30 C31 C31 80.2(14) no . . 8_665
C29 C30 C31 C32 -0(3) no . . .
C29 C30 C31 C41 -41.8(15) no . . 14_665
C29 C30 C31 C42 76.5(13) no . . 11_555
C29 C30 C31 C43 139(3) no . . 11_555
C29 C30 C31 C43 96.8(15) no . . 14_665
C29 C30 C31 C44 -61.3(14) no . . 11_555
C29 C30 C31 C31 -121.3(8) no . 8_665 .
C29 C30 C31 C32 -45.6(15) no . 8_665 8_665
C29 C30 C31 C41 1.9(8) no . 8_665 11_555
C29 C30 C31 C42 -116.9(8) no . 8_665 14_665
C29 C30 C31 C43 161(3) no . 8_665 14_665
C29 C30 C31 C43 -141.5(11) no . 8_665 11_555
C29 C30 C31 C44 22.7(8) no . 8_665 14_665
C29 C30 C41 C28 17.2(8) no . 14_665 8_665
C29 C30 C41 C28 21.4(7) no . 14_665 .
C29 C30 C41 C29 -23.4(6) no . 14_665 8_665
C29 C30 C41 C31 143.3(11) no . 14_665 .
C29 C30 C41 C32 110.2(8) no . 14_665 .
C29 C30 C41 C33 58.9(8) no . 14_665 .
C29 C30 C41 C40 6.8(8) no . 14_665 14_665
C29 C30 C41 C42 156.6(12) no . 14_665 14_665
C29 C30 C41 C43 143.5(15) no . 14_665 11_555
C29 C30 C41 C44 -136.5(15) no . 14_665 11_555
C29 C30 C41 C45 -9.3(8) no . 14_665 11_555
C29 C30 C42 C29 0.0(4) no . 11_555 .
C29 C30 C42 C31 -121.9(8) no . 11_555 .
C29 C30 C42 C32 -68.7(10) no . 11_555 8_665
C29 C30 C42 C41 -7.6(8) no . 11_555 11_555
C29 C30 C42 C42 -116.7(8) no . 11_555 14_665
C29 C30 C42 C43 -140.7(10) no . 11_555 11_555
C29 C30 C42 C43 -170.3(14) no . 11_555 14_665
C29 C30 C42 C44 16.9(8) no . 11_555 14_665
C29 C30 C42 C29 -25.5(8) no . 14_665 8_665
C29 C30 C42 C31 89.2(13) no . 14_665 8_665
C29 C30 C42 C32 32.8(19) no . 14_665 .
C29 C30 C42 C41 -25.6(15) no . 14_665 14_665
C29 C30 C42 C42 84.5(13) no . 14_665 11_555
C29 C30 C42 C43 104.7(15) no . 14_665 14_665
C29 C30 C42 C43 130.4(19) no . 14_665 11_555
C29 C30 C42 C44 -48.2(13) no . 14_665 11_555
C29 C30 C43 C29 -41.3(11) no . 11_555 8_665
C29 C30 C43 C31 -52(4) no . 11_555 .
C29 C30 C43 C31 60(2) no . 11_555 8_665
C29 C30 C43 C32 -26(3) no . 11_555 .
C29 C30 C43 C41 -53.0(19) no . 11_555 14_665
C29 C30 C43 C42 61(2) no . 11_555 11_555
C29 C30 C43 C42 -70(3) no . 11_555 14_665
C29 C30 C43 C43 76(2) no . 11_555 14_665
C29 C30 C43 C44 -69.5(19) no . 11_555 11_555
C29 C30 C43 C44 47.7(17) no . 11_555 14_665
C29 C30 C43 C29 -0.0(5) no . 14_665 .
C29 C30 C43 C31 -20(3) no . 14_665 8_665
C29 C30 C43 C31 -115.6(9) no . 14_665 .
C29 C30 C43 C32 -38.4(13) no . 14_665 8_665
C29 C30 C43 C41 -2.2(9) no . 14_665 11_555
C29 C30 C43 C42 -115.4(10) no . 14_665 14_665
C29 C30 C43 C42 10.1(16) no . 14_665 11_555
C29 C30 C43 C43 -132.8(11) no . 14_665 11_555
C29 C30 C43 C44 14.9(9) no . 14_665 14_665
C29 C30 C43 C44 -95.6(11) no . 14_665 11_555
C29 C30 C44 C28 21.1(8) no . 11_555 8_665
C29 C30 C44 C29 -0.0(5) no . 11_555 .
C29 C30 C44 C29 -14.0(6) no . 11_555 8_665
C29 C30 C44 C31 130.4(10) no . 11_555 .
C29 C30 C44 C32 92.9(8) no . 11_555 .
C29 C30 C44 C40 14.1(8) no . 11_555 14_665
C29 C30 C44 C41 41.8(15) no . 11_555 14_665
C29 C30 C44 C42 138.3(10) no . 11_555 14_665
C29 C30 C44 C43 137.5(13) no . 11_555 11_555
C29 C30 C44 C43 108.1(13) no . 11_555 14_665
C29 C30 C44 C45 5.2(9) no . 11_555 11_555
C29 C30 C44 C28 -37.6(6) no . 14_665 .
C29 C30 C44 C29 -13.3(6) no . 14_665 8_665
C29 C30 C44 C29 0.0(6) no . 14_665 .
C29 C30 C44 C31 -149.5(8) no . 14_665 8_665
C29 C30 C44 C32 -108.9(8) no . 14_665 8_665
C29 C30 C44 C40 -30.8(7) no . 14_665 11_555
C29 C30 C44 C41 -58.1(11) no . 14_665 11_555
C29 C30 C44 C42 -157.7(9) no . 14_665 11_555
C29 C30 C44 C43 -161.2(11) no . 14_665 14_665
C29 C30 C44 C43 -135.5(12) no . 14_665 11_555
C29 C30 C44 C45 -22.1(7) no . 14_665 14_665
C29 C30 C31 C31 111.9(10) no 8_665 . 8_665
C29 C30 C31 C32 31.6(19) no 8_665 . .
C29 C30 C31 C41 -10.2(11) no 8_665 . 14_665
C29 C30 C31 C42 108.1(10) no 8_665 . 11_555
C29 C30 C31 C43 170(3) no 8_665 . 11_555
C29 C30 C31 C43 128.4(12) no 8_665 . 14_665
C29 C30 C31 C44 -29.7(9) no 8_665 . 11_555
C29 C30 C31 C31 -95.1(12) no 8_665 8_665 .
C29 C30 C31 C32 -19(2) no 8_665 8_665 8_665
C29 C30 C31 C41 28.1(13) no 8_665 8_665 11_555
C29 C30 C31 C42 -90.7(11) no 8_665 8_665 14_665
C29 C30 C31 C43 -173(3) no 8_665 8_665 14_665
C29 C30 C31 C43 -115.2(14) no 8_665 8_665 11_555
C29 C30 C31 C44 48.9(12) no 8_665 8_665 14_665
C29 C30 C41 C28 40.6(8) no 8_665 14_665 8_665
C29 C30 C41 C28 44.8(7) no 8_665 14_665 .
C29 C30 C41 C29 -0.0(6) no 8_665 14_665 8_665
C29 C30 C41 C31 166.7(11) no 8_665 14_665 .
C29 C30 C41 C32 133.6(9) no 8_665 14_665 .
C29 C30 C41 C33 82.2(9) no 8_665 14_665 .
C29 C30 C41 C40 30.1(8) no 8_665 14_665 14_665
C29 C30 C41 C42 179.9(13) no 8_665 14_665 14_665
C29 C30 C41 C43 166.9(15) no 8_665 14_665 11_555
C29 C30 C41 C44 -113.1(15) no 8_665 14_665 11_555
C29 C30 C41 C45 14.0(8) no 8_665 14_665 11_555
C29 C30 C42 C29 20.7(7) no 8_665 11_555 .
C29 C30 C42 C31 -101.3(11) no 8_665 11_555 .
C29 C30 C42 C32 -48.0(14) no 8_665 11_555 8_665
C29 C30 C42 C41 13.1(12) no 8_665 11_555 11_555
C29 C30 C42 C42 -96.0(11) no 8_665 11_555 14_665
C29 C30 C42 C43 -120.0(13) no 8_665 11_555 11_555
C29 C30 C42 C43 -149.6(17) no 8_665 11_555 14_665
C29 C30 C42 C44 37.5(11) no 8_665 11_555 14_665
C29 C30 C42 C29 0.0(5) no 8_665 14_665 8_665
C29 C30 C42 C31 114.7(9) no 8_665 14_665 8_665
C29 C30 C42 C32 58.3(14) no 8_665 14_665 .
C29 C30 C42 C41 -0.0(10) no 8_665 14_665 14_665
C29 C30 C42 C42 110.0(9) no 8_665 14_665 11_555
C29 C30 C42 C43 130.2(11) no 8_665 14_665 14_665
C29 C30 C42 C43 155.9(15) no 8_665 14_665 11_555
C29 C30 C42 C44 -22.7(9) no 8_665 14_665 11_555
C29 C30 C43 C29 0.0(6) no 8_665 11_555 8_665
C29 C30 C43 C31 -11(3) no 8_665 11_555 .
C29 C30 C43 C31 101.1(16) no 8_665 11_555 8_665
C29 C30 C43 C32 16(2) no 8_665 11_555 .
C29 C30 C43 C41 -11.7(14) no 8_665 11_555 14_665
C29 C30 C43 C42 102.2(16) no 8_665 11_555 11_555
C29 C30 C43 C42 -29(2) no 8_665 11_555 14_665
C29 C30 C43 C43 117.7(17) no 8_665 11_555 14_665
C29 C30 C43 C44 -28.2(14) no 8_665 11_555 11_555
C29 C30 C43 C44 89.0(15) no 8_665 11_555 14_665
C29 C30 C43 C29 28.5(11) no 8_665 14_665 .
C29 C30 C43 C31 9(3) no 8_665 14_665 8_665
C29 C30 C43 C31 -87.1(17) no 8_665 14_665 .
C29 C30 C43 C32 -10(2) no 8_665 14_665 8_665
C29 C30 C43 C41 26.3(17) no 8_665 14_665 11_555
C29 C30 C43 C42 -86.9(16) no 8_665 14_665 14_665
C29 C30 C43 C42 39(3) no 8_665 14_665 11_555
C29 C30 C43 C43 -104.3(18) no 8_665 14_665 11_555
C29 C30 C43 C44 43.4(17) no 8_665 14_665 14_665
C29 C30 C43 C44 -67.0(14) no 8_665 14_665 11_555
C29 C30 C44 C28 35.2(7) no 8_665 11_555 8_665
C29 C30 C44 C29 14.0(6) no 8_665 11_555 .
C29 C30 C44 C29 0.0(6) no 8_665 11_555 8_665
C29 C30 C44 C31 144.5(9) no 8_665 11_555 .
C29 C30 C44 C32 107.0(8) no 8_665 11_555 .
C29 C30 C44 C40 28.2(7) no 8_665 11_555 14_665
C29 C30 C44 C41 55.8(13) no 8_665 11_555 14_665
C29 C30 C44 C42 152.3(10) no 8_665 11_555 14_665
C29 C30 C44 C43 151.6(12) no 8_665 11_555 11_555
C29 C30 C44 C43 122.1(13) no 8_665 11_555 14_665
C29 C30 C44 C45 19.2(7) no 8_665 11_555 11_555
C29 C30 C44 C28 -24.3(7) no 8_665 14_665 .
C29 C30 C44 C29 0.0(5) no 8_665 14_665 8_665
C29 C30 C44 C29 13.3(6) no 8_665 14_665 .
C29 C30 C44 C31 -136.2(9) no 8_665 14_665 8_665
C29 C30 C44 C32 -95.6(8) no 8_665 14_665 8_665
C29 C30 C44 C40 -17.5(8) no 8_665 14_665 11_555
C29 C30 C44 C41 -44.8(13) no 8_665 14_665 11_555
C29 C30 C44 C42 -144.4(9) no 8_665 14_665 11_555
C29 C30 C44 C43 -147.9(12) no 8_665 14_665 14_665
C29 C30 C44 C43 -122.2(12) no 8_665 14_665 11_555
C29 C30 C44 C45 -8.8(8) no 8_665 14_665 14_665
C31 C30 C31 C31 0.0(5) no . 8_665 .
C31 C30 C31 C32 75.6(14) no . 8_665 8_665
C31 C30 C31 C41 123.2(8) no . 8_665 11_555
C31 C30 C31 C42 4.4(6) no . 8_665 14_665
C31 C30 C31 C43 -77(3) no . 8_665 14_665
C31 C30 C31 C43 -20.2(7) no . 8_665 11_555
C31 C30 C31 C44 144.0(9) no . 8_665 14_665
C31 C30 C31 C31 0.0(5) no 8_665 . 8_665
C31 C30 C31 C32 -80.3(14) no 8_665 . .
C31 C30 C31 C41 -122.1(8) no 8_665 . 14_665
C31 C30 C31 C42 -3.8(5) no 8_665 . 11_555
C31 C30 C31 C43 59(3) no 8_665 . 11_555
C31 C30 C31 C43 16.5(6) no 8_665 . 14_665
C31 C30 C31 C44 -141.6(8) no 8_665 . 11_555
C31 C30 C41 C28 -126.0(10) no . 14_665 8_665
C31 C30 C41 C28 -121.9(10) no . 14_665 .
C31 C30 C41 C29 -166.7(13) no . 14_665 8_665
C31 C30 C41 C31 0.0(8) no . 14_665 .
C31 C30 C41 C32 -33.1(9) no . 14_665 .
C31 C30 C41 C33 -84.4(10) no . 14_665 .
C31 C30 C41 C40 -136.5(10) no . 14_665 14_665
C31 C30 C41 C42 13.3(8) no . 14_665 14_665
C31 C30 C41 C43 0.2(10) no . 14_665 11_555
C31 C30 C41 C44 80.2(13) no . 14_665 11_555
C31 C30 C41 C45 -152.6(11) no . 14_665 11_555
C41 C30 C31 C31 122.1(7) no 14_665 . 8_665
C41 C30 C31 C32 41.8(11) no 14_665 . .
C41 C30 C31 C41 0.0(3) no 14_665 . 14_665
C41 C30 C31 C42 118.3(7) no 14_665 . 11_555
C41 C30 C31 C43 -179(3) no 14_665 . 11_555
C41 C30 C31 C43 138.6(9) no 14_665 . 14_665
C41 C30 C31 C44 -19.5(4) no 14_665 . 11_555
C31 C30 C42 C29 121.9(8) no . 11_555 .
C31 C30 C42 C31 -0.0(5) no . 11_555 .
C31 C30 C42 C32 53.2(9) no . 11_555 8_665
C31 C30 C42 C41 114.4(7) no . 11_555 11_555
C31 C30 C42 C42 5.3(5) no . 11_555 14_665
C31 C30 C42 C43 -18.7(6) no . 11_555 11_555
C31 C30 C42 C43 -48.3(11) no . 11_555 14_665
C31 C30 C42 C44 138.8(8) no . 11_555 14_665
C42 C30 C31 C31 3.8(4) no 11_555 . 8_665
C42 C30 C31 C32 -76.5(14) no 11_555 . .
C42 C30 C31 C41 -118.3(7) no 11_555 . 14_665
C42 C30 C31 C42 0.0(4) no 11_555 . 11_555
C42 C30 C31 C43 62(3) no 11_555 . 11_555
C42 C30 C31 C43 20.3(5) no 11_555 . 14_665
C42 C30 C31 C44 -137.8(8) no 11_555 . 11_555
C31 C30 C43 C29 11(4) no . 11_555 8_665
C31 C30 C43 C31 -0.0(19) no . 11_555 .
C31 C30 C43 C31 112(3) no . 11_555 8_665
C31 C30 C43 C32 27(3) no . 11_555 .
C31 C30 C43 C41 -0(3) no . 11_555 14_665
C31 C30 C43 C42 113(3) no . 11_555 11_555
C31 C30 C43 C42 -18(2) no . 11_555 14_665
C31 C30 C43 C43 129(3) no . 11_555 14_665
C31 C30 C43 C44 -17(3) no . 11_555 11_555
C31 C30 C43 C44 100(3) no . 11_555 14_665
C43 C30 C31 C31 -59(3) no 11_555 . 8_665
C43 C30 C31 C32 -139(4) no 11_555 . .
C43 C30 C31 C41 179(3) no 11_555 . 14_665
C43 C30 C31 C42 -62(3) no 11_555 . 11_555
C43 C30 C31 C43 -0.0(13) no 11_555 . 11_555
C43 C30 C31 C43 -42(3) no 11_555 . 14_665
C43 C30 C31 C44 160(3) no 11_555 . 11_555
C31 C30 C43 C29 115.6(10) no . 14_665 .
C31 C30 C43 C31 96.0(19) no . 14_665 8_665
C31 C30 C43 C31 0.0(6) no . 14_665 .
C31 C30 C43 C32 77.2(9) no . 14_665 8_665
C31 C30 C43 C41 113.4(7) no . 14_665 11_555
C31 C30 C43 C42 0.2(6) no . 14_665 14_665
C31 C30 C43 C42 125.7(13) no . 14_665 11_555
C31 C30 C43 C43 -17.2(6) no . 14_665 11_555
C31 C30 C43 C44 130.5(7) no . 14_665 14_665
C31 C30 C43 C44 20.0(10) no . 14_665 11_555
C43 C30 C31 C31 -16.5(6) no 14_665 . 8_665
C43 C30 C31 C32 -96.8(15) no 14_665 . .
C43 C30 C31 C41 -138.6(10) no 14_665 . 14_665
C43 C30 C31 C42 -20.3(6) no 14_665 . 11_555
C43 C30 C31 C43 42(2) no 14_665 . 11_555
C43 C30 C31 C43 -0.0(5) no 14_665 . 14_665
C43 C30 C31 C44 -158.1(11) no 14_665 . 11_555
C31 C30 C44 C28 -109.3(8) no . 11_555 8_665
C31 C30 C44 C29 -130.4(11) no . 11_555 .
C31 C30 C44 C29 -144.5(10) no . 11_555 8_665
C31 C30 C44 C31 0.0(7) no . 11_555 .
C31 C30 C44 C32 -37.5(8) no . 11_555 .
C31 C30 C44 C40 -116.3(8) no . 11_555 14_665
C31 C30 C44 C41 -88.7(13) no . 11_555 14_665
C31 C30 C44 C42 7.9(7) no . 11_555 14_665
C31 C30 C44 C43 7.1(9) no . 11_555 11_555
C31 C30 C44 C43 -22.4(11) no . 11_555 14_665
C31 C30 C44 C45 -125.3(9) no . 11_555 11_555
C44 C30 C31 C31 141.6(8) no 11_555 . 8_665
C44 C30 C31 C32 61.3(13) no 11_555 . .
C44 C30 C31 C41 19.5(4) no 11_555 . 14_665
C44 C30 C31 C42 137.8(7) no 11_555 . 11_555
C44 C30 C31 C43 -160(3) no 11_555 . 11_555
C44 C30 C31 C43 158.1(10) no 11_555 . 14_665
C44 C30 C31 C44 0.0(4) no 11_555 . 11_555
C31 C30 C44 C28 77.0(9) no . 14_665 .
C31 C30 C44 C29 101.3(10) no . 14_665 8_665
C31 C30 C44 C29 114.6(9) no . 14_665 .
C31 C30 C44 C31 -34.9(8) no . 14_665 8_665
C31 C30 C44 C32 5.7(10) no . 14_665 8_665
C31 C30 C44 C40 83.8(9) no . 14_665 11_555
C31 C30 C44 C41 56.5(14) no . 14_665 11_555
C31 C30 C44 C42 -43.1(9) no . 14_665 11_555
C31 C30 C44 C43 -46.6(9) no . 14_665 14_665
C31 C30 C44 C43 -20.9(7) no . 14_665 11_555
C31 C30 C44 C45 92.5(9) no . 14_665 14_665
C44 C30 C31 C31 27.3(6) no 14_665 . 8_665
C44 C30 C31 C32 -52.9(17) no 14_665 . .
C44 C30 C31 C41 -94.7(8) no 14_665 . 14_665
C44 C30 C31 C42 23.5(5) no 14_665 . 11_555
C44 C30 C31 C43 86(3) no 14_665 . 11_555
C44 C30 C31 C43 43.8(8) no 14_665 . 14_665
C44 C30 C31 C44 -114.3(8) no 14_665 . 11_555
C31 C30 C41 C28 -72.8(9) no 8_665 14_665 8_665
C31 C30 C41 C28 -68.6(8) no 8_665 14_665 .
C31 C30 C41 C29 -113.4(10) no 8_665 14_665 8_665
C31 C30 C41 C31 53.3(8) no 8_665 14_665 .
C31 C30 C41 C32 20.2(9) no 8_665 14_665 .
C31 C30 C41 C33 -31.1(9) no 8_665 14_665 .
C31 C30 C41 C40 -83.2(9) no 8_665 14_665 14_665
C31 C30 C41 C42 66.6(10) no 8_665 14_665 14_665
C31 C30 C41 C43 53.5(10) no 8_665 14_665 11_555
C31 C30 C41 C44 133.5(15) no 8_665 14_665 11_555
C31 C30 C41 C45 -99.3(9) no 8_665 14_665 11_555
C41 C30 C31 C31 -45.9(5) no 14_665 8_665 .
C41 C30 C31 C32 29.7(15) no 14_665 8_665 8_665
C41 C30 C31 C41 77.2(8) no 14_665 8_665 11_555
C41 C30 C31 C42 -41.6(5) no 14_665 8_665 14_665
C41 C30 C31 C43 -123(3) no 14_665 8_665 14_665
C41 C30 C31 C43 -66.1(8) no 14_665 8_665 11_555
C41 C30 C31 C44 98.0(7) no 14_665 8_665 14_665
C31 C30 C42 C29 -114.7(9) no 8_665 14_665 8_665
C31 C30 C42 C31 0.0(5) no 8_665 14_665 8_665
C31 C30 C42 C32 -56.4(10) no 8_665 14_665 .
C31 C30 C42 C41 -114.8(7) no 8_665 14_665 14_665
C31 C30 C42 C42 -4.8(5) no 8_665 14_665 11_555
C31 C30 C42 C43 15.4(6) no 8_665 14_665 14_665
C31 C30 C42 C43 41.2(10) no 8_665 14_665 11_555
C31 C30 C42 C44 -137.5(8) no 8_665 14_665 11_555
C42 C30 C31 C31 -4.4(5) no 14_665 8_665 .
C42 C30 C31 C32 71.3(14) no 14_665 8_665 8_665
C42 C30 C31 C41 118.8(8) no 14_665 8_665 11_555
C42 C30 C31 C42 0.0(4) no 14_665 8_665 14_665
C42 C30 C31 C43 -82(3) no 14_665 8_665 14_665
C42 C30 C31 C43 -24.6(6) no 14_665 8_665 11_555
C42 C30 C31 C44 139.6(8) no 14_665 8_665 14_665
C31 C30 C43 C29 -101.1(16) no 8_665 11_555 8_665
C31 C30 C43 C31 -112.3(18) no 8_665 11_555 .
C31 C30 C43 C31 0.0(6) no 8_665 11_555 8_665
C31 C30 C43 C32 -85.5(9) no 8_665 11_555 .
C31 C30 C43 C41 -112.8(7) no 8_665 11_555 14_665
C31 C30 C43 C42 1.1(6) no 8_665 11_555 11_555
C31 C30 C43 C42 -130.3(12) no 8_665 11_555 14_665
C31 C30 C43 C43 16.6(6) no 8_665 11_555 14_665
C31 C30 C43 C44 -129.3(8) no 8_665 11_555 11_555
C31 C30 C43 C44 -12.1(9) no 8_665 11_555 14_665
C43 C30 C31 C31 20.2(8) no 11_555 8_665 .
C43 C30 C31 C32 95.8(16) no 11_555 8_665 8_665
C43 C30 C31 C41 143.4(11) no 11_555 8_665 11_555
C43 C30 C31 C42 24.6(8) no 11_555 8_665 14_665
C43 C30 C31 C43 -57(3) no 11_555 8_665 14_665
C43 C30 C31 C43 0.0(7) no 11_555 8_665 11_555
C43 C30 C31 C44 164.1(12) no 11_555 8_665 14_665
C31 C30 C44 C28 -70.8(9) no 8_665 11_555 8_665
C31 C30 C44 C29 -91.9(10) no 8_665 11_555 .
C31 C30 C44 C29 -106.0(10) no 8_665 11_555 8_665
C31 C30 C44 C31 38.5(9) no 8_665 11_555 .
C31 C30 C44 C32 1.0(10) no 8_665 11_555 .
C31 C30 C44 C40 -77.8(9) no 8_665 11_555 14_665
C31 C30 C44 C41 -50.2(16) no 8_665 11_555 14_665
C31 C30 C44 C42 46.4(9) no 8_665 11_555 14_665
C31 C30 C44 C43 45.6(10) no 8_665 11_555 11_555
C31 C30 C44 C43 16.1(8) no 8_665 11_555 14_665
C31 C30 C44 C45 -86.8(9) no 8_665 11_555 11_555
C44 C30 C31 C31 -33.4(7) no 11_555 8_665 .
C44 C30 C31 C32 42.3(17) no 11_555 8_665 8_665
C44 C30 C31 C41 89.8(10) no 11_555 8_665 11_555
C44 C30 C31 C42 -29.0(6) no 11_555 8_665 14_665
C44 C30 C31 C43 -111(3) no 11_555 8_665 14_665
C44 C30 C31 C43 -53.5(9) no 11_555 8_665 11_555
C44 C30 C31 C44 110.6(9) no 11_555 8_665 14_665
C31 C30 C44 C28 111.9(8) no 8_665 14_665 .
C31 C30 C44 C29 136.2(10) no 8_665 14_665 8_665
C31 C30 C44 C29 149.5(9) no 8_665 14_665 .
C31 C30 C44 C31 -0.0(7) no 8_665 14_665 8_665
C31 C30 C44 C32 40.6(8) no 8_665 14_665 8_665
C31 C30 C44 C40 118.8(8) no 8_665 14_665 11_555
C31 C30 C44 C41 91.4(11) no 8_665 14_665 11_555
C31 C30 C44 C42 -8.2(7) no 8_665 14_665 11_555
C31 C30 C44 C43 -11.7(8) no 8_665 14_665 14_665
C31 C30 C44 C43 14.0(10) no 8_665 14_665 11_555
C31 C30 C44 C45 127.5(8) no 8_665 14_665 14_665
C44 C30 C31 C31 -144.0(8) no 14_665 8_665 .
C44 C30 C31 C32 -68.3(11) no 14_665 8_665 8_665
C44 C30 C31 C41 -20.8(4) no 14_665 8_665 11_555
C44 C30 C31 C42 -139.6(8) no 14_665 8_665 14_665
C44 C30 C31 C43 139(4) no 14_665 8_665 14_665
C44 C30 C31 C43 -164.1(11) no 14_665 8_665 11_555
C44 C30 C31 C44 -0.0(4) no 14_665 8_665 14_665
C41 C30 C42 C29 71.7(5) no 14_665 11_555 .
C41 C30 C42 C31 -50.2(6) no 14_665 11_555 .
C41 C30 C42 C32 3.1(11) no 14_665 11_555 8_665
C41 C30 C42 C41 64.2(8) no 14_665 11_555 11_555
C41 C30 C42 C42 -44.9(5) no 14_665 11_555 14_665
C41 C30 C42 C43 -68.9(8) no 14_665 11_555 11_555
C41 C30 C42 C43 -98.5(13) no 14_665 11_555 14_665
C41 C30 C42 C44 88.6(8) no 14_665 11_555 14_665
C42 C30 C41 C28 -60.0(8) no 11_555 14_665 8_665
C42 C30 C41 C28 -55.8(7) no 11_555 14_665 .
C42 C30 C41 C29 -100.6(9) no 11_555 14_665 8_665
C42 C30 C41 C31 66.1(8) no 11_555 14_665 .
C42 C30 C41 C32 33.0(8) no 11_555 14_665 .
C42 C30 C41 C33 -18.4(9) no 11_555 14_665 .
C42 C30 C41 C40 -70.5(8) no 11_555 14_665 14_665
C42 C30 C41 C42 79.3(10) no 11_555 14_665 14_665
C42 C30 C41 C43 66.3(11) no 11_555 14_665 11_555
C42 C30 C41 C44 146.3(15) no 11_555 14_665 11_555
C42 C30 C41 C45 -86.6(9) no 11_555 14_665 11_555
C41 C30 C42 C29 0.0(10) no 14_665 14_665 8_665
C41 C30 C42 C31 114.8(6) no 14_665 14_665 8_665
C41 C30 C42 C32 58.4(8) no 14_665 14_665 .
C41 C30 C42 C41 0.0(4) no 14_665 14_665 14_665
C41 C30 C42 C42 110.0(7) no 14_665 14_665 11_555
C41 C30 C42 C43 130.2(7) no 14_665 14_665 14_665
C41 C30 C42 C43 156.0(12) no 14_665 14_665 11_555
C41 C30 C42 C44 -22.7(5) no 14_665 14_665 11_555
C42 C30 C41 C28 -139.3(10) no 14_665 14_665 8_665
C42 C30 C41 C28 -135.2(10) no 14_665 14_665 .
C42 C30 C41 C29 -179.9(13) no 14_665 14_665 8_665
C42 C30 C41 C31 -13.3(6) no 14_665 14_665 .
C42 C30 C41 C32 -46.3(8) no 14_665 14_665 .
C42 C30 C41 C33 -97.7(9) no 14_665 14_665 .
C42 C30 C41 C40 -149.8(10) no 14_665 14_665 14_665
C42 C30 C41 C42 0.0(6) no 14_665 14_665 14_665
C42 C30 C41 C43 -13.1(7) no 14_665 14_665 11_555
C42 C30 C41 C44 66.9(10) no 14_665 14_665 11_555
C42 C30 C41 C45 -165.9(11) no 14_665 14_665 11_555
C41 C30 C43 C29 11.7(14) no 14_665 11_555 8_665
C41 C30 C43 C31 0.5(17) no 14_665 11_555 .
C41 C30 C43 C31 112.8(5) no 14_665 11_555 8_665
C41 C30 C43 C32 27.3(8) no 14_665 11_555 .
C41 C30 C43 C41 -0.0(3) no 14_665 11_555 14_665
C41 C30 C43 C42 113.9(5) no 14_665 11_555 11_555
C41 C30 C43 C42 -17.5(9) no 14_665 11_555 14_665
C41 C30 C43 C43 129.4(7) no 14_665 11_555 14_665
C41 C30 C43 C44 -16.5(3) no 14_665 11_555 11_555
C41 C30 C43 C44 100.7(6) no 14_665 11_555 14_665
C43 C30 C41 C28 -126.3(11) no 11_555 14_665 8_665
C43 C30 C41 C28 -122.1(11) no 11_555 14_665 .
C43 C30 C41 C29 -166.9(15) no 11_555 14_665 8_665
C43 C30 C41 C31 -0.2(7) no 11_555 14_665 .
C43 C30 C41 C32 -33.3(11) no 11_555 14_665 .
C43 C30 C41 C33 -84.6(11) no 11_555 14_665 .
C43 C30 C41 C40 -136.7(11) no 11_555 14_665 14_665
C43 C30 C41 C42 13.1(7) no 11_555 14_665 14_665
C43 C30 C41 C43 0.0(5) no 11_555 14_665 11_555
C43 C30 C41 C44 80.0(12) no 11_555 14_665 11_555
C43 C30 C41 C45 -152.8(12) no 11_555 14_665 11_555
C41 C30 C43 C29 79.9(7) no 14_665 14_665 .
C41 C30 C43 C31 60(2) no 14_665 14_665 8_665
C41 C30 C43 C31 -35.7(7) no 14_665 14_665 .
C41 C30 C43 C32 41.5(12) no 14_665 14_665 8_665
C41 C30 C43 C41 77.7(7) no 14_665 14_665 11_555
C41 C30 C43 C42 -35.5(6) no 14_665 14_665 14_665
C41 C30 C43 C42 90.0(13) no 14_665 14_665 11_555
C41 C30 C43 C43 -52.9(8) no 14_665 14_665 11_555
C41 C30 C43 C44 94.8(7) no 14_665 14_665 14_665
C41 C30 C43 C44 -15.7(4) no 14_665 14_665 11_555
C43 C30 C41 C28 -86.3(10) no 14_665 14_665 8_665
C43 C30 C41 C28 -82.2(10) no 14_665 14_665 .
C43 C30 C41 C29 -126.9(13) no 14_665 14_665 8_665
C43 C30 C41 C31 39.7(9) no 14_665 14_665 .
C43 C30 C41 C32 6.7(11) no 14_665 14_665 .
C43 C30 C41 C33 -44.7(11) no 14_665 14_665 .
C43 C30 C41 C40 -96.8(11) no 14_665 14_665 14_665
C43 C30 C41 C42 53.0(10) no 14_665 14_665 14_665
C43 C30 C41 C43 39.9(9) no 14_665 14_665 11_555
C43 C30 C41 C44 119.9(16) no 14_665 14_665 11_555
C43 C30 C41 C45 -112.9(11) no 14_665 14_665 11_555
C41 C30 C44 C28 18.6(6) no 14_665 14_665 .
C41 C30 C44 C29 42.9(4) no 14_665 14_665 8_665
C41 C30 C44 C29 56.2(5) no 14_665 14_665 .
C41 C30 C44 C31 -93.4(7) no 14_665 14_665 8_665
C41 C30 C44 C32 -52.7(7) no 14_665 14_665 8_665
C41 C30 C44 C40 25.4(7) no 14_665 14_665 11_555
C41 C30 C44 C41 -2.0(13) no 14_665 14_665 11_555
C41 C30 C44 C42 -101.6(8) no 14_665 14_665 11_555
C41 C30 C44 C43 -105.0(10) no 14_665 14_665 14_665
C41 C30 C44 C43 -79.4(10) no 14_665 14_665 11_555
C41 C30 C44 C45 34.1(7) no 14_665 14_665 14_665
C44 C30 C41 C28 -23.6(7) no 14_665 14_665 8_665
C44 C30 C41 C28 -19.4(7) no 14_665 14_665 .
C44 C30 C41 C29 -64.2(6) no 14_665 14_665 8_665
C44 C30 C41 C31 102.5(10) no 14_665 14_665 .
C44 C30 C41 C32 69.4(8) no 14_665 14_665 .
C44 C30 C41 C33 18.1(9) no 14_665 14_665 .
C44 C30 C41 C40 -34.0(8) no 14_665 14_665 14_665
C44 C30 C41 C42 115.8(11) no 14_665 14_665 14_665
C44 C30 C41 C43 102.7(14) no 14_665 14_665 11_555
C44 C30 C41 C44 -177.3(15) no 14_665 14_665 11_555
C44 C30 C41 C45 -50.1(8) no 14_665 14_665 11_555
C42 C30 C42 C29 -110.0(9) no 11_555 14_665 8_665
C42 C30 C42 C31 4.8(4) no 11_555 14_665 8_665
C42 C30 C42 C32 -51.7(11) no 11_555 14_665 .
C42 C30 C42 C41 -110.0(7) no 11_555 14_665 14_665
C42 C30 C42 C42 -0.0(4) no 11_555 14_665 11_555
C42 C30 C42 C43 20.2(5) no 11_555 14_665 14_665
C42 C30 C42 C43 45.9(10) no 11_555 14_665 11_555
C42 C30 C42 C44 -132.7(7) no 11_555 14_665 11_555
C42 C30 C42 C29 116.7(8) no 14_665 11_555 .
C42 C30 C42 C31 -5.3(5) no 14_665 11_555 .
C42 C30 C42 C32 48.0(10) no 14_665 11_555 8_665
C42 C30 C42 C41 109.1(7) no 14_665 11_555 11_555
C42 C30 C42 C42 0.0(4) no 14_665 11_555 14_665
C42 C30 C42 C43 -24.0(6) no 14_665 11_555 11_555
C42 C30 C42 C43 -53.6(11) no 14_665 11_555 14_665
C42 C30 C42 C44 133.6(8) no 14_665 11_555 14_665
C42 C30 C43 C29 -102.2(15) no 11_555 11_555 8_665
C42 C30 C43 C31 -113.4(17) no 11_555 11_555 .
C42 C30 C43 C31 -1.1(5) no 11_555 11_555 8_665
C42 C30 C43 C32 -86.6(8) no 11_555 11_555 .
C42 C30 C43 C41 -113.9(5) no 11_555 11_555 14_665
C42 C30 C43 C42 0.0(4) no 11_555 11_555 11_555
C42 C30 C43 C42 -131.4(10) no 11_555 11_555 14_665
C42 C30 C43 C43 15.5(5) no 11_555 11_555 14_665
C42 C30 C43 C44 -130.4(6) no 11_555 11_555 11_555
C42 C30 C43 C44 -13.2(7) no 11_555 11_555 14_665
C43 C30 C42 C29 140.7(11) no 11_555 11_555 .
C43 C30 C42 C31 18.7(7) no 11_555 11_555 .
C43 C30 C42 C32 72.0(10) no 11_555 11_555 8_665
C43 C30 C42 C41 133.1(9) no 11_555 11_555 11_555
C43 C30 C42 C42 24.0(7) no 11_555 11_555 14_665
C43 C30 C42 C43 0.0(6) no 11_555 11_555 11_555
C43 C30 C42 C43 -29.6(10) no 11_555 11_555 14_665
C43 C30 C42 C44 157.5(10) no 11_555 11_555 14_665
C42 C30 C43 C29 -10.1(18) no 11_555 14_665 .
C42 C30 C43 C31 -29.8(14) no 11_555 14_665 8_665
C42 C30 C43 C31 -125.7(14) no 11_555 14_665 .
C42 C30 C43 C32 -48.5(12) no 11_555 14_665 8_665
C42 C30 C43 C41 -12.3(12) no 11_555 14_665 11_555
C42 C30 C43 C42 -125.5(14) no 11_555 14_665 14_665
C42 C30 C43 C42 -0.0(9) no 11_555 14_665 11_555
C42 C30 C43 C43 -142.9(15) no 11_555 14_665 11_555
C42 C30 C43 C44 4.8(12) no 11_555 14_665 14_665
C42 C30 C43 C44 -105.7(15) no 11_555 14_665 11_555
C43 C30 C42 C29 170.3(17) no 14_665 11_555 .
C43 C30 C42 C31 48.3(14) no 14_665 11_555 .
C43 C30 C42 C32 101.6(15) no 14_665 11_555 8_665
C43 C30 C42 C41 162.7(16) no 14_665 11_555 11_555
C43 C30 C42 C42 53.6(14) no 14_665 11_555 14_665
C43 C30 C42 C43 29.6(13) no 14_665 11_555 11_555
C43 C30 C42 C43 0.0(10) no 14_665 11_555 14_665
C43 C30 C42 C44 -172.8(17) no 14_665 11_555 14_665
C42 C30 C44 C28 -58.7(10) no 11_555 11_555 8_665
C42 C30 C44 C29 -79.8(9) no 11_555 11_555 .
C42 C30 C44 C29 -93.8(10) no 11_555 11_555 8_665
C42 C30 C44 C31 50.7(10) no 11_555 11_555 .
C42 C30 C44 C32 13.2(11) no 11_555 11_555 .
C42 C30 C44 C40 -65.7(10) no 11_555 11_555 14_665
C42 C30 C44 C41 -38.0(17) no 11_555 11_555 14_665
C42 C30 C44 C42 58.5(10) no 11_555 11_555 14_665
C42 C30 C44 C43 57.7(11) no 11_555 11_555 11_555
C42 C30 C44 C43 28.3(8) no 11_555 11_555 14_665
C42 C30 C44 C45 -74.6(10) no 11_555 11_555 11_555
C44 C30 C42 C29 82.1(8) no 11_555 11_555 .
C44 C30 C42 C31 -39.8(8) no 11_555 11_555 .
C44 C30 C42 C32 13.4(14) no 11_555 11_555 8_665
C44 C30 C42 C41 74.5(11) no 11_555 11_555 11_555
C44 C30 C42 C42 -34.6(7) no 11_555 11_555 14_665
C44 C30 C42 C43 -58.6(10) no 11_555 11_555 11_555
C44 C30 C42 C43 -88.2(15) no 11_555 11_555 14_665
C44 C30 C42 C44 99.0(10) no 11_555 11_555 14_665
C42 C30 C44 C28 120.1(8) no 11_555 14_665 .
C42 C30 C44 C29 144.4(10) no 11_555 14_665 8_665
C42 C30 C44 C29 157.7(10) no 11_555 14_665 .
C42 C30 C44 C31 8.2(7) no 11_555 14_665 8_665
C42 C30 C44 C32 48.8(7) no 11_555 14_665 8_665
C42 C30 C44 C40 127.0(8) no 11_555 14_665 11_555
C42 C30 C44 C41 99.6(11) no 11_555 14_665 11_555
C42 C30 C44 C42 -0.0(6) no 11_555 14_665 11_555
C42 C30 C44 C43 -3.5(7) no 11_555 14_665 14_665
C42 C30 C44 C43 22.2(10) no 11_555 14_665 11_555
C42 C30 C44 C45 135.7(9) no 11_555 14_665 14_665
C44 C30 C42 C29 -16.9(7) no 14_665 11_555 .
C44 C30 C42 C31 -138.8(8) no 14_665 11_555 .
C44 C30 C42 C32 -85.6(9) no 14_665 11_555 8_665
C44 C30 C42 C41 -24.4(5) no 14_665 11_555 11_555
C44 C30 C42 C42 -133.6(8) no 14_665 11_555 14_665
C44 C30 C42 C43 -157.5(9) no 14_665 11_555 11_555
C44 C30 C42 C43 172.8(15) no 14_665 11_555 14_665
C44 C30 C42 C44 0.0(4) no 14_665 11_555 14_665
C42 C30 C43 C29 29(2) no 14_665 11_555 8_665
C42 C30 C43 C31 18.0(12) no 14_665 11_555 .
C42 C30 C43 C31 130.3(13) no 14_665 11_555 8_665
C42 C30 C43 C32 44.8(10) no 14_665 11_555 .
C42 C30 C43 C41 17.5(11) no 14_665 11_555 14_665
C42 C30 C43 C42 131.4(12) no 14_665 11_555 11_555
C42 C30 C43 C42 0.0(8) no 14_665 11_555 14_665
C42 C30 C43 C43 146.8(14) no 14_665 11_555 14_665
C42 C30 C43 C44 0.9(11) no 14_665 11_555 11_555
C42 C30 C43 C44 118.1(12) no 14_665 11_555 14_665
C43 C30 C42 C29 -155.9(17) no 11_555 14_665 8_665
C43 C30 C42 C31 -41.2(13) no 11_555 14_665 8_665
C43 C30 C42 C32 -97.6(15) no 11_555 14_665 .
C43 C30 C42 C41 -156.0(15) no 11_555 14_665 14_665
C43 C30 C42 C42 -45.9(13) no 11_555 14_665 11_555
C43 C30 C42 C43 -25.7(12) no 11_555 14_665 14_665
C43 C30 C42 C43 0.0(9) no 11_555 14_665 11_555
C43 C30 C42 C44 -178.6(16) no 11_555 14_665 11_555
C42 C30 C43 C29 115.4(10) no 14_665 14_665 .
C42 C30 C43 C31 95.7(19) no 14_665 14_665 8_665
C42 C30 C43 C31 -0.2(5) no 14_665 14_665 .
C42 C30 C43 C32 77.0(9) no 14_665 14_665 8_665
C42 C30 C43 C41 113.2(6) no 14_665 14_665 11_555
C42 C30 C43 C42 -0.0(4) no 14_665 14_665 14_665
C42 C30 C43 C42 125.5(12) no 14_665 14_665 11_555
C42 C30 C43 C43 -17.4(6) no 14_665 14_665 11_555
C42 C30 C43 C44 130.3(7) no 14_665 14_665 14_665
C42 C30 C43 C44 19.8(8) no 14_665 14_665 11_555
C43 C30 C42 C29 -130.2(12) no 14_665 14_665 8_665
C43 C30 C42 C31 -15.4(6) no 14_665 14_665 8_665
C43 C30 C42 C32 -71.8(11) no 14_665 14_665 .
C43 C30 C42 C41 -130.2(8) no 14_665 14_665 14_665
C43 C30 C42 C42 -20.2(6) no 14_665 14_665 11_555
C43 C30 C42 C43 -0.0(5) no 14_665 14_665 14_665
C43 C30 C42 C43 25.7(9) no 14_665 14_665 11_555
C43 C30 C42 C44 -152.9(9) no 14_665 14_665 11_555
C42 C30 C44 C28 -117.2(8) no 14_665 11_555 8_665
C42 C30 C44 C29 -138.3(11) no 14_665 11_555 .
C42 C30 C44 C29 -152.3(10) no 14_665 11_555 8_665
C42 C30 C44 C31 -7.9(7) no 14_665 11_555 .
C42 C30 C44 C32 -45.4(8) no 14_665 11_555 .
C42 C30 C44 C40 -124.2(8) no 14_665 11_555 14_665
C42 C30 C44 C41 -96.5(12) no 14_665 11_555 14_665
C42 C30 C44 C42 -0.0(6) no 14_665 11_555 14_665
C42 C30 C44 C43 -0.8(8) no 14_665 11_555 11_555
C42 C30 C44 C43 -30.2(11) no 14_665 11_555 14_665
C42 C30 C44 C45 -133.1(9) no 14_665 11_555 11_555
C44 C30 C42 C29 22.7(9) no 11_555 14_665 8_665
C44 C30 C42 C31 137.5(7) no 11_555 14_665 8_665
C44 C30 C42 C32 81.0(10) no 11_555 14_665 .
C44 C30 C42 C41 22.7(5) no 11_555 14_665 14_665
C44 C30 C42 C42 132.7(8) no 11_555 14_665 11_555
C44 C30 C42 C43 152.9(9) no 11_555 14_665 14_665
C44 C30 C42 C43 178.6(14) no 11_555 14_665 11_555
C44 C30 C42 C44 0.0(4) no 11_555 14_665 11_555
C42 C30 C44 C28 65.4(10) no 14_665 14_665 .
C42 C30 C44 C29 89.7(10) no 14_665 14_665 8_665
C42 C30 C44 C29 103.0(10) no 14_665 14_665 .
C42 C30 C44 C31 -46.6(10) no 14_665 14_665 8_665
C42 C30 C44 C32 -5.9(11) no 14_665 14_665 8_665
C42 C30 C44 C40 72.2(10) no 14_665 14_665 11_555
C42 C30 C44 C41 44.9(16) no 14_665 14_665 11_555
C42 C30 C44 C42 -54.7(11) no 14_665 14_665 11_555
C42 C30 C44 C43 -58.2(11) no 14_665 14_665 14_665
C42 C30 C44 C43 -32.6(8) no 14_665 14_665 11_555
C42 C30 C44 C45 80.9(11) no 14_665 14_665 14_665
C44 C30 C42 C29 -81.7(7) no 14_665 14_665 8_665
C44 C30 C42 C31 33.0(8) no 14_665 14_665 8_665
C44 C30 C42 C32 -23.4(15) no 14_665 14_665 .
C44 C30 C42 C41 -81.8(10) no 14_665 14_665 14_665
C44 C30 C42 C42 28.2(7) no 14_665 14_665 11_555
C44 C30 C42 C43 48.4(9) no 14_665 14_665 14_665
C44 C30 C42 C43 74.2(14) no 14_665 14_665 11_555
C44 C30 C42 C44 -104.5(9) no 14_665 14_665 11_555
C43 C30 C43 C29 132.8(13) no 11_555 14_665 .
C43 C30 C43 C31 113(2) no 11_555 14_665 8_665
C43 C30 C43 C31 17.2(8) no 11_555 14_665 .
C43 C30 C43 C32 94.4(10) no 11_555 14_665 8_665
C43 C30 C43 C41 130.6(10) no 11_555 14_665 11_555
C43 C30 C43 C42 17.4(8) no 11_555 14_665 14_665
C43 C30 C43 C42 142.9(15) no 11_555 14_665 11_555
C43 C30 C43 C43 0.0(7) no 11_555 14_665 11_555
C43 C30 C43 C44 147.7(10) no 11_555 14_665 14_665
C43 C30 C43 C44 37.2(11) no 11_555 14_665 11_555
C43 C30 C43 C29 -117.7(17) no 14_665 11_555 8_665
C43 C30 C43 C31 -128.9(19) no 14_665 11_555 .
C43 C30 C43 C31 -16.6(7) no 14_665 11_555 8_665
C43 C30 C43 C32 -102.1(10) no 14_665 11_555 .
C43 C30 C43 C41 -129.4(9) no 14_665 11_555 14_665
C43 C30 C43 C42 -15.5(7) no 14_665 11_555 11_555
C43 C30 C43 C42 -146.8(13) no 14_665 11_555 14_665
C43 C30 C43 C43 0.0(6) no 14_665 11_555 14_665
C43 C30 C43 C44 -145.9(10) no 14_665 11_555 11_555
C43 C30 C43 C44 -28.7(10) no 14_665 11_555 14_665
C43 C30 C44 C28 -116.4(9) no 11_555 11_555 8_665
C43 C30 C44 C29 -137.5(14) no 11_555 11_555 .
C43 C30 C44 C29 -151.6(12) no 11_555 11_555 8_665
C43 C30 C44 C31 -7.1(7) no 11_555 11_555 .
C43 C30 C44 C32 -44.6(10) no 11_555 11_555 .
C43 C30 C44 C40 -123.4(9) no 11_555 11_555 14_665
C43 C30 C44 C41 -95.8(13) no 11_555 11_555 14_665
C43 C30 C44 C42 0.8(7) no 11_555 11_555 14_665
C43 C30 C44 C43 -0.0(5) no 11_555 11_555 11_555
C43 C30 C44 C43 -29.5(8) no 11_555 11_555 14_665
C43 C30 C44 C45 -132.4(9) no 11_555 11_555 11_555
C44 C30 C43 C29 28.2(13) no 11_555 11_555 8_665
C44 C30 C43 C31 17.0(17) no 11_555 11_555 .
C44 C30 C43 C31 129.3(6) no 11_555 11_555 8_665
C44 C30 C43 C32 43.8(9) no 11_555 11_555 .
C44 C30 C43 C41 16.5(3) no 11_555 11_555 14_665
C44 C30 C43 C42 130.4(6) no 11_555 11_555 11_555
C44 C30 C43 C42 -0.9(9) no 11_555 11_555 14_665
C44 C30 C43 C43 145.9(8) no 11_555 11_555 14_665
C44 C30 C43 C44 0.0(3) no 11_555 11_555 11_555
C44 C30 C43 C44 117.2(7) no 11_555 11_555 14_665
C43 C30 C44 C28 97.9(10) no 11_555 14_665 .
C43 C30 C44 C29 122.2(12) no 11_555 14_665 8_665
C43 C30 C44 C29 135.5(12) no 11_555 14_665 .
C43 C30 C44 C31 -14.0(9) no 11_555 14_665 8_665
C43 C30 C44 C32 26.6(11) no 11_555 14_665 8_665
C43 C30 C44 C40 104.8(10) no 11_555 14_665 11_555
C43 C30 C44 C41 77.4(14) no 11_555 14_665 11_555
C43 C30 C44 C42 -22.2(10) no 11_555 14_665 11_555
C43 C30 C44 C43 -25.7(8) no 11_555 14_665 14_665
C43 C30 C44 C43 0.0(6) no 11_555 14_665 11_555
C43 C30 C44 C45 113.5(10) no 11_555 14_665 14_665
C44 C30 C43 C29 -89.0(14) no 14_665 11_555 8_665
C44 C30 C43 C31 -100.2(18) no 14_665 11_555 .
C44 C30 C43 C31 12.1(8) no 14_665 11_555 8_665
C44 C30 C43 C32 -73.4(11) no 14_665 11_555 .
C44 C30 C43 C41 -100.7(6) no 14_665 11_555 14_665
C44 C30 C43 C42 13.2(6) no 14_665 11_555 11_555
C44 C30 C43 C42 -118.1(10) no 14_665 11_555 14_665
C44 C30 C43 C43 28.7(8) no 14_665 11_555 14_665
C44 C30 C43 C44 -117.2(7) no 14_665 11_555 11_555
C44 C30 C43 C44 0.0(3) no 14_665 11_555 14_665
C43 C30 C44 C28 -86.9(11) no 14_665 11_555 8_665
C43 C30 C44 C29 -108.1(13) no 14_665 11_555 .
C43 C30 C44 C29 -122.1(12) no 14_665 11_555 8_665
C43 C30 C44 C31 22.4(10) no 14_665 11_555 .
C43 C30 C44 C32 -15.1(12) no 14_665 11_555 .
C43 C30 C44 C40 -93.9(11) no 14_665 11_555 14_665
C43 C30 C44 C41 -66.3(16) no 14_665 11_555 14_665
C43 C30 C44 C42 30.2(10) no 14_665 11_555 14_665
C43 C30 C44 C43 29.5(8) no 14_665 11_555 11_555
C43 C30 C44 C43 -0.0(5) no 14_665 11_555 14_665
C43 C30 C44 C45 -102.9(11) no 14_665 11_555 11_555
C44 C30 C43 C29 95.6(10) no 11_555 14_665 .
C44 C30 C43 C31 76(3) no 11_555 14_665 8_665
C44 C30 C43 C31 -20.0(9) no 11_555 14_665 .
C44 C30 C43 C32 57.2(13) no 11_555 14_665 8_665
C44 C30 C43 C41 93.4(9) no 11_555 14_665 11_555
C44 C30 C43 C42 -19.8(7) no 11_555 14_665 14_665
C44 C30 C43 C42 105.7(13) no 11_555 14_665 11_555
C44 C30 C43 C43 -37.2(10) no 11_555 14_665 11_555
C44 C30 C43 C44 110.5(9) no 11_555 14_665 14_665
C44 C30 C43 C44 0.0(4) no 11_555 14_665 11_555
C43 C30 C44 C28 123.6(8) no 14_665 14_665 .
C43 C30 C44 C29 147.9(11) no 14_665 14_665 8_665
C43 C30 C44 C29 161.2(10) no 14_665 14_665 .
C43 C30 C44 C31 11.7(7) no 14_665 14_665 8_665
C43 C30 C44 C32 52.3(8) no 14_665 14_665 8_665
C43 C30 C44 C40 130.4(8) no 14_665 14_665 11_555
C43 C30 C44 C41 103.1(11) no 14_665 14_665 11_555
C43 C30 C44 C42 3.5(7) no 14_665 14_665 11_555
C43 C30 C44 C43 0.0(5) no 14_665 14_665 14_665
C43 C30 C44 C43 25.7(8) no 14_665 14_665 11_555
C43 C30 C44 C45 139.1(8) no 14_665 14_665 14_665
C44 C30 C43 C29 -14.9(8) no 14_665 14_665 .
C44 C30 C43 C31 -34.5(17) no 14_665 14_665 8_665
C44 C30 C43 C31 -130.5(6) no 14_665 14_665 .
C44 C30 C43 C32 -53.3(7) no 14_665 14_665 8_665
C44 C30 C43 C41 -17.1(3) no 14_665 14_665 11_555
C44 C30 C43 C42 -130.3(6) no 14_665 14_665 14_665
C44 C30 C43 C42 -4.8(9) no 14_665 14_665 11_555
C44 C30 C43 C43 -147.7(8) no 14_665 14_665 11_555
C44 C30 C43 C44 -0.0(3) no 14_665 14_665 14_665
C44 C30 C43 C44 -110.5(9) no 14_665 14_665 11_555
C44 C30 C44 C28 17.7(11) no 11_555 14_665 .
C44 C30 C44 C29 42.0(7) no 11_555 14_665 8_665
C44 C30 C44 C29 55.3(9) no 11_555 14_665 .
C44 C30 C44 C31 -94.2(11) no 11_555 14_665 8_665
C44 C30 C44 C32 -53.6(12) no 11_555 14_665 8_665
C44 C30 C44 C40 24.5(11) no 11_555 14_665 11_555
C44 C30 C44 C41 -2.8(17) no 11_555 14_665 11_555
C44 C30 C44 C42 -102.4(12) no 11_555 14_665 11_555
C44 C30 C44 C43 -105.9(14) no 11_555 14_665 14_665
C44 C30 C44 C43 -80.2(12) no 11_555 14_665 11_555
C44 C30 C44 C45 33.3(12) no 11_555 14_665 14_665
C44 C30 C44 C28 -17.6(10) no 14_665 11_555 8_665
C44 C30 C44 C29 -38.7(6) no 14_665 11_555 .
C44 C30 C44 C29 -52.8(8) no 14_665 11_555 8_665
C44 C30 C44 C31 91.7(11) no 14_665 11_555 .
C44 C30 C44 C32 54.2(11) no 14_665 11_555 .
C44 C30 C44 C40 -24.6(11) no 14_665 11_555 14_665
C44 C30 C44 C41 3.0(19) no 14_665 11_555 14_665
C44 C30 C44 C42 99.6(12) no 14_665 11_555 14_665
C44 C30 C44 C43 98.8(15) no 14_665 11_555 11_555
C44 C30 C44 C43 69.3(12) no 14_665 11_555 14_665
C44 C30 C44 C45 -33.6(12) no 14_665 11_555 11_555
C30 C31 C31 C30 0.0(4) no . 8_665 8_665
C30 C31 C31 C30 0.0(4) no . 8_665 .
C30 C31 C31 C32 -120.7(10) no . 8_665 8_665
C30 C31 C31 C41 -62.9(9) no . 8_665 11_555
C30 C31 C31 C43 27.0(10) no . 8_665 14_665
C30 C31 C31 C43 27.0(9) no . 8_665 11_555
C30 C31 C31 C44 -36.0(9) no . 8_665 14_665
C30 C31 C32 C32 59.5(16) no . . 8_665
C30 C31 C32 C33 -0(3) no . . .
C30 C31 C32 C33 25(2) no . . 8_665
C30 C31 C32 C41 -50.8(15) no . . 14_665
C30 C31 C32 C44 -51.2(13) no . . 11_555
C30 C31 C41 C28 59.2(10) no . 14_665 8_665
C30 C31 C41 C28 57.6(9) no . 14_665 .
C30 C31 C41 C29 9.0(9) no . 14_665 8_665
C30 C31 C41 C30 0.0(6) no . 14_665 .
C30 C31 C41 C32 136.8(11) no . 14_665 .
C30 C31 C41 C33 102.2(9) no . 14_665 .
C30 C31 C41 C40 51.5(11) no . 14_665 14_665
C30 C31 C41 C43 -0.2(11) no . 14_665 11_555
C30 C31 C41 C44 -44.0(8) no . 14_665 11_555
C30 C31 C41 C45 33.2(13) no . 14_665 11_555
C30 C31 C42 C29 -39.8(6) no . 11_555 .
C30 C31 C42 C30 -0.0(5) no . 11_555 .
C30 C31 C42 C30 0.8(5) no . 11_555 8_665
C30 C31 C42 C32 -135.5(8) no . 11_555 8_665
C30 C31 C42 C41 -80.2(8) no . 11_555 11_555
C30 C31 C42 C43 49.4(10) no . 11_555 14_665
C30 C31 C42 C44 -49.1(9) no . 11_555 14_665
C30 C31 C43 C29 -7(2) no . 11_555 8_665
C30 C31 C43 C30 0.0(14) no . 11_555 .
C30 C31 C43 C30 -20.5(17) no . 11_555 8_665
C30 C31 C43 C31 -106(3) no . 11_555 8_665
C30 C31 C43 C32 -56(5) no . 11_555 .
C30 C31 C43 C41 1(3) no . 11_555 14_665
C30 C31 C43 C42 -95(3) no . 11_555 11_555
C30 C31 C43 C42 34(4) no . 11_555 14_665
C30 C31 C43 C43 -106(3) no . 11_555 14_665
C30 C31 C43 C44 18(3) no . 11_555 11_555
C30 C31 C43 C44 -66(2) no . 11_555 14_665
C30 C31 C43 C29 -39.5(7) no . 14_665 .
C30 C31 C43 C30 -4.5(6) no . 14_665 8_665
C30 C31 C43 C30 0.0(6) no . 14_665 .
C30 C31 C43 C31 -142.2(12) no . 14_665 8_665
C30 C31 C43 C32 -119.9(8) no . 14_665 8_665
C30 C31 C43 C41 -82.5(9) no . 14_665 11_555
C30 C31 C43 C42 -116.0(15) no . 14_665 11_555
C30 C31 C43 C43 37.8(14) no . 14_665 11_555
C30 C31 C43 C44 -70.7(11) no . 14_665 14_665
C30 C31 C43 C44 -19.4(9) no . 14_665 11_555
C30 C31 C44 C28 79.8(7) no . 11_555 8_665
C30 C31 C44 C29 34.1(7) no . 11_555 .
C30 C31 C44 C29 33.2(9) no . 11_555 8_665
C30 C31 C44 C30 0.0(6) no . 11_555 .
C30 C31 C44 C30 5.6(6) no . 11_555 8_665
C30 C31 C44 C32 130.0(10) no . 11_555 .
C30 C31 C44 C40 81.0(8) no . 11_555 14_665
C30 C31 C44 C41 129.3(10) no . 11_555 14_665
C30 C31 C44 C43 -8.1(10) no . 11_555 11_555
C30 C31 C44 C43 14.1(7) no . 11_555 14_665
C30 C31 C44 C45 81.4(9) no . 11_555 11_555
C30 C31 C31 C30 0.0(4) no 8_665 8_665 8_665
C30 C31 C31 C30 0.0(4) no 8_665 8_665 .
C30 C31 C31 C32 -120.7(10) no 8_665 8_665 8_665
C30 C31 C31 C41 -62.9(9) no 8_665 8_665 11_555
C30 C31 C31 C43 27.0(9) no 8_665 8_665 14_665
C30 C31 C31 C43 27.0(10) no 8_665 8_665 11_555
C30 C31 C31 C44 -36.0(8) no 8_665 8_665 14_665
C30 C31 C32 C32 50.1(14) no 8_665 . 8_665
C30 C31 C32 C33 -9(3) no 8_665 . .
C30 C31 C32 C33 16.0(18) no 8_665 . 8_665
C30 C31 C32 C41 -60.3(13) no 8_665 . 14_665
C30 C31 C32 C44 -60.7(12) no 8_665 . 11_555
C30 C31 C41 C28 52.0(9) no 8_665 14_665 8_665
C30 C31 C41 C28 50.4(8) no 8_665 14_665 .
C30 C31 C41 C29 1.8(8) no 8_665 14_665 8_665
C30 C31 C41 C30 -7.2(5) no 8_665 14_665 .
C30 C31 C41 C32 129.6(10) no 8_665 14_665 .
C30 C31 C41 C33 95.0(8) no 8_665 14_665 .
C30 C31 C41 C40 44.3(10) no 8_665 14_665 14_665
C30 C31 C41 C43 -7.5(11) no 8_665 14_665 11_555
C30 C31 C41 C44 -51.2(8) no 8_665 14_665 11_555
C30 C31 C41 C45 26.0(12) no 8_665 14_665 11_555
C30 C31 C42 C29 -40.7(6) no 8_665 11_555 .
C30 C31 C42 C30 -0.8(5) no 8_665 11_555 .
C30 C31 C42 C30 0.0(5) no 8_665 11_555 8_665
C30 C31 C42 C32 -136.4(8) no 8_665 11_555 8_665
C30 C31 C42 C41 -81.1(8) no 8_665 11_555 11_555
C30 C31 C42 C43 48.6(10) no 8_665 11_555 14_665
C30 C31 C42 C44 -49.9(8) no 8_665 11_555 14_665
C30 C31 C43 C29 14(3) no 8_665 11_555 8_665
C30 C31 C43 C30 20.5(17) no 8_665 11_555 .
C30 C31 C43 C30 0.0(14) no 8_665 11_555 8_665
C30 C31 C43 C31 -85(3) no 8_665 11_555 8_665
C30 C31 C43 C32 -35(5) no 8_665 11_555 .
C30 C31 C43 C41 21(4) no 8_665 11_555 14_665
C30 C31 C43 C42 -74(3) no 8_665 11_555 11_555
C30 C31 C43 C42 54(4) no 8_665 11_555 14_665
C30 C31 C43 C43 -85(3) no 8_665 11_555 14_665
C30 C31 C43 C44 38(3) no 8_665 11_555 11_555
C30 C31 C43 C44 -46(3) no 8_665 11_555 14_665
C30 C31 C43 C29 -35.0(7) no 8_665 14_665 .
C30 C31 C43 C30 0.0(6) no 8_665 14_665 8_665
C30 C31 C43 C30 4.5(7) no 8_665 14_665 .
C30 C31 C43 C31 -137.7(14) no 8_665 14_665 8_665
C30 C31 C43 C32 -115.4(9) no 8_665 14_665 8_665
C30 C31 C43 C41 -77.9(9) no 8_665 14_665 11_555
C30 C31 C43 C42 -111.5(16) no 8_665 14_665 11_555
C30 C31 C43 C43 42.3(15) no 8_665 14_665 11_555
C30 C31 C43 C44 -66.1(11) no 8_665 14_665 14_665
C30 C31 C43 C44 -14.9(11) no 8_665 14_665 11_555
C30 C31 C44 C28 74.1(6) no 8_665 11_555 8_665
C30 C31 C44 C29 28.4(6) no 8_665 11_555 .
C30 C31 C44 C29 27.6(8) no 8_665 11_555 8_665
C30 C31 C44 C30 -5.6(4) no 8_665 11_555 .
C30 C31 C44 C30 0.0(4) no 8_665 11_555 8_665
C30 C31 C44 C32 124.3(9) no 8_665 11_555 .
C30 C31 C44 C40 75.4(7) no 8_665 11_555 14_665
C30 C31 C44 C41 123.7(9) no 8_665 11_555 14_665
C30 C31 C44 C43 -13.8(9) no 8_665 11_555 11_555
C30 C31 C44 C43 8.4(6) no 8_665 11_555 14_665
C30 C31 C44 C45 75.8(9) no 8_665 11_555 11_555
C31 C31 C32 C32 -0.0(9) no 8_665 . 8_665
C31 C31 C32 C33 -59.5(16) no 8_665 . .
C31 C31 C32 C33 -34.0(13) no 8_665 . 8_665
C31 C31 C32 C41 -110.4(9) no 8_665 . 14_665
C31 C31 C32 C44 -110.7(10) no 8_665 . 11_555
C32 C31 C31 C30 120.7(11) no . 8_665 8_665
C32 C31 C31 C30 120.7(11) no . 8_665 .
C32 C31 C31 C32 0.0(12) no . 8_665 8_665
C32 C31 C31 C41 57.8(13) no . 8_665 11_555
C32 C31 C31 C43 147.7(15) no . 8_665 14_665
C32 C31 C31 C43 147.7(18) no . 8_665 11_555
C32 C31 C31 C44 84.7(13) no . 8_665 14_665
C31 C31 C41 C28 7.3(12) no 8_665 14_665 8_665
C31 C31 C41 C28 5.7(11) no 8_665 14_665 .
C31 C31 C41 C29 -42.9(10) no 8_665 14_665 8_665
C31 C31 C41 C30 -52.0(8) no 8_665 14_665 .
C31 C31 C41 C32 84.9(11) no 8_665 14_665 .
C31 C31 C41 C33 50.2(10) no 8_665 14_665 .
C31 C31 C41 C40 -0.4(13) no 8_665 14_665 14_665
C31 C31 C41 C43 -52.2(12) no 8_665 14_665 11_555
C31 C31 C41 C44 -95.9(11) no 8_665 14_665 11_555
C31 C31 C41 C45 -18.7(15) no 8_665 14_665 11_555
C41 C31 C31 C30 62.9(9) no 14_665 8_665 8_665
C41 C31 C31 C30 62.9(9) no 14_665 8_665 .
C41 C31 C31 C32 -57.8(12) no 14_665 8_665 8_665
C41 C31 C31 C41 -0.0(14) no 14_665 8_665 11_555
C41 C31 C31 C43 89.9(14) no 14_665 8_665 14_665
C41 C31 C31 C43 89.9(15) no 14_665 8_665 11_555
C41 C31 C31 C44 26.9(14) no 14_665 8_665 14_665
C31 C31 C43 C29 99.2(10) no 8_665 11_555 8_665
C31 C31 C43 C30 106(2) no 8_665 11_555 .
C31 C31 C43 C30 85(3) no 8_665 11_555 8_665
C31 C31 C43 C31 0.0(6) no 8_665 11_555 8_665
C31 C31 C43 C32 50(3) no 8_665 11_555 .
C31 C31 C43 C41 106.4(12) no 8_665 11_555 14_665
C31 C31 C43 C42 11.0(7) no 8_665 11_555 11_555
C31 C31 C43 C42 139.5(18) no 8_665 11_555 14_665
C31 C31 C43 C43 -0.0(11) no 8_665 11_555 14_665
C31 C31 C43 C44 123.5(10) no 8_665 11_555 11_555
C31 C31 C43 C44 39.7(10) no 8_665 11_555 14_665
C43 C31 C31 C30 -27.0(12) no 11_555 8_665 8_665
C43 C31 C31 C30 -27.0(12) no 11_555 8_665 .
C43 C31 C31 C32 -147.7(16) no 11_555 8_665 8_665
C43 C31 C31 C41 -89.9(16) no 11_555 8_665 11_555
C43 C31 C31 C43 0.0(12) no 11_555 8_665 14_665
C43 C31 C31 C43 0.0(8) no 11_555 8_665 11_555
C43 C31 C31 C44 -63.0(16) no 11_555 8_665 14_665
C31 C31 C43 C29 102.7(14) no 8_665 14_665 .
C31 C31 C43 C30 137.7(17) no 8_665 14_665 8_665
C31 C31 C43 C30 142.2(16) no 8_665 14_665 .
C31 C31 C43 C31 0.0(11) no 8_665 14_665 8_665
C31 C31 C43 C32 22.3(13) no 8_665 14_665 8_665
C31 C31 C43 C41 59.7(13) no 8_665 14_665 11_555
C31 C31 C43 C42 26.1(13) no 8_665 14_665 11_555
C31 C31 C43 C44 71.5(15) no 8_665 14_665 14_665
C31 C31 C43 C44 122.7(15) no 8_665 14_665 11_555
C43 C31 C31 C30 -27.0(12) no 14_665 8_665 8_665
C43 C31 C31 C30 -27.0(12) no 14_665 8_665 .
C43 C31 C31 C32 -147.7(19) no 14_665 8_665 8_665
C43 C31 C31 C41 -89.9(17) no 14_665 8_665 11_555
C43 C31 C31 C43 0.0(8) no 14_665 8_665 14_665
C43 C31 C31 C43 0.0(12) no 14_665 8_665 11_555
C43 C31 C31 C44 -63.0(15) no 14_665 8_665 14_665
C31 C31 C44 C28 44.4(10) no 8_665 11_555 8_665
C31 C31 C44 C29 -1.3(10) no 8_665 11_555 .
C31 C31 C44 C29 -2.2(12) no 8_665 11_555 8_665
C31 C31 C44 C30 -35.4(7) no 8_665 11_555 .
C31 C31 C44 C30 -29.8(7) no 8_665 11_555 8_665
C31 C31 C44 C32 94.6(11) no 8_665 11_555 .
C31 C31 C44 C40 45.6(11) no 8_665 11_555 14_665
C31 C31 C44 C41 93.9(11) no 8_665 11_555 14_665
C31 C31 C44 C43 -43.5(9) no 8_665 11_555 11_555
C31 C31 C44 C43 -21.3(6) no 8_665 11_555 14_665
C31 C31 C44 C45 46.0(13) no 8_665 11_555 11_555
C44 C31 C31 C30 36.0(9) no 11_555 8_665 8_665
C44 C31 C31 C30 36.0(8) no 11_555 8_665 .
C44 C31 C31 C32 -84.7(12) no 11_555 8_665 8_665
C44 C31 C31 C41 -26.9(14) no 11_555 8_665 11_555
C44 C31 C31 C43 63.0(14) no 11_555 8_665 14_665
C44 C31 C31 C43 63.0(13) no 11_555 8_665 11_555
C44 C31 C31 C44 0.0(14) no 11_555 8_665 14_665
C32 C31 C41 C28 -77.6(8) no . 14_665 8_665
C32 C31 C41 C28 -79.2(8) no . 14_665 .
C32 C31 C41 C29 -127.8(8) no . 14_665 8_665
C32 C31 C41 C30 -136.8(11) no . 14_665 .
C32 C31 C41 C32 0.0(6) no . 14_665 .
C32 C31 C41 C33 -34.7(7) no . 14_665 .
C32 C31 C41 C40 -85.3(9) no . 14_665 14_665
C32 C31 C41 C43 -137.1(19) no . 14_665 11_555
C32 C31 C41 C44 179.2(12) no . 14_665 11_555
C32 C31 C41 C45 -103.6(11) no . 14_665 11_555
C41 C31 C32 C32 110.4(6) no 14_665 . 8_665
C41 C31 C32 C33 50.8(12) no 14_665 . .
C41 C31 C32 C33 76.3(8) no 14_665 . 8_665
C41 C31 C32 C41 -0.0(3) no 14_665 . 14_665
C41 C31 C32 C44 -0.3(5) no 14_665 . 11_555
C32 C31 C42 C29 81.5(10) no . 11_555 .
C32 C31 C42 C30 121.3(12) no . 11_555 .
C32 C31 C42 C30 122.2(12) no . 11_555 8_665
C32 C31 C42 C32 -14.2(10) no . 11_555 8_665
C32 C31 C42 C41 41.1(12) no . 11_555 11_555
C32 C31 C42 C43 170.7(18) no . 11_555 14_665
C32 C31 C42 C44 72.2(13) no . 11_555 14_665
C42 C31 C32 C32 10.9(8) no 11_555 . 8_665
C42 C31 C32 C33 -48.7(16) no 11_555 . .
C42 C31 C32 C33 -23.2(12) no 11_555 . 8_665
C42 C31 C32 C41 -99.5(8) no 11_555 . 14_665
C42 C31 C32 C44 -99.8(8) no 11_555 . 11_555
C32 C31 C43 C29 49(3) no . 11_555 8_665
C32 C31 C43 C30 56(5) no . 11_555 .
C32 C31 C43 C30 35(5) no . 11_555 8_665
C32 C31 C43 C31 -50(3) no . 11_555 8_665
C32 C31 C43 C32 0.0(10) no . 11_555 .
C32 C31 C43 C41 56(3) no . 11_555 14_665
C32 C31 C43 C42 -39(4) no . 11_555 11_555
C32 C31 C43 C42 89(3) no . 11_555 14_665
C32 C31 C43 C43 -50(4) no . 11_555 14_665
C32 C31 C43 C44 73(3) no . 11_555 11_555
C32 C31 C43 C44 -10(4) no . 11_555 14_665
C43 C31 C32 C32 37(3) no 11_555 . 8_665
C43 C31 C32 C33 -23(4) no 11_555 . .
C43 C31 C32 C33 2(4) no 11_555 . 8_665
C43 C31 C32 C41 -74(3) no 11_555 . 14_665
C43 C31 C32 C44 -74(3) no 11_555 . 11_555
C32 C31 C43 C29 66.3(14) no . 14_665 .
C32 C31 C43 C30 101.3(14) no . 14_665 8_665
C32 C31 C43 C30 105.8(14) no . 14_665 .
C32 C31 C43 C31 -36.4(17) no . 14_665 8_665
C32 C31 C43 C32 -14.1(13) no . 14_665 8_665
C32 C31 C43 C41 23.3(17) no . 14_665 11_555
C32 C31 C43 C42 -10(3) no . 14_665 11_555
C32 C31 C43 C43 144(3) no . 14_665 11_555
C32 C31 C43 C44 35(2) no . 14_665 14_665
C32 C31 C43 C44 86.4(13) no . 14_665 11_555
C43 C31 C32 C32 13.9(13) no 14_665 . 8_665
C43 C31 C32 C33 -46(2) no 14_665 . .
C43 C31 C32 C33 -20.1(17) no 14_665 . 8_665
C43 C31 C32 C41 -96.5(13) no 14_665 . 14_665
C43 C31 C32 C44 -96.8(13) no 14_665 . 11_555
C32 C31 C44 C28 -50.2(9) no . 11_555 8_665
C32 C31 C44 C29 -95.9(8) no . 11_555 .
C32 C31 C44 C29 -96.8(9) no . 11_555 8_665
C32 C31 C44 C30 -130.0(9) no . 11_555 .
C32 C31 C44 C30 -124.3(9) no . 11_555 8_665
C32 C31 C44 C32 0.0(5) no . 11_555 .
C32 C31 C44 C40 -49.0(9) no . 11_555 14_665
C32 C31 C44 C41 -0.7(11) no . 11_555 14_665
C32 C31 C44 C43 -138.1(16) no . 11_555 11_555
C32 C31 C44 C43 -115.9(12) no . 11_555 14_665
C32 C31 C44 C45 -48.6(11) no . 11_555 11_555
C44 C31 C32 C32 110.7(7) no 11_555 . 8_665
C44 C31 C32 C33 51.2(15) no 11_555 . .
C44 C31 C32 C33 76.7(10) no 11_555 . 8_665
C44 C31 C32 C41 0.3(5) no 11_555 . 14_665
C44 C31 C32 C44 0.0(3) no 11_555 . 11_555
C41 C31 C42 C29 22.8(7) no 14_665 11_555 .
C41 C31 C42 C30 62.6(8) no 14_665 11_555 .
C41 C31 C42 C30 63.4(8) no 14_665 11_555 8_665
C41 C31 C42 C32 -72.9(8) no 14_665 11_555 8_665
C41 C31 C42 C41 -17.6(11) no 14_665 11_555 11_555
C41 C31 C42 C43 112.0(15) no 14_665 11_555 14_665
C41 C31 C42 C44 13.5(12) no 14_665 11_555 14_665
C42 C31 C41 C28 15.7(10) no 11_555 14_665 8_665
C42 C31 C41 C28 14.1(9) no 11_555 14_665 .
C42 C31 C41 C29 -34.5(8) no 11_555 14_665 8_665
C42 C31 C41 C30 -43.5(5) no 11_555 14_665 .
C42 C31 C41 C32 93.3(9) no 11_555 14_665 .
C42 C31 C41 C33 58.7(7) no 11_555 14_665 .
C42 C31 C41 C40 8.0(11) no 11_555 14_665 14_665
C42 C31 C41 C43 -43.7(11) no 11_555 14_665 11_555
C42 C31 C41 C44 -87.5(9) no 11_555 14_665 11_555
C42 C31 C41 C45 -10.3(13) no 11_555 14_665 11_555
C41 C31 C43 C29 -7.2(13) no 14_665 11_555 8_665
C41 C31 C43 C30 -1(3) no 14_665 11_555 .
C41 C31 C43 C30 -21(4) no 14_665 11_555 8_665
C41 C31 C43 C31 -106.4(11) no 14_665 11_555 8_665
C41 C31 C43 C32 -56(2) no 14_665 11_555 .
C41 C31 C43 C41 0.0(3) no 14_665 11_555 14_665
C41 C31 C43 C42 -95.4(14) no 14_665 11_555 11_555
C41 C31 C43 C42 33.1(12) no 14_665 11_555 14_665
C41 C31 C43 C43 -106.4(18) no 14_665 11_555 14_665
C41 C31 C43 C44 17.1(6) no 14_665 11_555 11_555
C41 C31 C43 C44 -66.7(18) no 14_665 11_555 14_665
C43 C31 C41 C28 59.5(18) no 11_555 14_665 8_665
C43 C31 C41 C28 57.9(17) no 11_555 14_665 .
C43 C31 C41 C29 9.3(16) no 11_555 14_665 8_665
C43 C31 C41 C30 0.2(11) no 11_555 14_665 .
C43 C31 C41 C32 137.1(19) no 11_555 14_665 .
C43 C31 C41 C33 102.4(16) no 11_555 14_665 .
C43 C31 C41 C40 51.8(19) no 11_555 14_665 14_665
C43 C31 C41 C43 0.0(6) no 11_555 14_665 11_555
C43 C31 C41 C44 -43.7(14) no 11_555 14_665 11_555
C43 C31 C41 C45 33(2) no 11_555 14_665 11_555
C41 C31 C43 C29 3.9(10) no 14_665 14_665 .
C41 C31 C43 C30 38.8(11) no 14_665 14_665 8_665
C41 C31 C43 C30 43.4(10) no 14_665 14_665 .
C41 C31 C43 C31 -98.8(12) no 14_665 14_665 8_665
C41 C31 C43 C32 -76.5(9) no 14_665 14_665 8_665
C41 C31 C43 C41 -39.1(13) no 14_665 14_665 11_555
C41 C31 C43 C42 -72.7(17) no 14_665 14_665 11_555
C41 C31 C43 C43 81.2(18) no 14_665 14_665 11_555
C41 C31 C43 C44 -27.3(16) no 14_665 14_665 14_665
C41 C31 C43 C44 23.9(5) no 14_665 14_665 11_555
C43 C31 C41 C28 32.5(13) no 14_665 14_665 8_665
C43 C31 C41 C28 30.9(12) no 14_665 14_665 .
C43 C31 C41 C29 -17.7(11) no 14_665 14_665 8_665
C43 C31 C41 C30 -26.8(6) no 14_665 14_665 .
C43 C31 C41 C32 110.1(12) no 14_665 14_665 .
C43 C31 C41 C33 75.4(10) no 14_665 14_665 .
C43 C31 C41 C40 24.8(14) no 14_665 14_665 14_665
C43 C31 C41 C43 -27.0(8) no 14_665 14_665 11_555
C43 C31 C41 C44 -70.7(11) no 14_665 14_665 11_555
C43 C31 C41 C45 6.4(16) no 14_665 14_665 11_555
C41 C31 C44 C28 -49.5(8) no 14_665 11_555 8_665
C41 C31 C44 C29 -95.2(9) no 14_665 11_555 .
C41 C31 C44 C29 -96.1(11) no 14_665 11_555 8_665
C41 C31 C44 C30 -129.3(10) no 14_665 11_555 .
C41 C31 C44 C30 -123.7(9) no 14_665 11_555 8_665
C41 C31 C44 C32 0.7(11) no 14_665 11_555 .
C41 C31 C44 C40 -48.3(8) no 14_665 11_555 14_665
C41 C31 C44 C41 0.0(6) no 14_665 11_555 14_665
C41 C31 C44 C43 -137.4(13) no 14_665 11_555 11_555
C41 C31 C44 C43 -115.2(10) no 14_665 11_555 14_665
C41 C31 C44 C45 -47.9(8) no 14_665 11_555 11_555
C44 C31 C41 C28 103.2(10) no 11_555 14_665 8_665
C44 C31 C41 C28 101.6(10) no 11_555 14_665 .
C44 C31 C41 C29 53.0(9) no 11_555 14_665 8_665
C44 C31 C41 C30 44.0(9) no 11_555 14_665 .
C44 C31 C41 C32 -179.2(13) no 11_555 14_665 .
C44 C31 C41 C33 146.1(11) no 11_555 14_665 .
C44 C31 C41 C40 95.5(11) no 11_555 14_665 14_665
C44 C31 C41 C43 43.7(15) no 11_555 14_665 11_555
C44 C31 C41 C44 0.0(7) no 11_555 14_665 11_555
C44 C31 C41 C45 77.2(12) no 11_555 14_665 11_555
C42 C31 C43 C29 88.2(10) no 11_555 11_555 8_665
C42 C31 C43 C30 95(2) no 11_555 11_555 .
C42 C31 C43 C30 74(3) no 11_555 11_555 8_665
C42 C31 C43 C31 -11.0(5) no 11_555 11_555 8_665
C42 C31 C43 C32 39(4) no 11_555 11_555 .
C42 C31 C43 C41 95.4(14) no 11_555 11_555 14_665
C42 C31 C43 C42 0.0(4) no 11_555 11_555 11_555
C42 C31 C43 C42 128.5(18) no 11_555 11_555 14_665
C42 C31 C43 C43 -11.0(8) no 11_555 11_555 14_665
C42 C31 C43 C44 112.5(12) no 11_555 11_555 11_555
C42 C31 C43 C44 28.6(7) no 11_555 11_555 14_665
C43 C31 C42 C29 -72.3(16) no 11_555 11_555 .
C43 C31 C42 C30 -32.5(14) no 11_555 11_555 .
C43 C31 C42 C30 -31.6(14) no 11_555 11_555 8_665
C43 C31 C42 C32 -168.0(17) no 11_555 11_555 8_665
C43 C31 C42 C41 -112.7(15) no 11_555 11_555 11_555
C43 C31 C42 C43 17.0(12) no 11_555 11_555 14_665
C43 C31 C42 C44 -81.6(17) no 11_555 11_555 14_665
C42 C31 C44 C28 48.4(8) no 11_555 11_555 8_665
C42 C31 C44 C29 2.7(7) no 11_555 11_555 .
C42 C31 C44 C29 1.8(10) no 11_555 11_555 8_665
C42 C31 C44 C30 -31.4(5) no 11_555 11_555 .
C42 C31 C44 C30 -25.7(5) no 11_555 11_555 8_665
C42 C31 C44 C32 98.6(9) no 11_555 11_555 .
C42 C31 C44 C40 49.6(9) no 11_555 11_555 14_665
C42 C31 C44 C41 97.9(9) no 11_555 11_555 14_665
C42 C31 C44 C43 -39.5(9) no 11_555 11_555 11_555
C42 C31 C44 C43 -17.3(4) no 11_555 11_555 14_665
C42 C31 C44 C45 50.0(11) no 11_555 11_555 11_555
C44 C31 C42 C29 -2.8(8) no 11_555 11_555 .
C44 C31 C42 C30 37.0(7) no 11_555 11_555 .
C44 C31 C42 C30 37.9(8) no 11_555 11_555 8_665
C44 C31 C42 C32 -98.5(8) no 11_555 11_555 8_665
C44 C31 C42 C41 -43.2(10) no 11_555 11_555 11_555
C44 C31 C42 C43 86.5(14) no 11_555 11_555 14_665
C44 C31 C42 C44 -12.1(12) no 11_555 11_555 14_665
C43 C31 C43 C29 -77(2) no 11_555 14_665 .
C43 C31 C43 C30 -42.3(19) no 11_555 14_665 8_665
C43 C31 C43 C30 -37.8(19) no 11_555 14_665 .
C43 C31 C43 C32 -158(2) no 11_555 14_665 8_665
C43 C31 C43 C41 -120(2) no 11_555 14_665 11_555
C43 C31 C43 C42 -154(3) no 11_555 14_665 11_555
C43 C31 C43 C43 -0.0(14) no 11_555 14_665 11_555
C43 C31 C43 C44 -108(2) no 11_555 14_665 14_665
C43 C31 C43 C44 -57(2) no 11_555 14_665 11_555
C43 C31 C43 C29 99.2(18) no 14_665 11_555 8_665
C43 C31 C43 C30 106(3) no 14_665 11_555 .
C43 C31 C43 C30 85(3) no 14_665 11_555 8_665
C43 C31 C43 C31 -0.0(12) no 14_665 11_555 8_665
C43 C31 C43 C32 50(4) no 14_665 11_555 .
C43 C31 C43 C41 106.4(19) no 14_665 11_555 14_665
C43 C31 C43 C42 11.0(10) no 14_665 11_555 11_555
C43 C31 C43 C42 139(2) no 14_665 11_555 14_665
C43 C31 C43 C43 -0.0(7) no 14_665 11_555 14_665
C43 C31 C43 C44 123.5(18) no 14_665 11_555 11_555
C43 C31 C43 C44 39.7(13) no 14_665 11_555 14_665
C43 C31 C44 C28 87.9(13) no 11_555 11_555 8_665
C43 C31 C44 C29 42.2(14) no 11_555 11_555 .
C43 C31 C44 C29 41.4(15) no 11_555 11_555 8_665
C43 C31 C44 C30 8.1(10) no 11_555 11_555 .
C43 C31 C44 C30 13.8(10) no 11_555 11_555 8_665
C43 C31 C44 C32 138.1(17) no 11_555 11_555 .
C43 C31 C44 C40 89.1(13) no 11_555 11_555 14_665
C43 C31 C44 C41 137.4(13) no 11_555 11_555 14_665
C43 C31 C44 C43 -0.0(6) no 11_555 11_555 11_555
C43 C31 C44 C43 22.2(8) no 11_555 11_555 14_665
C43 C31 C44 C45 89.5(14) no 11_555 11_555 11_555
C44 C31 C43 C29 -24.3(9) no 11_555 11_555 8_665
C44 C31 C43 C30 -18(3) no 11_555 11_555 .
C44 C31 C43 C30 -38(3) no 11_555 11_555 8_665
C44 C31 C43 C31 -123.5(9) no 11_555 11_555 8_665
C44 C31 C43 C32 -73(3) no 11_555 11_555 .
C44 C31 C43 C41 -17.1(6) no 11_555 11_555 14_665
C44 C31 C43 C42 -112.5(11) no 11_555 11_555 11_555
C44 C31 C43 C42 16.0(12) no 11_555 11_555 14_665
C44 C31 C43 C43 -123.5(16) no 11_555 11_555 14_665
C44 C31 C43 C44 0.0(3) no 11_555 11_555 11_555
C44 C31 C43 C44 -83.9(14) no 11_555 11_555 14_665
C43 C31 C44 C28 65.7(9) no 14_665 11_555 8_665
C43 C31 C44 C29 20.0(9) no 14_665 11_555 .
C43 C31 C44 C29 19.1(11) no 14_665 11_555 8_665
C43 C31 C44 C30 -14.1(6) no 14_665 11_555 .
C43 C31 C44 C30 -8.4(6) no 14_665 11_555 8_665
C43 C31 C44 C32 115.9(11) no 14_665 11_555 .
C43 C31 C44 C40 66.9(10) no 14_665 11_555 14_665
C43 C31 C44 C41 115.2(10) no 14_665 11_555 14_665
C43 C31 C44 C43 -22.2(7) no 14_665 11_555 11_555
C43 C31 C44 C43 0.0(4) no 14_665 11_555 14_665
C43 C31 C44 C45 67.3(11) no 14_665 11_555 11_555
C44 C31 C43 C29 -20.1(9) no 11_555 14_665 .
C44 C31 C43 C30 14.9(10) no 11_555 14_665 8_665
C44 C31 C43 C30 19.4(8) no 11_555 14_665 .
C44 C31 C43 C31 -122.7(11) no 11_555 14_665 8_665
C44 C31 C43 C32 -100.4(8) no 11_555 14_665 8_665
C44 C31 C43 C41 -63.0(11) no 11_555 14_665 11_555
C44 C31 C43 C42 -96.6(15) no 11_555 14_665 11_555
C44 C31 C43 C43 57.3(16) no 11_555 14_665 11_555
C44 C31 C43 C44 -51.2(14) no 11_555 14_665 14_665
C44 C31 C43 C44 0.0(3) no 11_555 14_665 11_555
C31 C32 C32 C31 0.0(9) no . 8_665 8_665
C31 C32 C32 C33 -126.3(10) no . 8_665 8_665
C31 C32 C32 C33 -126.3(11) no . 8_665 .
C31 C32 C32 C41 -66.4(11) no . 8_665 11_555
C31 C32 C32 C42 -12.9(10) no . 8_665 11_555
C31 C32 C32 C43 -8.8(8) no . 8_665 14_665
C31 C32 C32 C44 -42.9(10) no . 8_665 14_665
C31 C32 C33 C28 0(3) no . . .
C31 C32 C33 C28 -20(2) no . . 8_665
C31 C32 C33 C32 67.4(14) no . . 8_665
C31 C32 C33 C33 67(2) no . . 8_665
C31 C32 C33 C40 6(2) no . . 11_555
C31 C32 C33 C40 -31.7(19) no . . 14_665
C31 C32 C33 C41 -50.6(14) no . . 14_665
C31 C32 C33 C45 -38.0(16) no . . 11_555
C31 C32 C33 C28 -69.2(12) no . 8_665 8_665
C31 C32 C33 C28 -57.9(13) no . 8_665 .
C31 C32 C33 C32 56.9(12) no . 8_665 8_665
C31 C32 C33 C33 -123.1(16) no . 8_665 .
C31 C32 C33 C40 -70.3(12) no . 8_665 14_665
C31 C32 C33 C40 -47.2(14) no . 8_665 11_555
C31 C32 C33 C41 7.8(14) no . 8_665 11_555
C31 C32 C33 C45 -29.9(14) no . 8_665 14_665
C31 C32 C41 C28 113.6(8) no . 14_665 8_665
C31 C32 C41 C28 105.8(8) no . 14_665 .
C31 C32 C41 C29 62.5(10) no . 14_665 8_665
C31 C32 C41 C30 28.9(7) no . 14_665 .
C31 C32 C41 C31 0.0(7) no . 14_665 .
C31 C32 C41 C33 134.5(9) no . 14_665 .
C31 C32 C41 C40 115.9(8) no . 14_665 14_665
C31 C32 C41 C42 -1.2(7) no . 14_665 14_665
C31 C32 C41 C43 14.8(7) no . 14_665 11_555
C31 C32 C41 C44 -0.6(9) no . 14_665 11_555
C31 C32 C41 C45 111.5(10) no . 14_665 11_555
C31 C32 C44 C28 129.4(10) no . 11_555 8_665
C31 C32 C44 C29 91.6(9) no . 11_555 .
C31 C32 C44 C29 105.2(10) no . 11_555 8_665
C31 C32 C44 C30 44.0(9) no . 11_555 .
C31 C32 C44 C30 48.1(9) no . 11_555 8_665
C31 C32 C44 C31 -0.0(8) no . 11_555 .
C31 C32 C44 C40 135.7(10) no . 11_555 14_665
C31 C32 C44 C41 179.2(12) no . 11_555 14_665
C31 C32 C44 C42 -1.6(9) no . 11_555 14_665
C31 C32 C44 C43 19.8(9) no . 11_555 11_555
C31 C32 C44 C43 37.5(9) no . 11_555 14_665
C31 C32 C44 C45 142.2(10) no . 11_555 11_555
C32 C32 C33 C28 -67.4(11) no 8_665 . .
C32 C32 C33 C28 -87.5(11) no 8_665 . 8_665
C32 C32 C33 C32 0.0(5) no 8_665 . 8_665
C32 C32 C33 C33 0.0(10) no 8_665 . 8_665
C32 C32 C33 C40 -61.2(10) no 8_665 . 11_555
C32 C32 C33 C40 -99.1(9) no 8_665 . 14_665
C32 C32 C33 C41 -118.0(7) no 8_665 . 14_665
C32 C32 C33 C45 -105.4(7) no 8_665 . 11_555
C33 C32 C32 C31 126.3(10) no . 8_665 8_665
C33 C32 C32 C33 -0.0(7) no . 8_665 8_665
C33 C32 C32 C33 -0.0(6) no . 8_665 .
C33 C32 C32 C41 60.0(10) no . 8_665 11_555
C33 C32 C32 C42 113.4(9) no . 8_665 11_555
C33 C32 C32 C43 117.6(9) no . 8_665 14_665
C33 C32 C32 C44 83.4(9) no . 8_665 14_665
C32 C32 C33 C28 -126.1(10) no 8_665 8_665 8_665
C32 C32 C33 C28 -114.8(10) no 8_665 8_665 .
C32 C32 C33 C32 -0.0(6) no 8_665 8_665 8_665
C32 C32 C33 C40 -127.2(9) no 8_665 8_665 14_665
C32 C32 C33 C40 -104.2(10) no 8_665 8_665 11_555
C32 C32 C33 C41 -49.2(7) no 8_665 8_665 11_555
C32 C32 C33 C45 -86.8(9) no 8_665 8_665 14_665
C33 C32 C32 C31 126.3(10) no 8_665 8_665 8_665
C33 C32 C32 C33 -0.0(6) no 8_665 8_665 8_665
C33 C32 C32 C33 0.0(7) no 8_665 8_665 .
C33 C32 C32 C41 60.0(9) no 8_665 8_665 11_555
C33 C32 C32 C42 113.4(10) no 8_665 8_665 11_555
C33 C32 C32 C43 117.6(9) no 8_665 8_665 14_665
C33 C32 C32 C44 83.4(9) no 8_665 8_665 14_665
C32 C32 C41 C28 37.7(9) no 8_665 14_665 8_665
C32 C32 C41 C28 29.9(8) no 8_665 14_665 .
C32 C32 C41 C29 -13.4(12) no 8_665 14_665 8_665
C32 C32 C41 C30 -47.0(8) no 8_665 14_665 .
C32 C32 C41 C31 -75.9(8) no 8_665 14_665 .
C32 C32 C41 C33 58.6(7) no 8_665 14_665 .
C32 C32 C41 C40 40.0(10) no 8_665 14_665 14_665
C32 C32 C41 C42 -77.1(8) no 8_665 14_665 14_665
C32 C32 C41 C43 -61.1(7) no 8_665 14_665 11_555
C32 C32 C41 C44 -76.5(10) no 8_665 14_665 11_555
C32 C32 C41 C45 35.6(12) no 8_665 14_665 11_555
C41 C32 C32 C31 66.4(10) no 14_665 8_665 8_665
C41 C32 C32 C33 -60.0(9) no 14_665 8_665 8_665
C41 C32 C32 C33 -60.0(8) no 14_665 8_665 .
C41 C32 C32 C41 -0.0(12) no 14_665 8_665 11_555
C41 C32 C32 C42 53.5(10) no 14_665 8_665 11_555
C41 C32 C32 C43 57.6(8) no 14_665 8_665 14_665
C41 C32 C32 C44 23.4(11) no 14_665 8_665 14_665
C32 C32 C42 C29 72.0(7) no 8_665 14_665 8_665
C32 C32 C42 C30 27.6(10) no 8_665 14_665 8_665
C32 C32 C42 C30 34.6(11) no 8_665 14_665 .
C32 C32 C42 C31 -9.8(6) no 8_665 14_665 8_665
C32 C32 C42 C41 110.7(7) no 8_665 14_665 14_665
C32 C32 C42 C42 -0.0(6) no 8_665 14_665 11_555
C32 C32 C42 C43 -5.7(8) no 8_665 14_665 14_665
C32 C32 C42 C43 -13.0(12) no 8_665 14_665 11_555
C32 C32 C42 C44 110.3(7) no 8_665 14_665 11_555
C42 C32 C32 C31 12.9(8) no 14_665 8_665 8_665
C42 C32 C32 C33 -113.4(8) no 14_665 8_665 8_665
C42 C32 C32 C33 -113.4(9) no 14_665 8_665 .
C42 C32 C32 C41 -53.5(10) no 14_665 8_665 11_555
C42 C32 C32 C42 0.0(8) no 14_665 8_665 11_555
C42 C32 C32 C43 4.1(6) no 14_665 8_665 14_665
C42 C32 C32 C44 -30.0(9) no 14_665 8_665 14_665
C32 C32 C43 C29 87.3(6) no 8_665 11_555 8_665
C32 C32 C43 C30 78.2(8) no 8_665 11_555 .
C32 C32 C43 C30 61.1(8) no 8_665 11_555 8_665
C32 C32 C43 C31 -141.6(14) no 8_665 11_555 .
C32 C32 C43 C31 -9.2(6) no 8_665 11_555 8_665
C32 C32 C43 C41 117.9(7) no 8_665 11_555 14_665
C32 C32 C43 C42 4.5(6) no 8_665 11_555 11_555
C32 C32 C43 C42 166.3(11) no 8_665 11_555 14_665
C32 C32 C43 C43 -0.0(8) no 8_665 11_555 14_665
C32 C32 C43 C44 126.8(7) no 8_665 11_555 11_555
C32 C32 C43 C44 29.7(6) no 8_665 11_555 14_665
C43 C32 C32 C31 8.8(5) no 11_555 8_665 8_665
C43 C32 C32 C33 -117.6(7) no 11_555 8_665 8_665
C43 C32 C32 C33 -117.6(7) no 11_555 8_665 .
C43 C32 C32 C41 -57.6(8) no 11_555 8_665 11_555
C43 C32 C32 C42 -4.1(5) no 11_555 8_665 11_555
C43 C32 C32 C43 0.0(3) no 11_555 8_665 14_665
C43 C32 C32 C44 -34.2(6) no 11_555 8_665 14_665
C32 C32 C44 C28 59.0(6) no 8_665 11_555 8_665
C32 C32 C44 C29 21.2(8) no 8_665 11_555 .
C32 C32 C44 C29 34.8(9) no 8_665 11_555 8_665
C32 C32 C44 C30 -26.4(8) no 8_665 11_555 .
C32 C32 C44 C30 -22.2(8) no 8_665 11_555 8_665
C32 C32 C44 C31 -70.4(7) no 8_665 11_555 .
C32 C32 C44 C40 65.4(7) no 8_665 11_555 14_665
C32 C32 C44 C41 108.8(9) no 8_665 11_555 14_665
C32 C32 C44 C42 -72.0(8) no 8_665 11_555 14_665
C32 C32 C44 C43 -50.5(7) no 8_665 11_555 11_555
C32 C32 C44 C43 -32.8(6) no 8_665 11_555 14_665
C32 C32 C44 C45 71.8(7) no 8_665 11_555 11_555
C44 C32 C32 C31 42.9(8) no 11_555 8_665 8_665
C44 C32 C32 C33 -83.4(8) no 11_555 8_665 8_665
C44 C32 C32 C33 -83.4(7) no 11_555 8_665 .
C44 C32 C32 C41 -23.4(11) no 11_555 8_665 11_555
C44 C32 C32 C42 30.0(8) no 11_555 8_665 11_555
C44 C32 C32 C43 34.2(6) no 11_555 8_665 14_665
C44 C32 C32 C44 0.0(9) no 11_555 8_665 14_665
C33 C32 C33 C28 53.9(14) no . 8_665 8_665
C33 C32 C33 C28 65.2(15) no . 8_665 .
C33 C32 C33 C33 -0.0(12) no . 8_665 .
C33 C32 C33 C40 52.8(14) no . 8_665 14_665
C33 C32 C33 C40 75.8(15) no . 8_665 11_555
C33 C32 C33 C41 130.8(17) no . 8_665 11_555
C33 C32 C33 C45 93.2(16) no . 8_665 14_665
C33 C32 C33 C28 -67.4(14) no 8_665 . .
C33 C32 C33 C28 -87.5(15) no 8_665 . 8_665
C33 C32 C33 C32 -0.0(13) no 8_665 . 8_665
C33 C32 C33 C33 -0.0(9) no 8_665 . 8_665
C33 C32 C33 C40 -61.2(13) no 8_665 . 11_555
C33 C32 C33 C40 -99.1(15) no 8_665 . 14_665
C33 C32 C33 C41 -118.0(15) no 8_665 . 14_665
C33 C32 C33 C45 -105.4(15) no 8_665 . 11_555
C33 C32 C41 C28 -20.9(7) no . 14_665 8_665
C33 C32 C41 C28 -28.6(7) no . 14_665 .
C33 C32 C41 C29 -71.9(9) no . 14_665 8_665
C33 C32 C41 C30 -105.5(7) no . 14_665 .
C33 C32 C41 C31 -134.5(9) no . 14_665 .
C33 C32 C41 C33 0.0(6) no . 14_665 .
C33 C32 C41 C40 -18.5(8) no . 14_665 14_665
C33 C32 C41 C42 -135.6(8) no . 14_665 14_665
C33 C32 C41 C43 -119.6(7) no . 14_665 11_555
C33 C32 C41 C44 -135.1(9) no . 14_665 11_555
C33 C32 C41 C45 -23.0(10) no . 14_665 11_555
C41 C32 C33 C28 50.6(11) no 14_665 . .
C41 C32 C33 C28 30.5(11) no 14_665 . 8_665
C41 C32 C33 C32 118.0(6) no 14_665 . 8_665
C41 C32 C33 C33 118.0(12) no 14_665 . 8_665
C41 C32 C33 C40 56.8(10) no 14_665 . 11_555
C41 C32 C33 C40 18.9(8) no 14_665 . 14_665
C41 C32 C33 C41 -0.0(3) no 14_665 . 14_665
C41 C32 C33 C45 12.6(6) no 14_665 . 11_555
C33 C32 C42 C29 6.2(12) no . 14_665 8_665
C33 C32 C42 C30 -38.2(15) no . 14_665 8_665
C33 C32 C42 C30 -31.2(16) no . 14_665 .
C33 C32 C42 C31 -75.6(11) no . 14_665 8_665
C33 C32 C42 C41 44.9(10) no . 14_665 14_665
C33 C32 C42 C42 -65.8(11) no . 14_665 11_555
C33 C32 C42 C43 -71.5(13) no . 14_665 14_665
C33 C32 C42 C43 -78.9(15) no . 14_665 11_555
C33 C32 C42 C44 44.5(12) no . 14_665 11_555
C42 C32 C33 C28 12.4(18) no 14_665 . .
C42 C32 C33 C28 -7.7(17) no 14_665 . 8_665
C42 C32 C33 C32 79.8(9) no 14_665 . 8_665
C42 C32 C33 C33 79.8(15) no 14_665 . 8_665
C42 C32 C33 C40 18.6(16) no 14_665 . 11_555
C42 C32 C33 C40 -19.3(14) no 14_665 . 14_665
C42 C32 C33 C41 -38.2(8) no 14_665 . 14_665
C42 C32 C33 C45 -25.7(12) no 14_665 . 11_555
C33 C32 C43 C29 28.1(10) no . 11_555 8_665
C33 C32 C43 C30 19.0(14) no . 11_555 .
C33 C32 C43 C30 1.9(14) no . 11_555 8_665
C33 C32 C43 C31 159.3(19) no . 11_555 .
C33 C32 C43 C31 -68.4(11) no . 11_555 8_665
C33 C32 C43 C41 58.7(9) no . 11_555 14_665
C33 C32 C43 C42 -54.7(11) no . 11_555 11_555
C33 C32 C43 C42 107.1(14) no . 11_555 14_665
C33 C32 C43 C43 -59.2(13) no . 11_555 14_665
C33 C32 C43 C44 67.6(10) no . 11_555 11_555
C33 C32 C43 C44 -29.5(11) no . 11_555 14_665
C43 C32 C33 C28 -5.7(16) no 11_555 . .
C43 C32 C33 C28 -25.8(15) no 11_555 . 8_665
C43 C32 C33 C32 61.7(7) no 11_555 . 8_665
C43 C32 C33 C33 61.7(15) no 11_555 . 8_665
C43 C32 C33 C40 0.5(15) no 11_555 . 11_555
C43 C32 C33 C40 -37.4(13) no 11_555 . 14_665
C43 C32 C33 C41 -56.3(7) no 11_555 . 14_665
C43 C32 C33 C45 -43.8(10) no 11_555 . 11_555
C33 C32 C44 C28 -8.1(7) no . 11_555 8_665
C33 C32 C44 C29 -45.9(9) no . 11_555 .
C33 C32 C44 C29 -32.3(10) no . 11_555 8_665
C33 C32 C44 C30 -93.5(9) no . 11_555 .
C33 C32 C44 C30 -89.4(8) no . 11_555 8_665
C33 C32 C44 C31 -137.5(10) no . 11_555 .
C33 C32 C44 C40 -1.8(7) no . 11_555 14_665
C33 C32 C44 C41 41.7(8) no . 11_555 14_665
C33 C32 C44 C42 -139.2(10) no . 11_555 14_665
C33 C32 C44 C43 -117.7(8) no . 11_555 11_555
C33 C32 C44 C43 -100.0(8) no . 11_555 14_665
C33 C32 C44 C45 4.7(8) no . 11_555 11_555
C44 C32 C33 C28 34.1(13) no 11_555 . .
C44 C32 C33 C28 13.9(12) no 11_555 . 8_665
C44 C32 C33 C32 101.4(6) no 11_555 . 8_665
C44 C32 C33 C33 101.4(12) no 11_555 . 8_665
C44 C32 C33 C40 40.3(11) no 11_555 . 11_555
C44 C32 C33 C40 2.3(10) no 11_555 . 14_665
C44 C32 C33 C41 -16.6(3) no 11_555 . 14_665
C44 C32 C33 C45 -4.0(7) no 11_555 . 11_555
C33 C32 C41 C28 2.4(6) no 8_665 14_665 8_665
C33 C32 C41 C28 -5.4(5) no 8_665 14_665 .
C33 C32 C41 C29 -48.6(9) no 8_665 14_665 8_665
C33 C32 C41 C30 -82.3(6) no 8_665 14_665 .
C33 C32 C41 C31 -111.2(7) no 8_665 14_665 .
C33 C32 C41 C33 23.3(4) no 8_665 14_665 .
C33 C32 C41 C40 4.8(7) no 8_665 14_665 14_665
C33 C32 C41 C42 -112.3(6) no 8_665 14_665 14_665
C33 C32 C41 C43 -96.4(5) no 8_665 14_665 11_555
C33 C32 C41 C44 -111.8(8) no 8_665 14_665 11_555
C33 C32 C41 C45 0.3(10) no 8_665 14_665 11_555
C41 C32 C33 C28 -2.8(7) no 14_665 8_665 8_665
C41 C32 C33 C28 8.5(8) no 14_665 8_665 .
C41 C32 C33 C32 123.3(8) no 14_665 8_665 8_665
C41 C32 C33 C33 -56.7(10) no 14_665 8_665 .
C41 C32 C33 C40 -3.9(6) no 14_665 8_665 14_665
C41 C32 C33 C40 19.2(9) no 14_665 8_665 11_555
C41 C32 C33 C41 74.2(8) no 14_665 8_665 11_555
C41 C32 C33 C45 36.5(9) no 14_665 8_665 14_665
C33 C32 C42 C29 33.1(9) no 8_665 14_665 8_665
C33 C32 C42 C30 -11.3(12) no 8_665 14_665 8_665
C33 C32 C42 C30 -4.3(14) no 8_665 14_665 .
C33 C32 C42 C31 -48.7(8) no 8_665 14_665 8_665
C33 C32 C42 C41 71.8(7) no 8_665 14_665 14_665
C33 C32 C42 C42 -38.9(8) no 8_665 14_665 11_555
C33 C32 C42 C43 -44.6(10) no 8_665 14_665 14_665
C33 C32 C42 C43 -52.0(13) no 8_665 14_665 11_555
C33 C32 C42 C44 71.4(9) no 8_665 14_665 11_555
C42 C32 C33 C28 -54.7(9) no 14_665 8_665 8_665
C42 C32 C33 C28 -43.4(11) no 14_665 8_665 .
C42 C32 C33 C32 71.4(9) no 14_665 8_665 8_665
C42 C32 C33 C33 -108.6(13) no 14_665 8_665 .
C42 C32 C33 C40 -55.9(9) no 14_665 8_665 14_665
C42 C32 C33 C40 -32.8(11) no 14_665 8_665 11_555
C42 C32 C33 C41 22.2(11) no 14_665 8_665 11_555
C42 C32 C33 C45 -15.5(11) no 14_665 8_665 14_665
C33 C32 C43 C29 51.2(6) no 8_665 11_555 8_665
C33 C32 C43 C30 42.1(10) no 8_665 11_555 .
C33 C32 C43 C30 25.0(10) no 8_665 11_555 8_665
C33 C32 C43 C31 -177.6(15) no 8_665 11_555 .
C33 C32 C43 C31 -45.3(7) no 8_665 11_555 8_665
C33 C32 C43 C41 81.8(7) no 8_665 11_555 14_665
C33 C32 C43 C42 -31.6(7) no 8_665 11_555 11_555
C33 C32 C43 C42 130.2(11) no 8_665 11_555 14_665
C33 C32 C43 C43 -36.1(10) no 8_665 11_555 14_665
C33 C32 C43 C44 90.7(7) no 8_665 11_555 11_555
C33 C32 C43 C44 -6.4(7) no 8_665 11_555 14_665
C43 C32 C33 C28 -68.6(7) no 11_555 8_665 8_665
C43 C32 C33 C28 -57.3(8) no 11_555 8_665 .
C43 C32 C33 C32 57.5(7) no 11_555 8_665 8_665
C43 C32 C33 C33 -122.5(11) no 11_555 8_665 .
C43 C32 C33 C40 -69.7(6) no 11_555 8_665 14_665
C43 C32 C33 C40 -46.6(9) no 11_555 8_665 11_555
C43 C32 C33 C41 8.4(8) no 11_555 8_665 11_555
C43 C32 C33 C45 -29.3(9) no 11_555 8_665 14_665
C33 C32 C44 C28 17.7(5) no 8_665 11_555 8_665
C33 C32 C44 C29 -20.0(7) no 8_665 11_555 .
C33 C32 C44 C29 -6.4(8) no 8_665 11_555 8_665
C33 C32 C44 C30 -67.6(7) no 8_665 11_555 .
C33 C32 C44 C30 -63.5(7) no 8_665 11_555 8_665
C33 C32 C44 C31 -111.6(8) no 8_665 11_555 .
C33 C32 C44 C40 24.1(6) no 8_665 11_555 14_665
C33 C32 C44 C41 67.6(8) no 8_665 11_555 14_665
C33 C32 C44 C42 -113.3(8) no 8_665 11_555 14_665
C33 C32 C44 C43 -91.8(6) no 8_665 11_555 11_555
C33 C32 C44 C43 -74.1(6) no 8_665 11_555 14_665
C33 C32 C44 C45 30.5(6) no 8_665 11_555 11_555
C44 C32 C33 C28 -24.8(7) no 11_555 8_665 8_665
C44 C32 C33 C28 -13.5(8) no 11_555 8_665 .
C44 C32 C33 C32 101.3(7) no 11_555 8_665 8_665
C44 C32 C33 C33 -78.7(10) no 11_555 8_665 .
C44 C32 C33 C40 -25.9(6) no 11_555 8_665 14_665
C44 C32 C33 C40 -2.8(9) no 11_555 8_665 11_555
C44 C32 C33 C41 52.2(8) no 11_555 8_665 11_555
C44 C32 C33 C45 14.5(9) no 11_555 8_665 14_665
C41 C32 C42 C29 -38.7(5) no 14_665 14_665 8_665
C41 C32 C42 C30 -83.1(8) no 14_665 14_665 8_665
C41 C32 C42 C30 -76.1(9) no 14_665 14_665 .
C41 C32 C42 C31 -120.5(5) no 14_665 14_665 8_665
C41 C32 C42 C41 -0.0(3) no 14_665 14_665 14_665
C41 C32 C42 C42 -110.7(5) no 14_665 14_665 11_555
C41 C32 C42 C43 -116.4(6) no 14_665 14_665 14_665
C41 C32 C42 C43 -123.8(11) no 14_665 14_665 11_555
C41 C32 C42 C44 -0.4(5) no 14_665 14_665 11_555
C42 C32 C41 C28 114.7(6) no 14_665 14_665 8_665
C42 C32 C41 C28 107.0(5) no 14_665 14_665 .
C42 C32 C41 C29 63.7(7) no 14_665 14_665 8_665
C42 C32 C41 C30 30.1(4) no 14_665 14_665 .
C42 C32 C41 C31 1.2(4) no 14_665 14_665 .
C42 C32 C41 C33 135.6(7) no 14_665 14_665 .
C42 C32 C41 C40 117.1(6) no 14_665 14_665 14_665
C42 C32 C41 C42 -0.0(3) no 14_665 14_665 14_665
C42 C32 C41 C43 16.0(4) no 14_665 14_665 11_555
C42 C32 C41 C44 0.5(6) no 14_665 14_665 11_555
C42 C32 C41 C45 112.6(9) no 14_665 14_665 11_555
C41 C32 C43 C29 -30.6(5) no 14_665 11_555 8_665
C41 C32 C43 C30 -39.7(8) no 14_665 11_555 .
C41 C32 C43 C30 -56.8(8) no 14_665 11_555 8_665
C41 C32 C43 C31 100.5(13) no 14_665 11_555 .
C41 C32 C43 C31 -127.1(6) no 14_665 11_555 8_665
C41 C32 C43 C41 0.0(3) no 14_665 11_555 14_665
C41 C32 C43 C42 -113.4(6) no 14_665 11_555 11_555
C41 C32 C43 C42 48.4(8) no 14_665 11_555 14_665
C41 C32 C43 C43 -117.9(9) no 14_665 11_555 14_665
C41 C32 C43 C44 8.9(4) no 14_665 11_555 11_555
C41 C32 C43 C44 -88.2(5) no 14_665 11_555 14_665
C43 C32 C41 C28 98.8(5) no 11_555 14_665 8_665
C43 C32 C41 C28 91.0(4) no 11_555 14_665 .
C43 C32 C41 C29 47.7(7) no 11_555 14_665 8_665
C43 C32 C41 C30 14.1(3) no 11_555 14_665 .
C43 C32 C41 C31 -14.8(3) no 11_555 14_665 .
C43 C32 C41 C33 119.6(6) no 11_555 14_665 .
C43 C32 C41 C40 101.1(5) no 11_555 14_665 14_665
C43 C32 C41 C42 -16.0(3) no 11_555 14_665 14_665
C43 C32 C41 C43 0.0(3) no 11_555 14_665 11_555
C43 C32 C41 C44 -15.4(6) no 11_555 14_665 11_555
C43 C32 C41 C45 96.7(8) no 11_555 14_665 11_555
C41 C32 C44 C28 -49.8(8) no 14_665 11_555 8_665
C41 C32 C44 C29 -87.6(9) no 14_665 11_555 .
C41 C32 C44 C29 -74.0(9) no 14_665 11_555 8_665
C41 C32 C44 C30 -135.2(10) no 14_665 11_555 .
C41 C32 C44 C30 -131.1(10) no 14_665 11_555 8_665
C41 C32 C44 C31 -179.2(11) no 14_665 11_555 .
C41 C32 C44 C40 -43.5(8) no 14_665 11_555 14_665
C41 C32 C44 C41 0.0(7) no 14_665 11_555 14_665
C41 C32 C44 C42 179.2(12) no 14_665 11_555 14_665
C41 C32 C44 C43 -159.4(10) no 14_665 11_555 11_555
C41 C32 C44 C43 -141.7(10) no 14_665 11_555 14_665
C41 C32 C44 C45 -37.0(8) no 14_665 11_555 11_555
C44 C32 C41 C28 114.2(9) no 11_555 14_665 8_665
C44 C32 C41 C28 106.4(9) no 11_555 14_665 .
C44 C32 C41 C29 63.1(8) no 11_555 14_665 8_665
C44 C32 C41 C30 29.5(7) no 11_555 14_665 .
C44 C32 C41 C31 0.6(9) no 11_555 14_665 .
C44 C32 C41 C33 135.1(9) no 11_555 14_665 .
C44 C32 C41 C40 116.6(10) no 11_555 14_665 14_665
C44 C32 C41 C42 -0.5(8) no 11_555 14_665 14_665
C44 C32 C41 C43 15.4(8) no 11_555 14_665 11_555
C44 C32 C41 C44 0.0(6) no 11_555 14_665 11_555
C44 C32 C41 C45 112.1(12) no 11_555 14_665 11_555
C42 C32 C44 C28 131.0(7) no 14_665 11_555 8_665
C42 C32 C44 C29 93.2(7) no 14_665 11_555 .
C42 C32 C44 C29 106.9(8) no 14_665 11_555 8_665
C42 C32 C44 C30 45.6(6) no 14_665 11_555 .
C42 C32 C44 C30 49.8(6) no 14_665 11_555 8_665
C42 C32 C44 C31 1.6(5) no 14_665 11_555 .
C42 C32 C44 C40 137.4(8) no 14_665 11_555 14_665
C42 C32 C44 C41 -179.2(11) no 14_665 11_555 14_665
C42 C32 C44 C42 -0.0(5) no 14_665 11_555 14_665
C42 C32 C44 C43 21.5(5) no 14_665 11_555 11_555
C42 C32 C44 C43 39.2(6) no 14_665 11_555 14_665
C42 C32 C44 C45 143.8(8) no 14_665 11_555 11_555
C44 C32 C42 C29 -38.3(5) no 11_555 14_665 8_665
C44 C32 C42 C30 -82.7(8) no 11_555 14_665 8_665
C44 C32 C42 C30 -75.7(9) no 11_555 14_665 .
C44 C32 C42 C31 -120.1(7) no 11_555 14_665 8_665
C44 C32 C42 C41 0.4(6) no 11_555 14_665 14_665
C44 C32 C42 C42 -110.3(7) no 11_555 14_665 11_555
C44 C32 C42 C43 -116.0(8) no 11_555 14_665 14_665
C44 C32 C42 C43 -123.4(12) no 11_555 14_665 11_555
C44 C32 C42 C44 0.0(4) no 11_555 14_665 11_555
C43 C32 C44 C28 109.5(5) no 11_555 11_555 8_665
C43 C32 C44 C29 71.8(5) no 11_555 11_555 .
C43 C32 C44 C29 85.4(6) no 11_555 11_555 8_665
C43 C32 C44 C30 24.2(4) no 11_555 11_555 .
C43 C32 C44 C30 28.3(4) no 11_555 11_555 8_665
C43 C32 C44 C31 -19.8(4) no 11_555 11_555 .
C43 C32 C44 C40 115.9(5) no 11_555 11_555 14_665
C43 C32 C44 C41 159.4(9) no 11_555 11_555 14_665
C43 C32 C44 C42 -21.5(4) no 11_555 11_555 14_665
C43 C32 C44 C43 0.0(4) no 11_555 11_555 11_555
C43 C32 C44 C43 17.7(4) no 11_555 11_555 14_665
C43 C32 C44 C45 122.3(6) no 11_555 11_555 11_555
C44 C32 C43 C29 -39.5(4) no 11_555 11_555 8_665
C44 C32 C43 C30 -48.6(7) no 11_555 11_555 .
C44 C32 C43 C30 -65.7(7) no 11_555 11_555 8_665
C44 C32 C43 C31 91.6(12) no 11_555 11_555 .
C44 C32 C43 C31 -136.0(7) no 11_555 11_555 8_665
C44 C32 C43 C41 -8.9(4) no 11_555 11_555 14_665
C44 C32 C43 C42 -122.3(6) no 11_555 11_555 11_555
C44 C32 C43 C42 39.5(7) no 11_555 11_555 14_665
C44 C32 C43 C43 -126.8(9) no 11_555 11_555 14_665
C44 C32 C43 C44 0.0(4) no 11_555 11_555 11_555
C44 C32 C43 C44 -97.1(5) no 11_555 11_555 14_665
C28 C33 C33 C28 -0.0(6) no . 8_665 8_665
C28 C33 C33 C28 0.0(4) no . 8_665 .
C28 C33 C33 C32 113.0(12) no . 8_665 8_665
C28 C33 C33 C32 113.0(11) no . 8_665 .
C28 C33 C33 C40 3.1(7) no . 8_665 14_665
C28 C33 C33 C40 3.1(5) no . 8_665 11_555
C28 C33 C33 C41 48.4(12) no . 8_665 11_555
C28 C33 C33 C45 15.0(6) no . 8_665 14_665
C28 C33 C40 C27 100.3(10) no . 14_665 8_665
C28 C33 C40 C28 0.0(7) no . 14_665 .
C28 C33 C40 C29 -88.7(11) no . 14_665 8_665
C28 C33 C40 C29 -55.2(9) no . 14_665 .
C28 C33 C40 C33 -5.2(10) no . 14_665 8_665
C28 C33 C40 C40 -5.2(7) no . 14_665 11_555
C28 C33 C40 C41 -138.7(10) no . 14_665 14_665
C28 C33 C40 C44 -121.2(10) no . 14_665 11_555
C28 C33 C40 C45 -18.7(8) no . 14_665 14_665
C28 C33 C41 C28 12.6(5) no . 14_665 8_665
C28 C33 C41 C28 -0.0(5) no . 14_665 .
C28 C33 C41 C29 -14.9(7) no . 14_665 8_665
C28 C33 C41 C30 -57.4(7) no . 14_665 .
C28 C33 C41 C31 -102.2(7) no . 14_665 .
C28 C33 C41 C32 -137.0(9) no . 14_665 .
C28 C33 C41 C40 20.5(5) no . 14_665 14_665
C28 C33 C41 C42 -96.8(7) no . 14_665 14_665
C28 C33 C41 C43 -82.0(7) no . 14_665 11_555
C28 C33 C41 C44 -68.2(12) no . 14_665 11_555
C28 C33 C41 C45 21.8(7) no . 14_665 11_555
C28 C33 C45 C27 75.1(7) no . 11_555 8_665
C28 C33 C45 C28 0.0(6) no . 11_555 .
C28 C33 C45 C28 13.3(6) no . 11_555 8_665
C28 C33 C45 C29 -44.4(7) no . 11_555 .
C28 C33 C45 C29 -67.0(9) no . 11_555 8_665
C28 C33 C45 C40 -5.5(6) no . 11_555 11_555
C28 C33 C45 C41 -149.3(9) no . 11_555 14_665
C28 C33 C45 C44 -126.5(8) no . 11_555 11_555
C28 C33 C45 C45 -18.3(6) no . 11_555 14_665
C28 C33 C33 C28 -0.0(4) no 8_665 8_665 8_665
C28 C33 C33 C28 0.0(6) no 8_665 8_665 .
C28 C33 C33 C32 113.0(11) no 8_665 8_665 8_665
C28 C33 C33 C32 113.0(12) no 8_665 8_665 .
C28 C33 C33 C40 3.1(5) no 8_665 8_665 14_665
C28 C33 C33 C40 3.1(7) no 8_665 8_665 11_555
C28 C33 C33 C41 48.4(13) no 8_665 8_665 11_555
C28 C33 C33 C45 15.0(8) no 8_665 8_665 14_665
C28 C33 C40 C27 -88.3(13) no 8_665 11_555 .
C28 C33 C40 C28 -0.0(10) no 8_665 11_555 8_665
C28 C33 C40 C29 76.3(13) no 8_665 11_555 .
C28 C33 C40 C29 53.1(12) no 8_665 11_555 8_665
C28 C33 C40 C33 -172.3(16) no 8_665 11_555 8_665
C28 C33 C40 C40 7.7(11) no 8_665 11_555 14_665
C28 C33 C40 C41 143.5(14) no 8_665 11_555 11_555
C28 C33 C40 C44 121.8(13) no 8_665 11_555 14_665
C28 C33 C40 C45 22.9(11) no 8_665 11_555 11_555
C28 C33 C41 C28 -0.0(6) no 8_665 14_665 8_665
C28 C33 C41 C28 -12.6(6) no 8_665 14_665 .
C28 C33 C41 C29 -27.5(8) no 8_665 14_665 8_665
C28 C33 C41 C30 -70.0(8) no 8_665 14_665 .
C28 C33 C41 C31 -114.8(8) no 8_665 14_665 .
C28 C33 C41 C32 -149.6(10) no 8_665 14_665 .
C28 C33 C41 C40 7.9(6) no 8_665 14_665 14_665
C28 C33 C41 C42 -109.4(8) no 8_665 14_665 14_665
C28 C33 C41 C43 -94.6(7) no 8_665 14_665 11_555
C28 C33 C41 C44 -80.8(12) no 8_665 14_665 11_555
C28 C33 C41 C45 9.2(7) no 8_665 14_665 11_555
C28 C33 C45 C27 61.8(11) no 8_665 11_555 8_665
C28 C33 C45 C28 -13.3(10) no 8_665 11_555 .
C28 C33 C45 C28 0.0(10) no 8_665 11_555 8_665
C28 C33 C45 C29 -57.7(11) no 8_665 11_555 .
C28 C33 C45 C29 -80.3(12) no 8_665 11_555 8_665
C28 C33 C45 C40 -18.8(10) no 8_665 11_555 11_555
C28 C33 C45 C41 -162.6(13) no 8_665 11_555 14_665
C28 C33 C45 C44 -139.8(12) no 8_665 11_555 11_555
C28 C33 C45 C45 -31.6(11) no 8_665 11_555 14_665
C32 C33 C33 C28 -113.0(12) no . 8_665 8_665
C32 C33 C33 C28 -113.0(12) no . 8_665 .
C32 C33 C33 C32 -0.0(18) no . 8_665 8_665
C32 C33 C33 C32 -0.0(6) no . 8_665 .
C32 C33 C33 C40 -109.8(13) no . 8_665 14_665
C32 C33 C33 C40 -109.8(12) no . 8_665 11_555
C32 C33 C33 C41 -64.5(19) no . 8_665 11_555
C32 C33 C33 C45 -98.0(13) no . 8_665 14_665
C32 C33 C40 C27 -177.6(11) no . 11_555 .
C32 C33 C40 C28 -89.3(14) no . 11_555 8_665
C32 C33 C40 C29 -13.0(14) no . 11_555 .
C32 C33 C40 C29 -36.2(12) no . 11_555 8_665
C32 C33 C40 C33 98.4(14) no . 11_555 8_665
C32 C33 C40 C40 -81.6(12) no . 11_555 14_665
C32 C33 C40 C41 54.2(13) no . 11_555 11_555
C32 C33 C40 C44 32.5(13) no . 11_555 14_665
C32 C33 C40 C45 -66.4(12) no . 11_555 11_555
C32 C33 C40 C27 -140.8(9) no . 14_665 8_665
C32 C33 C40 C28 118.9(11) no . 14_665 .
C32 C33 C40 C29 30.3(13) no . 14_665 8_665
C32 C33 C40 C29 63.7(12) no . 14_665 .
C32 C33 C40 C33 113.7(13) no . 14_665 8_665
C32 C33 C40 C40 113.7(10) no . 14_665 11_555
C32 C33 C40 C41 -19.8(9) no . 14_665 14_665
C32 C33 C40 C44 -2.3(10) no . 14_665 11_555
C32 C33 C40 C45 100.2(10) no . 14_665 14_665
C32 C33 C41 C28 149.6(10) no . 14_665 8_665
C32 C33 C41 C28 137.0(10) no . 14_665 .
C32 C33 C41 C29 122.1(9) no . 14_665 8_665
C32 C33 C41 C30 79.6(8) no . 14_665 .
C32 C33 C41 C31 34.8(7) no . 14_665 .
C32 C33 C41 C32 0.0(6) no . 14_665 .
C32 C33 C41 C40 157.5(10) no . 14_665 14_665
C32 C33 C41 C42 40.3(8) no . 14_665 14_665
C32 C33 C41 C43 55.0(8) no . 14_665 11_555
C32 C33 C41 C44 68.8(12) no . 14_665 11_555
C32 C33 C41 C45 158.8(9) no . 14_665 11_555
C32 C33 C45 C27 -153.3(8) no . 11_555 8_665
C32 C33 C45 C28 131.6(10) no . 11_555 .
C32 C33 C45 C28 144.9(11) no . 11_555 8_665
C32 C33 C45 C29 87.2(9) no . 11_555 .
C32 C33 C45 C29 64.6(11) no . 11_555 8_665
C32 C33 C45 C40 126.1(9) no . 11_555 11_555
C32 C33 C45 C41 -17.7(8) no . 11_555 14_665
C32 C33 C45 C44 5.1(9) no . 11_555 11_555
C32 C33 C45 C45 113.3(8) no . 11_555 14_665
C32 C33 C33 C28 -113.0(12) no 8_665 8_665 8_665
C32 C33 C33 C28 -113.0(12) no 8_665 8_665 .
C32 C33 C33 C32 0.0(6) no 8_665 8_665 8_665
C32 C33 C33 C32 0.0(18) no 8_665 8_665 .
C32 C33 C33 C40 -109.8(12) no 8_665 8_665 14_665
C32 C33 C33 C40 -109.8(13) no 8_665 8_665 11_555
C32 C33 C33 C41 -64.5(11) no 8_665 8_665 11_555
C32 C33 C33 C45 -98.0(12) no 8_665 8_665 14_665
C32 C33 C40 C27 124.1(6) no 8_665 11_555 .
C32 C33 C40 C28 -147.7(10) no 8_665 11_555 8_665
C32 C33 C40 C29 -71.3(7) no 8_665 11_555 .
C32 C33 C40 C29 -94.6(6) no 8_665 11_555 8_665
C32 C33 C40 C33 40.0(6) no 8_665 11_555 8_665
C32 C33 C40 C40 -140.0(7) no 8_665 11_555 14_665
C32 C33 C40 C41 -4.2(6) no 8_665 11_555 11_555
C32 C33 C40 C44 -25.8(6) no 8_665 11_555 14_665
C32 C33 C40 C45 -124.8(6) no 8_665 11_555 11_555
C32 C33 C40 C27 145.5(7) no 8_665 14_665 8_665
C32 C33 C40 C28 45.3(9) no 8_665 14_665 .
C32 C33 C40 C29 -43.4(10) no 8_665 14_665 8_665
C32 C33 C40 C29 -9.9(9) no 8_665 14_665 .
C32 C33 C40 C33 40.0(7) no 8_665 14_665 8_665
C32 C33 C40 C40 40.0(8) no 8_665 14_665 11_555
C32 C33 C40 C41 -93.5(7) no 8_665 14_665 14_665
C32 C33 C40 C44 -76.0(7) no 8_665 14_665 11_555
C32 C33 C40 C45 26.5(8) no 8_665 14_665 14_665
C32 C33 C41 C28 91.6(8) no 8_665 14_665 8_665
C32 C33 C41 C28 79.0(8) no 8_665 14_665 .
C32 C33 C41 C29 64.1(8) no 8_665 14_665 8_665
C32 C33 C41 C30 21.6(8) no 8_665 14_665 .
C32 C33 C41 C31 -23.2(7) no 8_665 14_665 .
C32 C33 C41 C32 -58.0(7) no 8_665 14_665 .
C32 C33 C41 C40 99.5(8) no 8_665 14_665 14_665
C32 C33 C41 C42 -17.7(8) no 8_665 14_665 14_665
C32 C33 C41 C43 -3.0(8) no 8_665 14_665 11_555
C32 C33 C41 C44 10.8(13) no 8_665 14_665 11_555
C32 C33 C41 C45 100.8(8) no 8_665 14_665 11_555
C32 C33 C45 C27 136.3(7) no 8_665 11_555 8_665
C32 C33 C45 C28 61.2(7) no 8_665 11_555 .
C32 C33 C45 C28 74.5(9) no 8_665 11_555 8_665
C32 C33 C45 C29 16.9(8) no 8_665 11_555 .
C32 C33 C45 C29 -5.8(11) no 8_665 11_555 8_665
C32 C33 C45 C40 55.7(7) no 8_665 11_555 11_555
C32 C33 C45 C41 -88.1(7) no 8_665 11_555 14_665
C32 C33 C45 C44 -65.3(8) no 8_665 11_555 11_555
C32 C33 C45 C45 42.9(7) no 8_665 11_555 14_665
C33 C33 C40 C27 84.0(10) no 8_665 11_555 .
C33 C33 C40 C28 172.3(14) no 8_665 11_555 8_665
C33 C33 C40 C29 -111.4(10) no 8_665 11_555 .
C33 C33 C40 C29 -134.6(10) no 8_665 11_555 8_665
C33 C33 C40 C33 0.0(8) no 8_665 11_555 8_665
C33 C33 C40 C41 -44.2(10) no 8_665 11_555 11_555
C33 C33 C40 C44 -65.9(10) no 8_665 11_555 14_665
C33 C33 C40 C45 -164.8(11) no 8_665 11_555 11_555
C40 C33 C33 C28 -3.1(6) no 11_555 8_665 8_665
C40 C33 C33 C28 -3.1(4) no 11_555 8_665 .
C40 C33 C33 C32 109.8(12) no 11_555 8_665 8_665
C40 C33 C33 C32 109.8(11) no 11_555 8_665 .
C40 C33 C33 C40 0.0(7) no 11_555 8_665 14_665
C40 C33 C33 C40 -0.0(3) no 11_555 8_665 11_555
C40 C33 C33 C41 45.3(10) no 11_555 8_665 11_555
C40 C33 C33 C45 11.9(4) no 11_555 8_665 14_665
C33 C33 C40 C27 105.5(10) no 8_665 14_665 8_665
C33 C33 C40 C28 5.2(10) no 8_665 14_665 .
C33 C33 C40 C29 -83.5(11) no 8_665 14_665 8_665
C33 C33 C40 C29 -50.0(11) no 8_665 14_665 .
C33 C33 C40 C33 -0.0(7) no 8_665 14_665 8_665
C33 C33 C40 C40 0.0(10) no 8_665 14_665 11_555
C33 C33 C40 C41 -133.5(10) no 8_665 14_665 14_665
C33 C33 C40 C44 -116.0(10) no 8_665 14_665 11_555
C33 C33 C40 C45 -13.5(10) no 8_665 14_665 14_665
C40 C33 C33 C28 -3.1(4) no 14_665 8_665 8_665
C40 C33 C33 C28 -3.1(6) no 14_665 8_665 .
C40 C33 C33 C32 109.8(11) no 14_665 8_665 8_665
C40 C33 C33 C32 109.8(12) no 14_665 8_665 .
C40 C33 C33 C40 0.0(3) no 14_665 8_665 14_665
C40 C33 C33 C40 -0.0(7) no 14_665 8_665 11_555
C40 C33 C33 C41 45.3(14) no 14_665 8_665 11_555
C40 C33 C33 C45 11.9(9) no 14_665 8_665 14_665
C33 C33 C41 C28 54.0(14) no 8_665 14_665 8_665
C33 C33 C41 C28 41.4(14) no 8_665 14_665 .
C33 C33 C41 C29 26.5(16) no 8_665 14_665 8_665
C33 C33 C41 C30 -16.0(17) no 8_665 14_665 .
C33 C33 C41 C31 -60.8(16) no 8_665 14_665 .
C33 C33 C41 C32 -95.6(16) no 8_665 14_665 .
C33 C33 C41 C40 61.9(15) no 8_665 14_665 14_665
C33 C33 C41 C42 -55.3(16) no 8_665 14_665 14_665
C33 C33 C41 C43 -40.6(16) no 8_665 14_665 11_555
C33 C33 C41 C44 -27(2) no 8_665 14_665 11_555
C33 C33 C41 C45 63.2(16) no 8_665 14_665 11_555
C41 C33 C33 C28 -48.4(11) no 14_665 8_665 8_665
C41 C33 C33 C28 -48.4(13) no 14_665 8_665 .
C41 C33 C33 C32 64.5(18) no 14_665 8_665 8_665
C41 C33 C33 C32 64.5(10) no 14_665 8_665 .
C41 C33 C33 C40 -45.3(11) no 14_665 8_665 14_665
C41 C33 C33 C40 -45.3(14) no 14_665 8_665 11_555
C41 C33 C33 C41 0(3) no 14_665 8_665 11_555
C41 C33 C33 C45 -33.4(16) no 14_665 8_665 14_665
C33 C33 C45 C27 93.4(11) no 8_665 11_555 8_665
C33 C33 C45 C28 18.3(9) no 8_665 11_555 .
C33 C33 C45 C28 31.6(10) no 8_665 11_555 8_665
C33 C33 C45 C29 -26.0(11) no 8_665 11_555 .
C33 C33 C45 C29 -48.7(13) no 8_665 11_555 8_665
C33 C33 C45 C40 12.8(10) no 8_665 11_555 11_555
C33 C33 C45 C41 -131.0(11) no 8_665 11_555 14_665
C33 C33 C45 C44 -108.2(11) no 8_665 11_555 11_555
C33 C33 C45 C45 -0.0(10) no 8_665 11_555 14_665
C45 C33 C33 C28 -15.0(5) no 11_555 8_665 8_665
C45 C33 C33 C28 -15.0(7) no 11_555 8_665 .
C45 C33 C33 C32 98.0(12) no 11_555 8_665 8_665
C45 C33 C33 C32 98.0(11) no 11_555 8_665 .
C45 C33 C33 C40 -11.9(4) no 11_555 8_665 14_665
C45 C33 C33 C40 -11.9(9) no 11_555 8_665 11_555
C45 C33 C33 C41 33.4(16) no 11_555 8_665 11_555
C45 C33 C33 C45 0.0(10) no 11_555 8_665 14_665
C40 C33 C40 C27 105.5(8) no 11_555 14_665 8_665
C40 C33 C40 C28 5.2(5) no 11_555 14_665 .
C40 C33 C40 C29 -83.5(8) no 11_555 14_665 8_665
C40 C33 C40 C29 -50.0(6) no 11_555 14_665 .
C40 C33 C40 C33 -0.0(9) no 11_555 14_665 8_665
C40 C33 C40 C40 0.0(5) no 11_555 14_665 11_555
C40 C33 C40 C41 -133.5(8) no 11_555 14_665 14_665
C40 C33 C40 C44 -116.0(7) no 11_555 14_665 11_555
C40 C33 C40 C45 -13.5(5) no 11_555 14_665 14_665
C40 C33 C40 C27 -96.0(8) no 14_665 11_555 .
C40 C33 C40 C28 -7.7(6) no 14_665 11_555 8_665
C40 C33 C40 C29 68.6(8) no 14_665 11_555 .
C40 C33 C40 C29 45.4(7) no 14_665 11_555 8_665
C40 C33 C40 C40 0.0(6) no 14_665 11_555 14_665
C40 C33 C40 C41 135.8(9) no 14_665 11_555 11_555
C40 C33 C40 C44 114.1(8) no 14_665 11_555 14_665
C40 C33 C40 C45 15.2(6) no 14_665 11_555 11_555
C40 C33 C41 C28 17.9(3) no 11_555 14_665 8_665
C40 C33 C41 C28 5.3(3) no 11_555 14_665 .
C40 C33 C41 C29 -9.7(6) no 11_555 14_665 8_665
C40 C33 C41 C30 -52.1(6) no 11_555 14_665 .
C40 C33 C41 C31 -97.0(5) no 11_555 14_665 .
C40 C33 C41 C32 -131.8(7) no 11_555 14_665 .
C40 C33 C41 C40 25.7(4) no 11_555 14_665 14_665
C40 C33 C41 C42 -91.5(5) no 11_555 14_665 14_665
C40 C33 C41 C43 -76.8(5) no 11_555 14_665 11_555
C40 C33 C41 C44 -62.9(11) no 11_555 14_665 11_555
C40 C33 C41 C45 27.0(5) no 11_555 14_665 11_555
C41 C33 C40 C27 -132.2(5) no 14_665 11_555 .
C41 C33 C40 C28 -43.9(8) no 14_665 11_555 8_665
C41 C33 C40 C29 32.4(7) no 14_665 11_555 .
C41 C33 C40 C29 9.2(5) no 14_665 11_555 8_665
C41 C33 C40 C33 143.8(9) no 14_665 11_555 8_665
C41 C33 C40 C40 -36.2(5) no 14_665 11_555 14_665
C41 C33 C40 C41 99.6(6) no 14_665 11_555 11_555
C41 C33 C40 C44 77.9(6) no 14_665 11_555 14_665
C41 C33 C40 C45 -21.0(4) no 14_665 11_555 11_555
C40 C33 C45 C27 80.6(5) no 11_555 11_555 8_665
C40 C33 C45 C28 5.5(4) no 11_555 11_555 .
C40 C33 C45 C28 18.8(5) no 11_555 11_555 8_665
C40 C33 C45 C29 -38.8(5) no 11_555 11_555 .
C40 C33 C45 C29 -61.5(7) no 11_555 11_555 8_665
C40 C33 C45 C40 -0.0(4) no 11_555 11_555 11_555
C40 C33 C45 C41 -143.8(7) no 11_555 11_555 14_665
C40 C33 C45 C44 -121.0(6) no 11_555 11_555 11_555
C40 C33 C45 C45 -12.8(4) no 11_555 11_555 14_665
C45 C33 C40 C27 -111.2(6) no 11_555 11_555 .
C45 C33 C40 C28 -22.9(6) no 11_555 11_555 8_665
C45 C33 C40 C29 53.4(6) no 11_555 11_555 .
C45 C33 C40 C29 30.2(4) no 11_555 11_555 8_665
C45 C33 C40 C33 164.8(9) no 11_555 11_555 8_665
C45 C33 C40 C40 -15.2(4) no 11_555 11_555 14_665
C45 C33 C40 C41 120.6(6) no 11_555 11_555 11_555
C45 C33 C40 C44 98.9(6) no 11_555 11_555 14_665
C45 C33 C40 C45 -0.0(3) no 11_555 11_555 11_555
C40 C33 C41 C28 -7.9(4) no 14_665 14_665 8_665
C40 C33 C41 C28 -20.5(5) no 14_665 14_665 .
C40 C33 C41 C29 -35.4(6) no 14_665 14_665 8_665
C40 C33 C41 C30 -77.9(6) no 14_665 14_665 .
C40 C33 C41 C31 -122.7(6) no 14_665 14_665 .
C40 C33 C41 C32 -157.5(8) no 14_665 14_665 .
C40 C33 C41 C40 -0.0(4) no 14_665 14_665 14_665
C40 C33 C41 C42 -117.2(6) no 14_665 14_665 14_665
C40 C33 C41 C43 -102.5(6) no 14_665 14_665 11_555
C40 C33 C41 C44 -88.7(10) no 14_665 14_665 11_555
C40 C33 C41 C45 1.3(5) no 14_665 14_665 11_555
C41 C33 C40 C27 -121.0(6) no 14_665 14_665 8_665
C41 C33 C40 C28 138.7(9) no 14_665 14_665 .
C41 C33 C40 C29 50.0(7) no 14_665 14_665 8_665
C41 C33 C40 C29 83.5(7) no 14_665 14_665 .
C41 C33 C40 C33 133.5(9) no 14_665 14_665 8_665
C41 C33 C40 C40 133.5(8) no 14_665 14_665 11_555
C41 C33 C40 C41 0.0(4) no 14_665 14_665 14_665
C41 C33 C40 C44 17.5(4) no 14_665 14_665 11_555
C41 C33 C40 C45 120.0(7) no 14_665 14_665 14_665
C41 C33 C45 C27 -135.6(7) no 14_665 11_555 8_665
C41 C33 C45 C28 149.3(8) no 14_665 11_555 .
C41 C33 C45 C28 162.6(10) no 14_665 11_555 8_665
C41 C33 C45 C29 105.0(7) no 14_665 11_555 .
C41 C33 C45 C29 82.3(9) no 14_665 11_555 8_665
C41 C33 C45 C40 143.8(7) no 14_665 11_555 11_555
C41 C33 C45 C41 0.0(5) no 14_665 11_555 14_665
C41 C33 C45 C44 22.8(5) no 14_665 11_555 11_555
C41 C33 C45 C45 131.0(7) no 14_665 11_555 14_665
C45 C33 C41 C28 -9.2(6) no 11_555 14_665 8_665
C45 C33 C41 C28 -21.8(6) no 11_555 14_665 .
C45 C33 C41 C29 -36.7(5) no 11_555 14_665 8_665
C45 C33 C41 C30 -79.2(6) no 11_555 14_665 .
C45 C33 C41 C31 -124.0(7) no 11_555 14_665 .
C45 C33 C41 C32 -158.8(8) no 11_555 14_665 .
C45 C33 C41 C40 -1.3(5) no 11_555 14_665 14_665
C45 C33 C41 C42 -118.5(7) no 11_555 14_665 14_665
C45 C33 C41 C43 -103.8(6) no 11_555 14_665 11_555
C45 C33 C41 C44 -90.0(10) no 11_555 14_665 11_555
C45 C33 C41 C45 0.0(4) no 11_555 14_665 11_555
C27 C34 C34 C27 0.0(4) no . 11_555 .
C27 C34 C34 C35 124.1(6) no . 11_555 .
C27 C34 C34 C39 -117.6(8) no . 11_555 11_555
C27 C34 C34 C39 -117.6(8) no . 11_555 .
C27 C34 C34 C47 146.9(9) no . 11_555 8_665
C27 C34 C35 C34 -72.4(13) no . . 11_555
C27 C34 C35 C36 -169.2(14) no . . .
C27 C34 C35 C36 -169.2(14) no . . .
C27 C34 C35 C47 -115.6(12) no . . 8_665
C27 C34 C35 C47 147.2(10) no . . 14_665
C27 C34 C39 C38 172.2(9) no . . .
C27 C34 C39 C38 127.6(9) no . . 11_555
C27 C34 C39 C39 87.3(10) no . . 11_555
C27 C34 C39 C46 122.7(9) no . . 8_665
C27 C34 C39 C46 168.9(10) no . . 14_665
C27 C34 C39 C48 -158.6(10) no . . 14_665
C27 C34 C39 C38 171.2(8) no . 11_555 11_555
C27 C34 C39 C38 -153.1(7) no . 11_555 .
C27 C34 C39 C39 -113.6(8) no . 11_555 .
C27 C34 C39 C46 -148.0(7) no . 11_555 14_665
C27 C34 C39 C46 176.2(9) no . 11_555 8_665
C27 C34 C39 C48 132.0(7) no . 11_555 8_665
C27 C34 C47 C35 -58.4(15) no . 14_665 .
C27 C34 C47 C36 -116.2(16) no . 14_665 .
C27 C34 C47 C36 -116.2(16) no . 14_665 .
C27 C34 C47 C37 -171.3(15) no . 14_665 .
C27 C34 C47 C47 -99.3(16) no . 14_665 8_665
C27 C34 C47 C48 146.3(16) no . 14_665 14_665
C34 C34 C35 C34 0.0(10) no 11_555 . 11_555
C34 C34 C35 C36 -97(3) no 11_555 . .
C34 C34 C35 C36 -97(3) no 11_555 . .
C34 C34 C35 C47 -43.2(19) no 11_555 . 8_665
C34 C34 C35 C47 -140.5(17) no 11_555 . 14_665
C35 C34 C34 C27 -124.1(6) no . 11_555 .
C35 C34 C34 C35 0.0(4) no . 11_555 .
C35 C34 C34 C39 118.3(8) no . 11_555 11_555
C35 C34 C34 C39 118.3(8) no . 11_555 .
C35 C34 C34 C47 22.8(7) no . 11_555 8_665
C34 C34 C39 C38 84.9(18) no 11_555 . .
C34 C34 C39 C38 40.3(15) no 11_555 . 11_555
C34 C34 C39 C39 0.0(14) no 11_555 . 11_555
C34 C34 C39 C46 35.4(16) no 11_555 . 8_665
C34 C34 C39 C46 81.6(19) no 11_555 . 14_665
C34 C34 C39 C48 114.0(15) no 11_555 . 14_665
C39 C34 C34 C27 117.6(8) no . 11_555 .
C39 C34 C34 C35 -118.3(8) no . 11_555 .
C39 C34 C34 C39 0.0(13) no . 11_555 11_555
C39 C34 C34 C39 0.0(4) no . 11_555 .
C39 C34 C34 C47 -95.5(10) no . 11_555 8_665
C34 C34 C39 C38 104.8(17) no 11_555 11_555 11_555
C34 C34 C39 C38 140.5(15) no 11_555 11_555 .
C34 C34 C39 C46 145.6(15) no 11_555 11_555 14_665
C34 C34 C39 C46 109.8(17) no 11_555 11_555 8_665
C34 C34 C39 C48 65.6(15) no 11_555 11_555 8_665
C39 C34 C34 C27 117.6(8) no 11_555 11_555 .
C39 C34 C34 C35 -118.3(8) no 11_555 11_555 .
C39 C34 C34 C39 0.0(4) no 11_555 11_555 11_555
C39 C34 C34 C39 0.0(13) no 11_555 11_555 .
C39 C34 C34 C47 -95.5(10) no 11_555 11_555 8_665
C34 C34 C47 C35 40.9(14) no 11_555 14_665 .
C34 C34 C47 C36 -16.9(16) no 11_555 14_665 .
C34 C34 C47 C36 -16.9(16) no 11_555 14_665 .
C34 C34 C47 C37 -72.1(15) no 11_555 14_665 .
C34 C34 C47 C47 0.0(14) no 11_555 14_665 8_665
C34 C34 C47 C48 -114.4(15) no 11_555 14_665 14_665
C47 C34 C34 C27 -146.9(8) no 14_665 11_555 .
C47 C34 C34 C35 -22.8(7) no 14_665 11_555 .
C47 C34 C34 C39 95.5(9) no 14_665 11_555 11_555
C47 C34 C34 C39 95.5(10) no 14_665 11_555 .
C47 C34 C34 C47 0.0(12) no 14_665 11_555 8_665
C35 C34 C39 C38 -1(3) no . . .
C35 C34 C39 C38 -45.8(18) no . . 11_555
C35 C34 C39 C39 -86.1(16) no . . 11_555
C35 C34 C39 C46 -50.7(18) no . . 8_665
C35 C34 C39 C46 -4(3) no . . 14_665
C35 C34 C39 C48 28.0(17) no . . 14_665
C39 C34 C35 C34 100.9(17) no . . 11_555
C39 C34 C35 C36 4(3) no . . .
C39 C34 C35 C36 4(3) no . . .
C39 C34 C35 C47 58(3) no . . 8_665
C39 C34 C35 C47 -40(2) no . . 14_665
C35 C34 C39 C38 39.8(16) no . 11_555 11_555
C35 C34 C39 C38 75.5(12) no . 11_555 .
C35 C34 C39 C39 115.0(12) no . 11_555 .
C35 C34 C39 C46 80.6(12) no . 11_555 14_665
C35 C34 C39 C46 44.8(17) no . 11_555 8_665
C35 C34 C39 C48 0.6(13) no . 11_555 8_665
C39 C34 C35 C34 51.0(10) no 11_555 . 11_555
C39 C34 C35 C36 -46(3) no 11_555 . .
C39 C34 C35 C36 -46(3) no 11_555 . .
C39 C34 C35 C47 7.8(19) no 11_555 . 8_665
C39 C34 C35 C47 -89.4(15) no 11_555 . 14_665
C35 C34 C47 C35 -0.0(12) no . 14_665 .
C35 C34 C47 C36 -57.8(13) no . 14_665 .
C35 C34 C47 C36 -57.8(13) no . 14_665 .
C35 C34 C47 C37 -113.0(13) no . 14_665 .
C35 C34 C47 C47 -40.9(13) no . 14_665 8_665
C35 C34 C47 C48 -155.3(14) no . 14_665 14_665
C47 C34 C35 C34 140.5(14) no 14_665 . 11_555
C47 C34 C35 C36 43.6(11) no 14_665 . .
C47 C34 C35 C36 43.6(11) no 14_665 . .
C47 C34 C35 C47 97.2(10) no 14_665 . 8_665
C47 C34 C35 C47 -0.0(3) no 14_665 . 14_665
C39 C34 C39 C38 -75.2(10) no . 11_555 11_555
C39 C34 C39 C38 -39.5(6) no . 11_555 .
C39 C34 C39 C39 -0.0(5) no . 11_555 .
C39 C34 C39 C46 -34.4(6) no . 11_555 14_665
C39 C34 C39 C46 -70.2(11) no . 11_555 8_665
C39 C34 C39 C48 -114.4(8) no . 11_555 8_665
C39 C34 C39 C38 84.9(12) no 11_555 . .
C39 C34 C39 C38 40.3(6) no 11_555 . 11_555
C39 C34 C39 C39 0.0(5) no 11_555 . 11_555
C39 C34 C39 C46 35.4(6) no 11_555 . 8_665
C39 C34 C39 C46 81.6(14) no 11_555 . 14_665
C39 C34 C39 C48 114.0(8) no 11_555 . 14_665
C39 C34 C47 C35 146.5(11) no . 14_665 .
C39 C34 C47 C36 88.6(9) no . 14_665 .
C39 C34 C47 C36 88.6(9) no . 14_665 .
C39 C34 C47 C37 33.5(9) no . 14_665 .
C39 C34 C47 C47 105.6(8) no . 14_665 8_665
C39 C34 C47 C48 -8.9(8) no . 14_665 14_665
C47 C34 C39 C38 -23.0(13) no 14_665 . .
C47 C34 C39 C38 -67.5(7) no 14_665 . 11_555
C47 C34 C39 C39 -107.9(6) no 14_665 . 11_555
C47 C34 C39 C46 -72.5(7) no 14_665 . 8_665
C47 C34 C39 C46 -26.3(15) no 14_665 . 14_665
C47 C34 C39 C48 6.2(6) no 14_665 . 14_665
C39 C34 C47 C35 100.6(10) no 11_555 14_665 .
C39 C34 C47 C36 42.8(9) no 11_555 14_665 .
C39 C34 C47 C36 42.8(9) no 11_555 14_665 .
C39 C34 C47 C37 -12.3(9) no 11_555 14_665 .
C39 C34 C47 C47 59.8(8) no 11_555 14_665 8_665
C39 C34 C47 C48 -54.7(8) no 11_555 14_665 14_665
C47 C34 C39 C38 3.0(12) no 14_665 11_555 11_555
C47 C34 C39 C38 38.7(7) no 14_665 11_555 .
C47 C34 C39 C39 78.2(7) no 14_665 11_555 .
C47 C34 C39 C46 43.8(7) no 14_665 11_555 14_665
C47 C34 C39 C46 8.0(13) no 14_665 11_555 8_665
C47 C34 C39 C48 -36.2(8) no 14_665 11_555 8_665
C34 C35 C36 C37 -6(4) no . . .
C34 C35 C36 C37 32(4) no . . 11_555
C34 C35 C36 C47 94(2) no . . 8_665
C34 C35 C36 C47 -69(2) no . . 14_665
C34 C35 C36 C48 60(3) no . . 8_665
C34 C35 C36 C48 -34(3) no . . 14_665
C34 C35 C36 C37 30(4) no . 11_555 11_555
C34 C35 C36 C37 -7(4) no . 11_555 .
C34 C35 C36 C47 -69(2) no . 11_555 14_665
C34 C35 C36 C47 93(2) no . 11_555 8_665
C34 C35 C36 C48 -35(3) no . 11_555 14_665
C34 C35 C36 C48 59(3) no . 11_555 8_665
C34 C35 C47 C34 14.3(7) no . 8_665 11_555
C34 C35 C47 C36 -111.9(14) no . 8_665 .
C34 C35 C47 C36 -111.9(14) no . 8_665 .
C34 C35 C47 C37 -68.6(16) no . 8_665 11_555
C34 C35 C47 C47 -98.8(14) no . 8_665 14_665
C34 C35 C47 C48 -18(3) no . 8_665 8_665
C34 C35 C47 C34 -0.0(5) no . 14_665 .
C34 C35 C47 C36 126.4(10) no . 14_665 .
C34 C35 C47 C36 126.4(10) no . 14_665 .
C34 C35 C47 C37 82.9(12) no . 14_665 .
C34 C35 C47 C47 113.2(11) no . 14_665 8_665
C34 C35 C47 C48 32.8(18) no . 14_665 14_665
C34 C35 C36 C37 -30(4) no 11_555 . .
C34 C35 C36 C37 7(4) no 11_555 . 11_555
C34 C35 C36 C47 69(2) no 11_555 . 8_665
C34 C35 C36 C47 -93(2) no 11_555 . 14_665
C34 C35 C36 C48 35(3) no 11_555 . 8_665
C34 C35 C36 C48 -59(3) no 11_555 . 14_665
C34 C35 C36 C37 6(4) no 11_555 11_555 11_555
C34 C35 C36 C37 -32(4) no 11_555 11_555 .
C34 C35 C36 C47 -94(2) no 11_555 11_555 14_665
C34 C35 C36 C47 69(2) no 11_555 11_555 8_665
C34 C35 C36 C48 -60(3) no 11_555 11_555 14_665
C34 C35 C36 C48 34(3) no 11_555 11_555 8_665
C34 C35 C47 C34 0.0(5) no 11_555 8_665 11_555
C34 C35 C47 C36 -126.2(10) no 11_555 8_665 .
C34 C35 C47 C36 -126.2(10) no 11_555 8_665 .
C34 C35 C47 C37 -82.9(12) no 11_555 8_665 11_555
C34 C35 C47 C47 -113.2(11) no 11_555 8_665 14_665
C34 C35 C47 C48 -32.8(18) no 11_555 8_665 8_665
C34 C35 C47 C34 -14.3(7) no 11_555 14_665 .
C34 C35 C47 C36 112.1(14) no 11_555 14_665 .
C34 C35 C47 C36 112.1(14) no 11_555 14_665 .
C34 C35 C47 C37 68.6(16) no 11_555 14_665 .
C34 C35 C47 C47 98.9(14) no 11_555 14_665 8_665
C34 C35 C47 C48 19(3) no 11_555 14_665 14_665
C36 C35 C47 C34 126.2(11) no . 8_665 11_555
C36 C35 C47 C36 0.0(6) no . 8_665 .
C36 C35 C47 C36 0.0(6) no . 8_665 .
C36 C35 C47 C37 43.3(7) no . 8_665 11_555
C36 C35 C47 C47 13.0(8) no . 8_665 14_665
C36 C35 C47 C48 93.4(12) no . 8_665 8_665
C47 C35 C36 C37 -99(2) no 8_665 . .
C47 C35 C36 C37 -62(2) no 8_665 . 11_555
C47 C35 C36 C47 -0.0(4) no 8_665 . 8_665
C47 C35 C36 C47 -162.2(10) no 8_665 . 14_665
C47 C35 C36 C48 -33.9(7) no 8_665 . 8_665
C47 C35 C36 C48 -128.1(9) no 8_665 . 14_665
C36 C35 C47 C34 -126.4(11) no . 14_665 .
C36 C35 C47 C36 -0.0(6) no . 14_665 .
C36 C35 C47 C36 -0.0(6) no . 14_665 .
C36 C35 C47 C37 -43.5(7) no . 14_665 .
C36 C35 C47 C47 -13.2(8) no . 14_665 8_665
C36 C35 C47 C48 -93.6(12) no . 14_665 14_665
C47 C35 C36 C37 63(2) no 14_665 . .
C47 C35 C36 C37 100(2) no 14_665 . 11_555
C47 C35 C36 C47 162.2(10) no 14_665 . 8_665
C47 C35 C36 C47 0.0(4) no 14_665 . 14_665
C47 C35 C36 C48 128.3(9) no 14_665 . 8_665
C47 C35 C36 C48 34.1(7) no 14_665 . 14_665
C36 C35 C47 C34 126.4(11) no 11_555 8_665 11_555
C36 C35 C47 C36 0.2(6) no 11_555 8_665 .
C36 C35 C47 C36 0.2(6) no 11_555 8_665 .
C36 C35 C47 C37 43.5(7) no 11_555 8_665 11_555
C36 C35 C47 C47 13.2(8) no 11_555 8_665 14_665
C36 C35 C47 C48 93.6(12) no 11_555 8_665 8_665
C47 C35 C36 C37 -63(2) no 8_665 11_555 11_555
C47 C35 C36 C37 -100(2) no 8_665 11_555 .
C47 C35 C36 C47 -162.2(10) no 8_665 11_555 14_665
C47 C35 C36 C47 -0.0(4) no 8_665 11_555 8_665
C47 C35 C36 C48 -128.3(9) no 8_665 11_555 14_665
C47 C35 C36 C48 -34.1(7) no 8_665 11_555 8_665
C36 C35 C47 C34 -126.2(11) no 11_555 14_665 .
C36 C35 C47 C36 0.2(6) no 11_555 14_665 .
C36 C35 C47 C36 0.2(6) no 11_555 14_665 .
C36 C35 C47 C37 -43.3(7) no 11_555 14_665 .
C36 C35 C47 C47 -13.0(8) no 11_555 14_665 8_665
C36 C35 C47 C48 -93.4(12) no 11_555 14_665 14_665
C47 C35 C36 C37 99(2) no 14_665 11_555 11_555
C47 C35 C36 C37 62(2) no 14_665 11_555 .
C47 C35 C36 C47 0.0(4) no 14_665 11_555 14_665
C47 C35 C36 C47 162.2(10) no 14_665 11_555 8_665
C47 C35 C36 C48 33.9(7) no 14_665 11_555 14_665
C47 C35 C36 C48 128.1(9) no 14_665 11_555 8_665
C47 C35 C47 C34 -113.2(11) no 8_665 14_665 .
C47 C35 C47 C36 13.2(6) no 8_665 14_665 .
C47 C35 C47 C36 13.2(6) no 8_665 14_665 .
C47 C35 C47 C37 -30.3(9) no 8_665 14_665 .
C47 C35 C47 C47 0.0(3) no 8_665 14_665 8_665
C47 C35 C47 C48 -80.4(12) no 8_665 14_665 14_665
C47 C35 C47 C34 113.2(11) no 14_665 8_665 11_555
C47 C35 C47 C36 -13.0(6) no 14_665 8_665 .
C47 C35 C47 C36 -13.0(6) no 14_665 8_665 .
C47 C35 C47 C37 30.3(9) no 14_665 8_665 11_555
C47 C35 C47 C47 0.0(3) no 14_665 8_665 14_665
C47 C35 C47 C48 80.4(12) no 14_665 8_665 8_665
C35 C36 C37 C37 99(3) no . . 11_555
C35 C36 C37 C38 4(4) no . . .
C35 C36 C37 C38 54(3) no . . 11_555
C35 C36 C37 C46 48(3) no . . 8_665
C35 C36 C37 C46 7(4) no . . 14_665
C35 C36 C37 C47 -43.7(16) no . . 14_665
C35 C36 C37 C48 73(3) no . . 8_665
C35 C36 C37 C48 -44(3) no . . 14_665
C35 C36 C37 C37 -100(3) no . 11_555 .
C35 C36 C37 C38 -6(4) no . 11_555 11_555
C35 C36 C37 C38 -55(3) no . 11_555 .
C35 C36 C37 C46 -50(3) no . 11_555 14_665
C35 C36 C37 C46 -8(4) no . 11_555 8_665
C35 C36 C37 C47 43.0(16) no . 11_555 8_665
C35 C36 C37 C48 -74(2) no . 11_555 14_665
C35 C36 C37 C48 43(3) no . 11_555 8_665
C35 C36 C47 C34 -39.3(6) no . 8_665 11_555
C35 C36 C47 C35 0.0(5) no . 8_665 .
C35 C36 C47 C37 -129.4(10) no . 8_665 11_555
C35 C36 C47 C47 -13.9(8) no . 8_665 14_665
C35 C36 C47 C48 -129.1(7) no . 8_665 8_665
C35 C36 C47 C34 39.3(6) no . 14_665 .
C35 C36 C47 C35 -0.0(5) no . 14_665 .
C35 C36 C47 C37 128.9(10) no . 14_665 .
C35 C36 C47 C47 13.9(8) no . 14_665 8_665
C35 C36 C47 C48 129.2(7) no . 14_665 14_665
C35 C36 C48 C37 -123.1(15) no . 8_665 .
C35 C36 C48 C37 -143.3(15) no . 8_665 11_555
C35 C36 C48 C38 -97.2(12) no . 8_665 11_555
C35 C36 C48 C39 -46.5(12) no . 8_665 11_555
C35 C36 C48 C46 -89.3(12) no . 8_665 8_665
C35 C36 C48 C47 37.1(9) no . 8_665 8_665
C35 C36 C48 C37 122.3(15) no . 14_665 11_555
C35 C36 C48 C37 142.5(15) no . 14_665 .
C35 C36 C48 C38 96.7(12) no . 14_665 .
C35 C36 C48 C39 46.0(12) no . 14_665 .
C35 C36 C48 C46 88.8(12) no . 14_665 14_665
C35 C36 C48 C47 -37.1(9) no . 14_665 14_665
C37 C36 C37 C37 0.0(8) no . 11_555 .
C37 C36 C37 C38 93.9(19) no . 11_555 11_555
C37 C36 C37 C38 44.7(11) no . 11_555 .
C37 C36 C37 C46 50.2(11) no . 11_555 14_665
C37 C36 C37 C46 91.8(17) no . 11_555 8_665
C37 C36 C37 C47 143.0(15) no . 11_555 8_665
C37 C36 C37 C48 26.2(10) no . 11_555 14_665
C37 C36 C37 C48 142.7(14) no . 11_555 8_665
C37 C36 C37 C37 0.0(8) no 11_555 . 11_555
C37 C36 C37 C38 -94.3(19) no 11_555 . .
C37 C36 C37 C38 -44.8(11) no 11_555 . 11_555
C37 C36 C37 C46 -50.3(11) no 11_555 . 8_665
C37 C36 C37 C46 -92.2(17) no 11_555 . 14_665
C37 C36 C37 C47 -142.4(15) no 11_555 . 14_665
C37 C36 C37 C48 -26.0(10) no 11_555 . 8_665
C37 C36 C37 C48 -142.6(14) no 11_555 . 14_665
C37 C36 C47 C34 69.1(18) no . 8_665 11_555
C37 C36 C47 C35 108.4(16) no . 8_665 .
C37 C36 C47 C37 -21.0(10) no . 8_665 11_555
C37 C36 C47 C47 94.5(17) no . 8_665 14_665
C37 C36 C47 C48 -20.7(18) no . 8_665 8_665
C47 C36 C37 C37 41.5(18) no 8_665 . 11_555
C47 C36 C37 C38 -53(3) no 8_665 . .
C47 C36 C37 C38 -3(2) no 8_665 . 11_555
C47 C36 C37 C46 -9(2) no 8_665 . 8_665
C47 C36 C37 C46 -51(3) no 8_665 . 14_665
C47 C36 C37 C47 -100.9(11) no 8_665 . 14_665
C47 C36 C37 C48 15.5(14) no 8_665 . 8_665
C47 C36 C37 C48 -101.1(18) no 8_665 . 14_665
C37 C36 C47 C34 -89.6(12) no . 14_665 .
C37 C36 C47 C35 -128.9(11) no . 14_665 .
C37 C36 C47 C37 0.0(6) no . 14_665 .
C37 C36 C47 C47 -115.0(12) no . 14_665 8_665
C37 C36 C47 C48 0.3(11) no . 14_665 14_665
C47 C36 C37 C37 142.4(13) no 14_665 . 11_555
C47 C36 C37 C38 48(3) no 14_665 . .
C47 C36 C37 C38 97.5(14) no 14_665 . 11_555
C47 C36 C37 C46 92.1(14) no 14_665 . 8_665
C47 C36 C37 C46 50(2) no 14_665 . 14_665
C47 C36 C37 C47 0.0(3) no 14_665 . 14_665
C47 C36 C37 C48 116.3(10) no 14_665 . 8_665
C47 C36 C37 C48 -0.3(12) no 14_665 . 14_665
C37 C36 C48 C37 0.0(6) no . 8_665 .
C37 C36 C48 C37 -20.2(6) no . 8_665 11_555
C37 C36 C48 C38 25.9(8) no . 8_665 11_555
C37 C36 C48 C39 76.6(8) no . 8_665 11_555
C37 C36 C48 C46 33.8(8) no . 8_665 8_665
C37 C36 C48 C47 160.2(14) no . 8_665 8_665
C48 C36 C37 C37 26.0(7) no 8_665 . 11_555
C48 C36 C37 C38 -68.3(16) no 8_665 . .
C48 C36 C37 C38 -18.8(7) no 8_665 . 11_555
C48 C36 C37 C46 -24.2(7) no 8_665 . 8_665
C48 C36 C37 C46 -66.1(14) no 8_665 . 14_665
C48 C36 C37 C47 -116.3(9) no 8_665 . 14_665
C48 C36 C37 C48 0.0(2) no 8_665 . 8_665
C48 C36 C37 C48 -116.6(7) no 8_665 . 14_665
C37 C36 C48 C37 -20.2(9) no . 14_665 11_555
C37 C36 C48 C37 -0.0(9) no . 14_665 .
C37 C36 C48 C38 -45.9(11) no . 14_665 .
C37 C36 C48 C39 -96.6(10) no . 14_665 .
C37 C36 C48 C46 -53.7(10) no . 14_665 14_665
C37 C36 C48 C47 -179.6(16) no . 14_665 14_665
C48 C36 C37 C37 142.6(12) no 14_665 . 11_555
C48 C36 C37 C38 48.3(13) no 14_665 . .
C48 C36 C37 C38 97.8(8) no 14_665 . 11_555
C48 C36 C37 C46 92.4(7) no 14_665 . 8_665
C48 C36 C37 C46 50.5(11) no 14_665 . 14_665
C48 C36 C37 C47 0.3(12) no 14_665 . 14_665
C48 C36 C37 C48 116.6(8) no 14_665 . 8_665
C48 C36 C37 C48 0.0(3) no 14_665 . 14_665
C37 C36 C47 C34 90.1(11) no 11_555 8_665 11_555
C37 C36 C47 C35 129.4(10) no 11_555 8_665 .
C37 C36 C47 C37 0.0(6) no 11_555 8_665 11_555
C37 C36 C47 C47 115.5(12) no 11_555 8_665 14_665
C37 C36 C47 C48 0.3(11) no 11_555 8_665 8_665
C47 C36 C37 C37 -143.0(13) no 8_665 11_555 .
C47 C36 C37 C38 -49(3) no 8_665 11_555 11_555
C47 C36 C37 C38 -98.2(13) no 8_665 11_555 .
C47 C36 C37 C46 -92.8(13) no 8_665 11_555 14_665
C47 C36 C37 C46 -51(2) no 8_665 11_555 8_665
C47 C36 C37 C47 -0.0(3) no 8_665 11_555 8_665
C47 C36 C37 C48 -116.8(9) no 8_665 11_555 14_665
C47 C36 C37 C48 -0.3(12) no 8_665 11_555 8_665
C37 C36 C47 C34 -68.2(18) no 11_555 14_665 .
C37 C36 C47 C35 -107.5(17) no 11_555 14_665 .
C37 C36 C47 C37 21.4(10) no 11_555 14_665 .
C37 C36 C47 C47 -93.6(17) no 11_555 14_665 8_665
C37 C36 C47 C48 21.7(18) no 11_555 14_665 14_665
C47 C36 C37 C37 -42.5(19) no 14_665 11_555 .
C47 C36 C37 C38 51(3) no 14_665 11_555 11_555
C47 C36 C37 C38 2(2) no 14_665 11_555 .
C47 C36 C37 C46 8(2) no 14_665 11_555 14_665
C47 C36 C37 C46 49(3) no 14_665 11_555 8_665
C47 C36 C37 C47 100.5(12) no 14_665 11_555 8_665
C47 C36 C37 C48 -16.3(15) no 14_665 11_555 14_665
C47 C36 C37 C48 100.2(18) no 14_665 11_555 8_665
C37 C36 C48 C37 20.2(9) no 11_555 8_665 .
C37 C36 C48 C37 0.0(9) no 11_555 8_665 11_555
C37 C36 C48 C38 46.1(10) no 11_555 8_665 11_555
C37 C36 C48 C39 96.8(10) no 11_555 8_665 11_555
C37 C36 C48 C46 54.0(10) no 11_555 8_665 8_665
C37 C36 C48 C47 -179.6(16) no 11_555 8_665 8_665
C48 C36 C37 C37 -142.7(12) no 8_665 11_555 .
C48 C36 C37 C38 -48.8(12) no 8_665 11_555 11_555
C48 C36 C37 C38 -97.9(8) no 8_665 11_555 .
C48 C36 C37 C46 -92.5(7) no 8_665 11_555 14_665
C48 C36 C37 C46 -50.9(11) no 8_665 11_555 8_665
C48 C36 C37 C47 0.3(12) no 8_665 11_555 8_665
C48 C36 C37 C48 -116.5(8) no 8_665 11_555 14_665
C48 C36 C37 C48 -0.0(3) no 8_665 11_555 8_665
C37 C36 C48 C37 -0.0(6) no 11_555 14_665 11_555
C37 C36 C48 C37 20.2(6) no 11_555 14_665 .
C37 C36 C48 C38 -25.7(8) no 11_555 14_665 .
C37 C36 C48 C39 -76.4(8) no 11_555 14_665 .
C37 C36 C48 C46 -33.5(8) no 11_555 14_665 14_665
C37 C36 C48 C47 -159.4(14) no 11_555 14_665 14_665
C48 C36 C37 C37 -26.2(7) no 14_665 11_555 .
C48 C36 C37 C38 67.7(16) no 14_665 11_555 11_555
C48 C36 C37 C38 18.5(7) no 14_665 11_555 .
C48 C36 C37 C46 24.0(7) no 14_665 11_555 14_665
C48 C36 C37 C46 65.6(14) no 14_665 11_555 8_665
C48 C36 C37 C47 116.8(9) no 14_665 11_555 8_665
C48 C36 C37 C48 -0.0(2) no 14_665 11_555 14_665
C48 C36 C37 C48 116.5(7) no 14_665 11_555 8_665
C47 C36 C47 C34 25.4(10) no 8_665 14_665 .
C47 C36 C47 C35 -13.9(7) no 8_665 14_665 .
C47 C36 C47 C37 115.0(11) no 8_665 14_665 .
C47 C36 C47 C47 0.0(3) no 8_665 14_665 8_665
C47 C36 C47 C48 115.3(8) no 8_665 14_665 14_665
C47 C36 C47 C34 -25.3(10) no 14_665 8_665 11_555
C47 C36 C47 C35 13.9(7) no 14_665 8_665 .
C47 C36 C47 C37 -115.5(11) no 14_665 8_665 11_555
C47 C36 C47 C47 0.0(3) no 14_665 8_665 14_665
C47 C36 C47 C48 -115.2(8) no 14_665 8_665 8_665
C47 C36 C48 C37 -160.2(14) no 8_665 8_665 .
C47 C36 C48 C37 179.6(14) no 8_665 8_665 11_555
C47 C36 C48 C38 -134.2(10) no 8_665 8_665 11_555
C47 C36 C48 C39 -83.6(11) no 8_665 8_665 11_555
C47 C36 C48 C46 -126.4(10) no 8_665 8_665 8_665
C47 C36 C48 C47 0.0(5) no 8_665 8_665 8_665
C48 C36 C47 C34 89.9(6) no 8_665 8_665 11_555
C48 C36 C47 C35 129.1(6) no 8_665 8_665 .
C48 C36 C47 C37 -0.3(10) no 8_665 8_665 11_555
C48 C36 C47 C47 115.2(8) no 8_665 8_665 14_665
C48 C36 C47 C48 0.0(3) no 8_665 8_665 8_665
C47 C36 C48 C37 80.1(16) no 8_665 14_665 11_555
C47 C36 C48 C37 100.3(17) no 8_665 14_665 .
C47 C36 C48 C38 54.4(14) no 8_665 14_665 .
C47 C36 C48 C39 3.7(15) no 8_665 14_665 .
C47 C36 C48 C46 46.5(14) no 8_665 14_665 14_665
C47 C36 C48 C47 -79.4(10) no 8_665 14_665 14_665
C48 C36 C47 C34 20.7(14) no 14_665 8_665 11_555
C48 C36 C47 C35 60.0(11) no 14_665 8_665 .
C48 C36 C47 C37 -69.5(7) no 14_665 8_665 11_555
C48 C36 C47 C47 46.0(10) no 14_665 8_665 14_665
C48 C36 C47 C48 -69.2(13) no 14_665 8_665 8_665
C47 C36 C48 C37 -81.0(16) no 14_665 8_665 .
C47 C36 C48 C37 -101.2(17) no 14_665 8_665 11_555
C47 C36 C48 C38 -55.1(14) no 14_665 8_665 11_555
C47 C36 C48 C39 -4.4(15) no 14_665 8_665 11_555
C47 C36 C48 C46 -47.2(14) no 14_665 8_665 8_665
C47 C36 C48 C47 79.2(10) no 14_665 8_665 8_665
C48 C36 C47 C34 -20.1(14) no 8_665 14_665 .
C48 C36 C47 C35 -59.4(11) no 8_665 14_665 .
C48 C36 C47 C37 69.5(7) no 8_665 14_665 .
C48 C36 C47 C47 -45.5(10) no 8_665 14_665 8_665
C48 C36 C47 C48 69.8(13) no 8_665 14_665 14_665
C47 C36 C48 C37 159.4(14) no 14_665 14_665 11_555
C47 C36 C48 C37 179.6(14) no 14_665 14_665 .
C47 C36 C48 C38 133.8(10) no 14_665 14_665 .
C47 C36 C48 C39 83.1(11) no 14_665 14_665 .
C47 C36 C48 C46 125.9(10) no 14_665 14_665 14_665
C47 C36 C48 C47 -0.0(5) no 14_665 14_665 14_665
C48 C36 C47 C34 -89.9(6) no 14_665 14_665 .
C48 C36 C47 C35 -129.2(6) no 14_665 14_665 .
C48 C36 C47 C37 -0.3(10) no 14_665 14_665 .
C48 C36 C47 C47 -115.3(8) no 14_665 14_665 8_665
C48 C36 C47 C48 0.0(3) no 14_665 14_665 14_665
C48 C36 C48 C37 38.0(5) no 8_665 14_665 11_555
C48 C36 C48 C37 58.2(6) no 8_665 14_665 .
C48 C36 C48 C38 12.4(6) no 8_665 14_665 .
C48 C36 C48 C39 -38.4(5) no 8_665 14_665 .
C48 C36 C48 C46 4.5(6) no 8_665 14_665 14_665
C48 C36 C48 C47 -121.4(10) no 8_665 14_665 14_665
C48 C36 C48 C37 -38.3(5) no 14_665 8_665 .
C48 C36 C48 C37 -58.5(6) no 14_665 8_665 11_555
C48 C36 C48 C38 -12.3(6) no 14_665 8_665 11_555
C48 C36 C48 C39 38.3(5) no 14_665 8_665 11_555
C48 C36 C48 C46 -4.5(6) no 14_665 8_665 8_665
C48 C36 C48 C47 121.9(10) no 14_665 8_665 8_665
C36 C37 C37 C36 0.0(4) no . 11_555 .
C36 C37 C37 C36 0.0(4) no . 11_555 .
C36 C37 C37 C38 -118.3(8) no . 11_555 11_555
C36 C37 C37 C38 -118.3(8) no . 11_555 .
C36 C37 C37 C46 -115.0(7) no . 11_555 14_665
C36 C37 C37 C46 -115.0(7) no . 11_555 8_665
C36 C37 C37 C47 -21.9(7) no . 11_555 8_665
C36 C37 C37 C48 -61.8(16) no . 11_555 14_665
C36 C37 C37 C48 -61.8(16) no . 11_555 8_665
C36 C37 C38 C37 78(2) no . . 11_555
C36 C37 C38 C38 78(2) no . . 11_555
C36 C37 C38 C39 -2(3) no . . .
C36 C37 C38 C39 38(3) no . . 11_555
C36 C37 C38 C46 74(2) no . . 8_665
C36 C37 C38 C48 -60.1(18) no . . 14_665
C36 C37 C38 C37 59.5(12) no . 11_555 11_555
C36 C37 C38 C38 -120.5(13) no . 11_555 .
C36 C37 C38 C39 -53.5(15) no . 11_555 11_555
C36 C37 C38 C39 -81.3(12) no . 11_555 .
C36 C37 C38 C46 -116.1(12) no . 11_555 14_665
C36 C37 C38 C48 25.6(12) no . 11_555 8_665
C36 C37 C46 C37 62.5(13) no . 8_665 11_555
C36 C37 C46 C38 -122.1(13) no . 8_665 .
C36 C37 C46 C39 -79.5(12) no . 8_665 .
C36 C37 C46 C39 -46.0(15) no . 8_665 11_555
C36 C37 C46 C46 -117.5(13) no . 8_665 14_665
C36 C37 C46 C48 31.7(12) no . 8_665 8_665
C36 C37 C46 C37 76.5(19) no . 14_665 11_555
C36 C37 C46 C38 80.0(18) no . 14_665 11_555
C36 C37 C46 C39 37.6(19) no . 14_665 11_555
C36 C37 C46 C39 -7(3) no . 14_665 .
C36 C37 C46 C46 76.5(18) no . 14_665 8_665
C36 C37 C46 C48 -63.6(16) no . 14_665 14_665
C36 C37 C47 C34 106.3(14) no . 14_665 .
C36 C37 C47 C35 57.8(14) no . 14_665 .
C36 C37 C47 C36 0.0(13) no . 14_665 .
C36 C37 C47 C36 0.0(13) no . 14_665 .
C36 C37 C47 C47 37.1(13) no . 14_665 8_665
C36 C37 C47 C48 -179.6(16) no . 14_665 14_665
C36 C37 C48 C36 0.0(7) no . 8_665 .
C36 C37 C48 C36 0.0(7) no . 8_665 .
C36 C37 C48 C38 -151.6(9) no . 8_665 11_555
C36 C37 C48 C39 -107.9(8) no . 8_665 11_555
C36 C37 C48 C46 -144.7(9) no . 8_665 8_665
C36 C37 C48 C47 -11.7(8) no . 8_665 8_665
C36 C37 C48 C36 -0.0(8) no . 14_665 .
C36 C37 C48 C36 -0.0(8) no . 14_665 .
C36 C37 C48 C38 131.0(11) no . 14_665 .
C36 C37 C48 C39 96.0(10) no . 14_665 .
C36 C37 C48 C46 126.1(11) no . 14_665 14_665
C36 C37 C48 C47 0.2(10) no . 14_665 14_665
C36 C37 C37 C36 0.0(4) no 11_555 11_555 .
C36 C37 C37 C36 0.0(4) no 11_555 11_555 .
C36 C37 C37 C38 -118.3(8) no 11_555 11_555 11_555
C36 C37 C37 C38 -118.3(8) no 11_555 11_555 .
C36 C37 C37 C46 -115.0(7) no 11_555 11_555 14_665
C36 C37 C37 C46 -115.0(7) no 11_555 11_555 8_665
C36 C37 C37 C47 -21.9(6) no 11_555 11_555 8_665
C36 C37 C37 C48 -61.8(16) no 11_555 11_555 14_665
C36 C37 C37 C48 -61.8(16) no 11_555 11_555 8_665
C36 C37 C38 C37 77(2) no 11_555 . 11_555
C36 C37 C38 C38 77(2) no 11_555 . 11_555
C36 C37 C38 C39 -2(3) no 11_555 . .
C36 C37 C38 C39 37(3) no 11_555 . 11_555
C36 C37 C38 C46 73(2) no 11_555 . 8_665
C36 C37 C38 C48 -60.9(18) no 11_555 . 14_665
C36 C37 C38 C37 59.0(12) no 11_555 11_555 11_555
C36 C37 C38 C38 -121.0(13) no 11_555 11_555 .
C36 C37 C38 C39 -54.0(15) no 11_555 11_555 11_555
C36 C37 C38 C39 -81.8(12) no 11_555 11_555 .
C36 C37 C38 C46 -116.6(12) no 11_555 11_555 14_665
C36 C37 C38 C48 25.1(12) no 11_555 11_555 8_665
C36 C37 C46 C37 61.9(13) no 11_555 8_665 11_555
C36 C37 C46 C38 -122.6(13) no 11_555 8_665 .
C36 C37 C46 C39 -80.1(12) no 11_555 8_665 .
C36 C37 C46 C39 -46.6(15) no 11_555 8_665 11_555
C36 C37 C46 C46 -118.1(13) no 11_555 8_665 14_665
C36 C37 C46 C48 31.1(12) no 11_555 8_665 8_665
C36 C37 C46 C37 75.7(19) no 11_555 14_665 11_555
C36 C37 C46 C38 79.2(18) no 11_555 14_665 11_555
C36 C37 C46 C39 36.8(19) no 11_555 14_665 11_555
C36 C37 C46 C39 -8(3) no 11_555 14_665 .
C36 C37 C46 C46 75.7(18) no 11_555 14_665 8_665
C36 C37 C46 C48 -64.4(16) no 11_555 14_665 14_665
C36 C37 C47 C34 105.6(13) no 11_555 14_665 .
C36 C37 C47 C35 57.0(14) no 11_555 14_665 .
C36 C37 C47 C36 -0.7(13) no 11_555 14_665 .
C36 C37 C47 C36 -0.7(13) no 11_555 14_665 .
C36 C37 C47 C47 36.4(13) no 11_555 14_665 8_665
C36 C37 C47 C48 179.6(16) no 11_555 14_665 14_665
C36 C37 C48 C36 -0.4(7) no 11_555 8_665 .
C36 C37 C48 C36 -0.4(7) no 11_555 8_665 .
C36 C37 C48 C38 -152.0(9) no 11_555 8_665 11_555
C36 C37 C48 C39 -108.3(8) no 11_555 8_665 11_555
C36 C37 C48 C46 -145.1(9) no 11_555 8_665 8_665
C36 C37 C48 C47 -12.0(8) no 11_555 8_665 8_665
C36 C37 C48 C36 -0.4(8) no 11_555 14_665 .
C36 C37 C48 C36 -0.4(8) no 11_555 14_665 .
C36 C37 C48 C38 130.6(11) no 11_555 14_665 .
C36 C37 C48 C39 95.5(10) no 11_555 14_665 .
C36 C37 C48 C46 125.7(11) no 11_555 14_665 14_665
C36 C37 C48 C47 -0.2(10) no 11_555 14_665 14_665
C37 C37 C38 C37 -0.0(7) no 11_555 . 11_555
C37 C37 C38 C38 0.0(10) no 11_555 . 11_555
C37 C37 C38 C39 -79.7(15) no 11_555 . .
C37 C37 C38 C39 -40.3(12) no 11_555 . 11_555
C37 C37 C38 C46 -3.8(11) no 11_555 . 8_665
C37 C37 C38 C48 -138.2(13) no 11_555 . 14_665
C38 C37 C37 C36 118.3(8) no . 11_555 .
C38 C37 C37 C36 118.3(8) no . 11_555 .
C38 C37 C37 C38 0.0(10) no . 11_555 11_555
C38 C37 C37 C38 0.0(4) no . 11_555 .
C38 C37 C37 C46 3.3(4) no . 11_555 14_665
C38 C37 C37 C46 3.3(9) no . 11_555 8_665
C38 C37 C37 C47 96.4(8) no . 11_555 8_665
C38 C37 C37 C48 56.5(15) no . 11_555 14_665
C38 C37 C37 C48 56.5(19) no . 11_555 8_665
C37 C37 C38 C37 0.0(9) no 11_555 11_555 11_555
C37 C37 C38 C39 -113.0(13) no 11_555 11_555 11_555
C37 C37 C38 C39 -140.8(12) no 11_555 11_555 .
C37 C37 C38 C46 -175.6(13) no 11_555 11_555 14_665
C37 C37 C38 C48 -33.9(11) no 11_555 11_555 8_665
C38 C37 C37 C36 118.3(8) no 11_555 11_555 .
C38 C37 C37 C36 118.3(8) no 11_555 11_555 .
C38 C37 C37 C38 0.0(4) no 11_555 11_555 11_555
C38 C37 C37 C38 0.0(10) no 11_555 11_555 .
C38 C37 C37 C46 3.3(9) no 11_555 11_555 14_665
C38 C37 C37 C46 3.3(4) no 11_555 11_555 8_665
C38 C37 C37 C47 96.4(9) no 11_555 11_555 8_665
C38 C37 C37 C48 56.5(19) no 11_555 11_555 14_665
C38 C37 C37 C48 56.5(15) no 11_555 11_555 8_665
C37 C37 C46 C37 0.0(8) no 11_555 8_665 11_555
C37 C37 C46 C38 175.5(12) no 11_555 8_665 .
C37 C37 C46 C39 -142.0(11) no 11_555 8_665 .
C37 C37 C46 C39 -108.5(11) no 11_555 8_665 11_555
C37 C37 C46 C48 -30.7(10) no 11_555 8_665 8_665
C46 C37 C37 C36 115.0(7) no 8_665 11_555 .
C46 C37 C37 C36 115.0(7) no 8_665 11_555 .
C46 C37 C37 C38 -3.3(3) no 8_665 11_555 11_555
C46 C37 C37 C38 -3.3(9) no 8_665 11_555 .
C46 C37 C37 C46 0.0(8) no 8_665 11_555 14_665
C46 C37 C37 C46 0.0(3) no 8_665 11_555 8_665
C46 C37 C37 C47 93.1(8) no 8_665 11_555 8_665
C46 C37 C37 C48 53.3(18) no 8_665 11_555 14_665
C46 C37 C37 C48 53.3(15) no 8_665 11_555 8_665
C37 C37 C46 C37 0.0(7) no 11_555 14_665 11_555
C37 C37 C46 C38 3.5(10) no 11_555 14_665 11_555
C37 C37 C46 C39 -38.9(11) no 11_555 14_665 11_555
C37 C37 C46 C39 -83.2(12) no 11_555 14_665 .
C37 C37 C46 C46 0.0(10) no 11_555 14_665 8_665
C37 C37 C46 C48 -140.1(13) no 11_555 14_665 14_665
C46 C37 C37 C36 115.0(7) no 14_665 11_555 .
C46 C37 C37 C36 115.0(7) no 14_665 11_555 .
C46 C37 C37 C38 -3.3(9) no 14_665 11_555 11_555
C46 C37 C37 C38 -3.3(3) no 14_665 11_555 .
C46 C37 C37 C46 0.0(3) no 14_665 11_555 14_665
C46 C37 C37 C46 0.0(8) no 14_665 11_555 8_665
C46 C37 C37 C47 93.1(8) no 14_665 11_555 8_665
C46 C37 C37 C48 53.3(15) no 14_665 11_555 14_665
C46 C37 C37 C48 53.3(18) no 14_665 11_555 8_665
C37 C37 C47 C34 69.2(12) no 11_555 14_665 .
C37 C37 C47 C35 20.7(14) no 11_555 14_665 .
C37 C37 C47 C36 -37.1(11) no 11_555 14_665 .
C37 C37 C47 C36 -37.1(11) no 11_555 14_665 .
C37 C37 C47 C47 0.0(11) no 11_555 14_665 8_665
C37 C37 C47 C48 143.3(14) no 11_555 14_665 14_665
C47 C37 C37 C36 21.9(6) no 14_665 11_555 .
C47 C37 C37 C36 21.9(6) no 14_665 11_555 .
C47 C37 C37 C38 -96.4(8) no 14_665 11_555 11_555
C47 C37 C37 C38 -96.4(9) no 14_665 11_555 .
C47 C37 C37 C46 -93.1(8) no 14_665 11_555 14_665
C47 C37 C37 C46 -93.1(8) no 14_665 11_555 8_665
C47 C37 C37 C47 0.0(10) no 14_665 11_555 8_665
C47 C37 C37 C48 -39.8(13) no 14_665 11_555 14_665
C47 C37 C37 C48 -40(2) no 14_665 11_555 8_665
C37 C37 C48 C36 -109(2) no 11_555 8_665 .
C37 C37 C48 C36 -109(2) no 11_555 8_665 .
C37 C37 C48 C38 99.8(19) no 11_555 8_665 11_555
C37 C37 C48 C39 143.5(19) no 11_555 8_665 11_555
C37 C37 C48 C46 106.7(19) no 11_555 8_665 8_665
C37 C37 C48 C47 -120(2) no 11_555 8_665 8_665
C48 C37 C37 C36 61.8(17) no 8_665 11_555 .
C48 C37 C37 C36 61.8(17) no 8_665 11_555 .
C48 C37 C37 C38 -56.5(15) no 8_665 11_555 11_555
C48 C37 C37 C38 -56.5(19) no 8_665 11_555 .
C48 C37 C37 C46 -53.3(19) no 8_665 11_555 14_665
C48 C37 C37 C46 -53.3(15) no 8_665 11_555 8_665
C48 C37 C37 C47 39.8(13) no 8_665 11_555 8_665
C48 C37 C37 C48 0(3) no 8_665 11_555 14_665
C48 C37 C37 C48 0.0(4) no 8_665 11_555 8_665
C37 C37 C48 C36 -58.4(18) no 11_555 14_665 .
C37 C37 C48 C36 -58.4(18) no 11_555 14_665 .
C37 C37 C48 C38 72.6(19) no 11_555 14_665 .
C37 C37 C48 C39 38(2) no 11_555 14_665 .
C37 C37 C48 C46 67.7(19) no 11_555 14_665 14_665
C37 C37 C48 C47 -58.2(19) no 11_555 14_665 14_665
C48 C37 C37 C36 61.8(16) no 14_665 11_555 .
C48 C37 C37 C36 61.8(16) no 14_665 11_555 .
C48 C37 C37 C38 -56.5(19) no 14_665 11_555 11_555
C48 C37 C37 C38 -56.5(15) no 14_665 11_555 .
C48 C37 C37 C46 -53.3(15) no 14_665 11_555 14_665
C48 C37 C37 C46 -53.3(19) no 14_665 11_555 8_665
C48 C37 C37 C47 40(2) no 14_665 11_555 8_665
C48 C37 C37 C48 0.0(4) no 14_665 11_555 14_665
C48 C37 C37 C48 0(3) no 14_665 11_555 8_665
C38 C37 C38 C38 0.0(5) no . 11_555 .
C38 C37 C38 C39 67.0(9) no . 11_555 11_555
C38 C37 C38 C39 39.2(6) no . 11_555 .
C38 C37 C38 C46 4.4(5) no . 11_555 14_665
C38 C37 C38 C48 146.1(8) no . 11_555 8_665
C38 C37 C38 C37 -0.0(9) no 11_555 . 11_555
C38 C37 C38 C38 0.0(4) no 11_555 . 11_555
C38 C37 C38 C39 -79.7(11) no 11_555 . .
C38 C37 C38 C39 -40.3(6) no 11_555 . 11_555
C38 C37 C38 C46 -3.8(4) no 11_555 . 8_665
C38 C37 C38 C48 -138.2(8) no 11_555 . 14_665
C38 C37 C46 C37 -175.5(11) no . 8_665 11_555
C38 C37 C46 C38 0.0(5) no . 8_665 .
C38 C37 C46 C39 42.5(6) no . 8_665 .
C38 C37 C46 C39 76.1(8) no . 8_665 11_555
C38 C37 C46 C46 4.5(5) no . 8_665 14_665
C38 C37 C46 C48 153.8(7) no . 8_665 8_665
C46 C37 C38 C37 3.8(9) no 8_665 . 11_555
C46 C37 C38 C38 3.8(3) no 8_665 . 11_555
C46 C37 C38 C39 -75.9(11) no 8_665 . .
C46 C37 C38 C39 -36.4(5) no 8_665 . 11_555
C46 C37 C38 C46 0.0(3) no 8_665 . 8_665
C46 C37 C38 C48 -134.3(8) no 8_665 . 14_665
C38 C37 C47 C34 -33.5(11) no . 14_665 .
C38 C37 C47 C35 -82.1(12) no . 14_665 .
C38 C37 C47 C36 -139.9(13) no . 14_665 .
C38 C37 C47 C36 -139.9(13) no . 14_665 .
C38 C37 C47 C47 -102.8(10) no . 14_665 8_665
C38 C37 C47 C48 40.5(8) no . 14_665 14_665
C47 C37 C38 C37 104.4(11) no 14_665 . 11_555
C47 C37 C38 C38 104.4(8) no 14_665 . 11_555
C47 C37 C38 C39 24.7(15) no 14_665 . .
C47 C37 C38 C39 64.1(10) no 14_665 . 11_555
C47 C37 C38 C46 100.6(8) no 14_665 . 8_665
C47 C37 C38 C48 -33.8(5) no 14_665 . 14_665
C38 C37 C48 C36 126.4(9) no . 8_665 .
C38 C37 C48 C36 126.4(9) no . 8_665 .
C38 C37 C48 C38 -25.2(5) no . 8_665 11_555
C38 C37 C48 C39 18.5(6) no . 8_665 11_555
C38 C37 C48 C46 -18.3(5) no . 8_665 8_665
C38 C37 C48 C47 114.7(7) no . 8_665 8_665
C48 C37 C38 C37 21.8(6) no 8_665 . 11_555
C48 C37 C38 C38 21.8(4) no 8_665 . 11_555
C48 C37 C38 C39 -57.9(12) no 8_665 . .
C48 C37 C38 C39 -18.4(7) no 8_665 . 11_555
C48 C37 C38 C46 18.0(5) no 8_665 . 8_665
C48 C37 C38 C48 -116.3(6) no 8_665 . 14_665
C38 C37 C48 C36 -131.0(10) no . 14_665 .
C38 C37 C48 C36 -131.0(10) no . 14_665 .
C38 C37 C48 C38 -0.0(5) no . 14_665 .
C38 C37 C48 C39 -35.1(7) no . 14_665 .
C38 C37 C48 C46 -4.9(6) no . 14_665 14_665
C38 C37 C48 C47 -130.8(8) no . 14_665 14_665
C48 C37 C38 C37 138.2(11) no 14_665 . 11_555
C48 C37 C38 C38 138.2(8) no 14_665 . 11_555
C48 C37 C38 C39 58.5(12) no 14_665 . .
C48 C37 C38 C39 97.9(8) no 14_665 . 11_555
C48 C37 C38 C46 134.3(8) no 14_665 . 8_665
C48 C37 C38 C48 -0.0(4) no 14_665 . 14_665
C38 C37 C46 C37 -3.5(8) no 11_555 14_665 11_555
C38 C37 C46 C38 0.0(4) no 11_555 14_665 11_555
C38 C37 C46 C39 -42.4(5) no 11_555 14_665 11_555
C38 C37 C46 C39 -86.7(8) no 11_555 14_665 .
C38 C37 C46 C46 -3.5(4) no 11_555 14_665 8_665
C38 C37 C46 C48 -143.6(8) no 11_555 14_665 14_665
C46 C37 C38 C37 175.6(10) no 14_665 11_555 11_555
C46 C37 C38 C38 -4.4(3) no 14_665 11_555 .
C46 C37 C38 C39 62.6(8) no 14_665 11_555 11_555
C46 C37 C38 C39 34.8(4) no 14_665 11_555 .
C46 C37 C38 C46 0.0(3) no 14_665 11_555 14_665
C46 C37 C38 C48 141.7(7) no 14_665 11_555 8_665
C38 C37 C47 C34 15.8(10) no 11_555 14_665 .
C38 C37 C47 C35 -32.7(11) no 11_555 14_665 .
C38 C37 C47 C36 -90.5(11) no 11_555 14_665 .
C38 C37 C47 C36 -90.5(11) no 11_555 14_665 .
C38 C37 C47 C47 -53.4(9) no 11_555 14_665 8_665
C38 C37 C47 C48 89.9(8) no 11_555 14_665 14_665
C47 C37 C38 C37 96.8(10) no 14_665 11_555 11_555
C47 C37 C38 C38 -83.2(8) no 14_665 11_555 .
C47 C37 C38 C39 -16.2(12) no 14_665 11_555 11_555
C47 C37 C38 C39 -44.0(8) no 14_665 11_555 .
C47 C37 C38 C46 -78.8(8) no 14_665 11_555 14_665
C47 C37 C38 C48 62.9(8) no 14_665 11_555 8_665
C38 C37 C48 C36 151.6(8) no 11_555 8_665 .
C38 C37 C48 C36 151.6(8) no 11_555 8_665 .
C38 C37 C48 C38 -0.0(5) no 11_555 8_665 11_555
C38 C37 C48 C39 43.7(6) no 11_555 8_665 11_555
C38 C37 C48 C46 6.9(5) no 11_555 8_665 8_665
C38 C37 C48 C47 139.9(7) no 11_555 8_665 8_665
C48 C37 C38 C37 33.9(7) no 8_665 11_555 11_555
C48 C37 C38 C38 -146.1(7) no 8_665 11_555 .
C48 C37 C38 C39 -79.1(7) no 8_665 11_555 11_555
C48 C37 C38 C39 -106.9(5) no 8_665 11_555 .
C48 C37 C38 C46 -141.7(7) no 8_665 11_555 14_665
C48 C37 C38 C48 0.0(3) no 8_665 11_555 8_665
C38 C37 C48 C36 -100.0(10) no 11_555 14_665 .
C38 C37 C48 C36 -100.0(10) no 11_555 14_665 .
C38 C37 C48 C38 31.0(5) no 11_555 14_665 .
C38 C37 C48 C39 -4.1(8) no 11_555 14_665 .
C38 C37 C48 C46 26.1(5) no 11_555 14_665 14_665
C38 C37 C48 C47 -99.8(7) no 11_555 14_665 14_665
C48 C37 C38 C37 144.7(12) no 14_665 11_555 11_555
C48 C37 C38 C38 -35.3(7) no 14_665 11_555 .
C48 C37 C38 C39 31.7(12) no 14_665 11_555 11_555
C48 C37 C38 C39 3.9(8) no 14_665 11_555 .
C48 C37 C38 C46 -30.9(7) no 14_665 11_555 14_665
C48 C37 C38 C48 110.8(8) no 14_665 11_555 8_665
C46 C37 C46 C37 -0.0(8) no 8_665 14_665 11_555
C46 C37 C46 C38 3.5(3) no 8_665 14_665 11_555
C46 C37 C46 C39 -38.9(4) no 8_665 14_665 11_555
C46 C37 C46 C39 -83.2(8) no 8_665 14_665 .
C46 C37 C46 C46 0.0(3) no 8_665 14_665 8_665
C46 C37 C46 C48 -140.1(7) no 8_665 14_665 14_665
C46 C37 C46 C38 -4.5(4) no 14_665 8_665 .
C46 C37 C46 C39 38.0(4) no 14_665 8_665 .
C46 C37 C46 C39 71.5(7) no 14_665 8_665 11_555
C46 C37 C46 C46 0.0(4) no 14_665 8_665 14_665
C46 C37 C46 C48 149.3(6) no 14_665 8_665 8_665
C46 C37 C47 C34 11.6(9) no 8_665 14_665 .
C46 C37 C47 C35 -37.0(10) no 8_665 14_665 .
C46 C37 C47 C36 -94.8(10) no 8_665 14_665 .
C46 C37 C47 C36 -94.8(10) no 8_665 14_665 .
C46 C37 C47 C47 -57.7(7) no 8_665 14_665 8_665
C46 C37 C47 C48 85.6(6) no 8_665 14_665 14_665
C47 C37 C46 C37 99.6(10) no 14_665 8_665 11_555
C47 C37 C46 C38 -85.0(8) no 14_665 8_665 .
C47 C37 C46 C39 -42.4(7) no 14_665 8_665 .
C47 C37 C46 C39 -8.9(11) no 14_665 8_665 11_555
C47 C37 C46 C46 -80.4(8) no 14_665 8_665 14_665
C47 C37 C46 C48 68.8(7) no 14_665 8_665 8_665
C46 C37 C48 C36 144.7(7) no 8_665 8_665 .
C46 C37 C48 C36 144.7(7) no 8_665 8_665 .
C46 C37 C48 C38 -6.9(3) no 8_665 8_665 11_555
C46 C37 C48 C39 36.8(4) no 8_665 8_665 11_555
C46 C37 C48 C46 0.0(3) no 8_665 8_665 8_665
C46 C37 C48 C47 133.0(5) no 8_665 8_665 8_665
C48 C37 C46 C37 30.7(6) no 8_665 8_665 11_555
C48 C37 C46 C38 -153.8(6) no 8_665 8_665 .
C48 C37 C46 C39 -111.2(5) no 8_665 8_665 .
C48 C37 C46 C39 -77.7(6) no 8_665 8_665 11_555
C48 C37 C46 C46 -149.3(6) no 8_665 8_665 14_665
C48 C37 C46 C48 -0.0(3) no 8_665 8_665 8_665
C46 C37 C48 C36 -100.5(9) no 8_665 14_665 .
C46 C37 C48 C36 -100.5(9) no 8_665 14_665 .
C46 C37 C48 C38 30.6(4) no 8_665 14_665 .
C46 C37 C48 C39 -4.5(7) no 8_665 14_665 .
C46 C37 C48 C46 25.7(4) no 8_665 14_665 14_665
C46 C37 C48 C47 -100.2(6) no 8_665 14_665 14_665
C48 C37 C46 C37 146.6(11) no 14_665 8_665 11_555
C48 C37 C46 C38 -37.9(7) no 14_665 8_665 .
C48 C37 C46 C39 4.7(7) no 14_665 8_665 .
C48 C37 C46 C39 38.2(10) no 14_665 8_665 11_555
C48 C37 C46 C46 -33.4(7) no 14_665 8_665 14_665
C48 C37 C46 C48 115.9(7) no 14_665 8_665 8_665
C46 C37 C47 C34 -30.1(9) no 14_665 14_665 .
C46 C37 C47 C35 -78.7(10) no 14_665 14_665 .
C46 C37 C47 C36 -136.5(11) no 14_665 14_665 .
C46 C37 C47 C36 -136.5(11) no 14_665 14_665 .
C46 C37 C47 C47 -99.4(8) no 14_665 14_665 8_665
C46 C37 C47 C48 43.9(5) no 14_665 14_665 14_665
C47 C37 C46 C37 103.7(11) no 14_665 14_665 11_555
C47 C37 C46 C38 107.2(8) no 14_665 14_665 11_555
C47 C37 C46 C39 64.8(9) no 14_665 14_665 11_555
C47 C37 C46 C39 20.5(12) no 14_665 14_665 .
C47 C37 C46 C46 103.7(8) no 14_665 14_665 8_665
C47 C37 C46 C48 -36.4(4) no 14_665 14_665 14_665
C46 C37 C48 C36 124.4(8) no 14_665 8_665 .
C46 C37 C48 C36 124.4(8) no 14_665 8_665 .
C46 C37 C48 C38 -27.3(4) no 14_665 8_665 11_555
C46 C37 C48 C39 16.5(5) no 14_665 8_665 11_555
C46 C37 C48 C46 -20.3(4) no 14_665 8_665 8_665
C46 C37 C48 C47 112.7(6) no 14_665 8_665 8_665
C48 C37 C46 C37 21.1(6) no 8_665 14_665 11_555
C48 C37 C46 C38 24.6(4) no 8_665 14_665 11_555
C48 C37 C46 C39 -17.8(5) no 8_665 14_665 11_555
C48 C37 C46 C39 -62.1(9) no 8_665 14_665 .
C48 C37 C46 C46 21.1(4) no 8_665 14_665 8_665
C48 C37 C46 C48 -119.0(6) no 8_665 14_665 14_665
C46 C37 C48 C36 -126.1(8) no 14_665 14_665 .
C46 C37 C48 C36 -126.1(8) no 14_665 14_665 .
C46 C37 C48 C38 4.9(3) no 14_665 14_665 .
C46 C37 C48 C39 -30.2(5) no 14_665 14_665 .
C46 C37 C48 C46 0.0(3) no 14_665 14_665 14_665
C46 C37 C48 C47 -125.9(6) no 14_665 14_665 14_665
C48 C37 C46 C37 140.1(11) no 14_665 14_665 11_555
C48 C37 C46 C38 143.6(8) no 14_665 14_665 11_555
C48 C37 C46 C39 101.2(8) no 14_665 14_665 11_555
C48 C37 C46 C39 56.9(10) no 14_665 14_665 .
C48 C37 C46 C46 140.1(7) no 14_665 14_665 8_665
C48 C37 C46 C48 0.0(4) no 14_665 14_665 14_665
C47 C37 C48 C36 32.5(3) no 14_665 8_665 .
C47 C37 C48 C36 32.5(3) no 14_665 8_665 .
C47 C37 C48 C38 -119.1(6) no 14_665 8_665 11_555
C47 C37 C48 C39 -75.4(4) no 14_665 8_665 11_555
C47 C37 C48 C46 -112.2(5) no 14_665 8_665 8_665
C47 C37 C48 C47 20.8(4) no 14_665 8_665 8_665
C48 C37 C47 C34 52.5(5) no 8_665 14_665 .
C48 C37 C47 C35 4.0(7) no 8_665 14_665 .
C48 C37 C47 C36 -53.8(6) no 8_665 14_665 .
C48 C37 C47 C36 -53.8(6) no 8_665 14_665 .
C48 C37 C47 C47 -16.7(4) no 8_665 14_665 8_665
C48 C37 C47 C48 126.6(7) no 8_665 14_665 14_665
C47 C37 C48 C36 -0.2(6) no 14_665 14_665 .
C47 C37 C48 C36 -0.2(6) no 14_665 14_665 .
C47 C37 C48 C38 130.8(6) no 14_665 14_665 .
C47 C37 C48 C39 95.7(5) no 14_665 14_665 .
C47 C37 C48 C46 125.9(5) no 14_665 14_665 14_665
C47 C37 C48 C47 0.0(3) no 14_665 14_665 14_665
C48 C37 C47 C34 -74.0(8) no 14_665 14_665 .
C48 C37 C47 C35 -122.6(8) no 14_665 14_665 .
C48 C37 C47 C36 179.6(10) no 14_665 14_665 .
C48 C37 C47 C36 179.6(10) no 14_665 14_665 .
C48 C37 C47 C47 -143.3(8) no 14_665 14_665 8_665
C48 C37 C47 C48 0.0(4) no 14_665 14_665 14_665
C48 C37 C48 C36 -58.4(6) no 8_665 14_665 .
C48 C37 C48 C36 -58.4(6) no 8_665 14_665 .
C48 C37 C48 C38 72.6(6) no 8_665 14_665 .
C48 C37 C48 C39 37.5(7) no 8_665 14_665 .
C48 C37 C48 C46 67.7(6) no 8_665 14_665 14_665
C48 C37 C48 C47 -58.2(6) no 8_665 14_665 14_665
C48 C37 C48 C36 71.4(7) no 14_665 8_665 .
C48 C37 C48 C36 71.4(7) no 14_665 8_665 .
C48 C37 C48 C38 -80.2(7) no 14_665 8_665 11_555
C48 C37 C48 C39 -36.5(7) no 14_665 8_665 11_555
C48 C37 C48 C46 -73.3(7) no 14_665 8_665 8_665
C48 C37 C48 C47 59.7(7) no 14_665 8_665 8_665
C37 C38 C38 C37 0.0(5) no . 11_555 11_555
C37 C38 C38 C37 0.0(4) no . 11_555 .
C37 C38 C38 C39 -121.4(7) no . 11_555 11_555
C37 C38 C38 C39 -121.4(7) no . 11_555 .
C37 C38 C38 C48 -37.6(10) no . 11_555 8_665
C37 C38 C39 C34 -0(2) no . . .
C37 C38 C39 C34 20.0(19) no . . 11_555
C37 C38 C39 C38 74.8(14) no . . 11_555
C37 C38 C39 C39 74.8(15) no . . 11_555
C37 C38 C39 C46 80.2(14) no . . 8_665
C37 C38 C39 C48 -43.6(12) no . . 14_665
C37 C38 C39 C34 -62.3(10) no . 11_555 11_555
C37 C38 C39 C34 -73.7(9) no . 11_555 .
C37 C38 C39 C38 59.4(9) no . 11_555 11_555
C37 C38 C39 C39 -120.6(10) no . 11_555 .
C37 C38 C39 C46 67.7(10) no . 11_555 8_665
C37 C38 C39 C48 19.6(9) no . 11_555 8_665
C37 C38 C46 C37 0.0(4) no . 8_665 .
C37 C38 C46 C37 2.0(5) no . 8_665 11_555
C37 C38 C46 C39 -121.3(7) no . 8_665 .
C37 C38 C46 C39 -116.0(6) no . 8_665 11_555
C37 C38 C46 C48 -26.0(7) no . 8_665 8_665
C37 C38 C48 C36 38.2(9) no . 14_665 .
C37 C38 C48 C36 38.2(9) no . 14_665 .
C37 C38 C48 C37 18.0(8) no . 14_665 11_555
C37 C38 C48 C37 -0.0(8) no . 14_665 .
C37 C38 C48 C39 132.3(10) no . 14_665 .
C37 C38 C48 C47 69.8(10) no . 14_665 14_665
C37 C38 C38 C37 0.0(4) no 11_555 11_555 11_555
C37 C38 C38 C37 0.0(5) no 11_555 11_555 .
C37 C38 C38 C39 -121.4(7) no 11_555 11_555 11_555
C37 C38 C38 C39 -121.4(7) no 11_555 11_555 .
C37 C38 C38 C48 -37.6(8) no 11_555 11_555 8_665
C37 C38 C39 C34 -28.4(16) no 11_555 . .
C37 C38 C39 C34 -8.3(14) no 11_555 . 11_555
C37 C38 C39 C38 46.5(8) no 11_555 . 11_555
C37 C38 C39 C39 46.5(11) no 11_555 . 11_555
C37 C38 C39 C46 51.8(9) no 11_555 . 8_665
C37 C38 C39 C48 -72.0(9) no 11_555 . 14_665
C37 C38 C39 C34 -79.2(8) no 11_555 11_555 11_555
C37 C38 C39 C34 -90.7(7) no 11_555 11_555 .
C37 C38 C39 C38 42.5(6) no 11_555 11_555 11_555
C37 C38 C39 C39 -137.5(8) no 11_555 11_555 .
C37 C38 C39 C46 50.7(7) no 11_555 11_555 8_665
C37 C38 C39 C48 2.6(6) no 11_555 11_555 8_665
C37 C38 C46 C37 -2.0(5) no 11_555 8_665 .
C37 C38 C46 C37 0.0(4) no 11_555 8_665 11_555
C37 C38 C46 C39 -123.3(6) no 11_555 8_665 .
C37 C38 C46 C39 -117.9(6) no 11_555 8_665 11_555
C37 C38 C46 C48 -28.0(5) no 11_555 8_665 8_665
C37 C38 C48 C36 20.2(6) no 11_555 14_665 .
C37 C38 C48 C36 20.2(6) no 11_555 14_665 .
C37 C38 C48 C37 0.0(5) no 11_555 14_665 11_555
C37 C38 C48 C37 -18.0(5) no 11_555 14_665 .
C37 C38 C48 C39 114.3(8) no 11_555 14_665 .
C37 C38 C48 C47 51.8(8) no 11_555 14_665 14_665
C38 C38 C39 C34 -74.8(12) no 11_555 . .
C38 C38 C39 C34 -54.8(11) no 11_555 . 11_555
C38 C38 C39 C38 0.0(5) no 11_555 . 11_555
C38 C38 C39 C39 0.0(8) no 11_555 . 11_555
C38 C38 C39 C46 5.4(5) no 11_555 . 8_665
C38 C38 C39 C48 -118.4(9) no 11_555 . 14_665
C39 C38 C38 C37 121.4(7) no . 11_555 11_555
C39 C38 C38 C37 121.4(7) no . 11_555 .
C39 C38 C38 C39 0.0(7) no . 11_555 11_555
C39 C38 C38 C39 0.0(4) no . 11_555 .
C39 C38 C38 C48 83.8(10) no . 11_555 8_665
C38 C38 C39 C34 -121.7(10) no 11_555 11_555 11_555
C38 C38 C39 C34 -133.1(9) no 11_555 11_555 .
C38 C38 C39 C38 0.0(6) no 11_555 11_555 11_555
C38 C38 C39 C46 8.2(6) no 11_555 11_555 8_665
C38 C38 C39 C48 -39.9(7) no 11_555 11_555 8_665
C39 C38 C38 C37 121.4(7) no 11_555 11_555 11_555
C39 C38 C38 C37 121.4(7) no 11_555 11_555 .
C39 C38 C38 C39 0.0(4) no 11_555 11_555 11_555
C39 C38 C38 C39 0.0(7) no 11_555 11_555 .
C39 C38 C38 C48 83.8(8) no 11_555 11_555 8_665
C38 C38 C48 C36 -9.6(11) no 11_555 14_665 .
C38 C38 C48 C36 -9.6(11) no 11_555 14_665 .
C38 C38 C48 C37 -29.8(8) no 11_555 14_665 11_555
C38 C38 C48 C37 -47.8(9) no 11_555 14_665 .
C38 C38 C48 C39 84.5(10) no 11_555 14_665 .
C38 C38 C48 C47 22.0(14) no 11_555 14_665 14_665
C48 C38 C38 C37 37.6(9) no 14_665 11_555 11_555
C48 C38 C38 C37 37.6(7) no 14_665 11_555 .
C48 C38 C38 C39 -83.8(10) no 14_665 11_555 11_555
C48 C38 C38 C39 -83.8(8) no 14_665 11_555 .
C48 C38 C38 C48 0.0(15) no 14_665 11_555 8_665
C39 C38 C39 C34 58.3(9) no . 11_555 11_555
C39 C38 C39 C34 46.9(8) no . 11_555 .
C39 C38 C39 C39 0.0(6) no . 11_555 .
C39 C38 C39 C46 -171.8(11) no . 11_555 8_665
C39 C38 C39 C48 140.1(9) no . 11_555 8_665
C39 C38 C39 C34 -74.8(12) no 11_555 . .
C39 C38 C39 C34 -54.8(9) no 11_555 . 11_555
C39 C38 C39 C38 0.0(8) no 11_555 . 11_555
C39 C38 C39 C39 0.0(5) no 11_555 . 11_555
C39 C38 C39 C46 5.4(8) no 11_555 . 8_665
C39 C38 C39 C48 -118.4(9) no 11_555 . 14_665
C39 C38 C46 C37 121.3(7) no . 8_665 .
C39 C38 C46 C37 123.3(6) no . 8_665 11_555
C39 C38 C46 C39 0.0(4) no . 8_665 .
C39 C38 C46 C39 5.3(7) no . 8_665 11_555
C39 C38 C46 C48 95.3(7) no . 8_665 8_665
C46 C38 C39 C34 -80.2(11) no 8_665 . .
C46 C38 C39 C34 -60.1(10) no 8_665 . 11_555
C46 C38 C39 C38 -5.4(3) no 8_665 . 11_555
C46 C38 C39 C39 -5.4(7) no 8_665 . 11_555
C46 C38 C39 C46 0.0(3) no 8_665 . 8_665
C46 C38 C39 C48 -123.8(9) no 8_665 . 14_665
C39 C38 C48 C36 -94.1(8) no . 14_665 .
C39 C38 C48 C36 -94.1(8) no . 14_665 .
C39 C38 C48 C37 -114.3(8) no . 14_665 11_555
C39 C38 C48 C37 -132.3(9) no . 14_665 .
C39 C38 C48 C39 0.0(6) no . 14_665 .
C39 C38 C48 C47 -62.5(11) no . 14_665 14_665
C48 C38 C39 C34 43.6(13) no 14_665 . .
C48 C38 C39 C34 63.7(11) no 14_665 . 11_555
C48 C38 C39 C38 118.4(9) no 14_665 . 11_555
C48 C38 C39 C39 118.4(8) no 14_665 . 11_555
C48 C38 C39 C46 123.8(9) no 14_665 . 8_665
C48 C38 C39 C48 -0.0(3) no 14_665 . 14_665
C39 C38 C46 C37 116.0(7) no 11_555 8_665 .
C39 C38 C46 C37 117.9(6) no 11_555 8_665 11_555
C39 C38 C46 C39 -5.3(7) no 11_555 8_665 .
C39 C38 C46 C39 0.0(5) no 11_555 8_665 11_555
C39 C38 C46 C48 89.9(7) no 11_555 8_665 8_665
C46 C38 C39 C34 -129.9(9) no 8_665 11_555 11_555
C46 C38 C39 C34 -141.4(9) no 8_665 11_555 .
C46 C38 C39 C38 -8.2(5) no 8_665 11_555 11_555
C46 C38 C39 C39 171.8(10) no 8_665 11_555 .
C46 C38 C39 C46 0.0(4) no 8_665 11_555 8_665
C46 C38 C39 C48 -48.1(6) no 8_665 11_555 8_665
C39 C38 C48 C36 -58.6(8) no 11_555 14_665 .
C39 C38 C48 C36 -58.6(8) no 11_555 14_665 .
C39 C38 C48 C37 -78.9(7) no 11_555 14_665 11_555
C39 C38 C48 C37 -96.8(8) no 11_555 14_665 .
C39 C38 C48 C39 35.4(5) no 11_555 14_665 .
C39 C38 C48 C47 -27.0(11) no 11_555 14_665 14_665
C48 C38 C39 C34 -6.6(10) no 14_665 11_555 11_555
C48 C38 C39 C34 -18.1(9) no 14_665 11_555 .
C48 C38 C39 C38 115.1(10) no 14_665 11_555 11_555
C48 C38 C39 C39 -64.9(8) no 14_665 11_555 .
C48 C38 C39 C46 123.3(10) no 14_665 11_555 8_665
C48 C38 C39 C48 75.2(8) no 14_665 11_555 8_665
C46 C38 C48 C36 -19.4(11) no 8_665 14_665 .
C46 C38 C48 C36 -19.4(11) no 8_665 14_665 .
C46 C38 C48 C37 -39.6(8) no 8_665 14_665 11_555
C46 C38 C48 C37 -57.6(9) no 8_665 14_665 .
C46 C38 C48 C39 74.7(9) no 8_665 14_665 .
C46 C38 C48 C47 12.2(14) no 8_665 14_665 14_665
C48 C38 C46 C37 43.0(8) no 14_665 8_665 .
C48 C38 C46 C37 45.0(9) no 14_665 8_665 11_555
C48 C38 C46 C39 -78.3(8) no 14_665 8_665 .
C48 C38 C46 C39 -72.9(10) no 14_665 8_665 11_555
C48 C38 C46 C48 17.0(12) no 14_665 8_665 8_665
C34 C39 C39 C34 0.0(4) no . 11_555 11_555
C34 C39 C39 C34 0.0(4) no . 11_555 .
C34 C39 C39 C38 120.3(7) no . 11_555 11_555
C34 C39 C39 C38 120.3(7) no . 11_555 .
C34 C39 C39 C46 126.1(8) no . 11_555 14_665
C34 C39 C39 C46 126.1(7) no . 11_555 8_665
C34 C39 C39 C48 78.5(8) no . 11_555 8_665
C34 C39 C46 C37 79.5(7) no . 8_665 .
C34 C39 C46 C37 64.2(8) no . 8_665 11_555
C34 C39 C46 C38 119.0(8) no . 8_665 .
C34 C39 C46 C39 -53.3(7) no . 8_665 11_555
C34 C39 C46 C46 126.7(9) no . 8_665 14_665
C34 C39 C46 C48 15.0(9) no . 8_665 8_665
C34 C39 C46 C37 -21.0(17) no . 14_665 11_555
C34 C39 C46 C37 5.6(18) no . 14_665 .
C34 C39 C46 C38 -67.2(14) no . 14_665 11_555
C34 C39 C46 C39 -73.3(14) no . 14_665 11_555
C34 C39 C46 C46 -73.3(14) no . 14_665 8_665
C34 C39 C46 C48 43.9(14) no . 14_665 14_665
C34 C39 C48 C36 -44.8(8) no . 14_665 .
C34 C39 C48 C36 -44.8(8) no . 14_665 .
C34 C39 C48 C37 -88.7(8) no . 14_665 11_555
C34 C39 C48 C37 -98.8(8) no . 14_665 .
C34 C39 C48 C38 -143.2(10) no . 14_665 .
C34 C39 C48 C46 -145.4(11) no . 14_665 14_665
C34 C39 C48 C47 -9.1(8) no . 14_665 14_665
C34 C39 C39 C34 0.0(4) no 11_555 11_555 11_555
C34 C39 C39 C34 0.0(4) no 11_555 11_555 .
C34 C39 C39 C38 120.3(7) no 11_555 11_555 11_555
C34 C39 C39 C38 120.3(7) no 11_555 11_555 .
C34 C39 C39 C46 126.1(7) no 11_555 11_555 14_665
C34 C39 C39 C46 126.1(8) no 11_555 11_555 8_665
C34 C39 C39 C48 78.5(7) no 11_555 11_555 8_665
C34 C39 C46 C37 89.7(6) no 11_555 8_665 .
C34 C39 C46 C37 74.5(6) no 11_555 8_665 11_555
C34 C39 C46 C38 129.3(7) no 11_555 8_665 .
C34 C39 C46 C39 -43.0(5) no 11_555 8_665 11_555
C34 C39 C46 C46 137.0(8) no 11_555 8_665 14_665
C34 C39 C46 C48 25.3(7) no 11_555 8_665 8_665
C34 C39 C46 C37 -0.3(14) no 11_555 14_665 11_555
C34 C39 C46 C37 26.3(15) no 11_555 14_665 .
C34 C39 C46 C38 -46.5(11) no 11_555 14_665 11_555
C34 C39 C46 C39 -52.6(10) no 11_555 14_665 11_555
C34 C39 C46 C46 -52.6(11) no 11_555 14_665 8_665
C34 C39 C46 C48 64.6(11) no 11_555 14_665 14_665
C34 C39 C48 C36 -28.5(8) no 11_555 14_665 .
C34 C39 C48 C36 -28.5(8) no 11_555 14_665 .
C34 C39 C48 C37 -72.4(7) no 11_555 14_665 11_555
C34 C39 C48 C37 -82.5(7) no 11_555 14_665 .
C34 C39 C48 C38 -126.9(9) no 11_555 14_665 .
C34 C39 C48 C46 -129.1(10) no 11_555 14_665 14_665
C34 C39 C48 C47 7.2(8) no 11_555 14_665 14_665
C38 C39 C39 C34 -120.3(7) no . 11_555 11_555
C38 C39 C39 C34 -120.3(8) no . 11_555 .
C38 C39 C39 C38 0.0(8) no . 11_555 11_555
C38 C39 C39 C38 0.0(5) no . 11_555 .
C38 C39 C39 C46 5.8(5) no . 11_555 14_665
C38 C39 C39 C46 5.8(8) no . 11_555 8_665
C38 C39 C39 C48 -41.8(9) no . 11_555 8_665
C38 C39 C46 C37 -39.6(7) no . 8_665 .
C38 C39 C46 C37 -54.8(7) no . 8_665 11_555
C38 C39 C46 C38 0.0(6) no . 8_665 .
C38 C39 C46 C39 -172.3(9) no . 8_665 11_555
C38 C39 C46 C46 7.7(6) no . 8_665 14_665
C38 C39 C46 C48 -104.0(8) no . 8_665 8_665
C38 C39 C48 C36 98.3(9) no . 14_665 .
C38 C39 C48 C36 98.3(9) no . 14_665 .
C38 C39 C48 C37 54.5(9) no . 14_665 11_555
C38 C39 C48 C37 44.4(9) no . 14_665 .
C38 C39 C48 C38 -0.0(8) no . 14_665 .
C38 C39 C48 C46 -2.2(8) no . 14_665 14_665
C38 C39 C48 C47 134.1(10) no . 14_665 14_665
C38 C39 C39 C34 -120.3(8) no 11_555 11_555 11_555
C38 C39 C39 C34 -120.3(7) no 11_555 11_555 .
C38 C39 C39 C38 0.0(5) no 11_555 11_555 11_555
C38 C39 C39 C38 0.0(8) no 11_555 11_555 .
C38 C39 C39 C46 5.8(8) no 11_555 11_555 14_665
C38 C39 C39 C46 5.8(5) no 11_555 11_555 8_665
C38 C39 C39 C48 -41.8(6) no 11_555 11_555 8_665
C38 C39 C46 C37 46.2(6) no 11_555 14_665 11_555
C38 C39 C46 C37 72.9(8) no 11_555 14_665 .
C38 C39 C46 C38 0.0(5) no 11_555 14_665 11_555
C38 C39 C46 C39 -6.1(8) no 11_555 14_665 11_555
C38 C39 C46 C46 -6.1(5) no 11_555 14_665 8_665
C38 C39 C46 C48 111.1(7) no 11_555 14_665 14_665
C38 C39 C48 C36 57.8(5) no 11_555 14_665 .
C38 C39 C48 C36 57.8(5) no 11_555 14_665 .
C38 C39 C48 C37 14.0(4) no 11_555 14_665 11_555
C38 C39 C48 C37 3.8(6) no 11_555 14_665 .
C38 C39 C48 C38 -40.5(4) no 11_555 14_665 .
C38 C39 C48 C46 -42.7(5) no 11_555 14_665 14_665
C38 C39 C48 C47 93.5(5) no 11_555 14_665 14_665
C39 C39 C46 C37 132.7(8) no 11_555 8_665 .
C39 C39 C46 C37 117.5(8) no 11_555 8_665 11_555
C39 C39 C46 C38 172.3(10) no 11_555 8_665 .
C39 C39 C46 C39 0.0(7) no 11_555 8_665 11_555
C39 C39 C46 C48 68.3(8) no 11_555 8_665 8_665
C46 C39 C39 C34 -126.1(7) no 8_665 11_555 11_555
C46 C39 C39 C34 -126.1(7) no 8_665 11_555 .
C46 C39 C39 C38 -5.8(3) no 8_665 11_555 11_555
C46 C39 C39 C38 -5.8(7) no 8_665 11_555 .
C46 C39 C39 C46 0.0(8) no 8_665 11_555 14_665
C46 C39 C39 C46 0.0(3) no 8_665 11_555 8_665
C46 C39 C39 C48 -47.6(5) no 8_665 11_555 8_665
C39 C39 C46 C37 52.3(9) no 11_555 14_665 11_555
C39 C39 C46 C37 78.9(9) no 11_555 14_665 .
C39 C39 C46 C38 6.1(8) no 11_555 14_665 11_555
C39 C39 C46 C39 0.0(5) no 11_555 14_665 11_555
C39 C39 C46 C46 0.0(7) no 11_555 14_665 8_665
C39 C39 C46 C48 117.2(7) no 11_555 14_665 14_665
C46 C39 C39 C34 -126.1(7) no 14_665 11_555 11_555
C46 C39 C39 C34 -126.1(7) no 14_665 11_555 .
C46 C39 C39 C38 -5.8(7) no 14_665 11_555 11_555
C46 C39 C39 C38 -5.8(3) no 14_665 11_555 .
C46 C39 C39 C46 0.0(3) no 14_665 11_555 14_665
C46 C39 C39 C46 0.0(8) no 14_665 11_555 8_665
C46 C39 C39 C48 -47.6(9) no 14_665 11_555 8_665
C39 C39 C48 C36 27.3(10) no 11_555 14_665 .
C39 C39 C48 C36 27.3(10) no 11_555 14_665 .
C39 C39 C48 C37 -16.6(9) no 11_555 14_665 11_555
C39 C39 C48 C37 -26.7(10) no 11_555 14_665 .
C39 C39 C48 C38 -71.0(9) no 11_555 14_665 .
C39 C39 C48 C46 -73.2(9) no 11_555 14_665 14_665
C39 C39 C48 C47 63.0(9) no 11_555 14_665 14_665
C48 C39 C39 C34 -78.5(7) no 14_665 11_555 11_555
C48 C39 C39 C34 -78.5(7) no 14_665 11_555 .
C48 C39 C39 C38 41.8(9) no 14_665 11_555 11_555
C48 C39 C39 C38 41.8(5) no 14_665 11_555 .
C48 C39 C39 C46 47.6(5) no 14_665 11_555 14_665
C48 C39 C39 C46 47.6(9) no 14_665 11_555 8_665
C48 C39 C39 C48 0.0(11) no 14_665 11_555 8_665
C46 C39 C46 C37 52.3(5) no 8_665 14_665 11_555
C46 C39 C46 C37 78.9(7) no 8_665 14_665 .
C46 C39 C46 C38 6.1(3) no 8_665 14_665 11_555
C46 C39 C46 C39 -0.0(6) no 8_665 14_665 11_555
C46 C39 C46 C46 0.0(3) no 8_665 14_665 8_665
C46 C39 C46 C48 117.2(6) no 8_665 14_665 14_665
C46 C39 C46 C37 -47.3(5) no 14_665 8_665 .
C46 C39 C46 C37 -62.5(6) no 14_665 8_665 11_555
C46 C39 C46 C38 -7.7(4) no 14_665 8_665 .
C46 C39 C46 C46 0.0(4) no 14_665 8_665 14_665
C46 C39 C46 C48 -111.7(7) no 14_665 8_665 8_665
C46 C39 C48 C36 58.9(5) no 8_665 14_665 .
C46 C39 C48 C36 58.9(5) no 8_665 14_665 .
C46 C39 C48 C37 15.0(4) no 8_665 14_665 11_555
C46 C39 C48 C37 4.9(6) no 8_665 14_665 .
C46 C39 C48 C38 -39.4(4) no 8_665 14_665 .
C46 C39 C48 C46 -41.6(4) no 8_665 14_665 14_665
C46 C39 C48 C47 94.6(5) no 8_665 14_665 14_665
C48 C39 C46 C37 -3.1(4) no 14_665 8_665 .
C48 C39 C46 C37 -18.4(5) no 14_665 8_665 11_555
C48 C39 C46 C38 36.4(3) no 14_665 8_665 .
C48 C39 C46 C39 -135.9(7) no 14_665 8_665 11_555
C48 C39 C46 C46 44.1(4) no 14_665 8_665 14_665
C48 C39 C46 C48 -67.6(6) no 14_665 8_665 8_665
C46 C39 C48 C36 100.5(7) no 14_665 14_665 .
C46 C39 C48 C36 100.5(7) no 14_665 14_665 .
C46 C39 C48 C37 56.7(7) no 14_665 14_665 11_555
C46 C39 C48 C37 46.6(7) no 14_665 14_665 .
C46 C39 C48 C38 2.2(5) no 14_665 14_665 .
C46 C39 C48 C46 -0.0(5) no 14_665 14_665 14_665
C46 C39 C48 C47 136.3(8) no 14_665 14_665 14_665
C48 C39 C46 C37 -64.9(5) no 14_665 14_665 11_555
C48 C39 C46 C37 -38.2(6) no 14_665 14_665 .
C48 C39 C46 C38 -111.1(6) no 14_665 14_665 11_555
C48 C39 C46 C39 -117.2(6) no 14_665 14_665 11_555
C48 C39 C46 C46 -117.2(6) no 14_665 14_665 8_665
C48 C39 C46 C48 -0.0(3) no 14_665 14_665 14_665
C27 C40 C40 C27 0.0(8) no . 8_665 8_665
C27 C40 C40 C29 139.1(6) no . 8_665 14_665
C27 C40 C40 C29 139.1(8) no . 8_665 11_555
C27 C40 C40 C33 -102.6(7) no . 8_665 14_665
C27 C40 C40 C33 -102.6(7) no . 8_665 11_555
C27 C40 C40 C41 -168.1(8) no . 8_665 8_665
C27 C40 C40 C44 172.3(6) no . 8_665 .
C27 C40 C41 C29 -133.7(9) no . . 11_555
C27 C40 C41 C30 -159.6(8) no . . 14_665
C27 C40 C41 C31 166.8(7) no . . 14_665
C27 C40 C41 C32 112.1(8) no . . 14_665
C27 C40 C41 C33 93.9(8) no . . 14_665
C27 C40 C41 C42 179.3(7) no . . .
C27 C40 C41 C43 -176.7(7) no . . 8_665
C27 C40 C41 C44 -139.6(10) no . . 8_665
C27 C40 C44 C29 -140.6(10) no . 8_665 14_665
C27 C40 C44 C29 -118.0(10) no . 8_665 11_555
C27 C40 C44 C30 -154.4(8) no . 8_665 14_665
C27 C40 C44 C30 -156.5(9) no . 8_665 11_555
C27 C40 C44 C31 143.4(9) no . 8_665 14_665
C27 C40 C44 C32 106.3(9) no . 8_665 14_665
C27 C40 C44 C41 54.3(10) no . 8_665 .
C27 C40 C44 C42 149.1(9) no . 8_665 .
C27 C40 C44 C43 175.3(8) no . 8_665 8_665
C27 C40 C44 C43 -179.3(8) no . 8_665 .
C27 C40 C45 C27 -10.2(7) no . . 8_665
C27 C40 C45 C28 -64.9(10) no . . 14_665
C27 C40 C45 C29 135.2(8) no . . 11_555
C27 C40 C45 C29 134.4(7) no . . 14_665
C27 C40 C45 C33 -98.3(7) no . . 11_555
C27 C40 C45 C41 -143.6(8) no . . 8_665
C27 C40 C45 C44 -179.3(7) no . . .
C28 C40 C41 C29 79.2(14) no 14_665 . 11_555
C28 C40 C41 C30 53.4(14) no 14_665 . 14_665
C28 C40 C41 C31 19.8(16) no 14_665 . 14_665
C28 C40 C41 C32 -35.0(15) no 14_665 . 14_665
C28 C40 C41 C33 -53.2(13) no 14_665 . 14_665
C28 C40 C41 C42 32.2(16) no 14_665 . .
C28 C40 C41 C43 36.3(15) no 14_665 . 8_665
C28 C40 C41 C44 73.3(17) no 14_665 . 8_665
C28 C40 C44 C29 45.1(12) no 14_665 8_665 14_665
C28 C40 C44 C29 67.8(12) no 14_665 8_665 11_555
C28 C40 C44 C30 31.3(13) no 14_665 8_665 14_665
C28 C40 C44 C30 29.2(13) no 14_665 8_665 11_555
C28 C40 C44 C31 -30.9(14) no 14_665 8_665 14_665
C28 C40 C44 C32 -68.0(13) no 14_665 8_665 14_665
C28 C40 C44 C41 -120.0(14) no 14_665 8_665 .
C28 C40 C44 C42 -25.2(15) no 14_665 8_665 .
C28 C40 C44 C43 1.0(14) no 14_665 8_665 8_665
C28 C40 C44 C43 6.4(13) no 14_665 8_665 .
C28 C40 C45 C27 55(2) no 14_665 . 8_665
C28 C40 C45 C28 0.0(18) no 14_665 . 14_665
C28 C40 C45 C29 -160(2) no 14_665 . 11_555
C28 C40 C45 C29 -161(2) no 14_665 . 14_665
C28 C40 C45 C33 -33.4(19) no 14_665 . 11_555
C28 C40 C45 C41 -79(2) no 14_665 . 8_665
C28 C40 C45 C44 -114(2) no 14_665 . .
C29 C40 C40 C27 -139.1(7) no 11_555 8_665 8_665
C29 C40 C40 C29 0.0(6) no 11_555 8_665 14_665
C29 C40 C40 C29 0.0(5) no 11_555 8_665 11_555
C29 C40 C40 C33 118.3(7) no 11_555 8_665 14_665
C29 C40 C40 C33 118.3(7) no 11_555 8_665 11_555
C29 C40 C40 C41 52.8(11) no 11_555 8_665 8_665
C29 C40 C40 C44 33.2(8) no 11_555 8_665 .
C29 C40 C41 C29 0.0(5) no 11_555 . 11_555
C29 C40 C41 C30 -25.9(6) no 11_555 . 14_665
C29 C40 C41 C31 -59.5(8) no 11_555 . 14_665
C29 C40 C41 C32 -114.2(8) no 11_555 . 14_665
C29 C40 C41 C33 -132.4(7) no 11_555 . 14_665
C29 C40 C41 C42 -47.0(8) no 11_555 . .
C29 C40 C41 C43 -42.9(7) no 11_555 . 8_665
C29 C40 C41 C44 -5.9(10) no 11_555 . 8_665
C29 C40 C44 C29 -22.7(7) no 11_555 8_665 14_665
C29 C40 C44 C29 0.0(7) no 11_555 8_665 11_555
C29 C40 C44 C30 -36.5(8) no 11_555 8_665 14_665
C29 C40 C44 C30 -38.6(7) no 11_555 8_665 11_555
C29 C40 C44 C31 -98.6(9) no 11_555 8_665 14_665
C29 C40 C44 C32 -135.7(8) no 11_555 8_665 14_665
C29 C40 C44 C41 172.3(10) no 11_555 8_665 .
C29 C40 C44 C42 -93.0(10) no 11_555 8_665 .
C29 C40 C44 C43 -66.8(8) no 11_555 8_665 8_665
C29 C40 C44 C43 -61.3(8) no 11_555 8_665 .
C29 C40 C45 C27 -145.4(7) no 11_555 . 8_665
C29 C40 C45 C28 159.9(12) no 11_555 . 14_665
C29 C40 C45 C29 0.0(6) no 11_555 . 11_555
C29 C40 C45 C29 -0.8(6) no 11_555 . 14_665
C29 C40 C45 C33 126.5(7) no 11_555 . 11_555
C29 C40 C45 C41 81.2(10) no 11_555 . 8_665
C29 C40 C45 C44 45.5(8) no 11_555 . .
C29 C40 C40 C27 -139.1(8) no 14_665 8_665 8_665
C29 C40 C40 C29 -0.0(5) no 14_665 8_665 14_665
C29 C40 C40 C29 -0.0(6) no 14_665 8_665 11_555
C29 C40 C40 C33 118.3(7) no 14_665 8_665 14_665
C29 C40 C40 C33 118.3(7) no 14_665 8_665 11_555
C29 C40 C40 C41 52.8(9) no 14_665 8_665 8_665
C29 C40 C40 C44 33.2(6) no 14_665 8_665 .
C29 C40 C41 C29 19.9(5) no 14_665 . 11_555
C29 C40 C41 C30 -6.0(6) no 14_665 . 14_665
C29 C40 C41 C31 -39.6(8) no 14_665 . 14_665
C29 C40 C41 C32 -94.3(7) no 14_665 . 14_665
C29 C40 C41 C33 -112.5(7) no 14_665 . 14_665
C29 C40 C41 C42 -27.1(9) no 14_665 . .
C29 C40 C41 C43 -23.1(7) no 14_665 . 8_665
C29 C40 C41 C44 13.9(11) no 14_665 . 8_665
C29 C40 C44 C29 0.0(5) no 14_665 8_665 14_665
C29 C40 C44 C29 22.7(5) no 14_665 8_665 11_555
C29 C40 C44 C30 -13.8(6) no 14_665 8_665 14_665
C29 C40 C44 C30 -15.9(6) no 14_665 8_665 11_555
C29 C40 C44 C31 -76.0(7) no 14_665 8_665 14_665
C29 C40 C44 C32 -113.1(6) no 14_665 8_665 14_665
C29 C40 C44 C41 -165.1(9) no 14_665 8_665 .
C29 C40 C44 C42 -70.3(8) no 14_665 8_665 .
C29 C40 C44 C43 -44.1(7) no 14_665 8_665 8_665
C29 C40 C44 C43 -38.6(6) no 14_665 8_665 .
C29 C40 C45 C27 -144.6(8) no 14_665 . 8_665
C29 C40 C45 C28 160.6(12) no 14_665 . 14_665
C29 C40 C45 C29 0.8(7) no 14_665 . 11_555
C29 C40 C45 C29 -0.0(7) no 14_665 . 14_665
C29 C40 C45 C33 127.2(8) no 14_665 . 11_555
C29 C40 C45 C41 82.0(10) no 14_665 . 8_665
C29 C40 C45 C44 46.2(8) no 14_665 . .
C33 C40 C40 C27 102.6(7) no 11_555 8_665 8_665
C33 C40 C40 C29 -118.3(7) no 11_555 8_665 14_665
C33 C40 C40 C29 -118.3(6) no 11_555 8_665 11_555
C33 C40 C40 C33 -0.0(6) no 11_555 8_665 14_665
C33 C40 C40 C33 -0.0(5) no 11_555 8_665 11_555
C33 C40 C40 C41 -65.5(9) no 11_555 8_665 8_665
C33 C40 C40 C44 -85.1(7) no 11_555 8_665 .
C33 C40 C41 C29 108.7(6) no 11_555 . 11_555
C33 C40 C41 C30 82.9(6) no 11_555 . 14_665
C33 C40 C41 C31 49.3(8) no 11_555 . 14_665
C33 C40 C41 C32 -5.5(7) no 11_555 . 14_665
C33 C40 C41 C33 -23.7(5) no 11_555 . 14_665
C33 C40 C41 C42 61.7(8) no 11_555 . .
C33 C40 C41 C43 65.8(6) no 11_555 . 8_665
C33 C40 C41 C44 102.8(10) no 11_555 . 8_665
C33 C40 C44 C29 84.6(6) no 11_555 8_665 14_665
C33 C40 C44 C29 107.3(7) no 11_555 8_665 11_555
C33 C40 C44 C30 70.8(6) no 11_555 8_665 14_665
C33 C40 C44 C30 68.7(6) no 11_555 8_665 11_555
C33 C40 C44 C31 8.6(8) no 11_555 8_665 14_665
C33 C40 C44 C32 -28.5(6) no 11_555 8_665 14_665
C33 C40 C44 C41 -80.5(7) no 11_555 8_665 .
C33 C40 C44 C42 14.3(9) no 11_555 8_665 .
C33 C40 C44 C43 40.5(7) no 11_555 8_665 8_665
C33 C40 C44 C43 46.0(6) no 11_555 8_665 .
C33 C40 C45 C27 88.1(5) no 11_555 . 8_665
C33 C40 C45 C28 33.4(8) no 11_555 . 14_665
C33 C40 C45 C29 -126.5(6) no 11_555 . 11_555
C33 C40 C45 C29 -127.2(6) no 11_555 . 14_665
C33 C40 C45 C33 0.0(4) no 11_555 . 11_555
C33 C40 C45 C41 -45.3(8) no 11_555 . 8_665
C33 C40 C45 C44 -81.0(7) no 11_555 . .
C33 C40 C40 C27 102.6(7) no 14_665 8_665 8_665
C33 C40 C40 C29 -118.3(6) no 14_665 8_665 14_665
C33 C40 C40 C29 -118.3(7) no 14_665 8_665 11_555
C33 C40 C40 C33 0.0(5) no 14_665 8_665 14_665
C33 C40 C40 C33 0.0(6) no 14_665 8_665 11_555
C33 C40 C40 C41 -65.5(10) no 14_665 8_665 8_665
C33 C40 C40 C44 -85.1(7) no 14_665 8_665 .
C33 C40 C41 C29 132.4(8) no 14_665 . 11_555
C33 C40 C41 C30 106.6(7) no 14_665 . 14_665
C33 C40 C41 C31 73.0(8) no 14_665 . 14_665
C33 C40 C41 C32 18.2(7) no 14_665 . 14_665
C33 C40 C41 C33 -0.0(6) no 14_665 . 14_665
C33 C40 C41 C42 85.4(9) no 14_665 . .
C33 C40 C41 C43 89.5(7) no 14_665 . 8_665
C33 C40 C41 C44 126.5(11) no 14_665 . 8_665
C33 C40 C44 C29 114.8(7) no 14_665 8_665 14_665
C33 C40 C44 C29 137.5(8) no 14_665 8_665 11_555
C33 C40 C44 C30 101.0(7) no 14_665 8_665 14_665
C33 C40 C44 C30 98.9(7) no 14_665 8_665 11_555
C33 C40 C44 C31 38.9(8) no 14_665 8_665 14_665
C33 C40 C44 C32 1.8(6) no 14_665 8_665 14_665
C33 C40 C44 C41 -50.3(7) no 14_665 8_665 .
C33 C40 C44 C42 44.5(9) no 14_665 8_665 .
C33 C40 C44 C43 70.7(7) no 14_665 8_665 8_665
C33 C40 C44 C43 76.2(7) no 14_665 8_665 .
C33 C40 C45 C27 96.5(6) no 14_665 . 8_665
C33 C40 C45 C28 41.7(8) no 14_665 . 14_665
C33 C40 C45 C29 -118.1(7) no 14_665 . 11_555
C33 C40 C45 C29 -118.9(7) no 14_665 . 14_665
C33 C40 C45 C33 8.3(5) no 14_665 . 11_555
C33 C40 C45 C41 -36.9(10) no 14_665 . 8_665
C33 C40 C45 C44 -72.7(8) no 14_665 . .
C40 C40 C41 C29 60.0(10) no 8_665 . 11_555
C40 C40 C41 C30 34.1(11) no 8_665 . 14_665
C40 C40 C41 C31 0.5(13) no 8_665 . 14_665
C40 C40 C41 C32 -54.2(11) no 8_665 . 14_665
C40 C40 C41 C33 -72.4(10) no 8_665 . 14_665
C40 C40 C41 C42 13.0(14) no 8_665 . .
C40 C40 C41 C43 17.0(12) no 8_665 . 8_665
C40 C40 C41 C44 54.0(15) no 8_665 . 8_665
C41 C40 C40 C27 168.1(8) no . 8_665 8_665
C41 C40 C40 C29 -52.8(10) no . 8_665 14_665
C41 C40 C40 C29 -52.8(9) no . 8_665 11_555
C41 C40 C40 C33 65.5(9) no . 8_665 14_665
C41 C40 C40 C33 65.5(10) no . 8_665 11_555
C41 C40 C40 C41 -0.0(16) no . 8_665 8_665
C41 C40 C40 C44 -19.6(13) no . 8_665 .
C40 C40 C44 C29 28.3(6) no 8_665 8_665 14_665
C40 C40 C44 C29 50.9(7) no 8_665 8_665 11_555
C40 C40 C44 C30 14.5(8) no 8_665 8_665 14_665
C40 C40 C44 C30 12.4(8) no 8_665 8_665 11_555
C40 C40 C44 C31 -47.7(9) no 8_665 8_665 14_665
C40 C40 C44 C32 -84.8(8) no 8_665 8_665 14_665
C40 C40 C44 C41 -136.8(10) no 8_665 8_665 .
C40 C40 C44 C42 -42.0(11) no 8_665 8_665 .
C40 C40 C44 C43 -15.9(9) no 8_665 8_665 8_665
C40 C40 C44 C43 -10.4(8) no 8_665 8_665 .
C44 C40 C40 C27 -172.3(5) no 8_665 8_665 8_665
C44 C40 C40 C29 -33.2(7) no 8_665 8_665 14_665
C44 C40 C40 C29 -33.2(4) no 8_665 8_665 11_555
C44 C40 C40 C33 85.1(6) no 8_665 8_665 14_665
C44 C40 C40 C33 85.1(6) no 8_665 8_665 11_555
C44 C40 C40 C41 19.6(12) no 8_665 8_665 8_665
C44 C40 C40 C44 -0.0(9) no 8_665 8_665 .
C41 C40 C44 C29 165.1(12) no . 8_665 14_665
C41 C40 C44 C29 -172.3(13) no . 8_665 11_555
C41 C40 C44 C30 151.3(12) no . 8_665 14_665
C41 C40 C44 C30 149.2(12) no . 8_665 11_555
C41 C40 C44 C31 89.1(12) no . 8_665 14_665
C41 C40 C44 C32 52.0(11) no . 8_665 14_665
C41 C40 C44 C41 0.0(10) no . 8_665 .
C41 C40 C44 C42 94.8(13) no . 8_665 .
C41 C40 C44 C43 121.0(12) no . 8_665 8_665
C41 C40 C44 C43 126.4(12) no . 8_665 .
C44 C40 C41 C29 5.9(10) no 8_665 . 11_555
C44 C40 C41 C30 -19.9(9) no 8_665 . 14_665
C44 C40 C41 C31 -53.5(9) no 8_665 . 14_665
C44 C40 C41 C32 -108.3(12) no 8_665 . 14_665
C44 C40 C41 C33 -126.5(11) no 8_665 . 14_665
C44 C40 C41 C42 -41.1(8) no 8_665 . .
C44 C40 C41 C43 -37.0(8) no 8_665 . 8_665
C44 C40 C41 C44 0.0(5) no 8_665 . 8_665
C41 C40 C45 C27 169.1(7) no . . 8_665
C41 C40 C45 C28 114.4(11) no . . 14_665
C41 C40 C45 C29 -45.5(6) no . . 11_555
C41 C40 C45 C29 -46.2(8) no . . 14_665
C41 C40 C45 C33 81.0(7) no . . 11_555
C41 C40 C45 C41 35.7(12) no . . 8_665
C41 C40 C45 C44 -0.0(10) no . . .
C45 C40 C41 C29 47.0(6) no . . 11_555
C45 C40 C41 C30 21.1(7) no . . 14_665
C45 C40 C41 C31 -12.5(10) no . . 14_665
C45 C40 C41 C32 -67.2(8) no . . 14_665
C45 C40 C41 C33 -85.4(7) no . . 14_665
C45 C40 C41 C42 -0.0(11) no . . .
C45 C40 C41 C43 4.1(9) no . . 8_665
C45 C40 C41 C44 41.1(13) no . . 8_665
C44 C40 C45 C27 -176.3(4) no 8_665 . 8_665
C44 C40 C45 C28 128.9(10) no 8_665 . 14_665
C44 C40 C45 C29 -30.9(3) no 8_665 . 11_555
C44 C40 C45 C29 -31.7(5) no 8_665 . 14_665
C44 C40 C45 C33 95.5(4) no 8_665 . 11_555
C44 C40 C45 C41 50.3(9) no 8_665 . 8_665
C44 C40 C45 C44 14.5(8) no 8_665 . .
C45 C40 C44 C29 20.8(4) no . 8_665 14_665
C45 C40 C44 C29 43.4(4) no . 8_665 11_555
C45 C40 C44 C30 6.9(6) no . 8_665 14_665
C45 C40 C44 C30 4.8(5) no . 8_665 11_555
C45 C40 C44 C31 -55.2(7) no . 8_665 14_665
C45 C40 C44 C32 -92.3(5) no . 8_665 14_665
C45 C40 C44 C41 -144.3(8) no . 8_665 .
C45 C40 C44 C42 -49.5(9) no . 8_665 .
C45 C40 C44 C43 -23.4(7) no . 8_665 8_665
C45 C40 C44 C43 -17.9(5) no . 8_665 .
C28 C41 C42 C29 45.0(6) no 11_555 . 11_555
C28 C41 C42 C30 37.6(9) no 11_555 . 11_555
C28 C41 C42 C30 45.0(9) no 11_555 . 14_665
C28 C41 C42 C31 -11.3(9) no 11_555 . 11_555
C28 C41 C42 C32 -81.3(7) no 11_555 . 14_665
C28 C41 C42 C42 -0.8(9) no 11_555 . 8_665
C28 C41 C42 C43 9.6(11) no 11_555 . .
C28 C41 C42 C43 24.4(16) no 11_555 . 8_665
C28 C41 C42 C44 97.9(9) no 11_555 . 8_665
C28 C41 C43 C29 44.8(5) no 11_555 8_665 11_555
C28 C41 C43 C30 54.4(7) no 11_555 8_665 14_665
C28 C41 C43 C30 42.5(7) no 11_555 8_665 11_555
C28 C41 C43 C31 -125.1(8) no 11_555 8_665 14_665
C28 C41 C43 C31 -30.3(8) no 11_555 8_665 11_555
C28 C41 C43 C32 -89.5(7) no 11_555 8_665 14_665
C28 C41 C43 C42 -13.7(7) no 11_555 8_665 8_665
C28 C41 C43 C42 -157.4(11) no 11_555 8_665 .
C28 C41 C43 C43 -6.0(10) no 11_555 8_665 .
C28 C41 C43 C44 4.4(6) no 11_555 8_665 .
C28 C41 C44 C28 0.0(5) no 11_555 8_665 11_555
C28 C41 C44 C29 0.6(9) no 11_555 8_665 14_665
C28 C41 C44 C29 17.0(9) no 11_555 8_665 11_555
C28 C41 C44 C30 -28.6(16) no 11_555 8_665 14_665
C28 C41 C44 C30 -28.3(14) no 11_555 8_665 11_555
C28 C41 C44 C31 -97.4(9) no 11_555 8_665 14_665
C28 C41 C44 C32 -98.0(10) no 11_555 8_665 14_665
C28 C41 C44 C40 11.7(5) no 11_555 8_665 .
C28 C41 C44 C42 -98.8(10) no 11_555 8_665 .
C28 C41 C44 C43 -72.9(12) no 11_555 8_665 8_665
C28 C41 C44 C43 -54.7(12) no 11_555 8_665 .
C28 C41 C44 C45 25.9(6) no 11_555 8_665 8_665
C28 C41 C45 C27 81.1(13) no 11_555 8_665 .
C28 C41 C45 C28 -15.7(9) no 11_555 8_665 14_665
C28 C41 C45 C28 -0.0(9) no 11_555 8_665 11_555
C28 C41 C45 C29 -81.5(11) no 11_555 8_665 14_665
C28 C41 C45 C29 -104.2(12) no 11_555 8_665 11_555
C28 C41 C45 C33 14.6(11) no 11_555 8_665 14_665
C28 C41 C45 C40 -29.0(9) no 11_555 8_665 8_665
C28 C41 C45 C44 -115.7(13) no 11_555 8_665 8_665
C28 C41 C45 C45 -46.3(10) no 11_555 8_665 .
C28 C41 C42 C29 45.2(5) no 14_665 . 11_555
C28 C41 C42 C30 37.8(7) no 14_665 . 11_555
C28 C41 C42 C30 45.2(7) no 14_665 . 14_665
C28 C41 C42 C31 -11.1(7) no 14_665 . 11_555
C28 C41 C42 C32 -81.1(6) no 14_665 . 14_665
C28 C41 C42 C42 -0.6(7) no 14_665 . 8_665
C28 C41 C42 C43 9.7(9) no 14_665 . .
C28 C41 C42 C43 24.6(15) no 14_665 . 8_665
C28 C41 C42 C44 98.1(8) no 14_665 . 8_665
C28 C41 C43 C29 45.9(4) no 14_665 8_665 11_555
C28 C41 C43 C30 55.6(6) no 14_665 8_665 14_665
C28 C41 C43 C30 43.7(6) no 14_665 8_665 11_555
C28 C41 C43 C31 -124.0(8) no 14_665 8_665 14_665
C28 C41 C43 C31 -29.1(7) no 14_665 8_665 11_555
C28 C41 C43 C32 -88.4(5) no 14_665 8_665 14_665
C28 C41 C43 C42 -12.6(6) no 14_665 8_665 8_665
C28 C41 C43 C42 -156.2(10) no 14_665 8_665 .
C28 C41 C43 C43 -4.8(9) no 14_665 8_665 .
C28 C41 C43 C44 5.5(5) no 14_665 8_665 .
C28 C41 C44 C28 6.2(5) no 14_665 8_665 11_555
C28 C41 C44 C29 6.7(7) no 14_665 8_665 14_665
C28 C41 C44 C29 23.2(7) no 14_665 8_665 11_555
C28 C41 C44 C30 -22.5(14) no 14_665 8_665 14_665
C28 C41 C44 C30 -22.1(12) no 14_665 8_665 11_555
C28 C41 C44 C31 -91.2(8) no 14_665 8_665 14_665
C28 C41 C44 C32 -91.9(8) no 14_665 8_665 14_665
C28 C41 C44 C40 17.8(5) no 14_665 8_665 .
C28 C41 C44 C42 -92.7(9) no 14_665 8_665 .
C28 C41 C44 C43 -66.8(11) no 14_665 8_665 8_665
C28 C41 C44 C43 -48.5(10) no 14_665 8_665 .
C28 C41 C44 C45 32.0(5) no 14_665 8_665 8_665
C28 C41 C45 C27 96.8(12) no 14_665 8_665 .
C28 C41 C45 C28 -0.0(6) no 14_665 8_665 14_665
C28 C41 C45 C28 15.7(6) no 14_665 8_665 11_555
C28 C41 C45 C29 -65.8(8) no 14_665 8_665 14_665
C28 C41 C45 C29 -88.5(9) no 14_665 8_665 11_555
C28 C41 C45 C33 30.3(9) no 14_665 8_665 14_665
C28 C41 C45 C40 -13.3(6) no 14_665 8_665 8_665
C28 C41 C45 C44 -100.0(12) no 14_665 8_665 8_665
C28 C41 C45 C45 -30.6(7) no 14_665 8_665 .
C29 C41 C42 C29 -0.0(4) no 11_555 . 11_555
C29 C41 C42 C30 -7.3(7) no 11_555 . 11_555
C29 C41 C42 C30 0.0(7) no 11_555 . 14_665
C29 C41 C42 C31 -56.2(7) no 11_555 . 11_555
C29 C41 C42 C32 -126.2(6) no 11_555 . 14_665
C29 C41 C42 C42 -45.8(7) no 11_555 . 8_665
C29 C41 C42 C43 -35.4(8) no 11_555 . .
C29 C41 C42 C43 -20.6(14) no 11_555 . 8_665
C29 C41 C42 C44 52.9(6) no 11_555 . 8_665
C29 C41 C43 C29 -0.0(5) no 11_555 8_665 11_555
C29 C41 C43 C30 9.7(6) no 11_555 8_665 14_665
C29 C41 C43 C30 -2.2(6) no 11_555 8_665 11_555
C29 C41 C43 C31 -169.9(9) no 11_555 8_665 14_665
C29 C41 C43 C31 -75.0(7) no 11_555 8_665 11_555
C29 C41 C43 C32 -134.3(7) no 11_555 8_665 14_665
C29 C41 C43 C42 -58.5(7) no 11_555 8_665 8_665
C29 C41 C43 C42 157.8(11) no 11_555 8_665 .
C29 C41 C43 C43 -50.8(9) no 11_555 8_665 .
C29 C41 C43 C44 -40.4(6) no 11_555 8_665 .
C29 C41 C44 C28 -17.0(9) no 11_555 8_665 11_555
C29 C41 C44 C29 -16.4(5) no 11_555 8_665 14_665
C29 C41 C44 C29 -0.0(5) no 11_555 8_665 11_555
C29 C41 C44 C30 -45.6(10) no 11_555 8_665 14_665
C29 C41 C44 C30 -45.3(9) no 11_555 8_665 11_555
C29 C41 C44 C31 -114.4(8) no 11_555 8_665 14_665
C29 C41 C44 C32 -115.0(6) no 11_555 8_665 14_665
C29 C41 C44 C40 -5.3(9) no 11_555 8_665 .
C29 C41 C44 C42 -115.8(10) no 11_555 8_665 .
C29 C41 C44 C43 -89.9(10) no 11_555 8_665 8_665
C29 C41 C44 C43 -71.6(8) no 11_555 8_665 .
C29 C41 C44 C45 8.9(9) no 11_555 8_665 8_665
C29 C41 C45 C27 -174.7(11) no 11_555 8_665 .
C29 C41 C45 C28 88.5(10) no 11_555 8_665 14_665
C29 C41 C45 C28 104.2(11) no 11_555 8_665 11_555
C29 C41 C45 C29 22.7(6) no 11_555 8_665 14_665
C29 C41 C45 C29 -0.0(6) no 11_555 8_665 11_555
C29 C41 C45 C33 118.8(7) no 11_555 8_665 14_665
C29 C41 C45 C40 75.2(9) no 11_555 8_665 8_665
C29 C41 C45 C44 -11.5(11) no 11_555 8_665 8_665
C29 C41 C45 C45 57.9(8) no 11_555 8_665 .
C30 C41 C42 C29 -0.0(9) no 14_665 . 11_555
C30 C41 C42 C30 -7.4(7) no 14_665 . 11_555
C30 C41 C42 C30 -0.0(7) no 14_665 . 14_665
C30 C41 C42 C31 -56.3(8) no 14_665 . 11_555
C30 C41 C42 C32 -126.3(9) no 14_665 . 14_665
C30 C41 C42 C42 -45.8(8) no 14_665 . 8_665
C30 C41 C42 C43 -35.5(8) no 14_665 . .
C30 C41 C42 C43 -20.6(11) no 14_665 . 8_665
C30 C41 C42 C44 52.9(9) no 14_665 . 8_665
C30 C41 C43 C29 -9.7(11) no 14_665 8_665 11_555
C30 C41 C43 C30 -0.0(10) no 14_665 8_665 14_665
C30 C41 C43 C30 -11.9(10) no 14_665 8_665 11_555
C30 C41 C43 C31 -179.6(14) no 14_665 8_665 14_665
C30 C41 C43 C31 -84.7(12) no 14_665 8_665 11_555
C30 C41 C43 C32 -144.0(12) no 14_665 8_665 14_665
C30 C41 C43 C42 -68.2(11) no 14_665 8_665 8_665
C30 C41 C43 C42 148.2(15) no 14_665 8_665 .
C30 C41 C43 C43 -60.4(12) no 14_665 8_665 .
C30 C41 C43 C44 -50.1(11) no 14_665 8_665 .
C30 C41 C44 C28 28.6(17) no 14_665 8_665 11_555
C30 C41 C44 C29 29.2(12) no 14_665 8_665 14_665
C30 C41 C44 C29 45.6(12) no 14_665 8_665 11_555
C30 C41 C44 C30 0.0(8) no 14_665 8_665 14_665
C30 C41 C44 C30 0.3(9) no 14_665 8_665 11_555
C30 C41 C44 C31 -68.8(12) no 14_665 8_665 14_665
C30 C41 C44 C32 -69.4(14) no 14_665 8_665 14_665
C30 C41 C44 C40 40.3(17) no 14_665 8_665 .
C30 C41 C44 C42 -70.2(13) no 14_665 8_665 .
C30 C41 C44 C43 -44.3(11) no 14_665 8_665 8_665
C30 C41 C44 C43 -26.0(10) no 14_665 8_665 .
C30 C41 C44 C45 54.5(16) no 14_665 8_665 8_665
C30 C41 C45 C27 171.2(7) no 14_665 8_665 .
C30 C41 C45 C28 74.4(9) no 14_665 8_665 14_665
C30 C41 C45 C28 90.2(9) no 14_665 8_665 11_555
C30 C41 C45 C29 8.7(7) no 14_665 8_665 14_665
C30 C41 C45 C29 -14.0(6) no 14_665 8_665 11_555
C30 C41 C45 C33 104.7(6) no 14_665 8_665 14_665
C30 C41 C45 C40 61.2(9) no 14_665 8_665 8_665
C30 C41 C45 C44 -25.5(8) no 14_665 8_665 8_665
C30 C41 C45 C45 43.8(8) no 14_665 8_665 .
C31 C41 C43 C29 169.9(18) no 14_665 8_665 11_555
C31 C41 C43 C30 179.6(19) no 14_665 8_665 14_665
C31 C41 C43 C30 167.7(19) no 14_665 8_665 11_555
C31 C41 C43 C31 0.0(16) no 14_665 8_665 14_665
C31 C41 C43 C31 94.9(18) no 14_665 8_665 11_555
C31 C41 C43 C32 35.6(17) no 14_665 8_665 14_665
C31 C41 C43 C42 111.4(18) no 14_665 8_665 8_665
C31 C41 C43 C42 -32.3(17) no 14_665 8_665 .
C31 C41 C43 C43 119.2(19) no 14_665 8_665 .
C31 C41 C43 C44 129.5(18) no 14_665 8_665 .
C31 C41 C44 C28 97.4(10) no 14_665 8_665 11_555
C31 C41 C44 C29 97.9(9) no 14_665 8_665 14_665
C31 C41 C44 C29 114.4(9) no 14_665 8_665 11_555
C31 C41 C44 C30 68.8(11) no 14_665 8_665 14_665
C31 C41 C44 C30 69.1(10) no 14_665 8_665 11_555
C31 C41 C44 C31 -0.0(7) no 14_665 8_665 14_665
C31 C41 C44 C32 -0.7(10) no 14_665 8_665 14_665
C31 C41 C44 C40 109.1(10) no 14_665 8_665 .
C31 C41 C44 C42 -1.5(7) no 14_665 8_665 .
C31 C41 C44 C43 24.5(8) no 14_665 8_665 8_665
C31 C41 C44 C43 42.7(8) no 14_665 8_665 .
C31 C41 C44 C45 123.3(10) no 14_665 8_665 8_665
C31 C41 C45 C27 148.3(8) no 14_665 8_665 .
C31 C41 C45 C28 51.6(14) no 14_665 8_665 14_665
C31 C41 C45 C28 67.3(14) no 14_665 8_665 11_555
C31 C41 C45 C29 -14.2(12) no 14_665 8_665 14_665
C31 C41 C45 C29 -36.9(11) no 14_665 8_665 11_555
C31 C41 C45 C33 81.8(10) no 14_665 8_665 14_665
C31 C41 C45 C40 38.3(14) no 14_665 8_665 8_665
C31 C41 C45 C44 -48.4(9) no 14_665 8_665 8_665
C31 C41 C45 C45 20.9(14) no 14_665 8_665 .
C32 C41 C42 C29 126.2(7) no 14_665 . 11_555
C32 C41 C42 C30 118.9(7) no 14_665 . 11_555
C32 C41 C42 C30 126.3(8) no 14_665 . 14_665
C32 C41 C42 C31 70.0(7) no 14_665 . 11_555
C32 C41 C42 C32 0.0(5) no 14_665 . 14_665
C32 C41 C42 C42 80.4(7) no 14_665 . 8_665
C32 C41 C42 C43 90.8(8) no 14_665 . .
C32 C41 C42 C43 105.7(15) no 14_665 . 8_665
C32 C41 C42 C44 179.1(10) no 14_665 . 8_665
C32 C41 C43 C29 134.3(7) no 14_665 8_665 11_555
C32 C41 C43 C30 144.0(8) no 14_665 8_665 14_665
C32 C41 C43 C30 132.1(7) no 14_665 8_665 11_555
C32 C41 C43 C31 -35.6(7) no 14_665 8_665 14_665
C32 C41 C43 C31 59.3(7) no 14_665 8_665 11_555
C32 C41 C43 C32 -0.0(5) no 14_665 8_665 14_665
C32 C41 C43 C42 75.8(7) no 14_665 8_665 8_665
C32 C41 C43 C42 -67.9(9) no 14_665 8_665 .
C32 C41 C43 C43 83.5(9) no 14_665 8_665 .
C32 C41 C43 C44 93.9(6) no 14_665 8_665 .
C32 C41 C44 C28 98.0(10) no 14_665 8_665 11_555
C32 C41 C44 C29 98.6(6) no 14_665 8_665 14_665
C32 C41 C44 C29 115.0(7) no 14_665 8_665 11_555
C32 C41 C44 C30 69.4(12) no 14_665 8_665 14_665
C32 C41 C44 C30 69.7(10) no 14_665 8_665 11_555
C32 C41 C44 C31 0.7(9) no 14_665 8_665 14_665
C32 C41 C44 C32 0.0(5) no 14_665 8_665 14_665
C32 C41 C44 C40 109.7(11) no 14_665 8_665 .
C32 C41 C44 C42 -0.8(11) no 14_665 8_665 .
C32 C41 C44 C43 25.1(12) no 14_665 8_665 8_665
C32 C41 C44 C43 43.4(10) no 14_665 8_665 .
C32 C41 C44 C45 123.9(11) no 14_665 8_665 8_665
C32 C41 C45 C27 85.7(11) no 14_665 8_665 .
C32 C41 C45 C28 -11.1(14) no 14_665 8_665 14_665
C32 C41 C45 C28 4.7(14) no 14_665 8_665 11_555
C32 C41 C45 C29 -76.8(10) no 14_665 8_665 14_665
C32 C41 C45 C29 -99.5(9) no 14_665 8_665 11_555
C32 C41 C45 C33 19.2(9) no 14_665 8_665 14_665
C32 C41 C45 C40 -24.3(14) no 14_665 8_665 8_665
C32 C41 C45 C44 -111.0(13) no 14_665 8_665 8_665
C32 C41 C45 C45 -41.7(12) no 14_665 8_665 .
C33 C41 C42 C29 91.3(6) no 14_665 . 11_555
C33 C41 C42 C30 84.0(7) no 14_665 . 11_555
C33 C41 C42 C30 91.3(7) no 14_665 . 14_665
C33 C41 C42 C31 35.1(7) no 14_665 . 11_555
C33 C41 C42 C32 -34.9(6) no 14_665 . 14_665
C33 C41 C42 C42 45.5(7) no 14_665 . 8_665
C33 C41 C42 C43 55.9(9) no 14_665 . .
C33 C41 C42 C43 70.7(14) no 14_665 . 8_665
C33 C41 C42 C44 144.2(9) no 14_665 . 8_665
C33 C41 C43 C29 90.0(6) no 14_665 8_665 11_555
C33 C41 C43 C30 99.7(7) no 14_665 8_665 14_665
C33 C41 C43 C30 87.8(7) no 14_665 8_665 11_555
C33 C41 C43 C31 -79.9(8) no 14_665 8_665 14_665
C33 C41 C43 C31 15.0(7) no 14_665 8_665 11_555
C33 C41 C43 C32 -44.2(5) no 14_665 8_665 14_665
C33 C41 C43 C42 31.5(7) no 14_665 8_665 8_665
C33 C41 C43 C42 -112.1(10) no 14_665 8_665 .
C33 C41 C43 C43 39.3(10) no 14_665 8_665 .
C33 C41 C43 C44 49.6(6) no 14_665 8_665 .
C33 C41 C44 C28 49.0(9) no 14_665 8_665 11_555
C33 C41 C44 C29 49.6(12) no 14_665 8_665 14_665
C33 C41 C44 C29 66.0(11) no 14_665 8_665 11_555
C33 C41 C44 C30 20.4(19) no 14_665 8_665 14_665
C33 C41 C44 C30 20.7(17) no 14_665 8_665 11_555
C33 C41 C44 C31 -48.4(14) no 14_665 8_665 14_665
C33 C41 C44 C32 -49.0(10) no 14_665 8_665 14_665
C33 C41 C44 C40 60.7(10) no 14_665 8_665 .
C33 C41 C44 C42 -49.8(15) no 14_665 8_665 .
C33 C41 C44 C43 -23.9(17) no 14_665 8_665 8_665
C33 C41 C44 C43 -5.6(15) no 14_665 8_665 .
C33 C41 C44 C45 74.9(11) no 14_665 8_665 8_665
C33 C41 C45 C27 66.5(8) no 14_665 8_665 .
C33 C41 C45 C28 -30.3(8) no 14_665 8_665 14_665
C33 C41 C45 C28 -14.6(9) no 14_665 8_665 11_555
C33 C41 C45 C29 -96.1(6) no 14_665 8_665 14_665
C33 C41 C45 C29 -118.8(6) no 14_665 8_665 11_555
C33 C41 C45 C33 0.0(5) no 14_665 8_665 14_665
C33 C41 C45 C40 -43.6(9) no 14_665 8_665 8_665
C33 C41 C45 C44 -130.2(10) no 14_665 8_665 8_665
C33 C41 C45 C45 -60.9(7) no 14_665 8_665 .
C40 C41 C42 C29 35.4(6) no . . 11_555
C40 C41 C42 C30 28.1(9) no . . 11_555
C40 C41 C42 C30 35.5(10) no . . 14_665
C40 C41 C42 C31 -20.8(10) no . . 11_555
C40 C41 C42 C32 -90.8(8) no . . 14_665
C40 C41 C42 C42 -10.4(9) no . . 8_665
C40 C41 C42 C43 0.0(11) no . . .
C40 C41 C42 C43 14.9(17) no . . 8_665
C40 C41 C42 C44 88.3(8) no . . 8_665
C40 C41 C43 C29 35.5(4) no . 8_665 11_555
C40 C41 C43 C30 45.1(7) no . 8_665 14_665
C40 C41 C43 C30 33.2(7) no . 8_665 11_555
C40 C41 C43 C31 -134.4(8) no . 8_665 14_665
C40 C41 C43 C31 -39.6(8) no . 8_665 11_555
C40 C41 C43 C32 -98.8(7) no . 8_665 14_665
C40 C41 C43 C42 -23.0(7) no . 8_665 8_665
C40 C41 C43 C42 -166.7(11) no . 8_665 .
C40 C41 C43 C43 -15.3(10) no . 8_665 .
C40 C41 C43 C44 -4.9(6) no . 8_665 .
C40 C41 C44 C28 -11.7(4) no . 8_665 11_555
C40 C41 C44 C29 -11.1(9) no . 8_665 14_665
C40 C41 C44 C29 5.3(9) no . 8_665 11_555
C40 C41 C44 C30 -40.3(15) no . 8_665 14_665
C40 C41 C44 C30 -40.0(14) no . 8_665 11_555
C40 C41 C44 C31 -109.1(9) no . 8_665 14_665
C40 C41 C44 C32 -109.7(10) no . 8_665 14_665
C40 C41 C44 C40 0.0(4) no . 8_665 .
C40 C41 C44 C42 -110.5(10) no . 8_665 .
C40 C41 C44 C43 -84.6(12) no . 8_665 8_665
C40 C41 C44 C43 -66.3(11) no . 8_665 .
C40 C41 C44 C45 14.2(4) no . 8_665 8_665
C42 C41 C44 C28 98.8(10) no . 8_665 11_555
C42 C41 C44 C29 99.4(9) no . 8_665 14_665
C42 C41 C44 C29 115.8(10) no . 8_665 11_555
C42 C41 C44 C30 70.2(11) no . 8_665 14_665
C42 C41 C44 C30 70.5(10) no . 8_665 11_555
C42 C41 C44 C31 1.5(5) no . 8_665 14_665
C42 C41 C44 C32 0.8(11) no . 8_665 14_665
C42 C41 C44 C40 110.5(10) no . 8_665 .
C42 C41 C44 C42 0.0(5) no . 8_665 .
C42 C41 C44 C43 25.9(6) no . 8_665 8_665
C42 C41 C44 C43 44.2(7) no . 8_665 .
C42 C41 C44 C45 124.7(10) no . 8_665 8_665
C44 C41 C42 C29 -52.9(10) no 8_665 . 11_555
C44 C41 C42 C30 -60.2(11) no 8_665 . 11_555
C44 C41 C42 C30 -52.9(11) no 8_665 . 14_665
C44 C41 C42 C31 -109.2(11) no 8_665 . 11_555
C44 C41 C42 C32 -179.1(12) no 8_665 . 14_665
C44 C41 C42 C42 -98.7(11) no 8_665 . 8_665
C44 C41 C42 C43 -88.3(12) no 8_665 . .
C44 C41 C42 C43 -73.5(16) no 8_665 . 8_665
C44 C41 C42 C44 -0.0(9) no 8_665 . 8_665
C42 C41 C45 C27 161.0(6) no . 8_665 .
C42 C41 C45 C28 64.3(12) no . 8_665 14_665
C42 C41 C45 C28 80.0(12) no . 8_665 11_555
C42 C41 C45 C29 -1.5(11) no . 8_665 14_665
C42 C41 C45 C29 -24.2(10) no . 8_665 11_555
C42 C41 C45 C33 94.5(9) no . 8_665 14_665
C42 C41 C45 C40 51.0(13) no . 8_665 8_665
C42 C41 C45 C44 -35.7(6) no . 8_665 8_665
C42 C41 C45 C45 33.6(13) no . 8_665 .
C45 C41 C42 C29 16.4(7) no 8_665 . 11_555
C45 C41 C42 C30 9.1(11) no 8_665 . 11_555
C45 C41 C42 C30 16.5(11) no 8_665 . 14_665
C45 C41 C42 C31 -39.8(11) no 8_665 . 11_555
C45 C41 C42 C32 -109.8(10) no 8_665 . 14_665
C45 C41 C42 C42 -29.4(11) no 8_665 . 8_665
C45 C41 C42 C43 -19.0(13) no 8_665 . .
C45 C41 C42 C43 -4.1(19) no 8_665 . 8_665
C45 C41 C42 C44 69.3(9) no 8_665 . 8_665
C43 C41 C44 C28 72.9(12) no 8_665 8_665 11_555
C43 C41 C44 C29 73.5(9) no 8_665 8_665 14_665
C43 C41 C44 C29 89.9(10) no 8_665 8_665 11_555
C43 C41 C44 C30 44.3(8) no 8_665 8_665 14_665
C43 C41 C44 C30 44.6(7) no 8_665 8_665 11_555
C43 C41 C44 C31 -24.5(6) no 8_665 8_665 14_665
C43 C41 C44 C32 -25.1(12) no 8_665 8_665 14_665
C43 C41 C44 C40 84.6(12) no 8_665 8_665 .
C43 C41 C44 C42 -25.9(5) no 8_665 8_665 .
C43 C41 C44 C43 0.0(4) no 8_665 8_665 8_665
C43 C41 C44 C43 18.3(5) no 8_665 8_665 .
C43 C41 C44 C45 98.8(11) no 8_665 8_665 8_665
C44 C41 C43 C29 -72.2(11) no 8_665 8_665 11_555
C44 C41 C43 C30 -62.6(12) no 8_665 8_665 14_665
C44 C41 C43 C30 -74.5(12) no 8_665 8_665 11_555
C44 C41 C43 C31 117.9(14) no 8_665 8_665 14_665
C44 C41 C43 C31 -147.3(13) no 8_665 8_665 11_555
C44 C41 C43 C32 153.5(13) no 8_665 8_665 14_665
C44 C41 C43 C42 -130.7(13) no 8_665 8_665 8_665
C44 C41 C43 C42 85.6(14) no 8_665 8_665 .
C44 C41 C43 C43 -123.0(15) no 8_665 8_665 .
C44 C41 C43 C44 -112.6(12) no 8_665 8_665 .
C43 C41 C45 C27 159.9(5) no 8_665 8_665 .
C43 C41 C45 C28 63.1(9) no 8_665 8_665 14_665
C43 C41 C45 C28 78.8(10) no 8_665 8_665 11_555
C43 C41 C45 C29 -2.7(7) no 8_665 8_665 14_665
C43 C41 C45 C29 -25.4(6) no 8_665 8_665 11_555
C43 C41 C45 C33 93.4(5) no 8_665 8_665 14_665
C43 C41 C45 C40 49.8(10) no 8_665 8_665 8_665
C43 C41 C45 C44 -36.8(6) no 8_665 8_665 8_665
C43 C41 C45 C45 32.5(9) no 8_665 8_665 .
C45 C41 C43 C29 18.5(5) no 8_665 8_665 11_555
C45 C41 C43 C30 28.2(8) no 8_665 8_665 14_665
C45 C41 C43 C30 16.3(8) no 8_665 8_665 11_555
C45 C41 C43 C31 -151.4(10) no 8_665 8_665 14_665
C45 C41 C43 C31 -56.5(9) no 8_665 8_665 11_555
C45 C41 C43 C32 -115.8(8) no 8_665 8_665 14_665
C45 C41 C43 C42 -40.0(8) no 8_665 8_665 8_665
C45 C41 C43 C42 176.3(12) no 8_665 8_665 .
C45 C41 C43 C43 -32.3(11) no 8_665 8_665 .
C45 C41 C43 C44 -21.9(7) no 8_665 8_665 .
C44 C41 C45 C27 -163.3(8) no 8_665 8_665 .
C44 C41 C45 C28 100.0(11) no 8_665 8_665 14_665
C44 C41 C45 C28 115.7(11) no 8_665 8_665 11_555
C44 C41 C45 C29 34.2(11) no 8_665 8_665 14_665
C44 C41 C45 C29 11.5(10) no 8_665 8_665 11_555
C44 C41 C45 C33 130.2(10) no 8_665 8_665 14_665
C44 C41 C45 C40 86.7(12) no 8_665 8_665 8_665
C44 C41 C45 C44 -0.0(5) no 8_665 8_665 8_665
C44 C41 C45 C45 69.3(12) no 8_665 8_665 .
C45 C41 C44 C28 -25.9(4) no 8_665 8_665 11_555
C45 C41 C44 C29 -25.3(8) no 8_665 8_665 14_665
C45 C41 C44 C29 -8.9(8) no 8_665 8_665 11_555
C45 C41 C44 C30 -54.5(14) no 8_665 8_665 14_665
C45 C41 C44 C30 -54.2(13) no 8_665 8_665 11_555
C45 C41 C44 C31 -123.3(8) no 8_665 8_665 14_665
C45 C41 C44 C32 -123.9(10) no 8_665 8_665 14_665
C45 C41 C44 C40 -14.2(4) no 8_665 8_665 .
C45 C41 C44 C42 -124.7(9) no 8_665 8_665 .
C45 C41 C44 C43 -98.8(11) no 8_665 8_665 8_665
C45 C41 C44 C43 -80.5(10) no 8_665 8_665 .
C45 C41 C44 C45 0.0(3) no 8_665 8_665 8_665
C29 C42 C42 C29 -0.0(4) no 11_555 8_665 14_665
C29 C42 C42 C30 44.6(5) no 11_555 8_665 14_665
C29 C42 C42 C30 44.6(5) no 11_555 8_665 11_555
C29 C42 C42 C32 -95.0(5) no 11_555 8_665 11_555
C29 C42 C42 C41 -35.6(6) no 11_555 8_665 8_665
C29 C42 C42 C43 106.9(10) no 11_555 8_665 .
C29 C42 C42 C44 -5.6(7) no 11_555 8_665 .
C29 C42 C43 C29 -5.7(4) no 11_555 . 14_665
C29 C42 C43 C30 29.1(6) no 11_555 . 11_555
C29 C42 C43 C30 33.9(5) no 11_555 . 14_665
C29 C42 C43 C31 -104.2(10) no 11_555 . 11_555
C29 C42 C43 C32 -86.0(5) no 11_555 . 11_555
C29 C42 C43 C41 -42.8(5) no 11_555 . 8_665
C29 C42 C43 C42 -69.2(12) no 11_555 . 8_665
C29 C42 C43 C44 -27.4(7) no 11_555 . .
C29 C42 C43 C44 4.3(7) no 11_555 . 8_665
C29 C42 C43 C29 0.0(3) no 11_555 8_665 11_555
C29 C42 C43 C30 17.0(8) no 11_555 8_665 14_665
C29 C42 C43 C30 7.3(10) no 11_555 8_665 11_555
C29 C42 C43 C31 -139.1(13) no 11_555 8_665 14_665
C29 C42 C43 C31 -86.2(11) no 11_555 8_665 11_555
C29 C42 C43 C32 -91.9(9) no 11_555 8_665 14_665
C29 C42 C43 C41 -15.8(11) no 11_555 8_665 .
C29 C42 C43 C42 -66.4(12) no 11_555 8_665 8_665
C29 C42 C43 C43 -66(3) no 11_555 8_665 .
C29 C42 C43 C44 15.4(10) no 11_555 8_665 8_665
C29 C42 C43 C44 -37.6(9) no 11_555 8_665 .
C29 C42 C44 C28 48.2(7) no 11_555 8_665 11_555
C29 C42 C44 C29 3.3(6) no 11_555 8_665 14_665
C29 C42 C44 C29 0.0(5) no 11_555 8_665 11_555
C29 C42 C44 C30 -26.0(9) no 11_555 8_665 14_665
C29 C42 C44 C30 -20.3(9) no 11_555 8_665 11_555
C29 C42 C44 C32 99.3(8) no 11_555 8_665 14_665
C29 C42 C44 C40 48.6(7) no 11_555 8_665 .
C29 C42 C44 C41 100.0(12) no 11_555 8_665 .
C29 C42 C44 C43 -25.0(16) no 11_555 8_665 8_665
C29 C42 C44 C43 -6.6(12) no 11_555 8_665 .
C29 C42 C44 C45 47.7(8) no 11_555 8_665 8_665
C30 C42 C42 C29 -44.6(7) no 11_555 8_665 14_665
C30 C42 C42 C30 0.0(6) no 11_555 8_665 14_665
C30 C42 C42 C30 0.0(6) no 11_555 8_665 11_555
C30 C42 C42 C32 -139.6(9) no 11_555 8_665 11_555
C30 C42 C42 C41 -80.2(8) no 11_555 8_665 8_665
C30 C42 C42 C43 62.3(10) no 11_555 8_665 .
C30 C42 C42 C44 -50.2(8) no 11_555 8_665 .
C30 C42 C43 C29 -34.9(7) no 11_555 . 14_665
C30 C42 C43 C30 -0.0(7) no 11_555 . 11_555
C30 C42 C43 C30 4.8(7) no 11_555 . 14_665
C30 C42 C43 C31 -133.3(14) no 11_555 . 11_555
C30 C42 C43 C32 -115.2(9) no 11_555 . 11_555
C30 C42 C43 C41 -71.9(8) no 11_555 . 8_665
C30 C42 C43 C42 -98.3(14) no 11_555 . 8_665
C30 C42 C43 C44 -56.5(8) no 11_555 . .
C30 C42 C43 C44 -24.9(11) no 11_555 . 8_665
C30 C42 C43 C29 -7.3(13) no 11_555 8_665 11_555
C30 C42 C43 C30 9.7(9) no 11_555 8_665 14_665
C30 C42 C43 C30 0.0(8) no 11_555 8_665 11_555
C30 C42 C43 C31 -146.4(15) no 11_555 8_665 14_665
C30 C42 C43 C31 -93.5(17) no 11_555 8_665 11_555
C30 C42 C43 C32 -99.2(13) no 11_555 8_665 14_665
C30 C42 C43 C41 -23(2) no 11_555 8_665 .
C30 C42 C43 C42 -73.7(16) no 11_555 8_665 8_665
C30 C42 C43 C43 -74(3) no 11_555 8_665 .
C30 C42 C43 C44 8(2) no 11_555 8_665 8_665
C30 C42 C43 C44 -44.9(11) no 11_555 8_665 .
C30 C42 C44 C28 68.5(7) no 11_555 8_665 11_555
C30 C42 C44 C29 23.6(6) no 11_555 8_665 14_665
C30 C42 C44 C29 20.3(9) no 11_555 8_665 11_555
C30 C42 C44 C30 -5.7(5) no 11_555 8_665 14_665
C30 C42 C44 C30 0.0(5) no 11_555 8_665 11_555
C30 C42 C44 C32 119.6(7) no 11_555 8_665 14_665
C30 C42 C44 C40 68.9(8) no 11_555 8_665 .
C30 C42 C44 C41 120.3(9) no 11_555 8_665 .
C30 C42 C44 C43 -4.7(10) no 11_555 8_665 8_665
C30 C42 C44 C43 13.7(6) no 11_555 8_665 .
C30 C42 C44 C45 68.0(10) no 11_555 8_665 8_665
C30 C42 C42 C29 -44.6(7) no 14_665 8_665 14_665
C30 C42 C42 C30 -0.0(6) no 14_665 8_665 14_665
C30 C42 C42 C30 0.0(6) no 14_665 8_665 11_555
C30 C42 C42 C32 -139.6(8) no 14_665 8_665 11_555
C30 C42 C42 C41 -80.2(8) no 14_665 8_665 8_665
C30 C42 C42 C43 62.3(10) no 14_665 8_665 .
C30 C42 C42 C44 -50.2(9) no 14_665 8_665 .
C30 C42 C43 C29 -39.6(7) no 14_665 . 14_665
C30 C42 C43 C30 -4.8(7) no 14_665 . 11_555
C30 C42 C43 C30 -0.0(7) no 14_665 . 14_665
C30 C42 C43 C31 -138.1(13) no 14_665 . 11_555
C30 C42 C43 C32 -119.9(9) no 14_665 . 11_555
C30 C42 C43 C41 -76.7(8) no 14_665 . 8_665
C30 C42 C43 C42 -103.1(14) no 14_665 . 8_665
C30 C42 C43 C44 -61.3(9) no 14_665 . .
C30 C42 C43 C44 -29.6(10) no 14_665 . 8_665
C30 C42 C43 C29 -17.0(12) no 14_665 8_665 11_555
C30 C42 C43 C30 -0.0(9) no 14_665 8_665 14_665
C30 C42 C43 C30 -9.7(9) no 14_665 8_665 11_555
C30 C42 C43 C31 -156.0(15) no 14_665 8_665 14_665
C30 C42 C43 C31 -103.2(17) no 14_665 8_665 11_555
C30 C42 C43 C32 -108.9(13) no 14_665 8_665 14_665
C30 C42 C43 C41 -32.8(19) no 14_665 8_665 .
C30 C42 C43 C42 -83.4(16) no 14_665 8_665 8_665
C30 C42 C43 C43 -83(3) no 14_665 8_665 .
C30 C42 C43 C44 -1.5(18) no 14_665 8_665 8_665
C30 C42 C43 C44 -54.6(12) no 14_665 8_665 .
C30 C42 C44 C28 74.2(8) no 14_665 8_665 11_555
C30 C42 C44 C29 29.3(7) no 14_665 8_665 14_665
C30 C42 C44 C29 26.0(9) no 14_665 8_665 11_555
C30 C42 C44 C30 0.0(6) no 14_665 8_665 14_665
C30 C42 C44 C30 5.7(6) no 14_665 8_665 11_555
C30 C42 C44 C32 125.3(8) no 14_665 8_665 14_665
C30 C42 C44 C40 74.6(9) no 14_665 8_665 .
C30 C42 C44 C41 126.1(10) no 14_665 8_665 .
C30 C42 C44 C43 1.0(11) no 14_665 8_665 8_665
C30 C42 C44 C43 19.4(7) no 14_665 8_665 .
C30 C42 C44 C45 73.7(11) no 14_665 8_665 8_665
C31 C42 C43 C29 86.2(14) no 11_555 8_665 11_555
C31 C42 C43 C30 103.2(17) no 11_555 8_665 14_665
C31 C42 C43 C30 93.5(17) no 11_555 8_665 11_555
C31 C42 C43 C31 -52.9(18) no 11_555 8_665 14_665
C31 C42 C43 C31 0.0(9) no 11_555 8_665 11_555
C31 C42 C43 C32 -5.7(19) no 11_555 8_665 14_665
C31 C42 C43 C41 70.4(19) no 11_555 8_665 .
C31 C42 C43 C42 19.8(10) no 11_555 8_665 8_665
C31 C42 C43 C43 19.8(15) no 11_555 8_665 .
C31 C42 C43 C44 101.7(16) no 11_555 8_665 8_665
C31 C42 C43 C44 48.6(12) no 11_555 8_665 .
C31 C42 C44 C28 33.4(11) no 11_555 8_665 11_555
C31 C42 C44 C29 -11.5(10) no 11_555 8_665 14_665
C31 C42 C44 C29 -14.8(12) no 11_555 8_665 11_555
C31 C42 C44 C30 -40.8(7) no 11_555 8_665 14_665
C31 C42 C44 C30 -35.1(7) no 11_555 8_665 11_555
C31 C42 C44 C32 84.5(9) no 11_555 8_665 14_665
C31 C42 C44 C40 33.8(12) no 11_555 8_665 .
C31 C42 C44 C41 85.2(11) no 11_555 8_665 .
C31 C42 C44 C43 -39.8(9) no 11_555 8_665 8_665
C31 C42 C44 C43 -21.4(6) no 11_555 8_665 .
C31 C42 C44 C45 32.9(14) no 11_555 8_665 8_665
C32 C42 C42 C29 95.0(7) no 14_665 8_665 14_665
C32 C42 C42 C30 139.6(8) no 14_665 8_665 14_665
C32 C42 C42 C30 139.6(8) no 14_665 8_665 11_555
C32 C42 C42 C32 -0.0(7) no 14_665 8_665 11_555
C32 C42 C42 C41 59.4(8) no 14_665 8_665 8_665
C32 C42 C42 C43 -158.1(12) no 14_665 8_665 .
C32 C42 C42 C44 89.4(9) no 14_665 8_665 .
C32 C42 C43 C29 86.1(7) no 14_665 . 14_665
C32 C42 C43 C30 120.9(8) no 14_665 . 11_555
C32 C42 C43 C30 125.7(8) no 14_665 . 14_665
C32 C42 C43 C31 -12.4(12) no 14_665 . 11_555
C32 C42 C43 C32 5.8(7) no 14_665 . 11_555
C32 C42 C43 C41 49.0(8) no 14_665 . 8_665
C32 C42 C43 C42 22.7(14) no 14_665 . 8_665
C32 C42 C43 C44 64.4(9) no 14_665 . .
C32 C42 C43 C44 96.1(11) no 14_665 . 8_665
C32 C42 C43 C29 91.9(10) no 14_665 8_665 11_555
C32 C42 C43 C30 108.9(11) no 14_665 8_665 14_665
C32 C42 C43 C30 99.2(12) no 14_665 8_665 11_555
C32 C42 C43 C31 -47.2(11) no 14_665 8_665 14_665
C32 C42 C43 C31 5.7(18) no 14_665 8_665 11_555
C32 C42 C43 C32 0.0(6) no 14_665 8_665 14_665
C32 C42 C43 C41 76.1(14) no 14_665 8_665 .
C32 C42 C43 C42 25.5(18) no 14_665 8_665 8_665
C32 C42 C43 C43 25(3) no 14_665 8_665 .
C32 C42 C43 C44 107.3(16) no 14_665 8_665 8_665
C32 C42 C43 C44 54.3(14) no 14_665 8_665 .
C32 C42 C44 C28 -51.1(7) no 14_665 8_665 11_555
C32 C42 C44 C29 -95.9(6) no 14_665 8_665 14_665
C32 C42 C44 C29 -99.3(7) no 14_665 8_665 11_555
C32 C42 C44 C30 -125.3(7) no 14_665 8_665 14_665
C32 C42 C44 C30 -119.6(7) no 14_665 8_665 11_555
C32 C42 C44 C32 -0.0(5) no 14_665 8_665 14_665
C32 C42 C44 C40 -50.7(8) no 14_665 8_665 .
C32 C42 C44 C41 0.8(10) no 14_665 8_665 .
C32 C42 C44 C43 -124.3(14) no 14_665 8_665 8_665
C32 C42 C44 C43 -105.9(9) no 14_665 8_665 .
C32 C42 C44 C45 -51.6(10) no 14_665 8_665 8_665
C41 C42 C42 C29 35.6(6) no . 8_665 14_665
C41 C42 C42 C30 80.2(6) no . 8_665 14_665
C41 C42 C42 C30 80.2(7) no . 8_665 11_555
C41 C42 C42 C32 -59.4(6) no . 8_665 11_555
C41 C42 C42 C41 0.0(8) no . 8_665 8_665
C41 C42 C42 C43 142.5(11) no . 8_665 .
C41 C42 C42 C44 30.0(9) no . 8_665 .
C41 C42 C43 C29 21.6(8) no . . 14_665
C41 C42 C43 C30 56.5(9) no . . 11_555
C41 C42 C43 C30 61.3(8) no . . 14_665
C41 C42 C43 C31 -76.8(11) no . . 11_555
C41 C42 C43 C32 -58.7(8) no . . 11_555
C41 C42 C43 C41 -15.4(9) no . . 8_665
C41 C42 C43 C42 -41.8(15) no . . 8_665
C41 C42 C43 C44 0.0(11) no . . .
C41 C42 C43 C44 31.6(6) no . . 8_665
C41 C42 C43 C29 15.8(12) no . 8_665 11_555
C41 C42 C43 C30 32.8(18) no . 8_665 14_665
C41 C42 C43 C30 23(2) no . 8_665 11_555
C41 C42 C43 C31 -123(2) no . 8_665 14_665
C41 C42 C43 C31 -70.4(18) no . 8_665 11_555
C41 C42 C43 C32 -76.1(14) no . 8_665 14_665
C41 C42 C43 C41 0.0(5) no . 8_665 .
C41 C42 C43 C42 -51(2) no . 8_665 8_665
C41 C42 C43 C43 -51(3) no . 8_665 .
C41 C42 C43 C44 31.3(8) no . 8_665 8_665
C41 C42 C43 C44 -21.8(19) no . 8_665 .
C41 C42 C44 C28 -51.8(9) no . 8_665 11_555
C41 C42 C44 C29 -96.7(10) no . 8_665 14_665
C41 C42 C44 C29 -100.0(12) no . 8_665 11_555
C41 C42 C44 C30 -126.1(10) no . 8_665 14_665
C41 C42 C44 C30 -120.3(10) no . 8_665 11_555
C41 C42 C44 C32 -0.8(11) no . 8_665 14_665
C41 C42 C44 C40 -51.5(9) no . 8_665 .
C41 C42 C44 C41 -0.0(6) no . 8_665 .
C41 C42 C44 C43 -125.0(13) no . 8_665 8_665
C41 C42 C44 C43 -106.7(11) no . 8_665 .
C41 C42 C44 C45 -52.4(9) no . 8_665 8_665
C42 C42 C43 C29 66.4(12) no 8_665 8_665 11_555
C42 C42 C43 C30 83.4(14) no 8_665 8_665 14_665
C42 C42 C43 C30 73.7(14) no 8_665 8_665 11_555
C42 C42 C43 C31 -72.6(17) no 8_665 8_665 14_665
C42 C42 C43 C31 -19.8(6) no 8_665 8_665 11_555
C42 C42 C43 C32 -25.5(18) no 8_665 8_665 14_665
C42 C42 C43 C41 51(2) no 8_665 8_665 .
C42 C42 C43 C42 0.0(5) no 8_665 8_665 8_665
C42 C42 C43 C43 0.0(12) no 8_665 8_665 .
C42 C42 C43 C44 81.9(17) no 8_665 8_665 8_665
C42 C42 C43 C44 28.8(8) no 8_665 8_665 .
C43 C42 C42 C29 -106.9(15) no 8_665 8_665 14_665
C43 C42 C42 C30 -62.3(14) no 8_665 8_665 14_665
C43 C42 C42 C30 -62.3(14) no 8_665 8_665 11_555
C43 C42 C42 C32 158.1(15) no 8_665 8_665 11_555
C43 C42 C42 C41 -142.5(15) no 8_665 8_665 8_665
C43 C42 C42 C43 0.0(13) no 8_665 8_665 .
C43 C42 C42 C44 -112.5(16) no 8_665 8_665 .
C42 C42 C44 C28 39.6(8) no 8_665 8_665 11_555
C42 C42 C44 C29 -5.2(7) no 8_665 8_665 14_665
C42 C42 C44 C29 -8.6(10) no 8_665 8_665 11_555
C42 C42 C44 C30 -34.6(4) no 8_665 8_665 14_665
C42 C42 C44 C30 -28.9(4) no 8_665 8_665 11_555
C42 C42 C44 C32 90.7(7) no 8_665 8_665 14_665
C42 C42 C44 C40 40.0(10) no 8_665 8_665 .
C42 C42 C44 C41 91.5(9) no 8_665 8_665 .
C42 C42 C44 C43 -33.6(8) no 8_665 8_665 8_665
C42 C42 C44 C43 -15.2(4) no 8_665 8_665 .
C42 C42 C44 C45 39.1(12) no 8_665 8_665 8_665
C44 C42 C42 C29 5.6(8) no 8_665 8_665 14_665
C44 C42 C42 C30 50.2(7) no 8_665 8_665 14_665
C44 C42 C42 C30 50.2(8) no 8_665 8_665 11_555
C44 C42 C42 C32 -89.4(8) no 8_665 8_665 11_555
C44 C42 C42 C41 -30.0(10) no 8_665 8_665 8_665
C44 C42 C42 C43 112.5(12) no 8_665 8_665 .
C44 C42 C42 C44 0.0(11) no 8_665 8_665 .
C43 C42 C44 C28 54.8(10) no . 8_665 11_555
C43 C42 C44 C29 10.0(9) no . 8_665 14_665
C43 C42 C44 C29 6.6(12) no . 8_665 11_555
C43 C42 C44 C30 -19.4(6) no . 8_665 14_665
C43 C42 C44 C30 -13.7(6) no . 8_665 11_555
C43 C42 C44 C32 105.9(9) no . 8_665 14_665
C43 C42 C44 C40 55.2(11) no . 8_665 .
C43 C42 C44 C41 106.7(10) no . 8_665 .
C43 C42 C44 C43 -18.4(7) no . 8_665 8_665
C43 C42 C44 C43 -0.0(4) no . 8_665 .
C43 C42 C44 C45 54.3(13) no . 8_665 8_665
C44 C42 C43 C29 -10.0(9) no 8_665 . 14_665
C44 C42 C43 C30 24.9(10) no 8_665 . 11_555
C44 C42 C43 C30 29.6(9) no 8_665 . 14_665
C44 C42 C43 C31 -108.5(12) no 8_665 . 11_555
C44 C42 C43 C32 -90.3(9) no 8_665 . 11_555
C44 C42 C43 C41 -47.0(11) no 8_665 . 8_665
C44 C42 C43 C42 -73.4(15) no 8_665 . 8_665
C44 C42 C43 C44 -31.6(12) no 8_665 . .
C44 C42 C43 C44 -0.0(5) no 8_665 . 8_665
C43 C42 C44 C28 73.2(15) no 8_665 8_665 11_555
C43 C42 C44 C29 28.3(14) no 8_665 8_665 14_665
C43 C42 C44 C29 25.0(17) no 8_665 8_665 11_555
C43 C42 C44 C30 -1.0(11) no 8_665 8_665 14_665
C43 C42 C44 C30 4.7(11) no 8_665 8_665 11_555
C43 C42 C44 C32 124.3(15) no 8_665 8_665 14_665
C43 C42 C44 C40 73.6(16) no 8_665 8_665 .
C43 C42 C44 C41 125.0(14) no 8_665 8_665 .
C43 C42 C44 C43 0.0(7) no 8_665 8_665 8_665
C43 C42 C44 C43 18.4(9) no 8_665 8_665 .
C43 C42 C44 C45 72.7(17) no 8_665 8_665 8_665
C44 C42 C43 C29 -15.4(10) no 8_665 8_665 11_555
C44 C42 C43 C30 1.5(17) no 8_665 8_665 14_665
C44 C42 C43 C30 -8.1(19) no 8_665 8_665 11_555
C44 C42 C43 C31 -155(2) no 8_665 8_665 14_665
C44 C42 C43 C31 -101.7(14) no 8_665 8_665 11_555
C44 C42 C43 C32 -107.3(16) no 8_665 8_665 14_665
C44 C42 C43 C41 -31.3(8) no 8_665 8_665 .
C44 C42 C43 C42 -81.9(17) no 8_665 8_665 8_665
C44 C42 C43 C43 -82(3) no 8_665 8_665 .
C44 C42 C43 C44 0.0(5) no 8_665 8_665 8_665
C44 C42 C43 C44 -53.1(16) no 8_665 8_665 .
C29 C43 C43 C29 -0.0(5) no 14_665 8_665 11_555
C29 C43 C43 C30 -31.0(5) no 14_665 8_665 14_665
C29 C43 C43 C30 -31.0(5) no 14_665 8_665 11_555
C29 C43 C43 C31 103.9(14) no 14_665 8_665 14_665
C29 C43 C43 C31 103.9(15) no 14_665 8_665 11_555
C29 C43 C43 C32 80.4(6) no 14_665 8_665 14_665
C29 C43 C43 C41 32.9(9) no 14_665 8_665 .
C29 C43 C43 C42 63(3) no 14_665 8_665 .
C29 C43 C43 C44 13.4(11) no 14_665 8_665 8_665
C29 C43 C43 C44 13.4(9) no 14_665 8_665 .
C29 C43 C44 C28 -42.7(5) no 14_665 . 14_665
C29 C43 C44 C29 -6.5(5) no 14_665 . 11_555
C29 C43 C44 C29 0.0(5) no 14_665 . 14_665
C29 C43 C44 C30 24.3(7) no 14_665 . 11_555
C29 C43 C44 C30 15.6(7) no 14_665 . 14_665
C29 C43 C44 C31 -142.8(8) no 14_665 . 11_555
C29 C43 C44 C32 -110.0(6) no 14_665 . 11_555
C29 C43 C44 C40 -39.1(6) no 14_665 . 8_665
C29 C43 C44 C41 -88.9(11) no 14_665 . 8_665
C29 C43 C44 C42 -157.3(10) no 14_665 . 8_665
C29 C43 C44 C45 -33.2(6) no 14_665 . .
C29 C43 C44 C28 37.5(5) no 14_665 8_665 11_555
C29 C43 C44 C29 0.0(4) no 14_665 8_665 14_665
C29 C43 C44 C29 -5.3(4) no 14_665 8_665 11_555
C29 C43 C44 C30 -54.7(6) no 14_665 8_665 14_665
C29 C43 C44 C30 -42.8(6) no 14_665 8_665 11_555
C29 C43 C44 C31 156.5(7) no 14_665 8_665 14_665
C29 C43 C44 C32 109.9(5) no 14_665 8_665 14_665
C29 C43 C44 C40 33.3(5) no 14_665 8_665 .
C29 C43 C44 C41 74.4(9) no 14_665 8_665 .
C29 C43 C44 C42 168.4(8) no 14_665 8_665 .
C29 C43 C44 C45 27.2(5) no 14_665 8_665 8_665
C30 C43 C43 C29 31.0(8) no 11_555 8_665 11_555
C30 C43 C43 C30 0.0(7) no 11_555 8_665 14_665
C30 C43 C43 C30 0.0(7) no 11_555 8_665 11_555
C30 C43 C43 C31 134.9(16) no 11_555 8_665 14_665
C30 C43 C43 C31 134.9(17) no 11_555 8_665 11_555
C30 C43 C43 C32 111.4(9) no 11_555 8_665 14_665
C30 C43 C43 C41 63.9(10) no 11_555 8_665 .
C30 C43 C43 C42 94(3) no 11_555 8_665 .
C30 C43 C43 C44 44.3(12) no 11_555 8_665 8_665
C30 C43 C43 C44 44.3(11) no 11_555 8_665 .
C30 C43 C44 C28 -67.0(10) no 11_555 . 14_665
C30 C43 C44 C29 -30.7(10) no 11_555 . 11_555
C30 C43 C44 C29 -24.3(10) no 11_555 . 14_665
C30 C43 C44 C30 -0.0(9) no 11_555 . 11_555
C30 C43 C44 C30 -8.6(9) no 11_555 . 14_665
C30 C43 C44 C31 -167.0(13) no 11_555 . 11_555
C30 C43 C44 C32 -134.3(10) no 11_555 . 11_555
C30 C43 C44 C40 -63.4(11) no 11_555 . 8_665
C30 C43 C44 C41 -113.2(14) no 11_555 . 8_665
C30 C43 C44 C42 178.5(14) no 11_555 . 8_665
C30 C43 C44 C45 -57.5(11) no 11_555 . .
C30 C43 C44 C28 80.3(11) no 11_555 8_665 11_555
C30 C43 C44 C29 42.8(10) no 11_555 8_665 14_665
C30 C43 C44 C29 37.4(10) no 11_555 8_665 11_555
C30 C43 C44 C30 -11.9(9) no 11_555 8_665 14_665
C30 C43 C44 C30 -0.0(9) no 11_555 8_665 11_555
C30 C43 C44 C31 -160.7(12) no 11_555 8_665 14_665
C30 C43 C44 C32 152.7(11) no 11_555 8_665 14_665
C30 C43 C44 C40 76.0(11) no 11_555 8_665 .
C30 C43 C44 C41 117.2(13) no 11_555 8_665 .
C30 C43 C44 C42 -148.9(13) no 11_555 8_665 .
C30 C43 C44 C45 70.0(11) no 11_555 8_665 8_665
C30 C43 C43 C29 31.0(7) no 14_665 8_665 11_555
C30 C43 C43 C30 0.0(7) no 14_665 8_665 14_665
C30 C43 C43 C30 0.0(7) no 14_665 8_665 11_555
C30 C43 C43 C31 134.9(17) no 14_665 8_665 14_665
C30 C43 C43 C31 134.9(16) no 14_665 8_665 11_555
C30 C43 C43 C32 111.4(9) no 14_665 8_665 14_665
C30 C43 C43 C41 63.9(9) no 14_665 8_665 .
C30 C43 C43 C42 94(3) no 14_665 8_665 .
C30 C43 C43 C44 44.3(11) no 14_665 8_665 8_665
C30 C43 C43 C44 44.3(12) no 14_665 8_665 .
C30 C43 C44 C28 -58.3(9) no 14_665 . 14_665
C30 C43 C44 C29 -22.1(8) no 14_665 . 11_555
C30 C43 C44 C29 -15.6(8) no 14_665 . 14_665
C30 C43 C44 C30 8.6(7) no 14_665 . 11_555
C30 C43 C44 C30 -0.0(7) no 14_665 . 14_665
C30 C43 C44 C31 -158.4(11) no 14_665 . 11_555
C30 C43 C44 C32 -125.7(8) no 14_665 . 11_555
C30 C43 C44 C40 -54.7(9) no 14_665 . 8_665
C30 C43 C44 C41 -104.6(12) no 14_665 . 8_665
C30 C43 C44 C42 -172.9(13) no 14_665 . 8_665
C30 C43 C44 C45 -48.8(10) no 14_665 . .
C30 C43 C44 C28 92.2(12) no 14_665 8_665 11_555
C30 C43 C44 C29 54.7(11) no 14_665 8_665 14_665
C30 C43 C44 C29 49.4(11) no 14_665 8_665 11_555
C30 C43 C44 C30 -0.0(10) no 14_665 8_665 14_665
C30 C43 C44 C30 11.9(10) no 14_665 8_665 11_555
C30 C43 C44 C31 -148.8(13) no 14_665 8_665 14_665
C30 C43 C44 C32 164.6(12) no 14_665 8_665 14_665
C30 C43 C44 C40 88.0(12) no 14_665 8_665 .
C30 C43 C44 C41 129.1(14) no 14_665 8_665 .
C30 C43 C44 C42 -136.9(14) no 14_665 8_665 .
C30 C43 C44 C45 81.9(12) no 14_665 8_665 8_665
C31 C43 C43 C29 -103.9(19) no 11_555 8_665 11_555
C31 C43 C43 C30 -135(2) no 11_555 8_665 14_665
C31 C43 C43 C30 -135(2) no 11_555 8_665 11_555
C31 C43 C43 C31 0(3) no 11_555 8_665 14_665
C31 C43 C43 C31 0.0(14) no 11_555 8_665 11_555
C31 C43 C43 C32 -23(3) no 11_555 8_665 14_665
C31 C43 C43 C41 -71(2) no 11_555 8_665 .
C31 C43 C43 C42 -41(4) no 11_555 8_665 .
C31 C43 C43 C44 -91(2) no 11_555 8_665 8_665
C31 C43 C43 C44 -91(3) no 11_555 8_665 .
C31 C43 C44 C28 100.1(14) no 11_555 . 14_665
C31 C43 C44 C29 136.3(14) no 11_555 . 11_555
C31 C43 C44 C29 142.8(15) no 11_555 . 14_665
C31 C43 C44 C30 167.0(16) no 11_555 . 11_555
C31 C43 C44 C30 158.4(16) no 11_555 . 14_665
C31 C43 C44 C31 0.0(13) no 11_555 . 11_555
C31 C43 C44 C32 32.7(14) no 11_555 . 11_555
C31 C43 C44 C40 103.7(15) no 11_555 . 8_665
C31 C43 C44 C41 53.8(17) no 11_555 . 8_665
C31 C43 C44 C42 -14.5(13) no 11_555 . 8_665
C31 C43 C44 C45 109.5(15) no 11_555 . .
C31 C43 C44 C28 -44.6(19) no 11_555 8_665 11_555
C31 C43 C44 C29 -82.1(19) no 11_555 8_665 14_665
C31 C43 C44 C29 -87.4(19) no 11_555 8_665 11_555
C31 C43 C44 C30 -137(2) no 11_555 8_665 14_665
C31 C43 C44 C30 -125(2) no 11_555 8_665 11_555
C31 C43 C44 C31 74.4(19) no 11_555 8_665 14_665
C31 C43 C44 C32 27.8(19) no 11_555 8_665 14_665
C31 C43 C44 C40 -48.8(19) no 11_555 8_665 .
C31 C43 C44 C41 -8(2) no 11_555 8_665 .
C31 C43 C44 C42 86.3(19) no 11_555 8_665 .
C31 C43 C44 C45 -54.9(19) no 11_555 8_665 8_665
C31 C43 C43 C29 -104(2) no 14_665 8_665 11_555
C31 C43 C43 C30 -135(2) no 14_665 8_665 14_665
C31 C43 C43 C30 -135(2) no 14_665 8_665 11_555
C31 C43 C43 C31 -0.0(14) no 14_665 8_665 14_665
C31 C43 C43 C31 0(3) no 14_665 8_665 11_555
C31 C43 C43 C32 -23.5(17) no 14_665 8_665 14_665
C31 C43 C43 C41 -71(2) no 14_665 8_665 .
C31 C43 C43 C42 -41(2) no 14_665 8_665 .
C31 C43 C43 C44 -91(3) no 14_665 8_665 8_665
C31 C43 C43 C44 -91(2) no 14_665 8_665 .
C31 C43 C44 C28 7.6(13) no 14_665 . 14_665
C31 C43 C44 C29 43.9(12) no 14_665 . 11_555
C31 C43 C44 C29 50.3(12) no 14_665 . 14_665
C31 C43 C44 C30 74.6(12) no 14_665 . 11_555
C31 C43 C44 C30 66.0(12) no 14_665 . 14_665
C31 C43 C44 C31 -92.4(13) no 14_665 . 11_555
C31 C43 C44 C32 -59.7(12) no 14_665 . 11_555
C31 C43 C44 C40 11.2(13) no 14_665 . 8_665
C31 C43 C44 C41 -38.6(17) no 14_665 . 8_665
C31 C43 C44 C42 -106.9(14) no 14_665 . 8_665
C31 C43 C44 C45 17.1(14) no 14_665 . .
C31 C43 C44 C28 -119.0(10) no 14_665 8_665 11_555
C31 C43 C44 C29 -156.5(11) no 14_665 8_665 14_665
C31 C43 C44 C29 -161.9(11) no 14_665 8_665 11_555
C31 C43 C44 C30 148.8(13) no 14_665 8_665 14_665
C31 C43 C44 C30 160.7(13) no 14_665 8_665 11_555
C31 C43 C44 C31 0.0(9) no 14_665 8_665 14_665
C31 C43 C44 C32 -46.6(10) no 14_665 8_665 14_665
C31 C43 C44 C40 -123.2(10) no 14_665 8_665 .
C31 C43 C44 C41 -82.1(12) no 14_665 8_665 .
C31 C43 C44 C42 11.9(10) no 14_665 8_665 .
C31 C43 C44 C45 -129.3(11) no 14_665 8_665 8_665
C32 C43 C43 C29 -80.4(7) no 11_555 8_665 11_555
C32 C43 C43 C30 -111.4(8) no 11_555 8_665 14_665
C32 C43 C43 C30 -111.4(8) no 11_555 8_665 11_555
C32 C43 C43 C31 23.5(17) no 11_555 8_665 14_665
C32 C43 C43 C31 23.5(11) no 11_555 8_665 11_555
C32 C43 C43 C32 -0.0(9) no 11_555 8_665 14_665
C32 C43 C43 C41 -47.5(10) no 11_555 8_665 .
C32 C43 C43 C42 -18(3) no 11_555 8_665 .
C32 C43 C43 C44 -67.1(12) no 11_555 8_665 8_665
C32 C43 C43 C44 -67.1(10) no 11_555 8_665 .
C32 C43 C44 C28 67.3(5) no 11_555 . 14_665
C32 C43 C44 C29 103.6(5) no 11_555 . 11_555
C32 C43 C44 C29 110.0(6) no 11_555 . 14_665
C32 C43 C44 C30 134.3(7) no 11_555 . 11_555
C32 C43 C44 C30 125.7(7) no 11_555 . 14_665
C32 C43 C44 C31 -32.7(6) no 11_555 . 11_555
C32 C43 C44 C32 -0.0(4) no 11_555 . 11_555
C32 C43 C44 C40 70.9(6) no 11_555 . 8_665
C32 C43 C44 C41 21.1(9) no 11_555 . 8_665
C32 C43 C44 C42 -47.2(8) no 11_555 . 8_665
C32 C43 C44 C45 76.8(7) no 11_555 . .
C32 C43 C44 C28 -39.4(6) no 11_555 8_665 11_555
C32 C43 C44 C29 -77.0(6) no 11_555 8_665 14_665
C32 C43 C44 C29 -82.3(6) no 11_555 8_665 11_555
C32 C43 C44 C30 -131.6(8) no 11_555 8_665 14_665
C32 C43 C44 C30 -119.7(8) no 11_555 8_665 11_555
C32 C43 C44 C31 79.6(6) no 11_555 8_665 14_665
C32 C43 C44 C32 33.0(5) no 11_555 8_665 14_665
C32 C43 C44 C40 -43.7(6) no 11_555 8_665 .
C32 C43 C44 C41 -2.5(9) no 11_555 8_665 .
C32 C43 C44 C42 91.4(7) no 11_555 8_665 .
C32 C43 C44 C45 -49.7(6) no 11_555 8_665 8_665
C41 C43 C43 C29 -32.9(8) no 8_665 8_665 11_555
C41 C43 C43 C30 -63.9(9) no 8_665 8_665 14_665
C41 C43 C43 C30 -63.9(8) no 8_665 8_665 11_555
C41 C43 C43 C31 71.0(16) no 8_665 8_665 14_665
C41 C43 C43 C31 71.0(14) no 8_665 8_665 11_555
C41 C43 C43 C32 47.5(10) no 8_665 8_665 14_665
C41 C43 C43 C41 0.0(13) no 8_665 8_665 .
C41 C43 C43 C42 30(3) no 8_665 8_665 .
C41 C43 C43 C44 -19.6(15) no 8_665 8_665 8_665
C41 C43 C43 C44 -19.6(5) no 8_665 8_665 .
C41 C43 C44 C28 5.4(4) no 8_665 8_665 11_555
C41 C43 C44 C29 -32.1(3) no 8_665 8_665 14_665
C41 C43 C44 C29 -37.5(4) no 8_665 8_665 11_555
C41 C43 C44 C30 -86.8(6) no 8_665 8_665 14_665
C41 C43 C44 C30 -74.9(6) no 8_665 8_665 11_555
C41 C43 C44 C31 124.4(6) no 8_665 8_665 14_665
C41 C43 C44 C32 77.8(4) no 8_665 8_665 14_665
C41 C43 C44 C40 1.2(4) no 8_665 8_665 .
C41 C43 C44 C41 42.3(8) no 8_665 8_665 .
C41 C43 C44 C42 136.3(7) no 8_665 8_665 .
C41 C43 C44 C45 -4.9(5) no 8_665 8_665 8_665
C42 C43 C44 C28 -9.5(8) no . . 14_665
C42 C43 C44 C29 26.8(7) no . . 11_555
C42 C43 C44 C29 33.2(8) no . . 14_665
C42 C43 C44 C30 57.5(7) no . . 11_555
C42 C43 C44 C30 48.8(6) no . . 14_665
C42 C43 C44 C31 -109.5(9) no . . 11_555
C42 C43 C44 C32 -76.8(7) no . . 11_555
C42 C43 C44 C40 -5.9(9) no . . 8_665
C42 C43 C44 C41 -55.7(13) no . . 8_665
C42 C43 C44 C42 -124.1(11) no . . 8_665
C42 C43 C44 C45 -0.0(10) no . . .
C42 C43 C44 C28 -130.8(10) no . 8_665 11_555
C42 C43 C44 C29 -168.4(11) no . 8_665 14_665
C42 C43 C44 C29 -173.7(11) no . 8_665 11_555
C42 C43 C44 C30 136.9(13) no . 8_665 14_665
C42 C43 C44 C30 148.9(13) no . 8_665 11_555
C42 C43 C44 C31 -11.9(9) no . 8_665 14_665
C42 C43 C44 C32 -58.4(9) no . 8_665 14_665
C42 C43 C44 C40 -135.1(11) no . 8_665 .
C42 C43 C44 C41 -94.0(12) no . 8_665 .
C42 C43 C44 C42 0.0(9) no . 8_665 .
C42 C43 C44 C45 -141.2(11) no . 8_665 8_665
C42 C43 C43 C29 -63(3) no 8_665 8_665 11_555
C42 C43 C43 C30 -94(3) no 8_665 8_665 14_665
C42 C43 C43 C30 -94(3) no 8_665 8_665 11_555
C42 C43 C43 C31 41(4) no 8_665 8_665 14_665
C42 C43 C43 C31 41.2(19) no 8_665 8_665 11_555
C42 C43 C43 C32 18(3) no 8_665 8_665 14_665
C42 C43 C43 C41 -30(3) no 8_665 8_665 .
C42 C43 C43 C42 0(4) no 8_665 8_665 .
C42 C43 C43 C44 -49(3) no 8_665 8_665 8_665
C42 C43 C43 C44 -49(2) no 8_665 8_665 .
C42 C43 C44 C28 114.6(15) no 8_665 . 14_665
C42 C43 C44 C29 150.8(15) no 8_665 . 11_555
C42 C43 C44 C29 157.3(15) no 8_665 . 14_665
C42 C43 C44 C30 -178.5(17) no 8_665 . 11_555
C42 C43 C44 C30 172.9(17) no 8_665 . 14_665
C42 C43 C44 C31 14.5(13) no 8_665 . 11_555
C42 C43 C44 C32 47.2(14) no 8_665 . 11_555
C42 C43 C44 C40 118.2(15) no 8_665 . 8_665
C42 C43 C44 C41 68.3(17) no 8_665 . 8_665
C42 C43 C44 C42 -0.0(13) no 8_665 . 8_665
C42 C43 C44 C45 124.1(15) no 8_665 . .
C42 C43 C44 C28 -6.2(11) no 8_665 8_665 11_555
C42 C43 C44 C29 -43.7(11) no 8_665 8_665 14_665
C42 C43 C44 C29 -49.1(11) no 8_665 8_665 11_555
C42 C43 C44 C30 -98.4(12) no 8_665 8_665 14_665
C42 C43 C44 C30 -86.5(12) no 8_665 8_665 11_555
C42 C43 C44 C31 112.8(12) no 8_665 8_665 14_665
C42 C43 C44 C32 66.2(11) no 8_665 8_665 14_665
C42 C43 C44 C40 -10.5(12) no 8_665 8_665 .
C42 C43 C44 C41 30.7(14) no 8_665 8_665 .
C42 C43 C44 C42 124.6(13) no 8_665 8_665 .
C42 C43 C44 C45 -16.5(12) no 8_665 8_665 8_665
C43 C43 C44 C28 -22.5(13) no 8_665 . 14_665
C43 C43 C44 C29 13.8(12) no 8_665 . 11_555
C43 C43 C44 C29 20.2(13) no 8_665 . 14_665
C43 C43 C44 C30 44.5(11) no 8_665 . 11_555
C43 C43 C44 C30 35.9(10) no 8_665 . 14_665
C43 C43 C44 C31 -122.5(15) no 8_665 . 11_555
C43 C43 C44 C32 -89.8(12) no 8_665 . 11_555
C43 C43 C44 C40 -18.9(14) no 8_665 . 8_665
C43 C43 C44 C41 -68.7(16) no 8_665 . 8_665
C43 C43 C44 C42 -137.0(16) no 8_665 . 8_665
C43 C43 C44 C45 -13.0(15) no 8_665 . .
C44 C43 C43 C29 -13.4(11) no . 8_665 11_555
C44 C43 C43 C30 -44.3(11) no . 8_665 14_665
C44 C43 C43 C30 -44.3(9) no . 8_665 11_555
C44 C43 C43 C31 90.6(16) no . 8_665 14_665
C44 C43 C43 C31 90.6(18) no . 8_665 11_555
C44 C43 C43 C32 67.1(12) no . 8_665 14_665
C44 C43 C43 C41 19.6(16) no . 8_665 .
C44 C43 C43 C42 49(3) no . 8_665 .
C44 C43 C43 C44 0.0(19) no . 8_665 8_665
C44 C43 C43 C44 -0.0(4) no . 8_665 .
C43 C43 C44 C28 -158.1(13) no 8_665 8_665 11_555
C43 C43 C44 C29 164.3(13) no 8_665 8_665 14_665
C43 C43 C44 C29 159.0(14) no 8_665 8_665 11_555
C43 C43 C44 C30 109.6(15) no 8_665 8_665 14_665
C43 C43 C44 C30 121.6(15) no 8_665 8_665 11_555
C43 C43 C44 C31 -39.2(11) no 8_665 8_665 14_665
C43 C43 C44 C32 -85.7(12) no 8_665 8_665 14_665
C43 C43 C44 C40 -162.4(13) no 8_665 8_665 .
C43 C43 C44 C41 -121.3(15) no 8_665 8_665 .
C43 C43 C44 C42 -27.3(11) no 8_665 8_665 .
C43 C43 C44 C45 -168.5(13) no 8_665 8_665 8_665
C44 C43 C43 C29 -13.4(9) no 8_665 8_665 11_555
C44 C43 C43 C30 -44.3(9) no 8_665 8_665 14_665
C44 C43 C43 C30 -44.3(11) no 8_665 8_665 11_555
C44 C43 C43 C31 90.6(18) no 8_665 8_665 14_665
C44 C43 C43 C31 90.6(16) no 8_665 8_665 11_555
C44 C43 C43 C32 67.1(10) no 8_665 8_665 14_665
C44 C43 C43 C41 19.6(6) no 8_665 8_665 .
C44 C43 C43 C42 49.3(18) no 8_665 8_665 .
C44 C43 C43 C44 0.0(4) no 8_665 8_665 8_665
C44 C43 C43 C44 0.0(19) no 8_665 8_665 .
C44 C43 C44 C28 21.9(5) no . 8_665 11_555
C44 C43 C44 C29 -15.7(4) no . 8_665 14_665
C44 C43 C44 C29 -21.0(5) no . 8_665 11_555
C44 C43 C44 C30 -70.4(6) no . 8_665 14_665
C44 C43 C44 C30 -58.4(5) no . 8_665 11_555
C44 C43 C44 C31 140.8(7) no . 8_665 14_665
C44 C43 C44 C32 94.3(5) no . 8_665 14_665
C44 C43 C44 C40 17.6(5) no . 8_665 .
C44 C43 C44 C41 58.7(9) no . 8_665 .
C44 C43 C44 C42 152.7(8) no . 8_665 .
C44 C43 C44 C45 11.5(6) no . 8_665 8_665
C44 C43 C44 C28 -22.5(5) no 8_665 . 14_665
C44 C43 C44 C29 13.8(3) no 8_665 . 11_555
C44 C43 C44 C29 20.2(5) no 8_665 . 14_665
C44 C43 C44 C30 44.5(4) no 8_665 . 11_555
C44 C43 C44 C30 35.9(4) no 8_665 . 14_665
C44 C43 C44 C31 -122.5(7) no 8_665 . 11_555
C44 C43 C44 C32 -89.8(4) no 8_665 . 11_555
C44 C43 C44 C40 -18.9(6) no 8_665 . 8_665
C44 C43 C44 C41 -68.7(10) no 8_665 . 8_665
C44 C43 C44 C42 -137.0(9) no 8_665 . 8_665
C44 C43 C44 C45 -13.0(7) no 8_665 . .
C29 C44 C45 C27 176.5(15) no 11_555 . 8_665
C29 C44 C45 C28 -47.5(7) no 11_555 . 11_555
C29 C44 C45 C28 -63.3(9) no 11_555 . 14_665
C29 C44 C45 C29 0.0(5) no 11_555 . 11_555
C29 C44 C45 C29 19.8(5) no 11_555 . 14_665
C29 C44 C45 C33 -100.1(6) no 11_555 . 11_555
C29 C44 C45 C40 -33.5(6) no 11_555 . .
C29 C44 C45 C41 -147.2(7) no 11_555 . 8_665
C29 C44 C45 C45 -23.1(5) no 11_555 . 8_665
C29 C44 C45 C27 156.7(15) no 14_665 . 8_665
C29 C44 C45 C28 -67.2(9) no 14_665 . 11_555
C29 C44 C45 C28 -83.1(11) no 14_665 . 14_665
C29 C44 C45 C29 -19.8(7) no 14_665 . 11_555
C29 C44 C45 C29 0.0(7) no 14_665 . 14_665
C29 C44 C45 C33 -119.9(8) no 14_665 . 11_555
C29 C44 C45 C40 -53.3(8) no 14_665 . .
C29 C44 C45 C41 -166.9(10) no 14_665 . 8_665
C29 C44 C45 C45 -42.9(7) no 14_665 . 8_665
C30 C44 C45 C27 -178.7(13) no 11_555 . 8_665
C30 C44 C45 C28 -42.7(10) no 11_555 . 11_555
C30 C44 C45 C28 -58.5(12) no 11_555 . 14_665
C30 C44 C45 C29 4.8(7) no 11_555 . 11_555
C30 C44 C45 C29 24.6(7) no 11_555 . 14_665
C30 C44 C45 C33 -95.4(8) no 11_555 . 11_555
C30 C44 C45 C40 -28.7(9) no 11_555 . .
C30 C44 C45 C41 -142.4(9) no 11_555 . 8_665
C30 C44 C45 C45 -18.3(8) no 11_555 . 8_665
C30 C44 C45 C27 -175.9(12) no 14_665 . 8_665
C30 C44 C45 C28 -39.9(9) no 14_665 . 11_555
C30 C44 C45 C28 -55.7(11) no 14_665 . 14_665
C30 C44 C45 C29 7.6(6) no 14_665 . 11_555
C30 C44 C45 C29 27.4(6) no 14_665 . 14_665
C30 C44 C45 C33 -92.6(6) no 14_665 . 11_555
C30 C44 C45 C40 -25.9(8) no 14_665 . .
C30 C44 C45 C41 -139.6(8) no 14_665 . 8_665
C30 C44 C45 C45 -15.5(7) no 14_665 . 8_665
C31 C44 C45 C27 -115.4(13) no 11_555 . 8_665
C31 C44 C45 C28 20.7(13) no 11_555 . 11_555
C31 C44 C45 C28 4.8(15) no 11_555 . 14_665
C31 C44 C45 C29 68.1(10) no 11_555 . 11_555
C31 C44 C45 C29 87.9(10) no 11_555 . 14_665
C31 C44 C45 C33 -32.0(10) no 11_555 . 11_555
C31 C44 C45 C40 34.6(12) no 11_555 . .
C31 C44 C45 C41 -79.0(10) no 11_555 . 8_665
C31 C44 C45 C45 45.0(11) no 11_555 . 8_665
C32 C44 C45 C27 -79.3(13) no 11_555 . 8_665
C32 C44 C45 C28 56.7(8) no 11_555 . 11_555
C32 C44 C45 C28 40.8(10) no 11_555 . 14_665
C32 C44 C45 C29 104.2(5) no 11_555 . 11_555
C32 C44 C45 C29 123.9(6) no 11_555 . 14_665
C32 C44 C45 C33 4.0(6) no 11_555 . 11_555
C32 C44 C45 C40 70.6(7) no 11_555 . .
C32 C44 C45 C41 -43.0(6) no 11_555 . 8_665
C32 C44 C45 C45 81.0(6) no 11_555 . 8_665
C41 C44 C45 C27 -36.3(16) no 8_665 . 8_665
C41 C44 C45 C28 99.7(12) no 8_665 . 11_555
C41 C44 C45 C28 83.9(13) no 8_665 . 14_665
C41 C44 C45 C29 147.2(11) no 8_665 . 11_555
C41 C44 C45 C29 166.9(12) no 8_665 . 14_665
C41 C44 C45 C33 47.0(11) no 8_665 . 11_555
C41 C44 C45 C40 113.6(12) no 8_665 . .
C41 C44 C45 C41 0.0(10) no 8_665 . 8_665
C41 C44 C45 C45 124.0(11) no 8_665 . 8_665
C42 C44 C45 C27 -121.8(13) no 8_665 . 8_665
C42 C44 C45 C28 14.3(14) no 8_665 . 11_555
C42 C44 C45 C28 -1.6(16) no 8_665 . 14_665
C42 C44 C45 C29 61.7(11) no 8_665 . 11_555
C42 C44 C45 C29 81.5(11) no 8_665 . 14_665
C42 C44 C45 C33 -38.4(11) no 8_665 . 11_555
C42 C44 C45 C40 28.2(13) no 8_665 . .
C42 C44 C45 C41 -85.4(11) no 8_665 . 8_665
C42 C44 C45 C45 38.6(12) no 8_665 . 8_665
C43 C44 C45 C27 -149.9(11) no . . 8_665
C43 C44 C45 C28 -13.9(10) no . . 11_555
C43 C44 C45 C28 -29.8(13) no . . 14_665
C43 C44 C45 C29 33.5(7) no . . 11_555
C43 C44 C45 C29 53.3(7) no . . 14_665
C43 C44 C45 C33 -66.6(7) no . . 11_555
C43 C44 C45 C40 0.0(10) no . . .
C43 C44 C45 C41 -113.6(8) no . . 8_665
C43 C44 C45 C45 10.4(8) no . . 8_665
C43 C44 C45 C27 -153.8(11) no 8_665 . 8_665
C43 C44 C45 C28 -17.8(8) no 8_665 . 11_555
C43 C44 C45 C28 -33.7(10) no 8_665 . 14_665
C43 C44 C45 C29 29.6(4) no 8_665 . 11_555
C43 C44 C45 C29 49.4(4) no 8_665 . 14_665
C43 C44 C45 C33 -70.5(5) no 8_665 . 11_555
C43 C44 C45 C40 -3.9(7) no 8_665 . .
C43 C44 C45 C41 -117.5(6) no 8_665 . 8_665
C43 C44 C45 C45 6.5(6) no 8_665 . 8_665
C27 C45 C45 C27 0.0(5) no 8_665 8_665 .
C27 C45 C45 C28 46.2(6) no 8_665 8_665 14_665
C27 C45 C45 C28 46.2(6) no 8_665 8_665 11_555
C27 C45 C45 C29 -144.8(6) no 8_665 8_665 14_665
C27 C45 C45 C29 -144.8(6) no 8_665 8_665 11_555
C27 C45 C45 C33 83.6(5) no 8_665 8_665 14_665
C27 C45 C45 C41 142.9(7) no 8_665 8_665 .
C27 C45 C45 C44 172.9(5) no 8_665 8_665 8_665
C28 C45 C45 C27 -46.2(14) no 11_555 8_665 .
C28 C45 C45 C28 -0.0(13) no 11_555 8_665 14_665
C28 C45 C45 C28 0.0(13) no 11_555 8_665 11_555
C28 C45 C45 C29 169.0(15) no 11_555 8_665 14_665
C28 C45 C45 C29 169.0(15) no 11_555 8_665 11_555
C28 C45 C45 C33 37.4(14) no 11_555 8_665 14_665
C28 C45 C45 C41 96.6(15) no 11_555 8_665 .
C28 C45 C45 C44 126.6(15) no 11_555 8_665 8_665
C28 C45 C45 C27 -46.2(14) no 14_665 8_665 .
C28 C45 C45 C28 -0.0(13) no 14_665 8_665 14_665
C28 C45 C45 C28 0.0(13) no 14_665 8_665 11_555
C28 C45 C45 C29 169.0(15) no 14_665 8_665 14_665
C28 C45 C45 C29 169.0(15) no 14_665 8_665 11_555
C28 C45 C45 C33 37.4(14) no 14_665 8_665 14_665
C28 C45 C45 C41 96.6(15) no 14_665 8_665 .
C28 C45 C45 C44 126.6(15) no 14_665 8_665 8_665
C29 C45 C45 C27 144.8(9) no 11_555 8_665 .
C29 C45 C45 C28 -169.0(11) no 11_555 8_665 14_665
C29 C45 C45 C28 -169.0(11) no 11_555 8_665 11_555
C29 C45 C45 C29 -0.0(8) no 11_555 8_665 14_665
C29 C45 C45 C29 0.0(7) no 11_555 8_665 11_555
C29 C45 C45 C33 -131.6(9) no 11_555 8_665 14_665
C29 C45 C45 C41 -72.4(10) no 11_555 8_665 .
C29 C45 C45 C44 -42.4(8) no 11_555 8_665 8_665
C29 C45 C45 C27 144.8(9) no 14_665 8_665 .
C29 C45 C45 C28 -169.0(11) no 14_665 8_665 14_665
C29 C45 C45 C28 -169.0(11) no 14_665 8_665 11_555
C29 C45 C45 C29 0.0(7) no 14_665 8_665 14_665
C29 C45 C45 C29 0.0(8) no 14_665 8_665 11_555
C29 C45 C45 C33 -131.6(9) no 14_665 8_665 14_665
C29 C45 C45 C41 -72.4(10) no 14_665 8_665 .
C29 C45 C45 C44 -42.4(9) no 14_665 8_665 8_665
C33 C45 C45 C27 -83.6(5) no 11_555 8_665 .
C33 C45 C45 C28 -37.4(6) no 11_555 8_665 14_665
C33 C45 C45 C28 -37.4(6) no 11_555 8_665 11_555
C33 C45 C45 C29 131.6(6) no 11_555 8_665 14_665
C33 C45 C45 C29 131.6(6) no 11_555 8_665 11_555
C33 C45 C45 C33 0.0(5) no 11_555 8_665 14_665
C33 C45 C45 C41 59.2(8) no 11_555 8_665 .
C33 C45 C45 C44 89.2(6) no 11_555 8_665 8_665
C41 C45 C45 C27 -142.9(8) no 8_665 8_665 .
C41 C45 C45 C28 -96.6(10) no 8_665 8_665 14_665
C41 C45 C45 C28 -96.6(10) no 8_665 8_665 11_555
C41 C45 C45 C29 72.4(8) no 8_665 8_665 14_665
C41 C45 C45 C29 72.4(9) no 8_665 8_665 11_555
C41 C45 C45 C33 -59.2(8) no 8_665 8_665 14_665
C41 C45 C45 C41 -0.0(12) no 8_665 8_665 .
C41 C45 C45 C44 30.0(10) no 8_665 8_665 8_665
C44 C45 C45 C27 -172.9(5) no . 8_665 .
C44 C45 C45 C28 -126.6(8) no . 8_665 14_665
C44 C45 C45 C28 -126.6(7) no . 8_665 11_555
C44 C45 C45 C29 42.4(4) no . 8_665 14_665
C44 C45 C45 C29 42.4(6) no . 8_665 11_555
C44 C45 C45 C33 -89.2(5) no . 8_665 14_665
C44 C45 C45 C41 -30.0(9) no . 8_665 .
C44 C45 C45 C44 0.0(7) no . 8_665 8_665
C37 C46 C46 C37 0.0(4) no 8_665 11_555 14_665
C37 C46 C46 C37 0.0(4) no 8_665 11_555 8_665
C37 C46 C46 C39 -118.9(5) no 8_665 11_555 14_665
C37 C46 C46 C39 -118.9(6) no 8_665 11_555 8_665
C37 C46 C46 C48 -32.1(5) no 8_665 11_555 11_555
C37 C46 C48 C36 25.2(5) no 8_665 . 8_665
C37 C46 C48 C36 25.2(5) no 8_665 . 8_665
C37 C46 C48 C37 0.0(4) no 8_665 . 8_665
C37 C46 C48 C37 -16.8(5) no 8_665 . 14_665
C37 C46 C48 C39 115.6(6) no 8_665 . 14_665
C37 C46 C48 C47 59.9(7) no 8_665 . .
C37 C46 C46 C37 0.0(4) no 14_665 11_555 14_665
C37 C46 C46 C37 0.0(4) no 14_665 11_555 8_665
C37 C46 C46 C39 -118.9(6) no 14_665 11_555 14_665
C37 C46 C46 C39 -118.9(5) no 14_665 11_555 8_665
C37 C46 C46 C48 -32.1(6) no 14_665 11_555 11_555
C37 C46 C48 C36 41.9(8) no 14_665 . 8_665
C37 C46 C48 C36 41.9(8) no 14_665 . 8_665
C37 C46 C48 C37 16.8(8) no 14_665 . 8_665
C37 C46 C48 C37 -0.0(8) no 14_665 . 14_665
C37 C46 C48 C39 132.4(9) no 14_665 . 14_665
C37 C46 C48 C47 76.6(9) no 14_665 . .
C38 C46 C48 C36 4.6(7) no 8_665 . 8_665
C38 C46 C48 C36 4.6(7) no 8_665 . 8_665
C38 C46 C48 C37 -20.6(6) no 8_665 . 8_665
C38 C46 C48 C37 -37.3(7) no 8_665 . 14_665
C38 C46 C48 C39 95.1(7) no 8_665 . 14_665
C38 C46 C48 C47 39.3(9) no 8_665 . .
C39 C46 C46 C37 118.9(6) no 8_665 11_555 14_665
C39 C46 C46 C37 118.9(6) no 8_665 11_555 8_665
C39 C46 C46 C39 0.0(6) no 8_665 11_555 14_665
C39 C46 C46 C39 0.0(5) no 8_665 11_555 8_665
C39 C46 C46 C48 86.8(7) no 8_665 11_555 11_555
C39 C46 C48 C36 -50.3(6) no 8_665 . 8_665
C39 C46 C48 C36 -50.3(6) no 8_665 . 8_665
C39 C46 C48 C37 -75.4(5) no 8_665 . 8_665
C39 C46 C48 C37 -92.2(6) no 8_665 . 14_665
C39 C46 C48 C39 40.2(5) no 8_665 . 14_665
C39 C46 C48 C47 -15.6(8) no 8_665 . .
C39 C46 C46 C37 118.9(6) no 14_665 11_555 14_665
C39 C46 C46 C37 118.9(6) no 14_665 11_555 8_665
C39 C46 C46 C39 0.0(5) no 14_665 11_555 14_665
C39 C46 C46 C39 0.0(6) no 14_665 11_555 8_665
C39 C46 C46 C48 86.8(7) no 14_665 11_555 11_555
C39 C46 C48 C36 -90.4(8) no 14_665 . 8_665
C39 C46 C48 C36 -90.4(8) no 14_665 . 8_665
C39 C46 C48 C37 -115.6(8) no 14_665 . 8_665
C39 C46 C48 C37 -132.4(8) no 14_665 . 14_665
C39 C46 C48 C39 0.0(6) no 14_665 . 14_665
C39 C46 C48 C47 -55.7(9) no 14_665 . .
C46 C46 C48 C36 -3.4(7) no 11_555 . 8_665
C46 C46 C48 C36 -3.4(7) no 11_555 . 8_665
C46 C46 C48 C37 -28.6(5) no 11_555 . 8_665
C46 C46 C48 C37 -45.4(6) no 11_555 . 14_665
C46 C46 C48 C39 87.0(7) no 11_555 . 14_665
C46 C46 C48 C47 31.3(9) no 11_555 . .
C48 C46 C46 C37 32.1(5) no . 11_555 14_665
C48 C46 C46 C37 32.1(6) no . 11_555 8_665
C48 C46 C46 C39 -86.8(6) no . 11_555 14_665
C48 C46 C46 C39 -86.8(6) no . 11_555 8_665
C48 C46 C46 C48 0.0(9) no . 11_555 11_555
C34 C47 C47 C34 0.0(3) no 14_665 11_555 8_665
C34 C47 C47 C35 45.4(4) no 14_665 11_555 8_665
C34 C47 C47 C36 -155.0(5) no 14_665 11_555 8_665
C34 C47 C47 C36 -155.0(5) no 14_665 11_555 8_665
C34 C47 C47 C37 -106.4(4) no 14_665 11_555 8_665
C34 C47 C47 C48 -79.5(5) no 14_665 11_555 11_555
C34 C47 C48 C36 109.0(6) no 14_665 . 8_665
C34 C47 C48 C36 109.0(6) no 14_665 . 8_665
C34 C47 C48 C37 94.8(5) no 14_665 . 8_665
C34 C47 C48 C37 109.3(6) no 14_665 . 14_665
C34 C47 C48 C38 49.3(7) no 14_665 . 14_665
C34 C47 C48 C39 6.8(5) no 14_665 . 14_665
C34 C47 C48 C46 40.3(7) no 14_665 . .
C35 C47 C47 C34 -45.4(7) no 8_665 11_555 8_665
C35 C47 C47 C35 0.0(7) no 8_665 11_555 8_665
C35 C47 C47 C36 159.6(9) no 8_665 11_555 8_665
C35 C47 C47 C36 159.6(9) no 8_665 11_555 8_665
C35 C47 C47 C37 -151.9(8) no 8_665 11_555 8_665
C35 C47 C47 C48 -124.9(9) no 8_665 11_555 11_555
C35 C47 C48 C36 85.3(15) no 8_665 . 8_665
C35 C47 C48 C36 85.3(15) no 8_665 . 8_665
C35 C47 C48 C37 71.2(14) no 8_665 . 8_665
C35 C47 C48 C37 85.6(14) no 8_665 . 14_665
C35 C47 C48 C38 25.6(16) no 8_665 . 14_665
C35 C47 C48 C39 -16.9(15) no 8_665 . 14_665
C35 C47 C48 C46 16.6(16) no 8_665 . .
C36 C47 C47 C34 155.0(10) no 8_665 11_555 8_665
C36 C47 C47 C35 -159.6(11) no 8_665 11_555 8_665
C36 C47 C47 C36 0.0(9) no 8_665 11_555 8_665
C36 C47 C47 C36 0.0(9) no 8_665 11_555 8_665
C36 C47 C47 C37 48.6(9) no 8_665 11_555 8_665
C36 C47 C47 C48 75.5(10) no 8_665 11_555 11_555
C36 C47 C48 C36 -0.0(10) no 8_665 . 8_665
C36 C47 C48 C36 -0.0(10) no 8_665 . 8_665
C36 C47 C48 C37 -14.1(11) no 8_665 . 8_665
C36 C47 C48 C37 0.3(11) no 8_665 . 14_665
C36 C47 C48 C38 -59.7(12) no 8_665 . 14_665
C36 C47 C48 C39 -102.2(11) no 8_665 . 14_665
C36 C47 C48 C46 -68.7(12) no 8_665 . .
C36 C47 C47 C34 155.0(10) no 14_665 11_555 8_665
C36 C47 C47 C35 -159.6(11) no 14_665 11_555 8_665
C36 C47 C47 C36 0.0(9) no 14_665 11_555 8_665
C36 C47 C47 C36 0.0(9) no 14_665 11_555 8_665
C36 C47 C47 C37 48.6(9) no 14_665 11_555 8_665
C36 C47 C47 C48 75.5(10) no 14_665 11_555 11_555
C36 C47 C48 C36 -0.6(11) no 14_665 . 8_665
C36 C47 C48 C36 -0.6(11) no 14_665 . 8_665
C36 C47 C48 C37 -14.7(11) no 14_665 . 8_665
C36 C47 C48 C37 -0.3(12) no 14_665 . 14_665
C36 C47 C48 C38 -60.3(13) no 14_665 . 14_665
C36 C47 C48 C39 -102.8(11) no 14_665 . 14_665
C36 C47 C48 C46 -69.3(12) no 14_665 . .
C37 C47 C47 C34 106.4(4) no 14_665 11_555 8_665
C37 C47 C47 C35 151.9(6) no 14_665 11_555 8_665
C37 C47 C47 C36 -48.6(5) no 14_665 11_555 8_665
C37 C47 C47 C36 -48.6(5) no 14_665 11_555 8_665
C37 C47 C47 C37 0.0(4) no 14_665 11_555 8_665
C37 C47 C47 C48 26.9(5) no 14_665 11_555 11_555
C37 C47 C48 C36 -0.3(9) no 14_665 . 8_665
C37 C47 C48 C36 -0.3(9) no 14_665 . 8_665
C37 C47 C48 C37 -14.4(7) no 14_665 . 8_665
C37 C47 C48 C37 0.0(7) no 14_665 . 14_665
C37 C47 C48 C38 -60.0(9) no 14_665 . 14_665
C37 C47 C48 C39 -102.5(8) no 14_665 . 14_665
C37 C47 C48 C46 -69.0(9) no 14_665 . .
C47 C47 C48 C36 38.7(4) no 11_555 . 8_665
C47 C47 C48 C36 38.7(4) no 11_555 . 8_665
C47 C47 C48 C37 24.6(4) no 11_555 . 8_665
C47 C47 C48 C37 39.0(5) no 11_555 . 14_665
C47 C47 C48 C38 -21.0(8) no 11_555 . 14_665
C47 C47 C48 C39 -63.5(5) no 11_555 . 14_665
C47 C47 C48 C46 -30.0(8) no 11_555 . .
C48 C47 C47 C34 79.5(5) no . 11_555 8_665
C48 C47 C47 C35 124.9(6) no . 11_555 8_665
C48 C47 C47 C36 -75.5(6) no . 11_555 8_665
C48 C47 C47 C36 -75.5(6) no . 11_555 8_665
C48 C47 C47 C37 -26.9(5) no . 11_555 8_665
C48 C47 C47 C48 0.0(7) no . 11_555 11_555
C49 C49 C50 C49 0.0(4) no 11_555 . 11_555
C49 C49 C50 C51 -73.5(7) no 11_555 . .
C49 C49 C50 C51 -124.9(6) no 11_555 . 11_555
C50 C49 C49 C50 0.0(3) no . 11_555 .
C50 C49 C49 C51 124.4(6) no . 11_555 9_655
C50 C49 C49 C51 124.4(6) no . 11_555 3_655
C50 C49 C49 C51 35.3(4) no . 11_555 .
C49 C49 C51 C49 0.0(4) no 11_555 3_655 11_555
C49 C49 C51 C49 90.5(5) no 11_555 3_655 9_655
C49 C49 C51 C50 132.6(6) no 11_555 3_655 3_655
C51 C49 C49 C50 -124.4(5) no 3_655 11_555 .
C51 C49 C49 C51 0.0(4) no 3_655 11_555 9_655
C51 C49 C49 C51 0.0(3) no 3_655 11_555 3_655
C51 C49 C49 C51 -89.1(4) no 3_655 11_555 .
C49 C49 C51 C49 0.0(3) no 11_555 9_655 11_555
C49 C49 C51 C49 90.2(5) no 11_555 9_655 3_655
C49 C49 C51 C50 57.6(7) no 11_555 9_655 3_655
C49 C49 C51 C51 0.0(5) no 11_555 9_655 3_655
C51 C49 C49 C50 -124.4(5) no 9_655 11_555 .
C51 C49 C49 C51 0.0(3) no 9_655 11_555 9_655
C51 C49 C49 C51 0.0(4) no 9_655 11_555 3_655
C51 C49 C49 C51 -89.1(4) no 9_655 11_555 .
C49 C49 C51 C49 -47.8(5) no 11_555 11_555 9_655
C49 C49 C51 C49 -90.2(6) no 11_555 11_555 3_655
C49 C49 C51 C50 45.3(5) no 11_555 11_555 .
C49 C49 C51 C51 0.0(5) no 11_555 11_555 .
C51 C49 C49 C50 -35.3(3) no 11_555 11_555 .
C51 C49 C49 C51 89.1(4) no 11_555 11_555 9_655
C51 C49 C49 C51 89.1(4) no 11_555 11_555 3_655
C51 C49 C49 C51 0.0(4) no 11_555 11_555 .
C50 C49 C51 C49 -45.7(5) no . 3_655 11_555
C50 C49 C51 C49 44.8(5) no . 3_655 9_655
C50 C49 C51 C50 86.9(6) no . 3_655 3_655
C50 C49 C51 C51 134.3(6) no . 3_655 9_655
C51 C49 C50 C49 37.6(3) no 3_655 . 11_555
C51 C49 C50 C51 -35.8(8) no 3_655 . .
C51 C49 C50 C51 -87.3(5) no 3_655 . 11_555
C50 C49 C51 C49 -55.1(7) no . 9_655 11_555
C50 C49 C51 C49 35.1(8) no . 9_655 3_655
C50 C49 C51 C50 2.5(11) no . 9_655 3_655
C50 C49 C51 C51 -55.1(8) no . 9_655 3_655
C51 C49 C50 C49 70.9(7) no 9_655 . 11_555
C51 C49 C50 C51 -2.5(12) no 9_655 . .
C51 C49 C50 C51 -54.0(8) no 9_655 . 11_555
C50 C49 C51 C49 -93.1(7) no . 11_555 9_655
C50 C49 C51 C49 -135.6(8) no . 11_555 3_655
C50 C49 C51 C50 -0.0(5) no . 11_555 .
C50 C49 C51 C51 -45.3(6) no . 11_555 .
C51 C49 C50 C49 124.9(6) no 11_555 . 11_555
C51 C49 C50 C51 51.4(6) no 11_555 . .
C51 C49 C50 C51 0.0(3) no 11_555 . 11_555
C51 C49 C51 C49 -0.0(5) no 3_655 9_655 11_555
C51 C49 C51 C49 90.2(5) no 3_655 9_655 3_655
C51 C49 C51 C50 57.6(6) no 3_655 9_655 3_655
C51 C49 C51 C51 0.0(3) no 3_655 9_655 3_655
C51 C49 C51 C49 -89.5(5) no 9_655 3_655 9_655
C51 C49 C51 C50 -47.4(5) no 9_655 3_655 3_655
C51 C49 C51 C51 0.0(4) no 9_655 3_655 9_655
C51 C49 C51 C49 0.0(4) no 3_655 11_555 9_655
C51 C49 C51 C49 -42.5(5) no 3_655 11_555 3_655
C51 C49 C51 C50 93.1(5) no 3_655 11_555 .
C51 C49 C51 C51 47.8(4) no 3_655 11_555 .
C51 C49 C51 C49 -90.5(4) no 11_555 3_655 11_555
C51 C49 C51 C49 0.0(4) no 11_555 3_655 9_655
C51 C49 C51 C50 42.1(5) no 11_555 3_655 3_655
C51 C49 C51 C51 89.5(4) no 11_555 3_655 9_655
C51 C49 C51 C49 42.0(6) no 9_655 11_555 9_655
C51 C49 C51 C49 -0.4(6) no 9_655 11_555 3_655
C51 C49 C51 C50 135.1(7) no 9_655 11_555 .
C51 C49 C51 C51 89.8(6) no 9_655 11_555 .
C51 C49 C51 C49 -89.8(5) no 11_555 9_655 11_555
C51 C49 C51 C49 0.3(5) no 11_555 9_655 3_655
C51 C49 C51 C50 -32.3(7) no 11_555 9_655 3_655
C51 C49 C51 C51 -89.8(5) no 11_555 9_655 3_655
C49 C50 C51 C49 -32.2(8) no . . 3_655
C49 C50 C51 C49 2.6(11) no . . 9_655
C49 C50 C51 C49 56.0(6) no . . 11_555
C49 C50 C51 C51 -70.3(8) no . . 11_555
C49 C50 C51 C49 88.2(6) no . 11_555 9_655
C49 C50 C51 C49 53.5(8) no . 11_555 3_655
C49 C50 C51 C49 -0.0(4) no . 11_555 .
C49 C50 C51 C51 126.4(6) no . 11_555 .
C49 C50 C51 C49 -88.2(6) no 11_555 . 3_655
C49 C50 C51 C49 -53.5(8) no 11_555 . 9_655
C49 C50 C51 C49 0.0(4) no 11_555 . 11_555
C49 C50 C51 C51 -126.4(6) no 11_555 . 11_555
C49 C50 C51 C49 32.2(8) no 11_555 11_555 9_655
C49 C50 C51 C49 -2.6(11) no 11_555 11_555 3_655
C49 C50 C51 C49 -56.0(6) no 11_555 11_555 .
C49 C50 C51 C51 70.3(8) no 11_555 11_555 .
C51 C50 C51 C49 -38.1(4) no . 11_555 9_655
C51 C50 C51 C49 -72.9(7) no . 11_555 3_655
C51 C50 C51 C49 -126.4(6) no . 11_555 .
C51 C50 C51 C51 0.0(3) no . 11_555 .
C51 C50 C51 C49 38.1(4) no 11_555 . 3_655
C51 C50 C51 C49 72.9(7) no 11_555 . 9_655
C51 C50 C51 C49 126.4(6) no 11_555 . 11_555
C51 C50 C51 C51 0.0(3) no 11_555 . 11_555
C49 C51 C51 C49 0.0(4) no 3_655 11_555 9_655
C49 C51 C51 C49 0.0(3) no 3_655 11_555 3_655
C49 C51 C51 C49 -90.9(4) no 3_655 11_555 .
C49 C51 C51 C50 -123.6(5) no 3_655 11_555 .
C49 C51 C51 C49 0.0(3) no 9_655 11_555 9_655
C49 C51 C51 C49 0.0(4) no 9_655 11_555 3_655
C49 C51 C51 C49 -90.9(4) no 9_655 11_555 .
C49 C51 C51 C50 -123.6(5) no 9_655 11_555 .
C49 C51 C51 C49 90.9(4) no 11_555 11_555 9_655
C49 C51 C51 C49 90.9(4) no 11_555 11_555 3_655
C49 C51 C51 C49 0.0(4) no 11_555 11_555 .
C49 C51 C51 C50 -32.7(3) no 11_555 11_555 .
C50 C51 C51 C49 123.6(5) no . 11_555 9_655
C50 C51 C51 C49 123.6(5) no . 11_555 3_655
C50 C51 C51 C49 32.7(4) no . 11_555 .
C50 C51 C51 C50 0.0(3) no . 11_555 .
C52 C52 C53 C52 -0.0(9) no 8_665 . 8_665
C52 C52 C53 C53 0.0(14) no 8_665 . 8_665
C52 C52 C53 C54 67.1(16) no 8_665 . .
C53 C52 C52 C53 -0.0(9) no . 8_665 8_665
C53 C52 C52 C53 -0.0(5) no . 8_665 .
C53 C52 C52 C53 -114.6(9) no . 8_665 14_666
C53 C52 C52 C53 -114.6(10) no . 8_665 11_556
C52 C52 C53 C52 -0.0(10) no 8_665 8_665 8_665
C52 C52 C53 C54 123.4(14) no 8_665 8_665 .
C53 C52 C52 C53 0.0(5) no 8_665 8_665 8_665
C53 C52 C52 C53 0.0(9) no 8_665 8_665 .
C53 C52 C52 C53 -114.6(10) no 8_665 8_665 14_666
C53 C52 C52 C53 -114.6(9) no 8_665 8_665 11_556
C52 C52 C53 C52 -0.0(9) no 8_665 11_556 8_665
C52 C52 C53 C53 -0.0(14) no 8_665 11_556 14_666
C52 C52 C53 C54 -67.1(16) no 8_665 11_556 11_556
C53 C52 C52 C53 114.6(9) no 11_556 8_665 8_665
C53 C52 C52 C53 114.6(10) no 11_556 8_665 .
C53 C52 C52 C53 0.0(9) no 11_556 8_665 14_666
C53 C52 C52 C53 0.0(5) no 11_556 8_665 11_556
C52 C52 C53 C52 -0.0(10) no 8_665 14_666 8_665
C52 C52 C53 C54 -123.4(14) no 8_665 14_666 11_556
C53 C52 C52 C53 114.6(10) no 14_666 8_665 8_665
C53 C52 C52 C53 114.6(9) no 14_666 8_665 .
C53 C52 C52 C53 0.0(5) no 14_666 8_665 14_666
C53 C52 C52 C53 -0.0(9) no 14_666 8_665 11_556
C53 C52 C53 C53 0.0(9) no . 8_665 .
C53 C52 C53 C54 -56.6(12) no . 8_665 .
C53 C52 C53 C52 -0.0(14) no 8_665 . 8_665
C53 C52 C53 C53 -0.0(8) no 8_665 . 8_665
C53 C52 C53 C54 67.1(13) no 8_665 . .
C53 C52 C53 C52 92.8(14) no . 11_556 8_665
C53 C52 C53 C53 92.8(13) no . 11_556 14_666
C53 C52 C53 C54 25.7(16) no . 11_556 11_556
C53 C52 C53 C52 -92.8(14) no 11_556 . 8_665
C53 C52 C53 C53 -92.8(13) no 11_556 . 8_665
C53 C52 C53 C54 -25.7(16) no 11_556 . .
C53 C52 C53 C52 78.6(11) no . 14_666 8_665
C53 C52 C53 C53 -101.4(11) no . 14_666 11_556
C53 C52 C53 C54 -44.9(12) no . 14_666 11_556
C53 C52 C53 C52 -57.7(10) no 14_666 . 8_665
C53 C52 C53 C53 -57.7(12) no 14_666 . 8_665
C53 C52 C53 C54 9.4(15) no 14_666 . .
C53 C52 C53 C52 57.7(10) no 8_665 11_556 8_665
C53 C52 C53 C53 57.7(12) no 8_665 11_556 14_666
C53 C52 C53 C54 -9.4(15) no 8_665 11_556 11_556
C53 C52 C53 C52 -78.5(11) no 11_556 8_665 8_665
C53 C52 C53 C53 101.5(11) no 11_556 8_665 .
C53 C52 C53 C54 44.9(12) no 11_556 8_665 .
C53 C52 C53 C52 51.7(8) no 8_665 14_666 8_665
C53 C52 C53 C53 -128.3(10) no 8_665 14_666 11_556
C53 C52 C53 C54 -71.7(9) no 8_665 14_666 11_556
C53 C52 C53 C52 -51.7(8) no 14_666 8_665 8_665
C53 C52 C53 C53 128.3(10) no 14_666 8_665 .
C53 C52 C53 C54 71.7(9) no 14_666 8_665 .
C53 C52 C53 C53 0.0(9) no 11_556 14_666 11_556
C53 C52 C53 C54 56.6(12) no 11_556 14_666 11_556
C53 C52 C53 C52 0.0(14) no 14_666 11_556 8_665
C53 C52 C53 C53 0.0(8) no 14_666 11_556 14_666
C53 C52 C53 C54 -67.1(13) no 14_666 11_556 11_556
C52 C53 C53 C52 -0.0(8) no . 8_665 8_665
C52 C53 C53 C52 0.0(5) no . 8_665 .
C52 C53 C53 C54 121.6(8) no . 8_665 .
C52 C53 C54 C53 -76.8(11) no . . 8_665
C52 C53 C54 C55 25.1(18) no . . .
C52 C53 C53 C52 0.0(5) no 8_665 8_665 8_665
C52 C53 C53 C52 0.0(8) no 8_665 8_665 .
C52 C53 C53 C54 121.6(8) no 8_665 8_665 .
C52 C53 C54 C53 -49.5(7) no 8_665 . 8_665
C52 C53 C54 C55 52.4(14) no 8_665 . .
C53 C53 C54 C53 -0.0(6) no 8_665 . 8_665
C53 C53 C54 C55 101.9(12) no 8_665 . .
C54 C53 C53 C52 -121.6(7) no . 8_665 8_665
C54 C53 C53 C52 -121.6(7) no . 8_665 .
C54 C53 C53 C54 0.0(4) no . 8_665 .
C53 C54 C55 C54 -22.3(17) no . . 11_556
C53 C54 C55 C54 22.4(17) no 8_665 . 11_556
C60 C56 C61 C60 0.0(6) no . . .
C61 C56 C60 C61 0.0(5) no . . .
C60 C56 C61 C60 0.0(6) no . 3_755 .
C61 C56 C60 C61 -180.0(9) no 3_755 . .
C61 C56 C60 C61 0.0(5) no 3_755 . 3_755
C60 C56 C62 C61 -0.0(10) no . . .
C60 C56 C62 C63 180.0(13) no . . .
C62 C56 C60 C61 0.0(9) no . . .
C60 C56 C62 C61 -0.0(10) no . 3_755 3_755
C60 C56 C62 C63 -180.0(13) no . 3_755 .
C62 C56 C60 C61 0.0(9) no 3_755 . 3_755
C61 C56 C61 C60 -0.0(13) no . 3_755 .
C61 C56 C61 C60 0.0(13) no 3_755 . .
C61 C56 C62 C61 0.0(6) no . . .
C61 C56 C62 C63 180.0(9) no . . .
C62 C56 C61 C62 0.0(4) no . . .
C61 C56 C63 C62 -0.0(8) no . . .
C61 C56 C63 C62 -180.0(9) no . . 3_755
C63 C56 C61 C60 -180.0(11) no . . .
C63 C56 C61 C62 0.0(8) no . . .
C61 C56 C62 C61 0.0(6) no 3_755 3_755 3_755
C61 C56 C62 C63 -180.0(9) no 3_755 3_755 .
C62 C56 C61 C62 0.0(4) no 3_755 3_755 3_755
C61 C56 C63 C62 180.0(9) no 3_755 . .
C61 C56 C63 C62 0.0(8) no 3_755 . 3_755
C63 C56 C61 C60 180.0(11) no . 3_755 .
C63 C56 C61 C62 -0.0(8) no . 3_755 3_755
C62 C56 C62 C63 0.0(5) no . 3_755 .
C62 C56 C62 C61 180.0(9) no 3_755 . .
C62 C56 C62 C63 -0.0(5) no 3_755 . .
C62 C56 C63 C62 0.0(4) no . . .
C62 C56 C63 C62 -180.0(7) no . . 3_755
C63 C56 C62 C61 -180.0(9) no . . .
C63 C56 C62 C63 0.0(5) no . . .
C62 C56 C63 C62 180.0(7) no 3_755 . .
C62 C56 C63 C62 0.0(4) no 3_755 . 3_755
C63 C56 C62 C61 180.0(9) no . 3_755 3_755
C63 C56 C62 C63 0.0(5) no . 3_755 .
O3 C58 C59 C58 180(2) no . 3_755 9_755
O3 C58 C59 C59 180(3) no . 3_755 .
O3 C58 C59 C58 -180(2) no 3_755 . 9_755
O3 C58 C59 C59 -180(3) no 3_755 . 3_755
C59 C58 C59 C58 0.0(10) no . 3_755 9_755
C59 C58 C59 C59 -0.0(6) no . 3_755 .
C59 C58 C59 C58 -0.0(10) no 3_755 . 9_755
C59 C58 C59 C59 0.0(6) no 3_755 . 3_755
C58 C59 C59 C58 0.0(4) no . 3_755 .
C58 C59 C59 C58 0.0(4) no 9_755 3_755 9_755
C56 C60 C61 C56 0.0(6) no . . .
C56 C60 C61 C62 -0.0(11) no . . .
C56 C60 C61 C56 -0.0(6) no . 3_755 .
C56 C60 C61 C62 -0.0(11) no . 3_755 3_755
C61 C60 C61 C56 0.0(8) no . 3_755 .
C61 C60 C61 C62 0.0(16) no . 3_755 3_755
C61 C60 C61 C56 -0.0(8) no 3_755 . .
C61 C60 C61 C62 -0.0(16) no 3_755 . .
C56 C61 C62 C56 0.0(5) no . . .
C56 C61 C62 C63 -0.0(7) no . . .
C60 C61 C62 C56 0.0(8) no . . .
C60 C61 C62 C63 -0.0(13) no . . .
C56 C62 C63 O3 -166.5(9) no . . .
C56 C62 C63 O3 166.4(9) no . . 3_755
C56 C62 C63 C56 0.0(4) no . . .
C56 C62 C63 C62 0.0(12) no . . 3_755
C61 C62 C63 O3 -166.4(7) no . . .
C61 C62 C63 O3 166.4(7) no . . 3_755
C61 C62 C63 C56 0.0(6) no . . .
C61 C62 C63 C62 0.0(16) no . . 3_755
